data_1559961
loop_
_publ_author_name
'Rekis, Toms'
'Schaller, Achim M.'
'Kotla, Surya Rohith'
'Sch\"onleber, Andreas'
'Noohinejad, Leila'
'Tolkiehn, Martin'
'Paulmann, Carsten'
'van Smaalen, Sander'

_publ_section_title
;
 Single-crystal-to-single-crystal phase transitions of commensurately
 modulated sodium saccharinate 1.875-hydrate
;
_journal_issue 1
_journal_name_full IUCrJ
_journal_page_first 139
_journal_page_last 147
_journal_paper_doi 10.1107/S2052252520015912
_journal_volume 8
_journal_year 2021
_chemical_formula_sum 'C7 H4 N Na O4.875 S'
_chemical_formula_weight 235.2
_chemical_name_common 'Sodium Saccharinate 1.875-Hydrate'
_space_group_IT_number 2
_space_group_name_Hall '-C 1'
_space_group_name_H-M_alt 'C -1'
_space_group_ssg_name C-1(\a\b0)0
_symmetry_cell_setting triclinic
_cell_angle_alpha 89.9808(13)
_cell_angle_beta 93.51100(10)
_cell_angle_gamma 89.9763(14)
_cell_formula_units_Z 16
_cell_length_a 18.57290(10)
_cell_length_b 7.08190(10)
_cell_length_c 29.02330(10)
_cell_measurement_temperature 40
_cell_modulation_dimension 1
_cell_volume 3810.31(6)
_diffrn_ambient_temperature 40
_diffrn_detector 'Pilatus CdTe 1M'
_diffrn_measured_fraction_theta_full 0.88
_diffrn_measured_fraction_theta_max 0.82
_diffrn_measurement_device 'four-circle diffractometer'
_diffrn_measurement_device_type 'Huber four-circle diffractometer'
_diffrn_measurement_method '\f scans'
_diffrn_measurement_specimen_support 'glass fiber'
_diffrn_radiation_monochromator 'Si111 and Si311'
_diffrn_radiation_probe x-ray
_diffrn_radiation_source synchrotron
_diffrn_radiation_type synchrotron
_diffrn_radiation_wavelength 0.5
_diffrn_reflns_av_R_equivalents 0.0929
_diffrn_reflns_av_unetI/netI 0.0751
_diffrn_reflns_limit_h_max 29
_diffrn_reflns_limit_h_min -30
_diffrn_reflns_limit_index_m_1_max 4
_diffrn_reflns_limit_index_m_1_min -4
_diffrn_reflns_limit_k_max 13
_diffrn_reflns_limit_k_min -13
_diffrn_reflns_limit_l_max 47
_diffrn_reflns_limit_l_min -47
_diffrn_reflns_number 214582
_diffrn_reflns_theta_full 15.83
_diffrn_reflns_theta_max 24.13
_diffrn_reflns_theta_min 1.55
_diffrn_source synchrotron
_exptl_absorpt_coefficient_mu 0.147
_exptl_absorpt_correction_type empirical
_exptl_absorpt_process_details
'SADABS, Program for Empirical Absorption Correction of Area Detector Data, G. M. Sheldrick, 1996'
_exptl_crystal_colour colourless
_exptl_crystal_density_diffrn 1.6397
_exptl_crystal_description prism
_exptl_crystal_F_000 1934
_exptl_crystal_size_max 0.15
_exptl_crystal_size_mid 0.15
_exptl_crystal_size_min 0.15
_refine_diff_density_max 0.85
_refine_diff_density_min -0.92
_refine_ls_extinction_method none
_refine_ls_goodness_of_fit_gt 3.00
_refine_ls_goodness_of_fit_ref 2.49
_refine_ls_hydrogen_treatment constr
_refine_ls_number_constraints 2224
_refine_ls_number_parameters 2045
_refine_ls_number_reflns 52280
_refine_ls_number_restraints 0
_refine_ls_R_factor_all 0.1065
_refine_ls_R_factor_gt 0.0582
_refine_ls_shift/su_max 0.2663
_refine_ls_shift/su_mean 0.0167
_refine_ls_structure_factor_coef F
_refine_ls_weighting_details w=1/(\s^2^(F)+0.0001F^2^)
_refine_ls_weighting_scheme sigma
_refine_ls_wR_factor_gt 0.0590
_refine_ls_wR_factor_ref 0.0610
_reflns_number_gt 34261
_reflns_number_total 52280
_reflns_threshold_expression I>3\s(I)
_cod_data_source_file lt5033.cif
_cod_data_source_block 40K
_cod_depositor_comments
;
The following automatic conversions were performed:

data item '_diffrn_radiation_probe' value 'X-ray' was changed to
'x-ray' in accordance with the
/home/data/users/saulius/crontab/automatic-downloads/rss-feeds/IUCr/lib/dictionaries/cif_core.dic
dictionary named 'cif_core.dic' version 2.4.2 last updated on
2011-04-26.

Automatic conversion script
Id: cif_fix_values 7556 2019-12-06 15:28:31Z antanas 

 Adding full bibliography for 1559957--1559961.cif.
;
_cod_original_formula_sum 'C7 H4 N1 Na1 O4.875 S1'
_cod_database_code 1559961
_jana_cell_commen_supercell_matrix_1_1 1
_jana_cell_commen_supercell_matrix_1_2 0
_jana_cell_commen_supercell_matrix_1_3 0
_jana_cell_commen_supercell_matrix_2_1 0
_jana_cell_commen_supercell_matrix_2_2 4
_jana_cell_commen_supercell_matrix_2_3 0
_jana_cell_commen_supercell_matrix_3_1 0
_jana_cell_commen_supercell_matrix_3_2 0
_jana_cell_commen_supercell_matrix_3_3 1
_jana_cell_commen_t_section_1 0

loop_
_space_group_symop_id
_space_group_symop_operation_xyz
1 x,y,z
2 x+0.5,y+0.5,z
3 -x,-y,-z
4 -x+0.5,-y+0.5,-z

loop_
_space_group_symop_ssg_id
_space_group_symop_ssg_operation_algebraic
1 x1,x2,x3,x4
2 -x1,-x2,-x3,-x4
3 x1+1/2,x2+1/2,x3,x4
4 -x1+1/2,-x2+1/2,-x3,-x4

loop_
_atom_site_label
_atom_site_type_symbol
_atom_site_fract_x
_atom_site_fract_y
_atom_site_fract_z
_atom_site_adp_type
_atom_site_U_iso_or_equiv
_atom_site_site_symmetry_multiplicity
_atom_site_occupancy
_atom_site_calc_flag
_atom_site_refinement_flags
_atom_site_disorder_assembly
_atom_site_disorder_group
S1a_1 S -0.05159(5) 0.77193(15) 0.41255(4) Uani 0.00951(5) 4 1 d . . .
S1a_2 S 0.05141(5) 1.27147(15) 0.08725(4) Uani 0.00951(5) 4 1 d . . .
O1a_1 O -0.09278(15) 0.9394(4) 0.42153(11) Uani 0.01354(18) 4 1 d . . .
O1a_2 O 0.09340(15) 1.4376(4) 0.07819(11) Uani 0.01354(18) 4 1 d . . .
O2a_1 O -0.08096(15) 0.5993(4) 0.43117(11) Uani 0.01355(18) 4 1 d . . .
O2a_2 O 0.08054(15) 1.0989(4) 0.07070(11) Uani 0.01355(18) 4 1 d . . .
O3a_1 O 0.05866(13) 0.7530(4) 0.31353(10) Uani 0.01301(18) 4 1 d . . .
O3a_2 O -0.05862(13) 1.2497(4) 0.18650(10) Uani 0.01301(18) 4 1 d . . .
N1a_1 N -0.03754(16) 0.7519(5) 0.35915(12) Uani 0.0103(2) 4 1 d . . .
N1a_2 N 0.03702(16) 1.2555(5) 0.14156(12) Uani 0.0103(2) 4 1 d . . .
C7a_1 C 0.03441(18) 0.7649(5) 0.35154(15) Uani 0.0093(2) 4 1 d . . .
C7a_2 C -0.03394(18) 1.2641(5) 0.14792(15) Uani 0.0093(2) 4 1 d . . .
S1b_1 S -0.22002(7) 0.7757(2) 0.17350(5) Uani 0.01163(7) 4 0.875 d . . .
S1b_2 S 0.21971(7) 1.2792(2) 0.32611(5) Uani 0.01162(7) 4 0.875 d . . .
S1b'_1 S -0.2055(3) 0.6906(8) 0.1750(2) Uani 0.01163(7) 4 0.0715(5) d . . .
S1b'_2 S 0.2017(2) 1.1881(6) 0.32568(15) Uani 0.01162(7) 4 0.0880(4) d . . .
S1b''_1 S -0.1918(3) 0.6787(9) 0.1738(3) Uani 0.01163(7) 4 0.0535(5) d . . .
S1b''_2 S 0.1692(4) 1.1765(6) 0.32233(17) Uani 0.01162(7) 4 0.0370(4) d . . .
O1b_1 O -0.26245(19) 0.6143(5) 0.17589(14) Uani 0.0149(3) 4 0.875 d . . .
O1b_2 O 0.26260(19) 1.1117(5) 0.32440(14) Uani 0.0149(3) 4 0.875 d . . .
O1b'_1 O -0.2230(10) 0.493(3) 0.1765(8) Uani 0.0149(3) 4 0.0715(5) d . . .
O1b'_2 O 0.2168(10) 0.990(3) 0.3201(7) Uani 0.0149(3) 4 0.0880(4) d . . .
O1b''_1 O -0.2200(5) 0.8178(12) 0.2071(3) Uani 0.0149(3) 4 0.0535(5) d . . .
O1b''_2 O 0.1924(6) 1.3127(17) 0.2889(5) Uani 0.0149(3) 4 0.0370(4) d . . .
O2b_1 O -0.25560(20) 0.9478(6) 0.18651(14) Uani 0.0160(3) 4 0.875 d . . .
O2b_2 O 0.2528(2) 1.4434(6) 0.31220(14) Uani 0.0160(3) 4 0.875 d . . .
O2b'_1 O -0.2543(7) 0.815(2) 0.1946(5) Uani 0.0160(3) 4 0.0715(5) d . . .
O2b'_2 O 0.2546(6) 1.3105(16) 0.3034(4) Uani 0.0160(3) 4 0.0880(4) d . . .
O2b''_1 O -0.2148(13) 0.492(5) 0.1804(11) Uani 0.0160(3) 4 0.0535(5) d . . .
O2b''_2 O 0.223(2) 0.990(8) 0.3237(18) Uani 0.0160(3) 4 0.0370(4) d . . .
O3b_1 O -0.02849(17) 0.7395(5) 0.18810(13) Uani 0.0135(2) 4 0.875 d . . .
O3b_2 O 0.02610(17) 1.2507(5) 0.31241(13) Uani 0.0135(2) 4 0.875 d . . .
O3b'_1 O -0.0150(7) 0.809(2) 0.1628(5) Uani 0.0135(2) 4 0.0715(5) d . . .
O3b'_2 O 0.0161(5) 1.3142(17) 0.3359(4) Uani 0.0135(2) 4 0.0880(4) d . . .
O3b''_1 O -0.0019(6) 0.7028(16) 0.1302(4) Uani 0.0135(2) 4 0.0535(5) d . . .
O3b''_2 O 0.0024(9) 1.228(2) 0.3623(7) Uani 0.0135(2) 4 0.0370(4) d . . .
N1b_1 N -0.14253(19) 0.7560(6) 0.20276(15) Uani 0.0111(3) 4 0.875 d . . .
N1b_2 N 0.14755(19) 1.2451(6) 0.29756(15) Uani 0.0111(3) 4 0.875 d . . .
N1b'_1 N -0.1235(8) 0.730(2) 0.1936(6) Uani 0.0111(3) 4 0.0715(5) d . . .
N1b'_2 N 0.1212(6) 1.2222(19) 0.3077(5) Uani 0.0111(3) 4 0.0880(4) d . . .
N1b''_1 N -0.1004(6) 0.6796(17) 0.1808(5) Uani 0.0111(3) 4 0.0535(5) d . . .
N1b''_2 N 0.0865(8) 1.152(2) 0.3225(6) Uani 0.0111(3) 4 0.0370(4) d . . .
C7b_1 C -0.0922(2) 0.7560(7) 0.17497(18) Uani 0.0096(3) 4 0.875 d . . .
C7b_2 C 0.0888(2) 1.2647(7) 0.32598(18) Uani 0.0096(3) 4 0.875 d . . .
C7b'_1 C -0.0828(9) 0.777(3) 0.1611(6) Uani 0.0096(3) 4 0.0715(5) d . . .
C7b'_2 C 0.0806(7) 1.283(2) 0.3428(5) Uani 0.0096(3) 4 0.0880(4) d . . .
C7b''_1 C -0.0712(7) 0.725(2) 0.1418(6) Uani 0.0096(3) 4 0.0535(5) d . . .
C7b''_2 C 0.0617(10) 1.207(3) 0.3633(8) Uani 0.0096(3) 4 0.0370(4) d . . .
O28w_1 O 0.09321(15) 0.5156(4) 0.22210(12) Uani 0.0243(3) 4 0.9844 d . . .
O28w_2 O -0.09416(14) 1.0167(4) 0.27863(11) Uani 0.0243(3) 4 0.9844 d . . .
O28w'_1 O 0.09321(15) 0.5156(4) 0.22210(12) Uani 0.0251(13) 4 0.082(3) d . . .
O28w'_2 O -0.09416(14) 1.0167(4) 0.27863(11) Uani 0.0251(13) 4 0.095(2) d . . .
O28w''_1 O 0.0920(10) 0.536(2) 0.2181(6) Uani 0.0251(13) 4 0.059(3) d . . .
O28w''_2 O -0.0925(12) 1.036(3) 0.2889(7) Uani 0.0251(13) 4 0.045(2) d . . .
O18w_1 O -0.09417(16) 0.4965(5) 0.27935(12) Uani 0.0207(15) 4 0.8438 d . . .
O18w_2 O 0.09615(16) 0.9981(5) 0.22141(12) Uani 0.0207(15) 4 0.8438 d . . .
O18w'_1 O -0.09417(16) 0.4965(5) 0.27935(12) Uani 0.0197(10) 4 0.090(2) d . . .
O18w'_2 O 0.09615(16) 0.9981(5) 0.22141(12) Uani 0.0197(10) 4 0.0937(18) d . . .
O18w''_1 O -0.0528(6) 0.4264(17) 0.2880(5) Uani 0.0197(10) 4 0.050(2) d . . .
O18w''_2 O 0.0500(7) 0.9725(19) 0.2187(5) Uani 0.0197(10) 4 0.0469(18) d . . .
O19w'_1 O -0.09417(16) 0.4965(5) 0.27935(12) Uani 0.0209(9) 4 0.094(3) d . . .
O19w'_2 O 0.09615(16) 0.9981(5) 0.22141(12) Uani 0.0209(9) 4 0.085(2) d . . .
O19w''_1 O -0.0980(13) 0.475(3) 0.2797(9) Uani 0.0209(9) 4 0.046(3) d . . .
O19w''_2 O 0.0971(11) 0.987(3) 0.2195(7) Uani 0.0209(9) 4 0.055(2) d . . .
O24w_1 O 0.15026(16) 0.7781(5) 0.12177(12) Uani 0.0254(3) 4 0.9844 d . . .
O24w_2 O -0.15110(16) 1.2772(5) 0.37876(12) Uani 0.0254(3) 4 0.9844 d . . .
O24w'_1 O 0.15026(16) 0.7781(5) 0.12177(12) Uani 0.0213(7) 4 0.083(2) d . . .
O24w'_2 O -0.15110(16) 1.2772(5) 0.37876(12) Uani 0.0213(7) 4 0.092(2) d . . .
O24w''_1 O 0.1492(8) 0.835(2) 0.1223(5) Uani 0.0213(7) 4 0.058(2) d . . .
O24w''_2 O -0.1476(10) 1.329(3) 0.3820(7) Uani 0.0213(7) 4 0.049(2) d . . .
O23w_1 O 0.2376(4) 0.8079(13) 0.2760(3) Uani 0.0198(6) 4 0.8438 d . . .
O23w_2 O -0.2355(4) 1.3083(13) 0.2242(3) Uani 0.0198(6) 4 0.8438 d . . .
Na6_1 Na 0.1966(3) 0.8102(8) 0.19815(19) Uani 0.0113(3) 4 0.75 d . . .
Na6_2 Na -0.1968(3) 1.3101(8) 0.30272(19) Uani 0.0113(3) 4 0.75 d . . .
Na2_1 Na 0.0004(6) 0.6927(18) 0.2542(4) Uani 0.0238(7) 4 0.625 d . . .
Na2_2 Na -0.0026(6) 1.1987(18) 0.2443(5) Uani 0.0238(7) 4 0.625 d . . .
Na2'_1 Na -0.1031(3) 0.7567(10) 0.2816(2) Uani 0.0110(4) 4 0.0797(10) d . . .
Na2'_2 Na 0.1053(3) 1.2602(11) 0.2182(3) Uani 0.0110(4) 4 0.0767(10) d . . .
Na2''_1 Na -0.0351(7) 0.763(2) 0.2532(5) Uani 0.0265(10) 4 0.0453(10) d . . .
Na2''_2 Na 0.0356(6) 1.266(2) 0.2465(5) Uani 0.0265(10) 4 0.0483(10) d . . .
Na16'_1 Na 0.1353(3) 0.6881(12) 0.2624(3) Uani 0.0140(6) 4 0.0798(13) d . . .
Na16'_2 Na -0.1360(3) 1.1830(12) 0.2365(3) Uani 0.0140(6) 4 0.0771(13) d . . .
Na16''_1 Na 0.1435(7) 0.828(3) 0.2691(5) Uani 0.0260(13) 4 0.0452(13) d . . .
Na16''_2 Na -0.1409(6) 1.320(2) 0.2308(5) Uani 0.0260(13) 4 0.0479(13) d . . .
Na16_1 Na 0.1525(2) 0.7602(7) 0.27704(16) Uani 0.0119(3) 4 0.125 d . . .
Na16_2 Na -0.1530(2) 1.2583(7) 0.22307(16) Uani 0.0119(3) 4 0.125 d . . .
Na14'_1 Na 0.0935(3) 0.9766(10) 0.1504(3) Uani 0.0095(4) 4 0.0757(10) d . . .
Na14'_2 Na -0.0917(3) 1.4816(10) 0.3494(2) Uani 0.0095(4) 4 0.0789(10) d . . .
Na14''_1 Na 0.1067(6) 0.5509(17) 0.1478(4) Uani 0.0138(9) 4 0.0493(10) d . . .
Na14''_2 Na -0.1091(6) 1.0520(18) 0.3488(4) Uani 0.0138(9) 4 0.0461(10) d . . .
Na14_1 Na 0.0893(2) 0.5484(6) 0.15851(16) Uani 0.0107(3) 4 0.125 d . . .
Na14_2 Na -0.0900(2) 1.0493(6) 0.34242(16) Uani 0.0107(3) 4 0.125 d . . .
C1_1a C 0.03864(12) 0.8031(4) 0.43360(10) Uani 0.00855(15) 4 1 d . . .
C2_1a C 0.0806(2) 0.7973(6) 0.39544(15) Uani 0.00861(15) 4 1 d . . .
C3_1a C 0.1539(2) 0.8181(7) 0.40024(16) Uani 0.01067(16) 4 1 d . . .
C4_1a C 0.1843(2) 0.8470(7) 0.44445(16) Uani 0.01249(17) 4 1 d . . .
C5_1a C 0.1423(2) 0.8574(7) 0.48199(15) Uani 0.01275(17) 4 1 d . . .
C6_1a C 0.0680(2) 0.8339(6) 0.47741(14) Uani 0.01084(16) 4 1 d . . .
H1c3_1a H 0.183097 0.81292 0.374076 Uiso 0.0128 4 1 d . . .
H1c4_1a H 0.235699 0.860143 0.449088 Uiso 0.015 4 1 d . . .
H1c5_1a H 0.165006 0.881394 0.512018 Uiso 0.0153 4 1 d . . .
H1c6_1a H 0.038711 0.839057 0.503526 Uiso 0.013 4 1 d . . .
C1_1b C -0.1875(2) 0.8057(7) 0.11863(12) Uani 0.0086(3) 4 0.875 d . . .
C2_1b C -0.1127(3) 0.7896(11) 0.12446(16) Uani 0.0086(3) 4 0.875 d . . .
C3_1b C -0.0700(3) 0.8121(10) 0.08805(16) Uani 0.0107(3) 4 0.875 d . . .
C4_1b C -0.1043(3) 0.8496(8) 0.04531(15) Uani 0.0125(3) 4 0.875 d . . .
C5_1b C -0.1785(3) 0.8607(9) 0.03953(15) Uani 0.0127(3) 4 0.875 d . . .
C6_1b C -0.2221(3) 0.8403(9) 0.07643(15) Uani 0.0108(3) 4 0.875 d . . .
H1c3_1b H -0.018395 0.802401 0.09198 Uiso 0.0128 4 0.875 d . . .
H1c4_1b H -0.075852 0.868178 0.019152 Uiso 0.015 4 0.875 d . . .
H1c5_1b H -0.200552 0.883063 0.009234 Uiso 0.0153 4 0.875 d . . .
H1c6_1b H -0.273634 0.850046 0.072578 Uiso 0.013 4 0.875 d . . .
C1_1c C -0.1963(7) 0.754(2) 0.1170(3) Uani 0.0086(3) 4 0.0715(5) d . . .
C2_1c C -0.1234(6) 0.795(3) 0.1136(4) Uani 0.0086(3) 4 0.0715(5) d . . .
C3_1c C -0.0978(5) 0.858(3) 0.0731(4) Uani 0.0107(3) 4 0.0715(5) d . . .
C4_1c C -0.1473(6) 0.8777(16) 0.0358(3) Uani 0.0125(3) 4 0.0715(5) d . . .
C5_1c C -0.2191(5) 0.833(2) 0.0390(3) Uani 0.0127(3) 4 0.0715(5) d . . .
C6_1c C -0.2455(6) 0.771(2) 0.0801(4) Uani 0.0108(3) 4 0.0715(5) d . . .
H1c3_1c H -0.047747 0.887423 0.070779 Uiso 0.0128 4 0.0715(5) d . . .
H1c4_1c H -0.131266 0.923652 0.006999 Uiso 0.015 4 0.0715(5) d . . .
H1c5_1c H -0.251634 0.84446 0.012122 Uiso 0.0153 4 0.0715(5) d . . .
H1c6_1c H -0.295619 0.741526 0.082564 Uiso 0.013 4 0.0715(5) d . . .
C1_1d C -0.1895(8) 0.767(2) 0.1220(3) Uani 0.0086(3) 4 0.0535(5) d . . .
C2_1d C -0.1220(7) 0.785(4) 0.1040(4) Uani 0.0086(3) 4 0.0535(5) d . . .
C3_1d C -0.1151(6) 0.849(4) 0.0600(4) Uani 0.0107(3) 4 0.0535(5) d . . .
C4_1d C -0.1780(6) 0.8926(16) 0.0341(3) Uani 0.0125(3) 4 0.0535(5) d . . .
C5_1d C -0.2449(6) 0.870(3) 0.0517(4) Uani 0.0127(3) 4 0.0535(5) d . . .
C6_1d C -0.2522(7) 0.808(3) 0.0965(4) Uani 0.0108(3) 4 0.0535(5) d . . .
H1c3_1d H -0.068675 0.862075 0.047563 Uiso 0.0128 4 0.0535(5) d . . .
H1c4_1d H -0.175031 0.939556 0.003225 Uiso 0.015 4 0.0535(5) d . . .
H1c5_1d H -0.287396 0.898606 0.032452 Uiso 0.0153 4 0.0535(5) d . . .
H1c6_1d H -0.298554 0.794477 0.109035 Uiso 0.013 4 0.0535(5) d . . .
C1_2a C -0.03921(12) 1.3016(4) 0.06698(10) Uani 0.00855(15) 4 1 d . . .
C2_2a C -0.0796(2) 1.2929(6) 0.10437(15) Uani 0.00862(15) 4 1 d . . .
C3_2a C -0.1538(2) 1.3158(7) 0.09871(16) Uani 0.01067(16) 4 1 d . . .
C4_2a C -0.1848(2) 1.3461(7) 0.05420(16) Uani 0.01249(17) 4 1 d . . .
C5_2a C -0.1422(2) 1.3513(7) 0.01655(15) Uani 0.01275(17) 4 1 d . . .
C6_2a C -0.0681(2) 1.3301(6) 0.02231(14) Uani 0.01084(16) 4 1 d . . .
H1c3_2a H -0.183233 1.310904 0.124759 Uiso 0.0128 4 1 d . . .
H1c4_2a H -0.235961 1.363455 0.049638 Uiso 0.015 4 1 d . . .
H1c5_2a H -0.164478 1.369742 -0.013857 Uiso 0.0153 4 1 d . . .
H1c6_2a H -0.038016 1.334996 -0.003434 Uiso 0.013 4 1 d . . .
C1_2b C 0.1868(2) 1.3068(7) 0.38020(11) Uani 0.0085(2) 4 0.875 d . . .
C2_2b C 0.1139(3) 1.2955(11) 0.37365(16) Uani 0.0086(3) 4 0.875 d . . .
C3_2b C 0.0715(3) 1.3140(11) 0.41113(16) Uani 0.0107(3) 4 0.875 d . . .
C4_2b C 0.1057(3) 1.3451(8) 0.45471(15) Uani 0.0125(3) 4 0.875 d . . .
C5_2b C 0.1802(3) 1.3590(9) 0.46024(15) Uani 0.0127(3) 4 0.875 d . . .
C6_2b C 0.2225(3) 1.3388(9) 0.42285(15) Uani 0.0108(3) 4 0.875 d . . .
H1c3_2b H 0.019926 1.30555 0.407208 Uiso 0.0128 4 0.875 d . . .
H1c4_2b H 0.077287 1.357053 0.481104 Uiso 0.015 4 0.875 d . . .
H1c5_2b H 0.202762 1.382968 0.490328 Uiso 0.0153 4 0.875 d . . .
H1c6_2b H 0.274198 1.346639 0.426306 Uiso 0.013 4 0.875 d . . .
C1_2c C 0.1942(6) 1.2607(17) 0.3849(3) Uani 0.0085(3) 4 0.0880(4) d . . .
C2_2c C 0.1232(5) 1.301(3) 0.3877(4) Uani 0.0086(3) 4 0.0880(4) d . . .
C3_2c C 0.0983(5) 1.361(3) 0.4294(3) Uani 0.0107(3) 4 0.0880(4) d . . .
C4_2c C 0.1479(5) 1.3782(14) 0.4674(3) Uani 0.0125(3) 4 0.0880(4) d . . .
C5_2c C 0.2204(4) 1.339(2) 0.4632(3) Uani 0.0127(3) 4 0.0880(4) d . . .
C6_2c C 0.2451(5) 1.278(2) 0.4217(3) Uani 0.0108(3) 4 0.0880(4) d . . .
H1c3_2c H 0.048194 1.388908 0.432142 Uiso 0.0128 4 0.0880(4) d . . .
H1c4_2c H 0.131651 1.418 0.496585 Uiso 0.015 4 0.0880(4) d . . .
H1c5_2c H 0.253923 1.354179 0.489492 Uiso 0.0153 4 0.0880(4) d . . .
H1c6_2c H 0.295007 1.248735 0.418477 Uiso 0.013 4 0.0880(4) d . . .
C1_2d C 0.1914(11) 1.257(3) 0.3834(5) Uani 0.0085(3) 4 0.0370(4) d . . .
C2_2d C 0.1239(11) 1.272(6) 0.3985(7) Uani 0.0086(3) 4 0.0370(4) d . . .
C3_2d C 0.1149(9) 1.335(6) 0.4431(6) Uani 0.0107(3) 4 0.0370(4) d . . .
C4_2d C 0.1763(9) 1.382(2) 0.4709(4) Uani 0.0125(3) 4 0.0370(4) d . . .
C5_2d C 0.2445(8) 1.368(4) 0.4543(5) Uani 0.0127(3) 4 0.0370(4) d . . .
C6_2d C 0.2534(9) 1.303(4) 0.4099(5) Uani 0.0108(3) 4 0.0370(4) d . . .
H1c3_2d H 0.067635 1.345569 0.454483 Uiso 0.0128 4 0.0370(4) d . . .
H1c4_2d H 0.171175 1.424715 0.501973 Uiso 0.015 4 0.0370(4) d . . .
H1c5_2d H 0.285998 1.403429 0.473661 Uiso 0.0153 4 0.0370(4) d . . .
H1c6_2d H 0.300376 1.291612 0.398095 Uiso 0.013 4 0.0370(4) d . . .

loop_
_atom_site_aniso_label
_atom_site_aniso_type_symbol
_atom_site_aniso_U_11
_atom_site_aniso_U_22
_atom_site_aniso_U_33
_atom_site_aniso_U_12
_atom_site_aniso_U_13
_atom_site_aniso_U_23
S1a_1 S 0.00496(8) 0.00989(9) 0.01348(10) -0.00004(7) -0.00118(7) -0.00074(7)
S1a_2 S 0.00496(8) 0.00989(9) 0.01348(10) 0.00004(7) -0.00118(7) 0.00074(7)
O1a_1 O 0.0080(3) 0.0149(3) 0.0175(3) 0.0043(2) -0.0012(2) -0.0014(2)
O1a_2 O 0.0080(3) 0.0149(3) 0.0175(3) -0.0043(2) -0.0012(2) 0.0014(2)
O2a_1 O 0.0103(3) 0.0130(3) 0.0174(4) -0.0047(2) 0.0019(2) -0.0010(3)
O2a_2 O 0.0103(3) 0.0130(3) 0.0174(4) 0.0047(2) 0.0019(2) 0.0010(3)
O3a_1 O 0.0084(3) 0.0164(3) 0.0140(3) -0.0014(2) -0.0004(2) -0.0005(2)
O3a_2 O 0.0084(3) 0.0164(3) 0.0140(3) 0.0014(2) -0.0004(2) 0.0005(2)
N1a_1 N 0.0051(3) 0.0131(4) 0.0127(4) -0.0005(3) 0.0003(3) -0.0011(3)
N1a_2 N 0.0051(3) 0.0131(4) 0.0127(4) 0.0005(3) 0.0003(3) 0.0011(3)
C7a_1 C 0.0061(4) 0.0058(4) 0.0157(5) 0.0005(3) -0.0020(3) 0.0006(3)
C7a_2 C 0.0061(4) 0.0058(4) 0.0157(5) -0.0005(3) -0.0020(3) -0.0006(3)
S1b_1 S 0.00881(12) 0.00858(10) 0.01767(13) 0.00238(10) 0.00226(10) 0.00216(9)
S1b_2 S 0.00881(12) 0.00858(10) 0.01767(13) -0.00238(10) 0.00226(10) -0.00216(9)
S1b'_1 S 0.00881(12) 0.00858(10) 0.01767(13) 0.00238(10) 0.00226(10) 0.00216(9)
S1b'_2 S 0.00881(12) 0.00858(10) 0.01767(13) -0.00238(10) 0.00226(10) -0.00216(9)
S1b''_1 S 0.00881(12) 0.00858(10) 0.01767(13) 0.00238(10) 0.00226(10) 0.00216(9)
S1b''_2 S 0.00881(12) 0.00858(10) 0.01767(13) -0.00238(10) 0.00226(10) -0.00216(9)
O1b_1 O 0.0100(5) 0.0116(5) 0.0230(7) 0.0001(4) 0.0015(3) 0.0043(5)
O1b_2 O 0.0100(5) 0.0116(5) 0.0230(7) -0.0001(4) 0.0015(3) -0.0043(5)
O1b'_1 O 0.0100(5) 0.0116(5) 0.0230(7) 0.0001(4) 0.0015(3) 0.0043(5)
O1b'_2 O 0.0100(5) 0.0116(5) 0.0230(7) -0.0001(4) 0.0015(3) -0.0043(5)
O1b''_1 O 0.0100(5) 0.0116(5) 0.0230(7) 0.0001(4) 0.0015(3) 0.0043(5)
O1b''_2 O 0.0100(5) 0.0116(5) 0.0230(7) -0.0001(4) 0.0015(3) -0.0043(5)
O2b_1 O 0.0153(5) 0.0138(4) 0.0190(6) 0.0076(4) 0.0010(3) 0.0004(4)
O2b_2 O 0.0153(5) 0.0138(4) 0.0190(6) -0.0076(4) 0.0010(3) -0.0004(4)
O2b'_1 O 0.0153(5) 0.0138(4) 0.0190(6) 0.0076(4) 0.0010(3) 0.0004(4)
O2b'_2 O 0.0153(5) 0.0138(4) 0.0190(6) -0.0076(4) 0.0010(3) -0.0004(4)
O2b''_1 O 0.0153(5) 0.0138(4) 0.0190(6) 0.0076(4) 0.0010(3) 0.0004(4)
O2b''_2 O 0.0153(5) 0.0138(4) 0.0190(6) -0.0076(4) 0.0010(3) -0.0004(4)
O3b_1 O 0.0068(3) 0.0123(4) 0.0210(4) 0.0002(2) -0.0032(3) 0.0006(3)
O3b_2 O 0.0068(3) 0.0123(4) 0.0210(4) -0.0002(2) -0.0032(3) -0.0006(3)
O3b'_1 O 0.0068(3) 0.0123(4) 0.0210(4) 0.0002(2) -0.0032(3) 0.0006(3)
O3b'_2 O 0.0068(3) 0.0123(4) 0.0210(4) -0.0002(2) -0.0032(3) -0.0006(3)
O3b''_1 O 0.0068(3) 0.0123(4) 0.0210(4) 0.0002(2) -0.0032(3) 0.0006(3)
O3b''_2 O 0.0068(3) 0.0123(4) 0.0210(4) -0.0002(2) -0.0032(3) -0.0006(3)
N1b_1 N 0.0049(4) 0.0113(5) 0.0168(5) -0.0004(3) -0.0017(3) 0.0008(3)
N1b_2 N 0.0049(4) 0.0113(5) 0.0168(5) 0.0004(3) -0.0017(3) -0.0008(3)
N1b'_1 N 0.0049(4) 0.0113(5) 0.0168(5) -0.0004(3) -0.0017(3) 0.0008(3)
N1b'_2 N 0.0049(4) 0.0113(5) 0.0168(5) 0.0004(3) -0.0017(3) -0.0008(3)
N1b''_1 N 0.0049(4) 0.0113(5) 0.0168(5) -0.0004(3) -0.0017(3) 0.0008(3)
N1b''_2 N 0.0049(4) 0.0113(5) 0.0168(5) 0.0004(3) -0.0017(3) -0.0008(3)
C7b_1 C 0.0064(4) 0.0050(4) 0.0167(6) -0.0008(3) -0.0034(4) -0.0002(4)
C7b_2 C 0.0064(4) 0.0050(4) 0.0167(6) 0.0008(3) -0.0034(4) 0.0002(4)
C7b'_1 C 0.0064(4) 0.0050(4) 0.0167(6) -0.0008(3) -0.0034(4) -0.0002(4)
C7b'_2 C 0.0064(4) 0.0050(4) 0.0167(6) 0.0008(3) -0.0034(4) 0.0002(4)
C7b''_1 C 0.0064(4) 0.0050(4) 0.0167(6) -0.0008(3) -0.0034(4) -0.0002(4)
C7b''_2 C 0.0064(4) 0.0050(4) 0.0167(6) 0.0008(3) -0.0034(4) 0.0002(4)
O28w_1 O 0.0186(4) 0.0190(4) 0.0350(6) 0.0002(3) -0.0004(3) -0.0002(4)
O28w_2 O 0.0186(4) 0.0190(4) 0.0350(6) -0.0002(3) -0.0004(3) 0.0002(4)
O28w'_1 O 0.020(2) 0.0233(15) 0.031(3) 0.0035(13) -0.0036(19) -0.0028(16)
O28w'_2 O 0.020(2) 0.0233(15) 0.031(3) -0.0035(13) -0.0036(19) 0.0028(16)
O28w''_1 O 0.020(2) 0.0233(15) 0.031(3) 0.0035(13) -0.0036(19) -0.0028(16)
O28w''_2 O 0.020(2) 0.0233(15) 0.031(3) -0.0035(13) -0.0036(19) 0.0028(16)
O18w_1 O 0.020(2) 0.017(2) 0.025(3) -0.0037(18) -0.0001(3) 0.001(2)
O18w_2 O 0.020(2) 0.017(2) 0.025(3) 0.0037(18) -0.0001(3) -0.001(2)
O18w'_1 O 0.0110(19) 0.0212(14) 0.0266(18) 0.0038(14) -0.0005(14) -0.0008(12)
O18w'_2 O 0.0110(19) 0.0212(14) 0.0266(18) -0.0038(14) -0.0005(14) 0.0008(12)
O18w''_1 O 0.0110(19) 0.0212(14) 0.0266(18) 0.0038(14) -0.0005(14) -0.0008(12)
O18w''_2 O 0.0110(19) 0.0212(14) 0.0266(18) -0.0038(14) -0.0005(14) 0.0008(12)
O19w'_1 O 0.0180(15) 0.0161(14) 0.0280(16) -0.0003(11) -0.0041(11) -0.0016(11)
O19w'_2 O 0.0180(15) 0.0161(14) 0.0280(16) 0.0003(11) -0.0041(11) 0.0016(11)
O19w''_1 O 0.0180(15) 0.0161(14) 0.0280(16) -0.0003(11) -0.0041(11) -0.0016(11)
O19w''_2 O 0.0180(15) 0.0161(14) 0.0280(16) 0.0003(11) -0.0041(11) 0.0016(11)
O24w_1 O 0.0241(4) 0.0198(5) 0.0314(5) -0.0008(4) -0.0064(4) 0.0015(4)
O24w_2 O 0.0241(4) 0.0198(5) 0.0314(5) 0.0008(4) -0.0064(4) -0.0015(4)
O24w'_1 O 0.0218(12) 0.0164(12) 0.0250(14) 0.0003(11) -0.0036(10) 0.0009(12)
O24w'_2 O 0.0218(12) 0.0164(12) 0.0250(14) -0.0003(11) -0.0036(10) -0.0009(12)
O24w''_1 O 0.0218(12) 0.0164(12) 0.0250(14) 0.0003(11) -0.0036(10) 0.0009(12)
O24w''_2 O 0.0218(12) 0.0164(12) 0.0250(14) -0.0003(11) -0.0036(10) -0.0009(12)
O23w_1 O 0.0179(10) 0.0190(10) 0.0224(12) -0.0018(8) -0.0007(7) -0.0016(9)
O23w_2 O 0.0179(10) 0.0190(10) 0.0224(12) 0.0018(8) -0.0007(7) 0.0016(9)
Na6_1 Na 0.0082(5) 0.0104(5) 0.0151(6) 0.0018(4) -0.0012(3) -0.0004(4)
Na6_2 Na 0.0082(5) 0.0104(5) 0.0151(6) -0.0018(4) -0.0012(3) 0.0004(4)
Na2_1 Na 0.0061(11) 0.0269(12) 0.0380(14) -0.0002(9) -0.0013(2) 0.0180(10)
Na2_2 Na 0.0061(11) 0.0269(12) 0.0380(14) 0.0002(9) -0.0013(2) -0.0180(10)
Na2'_1 Na 0.0092(7) 0.0097(7) 0.0136(8) -0.0003(5) -0.0027(6) -0.0003(6)
Na2'_2 Na 0.0092(7) 0.0097(7) 0.0136(8) 0.0003(5) -0.0027(6) 0.0003(6)
Na2''_1 Na 0.0156(14) 0.045(2) 0.0183(16) -0.0192(13) -0.0006(11) -0.0052(14)
Na2''_2 Na 0.0156(14) 0.045(2) 0.0183(16) 0.0192(13) -0.0006(11) 0.0052(14)
Na16'_1 Na 0.0047(7) 0.0206(12) 0.0166(9) 0.0010(6) -0.0003(6) 0.0049(7)
Na16'_2 Na 0.0047(7) 0.0206(12) 0.0166(9) -0.0010(6) -0.0003(6) -0.0049(7)
Na16''_1 Na 0.0117(15) 0.042(3) 0.0251(18) 0.0058(14) 0.0065(12) 0.0135(16)
Na16''_2 Na 0.0117(15) 0.042(3) 0.0251(18) -0.0058(14) 0.0065(12) -0.0135(16)
Na16_1 Na 0.0055(4) 0.0125(5) 0.0176(5) -0.0005(3) -0.0006(3) -0.0003(4)
Na16_2 Na 0.0055(4) 0.0125(5) 0.0176(5) 0.0005(3) -0.0006(3) 0.0003(4)
Na14'_1 Na 0.0049(7) 0.0087(8) 0.0143(8) 0.0007(5) -0.0029(6) 0.0012(6)
Na14'_2 Na 0.0049(7) 0.0087(8) 0.0143(8) -0.0007(5) -0.0029(6) -0.0012(6)
Na14''_1 Na 0.0073(12) 0.0116(12) 0.0215(19) -0.0005(9) -0.0073(11) 0.0013(12)
Na14''_2 Na 0.0073(12) 0.0116(12) 0.0215(19) 0.0005(9) -0.0073(11) -0.0013(12)
Na14_1 Na 0.0060(4) 0.0100(4) 0.0158(5) 0.0020(3) -0.0020(3) -0.0002(4)
Na14_2 Na 0.0060(4) 0.0100(4) 0.0158(5) -0.0020(3) -0.0020(3) 0.0002(4)
C1_1a C 0.0081(3) 0.0062(3) 0.0113(3) 0.0026(7) 0.0005(2) 0.0035(7)
C2_1a C 0.0095(3) 0.0058(3) 0.0105(3) -0.0028(7) 0.0005(2) -0.0011(8)
C3_1a C 0.0094(3) 0.0079(3) 0.0148(3) -0.0022(7) 0.0017(2) -0.0020(8)
C4_1a C 0.0084(3) 0.0098(3) 0.0190(3) 0.0029(7) -0.0015(2) 0.0007(8)
C5_1a C 0.0137(3) 0.0104(3) 0.0136(3) -0.0032(7) -0.0038(2) -0.0013(7)
C6_1a C 0.0125(3) 0.0091(3) 0.0110(3) 0.0002(7) 0.0003(2) 0.0011(7)
C1_1b C 0.0102(3) 0.0040(5) 0.0118(5) 0.0000(7) 0.0026(3) 0.0020(5)
C2_1b C 0.0103(3) 0.0079(5) 0.0077(5) 0.0005(7) 0.0011(3) -0.0035(6)
C3_1b C 0.0114(4) 0.0105(5) 0.0104(5) -0.0012(7) 0.0030(3) -0.0040(6)
C4_1b C 0.0167(4) 0.0088(5) 0.0125(5) -0.0036(7) 0.0051(3) 0.0012(6)
C5_1b C 0.0186(4) 0.0121(5) 0.0074(5) 0.0008(7) 0.0003(3) -0.0021(5)
C6_1b C 0.0121(3) 0.0086(5) 0.0117(5) 0.0007(7) 0.0002(3) 0.0000(5)
C1_1c C 0.0103(3) 0.0042(6) 0.0113(5) 0.0020(6) 0.0024(3) 0.0018(5)
C2_1c C 0.0104(3) 0.0087(6) 0.0069(6) 0.0003(7) 0.0015(4) -0.0033(5)
C3_1c C 0.0132(4) 0.0102(6) 0.0089(6) -0.0016(7) 0.0033(4) -0.0029(5)
C4_1c C 0.0191(4) 0.0072(6) 0.0114(6) -0.0005(7) 0.0032(4) 0.0024(5)
C5_1c C 0.0172(4) 0.0134(6) 0.0075(6) 0.0020(7) -0.0011(4) -0.0023(5)
C6_1c C 0.0113(3) 0.0093(6) 0.0119(6) 0.0015(7) 0.0004(4) -0.0005(5)
C1_1d C 0.0120(4) 0.0037(6) 0.0102(6) 0.0014(6) 0.0025(4) 0.0008(4)
C2_1d C 0.0103(4) 0.0090(6) 0.0064(6) -0.0009(7) -0.0002(4) -0.0032(5)
C3_1d C 0.0136(4) 0.0110(6) 0.0075(6) -0.0028(7) 0.0011(4) -0.0024(5)
C4_1d C 0.0194(4) 0.0073(6) 0.0108(6) -0.0014(7) 0.0007(4) 0.0025(4)
C5_1d C 0.0152(4) 0.0131(6) 0.0093(6) 0.0009(6) -0.0039(4) -0.0022(4)
C6_1d C 0.0115(4) 0.0091(6) 0.0120(6) 0.0009(6) 0.0005(4) -0.0010(4)
C1_2a C 0.0082(3) 0.0062(3) 0.0112(3) 0.0024(7) 0.0004(2) 0.0036(7)
C2_2a C 0.0094(3) 0.0058(3) 0.0105(3) -0.0028(7) 0.0005(2) -0.0012(8)
C3_2a C 0.0093(3) 0.0080(3) 0.0148(3) -0.0022(8) 0.0015(2) -0.0021(8)
C4_2a C 0.0087(3) 0.0097(3) 0.0188(3) 0.0029(7) -0.0019(2) 0.0008(8)
C5_2a C 0.0139(3) 0.0105(3) 0.0132(3) -0.0033(7) -0.0038(2) -0.0013(7)
C6_2a C 0.0125(3) 0.0091(3) 0.0109(3) 0.0001(7) 0.0004(2) 0.0011(7)
C1_2b C 0.0099(3) 0.0091(5) 0.0067(5) 0.0018(7) 0.0012(3) 0.0043(6)
C2_2b C 0.0100(3) 0.0047(5) 0.0111(5) 0.0014(7) 0.0009(3) -0.0011(6)
C3_2b C 0.0117(4) 0.0068(5) 0.0139(5) 0.0010(8) 0.0036(3) -0.0008(6)
C4_2b C 0.0175(4) 0.0114(5) 0.0091(5) 0.0007(7) 0.0054(3) 0.0027(6)
C5_2b C 0.0182(4) 0.0086(5) 0.0113(5) 0.0014(7) -0.0002(3) -0.0030(6)
C6_2b C 0.0118(3) 0.0099(5) 0.0107(5) 0.0007(7) -0.0004(3) 0.0013(6)
C1_2c C 0.0113(3) 0.0088(5) 0.0057(5) 0.0022(7) 0.0012(3) 0.0035(5)
C2_2c C 0.0104(3) 0.0042(6) 0.0112(6) -0.0003(7) 0.0008(3) -0.0007(5)
C3_2c C 0.0131(3) 0.0064(6) 0.0129(6) -0.0005(7) 0.0035(4) -0.0011(5)
C4_2c C 0.0191(4) 0.0117(6) 0.0071(6) -0.0004(7) 0.0038(4) 0.0013(5)
C5_2c C 0.0170(3) 0.0083(5) 0.0126(5) -0.0019(7) -0.0021(4) -0.0021(5)
C6_2c C 0.0116(3) 0.0099(5) 0.0109(5) 0.0004(7) -0.0003(3) 0.0016(5)
C1_2d C 0.0101(4) 0.0099(6) 0.0054(6) 0.0032(6) -0.0009(4) 0.0025(4)
C2_2d C 0.0106(4) 0.0042(6) 0.0111(6) 0.0005(7) 0.0010(4) -0.0002(5)
C3_2d C 0.0145(4) 0.0064(6) 0.0115(6) 0.0006(7) 0.0031(4) -0.0004(5)
C4_2d C 0.0193(4) 0.0119(6) 0.0061(6) 0.0012(7) -0.0001(4) 0.0010(4)
C5_2d C 0.0156(4) 0.0075(6) 0.0147(6) -0.0014(6) -0.0025(4) -0.0018(4)
C6_2d C 0.0108(4) 0.0102(6) 0.0113(6) 0.0009(6) -0.0006(4) 0.0013(4)

loop_
_atom_site_displace_Fourier_atom_site_label
_atom_site_displace_Fourier_axis
_atom_site_displace_Fourier_wave_vector_seq_id
_atom_site_displace_Fourier_param_cos
_atom_site_displace_Fourier_param_sin
S1a_1 x 1 -0.00313(6) 0.00124(6)
S1a_1 y 1 0.0196(2) -0.0091(2)
S1a_1 z 1 -0.00146(5) 0.00005(5)
S1a_1 x 2 0.00734(6) 0.00402(7)
S1a_1 y 2 0.00071(20) 0.0260(2)
S1a_1 z 2 -0.00061(5) -0.00187(5)
S1a_1 x 3 -0.00288(7) 0.01690(7)
S1a_1 y 3 -0.0135(2) 0.0043(2)
S1a_1 z 3 -0.00047(5) 0.00307(5)
S1a_1 x 4 0 -0.00127(5)
S1a_1 y 4 0 -0.01085(15)
S1a_1 z 4 0 -0.00052(4)
S1a_2 x 1 -0.00326(6) 0.00111(6)
S1a_2 y 1 -0.0190(2) 0.0097(2)
S1a_2 z 1 -0.00125(5) 0.00002(5)
S1a_2 x 2 -0.00691(6) -0.00403(7)
S1a_2 y 2 0.00100(20) 0.0270(2)
S1a_2 z 2 0.00052(5) 0.00180(5)
S1a_2 x 3 -0.00277(7) 0.01650(7)
S1a_2 y 3 0.0142(2) -0.0035(2)
S1a_2 z 3 -0.00049(5) 0.00308(5)
S1a_2 x 4 0 0.00110(5)
S1a_2 y 4 0 -0.01054(15)
S1a_2 z 4 0 0.00027(4)
O1a_1 x 1 0.00073(18) -0.00220(19)
O1a_1 y 1 0.0236(6) 0.0042(6)
O1a_1 z 1 0.00296(13) -0.00058(15)
O1a_1 x 2 -0.00574(19) 0.00493(19)
O1a_1 y 2 -0.0310(6) -0.0026(6)
O1a_1 z 2 0.00147(14) -0.00039(14)
O1a_1 x 3 -0.0075(2) -0.01351(19)
O1a_1 y 3 0.0115(6) -0.0124(6)
O1a_1 z 3 -0.00225(14) -0.00340(14)
O1a_1 x 4 0 0.00320(14)
O1a_1 y 4 0 0.0133(4)
O1a_1 z 4 0 -0.00010(11)
O1a_2 x 1 -0.00074(18) -0.00226(19)
O1a_2 y 1 -0.0205(6) -0.0067(6)
O1a_2 z 1 0.00324(14) -0.00096(15)
O1a_2 x 2 0.00810(19) -0.00623(19)
O1a_2 y 2 -0.0317(6) -0.0011(6)
O1a_2 z 2 -0.00141(14) -0.00012(14)
O1a_2 x 3 -0.0094(2) -0.01505(19)
O1a_2 y 3 -0.0089(6) 0.0142(6)
O1a_2 z 3 -0.00251(14) -0.00210(14)
O1a_2 x 4 0 -0.00246(14)
O1a_2 y 4 0 0.0145(4)
O1a_2 z 4 0 -0.00065(11)
O2a_1 x 1 -0.00265(18) 0.00306(19)
O2a_1 y 1 0.0033(6) -0.0196(6)
O2a_1 z 1 -0.00427(14) 0.00193(14)
O2a_1 x 2 0.00046(19) -0.00818(19)
O2a_1 y 2 0.0299(6) 0.0009(6)
O2a_1 z 2 -0.00145(14) 0.00245(14)
O2a_1 x 3 0.0126(2) -0.0135(2)
O2a_1 y 3 0.0115(6) 0.0100(6)
O2a_1 z 3 0.00206(14) -0.00112(14)
O2a_1 x 4 0 -0.00041(14)
O2a_1 y 4 0 0.0127(4)
O2a_1 z 4 0 0.00073(10)
O2a_2 x 1 -0.00436(18) 0.00256(19)
O2a_2 y 1 -0.0048(6) 0.0186(6)
O2a_2 z 1 -0.00382(14) 0.00132(14)
O2a_2 x 2 -0.00142(19) 0.00707(19)
O2a_2 y 2 0.0311(6) 0.0012(6)
O2a_2 z 2 0.00167(14) -0.00248(14)
O2a_2 x 3 0.0126(2) -0.0120(2)
O2a_2 y 3 -0.0146(6) -0.0078(6)
O2a_2 z 3 0.00177(14) -0.00151(14)
O2a_2 x 4 0 -0.00012(13)
O2a_2 y 4 0 0.0121(4)
O2a_2 z 4 0 -0.00069(10)
O3a_1 x 1 -0.00278(18) 0.01643(18)
O3a_1 y 1 0.0372(6) -0.0054(6)
O3a_1 z 1 -0.00189(14) 0.00768(14)
O3a_1 x 2 0.01073(18) -0.00027(19)
O3a_1 y 2 0.0159(6) 0.0040(6)
O3a_1 z 2 0.00011(13) -0.00288(14)
O3a_1 x 3 0.00224(19) 0.01556(18)
O3a_1 y 3 -0.0045(6) 0.0207(6)
O3a_1 z 3 0.00016(13) 0.00181(14)
O3a_1 x 4 0 0.00101(13)
O3a_1 y 4 0 -0.0030(4)
O3a_1 z 4 0 0.00062(10)
O3a_2 x 1 -0.00359(18) 0.01585(18)
O3a_2 y 1 -0.0367(6) 0.0041(6)
O3a_2 z 1 -0.00168(14) 0.00707(14)
O3a_2 x 2 -0.01238(18) 0.00002(19)
O3a_2 y 2 0.0158(6) 0.0029(6)
O3a_2 z 2 -0.00006(13) 0.00190(14)
O3a_2 x 3 0.00155(19) 0.01470(18)
O3a_2 y 3 0.0015(6) -0.0231(6)
O3a_2 z 3 0.00072(13) 0.00231(14)
O3a_2 x 4 0 -0.00023(13)
O3a_2 y 4 0 -0.0033(4)
O3a_2 z 4 0 -0.00012(10)
N1a_1 x 1 -0.0039(2) 0.0097(2)
N1a_1 y 1 0.0297(7) -0.0125(7)
N1a_1 z 1 -0.00169(16) 0.00134(16)
N1a_1 x 2 0.0088(2) 0.0008(2)
N1a_1 y 2 0.0124(7) 0.0190(7)
N1a_1 z 2 -0.00136(16) -0.00183(16)
N1a_1 x 3 0.0039(2) 0.0174(2)
N1a_1 y 3 -0.0068(7) 0.0104(7)
N1a_1 z 3 -0.00030(16) 0.00287(16)
N1a_1 x 4 0 -0.00042(15)
N1a_1 y 4 0 -0.0071(5)
N1a_1 z 4 0 -0.00057(11)
N1a_2 x 1 -0.0025(2) 0.0093(2)
N1a_2 y 1 -0.0274(7) 0.0101(7)
N1a_2 z 1 -0.00150(16) 0.00170(16)
N1a_2 x 2 -0.0105(2) -0.0013(2)
N1a_2 y 2 0.0116(7) 0.0208(7)
N1a_2 z 2 0.00035(16) 0.00143(16)
N1a_2 x 3 -0.0007(2) 0.0145(2)
N1a_2 y 3 0.0108(7) -0.0114(7)
N1a_2 z 3 0.00076(16) 0.00305(16)
N1a_2 x 4 0 0.00004(15)
N1a_2 y 4 0 -0.0095(5)
N1a_2 z 4 0 0.00003(11)
C7a_1 x 1 -0.0034(2) 0.0099(2)
C7a_1 y 1 0.0283(7) -0.0063(8)
C7a_1 z 1 -0.00115(19) 0.00574(19)
C7a_1 x 2 0.0100(2) 0.0022(3)
C7a_1 y 2 0.0120(7) 0.0122(7)
C7a_1 z 2 -0.00063(19) -0.00153(19)
C7a_1 x 3 -0.0025(3) 0.0146(3)
C7a_1 y 3 -0.0066(8) 0.0134(7)
C7a_1 z 3 0.00046(19) 0.00245(19)
C7a_1 x 4 0 -0.00079(18)
C7a_1 y 4 0 -0.0035(5)
C7a_1 z 4 0 -0.00011(14)
C7a_2 x 1 -0.0042(2) 0.0113(2)
C7a_2 y 1 -0.0259(7) 0.0033(8)
C7a_2 z 1 -0.00229(19) 0.00594(19)
C7a_2 x 2 -0.0101(2) -0.0024(3)
C7a_2 y 2 0.0121(7) 0.0108(7)
C7a_2 z 2 -0.00114(19) 0.00316(19)
C7a_2 x 3 0.0001(3) 0.0171(3)
C7a_2 y 3 0.0094(8) -0.0146(7)
C7a_2 z 3 -0.00049(19) 0.00206(19)
C7a_2 x 4 0 -0.00045(18)
C7a_2 y 4 0 -0.0063(5)
C7a_2 z 4 0 -0.00031(13)
S1b_1 x 1 -0.00051(7) 0.02428(11)
S1b_1 y 1 -0.04144(19) -0.0104(3)
S1b_1 z 1 0.00239(5) 0.00432(9)
S1b_1 x 2 -0.01289(11) 0.00422(9)
S1b_1 y 2 0.0202(3) -0.0605(2)
S1b_1 z 2 -0.00753(8) 0.00435(6)
S1b_1 x 3 -0.00638(9) 0.00426(10)
S1b_1 y 3 0.0231(3) 0.0035(3)
S1b_1 z 3 0.00073(7) -0.00225(7)
S1b_2 x 1 0.00015(7) 0.02517(12)
S1b_2 y 1 0.03585(19) 0.0073(3)
S1b_2 z 1 0.00332(5) 0.00459(9)
S1b_2 x 2 0.01225(11) -0.00509(9)
S1b_2 y 2 0.0203(3) -0.0542(2)
S1b_2 z 2 0.00749(8) -0.00512(6)
S1b_2 x 3 -0.00706(9) 0.00489(10)
S1b_2 y 3 -0.0194(3) -0.0064(3)
S1b_2 z 3 -0.00035(7) -0.00208(7)
O1b_1 x 1 0.0264(3) 0.0114(2)
O1b_1 y 1 -0.0431(8) 0.0442(7)
O1b_1 z 1 0.0066(2) 0.00598(17)
O1b_1 x 2 0.0152(2) 0.0205(3)
O1b_1 y 2 -0.0816(7) -0.0309(9)
O1b_1 z 2 0.00216(16) 0.0103(2)
O1b_1 x 3 0.00770(18) 0.0035(3)
O1b_1 y 3 -0.0099(6) -0.0240(10)
O1b_1 z 3 -0.00386(14) 0.0002(2)
O1b_2 x 1 0.0277(3) 0.0102(2)
O1b_2 y 1 0.0517(8) -0.0352(7)
O1b_2 z 1 0.0084(2) 0.00297(17)
O1b_2 x 2 -0.0176(2) -0.0148(3)
O1b_2 y 2 -0.0795(7) -0.0327(9)
O1b_2 z 2 -0.00581(16) -0.0095(2)
O1b_2 x 3 0.01129(18) 0.0016(3)
O1b_2 y 3 0.0098(6) 0.0208(10)
O1b_2 z 3 -0.00132(14) 0.0010(2)
O2b_1 x 1 -0.0298(2) 0.0109(3)
O2b_1 y 1 -0.0303(7) -0.0434(9)
O2b_1 z 1 -0.00333(16) 0.0057(2)
O2b_1 x 2 0.0055(2) -0.0069(3)
O2b_1 y 2 0.0767(7) 0.0292(8)
O2b_1 z 2 -0.00780(18) -0.0074(2)
O2b_1 x 3 0.0018(4) -0.00934(19)
O2b_1 y 3 -0.0180(10) 0.0121(6)
O2b_1 z 3 0.0031(3) 0.00041(14)
O2b_2 x 1 -0.0314(2) 0.0125(3)
O2b_2 y 1 0.0305(7) 0.0487(9)
O2b_2 z 1 -0.00595(16) 0.0084(2)
O2b_2 x 2 -0.0073(2) 0.0109(3)
O2b_2 y 2 0.0803(7) 0.0247(8)
O2b_2 z 2 0.00802(18) 0.0097(2)
O2b_2 x 3 0.0018(4) -0.00617(19)
O2b_2 y 3 0.0201(10) -0.0180(5)
O2b_2 z 3 0.0034(3) 0.00159(14)
O3b_1 x 1 0.0048(2) 0.0215(3)
O3b_1 y 1 0.0468(6) -0.0141(8)
O3b_1 z 1 0.00493(16) -0.0148(2)
O3b_1 x 2 -0.0097(2) 0.0117(3)
O3b_1 y 2 0.0013(7) 0.0160(8)
O3b_1 z 2 -0.00084(17) -0.0022(2)
O3b_1 x 3 -0.0041(3) 0.00543(19)
O3b_1 y 3 0.0117(9) 0.0062(6)
O3b_1 z 3 0.0024(2) -0.00005(14)
O3b_2 x 1 0.0058(2) 0.0256(3)
O3b_2 y 1 -0.0545(6) -0.0025(8)
O3b_2 z 1 0.00445(16) -0.0157(2)
O3b_2 x 2 0.0137(2) -0.0109(3)
O3b_2 y 2 -0.0098(7) 0.0177(8)
O3b_2 z 2 -0.00018(18) 0.0019(2)
O3b_2 x 3 -0.0054(3) 0.0052(2)
O3b_2 y 3 -0.0073(9) -0.0076(6)
O3b_2 z 3 0.0023(2) -0.00007(16)
N1b_1 x 1 0.0031(2) 0.0327(3)
N1b_1 y 1 -0.0027(7) -0.0077(11)
N1b_1 z 1 0.00359(18) -0.0028(3)
N1b_1 x 2 -0.0160(3) 0.0127(3)
N1b_1 y 2 -0.0001(9) -0.0305(8)
N1b_1 z 2 -0.0050(2) 0.0025(2)
N1b_1 x 3 -0.0086(3) 0.0014(2)
N1b_1 y 3 0.0192(10) -0.0022(7)
N1b_1 z 3 0.0013(3) -0.00193(17)
N1b_2 x 1 0.0062(2) 0.0272(3)
N1b_2 y 1 -0.0007(7) 0.0135(11)
N1b_2 z 1 0.00472(18) -0.0033(3)
N1b_2 x 2 0.0116(3) -0.0124(3)
N1b_2 y 2 0.0021(8) -0.0302(9)
N1b_2 z 2 0.0030(2) -0.0043(2)
N1b_2 x 3 -0.0027(3) 0.0086(2)
N1b_2 y 3 -0.0242(10) -0.0014(6)
N1b_2 z 3 -0.0001(3) -0.00058(16)
C7b_1 x 1 0.0018(3) 0.0193(4)
C7b_1 y 1 0.0192(8) -0.0135(11)
C7b_1 z 1 0.0057(2) -0.0083(3)
C7b_1 x 2 -0.0096(3) 0.0088(4)
C7b_1 y 2 0.0016(10) -0.0075(10)
C7b_1 z 2 -0.0022(3) 0.0017(3)
C7b_1 x 3 -0.0044(4) 0.0064(3)
C7b_1 y 3 0.0147(11) 0.0036(8)
C7b_1 z 3 -0.0001(3) -0.0008(2)
C7b_2 x 1 0.0038(3) 0.0241(4)
C7b_2 y 1 -0.0217(8) -0.0042(11)
C7b_2 z 1 0.0041(2) -0.0089(3)
C7b_2 x 2 0.0133(3) -0.0060(3)
C7b_2 y 2 -0.0041(10) -0.0041(9)
C7b_2 z 2 0.0023(3) 0.0004(2)
C7b_2 x 3 -0.0056(4) 0.0039(3)
C7b_2 y 3 -0.0103(11) -0.0033(9)
C7b_2 z 3 0.0027(3) -0.0001(2)
O28w_1 x 1 -0.0304(2) 0.0091(2)
O28w_1 y 1 0.0069(6) 0.0044(6)
O28w_1 z 1 0.00809(18) 0.00133(17)
O28w_1 x 2 -0.00847(19) 0.0027(2)
O28w_1 y 2 0.0026(6) -0.0236(7)
O28w_1 z 2 -0.00336(15) 0.00034(19)
O28w_1 x 3 0.00081(19) -0.0086(2)
O28w_1 y 3 0.0061(6) -0.0239(7)
O28w_1 z 3 -0.00789(15) -0.00351(18)
O28w_1 x 4 0 -0.0039(5)
O28w_1 y 4 0 -0.0216(15)
O28w_1 z 4 0 -0.0155(4)
O28w_2 x 1 -0.0274(2) 0.00887(19)
O28w_2 y 1 -0.0080(6) -0.0002(6)
O28w_2 z 1 0.00833(16) 0.00107(16)
O28w_2 x 2 0.00683(19) -0.0012(2)
O28w_2 y 2 0.0057(6) -0.0282(6)
O28w_2 z 2 0.00310(15) -0.00097(16)
O28w_2 x 3 -0.00148(19) -0.0101(2)
O28w_2 y 3 -0.0069(6) 0.0253(6)
O28w_2 z 3 -0.00705(15) -0.00218(16)
O28w_2 x 4 0 0.0040(5)
O28w_2 y 4 0 -0.0156(13)
O28w_2 z 4 0 0.0108(4)
O28w'_1 x 1 -0.0304(2) 0.0091(2)
O28w'_1 y 1 0.0069(6) 0.0044(6)
O28w'_1 z 1 0.00809(18) 0.00133(17)
O28w'_1 x 2 -0.00847(19) 0.0027(2)
O28w'_1 y 2 0.0026(6) -0.0236(7)
O28w'_1 z 2 -0.00336(15) 0.00034(19)
O28w'_1 x 3 0.00081(19) -0.0086(2)
O28w'_1 y 3 0.0061(6) -0.0239(7)
O28w'_1 z 3 -0.00789(15) -0.00351(18)
O28w'_1 x 4 0 -0.0039(5)
O28w'_1 y 4 0 -0.0216(15)
O28w'_1 z 4 0 -0.0155(4)
O28w'_2 x 1 -0.0274(2) 0.00887(19)
O28w'_2 y 1 -0.0080(6) -0.0002(6)
O28w'_2 z 1 0.00833(16) 0.00107(16)
O28w'_2 x 2 0.00683(19) -0.0012(2)
O28w'_2 y 2 0.0057(6) -0.0282(6)
O28w'_2 z 2 0.00310(15) -0.00097(16)
O28w'_2 x 3 -0.00148(19) -0.0101(2)
O28w'_2 y 3 -0.0069(6) 0.0253(6)
O28w'_2 z 3 -0.00705(15) -0.00218(16)
O28w'_2 x 4 0 0.0040(5)
O28w'_2 y 4 0 -0.0156(13)
O28w'_2 z 4 0 0.0108(4)
O18w_1 x 1 0.0226(2) 0.0216(2)
O18w_1 y 1 -0.0339(7) -0.0006(6)
O18w_1 z 1 -0.00842(18) 0.00537(15)
O18w_1 x 2 0.0045(2) 0.0008(2)
O18w_1 y 2 -0.0115(6) 0.0042(6)
O18w_1 z 2 -0.00310(17) 0.00132(15)
O18w_1 x 3 -0.0024(2) -0.02291(20)
O18w_1 y 3 -0.0090(7) 0.0160(6)
O18w_1 z 3 -0.00223(17) -0.00393(15)
O18w_1 x 4 0.00177(16) 0
O18w_1 y 4 -0.0018(4) 0
O18w_1 z 4 0.00116(11) 0
O18w_2 x 1 0.0224(2) 0.02374(19)
O18w_2 y 1 0.0322(7) -0.0012(6)
O18w_2 z 1 -0.00884(19) 0.00477(15)
O18w_2 x 2 -0.0044(2) -0.0026(2)
O18w_2 y 2 -0.0063(7) 0.0009(6)
O18w_2 z 2 0.00392(18) -0.00127(15)
O18w_2 x 3 -0.0002(2) -0.02147(19)
O18w_2 y 3 0.0089(7) -0.0119(6)
O18w_2 z 3 -0.00122(17) -0.00321(15)
O18w_2 x 4 -0.00242(16) 0
O18w_2 y 4 -0.0020(4) 0
O18w_2 z 4 -0.00180(11) 0
O18w'_1 x 1 0.0226(2) 0.0216(2)
O18w'_1 y 1 -0.0339(7) -0.0006(6)
O18w'_1 z 1 -0.00842(18) 0.00537(15)
O18w'_1 x 2 0.0045(2) 0.0008(2)
O18w'_1 y 2 -0.0115(6) 0.0042(6)
O18w'_1 z 2 -0.00310(17) 0.00132(15)
O18w'_1 x 3 -0.0024(2) -0.02291(20)
O18w'_1 y 3 -0.0090(7) 0.0160(6)
O18w'_1 z 3 -0.00223(17) -0.00393(15)
O18w'_1 x 4 0.00177(16) 0
O18w'_1 y 4 -0.0018(4) 0
O18w'_1 z 4 0.00116(11) 0
O18w'_2 x 1 0.0224(2) 0.02374(19)
O18w'_2 y 1 0.0322(7) -0.0012(6)
O18w'_2 z 1 -0.00884(19) 0.00477(15)
O18w'_2 x 2 -0.0044(2) -0.0026(2)
O18w'_2 y 2 -0.0063(7) 0.0009(6)
O18w'_2 z 2 0.00392(18) -0.00127(15)
O18w'_2 x 3 -0.0002(2) -0.02147(19)
O18w'_2 y 3 0.0089(7) -0.0119(6)
O18w'_2 z 3 -0.00122(17) -0.00321(15)
O18w'_2 x 4 -0.00242(16) 0
O18w'_2 y 4 -0.0020(4) 0
O18w'_2 z 4 -0.00180(11) 0
O19w'_1 x 1 0.0226(2) 0.0216(2)
O19w'_1 y 1 -0.0339(7) -0.0006(6)
O19w'_1 z 1 -0.00842(18) 0.00537(15)
O19w'_1 x 2 0.0045(2) 0.0008(2)
O19w'_1 y 2 -0.0115(6) 0.0042(6)
O19w'_1 z 2 -0.00310(17) 0.00132(15)
O19w'_1 x 3 -0.0024(2) -0.02291(20)
O19w'_1 y 3 -0.0090(7) 0.0160(6)
O19w'_1 z 3 -0.00223(17) -0.00393(15)
O19w'_1 x 4 0.00177(16) 0
O19w'_1 y 4 -0.0018(4) 0
O19w'_1 z 4 0.00116(11) 0
O19w'_2 x 1 0.0224(2) 0.02374(19)
O19w'_2 y 1 0.0322(7) -0.0012(6)
O19w'_2 z 1 -0.00884(19) 0.00477(15)
O19w'_2 x 2 -0.0044(2) -0.0026(2)
O19w'_2 y 2 -0.0063(7) 0.0009(6)
O19w'_2 z 2 0.00392(18) -0.00127(15)
O19w'_2 x 3 -0.0002(2) -0.02147(19)
O19w'_2 y 3 0.0089(7) -0.0119(6)
O19w'_2 z 3 -0.00122(17) -0.00321(15)
O19w'_2 x 4 -0.00242(16) 0
O19w'_2 y 4 -0.0020(4) 0
O19w'_2 z 4 -0.00180(11) 0
O24w_1 x 1 -0.00047(19) 0.0027(2)
O24w_1 y 1 -0.0005(6) -0.0177(7)
O24w_1 z 1 0.00018(15) 0.00722(17)
O24w_1 x 2 0.0067(2) 0.0037(2)
O24w_1 y 2 0.0092(7) -0.0126(6)
O24w_1 z 2 0.00292(16) 0.00166(15)
O24w_1 x 3 -0.0041(2) 0.0143(2)
O24w_1 y 3 0.0183(7) 0.0075(7)
O24w_1 z 3 0.00078(16) 0.00231(15)
O24w_1 x 4 0 -0.00146(18)
O24w_1 y 4 0 0.0290(5)
O24w_1 z 4 0 -0.00080(13)
O24w_2 x 1 -0.00043(19) 0.0020(2)
O24w_2 y 1 0.0032(6) 0.0130(7)
O24w_2 z 1 0.00125(15) 0.00702(16)
O24w_2 x 2 -0.0061(2) -0.0042(2)
O24w_2 y 2 0.0060(7) -0.0149(6)
O24w_2 z 2 -0.00298(16) -0.00105(15)
O24w_2 x 3 -0.0044(2) 0.0135(2)
O24w_2 y 3 -0.0180(7) -0.0075(6)
O24w_2 z 3 0.00170(16) 0.00219(15)
O24w_2 x 4 0 0.00209(17)
O24w_2 y 4 0 0.0268(5)
O24w_2 z 4 0 0.00092(12)
O24w'_1 x 1 -0.00047(19) 0.0027(2)
O24w'_1 y 1 -0.0005(6) -0.0177(7)
O24w'_1 z 1 0.00018(15) 0.00722(17)
O24w'_1 x 2 0.0067(2) 0.0037(2)
O24w'_1 y 2 0.0092(7) -0.0126(6)
O24w'_1 z 2 0.00292(16) 0.00166(15)
O24w'_1 x 3 -0.0041(2) 0.0143(2)
O24w'_1 y 3 0.0183(7) 0.0075(7)
O24w'_1 z 3 0.00078(16) 0.00231(15)
O24w'_1 x 4 0 -0.00146(18)
O24w'_1 y 4 0 0.0290(5)
O24w'_1 z 4 0 -0.00080(13)
O24w'_2 x 1 -0.00043(19) 0.0020(2)
O24w'_2 y 1 0.0032(6) 0.0130(7)
O24w'_2 z 1 0.00125(15) 0.00702(16)
O24w'_2 x 2 -0.0061(2) -0.0042(2)
O24w'_2 y 2 0.0060(7) -0.0149(6)
O24w'_2 z 2 -0.00298(16) -0.00105(15)
O24w'_2 x 3 -0.0044(2) 0.0135(2)
O24w'_2 y 3 -0.0180(7) -0.0075(6)
O24w'_2 z 3 0.00170(16) 0.00219(15)
O24w'_2 x 4 0 0.00209(17)
O24w'_2 y 4 0 0.0268(5)
O24w'_2 z 4 0 0.00092(12)
O23w_1 x 1 -0.0094(2) 0.0284(8)
O23w_1 y 1 -0.0884(7) 0.028(2)
O23w_1 z 1 0.00137(17) 0.0009(6)
O23w_1 x 2 -0.0437(6) -0.0289(3)
O23w_1 y 2 -0.0337(18) -0.0160(9)
O23w_1 z 2 0.0120(4) 0.0076(2)
O23w_1 x 3 0 0.0097(4)
O23w_1 y 3 0 -0.0339(12)
O23w_1 z 3 0 0.0038(3)
O23w_2 x 1 -0.0057(2) 0.0273(8)
O23w_2 y 1 0.0875(7) -0.029(2)
O23w_2 z 1 0.00191(17) 0.0001(6)
O23w_2 x 2 0.0398(6) 0.0277(3)
O23w_2 y 2 -0.0363(18) -0.0192(9)
O23w_2 z 2 -0.0131(4) -0.0069(2)
O23w_2 x 3 0 0.0112(4)
O23w_2 y 3 0 0.0343(12)
O23w_2 z 3 0 0.0048(3)
Na6_1 x 1 -0.00674(14) 0.0332(5)
Na6_1 y 1 -0.0619(4) 0.0490(13)
Na6_1 z 1 0.00036(11) 0.0024(3)
Na6_1 x 2 -0.0195(3) -0.00846(18)
Na6_1 y 2 -0.0444(10) -0.0149(5)
Na6_1 z 2 0.0064(3) 0.00373(13)
Na6_1 x 3 0 0.0032(2)
Na6_1 y 3 0 -0.0378(7)
Na6_1 z 3 0 0.00493(17)
Na6_2 x 1 -0.00711(14) 0.0333(5)
Na6_2 y 1 0.0626(4) -0.0468(13)
Na6_2 z 1 0.00067(11) 0.0009(3)
Na6_2 x 2 0.0198(3) 0.00921(18)
Na6_2 y 2 -0.0403(10) -0.0131(5)
Na6_2 z 2 -0.0070(3) -0.00400(13)
Na6_2 x 3 0 0.0041(2)
Na6_2 y 3 0 0.0359(7)
Na6_2 z 3 0 0.00480(17)
Na2_1 x 1 -0.0183(6) 0.0146(8)
Na2_1 y 1 0.0939(19) 0.249(2)
Na2_1 z 1 0.0063(5) 0.0017(6)
Na2_1 x 2 -0.0194(2) -0.0043(5)
Na2_1 y 2 -0.0776(7) 0.0534(15)
Na2_1 z 2 0.00046(17) 0.0002(4)
Na2_2 x 1 -0.0161(6) 0.0163(8)
Na2_2 y 1 -0.0921(18) -0.262(2)
Na2_2 z 1 0.0076(5) 0.0037(6)
Na2_2 x 2 0.0196(2) 0.0032(5)
Na2_2 y 2 -0.0848(7) 0.0531(15)
Na2_2 z 2 -0.00092(18) -0.0018(4)
C1_1a x 1 -0.00203(11) -0.00286(11)
C1_1a y 1 0.0132(6) -0.0045(6)
C1_1a z 1 -0.00182(11) 0.00518(11)
C1_1a x 2 0.00555(11) 0.00691(11)
C1_1a y 2 -0.0035(5) 0.0153(6)
C1_1a z 2 0.00176(11) -0.00152(11)
C1_1a x 3 -0.01057(11) 0.01368(11)
C1_1a y 3 -0.0112(6) -0.0012(6)
C1_1a z 3 -0.00202(11) 0.00163(11)
C1_1a x 4 0.00167(6) -0.00108(4)
C1_1a y 4 0.0046(3) -0.0030(2)
C1_1a z 4 -0.00015(6) 0.00009(4)
C2_1a x 1 -0.00366(16) 0.00344(16)
C2_1a y 1 0.0140(6) 0.0006(6)
C2_1a z 1 -0.00241(9) 0.00811(9)
C2_1a x 2 0.00725(16) 0.00602(16)
C2_1a y 2 0.0063(5) 0.0101(6)
C2_1a z 2 0.00222(8) -0.00184(8)
C2_1a x 3 -0.00840(16) 0.01409(16)
C2_1a y 3 -0.0091(6) 0.0064(6)
C2_1a z 3 -0.00143(9) 0.00153(8)
C2_1a x 4 0.00095(9) -0.00077(7)
C2_1a y 4 0.0017(3) -0.0014(2)
C2_1a z 4 -0.00039(5) 0.00032(4)
C3_1a x 1 -0.00362(15) 0.00265(15)
C3_1a y 1 0.0074(5) 0.0048(5)
C3_1a z 1 -0.00462(8) 0.01247(8)
C3_1a x 2 0.00555(15) 0.00759(15)
C3_1a y 2 0.0116(5) 0.0048(5)
C3_1a z 2 0.00369(7) -0.00153(7)
C3_1a x 3 -0.01236(15) 0.01079(15)
C3_1a y 3 -0.0063(5) 0.0095(5)
C3_1a z 3 -0.00111(8) 0.00102(7)
C3_1a x 4 0.00138(10) -0.00041(3)
C3_1a y 4 -0.0021(3) 0.00063(10)
C3_1a z 4 -0.00102(5) 0.000304(15)
C4_1a x 1 -0.00045(10) -0.00414(10)
C4_1a y 1 0.0002(4) 0.0020(4)
C4_1a z 1 -0.00688(9) 0.01344(9)
C4_1a x 2 0.00132(10) 0.00889(10)
C4_1a y 2 0.0081(4) 0.0043(4)
C4_1a z 2 0.00453(9) -0.00036(9)
C4_1a x 3 -0.01681(10) 0.00431(10)
C4_1a y 3 -0.0053(4) 0.0067(4)
C4_1a z 3 -0.00130(9) 0.00064(9)
C4_1a x 4 0.00239(7) 0.000620(18)
C4_1a y 4 -0.0031(3) -0.00080(7)
C4_1a z 4 -0.00124(6) -0.000321(15)
C5_1a x 1 0.00300(13) -0.00965(13)
C5_1a y 1 0.0008(4) -0.0035(4)
C5_1a z 1 -0.00599(7) 0.01055(7)
C5_1a x 2 -0.00105(13) 0.00878(13)
C5_1a y 2 -0.0026(4) 0.0048(4)
C5_1a z 2 0.00399(7) -0.00001(7)
C5_1a x 3 -0.01822(13) 0.00127(13)
C5_1a y 3 -0.0027(4) -0.0002(4)
C5_1a z 3 -0.00190(7) 0.00029(7)
C5_1a x 4 0.00294(8) 0.00142(4)
C5_1a y 4 0.0001(2) 0.00004(12)
C5_1a z 4 -0.00085(5) -0.00041(2)
C6_1a x 1 0.00151(12) -0.00955(12)
C6_1a y 1 0.0072(5) -0.0060(5)
C6_1a z 1 -0.00302(9) 0.00656(9)
C6_1a x 2 0.00136(12) 0.00855(12)
C6_1a y 2 -0.0100(5) 0.0106(5)
C6_1a z 2 0.00269(9) -0.00091(9)
C6_1a x 3 -0.01665(12) 0.00745(12)
C6_1a y 3 -0.0055(5) -0.0061(5)
C6_1a z 3 -0.00239(9) 0.00075(9)
C6_1a x 4 0.00303(8) 0.0000(8)
C6_1a y 4 0.0045(3) 0.000034(3)
C6_1a z 4 -0.00038(6) 0.0000(6)
H1c3_1a x 1 -0.00494(19) 0.00693(19)
H1c3_1a y 1 0.0078(7) 0.0085(7)
H1c3_1a z 1 -0.00498(9) 0.01453(9)
H1c3_1a x 2 0.00690(19) 0.00704(19)
H1c3_1a y 2 0.0184(7) 0.0014(7)
H1c3_1a z 2 0.00400(9) -0.00180(9)
H1c3_1a x 3 -0.0108(2) 0.01156(19)
H1c3_1a y 3 -0.0051(7) 0.0148(7)
H1c3_1a z 3 -0.00068(9) 0.00099(9)
H1c3_1a x 4 0.00083(13) -0.00034(5)
H1c3_1a y 4 -0.0041(4) 0.00169(18)
H1c3_1a z 4 -0.00119(6) 0.00049(2)
H1c4_1a x 1 0.00020(10) -0.00457(10)
H1c4_1a y 1 -0.0049(6) 0.0029(6)
H1c4_1a z 1 -0.00932(12) 0.01596(12)
H1c4_1a x 2 -0.00012(10) 0.00904(10)
H1c4_1a y 2 0.0139(6) 0.0031(6)
H1c4_1a z 2 0.00531(12) 0.00041(12)
H1c4_1a x 3 -0.01738(10) 0.00091(10)
H1c4_1a y 3 -0.0062(6) 0.0107(6)
H1c4_1a z 3 -0.00097(12) 0.00064(12)
H1c4_1a x 4 0.00231(6) 0.00126(3)
H1c4_1a y 4 -0.0055(4) -0.0030(2)
H1c4_1a z 4 -0.00146(7) -0.00080(4)
H1c5_1a x 1 0.00715(18) -0.01307(18)
H1c5_1a y 1 -0.0029(6) -0.0065(6)
H1c5_1a z 1 -0.00781(8) 0.01103(8)
H1c5_1a x 2 -0.00437(18) 0.00796(18)
H1c5_1a y 2 -0.0038(6) 0.0015(6)
H1c5_1a z 2 0.00428(8) 0.00111(8)
H1c5_1a x 3 -0.01807(18) -0.00572(18)
H1c5_1a y 3 -0.0002(6) 0.0008(6)
H1c5_1a z 3 -0.00187(8) -0.00022(8)
H1c5_1a x 4 0.00248(8) 0.00314(10)
H1c5_1a y 4 -0.0004(3) -0.0006(3)
H1c5_1a z 4 -0.00069(4) -0.00087(4)
H1c6_1a x 1 0.00363(16) -0.01351(16)
H1c6_1a y 1 0.0075(7) -0.0096(7)
H1c6_1a z 1 -0.00228(11) 0.00463(11)
H1c6_1a x 2 -0.00007(16) 0.00863(16)
H1c6_1a y 2 -0.0176(7) 0.0112(7)
H1c6_1a z 2 0.00233(11) -0.00078(11)
H1c6_1a x 3 -0.01788(16) 0.00607(16)
H1c6_1a y 3 -0.0037(7) -0.0112(7)
H1c6_1a z 3 -0.00280(11) 0.00055(11)
H1c6_1a x 4 0.00354(11) 0.000370(12)
H1c6_1a y 4 0.0068(5) 0.00071(5)
H1c6_1a z 4 -0.00015(8) -0.000016(8)
C1_1b x 1 -0.00060(15) 0.0108(2)
C1_1b y 1 -0.0187(5) -0.0108(7)
C1_1b z 1 0.00515(9) -0.00062(13)
C1_1b x 2 -0.0065(2) -0.00247(15)
C1_1b y 2 0.0203(9) -0.0247(5)
C1_1b z 2 -0.00554(15) 0.00352(9)
C1_1b x 3 -0.00813(17) 0.0014(2)
C1_1b y 3 0.0117(6) 0.0052(8)
C1_1b z 3 0.00135(11) 0.00049(14)
C2_1b x 1 0.00078(15) 0.0116(2)
C2_1b y 1 0.0044(5) -0.0037(8)
C2_1b z 1 0.00700(10) -0.00731(13)
C2_1b x 2 -0.0074(2) -0.00062(16)
C2_1b y 2 0.0049(9) -0.0086(6)
C2_1b z 2 -0.00224(15) 0.00162(11)
C2_1b x 3 -0.00771(19) 0.0032(2)
C2_1b y 3 0.0104(7) 0.0047(8)
C2_1b z 3 0.00182(12) 0.00135(13)
C3_1b x 1 0.00173(13) 0.00372(18)
C3_1b y 1 0.0182(5) 0.0054(7)
C3_1b z 1 0.00929(9) -0.01014(12)
C3_1b x 2 -0.0025(2) -0.00537(13)
C3_1b y 2 -0.0076(8) 0.0059(5)
C3_1b z 2 -0.00077(15) -0.00001(8)
C3_1b x 3 -0.00827(14) 0.0019(2)
C3_1b y 3 0.0034(5) 0.0010(7)
C3_1b z 3 0.00115(9) 0.00226(14)
C4_1b x 1 0.00434(12) -0.00436(17)
C4_1b y 1 0.0067(4) 0.0070(5)
C4_1b z 1 0.00939(7) -0.00595(10)
C4_1b x 2 0.0059(2) -0.00772(11)
C4_1b y 2 -0.0070(7) 0.0004(4)
C4_1b z 2 -0.00250(13) 0.00013(7)
C4_1b x 3 -0.00868(12) -0.0013(2)
C4_1b y 3 0.0048(4) -0.0056(6)
C4_1b z 3 0.00016(8) 0.00172(12)
C5_1b x 1 0.00448(12) -0.00491(17)
C5_1b y 1 -0.0142(4) -0.0057(6)
C5_1b z 1 0.00585(8) -0.00018(11)
C5_1b x 2 0.0074(2) -0.00727(11)
C5_1b y 2 0.0135(7) -0.0080(4)
C5_1b z 2 -0.00622(13) 0.00029(7)
C5_1b x 3 -0.00837(13) -0.00253(19)
C5_1b y 3 0.0087(4) -0.0042(6)
C5_1b z 3 0.00065(8) 0.00082(12)
C6_1b x 1 0.00064(13) 0.00224(18)
C6_1b y 1 -0.0271(5) -0.0149(7)
C6_1b z 1 0.00374(8) 0.00271(12)
C6_1b x 2 0.0007(2) -0.00668(12)
C6_1b y 2 0.0293(8) -0.0197(4)
C6_1b z 2 -0.00811(15) 0.00212(8)
C6_1b x 3 -0.00827(13) -0.0013(2)
C6_1b y 3 0.0092(5) 0.0018(8)
C6_1b z 3 0.00116(8) 0.00024(14)
H1c3_1b x 1 0.00220(16) 0.0042(2)
H1c3_1b y 1 0.0347(7) 0.0095(9)
H1c3_1b z 1 0.01039(11) -0.01481(15)
H1c3_1b x 2 -0.0034(3) -0.00464(17)
H1c3_1b y 2 -0.0164(11) 0.0185(7)
H1c3_1b z 2 0.00130(19) -0.00156(12)
H1c3_1b x 3 -0.00799(19) 0.0030(2)
H1c3_1b y 3 0.0017(8) 0.0018(10)
H1c3_1b z 3 0.00157(13) 0.00292(17)
H1c4_1b x 1 0.00758(16) -0.0091(2)
H1c4_1b y 1 0.0132(6) 0.0157(8)
H1c4_1b z 1 0.01150(10) -0.00715(13)
H1c4_1b x 2 0.0112(3) -0.00695(16)
H1c4_1b y 2 -0.0199(10) 0.0021(6)
H1c4_1b z 2 -0.00112(16) -0.00036(10)
H1c4_1b x 3 -0.00867(18) -0.0028(2)
H1c4_1b y 3 0.0070(7) -0.0101(9)
H1c4_1b z 3 -0.00055(11) 0.00178(15)
H1c5_1b x 1 0.00838(15) -0.0098(2)
H1c5_1b y 1 -0.0199(6) -0.0089(8)
H1c5_1b z 1 0.00464(10) 0.00178(14)
H1c5_1b x 2 0.0133(2) -0.00535(16)
H1c5_1b y 2 0.0162(9) -0.0061(6)
H1c5_1b z 2 -0.00729(17) -0.00112(11)
H1c5_1b x 3 -0.00797(19) -0.0044(2)
H1c5_1b y 3 0.0136(7) -0.0058(8)
H1c5_1b z 3 0.00076(13) 0.00062(15)
H1c6_1b x 1 0.00035(16) 0.0017(2)
H1c6_1b y 1 -0.0411(6) -0.0245(9)
H1c6_1b z 1 0.00112(11) 0.00668(15)
H1c6_1b x 2 0.0019(3) -0.00683(15)
H1c6_1b y 2 0.0446(11) -0.0236(6)
H1c6_1b z 2 -0.01083(19) 0.00193(10)
H1c6_1b x 3 -0.00799(17) -0.0023(3)
H1c6_1b y 3 0.0111(7) 0.0032(11)
H1c6_1b z 3 0.00155(11) -0.00033(18)
C1_2a x 1 -0.00288(11) -0.00066(11)
C1_2a y 1 -0.0100(6) 0.0034(5)
C1_2a z 1 -0.00255(11) 0.00517(11)
C1_2a x 2 -0.00539(11) -0.00624(11)
C1_2a y 2 -0.0025(5) 0.0154(6)
C1_2a z 2 -0.00094(11) 0.00235(11)
C1_2a x 3 -0.00989(11) 0.01391(11)
C1_2a y 3 0.0097(6) -0.0033(6)
C1_2a z 3 -0.00111(11) 0.00247(11)
C1_2a x 4 -0.00091(6) 0.00067(4)
C1_2a y 4 0.0031(3) -0.0023(2)
C1_2a z 4 -0.00001(6) 0.00000(5)
C2_2a x 1 -0.00334(16) 0.00430(16)
C2_2a y 1 -0.0136(6) 0.0010(6)
C2_2a z 1 -0.00259(9) 0.00747(9)
C2_2a x 2 -0.00751(16) -0.00587(16)
C2_2a y 2 0.0065(6) 0.0114(6)
C2_2a z 2 -0.00139(9) 0.00232(9)
C2_2a x 3 -0.00804(16) 0.01426(16)
C2_2a y 3 0.0099(6) -0.0065(6)
C2_2a z 3 -0.00076(9) 0.00221(9)
C2_2a x 4 -0.00050(8) 0.00052(8)
C2_2a y 4 0.0020(3) -0.0021(3)
C2_2a z 4 0.00012(4) -0.00012(4)
C3_2a x 1 -0.00340(15) 0.00341(15)
C3_2a y 1 -0.0057(5) -0.0041(5)
C3_2a z 1 -0.00375(8) 0.01082(8)
C3_2a x 2 -0.00575(15) -0.00760(15)
C3_2a y 2 0.0087(5) 0.0058(5)
C3_2a z 2 -0.00319(7) 0.00148(7)
C3_2a x 3 -0.01225(15) 0.01092(15)
C3_2a y 3 0.0098(5) -0.0052(5)
C3_2a z 3 -0.00129(8) 0.00129(7)
C3_2a x 4 -0.00086(10) 0.00033(4)
C3_2a y 4 -0.0010(3) 0.00039(12)
C3_2a z 4 0.00036(5) -0.000137(19)
C4_2a x 1 -0.00173(10) -0.00230(10)
C4_2a y 1 0.0061(4) -0.0036(4)
C4_2a z 1 -0.00532(9) 0.01154(9)
C4_2a x 2 -0.00157(10) -0.00815(10)
C4_2a y 2 0.0038(4) 0.0030(4)
C4_2a z 2 -0.00405(9) 0.00012(9)
C4_2a x 3 -0.01631(10) 0.00531(10)
C4_2a y 3 0.0085(4) -0.0022(4)
C4_2a z 3 -0.00166(9) 0.00045(9)
C4_2a x 4 -0.00150(7) -0.000309(14)
C4_2a y 4 -0.0039(3) -0.00081(6)
C4_2a z 4 0.00041(6) 0.000083(12)
C5_2a x 1 0.00002(12) -0.00690(12)
C5_2a y 1 0.0089(4) 0.0003(4)
C5_2a z 1 -0.00477(7) 0.00925(7)
C5_2a x 2 0.00013(13) -0.00724(12)
C5_2a y 2 -0.0054(4) 0.0028(4)
C5_2a z 2 -0.00350(7) 0.00039(7)
C5_2a x 3 -0.01726(13) 0.00460(13)
C5_2a y 3 0.0066(4) -0.0006(4)
C5_2a z 3 -0.00199(7) 0.00058(7)
C5_2a x 4 -0.00183(8) -0.00057(3)
C5_2a y 4 -0.0028(3) -0.00086(8)
C5_2a z 4 0.00023(5) 0.000071(15)
C6_2a x 1 -0.00106(12) -0.00639(12)
C6_2a y 1 0.0008(5) 0.0026(5)
C6_2a z 1 -0.00318(9) 0.00604(9)
C6_2a x 2 -0.00165(12) -0.00694(12)
C6_2a y 2 -0.0103(5) 0.0098(5)
C6_2a z 2 -0.00211(9) 0.00172(9)
C6_2a x 3 -0.01507(12) 0.00953(12)
C6_2a y 3 0.0073(5) -0.0001(5)
C6_2a z 3 -0.00198(9) 0.00166(9)
C6_2a x 4 -0.00172(8) 0.000168(8)
C6_2a y 4 0.0011(3) -0.00011(3)
C6_2a z 4 0.00002(6) -0.000002(6)
H1c3_2a x 1 -0.0039(2) 0.0068(2)
H1c3_2a y 1 -0.0082(7) -0.0062(7)
H1c3_2a z 1 -0.00380(9) 0.01248(9)
H1c3_2a x 2 -0.0072(2) -0.0076(2)
H1c3_2a y 2 0.0148(7) 0.0033(7)
H1c3_2a z 2 -0.00358(8) 0.00147(8)
H1c3_2a x 3 -0.0113(2) 0.0112(2)
H1c3_2a y 3 0.0102(7) -0.0072(7)
H1c3_2a z 3 -0.00111(9) 0.00112(8)
H1c3_2a x 4 -0.00058(13) 0.00029(6)
H1c3_2a y 4 -0.0016(4) 0.0008(2)
H1c3_2a z 4 0.00045(5) -0.00022(3)
H1c4_2a x 1 -0.00114(10) -0.00279(10)
H1c4_2a y 1 0.0124(6) -0.0043(6)
H1c4_2a z 1 -0.00704(12) 0.01348(12)
H1c4_2a x 2 0.00011(10) -0.00834(10)
H1c4_2a y 2 0.0081(6) 0.0008(6)
H1c4_2a z 2 -0.00471(12) -0.00125(12)
H1c4_2a x 3 -0.01715(10) 0.00112(10)
H1c4_2a y 3 0.0088(6) -0.0020(6)
H1c4_2a z 3 -0.00141(12) -0.00021(12)
H1c4_2a x 4 -0.00146(6) -0.00085(4)
H1c4_2a y 4 -0.0058(4) -0.0034(2)
H1c4_2a z 4 0.00048(7) 0.00028(4)
H1c5_2a x 1 0.00241(18) -0.01022(17)
H1c5_2a y 1 0.0165(6) 0.0028(6)
H1c5_2a z 1 -0.00575(8) 0.00976(8)
H1c5_2a x 2 0.00244(18) -0.00631(18)
H1c5_2a y 2 -0.0068(6) -0.0020(6)
H1c5_2a z 2 -0.00383(8) -0.00058(8)
H1c5_2a x 3 -0.01838(18) 0.00016(18)
H1c5_2a y 3 0.0053(6) -0.0005(6)
H1c5_2a z 3 -0.00198(8) -0.00006(8)
H1c5_2a x 4 -0.00184(10) -0.00140(8)
H1c5_2a y 4 -0.0039(3) -0.0030(3)
H1c5_2a z 4 0.00022(5) 0.00016(3)
H1c6_2a x 1 0.00002(16) -0.00962(16)
H1c6_2a y 1 0.0026(7) 0.0051(7)
H1c6_2a z 1 -0.00284(11) 0.00441(11)
H1c6_2a x 2 -0.00034(16) -0.00650(16)
H1c6_2a y 2 -0.0169(7) 0.0101(7)
H1c6_2a z 2 -0.00176(11) 0.00189(11)
H1c6_2a x 3 -0.01601(17) 0.00889(16)
H1c6_2a y 3 0.0061(7) 0.0014(7)
H1c6_2a z 3 -0.00226(11) 0.00174(11)
H1c6_2a x 4 -0.00200(11) 0.0000(11)
H1c6_2a y 4 0.0019(5) -0.000011(3)
H1c6_2a z 4 -0.00010(8) 0.0000(8)
C1_2b x 1 0.00014(15) 0.0088(2)
C1_2b y 1 0.0180(5) 0.0041(7)
C1_2b z 1 0.00255(9) 0.00380(12)
C1_2b x 2 0.0057(3) 0.00284(15)
C1_2b y 2 0.0172(9) -0.0249(5)
C1_2b z 2 0.00828(15) -0.00011(9)
C1_2b x 3 -0.00641(16) 0.0053(2)
C1_2b y 3 -0.0099(6) -0.0026(8)
C1_2b z 3 0.00078(10) -0.00380(14)
C2_2b x 1 0.00091(15) 0.0099(2)
C2_2b y 1 -0.0049(5) -0.0020(8)
C2_2b z 1 0.00449(10) -0.00427(13)
C2_2b x 2 0.0067(2) 0.00152(15)
C2_2b y 2 0.0017(9) -0.0070(6)
C2_2b z 2 0.00459(16) 0.00109(10)
C2_2b x 3 -0.00561(17) 0.0060(2)
C2_2b y 3 -0.0068(7) -0.0009(8)
C2_2b z 3 0.00046(11) -0.00258(14)
C3_2b x 1 0.00242(13) -0.00054(18)
C3_2b y 1 -0.0190(5) -0.0075(7)
C3_2b z 1 0.00639(9) -0.00877(12)
C3_2b x 2 0.0006(2) 0.00506(12)
C3_2b y 2 -0.0095(8) 0.0099(4)
C3_2b z 2 0.00190(15) 0.00256(8)
C3_2b x 3 -0.00699(14) 0.0061(2)
C3_2b y 3 -0.0011(5) 0.0025(8)
C3_2b z 3 0.00096(9) -0.00169(14)
C4_2b x 1 0.00619(12) -0.01125(17)
C4_2b y 1 -0.0089(4) -0.0063(6)
C4_2b z 1 0.00614(7) -0.00469(10)
C4_2b x 2 -0.0081(2) 0.00598(11)
C4_2b y 2 -0.0073(7) 0.0066(4)
C4_2b z 2 0.00296(13) 0.00273(7)
C4_2b x 3 -0.00966(12) 0.0043(2)
C4_2b y 3 -0.0022(4) 0.0061(6)
C4_2b z 3 0.00181(7) -0.00181(12)
C5_2b x 1 0.00669(12) -0.01177(17)
C5_2b y 1 0.0125(4) 0.0051(6)
C5_2b z 1 0.00233(8) 0.00295(11)
C5_2b x 2 -0.0098(2) 0.00510(12)
C5_2b y 2 0.0142(7) -0.0037(4)
C5_2b z 2 0.00686(13) 0.00342(7)
C5_2b x 3 -0.01032(13) 0.00248(19)
C5_2b y 3 -0.0054(4) 0.0026(6)
C5_2b z 3 0.00298(8) -0.00251(12)
C6_2b x 1 0.00204(13) -0.00219(18)
C6_2b y 1 0.0266(5) 0.0106(7)
C6_2b z 1 0.00049(8) 0.00740(11)
C6_2b x 2 -0.0024(2) 0.00581(12)
C6_2b y 2 0.0291(8) -0.0195(4)
C6_2b z 2 0.00989(14) 0.00196(7)
C6_2b x 3 -0.00862(13) 0.0037(2)
C6_2b y 3 -0.0075(5) -0.0025(8)
C6_2b z 3 0.00253(8) -0.00382(13)
H1c3_2b x 1 0.00265(16) 0.0000(2)
H1c3_2b y 1 -0.0355(7) -0.0112(10)
H1c3_2b z 1 0.00754(11) -0.01457(15)
H1c3_2b x 2 0.0015(3) 0.00458(16)
H1c3_2b y 2 -0.0191(11) 0.0237(7)
H1c3_2b z 2 -0.00060(19) 0.00363(11)
H1c3_2b x 3 -0.00628(18) 0.0068(3)
H1c3_2b y 3 0.0016(7) 0.0031(11)
H1c3_2b z 3 0.00083(12) -0.00085(18)
H1c4_2b x 1 0.00998(16) -0.0177(2)
H1c4_2b y 1 -0.0173(6) -0.0121(8)
H1c4_2b z 1 0.00808(9) -0.00736(13)
H1c4_2b x 2 -0.0130(3) 0.00497(15)
H1c4_2b y 2 -0.0201(10) 0.0127(6)
H1c4_2b z 2 0.00095(16) 0.00283(9)
H1c4_2b x 3 -0.01093(17) 0.0036(3)
H1c4_2b y 3 -0.0023(6) 0.0106(9)
H1c4_2b z 3 0.00175(10) -0.00116(15)
H1c5_2b x 1 0.01176(15) -0.0181(2)
H1c5_2b y 1 0.0172(6) 0.0100(8)
H1c5_2b z 1 0.00068(10) 0.00499(14)
H1c5_2b x 2 -0.0157(2) 0.00170(17)
H1c5_2b y 2 0.0174(9) 0.0006(7)
H1c5_2b z 2 0.00717(16) 0.00512(11)
H1c5_2b x 3 -0.01160(19) -0.0003(2)
H1c5_2b y 3 -0.0075(8) 0.0032(8)
H1c5_2b z 3 0.00401(13) -0.00172(14)
H1c6_2b x 1 0.00195(16) -0.0026(2)
H1c6_2b y 1 0.0412(6) 0.0191(9)
H1c6_2b z 1 -0.00233(10) 0.01258(15)
H1c6_2b x 2 -0.0033(3) 0.00581(15)
H1c6_2b y 2 0.0451(11) -0.0256(6)
H1c6_2b z 2 0.01269(18) 0.00257(10)
H1c6_2b x 3 -0.00897(17) 0.0028(3)
H1c6_2b y 3 -0.0090(7) -0.0052(11)
H1c6_2b z 3 0.00339(11) -0.00435(17)

loop_
_atom_site_displace_special_func_atom_site_label
_atom_site_displace_special_func_sawtooth_ax
_atom_site_displace_special_func_sawtooth_ay
_atom_site_displace_special_func_sawtooth_az
_atom_site_displace_special_func_sawtooth_c
_atom_site_displace_special_func_sawtooth_w
? ? ? ? ? ?

loop_
_atom_site_Fourier_wave_vector_seq_id
_jana_atom_site_fourier_wave_vector_q1_coeff
1 1
2 2
3 3
4 4

loop_
_atom_site_occ_Fourier_atom_site_label
_atom_site_occ_Fourier_wave_vector_seq_id
_atom_site_occ_Fourier_param_cos
_atom_site_occ_Fourier_param_sin
? ? ? ?

loop_
_atom_site_occ_special_func_atom_site_label
_atom_site_occ_special_func_crenel_c
_atom_site_occ_special_func_crenel_w
S1b_1 0.70680(15) 0.875
S1b_2 0.20938(15) 0.875
S1b'_1 1.1430(6) 0.125
S1b'_2 0.6411(4) 0.125
S1b''_1 1.1340(7) 0.125
S1b''_2 0.6324(5) 0.125
O1b_1 0.5857(4) 0.875
O1b_2 0.0838(4) 0.875
O1b'_1 0.994(3) 0.125
O1b'_2 0.492(2) 0.125
O1b''_1 1.2384(9) 0.125
O1b''_2 0.7346(13) 0.125
O2b_1 0.8359(4) 0.875
O2b_2 0.3325(4) 0.875
O2b'_1 1.2359(15) 0.125
O2b'_2 0.7328(12) 0.125
O2b''_1 0.994(3) 0.125
O2b''_2 0.492(6) 0.125
O3b_1 0.6796(4) 0.875
O3b_2 0.1880(4) 0.875
O3b'_1 1.2319(16) 0.125
O3b'_2 0.7356(13) 0.125
O3b''_1 1.1521(12) 0.125
O3b''_2 0.6714(18) 0.125
N1b_1 0.6920(4) 0.875
N1b_2 0.1838(4) 0.875
N1b'_1 1.1723(18) 0.125
N1b'_2 0.6667(15) 0.125
N1b''_1 1.1347(13) 0.125
N1b''_2 0.6137(17) 0.125
C7b_1 0.6920(5) 0.875
C7b_2 0.1985(5) 0.875
C7b'_1 1.2078(19) 0.125
C7b'_2 0.7123(16) 0.125
C7b''_1 1.1689(16) 0.125
C7b''_2 0.655(2) 0.125
O28w_1 0.3867(3) 0.875
O28w_2 -0.1124(3) 0.875
O28w'_1 0.8867(3) 0.125
O28w'_2 0.3876(3) 0.125
O28w''_1 0.9023(18) 0.125
O28w''_2 0.402(2) 0.125
O18w_1 0.4349(3) 0.75
O18w_2 -0.0639(3) 0.75
O18w'_1 0.8724(3) 0.125
O18w'_2 0.3736(3) 0.125
O18w''_1 0.8198(13) 0.125
O18w''_2 0.3544(14) 0.125
O19w'_1 0.9974(3) 0.125
O19w'_2 0.4986(3) 0.125
O19w''_1 0.982(2) 0.125
O19w''_2 0.490(2) 0.125
O24w_1 0.7086(4) 0.875
O24w_2 0.2079(3) 0.875
O24w'_1 0.2086(4) 0.125
O24w'_2 -0.2921(3) 0.125
O24w''_1 0.2509(18) 0.125
O24w''_2 -0.253(2) 0.125
O23w_1 0.7934(10) 0.75
O23w_2 0.2937(10) 0.75
Na6_1 0.7951(6) 0.75
Na6_2 0.2950(6) 0.75
Na2_1 0.6445(13) 0.625
Na2_2 0.1490(13) 0.625
Na2'_1 0.1925(8) 0.125
Na2'_2 -0.3049(8) 0.125
Na2''_1 0.1969(18) 0.125
Na2''_2 -0.3007(17) 0.125
Na16'_1 0.1411(9) 0.125
Na16'_2 -0.3627(9) 0.125
Na16''_1 0.246(2) 0.125
Na16''_2 -0.2600(18) 0.125
Na16_1 0.3202(5) 0.125
Na16_2 -0.1812(5) 0.125
Na14'_1 0.3575(8) 0.125
Na14'_2 -0.1388(7) 0.125
Na14''_1 0.0382(12) 0.125
Na14''_2 -0.4610(13) 0.125
Na14_1 0.1613(5) 0.125
Na14_2 -0.3380(5) 0.125
C1_1b 0.7293 0.875
C2_1b 0.7172 0.875
C3_1b 0.7341 0.875
C4_1b 0.7622 0.875
C5_1b 0.7705 0.875
C6_1b 0.7553 0.875
H1c3_1b 0.7268 0.875
H1c4_1b 0.7761 0.875
H1c5_1b 0.7873 0.875
H1c6_1b 0.7625 0.875
C1_1c 1.1907 0.125
C2_1c 1.2212 0.125
C3_1c 1.2685 0.125
C4_1c 1.2833 0.125
C5_1c 1.2496 0.125
C6_1c 1.2032 0.125
H1c3_1c 1.2906 0.125
H1c4_1c 1.3177 0.125
H1c5_1c 1.2583 0.125
H1c6_1c 1.1811 0.125
C1_1d 1.2004 0.125
C2_1d 1.2136 0.125
C3_1d 1.2614 0.125
C4_1d 1.2944 0.125
C5_1d 1.2778 0.125
C6_1d 1.2311 0.125
H1c3_1d 1.2716 0.125
H1c4_1d 1.3297 0.125
H1c5_1d 1.299 0.125
H1c6_1d 1.2209 0.125
C1_2b 0.2301 0.875
C2_2b 0.2216 0.875
C3_2b 0.2355 0.875
C4_2b 0.2589 0.875
C5_2b 0.2693 0.875
C6_2b 0.2541 0.875
H1c3_2b 0.2292 0.875
H1c4_2b 0.2678 0.875
H1c5_2b 0.2872 0.875
H1c6_2b 0.26 0.875
C1_2c 0.6955 0.125
C2_2c 0.7258 0.125
C3_2c 0.7704 0.125
C4_2c 0.7837 0.125
C5_2c 0.7542 0.125
C6_2c 0.7084 0.125
H1c3_2c 0.7917 0.125
H1c4_2c 0.8135 0.125
H1c5_2c 0.7656 0.125
H1c6_2c 0.6866 0.125
C1_2d 0.6924 0.125
C2_2d 0.7038 0.125
C3_2d 0.751 0.125
C4_2d 0.7865 0.125
C5_2d 0.776 0.125
C6_2d 0.7275 0.125
H1c3_2d 0.7592 0.125
H1c4_2d 0.8185 0.125
H1c5_2d 0.8026 0.125
H1c6_2d 0.7187 0.125

loop_
_atom_site_U_Fourier_atom_site_label
_atom_site_U_Fourier_tens_elem
_atom_site_U_Fourier_wave_vector_seq_id
_atom_site_U_Fourier_param_cos
_atom_site_U_Fourier_param_sin
S1a_1 U11 1 -0.00040(11) 0.00035(11)
S1a_1 U22 1 0.00303(13) 0.00311(13)
S1a_1 U33 1 -0.00052(14) 0.00130(14)
S1a_1 U12 1 0.00025(9) 0.00062(9)
S1a_1 U13 1 -0.0003(4) 0.00087(10)
S1a_1 U23 1 -0.00033(10) -0.00024(10)
S1a_1 U11 2 -0.00105(11) -0.00070(11)
S1a_1 U22 2 0.00075(13) 0.00272(13)
S1a_1 U33 2 -0.00095(14) -0.00096(14)
S1a_1 U12 2 -0.00024(9) -0.00081(9)
S1a_1 U13 2 -0.00017(10) -0.00098(10)
S1a_1 U23 2 0.00011(11) -0.00112(10)
S1a_1 U11 3 0.00007(11) -0.00002(11)
S1a_1 U22 3 0.00000(13) 0.00207(13)
S1a_1 U33 3 0.00124(15) -0.00054(14)
S1a_1 U12 3 0.00031(9) 0.00038(9)
S1a_1 U13 3 0.00099(10) -0.00019(10)
S1a_1 U23 3 0.00108(11) 0.00025(11)
S1a_1 U11 4 0 0.00039(9)
S1a_1 U22 4 0 0.00168(10)
S1a_1 U33 4 0 0.00077(11)
S1a_1 U12 4 0 0.00006(7)
S1a_1 U13 4 0 0.00062(8)
S1a_1 U23 4 0 0.00013(8)
S1a_2 U11 1 0.00040(11) -0.00035(11)
S1a_2 U22 1 -0.00303(13) -0.00311(13)
S1a_2 U33 1 0.00052(14) -0.00130(14)
S1a_2 U12 1 0.00025(9) 0.00062(9)
S1a_2 U13 1 -0.0003(4) -0.00087(10)
S1a_2 U23 1 -0.00033(10) -0.00024(10)
S1a_2 U11 2 -0.00105(11) -0.00070(11)
S1a_2 U22 2 0.00075(13) 0.00272(13)
S1a_2 U33 2 -0.00095(14) -0.00096(14)
S1a_2 U12 2 0.00024(9) 0.00081(9)
S1a_2 U13 2 -0.00017(10) -0.00098(10)
S1a_2 U23 2 -0.00011(11) 0.00112(10)
S1a_2 U11 3 -0.00007(11) 0.00002(11)
S1a_2 U22 3 0.00000(13) -0.00207(13)
S1a_2 U33 3 -0.00124(15) 0.00054(14)
S1a_2 U12 3 0.00031(9) 0.00038(9)
S1a_2 U13 3 -0.00099(10) 0.00019(10)
S1a_2 U23 3 0.00108(11) 0.00025(11)
S1a_2 U11 4 0 0.00039(9)
S1a_2 U22 4 0 0.00168(10)
S1a_2 U33 4 0 0.00077(11)
S1a_2 U12 4 0 -0.00006(7)
S1a_2 U13 4 0 0.00062(8)
S1a_2 U23 4 0 -0.00013(8)
O1a_1 U11 1 -0.0012(4) -0.0002(4)
O1a_1 U22 1 -0.0001(4) 0.0068(4)
O1a_1 U33 1 -0.0017(5) 0.0011(5)
O1a_1 U12 1 -0.0005(3) 0.0028(3)
O1a_1 U13 1 0.0022(13) 0.0001(3)
O1a_1 U23 1 0.0001(3) -0.0005(3)
O1a_1 U11 2 -0.0002(4) -0.0013(4)
O1a_1 U22 2 -0.0051(4) 0.0012(4)
O1a_1 U33 2 0.0012(5) -0.0018(5)
O1a_1 U12 2 -0.0019(3) 0.0003(3)
O1a_1 U13 2 0.0016(3) 0.0004(3)
O1a_1 U23 2 0.0010(4) 0.0002(3)
O1a_1 U11 3 0.0003(4) -0.0003(4)
O1a_1 U22 3 -0.0023(4) -0.0038(4)
O1a_1 U33 3 -0.0003(5) 0.0019(5)
O1a_1 U12 3 -0.0003(3) -0.0011(3)
O1a_1 U13 3 -0.0019(3) 0.0020(4)
O1a_1 U23 3 -0.0009(4) 0.0011(4)
O1a_1 U11 4 0 -0.0002(3)
O1a_1 U22 4 0 -0.0027(3)
O1a_1 U33 4 0 -0.0006(4)
O1a_1 U12 4 0 -0.0010(2)
O1a_1 U13 4 0 -0.0005(3)
O1a_1 U23 4 0 0.0001(3)
O1a_2 U11 1 0.0012(4) 0.0002(4)
O1a_2 U22 1 0.0001(4) -0.0068(4)
O1a_2 U33 1 0.0017(5) -0.0011(5)
O1a_2 U12 1 -0.0005(3) 0.0028(3)
O1a_2 U13 1 0.0022(13) -0.0001(3)
O1a_2 U23 1 0.0001(3) -0.0005(3)
O1a_2 U11 2 -0.0002(4) -0.0013(4)
O1a_2 U22 2 -0.0051(4) 0.0012(4)
O1a_2 U33 2 0.0012(5) -0.0018(5)
O1a_2 U12 2 0.0019(3) -0.0003(3)
O1a_2 U13 2 0.0016(3) 0.0004(3)
O1a_2 U23 2 -0.0010(4) -0.0002(3)
O1a_2 U11 3 -0.0003(4) 0.0003(4)
O1a_2 U22 3 0.0023(4) 0.0038(4)
O1a_2 U33 3 0.0003(5) -0.0019(5)
O1a_2 U12 3 -0.0003(3) -0.0011(3)
O1a_2 U13 3 0.0019(3) -0.0020(4)
O1a_2 U23 3 -0.0009(4) 0.0011(4)
O1a_2 U11 4 0 -0.0002(3)
O1a_2 U22 4 0 -0.0027(3)
O1a_2 U33 4 0 -0.0006(4)
O1a_2 U12 4 0 0.0010(2)
O1a_2 U13 4 0 -0.0005(3)
O1a_2 U23 4 0 -0.0001(3)
O2a_1 U11 1 0.0007(4) 0.0001(4)
O2a_1 U22 1 0.0063(4) -0.0003(4)
O2a_1 U33 1 0.0022(5) 0.0015(5)
O2a_1 U12 1 -0.0031(3) 0.0012(3)
O2a_1 U13 1 0.0019(13) 0.0012(3)
O2a_1 U23 1 -0.0032(4) 0.0011(4)
O2a_1 U11 2 0.0007(4) 0.0002(4)
O2a_1 U22 2 0.0043(4) -0.0011(4)
O2a_1 U33 2 -0.0020(5) 0.0010(5)
O2a_1 U12 2 -0.0036(3) 0.0016(3)
O2a_1 U13 2 -0.0002(3) 0.0006(3)
O2a_1 U23 2 -0.0027(4) 0.0011(4)
O2a_1 U11 3 0.0007(4) -0.0006(4)
O2a_1 U22 3 0.0032(4) -0.0016(4)
O2a_1 U33 3 -0.0020(5) -0.0015(5)
O2a_1 U12 3 -0.0018(3) 0.0009(3)
O2a_1 U13 3 -0.0005(3) -0.0006(4)
O2a_1 U23 3 -0.0011(4) 0.0001(4)
O2a_1 U11 4 0 -0.0014(3)
O2a_1 U22 4 0 -0.0019(3)
O2a_1 U33 4 0 -0.0016(4)
O2a_1 U12 4 0 0.0013(2)
O2a_1 U13 4 0 -0.0011(3)
O2a_1 U23 4 0 0.0006(3)
O2a_2 U11 1 -0.0007(4) -0.0001(4)
O2a_2 U22 1 -0.0063(4) 0.0003(4)
O2a_2 U33 1 -0.0022(5) -0.0015(5)
O2a_2 U12 1 -0.0031(3) 0.0012(3)
O2a_2 U13 1 0.0019(13) -0.0012(3)
O2a_2 U23 1 -0.0032(4) 0.0011(4)
O2a_2 U11 2 0.0007(4) 0.0002(4)
O2a_2 U22 2 0.0043(4) -0.0011(4)
O2a_2 U33 2 -0.0020(5) 0.0010(5)
O2a_2 U12 2 0.0036(3) -0.0016(3)
O2a_2 U13 2 -0.0002(3) 0.0006(3)
O2a_2 U23 2 0.0027(4) -0.0011(4)
O2a_2 U11 3 -0.0007(4) 0.0006(4)
O2a_2 U22 3 -0.0032(4) 0.0016(4)
O2a_2 U33 3 0.0020(5) 0.0015(5)
O2a_2 U12 3 -0.0018(3) 0.0009(3)
O2a_2 U13 3 0.0005(3) 0.0006(4)
O2a_2 U23 3 -0.0011(4) 0.0001(4)
O2a_2 U11 4 0 -0.0014(3)
O2a_2 U22 4 0 -0.0019(3)
O2a_2 U33 4 0 -0.0016(4)
O2a_2 U12 4 0 -0.0013(2)
O2a_2 U13 4 0 -0.0011(3)
O2a_2 U23 4 0 -0.0006(3)
O3a_1 U11 1 0.0018(4) 0.0006(4)
O3a_1 U22 1 0.0015(4) 0.0083(4)
O3a_1 U33 1 0.0011(4) 0.0012(5)
O3a_1 U12 1 0.0005(3) -0.0019(3)
O3a_1 U13 1 -0.0033(13) 0.0009(3)
O3a_1 U23 1 0.0009(3) -0.0010(3)
O3a_1 U11 2 -0.0009(4) 0.0009(4)
O3a_1 U22 2 -0.0012(4) -0.0004(4)
O3a_1 U33 2 -0.0007(4) -0.0004(5)
O3a_1 U12 2 0.0005(3) -0.0013(3)
O3a_1 U13 2 -0.0003(3) 0.0007(3)
O3a_1 U23 2 0.0000(3) -0.0006(3)
O3a_1 U11 3 -0.0003(4) 0.0013(4)
O3a_1 U22 3 0.0007(4) -0.0006(4)
O3a_1 U33 3 0.0013(5) -0.0005(4)
O3a_1 U12 3 -0.0004(3) -0.0011(3)
O3a_1 U13 3 0.0005(3) 0.0004(3)
O3a_1 U23 3 -0.0006(4) -0.0004(3)
O3a_1 U11 4 0 0.0003(3)
O3a_1 U22 4 0 -0.0011(3)
O3a_1 U33 4 0 0.0013(3)
O3a_1 U12 4 0 -0.0006(2)
O3a_1 U13 4 0 0.0002(2)
O3a_1 U23 4 0 -0.0013(2)
O3a_2 U11 1 -0.0018(4) -0.0006(4)
O3a_2 U22 1 -0.0015(4) -0.0083(4)
O3a_2 U33 1 -0.0011(4) -0.0012(5)
O3a_2 U12 1 0.0005(3) -0.0019(3)
O3a_2 U13 1 -0.0033(13) -0.0009(3)
O3a_2 U23 1 0.0009(3) -0.0010(3)
O3a_2 U11 2 -0.0009(4) 0.0009(4)
O3a_2 U22 2 -0.0012(4) -0.0004(4)
O3a_2 U33 2 -0.0007(4) -0.0004(5)
O3a_2 U12 2 -0.0005(3) 0.0013(3)
O3a_2 U13 2 -0.0003(3) 0.0007(3)
O3a_2 U23 2 0.0000(3) 0.0006(3)
O3a_2 U11 3 0.0003(4) -0.0013(4)
O3a_2 U22 3 -0.0007(4) 0.0006(4)
O3a_2 U33 3 -0.0013(5) 0.0005(4)
O3a_2 U12 3 -0.0004(3) -0.0011(3)
O3a_2 U13 3 -0.0005(3) -0.0004(3)
O3a_2 U23 3 -0.0006(4) -0.0004(3)
O3a_2 U11 4 0 0.0003(3)
O3a_2 U22 4 0 -0.0011(3)
O3a_2 U33 4 0 0.0013(3)
O3a_2 U12 4 0 0.0006(2)
O3a_2 U13 4 0 0.0002(2)
O3a_2 U23 4 0 0.0013(2)
N1a_1 U11 1 0.0006(5) 0.0024(5)
N1a_1 U22 1 0.0025(5) 0.0015(5)
N1a_1 U33 1 -0.0005(5) 0.0013(5)
N1a_1 U12 1 0.0019(4) 0.0002(4)
N1a_1 U13 1 0.0000(13) 0.0017(4)
N1a_1 U23 1 0.0013(4) 0.0004(4)
N1a_1 U11 2 -0.0001(5) -0.0006(5)
N1a_1 U22 2 0.0016(5) 0.0005(5)
N1a_1 U33 2 -0.0004(5) 0.0002(5)
N1a_1 U12 2 0.0003(4) -0.0005(4)
N1a_1 U13 2 -0.0005(4) -0.0005(4)
N1a_1 U23 2 0.0005(4) -0.0010(4)
N1a_1 U11 3 -0.0003(5) 0.0006(5)
N1a_1 U22 3 0.0014(5) 0.0003(5)
N1a_1 U33 3 0.0010(6) -0.0016(5)
N1a_1 U12 3 0.0014(4) 0.0013(4)
N1a_1 U13 3 -0.0006(4) -0.0005(4)
N1a_1 U23 3 0.0000(4) 0.0007(4)
N1a_1 U11 4 0 0.0003(3)
N1a_1 U22 4 0 0.0013(4)
N1a_1 U33 4 0 0.0008(4)
N1a_1 U12 4 0 0.0002(3)
N1a_1 U13 4 0 0.0006(3)
N1a_1 U23 4 0 -0.0002(3)
N1a_2 U11 1 -0.0006(5) -0.0024(5)
N1a_2 U22 1 -0.0025(5) -0.0015(5)
N1a_2 U33 1 0.0005(5) -0.0013(5)
N1a_2 U12 1 0.0019(4) 0.0002(4)
N1a_2 U13 1 0.0000(13) -0.0017(4)
N1a_2 U23 1 0.0013(4) 0.0004(4)
N1a_2 U11 2 -0.0001(5) -0.0006(5)
N1a_2 U22 2 0.0016(5) 0.0005(5)
N1a_2 U33 2 -0.0004(5) 0.0002(5)
N1a_2 U12 2 -0.0003(4) 0.0005(4)
N1a_2 U13 2 -0.0005(4) -0.0005(4)
N1a_2 U23 2 -0.0005(4) 0.0010(4)
N1a_2 U11 3 0.0003(5) -0.0006(5)
N1a_2 U22 3 -0.0014(5) -0.0003(5)
N1a_2 U33 3 -0.0010(6) 0.0016(5)
N1a_2 U12 3 0.0014(4) 0.0013(4)
N1a_2 U13 3 0.0006(4) 0.0005(4)
N1a_2 U23 3 0.0000(4) 0.0007(4)
N1a_2 U11 4 0 0.0003(3)
N1a_2 U22 4 0 0.0013(4)
N1a_2 U33 4 0 0.0008(4)
N1a_2 U12 4 0 -0.0002(3)
N1a_2 U13 4 0 0.0006(3)
N1a_2 U23 4 0 0.0002(3)
C7a_1 U11 1 0.0006(5) 0.0001(5)
C7a_1 U22 1 0.0004(5) 0.0015(5)
C7a_1 U33 1 0.0012(7) 0.0007(6)
C7a_1 U12 1 0.0009(4) 0.0002(4)
C7a_1 U13 1 0.0055(15) 0.0001(4)
C7a_1 U23 1 0.0012(5) 0.0001(4)
C7a_1 U11 2 0.0002(5) 0.0018(5)
C7a_1 U22 2 -0.0001(5) -0.0012(5)
C7a_1 U33 2 -0.0006(7) -0.0009(7)
C7a_1 U12 2 0.0010(4) -0.0005(4)
C7a_1 U13 2 0.0005(5) 0.0007(5)
C7a_1 U23 2 0.0000(5) 0.0004(4)
C7a_1 U11 3 -0.0006(5) 0.0006(5)
C7a_1 U22 3 0.0005(5) -0.0017(5)
C7a_1 U33 3 0.0010(7) -0.0008(7)
C7a_1 U12 3 0.0005(4) 0.0006(4)
C7a_1 U13 3 0.0007(5) -0.0006(5)
C7a_1 U23 3 0.0002(5) -0.0007(5)
C7a_1 U11 4 0 0.0002(4)
C7a_1 U22 4 0 -0.0006(4)
C7a_1 U33 4 0 0.0010(5)
C7a_1 U12 4 0 0.0001(3)
C7a_1 U13 4 0 0.0006(3)
C7a_1 U23 4 0 -0.0001(3)
C7a_2 U11 1 -0.0006(5) -0.0001(5)
C7a_2 U22 1 -0.0004(5) -0.0015(5)
C7a_2 U33 1 -0.0012(7) -0.0007(6)
C7a_2 U12 1 0.0009(4) 0.0002(4)
C7a_2 U13 1 0.0055(15) -0.0001(4)
C7a_2 U23 1 0.0012(5) 0.0001(4)
C7a_2 U11 2 0.0002(5) 0.0018(5)
C7a_2 U22 2 -0.0001(5) -0.0012(5)
C7a_2 U33 2 -0.0006(7) -0.0009(7)
C7a_2 U12 2 -0.0010(4) 0.0005(4)
C7a_2 U13 2 0.0005(5) 0.0007(5)
C7a_2 U23 2 0.0000(5) -0.0004(4)
C7a_2 U11 3 0.0006(5) -0.0006(5)
C7a_2 U22 3 -0.0005(5) 0.0017(5)
C7a_2 U33 3 -0.0010(7) 0.0008(7)
C7a_2 U12 3 0.0005(4) 0.0006(4)
C7a_2 U13 3 -0.0007(5) 0.0006(5)
C7a_2 U23 3 0.0002(5) -0.0007(5)
C7a_2 U11 4 0 0.0002(4)
C7a_2 U22 4 0 -0.0006(4)
C7a_2 U33 4 0 0.0010(5)
C7a_2 U12 4 0 -0.0001(3)
C7a_2 U13 4 0 0.0006(3)
C7a_2 U23 4 0 0.0001(3)
S1b_1 U11 1 -0.00112(13) 0.0053(2)
S1b_1 U22 1 -0.00203(13) 0.00318(17)
S1b_1 U33 1 -0.00134(15) 0.0031(2)
S1b_1 U12 1 -0.00295(10) 0.00306(16)
S1b_1 U13 1 -0.0016(4) 0.00705(17)
S1b_1 U23 1 -0.00289(11) 0.00318(15)
S1b_1 U11 2 -0.00410(17) 0.00361(15)
S1b_1 U22 2 -0.00285(17) -0.00100(14)
S1b_1 U33 2 -0.0042(2) -0.00085(16)
S1b_1 U12 2 -0.00278(14) -0.00058(11)
S1b_1 U13 2 -0.00371(16) 0.00044(12)
S1b_1 U23 2 -0.00343(15) -0.00212(11)
S1b_1 U11 3 -0.00241(16) -0.00546(17)
S1b_1 U22 3 0.00120(15) -0.00256(17)
S1b_1 U33 3 0.00389(17) 0.0008(2)
S1b_1 U12 3 0.00086(12) -0.00416(13)
S1b_1 U13 3 -0.00153(13) -0.00386(14)
S1b_1 U23 3 0.00182(12) -0.00267(14)
S1b_2 U11 1 0.00112(13) -0.0053(2)
S1b_2 U22 1 0.00203(13) -0.00318(17)
S1b_2 U33 1 0.00134(15) -0.0031(2)
S1b_2 U12 1 -0.00295(10) 0.00306(16)
S1b_2 U13 1 -0.0016(4) -0.00705(17)
S1b_2 U23 1 -0.00289(11) 0.00318(15)
S1b_2 U11 2 -0.00410(17) 0.00361(15)
S1b_2 U22 2 -0.00285(17) -0.00100(14)
S1b_2 U33 2 -0.0042(2) -0.00085(16)
S1b_2 U12 2 0.00278(14) 0.00058(11)
S1b_2 U13 2 -0.00371(16) 0.00044(12)
S1b_2 U23 2 0.00343(15) 0.00212(11)
S1b_2 U11 3 0.00241(16) 0.00546(17)
S1b_2 U22 3 -0.00120(15) 0.00256(17)
S1b_2 U33 3 -0.00389(17) -0.0008(2)
S1b_2 U12 3 0.00086(12) -0.00416(13)
S1b_2 U13 3 0.00153(13) 0.00386(14)
S1b_2 U23 3 0.00182(12) -0.00267(14)
S1b'_1 U11 1 -0.00112(13) 0.0053(2)
S1b'_1 U22 1 -0.00203(13) 0.00318(17)
S1b'_1 U33 1 -0.00134(15) 0.0031(2)
S1b'_1 U12 1 -0.00295(10) 0.00306(16)
S1b'_1 U13 1 -0.0016(4) 0.00705(17)
S1b'_1 U23 1 -0.00289(11) 0.00318(15)
S1b'_1 U11 2 -0.00410(17) 0.00361(15)
S1b'_1 U22 2 -0.00285(17) -0.00100(14)
S1b'_1 U33 2 -0.0042(2) -0.00085(16)
S1b'_1 U12 2 -0.00278(14) -0.00058(11)
S1b'_1 U13 2 -0.00371(16) 0.00044(12)
S1b'_1 U23 2 -0.00343(15) -0.00212(11)
S1b'_1 U11 3 -0.00241(16) -0.00546(17)
S1b'_1 U22 3 0.00120(15) -0.00256(17)
S1b'_1 U33 3 0.00389(17) 0.0008(2)
S1b'_1 U12 3 0.00086(12) -0.00416(13)
S1b'_1 U13 3 -0.00153(13) -0.00386(14)
S1b'_1 U23 3 0.00182(12) -0.00267(14)
S1b'_2 U11 1 0.00112(13) -0.0053(2)
S1b'_2 U22 1 0.00203(13) -0.00318(17)
S1b'_2 U33 1 0.00134(15) -0.0031(2)
S1b'_2 U12 1 -0.00295(10) 0.00306(16)
S1b'_2 U13 1 0.0016(4) -0.00705(17)
S1b'_2 U23 1 -0.00289(11) 0.00318(15)
S1b'_2 U11 2 -0.00410(17) 0.00361(15)
S1b'_2 U22 2 -0.00285(17) -0.00100(14)
S1b'_2 U33 2 -0.0042(2) -0.00085(16)
S1b'_2 U12 2 0.00278(14) 0.00058(11)
S1b'_2 U13 2 -0.00371(16) 0.00044(12)
S1b'_2 U23 2 0.00343(15) 0.00212(11)
S1b'_2 U11 3 0.00241(16) 0.00546(17)
S1b'_2 U22 3 -0.00120(15) 0.00256(17)
S1b'_2 U33 3 -0.00389(17) -0.0008(2)
S1b'_2 U12 3 0.00086(12) -0.00416(13)
S1b'_2 U13 3 0.00153(13) 0.00386(14)
S1b'_2 U23 3 0.00182(12) -0.00267(14)
S1b''_1 U11 1 -0.00112(13) 0.0053(2)
S1b''_1 U22 1 -0.00203(13) 0.00318(17)
S1b''_1 U33 1 -0.00134(15) 0.0031(2)
S1b''_1 U12 1 -0.00295(10) 0.00306(16)
S1b''_1 U13 1 -0.0016(4) 0.00705(17)
S1b''_1 U23 1 -0.00289(11) 0.00318(15)
S1b''_1 U11 2 -0.00410(17) 0.00361(15)
S1b''_1 U22 2 -0.00285(17) -0.00100(14)
S1b''_1 U33 2 -0.0042(2) -0.00085(16)
S1b''_1 U12 2 -0.00278(14) -0.00058(11)
S1b''_1 U13 2 -0.00371(16) 0.00044(12)
S1b''_1 U23 2 -0.00343(15) -0.00212(11)
S1b''_1 U11 3 -0.00241(16) -0.00546(17)
S1b''_1 U22 3 0.00120(15) -0.00256(17)
S1b''_1 U33 3 0.00389(17) 0.0008(2)
S1b''_1 U12 3 0.00086(12) -0.00416(13)
S1b''_1 U13 3 -0.00153(13) -0.00386(14)
S1b''_1 U23 3 0.00182(12) -0.00267(14)
S1b''_2 U11 1 0.00112(13) -0.0053(2)
S1b''_2 U22 1 0.00203(13) -0.00318(17)
S1b''_2 U33 1 0.00134(15) -0.0031(2)
S1b''_2 U12 1 -0.00295(10) 0.00306(16)
S1b''_2 U13 1 0.0016(4) -0.00705(17)
S1b''_2 U23 1 -0.00289(11) 0.00318(15)
S1b''_2 U11 2 -0.00410(17) 0.00361(15)
S1b''_2 U22 2 -0.00285(17) -0.00100(14)
S1b''_2 U33 2 -0.0042(2) -0.00085(16)
S1b''_2 U12 2 0.00278(14) 0.00058(11)
S1b''_2 U13 2 -0.00371(16) 0.00044(12)
S1b''_2 U23 2 0.00343(15) 0.00212(11)
S1b''_2 U11 3 0.00241(16) 0.00546(17)
S1b''_2 U22 3 -0.00120(15) 0.00256(17)
S1b''_2 U33 3 -0.00389(17) -0.0008(2)
S1b''_2 U12 3 0.00086(12) -0.00416(13)
S1b''_2 U13 3 0.00153(13) 0.00386(14)
S1b''_2 U23 3 0.00182(12) -0.00267(14)
O1b_1 U11 1 0.0024(8) 0.0016(5)
O1b_1 U22 1 0.0002(6) 0.0038(6)
O1b_1 U33 1 -0.0006(10) 0.0046(9)
O1b_1 U12 1 0.0002(6) 0.0034(5)
O1b_1 U13 1 0.0004(9) 0.0046(5)
O1b_1 U23 1 0.0009(7) 0.0037(6)
O1b_1 U11 2 0.0028(6) 0.0037(7)
O1b_1 U22 2 0.0009(5) 0.0010(7)
O1b_1 U33 2 -0.0016(7) 0.0052(10)
O1b_1 U12 2 0.0005(4) 0.0023(6)
O1b_1 U13 2 -0.0018(4) 0.0002(5)
O1b_1 U23 2 0.0015(5) 0.0036(6)
O1b_1 U11 3 -0.0021(5) 0.0036(7)
O1b_1 U22 3 -0.0015(5) 0.0016(7)
O1b_1 U33 3 -0.0047(7) -0.0008(8)
O1b_1 U12 3 -0.0015(4) 0.0020(5)
O1b_1 U13 3 -0.0020(4) 0.0013(5)
O1b_1 U23 3 -0.0028(4) 0.0037(6)
O1b_2 U11 1 -0.0024(8) -0.0016(5)
O1b_2 U22 1 -0.0002(6) -0.0038(6)
O1b_2 U33 1 0.0006(10) -0.0046(9)
O1b_2 U12 1 0.0002(6) 0.0034(5)
O1b_2 U13 1 0.0004(9) -0.0046(5)
O1b_2 U23 1 0.0009(7) 0.0037(6)
O1b_2 U11 2 0.0028(6) 0.0037(7)
O1b_2 U22 2 0.0009(5) 0.0010(7)
O1b_2 U33 2 -0.0016(7) 0.0052(10)
O1b_2 U12 2 -0.0005(4) -0.0023(6)
O1b_2 U13 2 -0.0018(4) 0.0002(5)
O1b_2 U23 2 -0.0015(5) -0.0036(6)
O1b_2 U11 3 0.0021(5) -0.0036(7)
O1b_2 U22 3 0.0015(5) -0.0016(7)
O1b_2 U33 3 0.0047(7) 0.0008(8)
O1b_2 U12 3 -0.0015(4) 0.0020(5)
O1b_2 U13 3 0.0020(4) -0.0013(5)
O1b_2 U23 3 -0.0028(4) 0.0037(6)
O1b'_1 U11 1 0.0024(8) 0.0016(5)
O1b'_1 U22 1 0.0002(6) 0.0038(6)
O1b'_1 U33 1 -0.0006(10) 0.0046(9)
O1b'_1 U12 1 0.0002(6) 0.0034(5)
O1b'_1 U13 1 0.0004(9) 0.0046(5)
O1b'_1 U23 1 0.0009(7) 0.0037(6)
O1b'_1 U11 2 0.0028(6) 0.0037(7)
O1b'_1 U22 2 0.0009(5) 0.0010(7)
O1b'_1 U33 2 -0.0016(7) 0.0052(10)
O1b'_1 U12 2 0.0005(4) 0.0023(6)
O1b'_1 U13 2 -0.0018(4) 0.0002(5)
O1b'_1 U23 2 0.0015(5) 0.0036(6)
O1b'_1 U11 3 -0.0021(5) 0.0036(7)
O1b'_1 U22 3 -0.0015(5) 0.0016(7)
O1b'_1 U33 3 -0.0047(7) -0.0008(8)
O1b'_1 U12 3 -0.0015(4) 0.0020(5)
O1b'_1 U13 3 -0.0020(4) 0.0013(5)
O1b'_1 U23 3 -0.0028(4) 0.0037(6)
O1b'_2 U11 1 -0.0024(8) -0.0016(5)
O1b'_2 U22 1 -0.0002(6) -0.0038(6)
O1b'_2 U33 1 0.0006(10) -0.0046(9)
O1b'_2 U12 1 0.0002(6) 0.0034(5)
O1b'_2 U13 1 -0.0004(9) -0.0046(5)
O1b'_2 U23 1 0.0009(7) 0.0037(6)
O1b'_2 U11 2 0.0028(6) 0.0037(7)
O1b'_2 U22 2 0.0009(5) 0.0010(7)
O1b'_2 U33 2 -0.0016(7) 0.0052(10)
O1b'_2 U12 2 -0.0005(4) -0.0023(6)
O1b'_2 U13 2 -0.0018(4) 0.0002(5)
O1b'_2 U23 2 -0.0015(5) -0.0036(6)
O1b'_2 U11 3 0.0021(5) -0.0036(7)
O1b'_2 U22 3 0.0015(5) -0.0016(7)
O1b'_2 U33 3 0.0047(7) 0.0008(8)
O1b'_2 U12 3 -0.0015(4) 0.0020(5)
O1b'_2 U13 3 0.0020(4) -0.0013(5)
O1b'_2 U23 3 -0.0028(4) 0.0037(6)
O1b''_1 U11 1 0.0024(8) 0.0016(5)
O1b''_1 U22 1 0.0002(6) 0.0038(6)
O1b''_1 U33 1 -0.0006(10) 0.0046(9)
O1b''_1 U12 1 0.0002(6) 0.0034(5)
O1b''_1 U13 1 0.0004(9) 0.0046(5)
O1b''_1 U23 1 0.0009(7) 0.0037(6)
O1b''_1 U11 2 0.0028(6) 0.0037(7)
O1b''_1 U22 2 0.0009(5) 0.0010(7)
O1b''_1 U33 2 -0.0016(7) 0.0052(10)
O1b''_1 U12 2 0.0005(4) 0.0023(6)
O1b''_1 U13 2 -0.0018(4) 0.0002(5)
O1b''_1 U23 2 0.0015(5) 0.0036(6)
O1b''_1 U11 3 -0.0021(5) 0.0036(7)
O1b''_1 U22 3 -0.0015(5) 0.0016(7)
O1b''_1 U33 3 -0.0047(7) -0.0008(8)
O1b''_1 U12 3 -0.0015(4) 0.0020(5)
O1b''_1 U13 3 -0.0020(4) 0.0013(5)
O1b''_1 U23 3 -0.0028(4) 0.0037(6)
O1b''_2 U11 1 -0.0024(8) -0.0016(5)
O1b''_2 U22 1 -0.0002(6) -0.0038(6)
O1b''_2 U33 1 0.0006(10) -0.0046(9)
O1b''_2 U12 1 0.0002(6) 0.0034(5)
O1b''_2 U13 1 -0.0004(9) -0.0046(5)
O1b''_2 U23 1 0.0009(7) 0.0037(6)
O1b''_2 U11 2 0.0028(6) 0.0037(7)
O1b''_2 U22 2 0.0009(5) 0.0010(7)
O1b''_2 U33 2 -0.0016(7) 0.0052(10)
O1b''_2 U12 2 -0.0005(4) -0.0023(6)
O1b''_2 U13 2 -0.0018(4) 0.0002(5)
O1b''_2 U23 2 -0.0015(5) -0.0036(6)
O1b''_2 U11 3 0.0021(5) -0.0036(7)
O1b''_2 U22 3 0.0015(5) -0.0016(7)
O1b''_2 U33 3 0.0047(7) 0.0008(8)
O1b''_2 U12 3 -0.0015(4) 0.0020(5)
O1b''_2 U13 3 0.0020(4) -0.0013(5)
O1b''_2 U23 3 -0.0028(4) 0.0037(6)
O2b_1 U11 1 -0.0043(6) -0.0012(6)
O2b_1 U22 1 -0.0049(5) 0.0024(6)
O2b_1 U33 1 0.0044(8) -0.0040(8)
O2b_1 U12 1 -0.0054(5) 0.0000(5)
O2b_1 U13 1 0.0011(9) 0.0023(4)
O2b_1 U23 1 -0.0040(5) 0.0016(5)
O2b_1 U11 2 -0.0106(5) -0.0040(7)
O2b_1 U22 2 -0.0021(5) -0.0053(6)
O2b_1 U33 2 -0.0028(6) -0.0008(8)
O2b_1 U12 2 -0.0028(4) -0.0041(5)
O2b_1 U13 2 -0.0030(4) 0.0003(5)
O2b_1 U23 2 0.0007(4) -0.0029(6)
O2b_1 U11 3 0.0124(7) 0.0038(5)
O2b_1 U22 3 0.0029(7) 0.0039(4)
O2b_1 U33 3 -0.0055(9) -0.0015(5)
O2b_1 U12 3 0.0055(5) 0.0048(3)
O2b_1 U13 3 0.0056(5) -0.0010(3)
O2b_1 U23 3 0.0024(6) 0.0025(4)
O2b_2 U11 1 0.0043(6) 0.0012(6)
O2b_2 U22 1 0.0049(5) -0.0024(6)
O2b_2 U33 1 -0.0044(8) 0.0040(8)
O2b_2 U12 1 -0.0054(5) 0.0000(5)
O2b_2 U13 1 0.0011(9) -0.0023(4)
O2b_2 U23 1 -0.0040(5) 0.0016(5)
O2b_2 U11 2 -0.0106(5) -0.0040(7)
O2b_2 U22 2 -0.0021(5) -0.0053(6)
O2b_2 U33 2 -0.0028(6) -0.0008(8)
O2b_2 U12 2 0.0028(4) 0.0041(5)
O2b_2 U13 2 -0.0030(4) 0.0003(5)
O2b_2 U23 2 -0.0007(4) 0.0029(6)
O2b_2 U11 3 -0.0124(7) -0.0038(5)
O2b_2 U22 3 -0.0029(7) -0.0039(4)
O2b_2 U33 3 0.0055(9) 0.0015(5)
O2b_2 U12 3 0.0055(5) 0.0048(3)
O2b_2 U13 3 -0.0056(5) 0.0010(3)
O2b_2 U23 3 0.0024(6) 0.0025(4)
O2b'_1 U11 1 -0.0043(6) -0.0012(6)
O2b'_1 U22 1 -0.0049(5) 0.0024(6)
O2b'_1 U33 1 0.0044(8) -0.0040(8)
O2b'_1 U12 1 -0.0054(5) 0.0000(5)
O2b'_1 U13 1 0.0011(9) 0.0023(4)
O2b'_1 U23 1 -0.0040(5) 0.0016(5)
O2b'_1 U11 2 -0.0106(5) -0.0040(7)
O2b'_1 U22 2 -0.0021(5) -0.0053(6)
O2b'_1 U33 2 -0.0028(6) -0.0008(8)
O2b'_1 U12 2 -0.0028(4) -0.0041(5)
O2b'_1 U13 2 -0.0030(4) 0.0003(5)
O2b'_1 U23 2 0.0007(4) -0.0029(6)
O2b'_1 U11 3 0.0124(7) 0.0038(5)
O2b'_1 U22 3 0.0029(7) 0.0039(4)
O2b'_1 U33 3 -0.0055(9) -0.0015(5)
O2b'_1 U12 3 0.0055(5) 0.0048(3)
O2b'_1 U13 3 0.0056(5) -0.0010(3)
O2b'_1 U23 3 0.0024(6) 0.0025(4)
O2b'_2 U11 1 0.0043(6) 0.0012(6)
O2b'_2 U22 1 0.0049(5) -0.0024(6)
O2b'_2 U33 1 -0.0044(8) 0.0040(8)
O2b'_2 U12 1 -0.0054(5) 0.0000(5)
O2b'_2 U13 1 -0.0011(9) -0.0023(4)
O2b'_2 U23 1 -0.0040(5) 0.0016(5)
O2b'_2 U11 2 -0.0106(5) -0.0040(7)
O2b'_2 U22 2 -0.0021(5) -0.0053(6)
O2b'_2 U33 2 -0.0028(6) -0.0008(8)
O2b'_2 U12 2 0.0028(4) 0.0041(5)
O2b'_2 U13 2 -0.0030(4) 0.0003(5)
O2b'_2 U23 2 -0.0007(4) 0.0029(6)
O2b'_2 U11 3 -0.0124(7) -0.0038(5)
O2b'_2 U22 3 -0.0029(7) -0.0039(4)
O2b'_2 U33 3 0.0055(9) 0.0015(5)
O2b'_2 U12 3 0.0055(5) 0.0048(3)
O2b'_2 U13 3 -0.0056(5) 0.0010(3)
O2b'_2 U23 3 0.0024(6) 0.0025(4)
O2b''_1 U11 1 -0.0043(6) -0.0012(6)
O2b''_1 U22 1 -0.0049(5) 0.0024(6)
O2b''_1 U33 1 0.0044(8) -0.0040(8)
O2b''_1 U12 1 -0.0054(5) 0.0000(5)
O2b''_1 U13 1 0.0011(9) 0.0023(4)
O2b''_1 U23 1 -0.0040(5) 0.0016(5)
O2b''_1 U11 2 -0.0106(5) -0.0040(7)
O2b''_1 U22 2 -0.0021(5) -0.0053(6)
O2b''_1 U33 2 -0.0028(6) -0.0008(8)
O2b''_1 U12 2 -0.0028(4) -0.0041(5)
O2b''_1 U13 2 -0.0030(4) 0.0003(5)
O2b''_1 U23 2 0.0007(4) -0.0029(6)
O2b''_1 U11 3 0.0124(7) 0.0038(5)
O2b''_1 U22 3 0.0029(7) 0.0039(4)
O2b''_1 U33 3 -0.0055(9) -0.0015(5)
O2b''_1 U12 3 0.0055(5) 0.0048(3)
O2b''_1 U13 3 0.0056(5) -0.0010(3)
O2b''_1 U23 3 0.0024(6) 0.0025(4)
O2b''_2 U11 1 0.0043(6) 0.0012(6)
O2b''_2 U22 1 0.0049(5) -0.0024(6)
O2b''_2 U33 1 -0.0044(8) 0.0040(8)
O2b''_2 U12 1 -0.0054(5) 0.0000(5)
O2b''_2 U13 1 -0.0011(9) -0.0023(4)
O2b''_2 U23 1 -0.0040(5) 0.0016(5)
O2b''_2 U11 2 -0.0106(5) -0.0040(7)
O2b''_2 U22 2 -0.0021(5) -0.0053(6)
O2b''_2 U33 2 -0.0028(6) -0.0008(8)
O2b''_2 U12 2 0.0028(4) 0.0041(5)
O2b''_2 U13 2 -0.0030(4) 0.0003(5)
O2b''_2 U23 2 -0.0007(4) 0.0029(6)
O2b''_2 U11 3 -0.0124(7) -0.0038(5)
O2b''_2 U22 3 -0.0029(7) -0.0039(4)
O2b''_2 U33 3 0.0055(9) 0.0015(5)
O2b''_2 U12 3 0.0055(5) 0.0048(3)
O2b''_2 U13 3 -0.0056(5) 0.0010(3)
O2b''_2 U23 3 0.0024(6) 0.0025(4)
O3b_1 U11 1 -0.0016(4) 0.0005(4)
O3b_1 U22 1 0.0011(5) 0.0047(6)
O3b_1 U33 1 0.0048(5) 0.0060(6)
O3b_1 U12 1 -0.0017(3) 0.0008(4)
O3b_1 U13 1 -0.0023(12) 0.0014(4)
O3b_1 U23 1 -0.0024(4) 0.0010(4)
O3b_1 U11 2 -0.0003(4) 0.0004(4)
O3b_1 U22 2 -0.0008(5) 0.0019(6)
O3b_1 U33 2 0.0004(5) 0.0060(6)
O3b_1 U12 2 0.0000(3) -0.0031(4)
O3b_1 U13 2 -0.0019(4) -0.0018(4)
O3b_1 U23 2 -0.0030(4) -0.0005(4)
O3b_1 U11 3 -0.0020(5) -0.0012(4)
O3b_1 U22 3 0.0005(6) -0.0005(5)
O3b_1 U33 3 -0.0013(6) 0.0002(5)
O3b_1 U12 3 0.0031(4) 0.0006(3)
O3b_1 U13 3 0.0017(4) -0.0005(3)
O3b_1 U23 3 -0.0011(5) -0.0038(4)
O3b_2 U11 1 0.0016(4) -0.0005(4)
O3b_2 U22 1 -0.0011(5) -0.0047(6)
O3b_2 U33 1 -0.0048(5) -0.0060(6)
O3b_2 U12 1 -0.0017(3) 0.0008(4)
O3b_2 U13 1 -0.0023(12) -0.0014(4)
O3b_2 U23 1 -0.0024(4) 0.0010(4)
O3b_2 U11 2 -0.0003(4) 0.0004(4)
O3b_2 U22 2 -0.0008(5) 0.0019(6)
O3b_2 U33 2 0.0004(5) 0.0060(6)
O3b_2 U12 2 0.0000(3) 0.0031(4)
O3b_2 U13 2 -0.0019(4) -0.0018(4)
O3b_2 U23 2 0.0030(4) 0.0005(4)
O3b_2 U11 3 0.0020(5) 0.0012(4)
O3b_2 U22 3 -0.0005(6) 0.0005(5)
O3b_2 U33 3 0.0013(6) -0.0002(5)
O3b_2 U12 3 0.0031(4) 0.0006(3)
O3b_2 U13 3 -0.0017(4) 0.0005(3)
O3b_2 U23 3 -0.0011(5) -0.0038(4)
O3b'_1 U11 1 -0.0016(4) 0.0005(4)
O3b'_1 U22 1 0.0011(5) 0.0047(6)
O3b'_1 U33 1 0.0048(5) 0.0060(6)
O3b'_1 U12 1 -0.0017(3) 0.0008(4)
O3b'_1 U13 1 -0.0023(12) 0.0014(4)
O3b'_1 U23 1 -0.0024(4) 0.0010(4)
O3b'_1 U11 2 -0.0003(4) 0.0004(4)
O3b'_1 U22 2 -0.0008(5) 0.0019(6)
O3b'_1 U33 2 0.0004(5) 0.0060(6)
O3b'_1 U12 2 0.0000(3) -0.0031(4)
O3b'_1 U13 2 -0.0019(4) -0.0018(4)
O3b'_1 U23 2 -0.0030(4) -0.0005(4)
O3b'_1 U11 3 -0.0020(5) -0.0012(4)
O3b'_1 U22 3 0.0005(6) -0.0005(5)
O3b'_1 U33 3 -0.0013(6) 0.0002(5)
O3b'_1 U12 3 0.0031(4) 0.0006(3)
O3b'_1 U13 3 0.0017(4) -0.0005(3)
O3b'_1 U23 3 -0.0011(5) -0.0038(4)
O3b'_2 U11 1 0.0016(4) -0.0005(4)
O3b'_2 U22 1 -0.0011(5) -0.0047(6)
O3b'_2 U33 1 -0.0048(5) -0.0060(6)
O3b'_2 U12 1 -0.0017(3) 0.0008(4)
O3b'_2 U13 1 0.0023(12) -0.0014(4)
O3b'_2 U23 1 -0.0024(4) 0.0010(4)
O3b'_2 U11 2 -0.0003(4) 0.0004(4)
O3b'_2 U22 2 -0.0008(5) 0.0019(6)
O3b'_2 U33 2 0.0004(5) 0.0060(6)
O3b'_2 U12 2 0.0000(3) 0.0031(4)
O3b'_2 U13 2 -0.0019(4) -0.0018(4)
O3b'_2 U23 2 0.0030(4) 0.0005(4)
O3b'_2 U11 3 0.0020(5) 0.0012(4)
O3b'_2 U22 3 -0.0005(6) 0.0005(5)
O3b'_2 U33 3 0.0013(6) -0.0002(5)
O3b'_2 U12 3 0.0031(4) 0.0006(3)
O3b'_2 U13 3 -0.0017(4) 0.0005(3)
O3b'_2 U23 3 -0.0011(5) -0.0038(4)
O3b''_1 U11 1 -0.0016(4) 0.0005(4)
O3b''_1 U22 1 0.0011(5) 0.0047(6)
O3b''_1 U33 1 0.0048(5) 0.0060(6)
O3b''_1 U12 1 -0.0017(3) 0.0008(4)
O3b''_1 U13 1 -0.0023(12) 0.0014(4)
O3b''_1 U23 1 -0.0024(4) 0.0010(4)
O3b''_1 U11 2 -0.0003(4) 0.0004(4)
O3b''_1 U22 2 -0.0008(5) 0.0019(6)
O3b''_1 U33 2 0.0004(5) 0.0060(6)
O3b''_1 U12 2 0.0000(3) -0.0031(4)
O3b''_1 U13 2 -0.0019(4) -0.0018(4)
O3b''_1 U23 2 -0.0030(4) -0.0005(4)
O3b''_1 U11 3 -0.0020(5) -0.0012(4)
O3b''_1 U22 3 0.0005(6) -0.0005(5)
O3b''_1 U33 3 -0.0013(6) 0.0002(5)
O3b''_1 U12 3 0.0031(4) 0.0006(3)
O3b''_1 U13 3 0.0017(4) -0.0005(3)
O3b''_1 U23 3 -0.0011(5) -0.0038(4)
O3b''_2 U11 1 0.0016(4) -0.0005(4)
O3b''_2 U22 1 -0.0011(5) -0.0047(6)
O3b''_2 U33 1 -0.0048(5) -0.0060(6)
O3b''_2 U12 1 -0.0017(3) 0.0008(4)
O3b''_2 U13 1 0.0023(12) -0.0014(4)
O3b''_2 U23 1 -0.0024(4) 0.0010(4)
O3b''_2 U11 2 -0.0003(4) 0.0004(4)
O3b''_2 U22 2 -0.0008(5) 0.0019(6)
O3b''_2 U33 2 0.0004(5) 0.0060(6)
O3b''_2 U12 2 0.0000(3) 0.0031(4)
O3b''_2 U13 2 -0.0019(4) -0.0018(4)
O3b''_2 U23 2 0.0030(4) 0.0005(4)
O3b''_2 U11 3 0.0020(5) 0.0012(4)
O3b''_2 U22 3 -0.0005(6) 0.0005(5)
O3b''_2 U33 3 0.0013(6) -0.0002(5)
O3b''_2 U12 3 0.0031(4) 0.0006(3)
O3b''_2 U13 3 -0.0017(4) 0.0005(3)
O3b''_2 U23 3 -0.0011(5) -0.0038(4)
N1b_1 U11 1 0.0014(5) 0.0033(7)
N1b_1 U22 1 0.0015(5) 0.0025(7)
N1b_1 U33 1 0.0000(6) 0.0000(7)
N1b_1 U12 1 -0.0006(4) 0.0013(5)
N1b_1 U13 1 -0.0021(11) 0.0004(5)
N1b_1 U23 1 -0.0014(4) 0.0018(6)
N1b_1 U11 2 -0.0007(6) 0.0009(6)
N1b_1 U22 2 -0.0020(7) 0.0005(6)
N1b_1 U33 2 -0.0012(7) 0.0009(6)
N1b_1 U12 2 0.0002(5) -0.0033(4)
N1b_1 U13 2 -0.0003(5) -0.0017(5)
N1b_1 U23 2 -0.0021(5) -0.0009(5)
N1b_1 U11 3 -0.0012(6) 0.0006(6)
N1b_1 U22 3 0.0010(6) 0.0002(6)
N1b_1 U33 3 0.0017(7) -0.0001(6)
N1b_1 U12 3 0.0037(5) 0.0015(4)
N1b_1 U13 3 0.0008(5) -0.0002(5)
N1b_1 U23 3 0.0002(5) -0.0019(5)
N1b_2 U11 1 -0.0014(5) -0.0033(7)
N1b_2 U22 1 -0.0015(5) -0.0025(7)
N1b_2 U33 1 0.0000(6) 0.0000(7)
N1b_2 U12 1 -0.0006(4) 0.0013(5)
N1b_2 U13 1 -0.0021(11) -0.0004(5)
N1b_2 U23 1 -0.0014(4) 0.0018(6)
N1b_2 U11 2 -0.0007(6) 0.0009(6)
N1b_2 U22 2 -0.0020(7) 0.0005(6)
N1b_2 U33 2 -0.0012(7) 0.0009(6)
N1b_2 U12 2 -0.0002(5) 0.0033(4)
N1b_2 U13 2 -0.0003(5) -0.0017(5)
N1b_2 U23 2 0.0021(5) 0.0009(5)
N1b_2 U11 3 0.0012(6) -0.0006(6)
N1b_2 U22 3 -0.0010(6) -0.0002(6)
N1b_2 U33 3 -0.0017(7) 0.0001(6)
N1b_2 U12 3 0.0037(5) 0.0015(4)
N1b_2 U13 3 -0.0008(5) 0.0002(5)
N1b_2 U23 3 0.0002(5) -0.0019(5)
N1b'_1 U11 1 0.0014(5) 0.0033(7)
N1b'_1 U22 1 0.0015(5) 0.0025(7)
N1b'_1 U33 1 0.0000(6) 0.0000(7)
N1b'_1 U12 1 -0.0006(4) 0.0013(5)
N1b'_1 U13 1 -0.0021(11) 0.0004(5)
N1b'_1 U23 1 -0.0014(4) 0.0018(6)
N1b'_1 U11 2 -0.0007(6) 0.0009(6)
N1b'_1 U22 2 -0.0020(7) 0.0005(6)
N1b'_1 U33 2 -0.0012(7) 0.0009(6)
N1b'_1 U12 2 0.0002(5) -0.0033(4)
N1b'_1 U13 2 -0.0003(5) -0.0017(5)
N1b'_1 U23 2 -0.0021(5) -0.0009(5)
N1b'_1 U11 3 -0.0012(6) 0.0006(6)
N1b'_1 U22 3 0.0010(6) 0.0002(6)
N1b'_1 U33 3 0.0017(7) -0.0001(6)
N1b'_1 U12 3 0.0037(5) 0.0015(4)
N1b'_1 U13 3 0.0008(5) -0.0002(5)
N1b'_1 U23 3 0.0002(5) -0.0019(5)
N1b'_2 U11 1 -0.0014(5) -0.0033(7)
N1b'_2 U22 1 -0.0015(5) -0.0025(7)
N1b'_2 U33 1 0.0000(6) 0.0000(7)
N1b'_2 U12 1 -0.0006(4) 0.0013(5)
N1b'_2 U13 1 0.0021(11) -0.0004(5)
N1b'_2 U23 1 -0.0014(4) 0.0018(6)
N1b'_2 U11 2 -0.0007(6) 0.0009(6)
N1b'_2 U22 2 -0.0020(7) 0.0005(6)
N1b'_2 U33 2 -0.0012(7) 0.0009(6)
N1b'_2 U12 2 -0.0002(5) 0.0033(4)
N1b'_2 U13 2 -0.0003(5) -0.0017(5)
N1b'_2 U23 2 0.0021(5) 0.0009(5)
N1b'_2 U11 3 0.0012(6) -0.0006(6)
N1b'_2 U22 3 -0.0010(6) -0.0002(6)
N1b'_2 U33 3 -0.0017(7) 0.0001(6)
N1b'_2 U12 3 0.0037(5) 0.0015(4)
N1b'_2 U13 3 -0.0008(5) 0.0002(5)
N1b'_2 U23 3 0.0002(5) -0.0019(5)
N1b''_1 U11 1 0.0014(5) 0.0033(7)
N1b''_1 U22 1 0.0015(5) 0.0025(7)
N1b''_1 U33 1 0.0000(6) 0.0000(7)
N1b''_1 U12 1 -0.0006(4) 0.0013(5)
N1b''_1 U13 1 -0.0021(11) 0.0004(5)
N1b''_1 U23 1 -0.0014(4) 0.0018(6)
N1b''_1 U11 2 -0.0007(6) 0.0009(6)
N1b''_1 U22 2 -0.0020(7) 0.0005(6)
N1b''_1 U33 2 -0.0012(7) 0.0009(6)
N1b''_1 U12 2 0.0002(5) -0.0033(4)
N1b''_1 U13 2 -0.0003(5) -0.0017(5)
N1b''_1 U23 2 -0.0021(5) -0.0009(5)
N1b''_1 U11 3 -0.0012(6) 0.0006(6)
N1b''_1 U22 3 0.0010(6) 0.0002(6)
N1b''_1 U33 3 0.0017(7) -0.0001(6)
N1b''_1 U12 3 0.0037(5) 0.0015(4)
N1b''_1 U13 3 0.0008(5) -0.0002(5)
N1b''_1 U23 3 0.0002(5) -0.0019(5)
N1b''_2 U11 1 -0.0014(5) -0.0033(7)
N1b''_2 U22 1 -0.0015(5) -0.0025(7)
N1b''_2 U33 1 0.0000(6) 0.0000(7)
N1b''_2 U12 1 -0.0006(4) 0.0013(5)
N1b''_2 U13 1 0.0021(11) -0.0004(5)
N1b''_2 U23 1 -0.0014(4) 0.0018(6)
N1b''_2 U11 2 -0.0007(6) 0.0009(6)
N1b''_2 U22 2 -0.0020(7) 0.0005(6)
N1b''_2 U33 2 -0.0012(7) 0.0009(6)
N1b''_2 U12 2 -0.0002(5) 0.0033(4)
N1b''_2 U13 2 -0.0003(5) -0.0017(5)
N1b''_2 U23 2 0.0021(5) 0.0009(5)
N1b''_2 U11 3 0.0012(6) -0.0006(6)
N1b''_2 U22 3 -0.0010(6) -0.0002(6)
N1b''_2 U33 3 -0.0017(7) 0.0001(6)
N1b''_2 U12 3 0.0037(5) 0.0015(4)
N1b''_2 U13 3 -0.0008(5) 0.0002(5)
N1b''_2 U23 3 0.0002(5) -0.0019(5)
C7b_1 U11 1 -0.0008(6) -0.0001(7)
C7b_1 U22 1 0.0002(6) 0.0010(7)
C7b_1 U33 1 0.0019(7) 0.0027(9)
C7b_1 U12 1 0.0003(4) -0.0005(5)
C7b_1 U13 1 -0.0050(15) 0.0005(6)
C7b_1 U23 1 -0.0010(5) 0.0000(6)
C7b_1 U11 2 0.0010(6) 0.0031(6)
C7b_1 U22 2 -0.0002(6) -0.0001(6)
C7b_1 U33 2 0.0006(8) 0.0019(8)
C7b_1 U12 2 0.0013(5) -0.0009(5)
C7b_1 U13 2 -0.0003(5) -0.0016(5)
C7b_1 U23 2 -0.0015(5) 0.0002(5)
C7b_1 U11 3 -0.0018(7) -0.0004(6)
C7b_1 U22 3 0.0003(6) -0.0005(6)
C7b_1 U33 3 0.0007(8) 0.0007(7)
C7b_1 U12 3 0.0008(5) 0.0007(4)
C7b_1 U13 3 0.0008(6) 0.0015(5)
C7b_1 U23 3 0.0000(5) -0.0013(5)
C7b_2 U11 1 0.0008(6) 0.0001(7)
C7b_2 U22 1 -0.0002(6) -0.0010(7)
C7b_2 U33 1 -0.0019(7) -0.0027(9)
C7b_2 U12 1 0.0003(4) -0.0005(5)
C7b_2 U13 1 -0.0050(15) -0.0005(6)
C7b_2 U23 1 -0.0010(5) 0.0000(6)
C7b_2 U11 2 0.0010(6) 0.0031(6)
C7b_2 U22 2 -0.0002(6) -0.0001(6)
C7b_2 U33 2 0.0006(8) 0.0019(8)
C7b_2 U12 2 -0.0013(5) 0.0009(5)
C7b_2 U13 2 -0.0003(5) -0.0016(5)
C7b_2 U23 2 0.0015(5) -0.0002(5)
C7b_2 U11 3 0.0018(7) 0.0004(6)
C7b_2 U22 3 -0.0003(6) 0.0005(6)
C7b_2 U33 3 -0.0007(8) -0.0007(7)
C7b_2 U12 3 0.0008(5) 0.0007(4)
C7b_2 U13 3 -0.0008(6) -0.0015(5)
C7b_2 U23 3 0.0000(5) -0.0013(5)
C7b'_1 U11 1 -0.0008(6) -0.0001(7)
C7b'_1 U22 1 0.0002(6) 0.0010(7)
C7b'_1 U33 1 0.0019(7) 0.0027(9)
C7b'_1 U12 1 0.0003(4) -0.0005(5)
C7b'_1 U13 1 -0.0050(15) 0.0005(6)
C7b'_1 U23 1 -0.0010(5) 0.0000(6)
C7b'_1 U11 2 0.0010(6) 0.0031(6)
C7b'_1 U22 2 -0.0002(6) -0.0001(6)
C7b'_1 U33 2 0.0006(8) 0.0019(8)
C7b'_1 U12 2 0.0013(5) -0.0009(5)
C7b'_1 U13 2 -0.0003(5) -0.0016(5)
C7b'_1 U23 2 -0.0015(5) 0.0002(5)
C7b'_1 U11 3 -0.0018(7) -0.0004(6)
C7b'_1 U22 3 0.0003(6) -0.0005(6)
C7b'_1 U33 3 0.0007(8) 0.0007(7)
C7b'_1 U12 3 0.0008(5) 0.0007(4)
C7b'_1 U13 3 0.0008(6) 0.0015(5)
C7b'_1 U23 3 0.0000(5) -0.0013(5)
C7b'_2 U11 1 0.0008(6) 0.0001(7)
C7b'_2 U22 1 -0.0002(6) -0.0010(7)
C7b'_2 U33 1 -0.0019(7) -0.0027(9)
C7b'_2 U12 1 0.0003(4) -0.0005(5)
C7b'_2 U13 1 0.0050(15) -0.0005(6)
C7b'_2 U23 1 -0.0010(5) 0.0000(6)
C7b'_2 U11 2 0.0010(6) 0.0031(6)
C7b'_2 U22 2 -0.0002(6) -0.0001(6)
C7b'_2 U33 2 0.0006(8) 0.0019(8)
C7b'_2 U12 2 -0.0013(5) 0.0009(5)
C7b'_2 U13 2 -0.0003(5) -0.0016(5)
C7b'_2 U23 2 0.0015(5) -0.0002(5)
C7b'_2 U11 3 0.0018(7) 0.0004(6)
C7b'_2 U22 3 -0.0003(6) 0.0005(6)
C7b'_2 U33 3 -0.0007(8) -0.0007(7)
C7b'_2 U12 3 0.0008(5) 0.0007(4)
C7b'_2 U13 3 -0.0008(6) -0.0015(5)
C7b'_2 U23 3 0.0000(5) -0.0013(5)
C7b''_1 U11 1 -0.0008(6) -0.0001(7)
C7b''_1 U22 1 0.0002(6) 0.0010(7)
C7b''_1 U33 1 0.0019(7) 0.0027(9)
C7b''_1 U12 1 0.0003(4) -0.0005(5)
C7b''_1 U13 1 -0.0050(15) 0.0005(6)
C7b''_1 U23 1 -0.0010(5) 0.0000(6)
C7b''_1 U11 2 0.0010(6) 0.0031(6)
C7b''_1 U22 2 -0.0002(6) -0.0001(6)
C7b''_1 U33 2 0.0006(8) 0.0019(8)
C7b''_1 U12 2 0.0013(5) -0.0009(5)
C7b''_1 U13 2 -0.0003(5) -0.0016(5)
C7b''_1 U23 2 -0.0015(5) 0.0002(5)
C7b''_1 U11 3 -0.0018(7) -0.0004(6)
C7b''_1 U22 3 0.0003(6) -0.0005(6)
C7b''_1 U33 3 0.0007(8) 0.0007(7)
C7b''_1 U12 3 0.0008(5) 0.0007(4)
C7b''_1 U13 3 0.0008(6) 0.0015(5)
C7b''_1 U23 3 0.0000(5) -0.0013(5)
C7b''_2 U11 1 0.0008(6) 0.0001(7)
C7b''_2 U22 1 -0.0002(6) -0.0010(7)
C7b''_2 U33 1 -0.0019(7) -0.0027(9)
C7b''_2 U12 1 0.0003(4) -0.0005(5)
C7b''_2 U13 1 0.0050(15) -0.0005(6)
C7b''_2 U23 1 -0.0010(5) 0.0000(6)
C7b''_2 U11 2 0.0010(6) 0.0031(6)
C7b''_2 U22 2 -0.0002(6) -0.0001(6)
C7b''_2 U33 2 0.0006(8) 0.0019(8)
C7b''_2 U12 2 -0.0013(5) 0.0009(5)
C7b''_2 U13 2 -0.0003(5) -0.0016(5)
C7b''_2 U23 2 0.0015(5) -0.0002(5)
C7b''_2 U11 3 0.0018(7) 0.0004(6)
C7b''_2 U22 3 -0.0003(6) 0.0005(6)
C7b''_2 U33 3 -0.0007(8) -0.0007(7)
C7b''_2 U12 3 0.0008(5) 0.0007(4)
C7b''_2 U13 3 -0.0008(6) -0.0015(5)
C7b''_2 U23 3 0.0000(5) -0.0013(5)
O28w_1 U11 1 0.0059(6) -0.0018(6)
O28w_1 U22 1 0.0040(6) -0.0020(6)
O28w_1 U33 1 0.0150(9) -0.0064(7)
O28w_1 U12 1 0.0025(5) 0.0022(4)
O28w_1 U13 1 -0.0098(15) 0.0009(4)
O28w_1 U23 1 -0.0011(6) -0.0010(5)
O28w_1 U11 2 0.0005(4) -0.0047(7)
O28w_1 U22 2 -0.0005(4) -0.0007(8)
O28w_1 U33 2 0.0057(6) -0.0113(9)
O28w_1 U12 2 0.0018(3) 0.0007(6)
O28w_1 U13 2 -0.0001(4) -0.0010(5)
O28w_1 U23 2 -0.0018(4) -0.0008(6)
O28w_1 U11 3 -0.0003(5) -0.0012(6)
O28w_1 U22 3 -0.0002(5) 0.0005(7)
O28w_1 U33 3 0.0008(6) -0.0080(8)
O28w_1 U12 3 0.0009(4) -0.0015(5)
O28w_1 U13 3 -0.0006(4) -0.0029(4)
O28w_1 U23 3 -0.0010(4) 0.0001(6)
O28w_2 U11 1 -0.0059(6) 0.0018(6)
O28w_2 U22 1 -0.0040(6) 0.0020(6)
O28w_2 U33 1 -0.0150(9) 0.0064(7)
O28w_2 U12 1 0.0025(5) 0.0022(4)
O28w_2 U13 1 -0.0098(15) -0.0009(4)
O28w_2 U23 1 -0.0011(6) -0.0010(5)
O28w_2 U11 2 0.0005(4) -0.0047(7)
O28w_2 U22 2 -0.0005(4) -0.0007(8)
O28w_2 U33 2 0.0057(6) -0.0113(9)
O28w_2 U12 2 -0.0018(3) -0.0007(6)
O28w_2 U13 2 -0.0001(4) -0.0010(5)
O28w_2 U23 2 0.0018(4) 0.0008(6)
O28w_2 U11 3 0.0003(5) 0.0012(6)
O28w_2 U22 3 0.0002(5) -0.0005(7)
O28w_2 U33 3 -0.0008(6) 0.0080(8)
O28w_2 U12 3 0.0009(4) -0.0015(5)
O28w_2 U13 3 0.0006(4) 0.0029(4)
O28w_2 U23 3 -0.0010(4) 0.0001(6)
O18w_1 U11 1 0.010(4) -0.0052(18)
O18w_1 U22 1 0.003(4) 0.000(2)
O18w_1 U33 1 0.000(5) 0.000(2)
O18w_1 U12 1 -0.004(3) 0.0023(15)
O18w_1 U13 1 0.0081(16) -0.0010(4)
O18w_1 U23 1 0.002(3) -0.0016(17)
O18w_1 U11 2 0.002(2) -0.005(3)
O18w_1 U22 2 0.001(2) -0.002(3)
O18w_1 U33 2 -0.001(2) 0.000(3)
O18w_1 U12 2 -0.0009(16) 0.003(2)
O18w_1 U13 2 -0.0015(4) 0.0003(4)
O18w_1 U23 2 0.0015(18) -0.002(2)
O18w_1 U11 3 0 -0.0014(18)
O18w_1 U22 3 0 -0.0017(19)
O18w_1 U33 3 0 -0.001(2)
O18w_1 U12 3 0 0.0018(14)
O18w_1 U13 3 0 0.0003(4)
O18w_1 U23 3 0 -0.0010(16)
O18w_2 U11 1 -0.010(4) 0.0052(18)
O18w_2 U22 1 -0.003(4) 0.000(2)
O18w_2 U33 1 0.000(5) 0.000(2)
O18w_2 U12 1 -0.004(3) 0.0023(15)
O18w_2 U13 1 0.0081(16) 0.0010(4)
O18w_2 U23 1 0.002(3) -0.0016(17)
O18w_2 U11 2 0.002(2) -0.005(3)
O18w_2 U22 2 0.001(2) -0.002(3)
O18w_2 U33 2 -0.001(2) 0.000(3)
O18w_2 U12 2 0.0009(16) -0.003(2)
O18w_2 U13 2 -0.0015(4) 0.0003(4)
O18w_2 U23 2 -0.0015(18) 0.002(2)
O18w_2 U11 3 0 0.0014(18)
O18w_2 U22 3 0 0.0017(19)
O18w_2 U33 3 0 0.001(2)
O18w_2 U12 3 0 0.0018(14)
O18w_2 U13 3 0 -0.0003(4)
O18w_2 U23 3 0 -0.0010(16)
O24w_1 U11 1 -0.0011(5) -0.0004(7)
O24w_1 U22 1 0.0013(5) -0.0006(8)
O24w_1 U33 1 -0.0008(6) 0.0072(9)
O24w_1 U12 1 0.0027(4) -0.0039(6)
O24w_1 U13 1 0.0095(14) -0.0049(6)
O24w_1 U23 1 0.0015(4) 0.0027(7)
O24w_1 U11 2 -0.0013(7) -0.0023(5)
O24w_1 U22 2 0.0024(7) -0.0023(6)
O24w_1 U33 2 -0.0051(9) -0.0030(6)
O24w_1 U12 2 0.0016(5) 0.0011(4)
O24w_1 U13 2 0.0056(6) 0.0006(4)
O24w_1 U23 2 -0.0020(6) -0.0016(5)
O24w_1 U11 3 -0.0001(6) 0.0010(6)
O24w_1 U22 3 0.0016(6) 0.0011(6)
O24w_1 U33 3 0.0015(7) -0.0015(7)
O24w_1 U12 3 -0.0005(5) 0.0012(5)
O24w_1 U13 3 0.0002(5) 0.0016(5)
O24w_1 U23 3 0.0028(5) -0.0015(5)
O24w_2 U11 1 0.0011(5) 0.0004(7)
O24w_2 U22 1 -0.0013(5) 0.0006(8)
O24w_2 U33 1 0.0008(6) -0.0072(9)
O24w_2 U12 1 0.0027(4) -0.0039(6)
O24w_2 U13 1 0.0095(14) 0.0049(6)
O24w_2 U23 1 0.0015(4) 0.0027(7)
O24w_2 U11 2 -0.0013(7) -0.0023(5)
O24w_2 U22 2 0.0024(7) -0.0023(6)
O24w_2 U33 2 -0.0051(9) -0.0030(6)
O24w_2 U12 2 -0.0016(5) -0.0011(4)
O24w_2 U13 2 0.0056(6) 0.0006(4)
O24w_2 U23 2 0.0020(6) 0.0016(5)
O24w_2 U11 3 0.0001(6) -0.0010(6)
O24w_2 U22 3 -0.0016(6) -0.0011(6)
O24w_2 U33 3 -0.0015(7) 0.0015(7)
O24w_2 U12 3 -0.0005(5) 0.0012(5)
O24w_2 U13 3 -0.0002(5) -0.0016(5)
O24w_2 U23 3 0.0028(5) -0.0015(5)
O23w_1 U11 1 0.0005(6) 0.0059(19)
O23w_1 U22 1 -0.0007(6) 0.0011(18)
O23w_1 U33 1 -0.0005(6) -0.003(2)
O23w_1 U12 1 -0.0008(4) -0.0025(15)
O23w_1 U13 1 -0.0115(12) 0.0002(12)
O23w_1 U23 1 0.0007(5) -0.0037(15)
O23w_1 U11 2 -0.0047(14) -0.0013(7)
O23w_1 U22 2 -0.0002(14) -0.0009(7)
O23w_1 U33 2 0.0025(16) 0.0006(8)
O23w_1 U12 2 0.0011(11) -0.0004(5)
O23w_1 U13 2 -0.0004(9) -0.0005(5)
O23w_1 U23 2 0.0022(12) 0.0002(6)
O23w_1 U11 3 0 -0.0016(9)
O23w_1 U22 3 0 0.0006(9)
O23w_1 U33 3 0 0.0044(10)
O23w_1 U12 3 0 0.0012(7)
O23w_1 U13 3 0 0.0006(7)
O23w_1 U23 3 0 0.0019(8)
O23w_2 U11 1 -0.0005(6) -0.0059(19)
O23w_2 U22 1 0.0007(6) -0.0011(18)
O23w_2 U33 1 0.0005(6) 0.003(2)
O23w_2 U12 1 -0.0008(4) -0.0025(15)
O23w_2 U13 1 -0.0115(12) -0.0002(12)
O23w_2 U23 1 0.0007(5) -0.0037(15)
O23w_2 U11 2 -0.0047(14) -0.0013(7)
O23w_2 U22 2 -0.0002(14) -0.0009(7)
O23w_2 U33 2 0.0025(16) 0.0006(8)
O23w_2 U12 2 -0.0011(11) 0.0004(5)
O23w_2 U13 2 -0.0004(9) -0.0005(5)
O23w_2 U23 2 -0.0022(12) -0.0002(6)
O23w_2 U11 3 0 0.0016(9)
O23w_2 U22 3 0 -0.0006(9)
O23w_2 U33 3 0 -0.0044(10)
O23w_2 U12 3 0 0.0012(7)
O23w_2 U13 3 0 -0.0006(7)
O23w_2 U23 3 0 0.0019(8)
Na6_1 U11 1 -0.0001(3) 0.0023(8)
Na6_1 U22 1 -0.0008(3) 0.0042(9)
Na6_1 U33 1 0.0005(3) -0.0034(11)
Na6_1 U12 1 0.0004(2) 0.0024(7)
Na6_1 U13 1 -0.0005(8) 0.0001(6)
Na6_1 U23 1 -0.0008(2) -0.0008(8)
Na6_1 U11 2 -0.0021(6) 0.0002(3)
Na6_1 U22 2 -0.0020(7) -0.0004(4)
Na6_1 U33 2 0.0020(8) 0.0003(4)
Na6_1 U12 2 -0.0016(5) -0.0003(3)
Na6_1 U13 2 -0.0001(5) -0.0006(2)
Na6_1 U23 2 0.0006(6) -0.0008(3)
Na6_1 U11 3 0 -0.0012(4)
Na6_1 U22 3 0 -0.0012(5)
Na6_1 U33 3 0 0.0027(6)
Na6_1 U12 3 0 -0.0009(3)
Na6_1 U13 3 0 -0.0002(4)
Na6_1 U23 3 0 0.0007(4)
Na6_2 U11 1 0.0001(3) -0.0023(8)
Na6_2 U22 1 0.0008(3) -0.0042(9)
Na6_2 U33 1 -0.0005(3) 0.0034(11)
Na6_2 U12 1 0.0004(2) 0.0024(7)
Na6_2 U13 1 -0.0005(8) -0.0001(6)
Na6_2 U23 1 -0.0008(2) -0.0008(8)
Na6_2 U11 2 -0.0021(6) 0.0002(3)
Na6_2 U22 2 -0.0020(7) -0.0004(4)
Na6_2 U33 2 0.0020(8) 0.0003(4)
Na6_2 U12 2 0.0016(5) 0.0003(3)
Na6_2 U13 2 -0.0001(5) -0.0006(2)
Na6_2 U23 2 -0.0006(6) 0.0008(3)
Na6_2 U11 3 0 0.0012(4)
Na6_2 U22 3 0 0.0012(5)
Na6_2 U33 3 0 -0.0027(6)
Na6_2 U12 3 0 -0.0009(3)
Na6_2 U13 3 0 0.0002(4)
Na6_2 U23 3 0 0.0007(4)
Na2_1 U11 1 -0.0002(11) 0.0002(14)
Na2_1 U22 1 0.0201(13) 0.0159(16)
Na2_1 U33 1 0.0322(15) 0.0164(19)
Na2_1 U12 1 -0.0009(9) -0.0011(12)
Na2_1 U13 1 0.0011(10) 0.0004(4)
Na2_1 U23 1 0.0237(11) 0.0127(14)
Na2_1 U11 2 0.0003(4) -0.0007(9)
Na2_1 U22 2 0.0022(5) 0.0076(11)
Na2_1 U33 2 0.0078(6) 0.0113(12)
Na2_1 U12 2 -0.0005(3) 0.0003(7)
Na2_1 U13 2 -0.0009(3) 0.0006(3)
Na2_1 U23 2 0.0059(4) 0.0081(9)
Na2_2 U11 1 0.0002(11) -0.0002(14)
Na2_2 U22 1 -0.0201(13) -0.0159(16)
Na2_2 U33 1 -0.0322(15) -0.0164(19)
Na2_2 U12 1 -0.0009(9) -0.0011(12)
Na2_2 U13 1 0.0011(10) -0.0004(4)
Na2_2 U23 1 0.0237(11) 0.0127(14)
Na2_2 U11 2 0.0003(4) -0.0007(9)
Na2_2 U22 2 0.0022(5) 0.0076(11)
Na2_2 U33 2 0.0078(6) 0.0113(12)
Na2_2 U12 2 0.0005(3) -0.0003(7)
Na2_2 U13 2 -0.0009(3) 0.0006(3)
Na2_2 U23 2 -0.0059(4) -0.0081(9)

loop_
_atom_type_symbol
_atom_type_scat_dispersion_real
_atom_type_scat_dispersion_imag
_atom_type_scat_source
C 0.0009 0.0008 'International Tables Vol C tables 4.2.6.8 and 6.1.1.1'
H 0.0000 0.0000 'International Tables Vol C tables 4.2.6.8 and 6.1.1.1'
N 0.0022 0.0015 'International Tables Vol C tables 4.2.6.8 and 6.1.1.1'
Na 0.0169 0.0120 'International Tables Vol C tables 4.2.6.8 and 6.1.1.1'
O 0.0043 0.0028 'International Tables Vol C tables 4.2.6.8 and 6.1.1.1'
S 0.0674 0.0612 'International Tables Vol C tables 4.2.6.8 and 6.1.1.1'

loop_
_cell_wave_vector_seq_id
_cell_wave_vector_x
_cell_wave_vector_y
_cell_wave_vector_z
1 0.000000 0.750000 0.000000

loop_
_exptl_crystal_face_index_h
_exptl_crystal_face_index_k
_exptl_crystal_face_index_l
_exptl_crystal_face_perp_dist
? ? ? ?

loop_
_geom_angle_atom_site_label_1
_geom_angle_atom_site_label_2
_geom_angle_atom_site_label_3
_geom_angle_site_ssg_symmetry_1
_geom_angle_site_ssg_symmetry_2
_geom_angle_site_ssg_symmetry_3
_geom_angle_av
_geom_angle_min
_geom_angle_max
_geom_angle_publ_flag
O1a_1 S1a_1 O2a_1 . . . 113.8(9) 112.8(9) 114.9(9) ?
O1a_1 S1a_1 N1a_1 . . . 112.2(9) 110.8(9) 113.4(9) ?
O1a_1 S1a_1 C7a_1 . . . 122.0(8) 121.3(8) 123.7(8) ?
O1a_1 S1a_1 C1_1a . . . 109.4(7) 106.8(7) 111.0(7) ?
O1a_1 S1a_1 C2_1a . . . 120.7(7) 119.4(7) 123.1(7) ?
O2a_1 S1a_1 N1a_1 . . . 112.0(9) 110.1(9) 113.0(9) ?
O2a_1 S1a_1 C7a_1 . . . 121.6(8) 119.9(8) 123.0(8) ?
O2a_1 S1a_1 C1_1a . . . 109.9(7) 109.1(7) 111.2(7) ?
O2a_1 S1a_1 C2_1a . . . 121.0(7) 119.4(7) 122.2(7) ?
N1a_1 S1a_1 C7a_1 . . . 31.2(7) 29.2(7) 32.6(7) ?
N1a_1 S1a_1 C1_1a . . . 98.4(7) 96.0(7) 99.8(7) ?
N1a_1 S1a_1 C2_1a . . . 66.7(6) 64.6(6) 68.1(6) ?
C7a_1 S1a_1 C1_1a . . . 67.2(6) 66.7(6) 68.1(6) ?
C7a_1 S1a_1 C2_1a . . . 35.4(5) 34.8(5) 36.0(5) ?
C1_1a S1a_1 C2_1a . . . 31.8(4) 31.3(4) 32.1(4) ?
O1a_2 S1a_2 O2a_2 . . . 114.4(9) 112.8(9) 116.3(9) ?
O1a_2 S1a_2 N1a_2 . . . 110.8(9) 107.8(9) 113.7(9) ?
O1a_2 S1a_2 C7a_2 . . . 121.8(8) 118.7(8) 124.4(8) ?
O1a_2 S1a_2 C1_2a . . . 110.9(7) 109.6(7) 112.0(7) ?
O1a_2 S1a_2 C2_2a . . . 121.6(7) 119.4(7) 123.4(7) ?
O2a_2 S1a_2 N1a_2 . . . 111.3(9) 110.3(9) 112.2(9) ?
O2a_2 S1a_2 C7a_2 . . . 120.4(8) 119.5(8) 121.8(8) ?
O2a_2 S1a_2 C1_2a . . . 110.8(7) 110.2(7) 111.6(7) ?
O2a_2 S1a_2 C2_2a . . . 120.4(7) 119.7(7) 121.5(7) ?
N1a_2 S1a_2 C7a_2 . . . 31.0(7) 29.3(7) 32.7(7) ?
N1a_2 S1a_2 C1_2a . . . 97.3(7) 95.2(7) 100.7(7) ?
N1a_2 S1a_2 C2_2a . . . 66.2(6) 64.5(6) 68.9(6) ?
C7a_2 S1a_2 C1_2a . . . 66.4(6) 64.5(6) 68.0(5) ?
C7a_2 S1a_2 C2_2a . . . 35.2(5) 33.6(5) 36.2(5) ?
C1_2a S1a_2 C2_2a . . . 31.1(4) 30.7(4) 31.9(5) ?
S1a_1 O1a_1 O2a_1 . . . 33.1(5) 32.9(5) 33.5(5) ?
S1a_1 O1a_1 N1a_1 . . . 35.8(6) 35.1(6) 36.5(6) ?
S1a_1 O1a_1 Na14''_2 . . . 107.6(9) 107.6(9) 107.6(9) ?
S1a_1 O1a_1 C1_1a . . . 39.2(5) 38.1(4) 40.9(5) ?
S1a_1 O1a_1 H1c5_1a . . 2_5765 142.57 139.48 145.45 ?
S1a_1 O1a_1 H1c6_21 . . 1_4455 111.68 94.67 127.8 ?
O2a_1 O1a_1 N1a_1 . . . 61.3(6) 60.2(6) 62.2(6) ?
O2a_1 O1a_1 Na14''_2 . . . 131.1(8) 131.1(8) 131.1(8) ?
O2a_1 O1a_1 C1_1a . . . 62.6(5) 61.7(5) 63.9(5) ?
O2a_1 O1a_1 H1c5_1a . . 2_5765 118.18 112.12 130.27 ?
O2a_1 O1a_1 H1c6_21 . . 1_4455 83.04 65.83 96.24 ?
N1a_1 O1a_1 Na14''_2 . . . 71.7(6) 71.7(6) 71.7(6) ?
N1a_1 O1a_1 C1_1a . . . 59.0(5) 58.1(5) 59.7(5) ?
N1a_1 O1a_1 H1c5_1a . . 2_5765 166.09 154.08 172 ?
N1a_1 O1a_1 H1c6_21 . . 1_4455 112.02 98.56 131.85 ?
Na14''_2 O1a_1 C1_1a . . . 106.6(6) 106.6(6) 106.6(6) ?
Na14''_2 O1a_1 H1c5_1a . . 2_5765 98.46 98.46 98.46 ?
Na14''_2 O1a_1 H1c6_21 . . 1_4455 102.79 102.79 102.79 ?
C1_1a O1a_1 H1c5_1a . . 2_5765 121.71 104.68 129.22 ?
C1_1a O1a_1 H1c6_21 . . 1_4455 143.22 128.45 153.69 ?
H1c5_1a O1a_1 H1c6_21 2_5765 . 1_4455 66.85 59.6 73.11 ?
S1a_2 O1a_2 O2a_2 . . . 32.5(5) 31.5(5) 33.3(5) ?
S1a_2 O1a_2 N1a_2 . . . 36.8(6) 35.0(6) 38.4(6) ?
S1a_2 O1a_2 Na14_1 . . 1_5655 102.1(8) 102.1(8) 102.1(8) ?
S1a_2 O1a_2 H1c5_2a . . 2_5855 144.81 137.68 148.79 ?
S1a_2 O1a_2 H1c6_11 . . . 111.99 97.29 123.58 ?
O2a_2 O1a_2 N1a_2 . . . 61.1(6) 60.6(6) 61.8(6) ?
O2a_2 O1a_2 Na14_1 . . 1_5655 117.9(7) 117.9(7) 117.9(7) ?
O2a_2 O1a_2 H1c5_2a . . 2_5855 117.16 109.12 121.72 ?
O2a_2 O1a_2 H1c6_11 . . . 81.54 66.93 92.18 ?
N1a_2 O1a_2 Na14_1 . . 1_5655 63.7(5) 63.7(5) 63.7(5) ?
N1a_2 O1a_2 H1c5_2a . . 2_5855 171.2 166.89 175.99 ?
N1a_2 O1a_2 H1c6_11 . . . 116.68 105.57 125.76 ?
H1c5_2a O1a_2 H1c6_11 2_5855 . . 57.11 50.27 62.17 ?
S1a_1 O2a_1 O1a_1 . . . 33.1(5) 32.3(5) 33.7(5) ?
S1a_1 O2a_1 N1a_1 . . . 35.8(6) 35.2(6) 37.0(6) ?
S1a_1 O2a_1 Na14'_2 . . 1_5455 100.5(8) 100.5(8) 100.5(8) ?
S1a_1 O2a_1 C1_1a . . . 38.8(5) 38.3(4) 39.3(5) ?
S1a_1 O2a_1 H1c4_2b . . 2_5765 103.51 98.46 108.19 ?
S1a_1 O2a_1 H1c3_2c . . 1_5455 105.58 105.58 105.58 ?
S1a_1 O2a_1 H1c4_2c . . 2_5765 109.59 109.59 109.59 ?
S1a_1 O2a_1 H1c4_2d . . 2_5765 112.87 112.87 112.87 ?
O1a_1 O2a_1 N1a_1 . . . 61.3(6) 60.7(6) 62.6(6) ?
O1a_1 O2a_1 Na14'_2 . . 1_5455 111.4(7) 111.4(7) 111.4(7) ?
O1a_1 O2a_1 C1_1a . . . 62.2(5) 60.9(5) 63.3(5) ?
O1a_1 O2a_1 H1c4_2b . . 2_5765 87.36 80.42 94.42 ?
O1a_1 O2a_1 H1c3_2c . . 1_5455 135.38 135.38 135.38 ?
O1a_1 O2a_1 H1c4_2c . . 2_5765 85.39 85.39 85.39 ?
O1a_1 O2a_1 H1c4_2d . . 2_5765 83.57 83.57 83.57 ?
N1a_1 O2a_1 Na14'_2 . . 1_5455 64.8(6) 64.8(6) 64.8(6) ?
N1a_1 O2a_1 C1_1a . . . 58.9(5) 57.7(5) 59.9(5) ?
N1a_1 O2a_1 H1c4_2b . . 2_5765 138.27 135.18 141.25 ?
N1a_1 O2a_1 H1c3_2c . . 1_5455 93.9 93.9 93.9 ?
N1a_1 O2a_1 H1c4_2c . . 2_5765 145.04 145.04 145.04 ?
N1a_1 O2a_1 H1c4_2d . . 2_5765 144.03 144.03 144.03 ?
Na14'_2 O2a_1 H1c4_2b 1_5455 . 2_5765 159.01 159.01 159.01 ?
Na14'_2 O2a_1 H1c3_2c 1_5455 . 1_5455 87.72 87.72 87.72 ?
C1_1a O2a_1 H1c4_2b . . 2_5765 82.81 81.92 83.29 ?
C1_1a O2a_1 H1c3_2c . . 1_5455 72.08 72.08 72.08 ?
C1_1a O2a_1 H1c4_2c . . 2_5765 99.6 99.6 99.6 ?
C1_1a O2a_1 H1c4_2d . . 2_5765 112.58 112.58 112.58 ?
H1c4_2b O2a_1 H1c3_2c 2_5765 . 1_5455 95.73 95.73 95.73 ?
H1c4_2c O2a_1 H1c4_2d 2_5765 . 2_5765 16.44 16.44 16.44 ?
S1a_2 O2a_2 O1a_2 . . . 33.1(5) 32.2(5) 33.9(5) ?
S1a_2 O2a_2 N1a_2 . . . 36.8(6) 36.4(6) 37.4(6) ?
S1a_2 O2a_2 H1c4_1b . . 2_5755 107.47 102.32 111.32 ?
O1a_2 O2a_2 N1a_2 . . . 61.6(6) 60.0(6) 62.9(6) ?
O1a_2 O2a_2 H1c4_1b . . 2_5755 91.5 84.7 95.34 ?
N1a_2 O2a_2 H1c4_1b . . 2_5755 142.97 138.27 147.57 ?
N1a_1 O3a_1 C7a_1 . . . 29.4(10) 27.2(10) 31.7(10) ?
N1a_1 O3a_1 Na2_1 . . . 101.5(9) 100.5(9) 102.6(9) ?
N1a_1 O3a_1 Na2_2 . . . 96.1(8) 86.7(7) 104.6(9) ?
N1a_1 O3a_1 Na16_1 . . . 168.3(9) 168.3(9) 168.3(9) ?
N1a_1 O3a_1 C2_1a . . . 61.5(6) 61.0(6) 62.3(6) ?
C7a_1 O3a_1 Na2_1 . . . 126.3(15) 123.7(15) 128.9(14) ?
C7a_1 O3a_1 Na2_2 . . . 112.1(14) 96.4(13) 121.5(15) ?
C7a_1 O3a_1 Na16_1 . . . 157.8(13) 157.8(13) 157.8(13) ?
C7a_1 O3a_1 C2_1a . . . 32.1(9) 30.7(10) 34.3(10) ?
Na2_1 O3a_1 Na2_2 . . . 92.5(9) 88.9(10) 96.2(8) ?
Na2_1 O3a_1 C2_1a . . . 144.8(9) 138.9(10) 150.7(9) ?
Na2_2 O3a_1 C2_1a . . . 124.6(8) 105.6(7) 137.7(9) ?
Na16_1 O3a_1 C2_1a . . . 125.0(7) 125.0(7) 125.0(7) ?
N1a_2 O3a_2 C7a_2 . . . 29.6(10) 28.1(9) 31.1(9) ?
N1a_2 O3a_2 Na2_1 . . 1_5655 99.3(9) 99.2(9) 99.5(9) ?
N1a_2 O3a_2 Na2_2 . . . 96.1(9) 88.1(9) 106.6(9) ?
N1a_2 O3a_2 Na2''_2 . . . 80.5(7) 80.5(7) 80.5(7) ?
N1a_2 O3a_2 Na16'_2 . . . 166.3(9) 166.3(9) 166.3(9) ?
N1a_2 O3a_2 Na16''_2 . . . 159.8(10) 159.8(10) 159.8(10) ?
N1a_2 O3a_2 C2_2a . . . 61.0(6) 59.9(6) 62.2(6) ?
C7a_2 O3a_2 Na2_1 . . 1_5655 116.1(14) 114.5(15) 117.6(14) ?
C7a_2 O3a_2 Na2_2 . . . 121.6(14) 110.2(13) 130.1(15) ?
C7a_2 O3a_2 Na2''_2 . . . 108.5(12) 108.5(12) 108.5(12) ?
C7a_2 O3a_2 Na16'_2 . . . 163.7(13) 163.7(13) 163.7(13) ?
C7a_2 O3a_2 Na16''_2 . . . 150.0(14) 150.0(14) 150.0(14) ?
C7a_2 O3a_2 C2_2a . . . 31.5(9) 29.7(9) 32.8(9) ?
Na2_1 O3a_2 Na2_2 1_5655 . . 86.8(10) 84.1(10) 89.4(10) ?
Na2_1 O3a_2 C2_2a 1_5655 . . 127.7(9) 123.6(9) 131.8(9) ?
Na2_2 O3a_2 C2_2a . . . 144.1(10) 132.5(10) 154.3(9) ?
Na2''_2 O3a_2 Na16'_2 . . . 87.7(6) 87.7(6) 87.7(6) ?
Na2''_2 O3a_2 Na16''_2 . . . 90.9(7) 90.9(7) 90.9(7) ?
Na2''_2 O3a_2 C2_2a . . . 140.8(7) 140.8(7) 140.8(7) ?
Na16'_2 O3a_2 Na16''_2 . . . 25.6(5) 25.6(5) 25.6(5) ?
Na16'_2 O3a_2 C2_2a . . . 131.3(7) 131.3(7) 131.3(7) ?
Na16''_2 O3a_2 C2_2a . . . 122.1(7) 122.1(7) 122.1(7) ?
S1a_1 N1a_1 O1a_1 . . . 32.1(5) 31.4(5) 33.0(5) ?
S1a_1 N1a_1 O2a_1 . . . 32.2(5) 31.4(5) 32.8(5) ?
S1a_1 N1a_1 O3a_1 . . . 137.2(9) 136.0(9) 138.7(10) ?
S1a_1 N1a_1 C7a_1 . . . 111.3(13) 109.9(14) 112.5(14) ?
S1a_1 N1a_1 C1_1a . . . 43.1(5) 42.6(5) 43.6(5) ?
S1a_1 N1a_1 C2_1a . . . 75.7(7) 74.7(6) 77.0(7) ?
O1a_1 N1a_1 O2a_1 . . . 57.4(6) 56.8(6) 58.3(6) ?
O1a_1 N1a_1 O3a_1 . . . 141.6(9) 139.3(9) 142.8(9) ?
O1a_1 N1a_1 C7a_1 . . . 121.4(13) 120.9(14) 122.1(14) ?
O1a_1 N1a_1 C1_1a . . . 62.2(5) 61.9(5) 62.7(5) ?
O1a_1 N1a_1 C2_1a . . . 90.5(7) 90.2(7) 90.7(7) ?
O2a_1 N1a_1 O3a_1 . . . 140.2(9) 138.8(9) 141.3(9) ?
O2a_1 N1a_1 C7a_1 . . . 121.2(13) 120.1(13) 122.6(12) ?
O2a_1 N1a_1 C1_1a . . . 62.5(6) 61.6(6) 63.9(6) ?
O2a_1 N1a_1 C2_1a . . . 90.7(7) 89.8(7) 91.6(7) ?
O3a_1 N1a_1 C7a_1 . . . 26.0(10) 24.6(9) 27.6(11) ?
O3a_1 N1a_1 C1_1a . . . 94.2(7) 93.2(6) 95.3(7) ?
O3a_1 N1a_1 C2_1a . . . 61.6(6) 60.6(5) 62.7(6) ?
C7a_1 N1a_1 C1_1a . . . 68.2(11) 67.3(11) 69.1(12) ?
C7a_1 N1a_1 C2_1a . . . 35.7(10) 35.1(10) 36.0(9) ?
C1_1a N1a_1 C2_1a . . . 32.6(4) 32.0(4) 33.5(4) ?
S1a_2 N1a_2 O1a_2 . . . 32.4(5) 31.3(5) 33.8(5) ?
S1a_2 N1a_2 O2a_2 . . . 31.9(5) 31.4(5) 32.3(5) ?
S1a_2 N1a_2 O3a_2 . . . 137.6(9) 133.9(9) 140.0(9) ?
S1a_2 N1a_2 C7a_2 . . . 110.4(14) 108.4(13) 111.8(14) ?
S1a_2 N1a_2 Na2'_2 . . . 137.5(9) 137.5(9) 137.5(9) ?
S1a_2 N1a_2 C1_2a . . . 43.3(5) 41.3(4) 44.1(5) ?
S1a_2 N1a_2 C2_2a . . . 75.2(7) 72.7(6) 76.5(7) ?
O1a_2 N1a_2 O2a_2 . . . 57.3(6) 56.5(6) 58.3(6) ?
O1a_2 N1a_2 O3a_2 . . . 143.3(9) 141.2(9) 145.4(9) ?
O1a_2 N1a_2 C7a_2 . . . 121.8(13) 119.5(13) 123.3(14) ?
O1a_2 N1a_2 Na2'_2 . . . 115.8(7) 115.8(7) 115.8(7) ?
O1a_2 N1a_2 C1_2a . . . 63.0(5) 61.3(5) 63.9(6) ?
O1a_2 N1a_2 C2_2a . . . 90.9(7) 89.1(7) 91.8(7) ?
O2a_2 N1a_2 O3a_2 . . . 139.4(9) 137.0(9) 140.5(9) ?
O2a_2 N1a_2 C7a_2 . . . 119.7(13) 118.5(13) 120.9(14) ?
O2a_2 N1a_2 Na2'_2 . . . 120.5(7) 120.5(7) 120.5(7) ?
O2a_2 N1a_2 C1_2a . . . 62.6(6) 61.4(5) 63.2(6) ?
O2a_2 N1a_2 C2_2a . . . 89.9(7) 88.0(6) 90.8(7) ?
O3a_2 N1a_2 C7a_2 . . . 27.3(10) 24.2(9) 29.3(10) ?
O3a_2 N1a_2 Na2'_2 . . . 83.6(7) 83.6(7) 83.6(7) ?
O3a_2 N1a_2 C1_2a . . . 94.3(7) 92.6(6) 95.9(7) ?
O3a_2 N1a_2 C2_2a . . . 62.5(6) 61.2(6) 63.6(6) ?
C7a_2 N1a_2 Na2'_2 . . . 110.8(14) 110.8(14) 110.8(14) ?
C7a_2 N1a_2 C1_2a . . . 67.1(11) 64.4(11) 68.5(10) ?
C7a_2 N1a_2 C2_2a . . . 35.2(10) 32.6(10) 37.1(9) ?
Na2'_2 N1a_2 C1_2a . . . 176.3(9) 176.3(9) 176.3(9) ?
Na2'_2 N1a_2 C2_2a . . . 146.5(8) 146.5(8) 146.5(8) ?
C1_2a N1a_2 C2_2a . . . 31.9(4) 31.4(4) 32.3(4) ?
S1a_1 C7a_1 O3a_1 . . . 162.0(14) 159.3(14) 164.7(14) ?
S1a_1 C7a_1 N1a_1 . . . 37.5(9) 35.7(9) 39.2(10) ?
S1a_1 C7a_1 C1_1a . . . 42.4(4) 42.1(4) 43.0(4) ?
S1a_1 C7a_1 C2_1a . . . 75.3(9) 74.1(9) 76.8(9) ?
S1a_1 C7a_1 C3_1a . . . 99.9(7) 99.2(7) 100.2(7) ?
O3a_1 C7a_1 N1a_1 . . . 124.7(18) 122.8(17) 126.6(19) ?
O3a_1 C7a_1 C1_1a . . . 155.3(14) 153.0(14) 157.9(14) ?
O3a_1 C7a_1 C2_1a . . . 122.6(15) 118.4(14) 126.4(15) ?
O3a_1 C7a_1 C3_1a . . . 98.0(11) 95.4(11) 101.3(12) ?
N1a_1 C7a_1 C1_1a . . . 79.9(12) 78.1(11) 82.2(12) ?
N1a_1 C7a_1 C2_1a . . . 112.7(16) 110.0(15) 115.2(16) ?
N1a_1 C7a_1 C3_1a . . . 137.3(14) 135.9(14) 139.3(15) ?
C1_1a C7a_1 C2_1a . . . 32.9(6) 31.8(6) 34.7(6) ?
C1_1a C7a_1 C3_1a . . . 57.4(5) 57.0(5) 57.8(5) ?
C2_1a C7a_1 C3_1a . . . 24.6(6) 23.1(6) 25.9(6) ?
S1a_2 C7a_2 O3a_2 . . . 161.7(14) 158.7(13) 163.0(14) ?
S1a_2 C7a_2 N1a_2 . . . 38.7(9) 37.6(9) 39.3(9) ?
S1a_2 C7a_2 C1_2a . . . 42.9(4) 41.0(4) 44.2(4) ?
S1a_2 C7a_2 C2_2a . . . 75.2(9) 71.5(8) 77.3(9) ?
S1a_2 C7a_2 C3_2a . . . 99.7(7) 97.0(7) 102.3(8) ?
O3a_2 C7a_2 N1a_2 . . . 123.1(17) 119.6(17) 125.0(17) ?
O3a_2 C7a_2 C1_2a . . . 155.3(13) 153.5(13) 156.8(13) ?
O3a_2 C7a_2 C2_2a . . . 123.0(15) 121.1(14) 125.9(15) ?
O3a_2 C7a_2 C3_2a . . . 98.6(11) 97.4(11) 100.4(12) ?
N1a_2 C7a_2 C1_2a . . . 81.5(12) 78.5(11) 83.4(12) ?
N1a_2 C7a_2 C2_2a . . . 113.8(16) 109.0(15) 116.6(16) ?
N1a_2 C7a_2 C3_2a . . . 138.3(15) 134.5(14) 141.6(15) ?
C1_2a C7a_2 C2_2a . . . 32.3(6) 30.5(6) 33.1(6) ?
C1_2a C7a_2 C3_2a . . . 56.8(5) 56.0(5) 58.2(5) ?
C2_2a C7a_2 C3_2a . . . 24.5(6) 23.6(6) 25.5(6) ?
O1b_1 S1b_1 O2b_1 . . . 114.2(9) 109.4(10) 118.3(10) ?
O1b_1 S1b_1 N1b_1 . . . 113.2(10) 111.9(9) 115.8(10) ?
O1b_1 S1b_1 C7b_1 . . . 121.5(8) 118.9(8) 123.6(9) ?
O1b_1 S1b_1 C1_1b . . . 112.3(9) 111.4(9) 113.7(9) ?
O1b_1 S1b_1 C2_1b . . . 122.2(8) 119.7(8) 127.8(8) ?
O2b_1 S1b_1 N1b_1 . . . 109.8(10) 105.5(10) 114.3(9) ?
O2b_1 S1b_1 C7b_1 . . . 120.9(8) 116.3(8) 124.9(8) ?
O2b_1 S1b_1 C1_1b . . . 109.0(9) 106.6(9) 111.5(9) ?
O2b_1 S1b_1 C2_1b . . . 120.1(8) 117.2(8) 122.9(8) ?
N1b_1 S1b_1 C7b_1 . . . 30.1(9) 28.1(8) 33.7(9) ?
N1b_1 S1b_1 C1_1b . . . 96.9(8) 94.3(8) 100.2(8) ?
N1b_1 S1b_1 C2_1b . . . 65.3(7) 62.1(7) 68.6(8) ?
C7b_1 S1b_1 C1_1b . . . 66.9(7) 66.4(6) 67.9(7) ?
C7b_1 S1b_1 C2_1b . . . 35.3(6) 34.0(6) 36.1(7) ?
C1_1b S1b_1 C2_1b . . . 31.8(4) 30.9(4) 32.6(4) ?
O1b_2 S1b_2 O2b_2 . . . 114.6(9) 112.9(10) 115.5(9) ?
O1b_2 S1b_2 N1b_2 . . . 110.8(10) 110.5(10) 111.3(9) ?
O1b_2 S1b_2 C7b_2 . . . 121.7(8) 119.1(9) 124.7(8) ?
O1b_2 S1b_2 C1_2b . . . 110.1(9) 108.8(8) 110.8(9) ?
O1b_2 S1b_2 C2_2b . . . 121.7(8) 120.1(9) 123.9(8) ?
O2b_2 S1b_2 N1b_2 . . . 111.7(10) 110.6(9) 112.5(11) ?
O2b_2 S1b_2 C7b_2 . . . 120.5(8) 117.2(8) 123.9(9) ?
O2b_2 S1b_2 C1_2b . . . 111.0(9) 109.5(9) 112.9(10) ?
O2b_2 S1b_2 C2_2b . . . 120.0(8) 116.6(8) 123.7(9) ?
N1b_2 S1b_2 C7b_2 . . . 30.9(9) 29.5(9) 31.7(8) ?
N1b_2 S1b_2 C1_2b . . . 97.3(8) 96.0(9) 97.9(8) ?
N1b_2 S1b_2 C2_2b . . . 66.1(7) 65.5(8) 66.5(7) ?
C7b_2 S1b_2 C1_2b . . . 66.5(7) 66.1(6) 66.7(7) ?
C7b_2 S1b_2 C2_2b . . . 35.2(6) 34.6(6) 36.1(6) ?
C1_2b S1b_2 C2_2b . . . 31.3(5) 30.5(5) 32.2(5) ?
S1b''_2 S1b'_2 O1b'_2 . . . 92.8(9) 92.8(9) 92.8(9) ?
S1b''_2 S1b'_2 O1b''_2 . . . 83.6(8) 83.6(8) 83.6(8) ?
S1b''_2 S1b'_2 O2b'_2 . . . 133.0(8) 133.0(8) 133.0(8) ?
S1b''_2 S1b'_2 O2b''_2 . . . 97.8(18) 97.8(18) 97.8(18) ?
S1b''_2 S1b'_2 N1b'_2 . . . 19.5(7) 19.5(7) 19.5(7) ?
S1b''_2 S1b'_2 N1b''_2 . . . 6.8(7) 6.8(7) 6.8(7) ?
S1b''_2 S1b'_2 C7b'_2 . . . 32.0(6) 32.0(6) 32.0(6) ?
S1b''_2 S1b'_2 C1_2c . . . 93.3(7) 93.3(7) 93.3(7) ?
S1b''_2 S1b'_2 C2_2c . . . 63.0(7) 63.0(7) 63.0(7) ?
S1b''_2 S1b'_2 C1_2d . . . 91.4(9) 91.4(9) 91.4(9) ?
O1b'_2 S1b'_2 O1b''_2 . . . 123.3(10) 123.3(10) 123.3(10) ?
O1b'_2 S1b'_2 O2b'_2 . . . 112.4(9) 112.4(9) 112.4(9) ?
O1b'_2 S1b'_2 O2b''_2 . . . 6.0(19) 6.0(19) 6.0(19) ?
O1b'_2 S1b'_2 N1b'_2 . . . 107.4(9) 107.4(9) 107.4(9) ?
O1b'_2 S1b'_2 N1b''_2 . . . 94.4(9) 94.4(9) 94.4(9) ?
O1b'_2 S1b'_2 C7b'_2 . . . 118.8(8) 118.8(8) 118.8(8) ?
O1b'_2 S1b'_2 C1_2c . . . 114.2(10) 114.2(10) 114.2(10) ?
O1b'_2 S1b'_2 C2_2c . . . 121.0(10) 121.0(10) 121.0(10) ?
O1b'_2 S1b'_2 C1_2d . . . 114.0(11) 114.0(11) 114.0(11) ?
O1b''_2 S1b'_2 O2b'_2 . . . 49.4(6) 49.4(6) 49.4(6) ?
O1b''_2 S1b'_2 O2b''_2 . . . 127(2) 127(2) 127(2) ?
O1b''_2 S1b'_2 N1b'_2 . . . 64.9(7) 64.9(7) 64.9(7) ?
O1b''_2 S1b'_2 N1b''_2 . . . 88.1(7) 88.1(7) 88.1(7) ?
O1b''_2 S1b'_2 C7b'_2 . . . 84.8(6) 84.8(6) 84.8(6) ?
O1b''_2 S1b'_2 C1_2c . . . 122.5(7) 122.5(7) 122.5(7) ?
O1b''_2 S1b'_2 C2_2c . . . 107.4(7) 107.4(7) 107.4(7) ?
O1b''_2 S1b'_2 C1_2d . . . 122.7(9) 122.7(9) 122.7(9) ?
O2b'_2 S1b'_2 O2b''_2 . . . 110.6(19) 110.6(19) 110.6(19) ?
O2b'_2 S1b'_2 N1b'_2 . . . 114.0(7) 114.0(7) 114.0(7) ?
O2b'_2 S1b'_2 N1b''_2 . . . 137.2(7) 137.2(7) 137.2(7) ?
O2b'_2 S1b'_2 C7b'_2 . . . 124.9(6) 124.9(6) 124.9(6) ?
O2b'_2 S1b'_2 C1_2c . . . 109.8(6) 109.8(6) 109.8(6) ?
O2b'_2 S1b'_2 C2_2c . . . 123.6(7) 123.6(7) 123.6(7) ?
O2b'_2 S1b'_2 C1_2d . . . 111.4(9) 111.4(9) 111.4(9) ?
O2b''_2 S1b'_2 N1b'_2 . . . 113.1(18) 113.1(18) 113.1(18) ?
O2b''_2 S1b'_2 N1b''_2 . . . 99.1(18) 99.1(18) 99.1(18) ?
O2b''_2 S1b'_2 C7b'_2 . . . 122.3(18) 122.3(18) 122.3(18) ?
O2b''_2 S1b'_2 C1_2c . . . 110(2) 110(2) 110(2) ?
O2b''_2 S1b'_2 C2_2c . . . 120(2) 120(2) 120(2) ?
O2b''_2 S1b'_2 C1_2d . . . 110(2) 110(2) 110(2) ?
N1b'_2 S1b'_2 N1b''_2 . . . 23.2(7) 23.2(7) 23.2(7) ?
N1b'_2 S1b'_2 C7b'_2 . . . 32.0(6) 32.0(6) 32.0(6) ?
N1b'_2 S1b'_2 C1_2c . . . 98.4(7) 98.4(7) 98.4(7) ?
N1b'_2 S1b'_2 C2_2c . . . 66.9(6) 66.9(6) 66.9(6) ?
N1b'_2 S1b'_2 C1_2d . . . 96.7(9) 96.7(9) 96.7(9) ?
N1b''_2 S1b'_2 C7b'_2 . . . 27.2(6) 27.2(6) 27.2(6) ?
N1b''_2 S1b'_2 C1_2c . . . 86.6(6) 86.6(6) 86.6(6) ?
N1b''_2 S1b'_2 C2_2c . . . 56.7(6) 56.7(6) 56.7(6) ?
N1b''_2 S1b'_2 C1_2d . . . 84.7(9) 84.7(9) 84.7(9) ?
C7b'_2 S1b'_2 C1_2c . . . 66.5(5) 66.5(5) 66.5(5) ?
C7b'_2 S1b'_2 C2_2c . . . 35.0(4) 35.0(4) 35.0(4) ?
C7b'_2 S1b'_2 C1_2d . . . 64.8(8) 64.8(8) 64.8(8) ?
C1_2c S1b'_2 C2_2c . . . 31.5(4) 31.5(4) 31.5(4) ?
C1_2c S1b'_2 C1_2d . . . 1.9(8) 1.9(8) 1.9(8) ?
C2_2c S1b'_2 C1_2d . . . 29.8(7) 29.8(7) 29.8(7) ?
S1b'_2 S1b''_2 O1b'_2 . . . 64.8(9) 64.8(9) 64.8(9) ?
S1b'_2 S1b''_2 O1b''_2 . . . 71.7(8) 71.7(8) 71.7(8) ?
S1b'_2 S1b''_2 O2b'_2 . . . 33.8(6) 33.8(6) 33.8(6) ?
S1b'_2 S1b''_2 O2b''_2 . . . 60.9(17) 60.9(17) 60.9(17) ?
S1b'_2 S1b''_2 N1b'_2 . . . 148.9(11) 148.9(11) 148.9(11) ?
S1b'_2 S1b''_2 N1b''_2 . . . 170.6(10) 170.6(10) 170.6(10) ?
S1b'_2 S1b''_2 C7b'_2 . . . 138.4(8) 138.4(8) 138.4(8) ?
S1b'_2 S1b''_2 C7b''_2 . . . 138.9(9) 138.9(9) 138.9(9) ?
S1b'_2 S1b''_2 C1_2c . . . 68.4(7) 68.4(7) 68.4(7) ?
S1b'_2 S1b''_2 C2_2c . . . 103.3(7) 103.3(7) 103.3(7) ?
S1b'_2 S1b''_2 C1_2d . . . 69.7(9) 69.7(9) 69.7(9) ?
S1b'_2 S1b''_2 C2_2d . . . 101.8(8) 101.8(8) 101.8(8) ?
O1b'_2 S1b''_2 O1b''_2 . . . 109.7(10) 109.7(10) 109.7(10) ?
O1b'_2 S1b''_2 O2b'_2 . . . 86.0(8) 86.0(8) 86.0(8) ?
O1b'_2 S1b''_2 O2b''_2 . . . 4.9(18) 4.9(18) 4.9(18) ?
O1b'_2 S1b''_2 N1b'_2 . . . 136.1(11) 136.1(11) 136.1(11) ?
O1b'_2 S1b''_2 N1b''_2 . . . 117.3(10) 117.3(10) 117.3(10) ?
O1b'_2 S1b''_2 C7b'_2 . . . 145.0(9) 145.0(9) 145.0(9) ?
O1b'_2 S1b''_2 C7b''_2 . . . 125.1(9) 125.1(9) 125.1(9) ?
O1b'_2 S1b''_2 C1_2c . . . 101.0(9) 101.0(9) 101.0(9) ?
O1b'_2 S1b''_2 C2_2c . . . 125.8(9) 125.8(9) 125.8(9) ?
O1b'_2 S1b''_2 C1_2d . . . 101.4(10) 101.4(10) 101.4(10) ?
O1b'_2 S1b''_2 C2_2d . . . 118.4(12) 118.4(12) 118.4(12) ?
O1b''_2 S1b''_2 O2b'_2 . . . 37.9(6) 37.9(6) 37.9(6) ?
O1b''_2 S1b''_2 O2b''_2 . . . 109.9(18) 109.9(18) 109.9(18) ?
O1b''_2 S1b''_2 N1b'_2 . . . 78.3(9) 78.3(9) 78.3(9) ?
O1b''_2 S1b''_2 N1b''_2 . . . 114.4(8) 114.4(8) 114.4(8) ?
O1b''_2 S1b''_2 C7b'_2 . . . 103.8(7) 103.8(7) 103.8(7) ?
O1b''_2 S1b''_2 C7b''_2 . . . 124.2(7) 124.2(7) 124.2(7) ?
O1b''_2 S1b''_2 C1_2c . . . 110.9(7) 110.9(7) 110.9(7) ?
O1b''_2 S1b''_2 C2_2c . . . 115.9(8) 115.9(8) 115.9(8) ?
O1b''_2 S1b''_2 C1_2d . . . 111.9(9) 111.9(9) 111.9(9) ?
O1b''_2 S1b''_2 C2_2d . . . 122.7(11) 122.7(11) 122.7(11) ?
O2b'_2 S1b''_2 O2b''_2 . . . 83.9(17) 83.9(17) 83.9(17) ?
O2b'_2 S1b''_2 N1b'_2 . . . 115.7(9) 115.7(9) 115.7(9) ?
O2b'_2 S1b''_2 N1b''_2 . . . 151.5(8) 151.5(8) 151.5(8) ?
O2b'_2 S1b''_2 C7b'_2 . . . 128.0(6) 128.0(6) 128.0(6) ?
O2b'_2 S1b''_2 C7b''_2 . . . 144.2(6) 144.2(6) 144.2(6) ?
O2b'_2 S1b''_2 C1_2c . . . 87.8(5) 87.8(5) 87.8(5) ?
O2b'_2 S1b''_2 C2_2c . . . 113.2(6) 113.2(6) 113.2(6) ?
O2b'_2 S1b''_2 C1_2d . . . 89.1(8) 89.1(8) 89.1(8) ?
O2b'_2 S1b''_2 C2_2d . . . 116.1(8) 116.1(8) 116.1(8) ?
O2b''_2 S1b''_2 N1b'_2 . . . 141.0(19) 141.0(19) 141.0(19) ?
O2b''_2 S1b''_2 N1b''_2 . . . 120.6(18) 120.6(18) 120.6(18) ?
O2b''_2 S1b''_2 C7b'_2 . . . 145.9(18) 145.9(18) 145.9(18) ?
O2b''_2 S1b''_2 C7b''_2 . . . 125.6(18) 125.6(18) 125.6(18) ?
O2b''_2 S1b''_2 C1_2c . . . 96.5(18) 96.5(18) 96.5(18) ?
O2b''_2 S1b''_2 C2_2c . . . 122.7(18) 122.7(18) 122.7(18) ?
O2b''_2 S1b''_2 C1_2d . . . 97.0(19) 97.0(19) 97.0(19) ?
O2b''_2 S1b''_2 C2_2d . . . 115(2) 115(2) 115(2) ?
N1b'_2 S1b''_2 N1b''_2 . . . 36.1(10) 36.1(10) 36.1(10) ?
N1b'_2 S1b''_2 C7b'_2 . . . 42.7(9) 42.7(9) 42.7(9) ?
N1b'_2 S1b''_2 C7b''_2 . . . 56.1(10) 56.1(10) 56.1(10) ?
N1b'_2 S1b''_2 C1_2c . . . 116.6(9) 116.6(9) 116.6(9) ?
N1b'_2 S1b''_2 C2_2c . . . 82.1(9) 82.1(9) 82.1(9) ?
N1b'_2 S1b''_2 C1_2d . . . 115.7(11) 115.7(11) 115.7(11) ?
N1b'_2 S1b''_2 C2_2d . . . 87.2(10) 87.2(10) 87.2(10) ?
N1b''_2 S1b''_2 C7b'_2 . . . 35.0(8) 35.0(8) 35.0(8) ?
N1b''_2 S1b''_2 C7b''_2 . . . 31.8(9) 31.8(9) 31.8(9) ?
N1b''_2 S1b''_2 C1_2c . . . 102.3(8) 102.3(8) 102.3(8) ?
N1b''_2 S1b''_2 C2_2c . . . 67.8(7) 67.8(7) 67.8(7) ?
N1b''_2 S1b''_2 C1_2d . . . 101.0(10) 101.0(10) 101.0(10) ?
N1b''_2 S1b''_2 C2_2d . . . 68.9(8) 68.9(8) 68.9(8) ?
C7b'_2 S1b''_2 C7b''_2 . . . 20.4(7) 20.4(7) 20.4(7) ?
C7b'_2 S1b''_2 C1_2c . . . 75.7(6) 75.7(6) 75.7(6) ?
C7b'_2 S1b''_2 C2_2c . . . 39.9(5) 39.9(5) 39.9(5) ?
C7b'_2 S1b''_2 C1_2d . . . 74.6(8) 74.6(8) 74.6(8) ?
C7b'_2 S1b''_2 C2_2d . . . 44.5(7) 44.5(7) 44.5(7) ?
C7b''_2 S1b''_2 C1_2c . . . 70.6(6) 70.6(6) 70.6(6) ?
C7b''_2 S1b''_2 C2_2c . . . 36.3(6) 36.3(6) 36.3(6) ?
C7b''_2 S1b''_2 C1_2d . . . 69.3(9) 69.3(9) 69.3(9) ?
C7b''_2 S1b''_2 C2_2d . . . 37.1(7) 37.1(7) 37.1(7) ?
C1_2c S1b''_2 C2_2c . . . 36.1(4) 36.1(4) 36.1(4) ?
C1_2c S1b''_2 C1_2d . . . 1.3(7) 1.3(7) 1.3(7) ?
C1_2c S1b''_2 C2_2d . . . 33.5(6) 33.5(6) 33.5(6) ?
C2_2c S1b''_2 C1_2d . . . 34.9(7) 34.9(7) 34.9(7) ?
C2_2c S1b''_2 C2_2d . . . 7.6(10) 7.6(10) 7.6(10) ?
C1_2d S1b''_2 C2_2d . . . 32.2(8) 32.2(8) 32.2(8) ?
S1b_1 O1b_1 O2b_1 . . . 33.4(6) 32.0(6) 35.9(6) ?
S1b_1 O1b_1 N1b_1 . . . 36.2(6) 35.0(6) 37.4(6) ?
S1b_1 O1b_1 C1_1b . . . 38.0(6) 37.2(6) 38.7(6) ?
S1b_1 O1b_1 H1c3_2a . . 1_5455 103.94 97.72 115.23 ?
S1b_1 O1b_1 Na6_11 . . 1_4455 150.8(10) 148.7(11) 152.9(11) ?
S1b_1 O1b_1 Na14'_1 . . 1_4455 144.7(10) 144.7(10) 144.7(10) ?
O2b_1 O1b_1 N1b_1 . . . 61.4(7) 59.2(6) 64.9(7) ?
O2b_1 O1b_1 C1_1b . . . 62.3(6) 60.9(6) 63.1(6) ?
O2b_1 O1b_1 H1c3_2a . . 1_5455 135.17 130 142.88 ?
O2b_1 O1b_1 Na6_11 . . 1_4455 145.7(9) 121.3(9) 173.2(8) ?
O2b_1 O1b_1 Na14'_1 . . 1_4455 117.9(7) 117.9(7) 117.9(7) ?
N1b_1 O1b_1 C1_1b . . . 58.7(6) 56.5(6) 61.8(6) ?
N1b_1 O1b_1 H1c3_2a . . 1_5455 88.48 77.4 103.9 ?
N1b_1 O1b_1 Na6_11 . . 1_4455 127.0(8) 113.7(9) 147.1(10) ?
N1b_1 O1b_1 Na14'_1 . . 1_4455 174.7(9) 174.7(9) 174.7(9) ?
C1_1b O1b_1 H1c3_2a . . 1_5455 75.61 67.35 82.06 ?
C1_1b O1b_1 Na6_11 . . 1_4455 142.9(8) 123.0(6) 156.0(9) ?
C1_1b O1b_1 Na14'_1 . . 1_4455 127.0(7) 127.0(7) 127.0(7) ?
H1c3_2a O1b_1 Na6_11 1_5455 . 1_4455 74.95 56.43 91.23 ?
H1c3_2a O1b_1 Na14'_1 1_5455 . 1_4455 105.4 105.4 105.4 ?
S1b_2 O1b_2 O2b_2 . . . 32.8(6) 32.5(5) 33.2(6) ?
S1b_2 O1b_2 N1b_2 . . . 37.0(6) 36.6(6) 37.4(6) ?
S1b_2 O1b_2 C1_2b . . . 39.5(6) 39.2(6) 40.0(6) ?
S1b_2 O1b_2 Na6_21 . . 1_5455 143.6(9) 131.1(8) 156.0(10) ?
O2b_2 O1b_2 N1b_2 . . . 61.8(7) 61.0(6) 62.4(6) ?
O2b_2 O1b_2 C1_2b . . . 63.5(6) 62.7(6) 64.3(7) ?
O2b_2 O1b_2 Na6_21 . . 1_5455 146.4(8) 145.9(9) 146.9(7) ?
N1b_2 O1b_2 C1_2b . . . 59.5(6) 58.9(6) 60.2(6) ?
N1b_2 O1b_2 Na6_21 . . 1_5455 107.2(7) 93.9(6) 120.6(8) ?
C1_2b O1b_2 Na6_21 . . 1_5455 138.6(7) 126.5(7) 150.7(8) ?
S1b'_2 O1b'_2 S1b''_2 . . . 22.5(4) 22.5(4) 22.5(4) ?
S1b'_2 O1b'_2 O1b''_2 . . . 27.8(6) 27.8(6) 27.8(6) ?
S1b'_2 O1b'_2 O2b'_2 . . . 34.4(6) 34.4(6) 34.4(6) ?
S1b'_2 O1b'_2 O2b''_2 . . . 90(20) 90(20) 90(20) ?
S1b'_2 O1b'_2 N1b'_2 . . . 38.1(6) 38.1(6) 38.1(6) ?
S1b'_2 O1b'_2 Na16_1 . . . 129.9(11) 129.9(11) 129.9(11) ?
S1b'_2 O1b'_2 H1c3_1a . . . 108.44 108.44 108.44 ?
S1b'_2 O1b'_2 Na6_21 . . 1_5455 139.9(12) 139.9(12) 139.9(12) ?
S1b''_2 O1b'_2 O1b''_2 . . . 33.3(6) 33.3(6) 33.3(6) ?
S1b''_2 O1b'_2 O2b'_2 . . . 53.2(7) 53.2(7) 53.2(7) ?
S1b''_2 O1b'_2 O2b''_2 . . . 110(20) 110(20) 110(20) ?
S1b''_2 O1b'_2 N1b'_2 . . . 16.9(5) 16.9(5) 16.9(5) ?
S1b''_2 O1b'_2 Na16_1 . . . 109.5(9) 109.5(9) 109.5(9) ?
S1b''_2 O1b'_2 H1c3_1a . . . 100.75 100.75 100.75 ?
S1b''_2 O1b'_2 Na6_21 . . 1_5455 161.5(13) 161.5(13) 161.5(13) ?
O1b''_2 O1b'_2 O2b'_2 . . . 28.3(4) 28.3(4) 28.3(4) ?
O1b''_2 O1b'_2 O2b''_2 . . . 110(20) 110(20) 110(20) ?
O1b''_2 O1b'_2 N1b'_2 . . . 37.8(5) 37.8(5) 37.8(5) ?
O1b''_2 O1b'_2 Na16_1 . . . 111.7(8) 111.7(8) 111.7(8) ?
O1b''_2 O1b'_2 H1c3_1a . . . 133.41 133.41 133.41 ?
O1b''_2 O1b'_2 Na6_21 . . 1_5455 130.3(10) 130.3(10) 130.3(10) ?
O2b'_2 O1b'_2 O2b''_2 . . . 90(20) 90(20) 90(20) ?
O2b'_2 O1b'_2 N1b'_2 . . . 63.7(7) 63.7(7) 63.7(7) ?
O2b'_2 O1b'_2 Na16_1 . . . 133.4(10) 133.4(10) 133.4(10) ?
O2b'_2 O1b'_2 H1c3_1a . . . 135.55 135.55 135.55 ?
O2b'_2 O1b'_2 Na6_21 . . 1_5455 108.3(9) 108.3(9) 108.3(9) ?
O2b''_2 O1b'_2 N1b'_2 . . . 130(20) 130(20) 130(20) ?
O2b''_2 O1b'_2 Na16_1 . . . 130(20) 130(20) 130(20) ?
O2b''_2 O1b'_2 H1c3_1a . . . 73.25 73.25 73.25 ?
O2b''_2 O1b'_2 Na6_21 . . 1_5455 60(20) 60(20) 60(20) ?
N1b'_2 O1b'_2 Na16_1 . . . 92.7(7) 92.7(7) 92.7(7) ?
N1b'_2 O1b'_2 H1c3_1a . . . 102.13 102.13 102.13 ?
N1b'_2 O1b'_2 Na6_21 . . 1_5455 164.3(11) 164.3(11) 164.3(11) ?
Na16_1 O1b'_2 H1c3_1a . . . 86.31 86.31 86.31 ?
Na16_1 O1b'_2 Na6_21 . . 1_5455 83.6(8) 83.6(8) 83.6(8) ?
H1c3_1a O1b'_2 Na6_21 . . 1_5455 92.92 92.92 92.92 ?
S1b'_2 O1b''_2 S1b''_2 . . . 24.7(4) 24.7(4) 24.7(4) ?
S1b'_2 O1b''_2 O1b'_2 . . . 29.0(6) 29.0(6) 29.0(6) ?
S1b'_2 O1b''_2 O2b'_2 . . . 69.6(8) 69.6(8) 69.6(8) ?
S1b'_2 O1b''_2 O2b''_2 . . . 27.3(12) 27.3(12) 27.3(12) ?
S1b'_2 O1b''_2 N1b'_2 . . . 63.1(7) 63.1(7) 63.1(7) ?
S1b'_2 O1b''_2 N1b''_2 . . . 58.5(6) 58.5(6) 58.5(6) ?
S1b'_2 O1b''_2 Na2'_2 . . . 124.5(7) 124.5(7) 124.5(7) ?
S1b''_2 O1b''_2 O1b'_2 . . . 37.0(6) 37.0(6) 37.0(6) ?
S1b''_2 O1b''_2 O2b'_2 . . . 94.3(10) 94.3(10) 94.3(10) ?
S1b''_2 O1b''_2 O2b''_2 . . . 37.7(11) 37.7(11) 37.7(11) ?
S1b''_2 O1b''_2 N1b'_2 . . . 38.6(6) 38.6(6) 38.6(6) ?
S1b''_2 O1b''_2 N1b''_2 . . . 34.0(5) 34.0(5) 34.0(5) ?
S1b''_2 O1b''_2 Na2'_2 . . . 103.9(6) 103.9(6) 103.9(6) ?
O1b'_2 O1b''_2 O2b'_2 . . . 73.3(9) 73.3(9) 73.3(9) ?
O1b'_2 O1b''_2 O2b''_2 . . . 3.2(11) 3.2(11) 3.2(11) ?
O1b'_2 O1b''_2 N1b'_2 . . . 69.0(8) 69.0(8) 69.0(8) ?
O1b'_2 O1b''_2 N1b''_2 . . . 64.7(6) 64.7(6) 64.7(6) ?
O1b'_2 O1b''_2 Na2'_2 . . . 104.5(7) 104.5(7) 104.5(7) ?
O2b'_2 O1b''_2 O2b''_2 . . . 70.3(12) 70.3(12) 70.3(12) ?
O2b'_2 O1b''_2 N1b'_2 . . . 132.2(12) 132.2(12) 132.2(12) ?
O2b'_2 O1b''_2 N1b''_2 . . . 127.8(11) 127.8(11) 127.8(11) ?
O2b'_2 O1b''_2 Na2'_2 . . . 145.4(11) 145.4(11) 145.4(11) ?
O2b''_2 O1b''_2 N1b'_2 . . . 71.1(12) 71.1(12) 71.1(12) ?
O2b''_2 O1b''_2 N1b''_2 . . . 66.6(11) 66.6(11) 66.6(11) ?
O2b''_2 O1b''_2 Na2'_2 . . . 107.6(12) 107.6(12) 107.6(12) ?
N1b'_2 O1b''_2 N1b''_2 . . . 4.7(6) 4.7(6) 4.7(6) ?
N1b'_2 O1b''_2 Na2'_2 . . . 73.7(7) 73.7(7) 73.7(7) ?
N1b''_2 O1b''_2 Na2'_2 . . . 77.0(5) 77.0(5) 77.0(5) ?
S1b_1 O2b_1 O1b_1 . . . 32.4(6) 29.6(6) 34.7(6) ?
S1b_1 O2b_1 N1b_1 . . . 37.6(6) 35.8(6) 39.3(6) ?
S1b_1 O2b_1 Na16'_2 . . . 108.8(8) 108.8(8) 108.8(8) ?
S1b_1 O2b_1 C1_1b . . . 39.4(6) 38.2(6) 42.4(6) ?
S1b_1 O2b_1 Na6_11 . . 1_4555 158.7(11) 150.7(10) 171.6(12) ?
S1b_1 O2b_1 Na14''1 . . 1_4555 125.8(9) 125.8(9) 125.8(9) ?
O1b_1 O2b_1 N1b_1 . . . 62.2(7) 61.3(6) 62.8(7) ?
O1b_1 O2b_1 Na16'_2 . . . 124.1(8) 124.1(8) 124.1(8) ?
O1b_1 O2b_1 C1_1b . . . 63.3(6) 61.1(7) 66.7(7) ?
O1b_1 O2b_1 Na6_11 . . 1_4555 144.9(8) 117.5(8) 171.4(8) ?
O1b_1 O2b_1 Na14''1 . . 1_4555 100.3(7) 100.3(7) 100.3(7) ?
N1b_1 O2b_1 Na16'_2 . . . 73.0(6) 73.0(6) 73.0(6) ?
N1b_1 O2b_1 C1_1b . . . 59.2(6) 57.5(6) 62.2(6) ?
N1b_1 O2b_1 Na6_11 . . 1_4555 145.7(9) 125.2(7) 163.2(10) ?
N1b_1 O2b_1 Na14''1 . . 1_4555 161.7(9) 161.7(9) 161.7(9) ?
Na16'_2 O2b_1 Na6_11 . . 1_4555 96.3(8) 96.3(8) 96.3(8) ?
C1_1b O2b_1 Na6_11 . . 1_4555 129.0(8) 118.0(7) 134.8(9) ?
C1_1b O2b_1 Na14''1 . . 1_4555 114.3(7) 114.3(7) 114.3(7) ?
S1b_2 O2b_2 O1b_2 . . . 32.6(6) 31.8(6) 33.9(6) ?
S1b_2 O2b_2 N1b_2 . . . 36.4(6) 36.2(6) 36.7(6) ?
S1b_2 O2b_2 Na16_1 . . 1_5655 129.5(8) 129.5(8) 129.5(8) ?
S1b_2 O2b_2 Na6_21 . . . 150.9(11) 145.5(10) 156.2(12) ?
S1b_2 O2b_2 Na14_21 . . . 129.3(9) 129.3(9) 129.3(9) ?
O1b_2 O2b_2 N1b_2 . . . 61.0(7) 60.4(6) 61.5(7) ?
O1b_2 O2b_2 Na16_1 . . 1_5655 149.0(8) 149.0(8) 149.0(8) ?
O1b_2 O2b_2 Na6_21 . . . 140.6(9) 114.1(8) 167.2(11) ?
O1b_2 O2b_2 Na14_21 . . . 100.1(6) 100.1(6) 100.1(6) ?
N1b_2 O2b_2 Na16_1 . . 1_5655 94.0(6) 94.0(6) 94.0(6) ?
N1b_2 O2b_2 Na6_21 . . . 140.1(9) 123.2(10) 157.0(9) ?
N1b_2 O2b_2 Na14_21 . . . 158.5(8) 158.5(8) 158.5(8) ?
Na16_1 O2b_2 Na6_21 1_5655 . . 82.2(6) 82.2(6) 82.2(6) ?
S1b'_2 O2b'_2 S1b''_2 . . . 13.2(3) 13.2(3) 13.2(3) ?
S1b'_2 O2b'_2 O1b'_2 . . . 33.2(6) 33.2(6) 33.2(6) ?
S1b'_2 O2b'_2 O1b''_2 . . . 61.0(8) 61.0(8) 61.0(8) ?
S1b'_2 O2b'_2 O2b''_2 . . . 34.4(11) 34.4(11) 34.4(11) ?
S1b'_2 O2b'_2 N1b'_2 . . . 34.0(4) 34.0(4) 34.0(4) ?
S1b''_2 O2b'_2 O1b'_2 . . . 40.8(5) 40.8(5) 40.8(5) ?
S1b''_2 O2b'_2 O1b''_2 . . . 47.8(7) 47.8(7) 47.8(7) ?
S1b''_2 O2b'_2 O2b''_2 . . . 42.9(11) 42.9(11) 42.9(11) ?
S1b''_2 O2b'_2 N1b'_2 . . . 20.9(4) 20.9(4) 20.9(4) ?
O1b'_2 O2b'_2 O1b''_2 . . . 78.4(9) 78.4(9) 78.4(9) ?
O1b'_2 O2b'_2 O2b''_2 . . . 3.6(12) 3.6(12) 3.6(12) ?
O1b'_2 O2b'_2 N1b'_2 . . . 58.1(6) 58.1(6) 58.1(6) ?
O1b''_2 O2b'_2 O2b''_2 . . . 81.9(13) 81.9(13) 81.9(13) ?
O1b''_2 O2b'_2 N1b'_2 . . . 27.4(8) 27.4(8) 27.4(8) ?
O2b''_2 O2b'_2 N1b'_2 . . . 60.9(11) 60.9(11) 60.9(11) ?
S1b'_2 O2b''_2 S1b''_2 . . . 21.3(7) 21.3(7) 21.3(7) ?
S1b'_2 O2b''_2 O1b'_2 . . . 80(20) 80(20) 80(20) ?
S1b'_2 O2b''_2 O1b''_2 . . . 25.8(12) 25.8(12) 25.8(12) ?
S1b'_2 O2b''_2 O2b'_2 . . . 35.0(13) 35.0(13) 35.0(13) ?
S1b'_2 O2b''_2 N1b'_2 . . . 34.8(11) 34.8(11) 34.8(11) ?
S1b'_2 O2b''_2 Na16_1 . . . 121(2) 121(2) 121(2) ?
S1b'_2 O2b''_2 H1c3_1a . . . 109.62 109.62 109.62 ?
S1b'_2 O2b''_2 Na6_21 . . 1_5455 145(3) 145(3) 145(3) ?
S1b''_2 O2b''_2 O1b'_2 . . . 60(20) 60(20) 60(20) ?
S1b''_2 O2b''_2 O1b''_2 . . . 32.3(11) 32.3(11) 32.3(11) ?
S1b''_2 O2b''_2 O2b'_2 . . . 53.3(15) 53.3(15) 53.3(15) ?
S1b''_2 O2b''_2 N1b'_2 . . . 14.6(7) 14.6(7) 14.6(7) ?
S1b''_2 O2b''_2 Na16_1 . . . 102(2) 102(2) 102(2) ?
S1b''_2 O2b''_2 H1c3_1a . . . 100.34 100.34 100.34 ?
S1b''_2 O2b''_2 Na6_21 . . 1_5455 163(3) 163(3) 163(3) ?
O1b'_2 O2b''_2 O1b''_2 . . . 70(20) 70(20) 70(20) ?
O1b'_2 O2b''_2 O2b'_2 . . . 90(20) 90(20) 90(20) ?
O1b'_2 O2b''_2 N1b'_2 . . . 50(20) 50(20) 50(20) ?
O1b'_2 O2b''_2 Na16_1 . . . 40(20) 40(20) 40(20) ?
O1b'_2 O2b''_2 H1c3_1a . . . 103.34 103.34 103.34 ?
O1b'_2 O2b''_2 Na6_21 . . 1_5455 120(20) 120(20) 120(20) ?
O1b''_2 O2b''_2 O2b'_2 . . . 27.9(7) 27.9(7) 27.9(7) ?
O1b''_2 O2b''_2 N1b'_2 . . . 36.6(8) 36.6(8) 36.6(8) ?
O1b''_2 O2b''_2 Na16_1 . . . 106.1(17) 106.1(17) 106.1(17) ?
O1b''_2 O2b''_2 H1c3_1a . . . 132.33 132.33 132.33 ?
O1b''_2 O2b''_2 Na6_21 . . 1_5455 131(2) 131(2) 131(2) ?
O2b'_2 O2b''_2 N1b'_2 . . . 62.3(13) 62.3(13) 62.3(13) ?
O2b'_2 O2b''_2 Na16_1 . . . 128(2) 128(2) 128(2) ?
O2b'_2 O2b''_2 H1c3_1a . . . 138.42 138.42 138.42 ?
O2b'_2 O2b''_2 Na6_21 . . 1_5455 111.1(18) 111.1(18) 111.1(18) ?
N1b'_2 O2b''_2 Na16_1 . . . 87.7(14) 87.7(14) 87.7(14) ?
N1b'_2 O2b''_2 H1c3_1a . . . 100.4 100.4 100.4 ?
N1b'_2 O2b''_2 Na6_21 . . 1_5455 160(2) 160(2) 160(2) ?
Na16_1 O2b''_2 H1c3_1a . . . 84.85 84.85 84.85 ?
Na16_1 O2b''_2 Na6_21 . . 1_5455 83.0(17) 83.0(17) 83.0(17) ?
H1c3_1a O2b''_2 Na6_21 . . 1_5455 95.82 95.82 95.82 ?
N1b_1 O3b_1 C7b_1 . . . 29.0(13) 26.7(12) 34.1(13) ?
N1b_1 O3b_1 Na2_1 . . . 104.6(10) 99.7(10) 109.4(11) ?
N1b_1 O3b_1 Na2_2 . . . 96.8(9) 82.8(7) 105.2(10) ?
N1b_1 O3b_1 Na14_1 . . . 166.4(10) 166.4(10) 166.4(10) ?
N1b_1 O3b_1 C2_1b . . . 62.2(7) 59.0(6) 65.3(7) ?
C7b_1 O3b_1 Na2_1 . . . 126.5(16) 124.3(15) 128.8(17) ?
C7b_1 O3b_1 Na2_2 . . . 109.3(14) 91.4(12) 122.1(15) ?
C7b_1 O3b_1 Na14_1 . . . 149.1(16) 149.1(16) 149.1(16) ?
C7b_1 O3b_1 C2_1b . . . 33.3(12) 31.6(12) 34.8(11) ?
Na2_1 O3b_1 Na2_2 . . . 97.1(10) 96.4(11) 97.9(8) ?
Na2_1 O3b_1 C2_1b . . . 146.4(10) 141.0(11) 151.9(9) ?
Na2_2 O3b_1 C2_1b . . . 118.7(9) 100.7(7) 132.9(10) ?
Na14_1 O3b_1 C2_1b . . . 121.1(8) 121.1(8) 121.1(8) ?
N1b_2 O3b_2 C7b_2 . . . 29.2(13) 27.8(13) 30.5(13) ?
N1b_2 O3b_2 Na2_1 . . 1_5655 106.0(10) 102.4(11) 109.5(10) ?
N1b_2 O3b_2 Na2_2 . . . 101.8(10) 100.6(9) 102.4(11) ?
N1b_2 O3b_2 C2_2b . . . 61.3(6) 60.7(6) 62.1(7) ?
C7b_2 O3b_2 Na2_1 . . 1_5655 120.3(16) 116.9(16) 123.7(15) ?
C7b_2 O3b_2 Na2_2 . . . 124.3(16) 121.0(16) 128.9(16) ?
C7b_2 O3b_2 C2_2b . . . 32.2(12) 30.7(12) 34.3(13) ?
Na2_1 O3b_2 Na2_2 1_5655 . . 93.9(11) 91.4(11) 96.3(11) ?
Na2_1 O3b_2 C2_2b 1_5655 . . 126.7(10) 125.6(10) 127.7(10) ?
Na2_2 O3b_2 C2_2b . . . 143.8(10) 136.8(11) 154.8(11) ?
O3b''_2 O3b'_2 N1b'_2 . . . 111.2(13) 111.2(13) 111.2(13) ?
O3b''_2 O3b'_2 N1b''_2 . . . 90.0(13) 90.0(13) 90.0(13) ?
O3b''_2 O3b'_2 C7b'_2 . . . 93.3(14) 93.3(14) 93.3(14) ?
O3b''_2 O3b'_2 C7b''_2 . . . 53.4(14) 53.4(14) 53.4(14) ?
O3b''_2 O3b'_2 O18w''_1 . . 1_5655 125.4(12) 125.4(12) 125.4(12) ?
O3b''_2 O3b'_2 Na14'_2 . . . 85.5(12) 85.5(12) 85.5(12) ?
O3b''_2 O3b'_2 C2_2c . . . 75.2(12) 75.2(12) 75.2(12) ?
N1b'_2 O3b'_2 N1b''_2 . . . 23.5(6) 23.5(6) 23.5(6) ?
N1b'_2 O3b'_2 C7b'_2 . . . 31.6(8) 31.6(8) 31.6(8) ?
N1b'_2 O3b'_2 C7b''_2 . . . 62.0(11) 62.0(11) 62.0(11) ?
N1b'_2 O3b'_2 O18w''_1 . . 1_5655 113.2(8) 113.2(8) 113.2(8) ?
N1b'_2 O3b'_2 Na14'_2 . . . 163.3(7) 163.3(7) 163.3(7) ?
N1b'_2 O3b'_2 C2_2c . . . 61.2(5) 61.2(5) 61.2(5) ?
N1b''_2 O3b'_2 C7b'_2 . . . 37.3(9) 37.3(9) 37.3(9) ?
N1b''_2 O3b'_2 C7b''_2 . . . 48.3(12) 48.3(12) 48.3(12) ?
N1b''_2 O3b'_2 O18w''_1 . . 1_5655 123.1(9) 123.1(9) 123.1(9) ?
N1b''_2 O3b'_2 Na14'_2 . . . 169.2(8) 169.2(8) 169.2(8) ?
N1b''_2 O3b'_2 C2_2c . . . 62.0(7) 62.0(7) 62.0(7) ?
C7b'_2 O3b'_2 C7b''_2 . . . 39.9(12) 39.9(12) 39.9(12) ?
C7b'_2 O3b'_2 O18w''_1 . . 1_5655 140.0(12) 140.0(12) 140.0(12) ?
C7b'_2 O3b'_2 Na14'_2 . . . 152.7(11) 152.7(11) 152.7(11) ?
C7b'_2 O3b'_2 C2_2c . . . 29.7(8) 29.7(8) 29.7(8) ?
C7b''_2 O3b'_2 O18w''_1 . . 1_5655 168.8(13) 168.8(13) 168.8(13) ?
C7b''_2 O3b'_2 Na14'_2 . . . 133.0(12) 133.0(12) 133.0(12) ?
C7b''_2 O3b'_2 C2_2c . . . 32.4(10) 32.4(10) 32.4(10) ?
O18w''_1 O3b'_2 Na14'_2 1_5655 . . 53.6(5) 53.6(5) 53.6(5) ?
O18w''_1 O3b'_2 C2_2c 1_5655 . . 156.2(8) 156.2(8) 156.2(8) ?
Na14'_2 O3b'_2 C2_2c . . . 125.7(7) 125.7(7) 125.7(7) ?
O3b'_2 O3b''_2 N1b''_2 . . . 60.4(12) 60.4(12) 60.4(12) ?
O3b'_2 O3b''_2 C7b'_2 . . . 48.2(10) 48.2(10) 48.2(10) ?
O3b'_2 O3b''_2 C7b''_2 . . . 78.9(18) 78.9(18) 78.9(18) ?
O3b'_2 O3b''_2 Na14'_2 . . . 70.6(11) 70.6(11) 70.6(11) ?
O3b'_2 O3b''_2 Na14''_2 . . . 115.7(14) 115.7(14) 115.7(14) ?
O3b'_2 O3b''_2 C2_2c . . . 80.2(12) 80.2(12) 80.2(12) ?
O3b'_2 O3b''_2 H1c3_2c . . . 104.86 104.86 104.86 ?
O3b'_2 O3b''_2 C2_2d . . . 88.9(13) 88.9(13) 88.9(13) ?
N1b''_2 O3b''_2 C7b'_2 . . . 32.3(8) 32.3(8) 32.3(8) ?
N1b''_2 O3b''_2 C7b''_2 . . . 36.7(15) 36.7(15) 36.7(15) ?
N1b''_2 O3b''_2 Na14'_2 . . . 130.2(10) 130.2(10) 130.2(10) ?
N1b''_2 O3b''_2 Na14''_2 . . . 116.1(9) 116.1(9) 116.1(9) ?
N1b''_2 O3b''_2 C2_2c . . . 60.0(7) 60.0(7) 60.0(7) ?
N1b''_2 O3b''_2 H1c3_2c . . . 110.51 110.51 110.51 ?
N1b''_2 O3b''_2 C2_2d . . . 64.3(8) 64.3(8) 64.3(8) ?
C7b'_2 O3b''_2 C7b''_2 . . . 30.8(13) 30.8(13) 30.8(13) ?
C7b'_2 O3b''_2 Na14'_2 . . . 113.8(10) 113.8(10) 113.8(10) ?
C7b'_2 O3b''_2 Na14''_2 . . . 146.2(12) 146.2(12) 146.2(12) ?
C7b'_2 O3b''_2 C2_2c . . . 38.2(7) 38.2(7) 38.2(7) ?
C7b'_2 O3b''_2 H1c3_2c . . . 84.52 84.52 84.52 ?
C7b'_2 O3b''_2 C2_2d . . . 46.0(8) 46.0(8) 46.0(8) ?
C7b''_2 O3b''_2 Na14'_2 . . . 141.2(16) 141.2(16) 141.2(16) ?
C7b''_2 O3b''_2 Na14''_2 . . . 140.2(16) 140.2(16) 140.2(16) ?
C7b''_2 O3b''_2 C2_2c . . . 26.4(13) 26.4(13) 26.4(13) ?
C7b''_2 O3b''_2 H1c3_2c . . . 75.26 75.26 75.26 ?
C7b''_2 O3b''_2 C2_2d . . . 28.3(15) 28.3(15) 28.3(15) ?
Na14'_2 O3b''_2 Na14''_2 . . . 76.4(6) 76.4(6) 76.4(6) ?
Na14'_2 O3b''_2 C2_2c . . . 121.7(9) 121.7(9) 121.7(9) ?
Na14'_2 O3b''_2 H1c3_2c . . . 89.72 89.72 89.72 ?
Na14'_2 O3b''_2 C2_2d . . . 126.0(12) 126.0(12) 126.0(12) ?
Na14''_2 O3b''_2 C2_2c . . . 160.3(10) 160.3(10) 160.3(10) ?
Na14''_2 O3b''_2 H1c3_2c . . . 128.76 128.76 128.76 ?
Na14''_2 O3b''_2 C2_2d . . . 152.5(12) 152.5(12) 152.5(12) ?
C2_2c O3b''_2 H1c3_2c . . . 50.53 50.53 50.53 ?
C2_2c O3b''_2 C2_2d . . . 8.8(8) 8.8(8) 8.8(8) ?
H1c3_2c O3b''_2 C2_2d . . . 46.97 46.97 46.97 ?
S1b_1 N1b_1 O1b_1 . . . 30.6(6) 29.1(5) 31.6(5) ?
S1b_1 N1b_1 O2b_1 . . . 32.7(5) 29.9(5) 35.2(5) ?
S1b_1 N1b_1 O3b_1 . . . 137.9(12) 135.1(13) 140.4(11) ?
S1b_1 N1b_1 C7b_1 . . . 110.3(16) 103.0(15) 115.1(15) ?
S1b_1 N1b_1 C1_1b . . . 43.2(6) 42.6(6) 43.6(5) ?
S1b_1 N1b_1 C2_1b . . . 75.9(8) 73.3(8) 78.3(8) ?
O1b_1 N1b_1 O2b_1 . . . 56.5(6) 52.9(6) 58.5(6) ?
O1b_1 N1b_1 O3b_1 . . . 140.1(10) 138.1(9) 141.3(11) ?
O1b_1 N1b_1 C7b_1 . . . 119.0(15) 114.9(14) 121.4(15) ?
O1b_1 N1b_1 C1_1b . . . 62.3(6) 61.4(6) 62.7(6) ?
O1b_1 N1b_1 C2_1b . . . 90.3(8) 89.9(7) 91.0(8) ?
O2b_1 N1b_1 O3b_1 . . . 143.0(10) 140.4(11) 145.5(10) ?
O2b_1 N1b_1 C7b_1 . . . 121.9(15) 114.6(15) 125.8(14) ?
O2b_1 N1b_1 C1_1b . . . 62.1(6) 59.9(6) 63.7(7) ?
O2b_1 N1b_1 C2_1b . . . 91.0(8) 85.6(8) 94.1(8) ?
O3b_1 N1b_1 C7b_1 . . . 27.7(11) 25.3(11) 32.1(11) ?
O3b_1 N1b_1 C1_1b . . . 94.8(8) 92.5(9) 97.2(8) ?
O3b_1 N1b_1 C2_1b . . . 62.1(7) 62.0(7) 62.3(6) ?
C7b_1 N1b_1 C1_1b . . . 67.2(12) 60.5(12) 72.1(12) ?
C7b_1 N1b_1 C2_1b . . . 34.6(11) 30.3(11) 36.9(10) ?
C1_1b N1b_1 C2_1b . . . 32.8(4) 30.7(4) 35.2(5) ?
S1b_2 N1b_2 O1b_2 . . . 32.2(6) 31.9(6) 32.5(6) ?
S1b_2 N1b_2 O2b_2 . . . 31.9(6) 31.2(6) 32.6(5) ?
S1b_2 N1b_2 O3b_2 . . . 137.5(12) 136.2(11) 138.9(13) ?
S1b_2 N1b_2 C7b_2 . . . 111.5(15) 110.2(15) 112.2(17) ?
S1b_2 N1b_2 C1_2b . . . 44.1(6) 42.9(5) 45.3(6) ?
S1b_2 N1b_2 C2_2b . . . 76.0(8) 75.3(8) 76.7(9) ?
O1b_2 N1b_2 O2b_2 . . . 57.2(6) 56.4(7) 58.0(6) ?
O1b_2 N1b_2 O3b_2 . . . 142.5(10) 140.6(11) 145.5(10) ?
O1b_2 N1b_2 C7b_2 . . . 122.4(15) 121.0(16) 124.3(14) ?
O1b_2 N1b_2 C1_2b . . . 63.1(6) 61.4(6) 64.4(7) ?
O1b_2 N1b_2 C2_2b . . . 91.4(8) 91.1(7) 91.8(7) ?
O2b_2 N1b_2 O3b_2 . . . 139.9(10) 134.6(9) 144.6(11) ?
O2b_2 N1b_2 C7b_2 . . . 120.5(14) 115.6(14) 124.0(16) ?
O2b_2 N1b_2 C1_2b . . . 63.4(6) 62.2(6) 64.6(7) ?
O2b_2 N1b_2 C2_2b . . . 90.3(8) 87.8(8) 92.3(9) ?
O3b_2 N1b_2 C7b_2 . . . 26.1(11) 25.4(10) 26.7(12) ?
O3b_2 N1b_2 C1_2b . . . 93.6(8) 93.3(7) 93.9(8) ?
O3b_2 N1b_2 C2_2b . . . 61.6(7) 61.2(6) 62.3(7) ?
C7b_2 N1b_2 C1_2b . . . 67.5(12) 66.9(13) 67.9(11) ?
C7b_2 N1b_2 C2_2b . . . 35.6(11) 35.1(10) 36.0(10) ?
C1_2b N1b_2 C2_2b . . . 32.0(5) 31.3(5) 32.7(5) ?
S1b'_2 N1b'_2 S1b''_2 . . . 11.6(4) 11.6(4) 11.6(4) ?
S1b'_2 N1b'_2 O1b'_2 . . . 34.5(6) 34.5(6) 34.5(6) ?
S1b'_2 N1b'_2 O1b''_2 . . . 52.0(6) 52.0(6) 52.0(6) ?
S1b'_2 N1b'_2 O2b'_2 . . . 32.0(4) 32.0(4) 32.0(4) ?
S1b'_2 N1b'_2 O2b''_2 . . . 32.1(12) 32.1(12) 32.1(12) ?
S1b'_2 N1b'_2 O3b'_2 . . . 138.5(9) 138.5(9) 138.5(9) ?
S1b'_2 N1b'_2 N1b''_2 . . . 115.5(15) 115.5(15) 115.5(15) ?
S1b'_2 N1b'_2 C7b'_2 . . . 110.8(10) 110.8(10) 110.8(10) ?
S1b'_2 N1b'_2 C7b''_2 . . . 106.4(9) 106.4(9) 106.4(9) ?
S1b'_2 N1b'_2 Na2''_2 . . . 149.8(9) 149.8(9) 149.8(9) ?
S1b'_2 N1b'_2 C1_2c . . . 44.2(4) 44.2(4) 44.2(4) ?
S1b'_2 N1b'_2 C2_2c . . . 75.8(6) 75.8(6) 75.8(6) ?
S1b'_2 N1b'_2 C1_2d . . . 44.6(6) 44.6(6) 44.6(6) ?
S1b''_2 N1b'_2 O1b'_2 . . . 27.0(8) 27.0(8) 27.0(8) ?
S1b''_2 N1b'_2 O1b''_2 . . . 63.0(8) 63.0(8) 63.0(8) ?
S1b''_2 N1b'_2 O2b'_2 . . . 43.4(7) 43.4(7) 43.4(7) ?
S1b''_2 N1b'_2 O2b''_2 . . . 24.4(13) 24.4(13) 24.4(13) ?
S1b''_2 N1b'_2 O3b'_2 . . . 134.0(11) 134.0(11) 134.0(11) ?
S1b''_2 N1b'_2 N1b''_2 . . . 104.4(16) 104.4(16) 104.4(16) ?
S1b''_2 N1b'_2 C7b'_2 . . . 107.2(12) 107.2(12) 107.2(12) ?
S1b''_2 N1b'_2 C7b''_2 . . . 99.1(11) 99.1(11) 99.1(11) ?
S1b''_2 N1b'_2 Na2''_2 . . . 154.3(12) 154.3(12) 154.3(12) ?
S1b''_2 N1b'_2 C1_2c . . . 42.6(7) 42.6(7) 42.6(7) ?
S1b''_2 N1b'_2 C2_2c . . . 72.9(8) 72.9(8) 72.9(8) ?
S1b''_2 N1b'_2 C1_2d . . . 42.8(8) 42.8(8) 42.8(8) ?
O1b'_2 N1b'_2 O1b''_2 . . . 73.1(8) 73.1(8) 73.1(8) ?
O1b'_2 N1b'_2 O2b'_2 . . . 58.3(6) 58.3(6) 58.3(6) ?
O1b'_2 N1b'_2 O2b''_2 . . . 2.7(12) 2.7(12) 2.7(12) ?
O1b'_2 N1b'_2 O3b'_2 . . . 141.3(9) 141.3(9) 141.3(9) ?
O1b'_2 N1b'_2 N1b''_2 . . . 95.0(14) 95.0(14) 95.0(14) ?
O1b'_2 N1b'_2 C7b'_2 . . . 122.0(11) 122.0(11) 122.0(11) ?
O1b'_2 N1b'_2 C7b''_2 . . . 106.0(9) 106.0(9) 106.0(9) ?
O1b'_2 N1b'_2 Na2''_2 . . . 131.4(9) 131.4(9) 131.4(9) ?
O1b'_2 N1b'_2 C1_2c . . . 66.4(6) 66.4(6) 66.4(6) ?
O1b'_2 N1b'_2 C2_2c . . . 92.6(8) 92.6(8) 92.6(8) ?
O1b'_2 N1b'_2 C1_2d . . . 66.3(8) 66.3(8) 66.3(8) ?
O1b''_2 N1b'_2 O2b'_2 . . . 20.4(6) 20.4(6) 20.4(6) ?
O1b''_2 N1b'_2 O2b''_2 . . . 72.3(13) 72.3(13) 72.3(13) ?
O1b''_2 N1b'_2 O3b'_2 . . . 139.5(9) 139.5(9) 139.5(9) ?
O1b''_2 N1b'_2 N1b''_2 . . . 167.3(16) 167.3(16) 167.3(16) ?
O1b''_2 N1b'_2 C7b'_2 . . . 129.1(12) 129.1(12) 129.1(12) ?
O1b''_2 N1b'_2 C7b''_2 . . . 143.3(11) 143.3(11) 143.3(11) ?
O1b''_2 N1b'_2 Na2''_2 . . . 103.2(9) 103.2(9) 103.2(9) ?
O1b''_2 N1b'_2 C1_2c . . . 81.4(7) 81.4(7) 81.4(7) ?
O1b''_2 N1b'_2 C2_2c . . . 105.9(8) 105.9(8) 105.9(8) ?
O1b''_2 N1b'_2 C1_2d . . . 82.1(8) 82.1(8) 82.1(8) ?
O2b'_2 N1b'_2 O2b''_2 . . . 56.8(12) 56.8(12) 56.8(12) ?
O2b'_2 N1b'_2 O3b'_2 . . . 143.7(7) 143.7(7) 143.7(7) ?
O2b'_2 N1b'_2 N1b''_2 . . . 147.4(14) 147.4(14) 147.4(14) ?
O2b'_2 N1b'_2 C7b'_2 . . . 122.3(10) 122.3(10) 122.3(10) ?
O2b'_2 N1b'_2 C7b''_2 . . . 129.1(9) 129.1(9) 129.1(9) ?
O2b'_2 N1b'_2 Na2''_2 . . . 123.2(7) 123.2(7) 123.2(7) ?
O2b'_2 N1b'_2 C1_2c . . . 63.6(5) 63.6(5) 63.6(5) ?
O2b'_2 N1b'_2 C2_2c . . . 91.9(6) 91.9(6) 91.9(6) ?
O2b'_2 N1b'_2 C1_2d . . . 64.2(6) 64.2(6) 64.2(6) ?
O2b''_2 N1b'_2 O3b'_2 . . . 140.8(13) 140.8(13) 140.8(13) ?
O2b''_2 N1b'_2 N1b''_2 . . . 95.6(17) 95.6(17) 95.6(17) ?
O2b''_2 N1b'_2 C7b'_2 . . . 120.4(15) 120.4(15) 120.4(15) ?
O2b''_2 N1b'_2 C7b''_2 . . . 105.1(14) 105.1(14) 105.1(14) ?
O2b''_2 N1b'_2 Na2''_2 . . . 133.9(14) 133.9(14) 133.9(14) ?
O2b''_2 N1b'_2 C1_2c . . . 63.8(12) 63.8(12) 63.8(12) ?
O2b''_2 N1b'_2 C2_2c . . . 90.4(13) 90.4(13) 90.4(13) ?
O2b''_2 N1b'_2 C1_2d . . . 63.8(13) 63.8(13) 63.8(13) ?
O3b'_2 N1b'_2 N1b''_2 . . . 49.8(12) 49.8(12) 49.8(12) ?
O3b'_2 N1b'_2 C7b'_2 . . . 27.7(7) 27.7(7) 27.7(7) ?
O3b'_2 N1b'_2 C7b''_2 . . . 36.5(7) 36.5(7) 36.5(7) ?
O3b'_2 N1b'_2 Na2''_2 . . . 71.0(6) 71.0(6) 71.0(6) ?
O3b'_2 N1b'_2 C1_2c . . . 94.3(6) 94.3(6) 94.3(6) ?
O3b'_2 N1b'_2 C2_2c . . . 62.7(5) 62.7(5) 62.7(5) ?
O3b'_2 N1b'_2 C1_2d . . . 93.9(7) 93.9(7) 93.9(7) ?
N1b''_2 N1b'_2 C7b'_2 . . . 53.4(14) 53.4(14) 53.4(14) ?
N1b''_2 N1b'_2 C7b''_2 . . . 34.9(13) 34.9(13) 34.9(13) ?
N1b''_2 N1b'_2 Na2''_2 . . . 87.9(13) 87.9(13) 87.9(13) ?
N1b''_2 N1b'_2 C1_2c . . . 89.9(14) 89.9(14) 89.9(14) ?
N1b''_2 N1b'_2 C2_2c . . . 69.5(14) 69.5(14) 69.5(14) ?
N1b''_2 N1b'_2 C1_2d . . . 89.1(14) 89.1(14) 89.1(14) ?
C7b'_2 N1b'_2 C7b''_2 . . . 21.4(9) 21.4(9) 21.4(9) ?
C7b'_2 N1b'_2 Na2''_2 . . . 98.3(9) 98.3(9) 98.3(9) ?
C7b'_2 N1b'_2 C1_2c . . . 66.6(8) 66.6(8) 66.6(8) ?
C7b'_2 N1b'_2 C2_2c . . . 35.0(7) 35.0(7) 35.0(7) ?
C7b'_2 N1b'_2 C1_2d . . . 66.2(9) 66.2(9) 66.2(9) ?
C7b''_2 N1b'_2 Na2''_2 . . . 103.6(8) 103.6(8) 103.6(8) ?
C7b''_2 N1b'_2 C1_2c . . . 65.9(7) 65.9(7) 65.9(7) ?
C7b''_2 N1b'_2 C2_2c . . . 37.7(7) 37.7(7) 37.7(7) ?
C7b''_2 N1b'_2 C1_2d . . . 65.3(8) 65.3(8) 65.3(8) ?
Na2''_2 N1b'_2 C1_2c . . . 162.2(8) 162.2(8) 162.2(8) ?
Na2''_2 N1b'_2 C2_2c . . . 132.8(7) 132.8(7) 132.8(7) ?
Na2''_2 N1b'_2 C1_2d . . . 162.3(9) 162.3(9) 162.3(9) ?
C1_2c N1b'_2 C2_2c . . . 31.6(4) 31.6(4) 31.6(4) ?
C1_2c N1b'_2 C1_2d . . . 0.8(5) 0.8(5) 0.8(5) ?
C2_2c N1b'_2 C1_2d . . . 31.2(6) 31.2(6) 31.2(6) ?
S1b'_2 N1b''_2 S1b''_2 . . . 2.7(3) 2.7(3) 2.7(3) ?
S1b'_2 N1b''_2 O1b''_2 . . . 33.4(4) 33.4(4) 33.4(4) ?
S1b'_2 N1b''_2 O3b'_2 . . . 130.3(9) 130.3(9) 130.3(9) ?
S1b'_2 N1b''_2 O3b''_2 . . . 136.6(10) 136.6(10) 136.6(10) ?
S1b'_2 N1b''_2 N1b'_2 . . . 41.2(10) 41.2(10) 41.2(10) ?
S1b'_2 N1b''_2 C7b'_2 . . . 90.3(11) 90.3(11) 90.3(11) ?
S1b'_2 N1b''_2 C7b''_2 . . . 108.5(12) 108.5(12) 108.5(12) ?
S1b'_2 N1b''_2 Na2''_2 . . . 108.8(8) 108.8(8) 108.8(8) ?
S1b'_2 N1b''_2 C2_2c . . . 69.9(5) 69.9(5) 69.9(5) ?
S1b'_2 N1b''_2 C2_2d . . . 71.9(7) 71.9(7) 71.9(7) ?
S1b''_2 N1b''_2 O1b''_2 . . . 31.6(5) 31.6(5) 31.6(5) ?
S1b''_2 N1b''_2 O3b'_2 . . . 131.4(11) 131.4(11) 131.4(11) ?
S1b''_2 N1b''_2 O3b''_2 . . . 139.0(12) 139.0(12) 139.0(12) ?
S1b''_2 N1b''_2 N1b'_2 . . . 39.5(10) 39.5(10) 39.5(10) ?
S1b''_2 N1b''_2 C7b'_2 . . . 92.0(12) 92.0(12) 92.0(12) ?
S1b''_2 N1b''_2 C7b''_2 . . . 111.1(14) 111.1(14) 111.1(14) ?
S1b''_2 N1b''_2 Na2''_2 . . . 106.5(9) 106.5(9) 106.5(9) ?
S1b''_2 N1b''_2 C2_2c . . . 72.4(7) 72.4(7) 72.4(7) ?
S1b''_2 N1b''_2 C2_2d . . . 74.6(8) 74.6(8) 74.6(8) ?
O1b''_2 N1b''_2 O3b'_2 . . . 112.8(9) 112.8(9) 112.8(9) ?
O1b''_2 N1b''_2 O3b''_2 . . . 136.9(9) 136.9(9) 136.9(9) ?
O1b''_2 N1b''_2 N1b'_2 . . . 8.0(10) 8.0(10) 8.0(10) ?
O1b''_2 N1b''_2 C7b'_2 . . . 86.0(11) 86.0(11) 86.0(11) ?
O1b''_2 N1b''_2 C7b''_2 . . . 121.4(13) 121.4(13) 121.4(13) ?
O1b''_2 N1b''_2 Na2''_2 . . . 76.9(6) 76.9(6) 76.9(6) ?
O1b''_2 N1b''_2 C2_2c . . . 84.7(7) 84.7(7) 84.7(7) ?
O1b''_2 N1b''_2 C2_2d . . . 90.4(9) 90.4(9) 90.4(9) ?
O3b'_2 N1b''_2 O3b''_2 . . . 29.6(7) 29.6(7) 29.6(7) ?
O3b'_2 N1b''_2 N1b'_2 . . . 106.6(15) 106.6(15) 106.6(15) ?
O3b'_2 N1b''_2 C7b'_2 . . . 41.8(9) 41.8(9) 41.8(9) ?
O3b'_2 N1b''_2 C7b''_2 . . . 48.4(11) 48.4(11) 48.4(11) ?
O3b'_2 N1b''_2 Na2''_2 . . . 75.1(7) 75.1(7) 75.1(7) ?
O3b'_2 N1b''_2 C2_2c . . . 72.7(8) 72.7(8) 72.7(8) ?
O3b'_2 N1b''_2 C2_2d . . . 75.6(10) 75.6(10) 75.6(10) ?
O3b''_2 N1b''_2 N1b'_2 . . . 132.6(16) 132.6(16) 132.6(16) ?
O3b''_2 N1b''_2 C7b'_2 . . . 51.9(11) 51.9(11) 51.9(11) ?
O3b''_2 N1b''_2 C7b''_2 . . . 29.4(10) 29.4(10) 29.4(10) ?
O3b''_2 N1b''_2 Na2''_2 . . . 98.7(8) 98.7(8) 98.7(8) ?
O3b''_2 N1b''_2 C2_2c . . . 66.8(8) 66.8(8) 66.8(8) ?
O3b''_2 N1b''_2 C2_2d . . . 65.5(8) 65.5(8) 65.5(8) ?
N1b'_2 N1b''_2 C7b'_2 . . . 83.7(16) 83.7(16) 83.7(16) ?
N1b'_2 N1b''_2 C7b''_2 . . . 121.7(19) 121.7(19) 121.7(19) ?
N1b'_2 N1b''_2 Na2''_2 . . . 69.8(13) 69.8(13) 69.8(13) ?
N1b'_2 N1b''_2 C2_2c . . . 87.3(14) 87.3(14) 87.3(14) ?
N1b'_2 N1b''_2 C2_2d . . . 93.7(15) 93.7(15) 93.7(15) ?
C7b'_2 N1b''_2 C7b''_2 . . . 40.8(13) 40.8(13) 40.8(13) ?
C7b'_2 N1b''_2 Na2''_2 . . . 98.9(13) 98.9(13) 98.9(13) ?
C7b'_2 N1b''_2 C2_2c . . . 35.8(10) 35.8(10) 35.8(10) ?
C7b'_2 N1b''_2 C2_2d . . . 41.8(13) 41.8(13) 41.8(13) ?
C7b''_2 N1b''_2 Na2''_2 . . . 123.5(13) 123.5(13) 123.5(13) ?
C7b''_2 N1b''_2 C2_2c . . . 39.3(10) 39.3(10) 39.3(10) ?
C7b''_2 N1b''_2 C2_2d . . . 36.6(11) 36.6(11) 36.6(11) ?
Na2''_2 N1b''_2 C2_2c . . . 132.6(10) 132.6(10) 132.6(10) ?
Na2''_2 N1b''_2 C2_2d . . . 140.0(12) 140.0(12) 140.0(12) ?
C2_2c N1b''_2 C2_2d . . . 8.0(11) 8.0(11) 8.0(11) ?
S1b_1 C7b_1 O3b_1 . . . 162.9(18) 157.0(18) 165.5(17) ?
S1b_1 C7b_1 N1b_1 . . . 39.6(10) 36.7(10) 43.3(10) ?
S1b_1 C7b_1 C1_1b . . . 43.2(5) 40.2(4) 46.5(5) ?
S1b_1 C7b_1 C2_1b . . . 77.0(9) 74.3(9) 80.3(10) ?
S1b_1 C7b_1 C3_1b . . . 100.9(8) 99.1(7) 104.0(9) ?
O3b_1 C7b_1 N1b_1 . . . 123(2) 114(2) 128(2) ?
O3b_1 C7b_1 C1_1b . . . 153.8(18) 151.8(17) 156.2(19) ?
O3b_1 C7b_1 C2_1b . . . 120.0(18) 118.3(19) 122(2) ?
O3b_1 C7b_1 C3_1b . . . 96.0(14) 95.1(15) 98.3(15) ?
N1b_1 C7b_1 C1_1b . . . 82.7(12) 76.7(11) 89.7(13) ?
N1b_1 C7b_1 C2_1b . . . 116.4(16) 111.0(15) 122.9(18) ?
N1b_1 C7b_1 C3_1b . . . 140.1(15) 136.4(14) 145.8(16) ?
C1_1b C7b_1 C2_1b . . . 33.9(7) 33.2(6) 34.4(7) ?
C1_1b C7b_1 C3_1b . . . 57.8(6) 56.5(6) 59.7(6) ?
C2_1b C7b_1 C3_1b . . . 24.0(6) 23.3(6) 25.4(7) ?
S1b_2 C7b_2 O3b_2 . . . 162.3(18) 160.4(17) 163.8(19) ?
S1b_2 C7b_2 N1b_2 . . . 37.6(9) 36.3(9) 38.3(10) ?
S1b_2 C7b_2 C1_2b . . . 43.4(5) 42.2(4) 45.1(5) ?
S1b_2 C7b_2 C2_2b . . . 75.4(9) 74.2(9) 77.3(9) ?
S1b_2 C7b_2 C3_2b . . . 100.3(8) 99.9(8) 100.7(8) ?
O3b_2 C7b_2 N1b_2 . . . 125(2) 124(2) 125(2) ?
O3b_2 C7b_2 C1_2b . . . 154.3(17) 151.1(19) 156.6(17) ?
O3b_2 C7b_2 C2_2b . . . 122.3(18) 118.9(19) 125.3(18) ?
O3b_2 C7b_2 C3_2b . . . 97.4(14) 95.5(15) 99.7(14) ?
N1b_2 C7b_2 C1_2b . . . 80.9(12) 79.2(11) 83.4(14) ?
N1b_2 C7b_2 C2_2b . . . 112.9(16) 110.5(15) 115.6(17) ?
N1b_2 C7b_2 C3_2b . . . 137.8(15) 136.1(13) 139.0(16) ?
C1_2b C7b_2 C2_2b . . . 32.0(7) 31.3(7) 32.5(7) ?
C1_2b C7b_2 C3_2b . . . 56.9(6) 55.6(7) 58.2(6) ?
C2_2b C7b_2 C3_2b . . . 24.9(7) 23.4(7) 25.7(7) ?
S1b'_2 C7b'_2 S1b''_2 . . . 9.6(2) 9.6(2) 9.6(2) ?
S1b'_2 C7b'_2 O3b'_2 . . . 157.9(11) 157.9(11) 157.9(11) ?
S1b'_2 C7b'_2 O3b''_2 . . . 149.1(10) 149.1(10) 149.1(10) ?
S1b'_2 C7b'_2 N1b'_2 . . . 37.3(6) 37.3(6) 37.3(6) ?
S1b'_2 C7b'_2 N1b''_2 . . . 62.4(10) 62.4(10) 62.4(10) ?
S1b'_2 C7b'_2 C7b''_2 . . . 112.2(16) 112.2(16) 112.2(16) ?
S1b'_2 C7b'_2 C1_2c . . . 44.2(3) 44.2(3) 44.2(3) ?
S1b'_2 C7b'_2 C2_2c . . . 75.8(7) 75.8(7) 75.8(7) ?
S1b'_2 C7b'_2 C3_2c . . . 101.2(5) 101.2(5) 101.2(5) ?
S1b'_2 C7b'_2 C1_2d . . . 43.6(5) 43.6(5) 43.6(5) ?
S1b'_2 C7b'_2 C2_2d . . . 78.4(9) 78.4(9) 78.4(9) ?
S1b''_2 C7b'_2 O3b'_2 . . . 149.5(12) 149.5(12) 149.5(12) ?
S1b''_2 C7b'_2 O3b''_2 . . . 143.4(11) 143.4(11) 143.4(11) ?
S1b''_2 C7b'_2 N1b'_2 . . . 30.1(6) 30.1(6) 30.1(6) ?
S1b''_2 C7b'_2 N1b''_2 . . . 53.0(9) 53.0(9) 53.0(9) ?
S1b''_2 C7b'_2 C7b''_2 . . . 110.3(17) 110.3(17) 110.3(17) ?
S1b''_2 C7b'_2 C1_2c . . . 52.2(4) 52.2(4) 52.2(4) ?
S1b''_2 C7b'_2 C2_2c . . . 83.5(8) 83.5(8) 83.5(8) ?
S1b''_2 C7b'_2 C3_2c . . . 108.9(6) 108.9(6) 108.9(6) ?
S1b''_2 C7b'_2 C1_2d . . . 51.6(6) 51.6(6) 51.6(6) ?
S1b''_2 C7b'_2 C2_2d . . . 85.2(10) 85.2(10) 85.2(10) ?
O3b'_2 C7b'_2 O3b''_2 . . . 38.5(9) 38.5(9) 38.5(9) ?
O3b'_2 C7b'_2 N1b'_2 . . . 120.7(13) 120.7(13) 120.7(13) ?
O3b'_2 C7b'_2 N1b''_2 . . . 100.9(14) 100.9(14) 100.9(14) ?
O3b'_2 C7b'_2 C7b''_2 . . . 78.2(17) 78.2(17) 78.2(17) ?
O3b'_2 C7b'_2 C1_2c . . . 157.9(12) 157.9(12) 157.9(12) ?
O3b'_2 C7b'_2 C2_2c . . . 126.3(13) 126.3(13) 126.3(13) ?
O3b'_2 C7b'_2 C3_2c . . . 100.8(10) 100.8(10) 100.8(10) ?
O3b'_2 C7b'_2 C1_2d . . . 158.4(12) 158.4(12) 158.4(12) ?
O3b'_2 C7b'_2 C2_2d . . . 123.1(13) 123.1(13) 123.1(13) ?
O3b''_2 C7b'_2 N1b'_2 . . . 136.1(13) 136.1(13) 136.1(13) ?
O3b''_2 C7b'_2 N1b''_2 . . . 95.9(13) 95.9(13) 95.9(13) ?
O3b''_2 C7b'_2 C7b''_2 . . . 39.8(15) 39.8(15) 39.8(15) ?
O3b''_2 C7b'_2 C1_2c . . . 125.9(10) 125.9(10) 125.9(10) ?
O3b''_2 C7b'_2 C2_2c . . . 98.8(11) 98.8(11) 98.8(11) ?
O3b''_2 C7b'_2 C3_2c . . . 77.1(9) 77.1(9) 77.1(9) ?
O3b''_2 C7b'_2 C1_2d . . . 125.8(11) 125.8(11) 125.8(11) ?
O3b''_2 C7b'_2 C2_2d . . . 92.1(12) 92.1(12) 92.1(12) ?
N1b'_2 C7b'_2 N1b''_2 . . . 42.9(11) 42.9(11) 42.9(11) ?
N1b'_2 C7b'_2 C7b''_2 . . . 124(2) 124(2) 124(2) ?
N1b'_2 C7b'_2 C1_2c . . . 81.4(8) 81.4(8) 81.4(8) ?
N1b'_2 C7b'_2 C2_2c . . . 113.0(11) 113.0(11) 113.0(11) ?
N1b'_2 C7b'_2 C3_2c . . . 138.5(9) 138.5(9) 138.5(9) ?
N1b'_2 C7b'_2 C1_2d . . . 80.9(9) 80.9(9) 80.9(9) ?
N1b'_2 C7b'_2 C2_2d . . . 115.3(12) 115.3(12) 115.3(12) ?
N1b''_2 C7b'_2 C7b''_2 . . . 84(2) 84(2) 84(2) ?
N1b''_2 C7b'_2 C1_2c . . . 96.0(11) 96.0(11) 96.0(11) ?
N1b''_2 C7b'_2 C2_2c . . . 118.2(16) 118.2(16) 118.2(16) ?
N1b''_2 C7b'_2 C3_2c . . . 133.4(14) 133.4(14) 133.4(14) ?
N1b''_2 C7b'_2 C1_2d . . . 95.1(12) 95.1(12) 95.1(12) ?
N1b''_2 C7b'_2 C2_2d . . . 113.3(19) 113.3(19) 113.3(19) ?
C7b''_2 C7b'_2 C1_2c . . . 89.5(16) 89.5(16) 89.5(16) ?
C7b''_2 C7b'_2 C2_2c . . . 71.2(17) 71.2(17) 71.2(17) ?
C7b''_2 C7b'_2 C3_2c . . . 60.6(17) 60.6(17) 60.6(17) ?
C7b''_2 C7b'_2 C1_2d . . . 89.2(16) 89.2(16) 89.2(16) ?
C7b''_2 C7b'_2 C2_2d . . . 62.4(19) 62.4(19) 62.4(19) ?
C1_2c C7b'_2 C2_2c . . . 31.6(6) 31.6(6) 31.6(6) ?
C1_2c C7b'_2 C3_2c . . . 57.1(4) 57.1(4) 57.1(4) ?
C1_2c C7b'_2 C1_2d . . . 0.9(6) 0.9(6) 0.9(6) ?
C1_2c C7b'_2 C2_2d . . . 35.5(7) 35.5(7) 35.5(7) ?
C2_2c C7b'_2 C3_2c . . . 25.5(6) 25.5(6) 25.5(6) ?
C2_2c C7b'_2 C1_2d . . . 32.1(7) 32.1(7) 32.1(7) ?
C2_2c C7b'_2 C2_2d . . . 9.1(14) 9.1(14) 9.1(14) ?
C3_2c C7b'_2 C1_2d . . . 57.6(6) 57.6(6) 57.6(6) ?
C3_2c C7b'_2 C2_2d . . . 24.5(11) 24.5(11) 24.5(11) ?
C1_2d C7b'_2 C2_2d . . . 35.8(8) 35.8(8) 35.8(8) ?
S1b''_2 C7b''_2 O3b'_2 . . . 105.6(14) 105.6(14) 105.6(14) ?
S1b''_2 C7b''_2 O3b''_2 . . . 149(2) 149(2) 149(2) ?
S1b''_2 C7b''_2 N1b'_2 . . . 24.8(4) 24.8(4) 24.8(4) ?
S1b''_2 C7b''_2 N1b''_2 . . . 37.1(8) 37.1(8) 37.1(8) ?
S1b''_2 C7b''_2 C7b'_2 . . . 49.3(14) 49.3(14) 49.3(14) ?
S1b''_2 C7b''_2 C1_2c . . . 46.3(4) 46.3(4) 46.3(4) ?
S1b''_2 C7b''_2 C2_2c . . . 68.4(9) 68.4(9) 68.4(9) ?
S1b''_2 C7b''_2 C3_2c . . . 104.3(8) 104.3(8) 104.3(8) ?
S1b''_2 C7b''_2 H1c3_2c . . . 126.43 126.43 126.43 ?
S1b''_2 C7b''_2 C1_2d . . . 45.5(5) 45.5(5) 45.5(5) ?
S1b''_2 C7b''_2 C2_2d . . . 75.3(11) 75.3(11) 75.3(11) ?
O3b'_2 C7b''_2 O3b''_2 . . . 47.7(13) 47.7(13) 47.7(13) ?
O3b'_2 C7b''_2 N1b'_2 . . . 81.6(13) 81.6(13) 81.6(13) ?
O3b'_2 C7b''_2 N1b''_2 . . . 83.2(16) 83.2(16) 83.2(16) ?
O3b'_2 C7b''_2 C7b'_2 . . . 61.9(16) 61.9(16) 61.9(16) ?
O3b'_2 C7b''_2 C1_2c . . . 128.6(13) 128.6(13) 128.6(13) ?
O3b'_2 C7b''_2 C2_2c . . . 118.0(17) 118.0(17) 118.0(17) ?
O3b'_2 C7b''_2 C3_2c . . . 111.8(14) 111.8(14) 111.8(14) ?
O3b'_2 C7b''_2 H1c3_2c . . . 95.44 95.44 95.44 ?
O3b'_2 C7b''_2 C1_2d . . . 128.6(14) 128.6(14) 128.6(14) ?
O3b'_2 C7b''_2 C2_2d . . . 129(2) 129(2) 129(2) ?
O3b''_2 C7b''_2 N1b'_2 . . . 124(2) 124(2) 124(2) ?
O3b''_2 C7b''_2 N1b''_2 . . . 114(2) 114(2) 114(2) ?
O3b''_2 C7b''_2 C7b'_2 . . . 109(2) 109(2) 109(2) ?
O3b''_2 C7b''_2 C1_2c . . . 159.1(18) 159.1(18) 159.1(18) ?
O3b''_2 C7b''_2 C2_2c . . . 134(2) 134(2) 134(2) ?
O3b''_2 C7b''_2 C3_2c . . . 101.7(17) 101.7(17) 101.7(17) ?
O3b''_2 C7b''_2 H1c3_2c . . . 78.18 78.18 78.18 ?
O3b''_2 C7b''_2 C1_2d . . . 159.9(19) 159.9(19) 159.9(19) ?
O3b''_2 C7b''_2 C2_2d . . . 132(2) 132(2) 132(2) ?
N1b'_2 C7b''_2 N1b''_2 . . . 23.4(9) 23.4(9) 23.4(9) ?
N1b'_2 C7b''_2 C7b'_2 . . . 34.3(14) 34.3(14) 34.3(14) ?
N1b'_2 C7b''_2 C1_2c . . . 67.5(7) 67.5(7) 67.5(7) ?
N1b'_2 C7b''_2 C2_2c . . . 85.0(11) 85.0(11) 85.0(11) ?
N1b'_2 C7b''_2 C3_2c . . . 120.1(10) 120.1(10) 120.1(10) ?
N1b'_2 C7b''_2 H1c3_2c . . . 136.75 136.75 136.75 ?
N1b'_2 C7b''_2 C1_2d . . . 66.8(8) 66.8(8) 66.8(8) ?
N1b'_2 C7b''_2 C2_2d . . . 95.1(13) 95.1(13) 95.1(13) ?
N1b''_2 C7b''_2 C7b'_2 . . . 54.7(17) 54.7(17) 54.7(17) ?
N1b''_2 C7b''_2 C1_2c . . . 83.3(11) 83.3(11) 83.3(11) ?
N1b''_2 C7b''_2 C2_2c . . . 104.9(15) 104.9(15) 104.9(15) ?
N1b''_2 C7b''_2 C3_2c . . . 141.0(14) 141.0(14) 141.0(14) ?
N1b''_2 C7b''_2 H1c3_2c . . . 160.16 160.16 160.16 ?
N1b''_2 C7b''_2 C1_2d . . . 82.5(12) 82.5(12) 82.5(12) ?
N1b''_2 C7b''_2 C2_2d . . . 112.3(16) 112.3(16) 112.3(16) ?
C7b'_2 C7b''_2 C1_2c . . . 69.9(14) 69.9(14) 69.9(14) ?
C7b'_2 C7b''_2 C2_2c . . . 73.7(16) 73.7(16) 73.7(16) ?
C7b'_2 C7b''_2 C3_2c . . . 99.5(18) 99.5(18) 99.5(18) ?
C7b'_2 C7b''_2 H1c3_2c . . . 107.27 107.27 107.27 ?
C7b'_2 C7b''_2 C1_2d . . . 69.6(15) 69.6(15) 69.6(15) ?
C7b'_2 C7b''_2 C2_2d . . . 87(2) 87(2) 87(2) ?
C1_2c C7b''_2 C2_2c . . . 25.2(8) 25.2(8) 25.2(8) ?
C1_2c C7b''_2 C3_2c . . . 58.9(6) 58.9(6) 58.9(6) ?
C1_2c C7b''_2 H1c3_2c . . . 82.16 82.16 82.16 ?
C1_2c C7b''_2 C1_2d . . . 0.8(5) 0.8(5) 0.8(5) ?
C1_2c C7b''_2 C2_2d . . . 29.1(9) 29.1(9) 29.1(9) ?
C2_2c C7b''_2 C3_2c . . . 36.0(8) 36.0(8) 36.0(8) ?
C2_2c C7b''_2 H1c3_2c . . . 58.21 58.21 58.21 ?
C2_2c C7b''_2 C1_2d . . . 26.0(9) 26.0(9) 26.0(9) ?
C2_2c C7b''_2 C2_2d . . . 13.8(14) 13.8(14) 13.8(14) ?
C3_2c C7b''_2 H1c3_2c . . . 23.48 23.48 23.48 ?
C3_2c C7b''_2 C1_2d . . . 59.7(7) 59.7(7) 59.7(7) ?
C3_2c C7b''_2 C2_2d . . . 30.4(11) 30.4(11) 30.4(11) ?
H1c3_2c C7b''_2 C1_2d . . . 82.99 82.99 82.99 ?
H1c3_2c C7b''_2 C2_2d . . . 53.84 53.84 53.84 ?
C1_2d C7b''_2 C2_2d . . . 29.9(10) 29.9(10) 29.9(10) ?
Na6_1 O28w_1 Na2_1 . . . 122.6(10) 120.3(10) 124.9(10) ?
Na16_1 O28w_1 Na14_1 . . . 102.9(6) 102.9(6) 102.9(6) ?
Na6_2 O28w_2 Na2_2 . . . 115.4(10) 94.7(9) 126.0(10) ?
Na16'_2 O28w_2 Na14''_2 . . . 99.2(6) 99.2(6) 99.2(6) ?
O28w''_1 O28w'_1 Na2'_2 . . 1_5455 52.3(16) 52.3(16) 52.3(16) ?
O28w''_1 O28w'_1 Na2''_2 . . 1_5455 90.3(17) 90.3(17) 90.3(17) ?
Na2'_2 O28w'_1 Na2''_2 1_5455 . 1_5455 40.2(5) 40.2(5) 40.2(5) ?
O28w'_1 O28w''_1 Na6_1 . . . 115.7(19) 115.7(19) 115.7(19) ?
O28w'_1 O28w''_1 Na2'_2 . . 1_5455 109.4(19) 109.4(19) 109.4(19) ?
O28w'_1 O28w''_1 Na2''_2 . . 1_5455 70.4(17) 70.4(17) 70.4(17) ?
Na6_1 O28w''_1 Na2'_2 . . 1_5455 116.9(9) 116.9(9) 116.9(9) ?
Na6_1 O28w''_1 Na2''_2 . . 1_5455 150.8(9) 150.8(9) 150.8(9) ?
Na2'_2 O28w''_1 Na2''_2 1_5455 . 1_5455 41.5(5) 41.5(5) 41.5(5) ?
Na6_2 O18w_1 Na2_1 1_5455 . . 124.6(11) 121.1(11) 128.1(12) ?
Na6_2 O18w_1 Na2_2 1_5455 . 1_5455 78.8(8) 69.7(6) 93.2(9) ?
Na6_1 O18w_2 Na2_2 . . . 134.0(11) 124.6(11) 151.6(10) ?
O18w''_1 O18w'_1 Na16'_2 . . 1_5455 101.7(18) 101.7(18) 101.7(18) ?
O18w''_1 O18w'_1 Na16''_2 . . 1_5455 123(2) 123(2) 123(2) ?
O18w''_1 O18w'_1 Na14'_2 . . 1_5455 58.3(16) 58.3(16) 58.3(16) ?
Na16'_2 O18w'_1 Na16''_2 1_5455 . 1_5455 21.7(6) 21.7(6) 21.7(6) ?
Na16'_2 O18w'_1 Na14'_2 1_5455 . 1_5455 112.3(7) 112.3(7) 112.3(7) ?
Na16''_2 O18w'_1 Na14'_2 1_5455 . 1_5455 123.2(9) 123.2(9) 123.2(9) ?
O3b'_2 O18w''_1 O18w'_1 1_5455 . . 176.5(17) 176.5(17) 176.5(17) ?
O3b'_2 O18w''_1 Na2''_2 1_5455 . 1_5455 74.3(6) 74.3(6) 74.3(6) ?
O3b'_2 O18w''_1 Na16''_2 1_5455 . 1_5455 138.0(8) 138.0(8) 138.0(8) ?
O3b'_2 O18w''_1 Na14'_2 1_5455 . 1_5455 73.0(6) 73.0(6) 73.0(6) ?
O18w'_1 O18w''_1 Na2''_2 . . 1_5455 108.8(18) 108.8(18) 108.8(18) ?
O18w'_1 O18w''_1 Na16''_2 . . 1_5455 42.0(16) 42.0(16) 42.0(16) ?
O18w'_1 O18w''_1 Na14'_2 . . 1_5455 103.7(18) 103.7(18) 103.7(18) ?
Na2''_2 O18w''_1 Na16''_2 1_5455 . 1_5455 87.8(6) 87.8(6) 87.8(6) ?
Na2''_2 O18w''_1 Na14'_2 1_5455 . 1_5455 147.1(7) 147.1(7) 147.1(7) ?
Na16''_2 O18w''_1 Na14'_2 1_5455 . 1_5455 114.4(6) 114.4(6) 114.4(6) ?
O19w''_2 O19w'_2 Na2'_2 . . . 47.9(18) 47.9(18) 47.9(18) ?
O19w''_2 O19w'_2 Na2''_2 . . . 87(2) 87(2) 87(2) ?
O19w''_2 O19w'_2 Na16_1 . . . 89(2) 89(2) 89(2) ?
Na2'_2 O19w'_2 Na2''_2 . . . 38.9(5) 38.9(5) 38.9(5) ?
Na2'_2 O19w'_2 Na16_1 . . . 114.9(7) 114.9(7) 114.9(7) ?
Na2''_2 O19w'_2 Na16_1 . . . 127.7(9) 127.7(9) 127.7(9) ?
O19w'_2 O19w''_2 Na2'_2 . . . 115(2) 115(2) 115(2) ?
O19w'_2 O19w''_2 Na2''_2 . . . 75(2) 75(2) 75(2) ?
O19w'_2 O19w''_2 Na16_1 . . . 72.8(19) 72.8(19) 72.8(19) ?
Na2'_2 O19w''_2 Na2''_2 . . . 40.2(5) 40.2(5) 40.2(5) ?
Na2'_2 O19w''_2 Na16_1 . . . 128.7(10) 128.7(10) 128.7(10) ?
Na2''_2 O19w''_2 Na16_1 . . . 119.3(9) 119.3(9) 119.3(9) ?
O24w''_2 O24w'_2 Na14'_2 . . . 44.5(15) 44.5(15) 44.5(15) ?
O24w''_2 O24w'_2 Na14''_2 . . . 147(2) 147(2) 147(2) ?
Na14'_2 O24w'_2 Na14''_2 . . . 103.1(9) 103.1(9) 103.1(9) ?
O24w'_2 O24w''_2 Na14'_2 . . . 116(2) 116(2) 116(2) ?
O24w'_2 O24w''_2 Na14''_2 . . . 20.9(14) 20.9(14) 20.9(14) ?
O24w'_2 O24w''_2 H1c4_11 . . 1_4555 102.91 102.91 102.91 ?
Na14'_2 O24w''_2 Na14''_2 . . . 95.0(9) 95.0(9) 95.0(9) ?
Na14'_2 O24w''_2 H1c4_11 . . 1_4555 139.32 139.32 139.32 ?
Na14''_2 O24w''_2 H1c4_11 . . 1_4555 123.65 123.65 123.65 ?
Na6_1 O23w_1 H1c3_1a . . . 145.26 124.15 161.43 ?
Na6_1 O23w_1 Na6_21 . . 1_5455 98.4(10) 98.1(10) 98.6(10) ?
Na6_1 O23w_1 Na16_21 . . 1_5455 85.9(8) 85.9(8) 85.9(8) ?
H1c3_1a O23w_1 Na6_21 . . 1_5455 82.15 80.84 83.46 ?
H1c3_1a O23w_1 Na16_21 . . 1_5455 149.7 149.7 149.7 ?
Na6_2 O23w_2 Na6_11 . . 1_4555 101.3(9) 100.1(9) 102.5(9) ?
Na6_2 O23w_2 Na16'_1 . . 1_4555 93.5(14) 93.5(14) 93.5(14) ?
Na6_2 O23w_2 Na16''1 . . 1_4555 88.9(14) 88.9(14) 88.9(14) ?
Na16'_1 O23w_2 Na16''1 1_4555 . 1_4555 24.5(6) 24.5(6) 24.5(6) ?
O28w_1 Na6_1 O18w_2 . . . 97.8(6) 91.0(6) 104.6(7) ?
O28w_1 Na6_1 O24w_1 . . . 99.3(8) 91.4(8) 107.3(7) ?
O28w_1 Na6_1 O23w_1 . . . 85.0(10) 84.7(10) 85.3(9) ?
O28w_1 Na6_1 O1b_11 . . . 170.1(9) 170.1(9) 170.1(9) ?
O28w_1 Na6_1 O1b'_11 . . . 159.3(8) 159.3(8) 159.3(8) ?
O28w_1 Na6_1 O2b_11 . . 1_5455 83.1(7) 83.1(7) 83.1(7) ?
O28w_1 Na6_1 O2b''_1 . . . 155.9(9) 155.9(9) 155.9(9) ?
O28w_1 Na6_1 O23w_21 . . 1_5455 87.9(10) 87.9(10) 87.9(10) ?
O28w''_1 Na6_1 O18w_2 . . . 93.4(7) 93.4(7) 93.4(7) ?
O28w''_1 Na6_1 O24w_1 . . . 92.4(7) 92.4(7) 92.4(7) ?
O28w''_1 Na6_1 O23w_1 . . . 84.0(9) 84.0(9) 84.0(9) ?
O28w''_1 Na6_1 O2b_11 . . 1_5455 69.0(7) 69.0(7) 69.0(7) ?
O28w''_1 Na6_1 O23w_21 . . 1_5455 162.3(11) 162.3(11) 162.3(11) ?
O18w_2 Na6_1 O24w_1 . . . 91.7(8) 85.8(8) 96.0(8) ?
O18w_2 Na6_1 O23w_1 . . . 86.1(10) 82.7(9) 89.2(10) ?
O18w_2 Na6_1 O1b_11 . . . 67.1(6) 46.3(6) 87.8(7) ?
O18w_2 Na6_1 O1b'_11 . . . 88.0(8) 88.0(8) 88.0(8) ?
O18w_2 Na6_1 O2b_11 . . 1_5455 162.8(8) 160.3(8) 165.3(8) ?
O18w_2 Na6_1 O2b''_1 . . . 89.1(9) 89.1(9) 89.1(9) ?
O18w_2 Na6_1 O23w_21 . . 1_5455 129.9(11) 95.8(10) 164.1(12) ?
O24w_1 Na6_1 O23w_1 . . . 170.0(10) 164.6(10) 174.3(10) ?
O24w_1 Na6_1 O1b_11 . . . 69.8(7) 60.6(6) 78.9(7) ?
O24w_1 Na6_1 O1b'_11 . . . 87.2(8) 87.2(8) 87.2(8) ?
O24w_1 Na6_1 O2b_11 . . 1_5455 89.8(7) 86.1(8) 93.5(7) ?
O24w_1 Na6_1 O2b''_1 . . . 90.5(9) 90.5(9) 90.5(9) ?
O24w_1 Na6_1 O23w_21 . . 1_5455 103.0(10) 102.7(11) 103.3(10) ?
O23w_1 Na6_1 O1b_11 . . . 110.4(9) 104.9(9) 115.9(8) ?
O23w_1 Na6_1 O1b'_11 . . . 78.4(8) 78.4(8) 78.4(8) ?
O23w_1 Na6_1 O2b_11 . . 1_5455 89.4(8) 78.9(7) 100.0(9) ?
O23w_1 Na6_1 O2b''_1 . . . 75.0(9) 75.0(9) 75.0(9) ?
O23w_1 Na6_1 O23w_21 . . 1_5455 81.5(10) 81.4(11) 81.6(10) ?
O1b_11 Na6_1 O2b_11 . . 1_5455 140.0(7) 140.0(7) 140.0(7) ?
O1b_11 Na6_1 O23w_21 . . 1_5455 81.6(9) 67.2(9) 96.0(10) ?
O1b'_11 Na6_1 O2b_11 . . 1_5455 81.3(7) 81.3(7) 81.3(7) ?
O1b'_11 Na6_1 O2b''_1 . . . 3.5(8) 3.5(8) 3.5(8) ?
O2b_11 Na6_1 O2b''_1 1_5455 . . 79.6(8) 79.6(8) 79.6(8) ?
O2b_11 Na6_1 O23w_21 1_5455 . 1_5455 103.5(10) 103.5(10) 103.5(10) ?
O28w_2 Na6_2 O18w_1 . . 1_5655 96.6(7) 83.2(5) 104.0(6) ?
O28w_2 Na6_2 O24w_2 . . . 96.1(7) 87.9(7) 103.3(7) ?
O28w_2 Na6_2 O23w_2 . . . 87.0(10) 80.1(9) 94.6(11) ?
O28w_2 Na6_2 O1b_21 . . 1_4555 161.2(8) 155.9(6) 168.1(11) ?
O28w_2 Na6_2 O2b_21 . . 1_4455 71.5(6) 51.2(4) 84.3(8) ?
O28w_2 Na6_2 O23w_11 . . 1_4555 125.6(10) 99.4(9) 151.7(10) ?
O18w_1 Na6_2 O24w_2 1_5655 . . 97.0(8) 87.9(7) 103.3(7) ?
O18w_1 Na6_2 O23w_2 1_5655 . . 85.1(10) 80.9(9) 89.0(11) ?
O18w_1 Na6_2 O1b_21 1_5655 . 1_4555 74.5(7) 52.4(5) 86.6(9) ?
O18w_1 Na6_2 O2b_21 1_5655 . 1_4455 157.5(8) 134.2(6) 177.0(8) ?
O18w_1 Na6_2 O23w_11 1_5655 . 1_4555 124.6(10) 90.8(10) 158.5(10) ?
O24w_2 Na6_2 O23w_2 . . . 169.6(11) 163.5(12) 173.1(10) ?
O24w_2 Na6_2 O1b_21 . . 1_4555 80.7(7) 74.3(6) 88.8(9) ?
O24w_2 Na6_2 O2b_21 . . 1_4455 87.7(7) 74.9(6) 96.7(10) ?
O24w_2 Na6_2 O23w_11 . . 1_4555 99.7(10) 98.1(10) 101.2(10) ?
O23w_2 Na6_2 O1b_21 . . 1_4555 95.3(9) 77.6(11) 108.1(8) ?
O23w_2 Na6_2 O2b_21 . . 1_4455 88.6(8) 73.0(11) 97.5(7) ?
O23w_2 Na6_2 O23w_11 . . 1_4555 77.6(10) 77.1(10) 78.1(9) ?
O1b_21 Na6_2 O2b_21 1_4555 . 1_4455 115.4(7) 84.7(8) 137.0(6) ?
O1b_21 Na6_2 O23w_11 1_4555 . 1_4555 72.5(9) 47.1(8) 97.9(9) ?
O2b_21 Na6_2 O23w_11 1_4455 . 1_4555 70.2(9) 53.8(8) 86.5(10) ?
O3a_1 Na2_1 O3a_2 . . 1_5455 172.1(11) 169.5(11) 174.7(11) ?
O3a_1 Na2_1 O3b_1 . . . 98.0(10) 88.4(10) 107.5(10) ?
O3a_1 Na2_1 O3b_2 . . 1_5455 88.9(9) 84.7(9) 93.1(10) ?
O3a_1 Na2_1 O28w_1 . . . 91.8(10) 87.5(9) 96.0(10) ?
O3a_1 Na2_1 O18w_1 . . . 89.0(9) 88.7(9) 89.4(10) ?
O3a_2 Na2_1 O3b_1 1_5455 . . 84.8(9) 82.5(9) 87.2(9) ?
O3a_2 Na2_1 O3b_2 1_5455 . 1_5455 88.3(9) 85.1(9) 91.5(10) ?
O3a_2 Na2_1 O28w_1 1_5455 . . 88.9(10) 87.2(10) 90.5(10) ?
O3a_2 Na2_1 O18w_1 1_5455 . . 90.7(8) 87.4(8) 94.0(8) ?
O3b_1 Na2_1 O3b_2 . . 1_5455 171.7(13) 167.0(12) 176.3(13) ?
O3b_1 Na2_1 O28w_1 . . . 87.8(11) 83.5(10) 92.2(11) ?
O3b_1 Na2_1 O18w_1 . . . 90.4(9) 87.5(9) 93.4(8) ?
O3b_2 Na2_1 O28w_1 1_5455 . . 88.5(10) 84.3(10) 92.7(10) ?
O3b_2 Na2_1 O18w_1 1_5455 . . 93.7(10) 91.4(9) 95.9(10) ?
O28w_1 Na2_1 O18w_1 . . . 174.4(12) 174.1(12) 174.6(13) ?
O3a_1 Na2_2 O3a_2 . . . 158.5(12) 128.6(11) 179.0(14) ?
O3a_1 Na2_2 O3b_1 . . . 81.2(9) 57.2(5) 100.5(10) ?
O3a_1 Na2_2 O3b_2 . . . 75.5(9) 56.4(7) 91.9(11) ?
O3a_1 Na2_2 O28w_2 . . . 79.4(10) 69.7(9) 86.7(11) ?
O3a_1 Na2_2 O18w_1 . . 1_5655 125.4(10) 116.0(9) 136.1(11) ?
O3a_1 Na2_2 O18w_2 . . . 77.5(8) 60.2(7) 96.0(10) ?
O3a_2 Na2_2 O3b_1 . . . 84.3(10) 71.6(8) 93.1(11) ?
O3a_2 Na2_2 O3b_2 . . . 118.1(12) 89.1(11) 172.7(14) ?
O3a_2 Na2_2 O28w_2 . . . 90.9(11) 89.8(11) 93.0(11) ?
O3a_2 Na2_2 O18w_1 . . 1_5655 65.0(8) 51.9(6) 86.7(10) ?
O3a_2 Na2_2 O18w_2 . . . 94.3(11) 84.3(10) 112.2(12) ?
O3b_1 Na2_2 O3b_2 . . . 156.1(13) 113.7(10) 177.8(15) ?
O3b_1 Na2_2 O28w_2 . . . 83.0(10) 70.4(9) 89.3(11) ?
O3b_1 Na2_2 O18w_1 . . 1_5655 134.6(9) 125.2(9) 148.8(9) ?
O3b_1 Na2_2 O18w_2 . . . 75.5(9) 42.4(6) 92.5(11) ?
O3b_2 Na2_2 O28w_2 . . . 88.4(12) 87.6(12) 90.1(12) ?
O3b_2 Na2_2 O18w_1 . . 1_5655 63.7(8) 51.4(7) 86.5(11) ?
O3b_2 Na2_2 O18w_2 . . . 93.4(10) 88.2(10) 100.9(10) ?
O28w_2 Na2_2 O18w_1 . . 1_5655 68.5(8) 58.0(7) 87.8(10) ?
O28w_2 Na2_2 O18w_2 . . . 148.2(13) 110.0(12) 176.9(14) ?
O18w_1 Na2_2 O18w_2 1_5655 . . 138.0(11) 119.0(10) 160.8(14) ?
N1a_2 Na2'_2 O1b''_2 . . . 164.9(6) 164.9(6) 164.9(6) ?
N1a_2 Na2'_2 O28w'_1 . . 1_5655 92.8(8) 92.8(8) 92.8(8) ?
N1a_2 Na2'_2 O28w''_1 . . 1_5655 84.3(7) 84.3(7) 84.3(7) ?
N1a_2 Na2'_2 O19w'_2 . . . 94.3(6) 94.3(6) 94.3(6) ?
N1a_2 Na2'_2 O19w''_2 . . . 91.6(8) 91.6(8) 91.6(8) ?
N1a_2 Na2'_2 Na2''_2 . . . 95.7(7) 95.7(7) 95.7(7) ?
O1b''_2 Na2'_2 O28w'_1 . . 1_5655 81.3(7) 81.3(7) 81.3(7) ?
O1b''_2 Na2'_2 O28w''_1 . . 1_5655 86.0(6) 86.0(6) 86.0(6) ?
O1b''_2 Na2'_2 O19w'_2 . . . 99.7(5) 99.7(5) 99.7(5) ?
O1b''_2 Na2'_2 O19w''_2 . . . 100.1(7) 100.1(7) 100.1(7) ?
O1b''_2 Na2'_2 Na2''_2 . . . 94.4(6) 94.4(6) 94.4(6) ?
O28w'_1 Na2'_2 O28w''_1 1_5655 . 1_5655 18.3(7) 18.3(7) 18.3(7) ?
O28w'_1 Na2'_2 O19w'_2 1_5655 . . 135.5(6) 135.5(6) 135.5(6) ?
O28w'_1 Na2'_2 O19w''_2 1_5655 . . 152.5(8) 152.5(8) 152.5(8) ?
O28w'_1 Na2'_2 Na2''_2 1_5655 . . 65.5(7) 65.5(7) 65.5(7) ?
O28w''_1 Na2'_2 O19w'_2 1_5655 . . 152.2(7) 152.2(7) 152.2(7) ?
O28w''_1 Na2'_2 O19w''_2 1_5655 . . 168.3(9) 168.3(9) 168.3(9) ?
O28w''_1 Na2'_2 Na2''_2 1_5655 . . 82.5(9) 82.5(9) 82.5(9) ?
O19w'_2 Na2'_2 O19w''_2 . . . 17.0(8) 17.0(8) 17.0(8) ?
O19w'_2 Na2'_2 Na2''_2 . . . 70.0(8) 70.0(8) 70.0(8) ?
O19w''_2 Na2'_2 Na2''_2 . . . 87.0(9) 87.0(9) 87.0(9) ?
O3a_2 Na2''_2 N1b'_2 . . . 169.2(9) 169.2(9) 169.2(9) ?
O3a_2 Na2''_2 N1b''_2 . . . 149.8(8) 149.8(8) 149.8(8) ?
O3a_2 Na2''_2 O28w'_1 . . 1_5655 98.9(9) 98.9(9) 98.9(9) ?
O3a_2 Na2''_2 O28w''_1 . . 1_5655 95.0(8) 95.0(8) 95.0(8) ?
O3a_2 Na2''_2 O18w''_1 . . 1_5655 86.2(6) 86.2(6) 86.2(6) ?
O3a_2 Na2''_2 O19w'_2 . . . 89.7(7) 89.7(7) 89.7(7) ?
O3a_2 Na2''_2 O19w''_2 . . . 91.9(8) 91.9(8) 91.9(8) ?
O3a_2 Na2''_2 Na2'_2 . . . 99.6(8) 99.6(8) 99.6(8) ?
N1b'_2 Na2''_2 N1b''_2 . . . 22.3(5) 22.3(5) 22.3(5) ?
N1b'_2 Na2''_2 O28w'_1 . . 1_5655 91.7(9) 91.7(9) 91.7(9) ?
N1b'_2 Na2''_2 O28w''_1 . . 1_5655 94.4(7) 94.4(7) 94.4(7) ?
N1b'_2 Na2''_2 O18w''_1 . . 1_5655 97.9(7) 97.9(7) 97.9(7) ?
N1b'_2 Na2''_2 O19w'_2 . . . 80.4(6) 80.4(6) 80.4(6) ?
N1b'_2 Na2''_2 O19w''_2 . . . 80.0(7) 80.0(7) 80.0(7) ?
N1b'_2 Na2''_2 Na2'_2 . . . 81.4(6) 81.4(6) 81.4(6) ?
N1b''_2 Na2''_2 O28w'_1 . . 1_5655 108.4(9) 108.4(9) 108.4(9) ?
N1b''_2 Na2''_2 O28w''_1 . . 1_5655 115.0(8) 115.0(8) 115.0(8) ?
N1b''_2 Na2''_2 O18w''_1 . . 1_5655 86.7(7) 86.7(7) 86.7(7) ?
N1b''_2 Na2''_2 O19w'_2 . . . 75.4(7) 75.4(7) 75.4(7) ?
N1b''_2 Na2''_2 O19w''_2 . . . 82.0(8) 82.0(8) 82.0(8) ?
N1b''_2 Na2''_2 Na2'_2 . . . 100.1(7) 100.1(7) 100.1(7) ?
O28w'_1 Na2''_2 O28w''_1 1_5655 . 1_5655 19.3(6) 19.3(6) 19.3(6) ?
O28w'_1 Na2''_2 O18w''_1 1_5655 . 1_5655 78.5(7) 78.5(7) 78.5(7) ?
O28w'_1 Na2''_2 O19w'_2 1_5655 . . 145.2(8) 145.2(8) 145.2(8) ?
O28w'_1 Na2''_2 O19w''_2 1_5655 . . 127.0(8) 127.0(8) 127.0(8) ?
O28w'_1 Na2''_2 Na2'_2 1_5655 . . 74.2(7) 74.2(7) 74.2(7) ?
O28w''_1 Na2''_2 O18w''_1 1_5655 . 1_5655 97.1(8) 97.1(8) 97.1(8) ?
O28w''_1 Na2''_2 O19w'_2 1_5655 . . 126.9(8) 126.9(8) 126.9(8) ?
O28w''_1 Na2''_2 O19w''_2 1_5655 . . 108.6(8) 108.6(8) 108.6(8) ?
O28w''_1 Na2''_2 Na2'_2 1_5655 . . 56.0(7) 56.0(7) 56.0(7) ?
O18w''_1 Na2''_2 O19w'_2 1_5655 . . 136.0(8) 136.0(8) 136.0(8) ?
O18w''_1 Na2''_2 O19w''_2 1_5655 . . 154.3(9) 154.3(9) 154.3(9) ?
O18w''_1 Na2''_2 Na2'_2 1_5655 . . 152.7(10) 152.7(10) 152.7(10) ?
O19w'_2 Na2''_2 O19w''_2 . . . 18.3(7) 18.3(7) 18.3(7) ?
O19w'_2 Na2''_2 Na2'_2 . . . 71.1(8) 71.1(8) 71.1(8) ?
O19w''_2 Na2''_2 Na2'_2 . . . 52.8(7) 52.8(7) 52.8(7) ?
O3a_2 Na16'_2 O2b_1 . . . 96.9(6) 96.9(6) 96.9(6) ?
O3a_2 Na16'_2 O28w_2 . . . 94.5(7) 94.5(7) 94.5(7) ?
O3a_2 Na16'_2 O18w'_1 . . 1_5655 80.5(6) 80.5(6) 80.5(6) ?
O3a_2 Na16'_2 Na16''_2 . . . 75.3(10) 75.3(10) 75.3(10) ?
O3a_2 Na16'_2 O23w_11 . . 1_4555 144.4(10) 144.4(10) 144.4(10) ?
O2b_1 Na16'_2 O28w_2 . . . 124.6(8) 124.6(8) 124.6(8) ?
O2b_1 Na16'_2 O18w'_1 . . 1_5655 150.3(6) 150.3(6) 150.3(6) ?
O2b_1 Na16'_2 Na16''_2 . . . 105.2(10) 105.2(10) 105.2(10) ?
O2b_1 Na16'_2 O23w_11 . . 1_4555 79.0(9) 79.0(9) 79.0(9) ?
O28w_2 Na16'_2 O18w'_1 . . 1_5655 85.0(5) 85.0(5) 85.0(5) ?
O28w_2 Na16'_2 Na16''_2 . . . 130.1(10) 130.1(10) 130.1(10) ?
O28w_2 Na16'_2 O23w_11 . . 1_4555 117.2(9) 117.2(9) 117.2(9) ?
O18w'_1 Na16'_2 Na16''_2 1_5655 . . 45.4(9) 45.4(9) 45.4(9) ?
O18w'_1 Na16'_2 O23w_11 1_5655 . 1_4555 86.1(9) 86.1(9) 86.1(9) ?
Na16''_2 Na16'_2 O23w_11 . . 1_4555 71.8(12) 71.8(12) 71.8(12) ?
O3a_2 Na16''_2 O18w'_1 . . 1_5655 95.2(7) 95.2(7) 95.2(7) ?
O3a_2 Na16''_2 O18w''_1 . . 1_5655 91.1(6) 91.1(6) 91.1(6) ?
O3a_2 Na16''_2 Na16'_2 . . . 79.2(10) 79.2(10) 79.2(10) ?
O3a_2 Na16''_2 O23w_11 . . 1_4555 158.1(12) 158.1(12) 158.1(12) ?
O18w'_1 Na16''_2 O18w''_1 1_5655 . 1_5655 14.8(6) 14.8(6) 14.8(6) ?
O18w'_1 Na16''_2 Na16'_2 1_5655 . . 113.0(12) 113.0(12) 113.0(12) ?
O18w'_1 Na16''_2 O23w_11 1_5655 . 1_4555 104.2(11) 104.2(11) 104.2(11) ?
O18w''_1 Na16''_2 Na16'_2 1_5655 . . 98.2(10) 98.2(10) 98.2(10) ?
O18w''_1 Na16''_2 O23w_11 1_5655 . 1_4555 105.1(10) 105.1(10) 105.1(10) ?
Na16'_2 Na16''_2 O23w_11 . . 1_4555 84.0(12) 84.0(12) 84.0(12) ?
O3a_1 Na16_1 O1b'_2 . . . 99.5(7) 99.5(7) 99.5(7) ?
O3a_1 Na16_1 O2b_2 . . 1_5455 88.4(5) 88.4(5) 88.4(5) ?
O3a_1 Na16_1 O2b''_2 . . . 99.7(12) 99.7(12) 99.7(12) ?
O3a_1 Na16_1 O28w_1 . . . 75.5(7) 75.5(7) 75.5(7) ?
O3a_1 Na16_1 O19w'_2 . . . 86.0(5) 86.0(5) 86.0(5) ?
O3a_1 Na16_1 O19w''_2 . . . 103.6(6) 103.6(6) 103.6(6) ?
O3a_1 Na16_1 O23w_21 . . 1_5455 169.2(9) 169.2(9) 169.2(9) ?
O1b'_2 Na16_1 O2b_2 . . 1_5455 82.9(6) 82.9(6) 82.9(6) ?
O1b'_2 Na16_1 O2b''_2 . . . 2.6(13) 2.6(13) 2.6(13) ?
O1b'_2 Na16_1 O28w_1 . . . 173.4(8) 173.4(8) 173.4(8) ?
O1b'_2 Na16_1 O19w'_2 . . . 101.4(6) 101.4(6) 101.4(6) ?
O1b'_2 Na16_1 O19w''_2 . . . 95.0(7) 95.0(7) 95.0(7) ?
O1b'_2 Na16_1 O23w_21 . . 1_5455 80.7(9) 80.7(9) 80.7(9) ?
O2b_2 Na16_1 O2b''_2 1_5455 . . 80.3(12) 80.3(12) 80.3(12) ?
O2b_2 Na16_1 O28w_1 1_5455 . . 92.6(7) 92.6(7) 92.6(7) ?
O2b_2 Na16_1 O19w'_2 1_5455 . . 173.5(5) 173.5(5) 173.5(5) ?
O2b_2 Na16_1 O19w''_2 1_5455 . . 168.0(6) 168.0(6) 168.0(6) ?
O2b_2 Na16_1 O23w_21 1_5455 . 1_5455 80.9(8) 80.9(8) 80.9(8) ?
O2b''_2 Na16_1 O28w_1 . . . 171.7(14) 171.7(14) 171.7(14) ?
O2b''_2 Na16_1 O19w'_2 . . . 104.0(12) 104.0(12) 104.0(12) ?
O2b''_2 Na16_1 O19w''_2 . . . 97.4(13) 97.4(13) 97.4(13) ?
O2b''_2 Na16_1 O23w_21 . . 1_5455 80.0(14) 80.0(14) 80.0(14) ?
O28w_1 Na16_1 O19w'_2 . . . 82.7(5) 82.7(5) 82.7(5) ?
O28w_1 Na16_1 O19w''_2 . . . 90.4(6) 90.4(6) 90.4(6) ?
O28w_1 Na16_1 O23w_21 . . 1_5455 103.4(9) 103.4(9) 103.4(9) ?
O19w'_2 Na16_1 O19w''_2 . . . 17.9(6) 17.9(6) 17.9(6) ?
O19w'_2 Na16_1 O23w_21 . . 1_5455 104.6(9) 104.6(9) 104.6(9) ?
O19w''_2 Na16_1 O23w_21 . . 1_5455 87.1(9) 87.1(9) 87.1(9) ?
O2a_1 Na14'_2 O3b'_2 1_5655 . . 101.0(5) 101.0(5) 101.0(5) ?
O2a_1 Na14'_2 O3b''_2 1_5655 . . 91.4(6) 91.4(6) 91.4(6) ?
O2a_1 Na14'_2 O18w'_1 1_5655 . 1_5655 151.2(6) 151.2(6) 151.2(6) ?
O2a_1 Na14'_2 O18w''_1 1_5655 . 1_5655 143.3(6) 143.3(6) 143.3(6) ?
O2a_1 Na14'_2 O24w'_2 1_5655 . . 96.7(6) 96.7(6) 96.7(6) ?
O2a_1 Na14'_2 O24w''_2 1_5655 . . 83.0(7) 83.0(7) 83.0(7) ?
O2a_1 Na14'_2 O1b_21 1_5655 . 1_4555 102.9(6) 102.9(6) 102.9(6) ?
O3b'_2 Na14'_2 O3b''_2 . . . 23.9(5) 23.9(5) 23.9(5) ?
O3b'_2 Na14'_2 O18w'_1 . . 1_5655 71.4(5) 71.4(5) 71.4(5) ?
O3b'_2 Na14'_2 O18w''_1 . . 1_5655 53.4(5) 53.4(5) 53.4(5) ?
O3b'_2 Na14'_2 O24w'_2 . . . 91.4(5) 91.4(5) 91.4(5) ?
O3b'_2 Na14'_2 O24w''_2 . . . 107.8(8) 107.8(8) 107.8(8) ?
O3b'_2 Na14'_2 O1b_21 . . 1_4555 155.9(6) 155.9(6) 155.9(6) ?
O3b''_2 Na14'_2 O18w'_1 . . 1_5655 90.3(6) 90.3(6) 90.3(6) ?
O3b''_2 Na14'_2 O18w''_1 . . 1_5655 73.0(6) 73.0(6) 73.0(6) ?
O3b''_2 Na14'_2 O24w'_2 . . . 70.6(6) 70.6(6) 70.6(6) ?
O3b''_2 Na14'_2 O24w''_2 . . . 85.0(8) 85.0(8) 85.0(8) ?
O3b''_2 Na14'_2 O1b_21 . . 1_4555 156.0(6) 156.0(6) 156.0(6) ?
O18w'_1 Na14'_2 O18w''_1 1_5655 . 1_5655 18.0(5) 18.0(5) 18.0(5) ?
O18w'_1 Na14'_2 O24w'_2 1_5655 . . 111.0(7) 111.0(7) 111.0(7) ?
O18w'_1 Na14'_2 O24w''_2 1_5655 . . 125.8(8) 125.8(8) 125.8(8) ?
O18w'_1 Na14'_2 O1b_21 1_5655 . 1_4555 86.2(6) 86.2(6) 86.2(6) ?
O18w''_1 Na14'_2 O24w'_2 1_5655 . . 108.4(6) 108.4(6) 108.4(6) ?
O18w''_1 Na14'_2 O24w''_2 1_5655 . . 126.9(8) 126.9(8) 126.9(8) ?
O18w''_1 Na14'_2 O1b_21 1_5655 . 1_4555 104.0(6) 104.0(6) 104.0(6) ?
O24w'_2 Na14'_2 O24w''_2 . . . 19.7(8) 19.7(8) 19.7(8) ?
O24w'_2 Na14'_2 O1b_21 . . 1_4555 88.5(6) 88.5(6) 88.5(6) ?
O24w''_2 Na14'_2 O1b_21 . . 1_4555 77.9(8) 77.9(8) 77.9(8) ?
O1a_1 Na14''_2 O3b''_2 . . . 101.2(7) 101.2(7) 101.2(7) ?
O1a_1 Na14''_2 O28w_2 . . . 133.8(9) 133.8(9) 133.8(9) ?
O1a_1 Na14''_2 O24w'_2 . . . 87.0(9) 87.0(9) 87.0(9) ?
O1a_1 Na14''_2 O24w''_2 . . . 95.6(8) 95.6(8) 95.6(8) ?
O1a_1 Na14''_2 O2b_21 . . 1_4455 94.2(6) 94.2(6) 94.2(6) ?
O3b''_2 Na14''_2 O28w_2 . . . 76.4(8) 76.4(8) 76.4(8) ?
O3b''_2 Na14''_2 O24w'_2 . . . 86.5(9) 86.5(9) 86.5(9) ?
O3b''_2 Na14''_2 O24w''_2 . . . 77.2(7) 77.2(7) 77.2(7) ?
O3b''_2 Na14''_2 O2b_21 . . 1_4455 162.9(8) 162.9(8) 162.9(8) ?
O28w_2 Na14''_2 O24w'_2 . . . 137.7(11) 137.7(11) 137.7(11) ?
O28w_2 Na14''_2 O24w''_2 . . . 127.3(8) 127.3(8) 127.3(8) ?
O28w_2 Na14''_2 O2b_21 . . 1_4455 98.3(7) 98.3(7) 98.3(7) ?
O24w'_2 Na14''_2 O24w''_2 . . . 11.6(8) 11.6(8) 11.6(8) ?
O24w'_2 Na14''_2 O2b_21 . . 1_4455 86.8(8) 86.8(8) 86.8(8) ?
O24w''_2 Na14''_2 O2b_21 . . 1_4455 94.0(7) 94.0(7) 94.0(7) ?
O1a_2 Na14_1 O3b_1 1_5455 . . 108.8(5) 108.8(5) 108.8(5) ?
O1a_2 Na14_1 O28w_1 1_5455 . . 147.3(7) 147.3(7) 147.3(7) ?
O1a_2 Na14_1 O24w_1 1_5455 . . 85.3(6) 85.3(6) 85.3(6) ?
O1a_2 Na14_1 O2b_11 1_5455 . 1_5455 101.0(5) 101.0(5) 101.0(5) ?
O3b_1 Na14_1 O28w_1 . . . 75.8(7) 75.8(7) 75.8(7) ?
O3b_1 Na14_1 O24w_1 . . . 94.7(6) 94.7(6) 94.7(6) ?
O3b_1 Na14_1 O2b_11 . . 1_5455 149.6(6) 149.6(6) 149.6(6) ?
O28w_1 Na14_1 O24w_1 . . . 127.1(6) 127.1(6) 127.1(6) ?
O28w_1 Na14_1 O2b_11 . . 1_5455 82.4(5) 82.4(5) 82.4(5) ?
O24w_1 Na14_1 O2b_11 . . 1_5455 81.7(6) 81.7(6) 81.7(6) ?
S1a_1 C1_1a O1a_1 . . . 31.5(4) 30.9(4) 32.3(4) ?
S1a_1 C1_1a O2a_1 . . . 31.3(4) 30.5(4) 31.9(4) ?
S1a_1 C1_1a N1a_1 . . . 38.5(5) 37.4(5) 40.6(5) ?
S1a_1 C1_1a C7a_1 . . . 70.3(6) 68.8(6) 71.2(6) ?
S1a_1 C1_1a C2_1a . . . 106.6(8) 105.4(8) 109.2(8) ?
S1a_1 C1_1a C3_1a . . . 135.7(7) 134.6(7) 138.4(7) ?
S1a_1 C1_1a C5_1a . . . 163.2(7) 160.7(7) 164.4(7) ?
S1a_1 C1_1a C6_1a . . . 131.2(8) 128.8(8) 132.4(8) ?
S1a_1 C1_1a H1c6_1a . . . 107.69 105.2 108.88 ?
O1a_1 C1_1a O2a_1 . . . 55.2(5) 54.6(5) 55.9(5) ?
O1a_1 C1_1a N1a_1 . . . 58.7(5) 57.5(5) 60.0(5) ?
O1a_1 C1_1a C7a_1 . . . 86.6(6) 85.6(6) 87.3(6) ?
O1a_1 C1_1a C2_1a . . . 118.2(8) 117.3(8) 119.1(8) ?
O1a_1 C1_1a C3_1a . . . 140.9(7) 140.0(7) 141.6(7) ?
O1a_1 C1_1a C5_1a . . . 137.4(7) 135.8(7) 138.5(7) ?
O1a_1 C1_1a C6_1a . . . 111.7(8) 110.4(7) 112.3(8) ?
O1a_1 C1_1a H1c6_1a . . . 91.22 90.07 91.94 ?
O2a_1 C1_1a N1a_1 . . . 58.6(5) 57.4(5) 60.7(6) ?
O2a_1 C1_1a C7a_1 . . . 86.2(7) 84.4(6) 87.2(7) ?
O2a_1 C1_1a C2_1a . . . 118.1(9) 116.3(9) 121.0(9) ?
O2a_1 C1_1a C3_1a . . . 141.1(7) 139.1(7) 143.6(7) ?
O2a_1 C1_1a C5_1a . . . 139.6(7) 137.6(7) 141.0(7) ?
O2a_1 C1_1a C6_1a . . . 113.4(8) 110.8(8) 115.0(8) ?
O2a_1 C1_1a H1c6_1a . . . 92.56 89.75 94.27 ?
N1a_1 C1_1a C7a_1 . . . 31.9(6) 30.5(6) 33.3(6) ?
N1a_1 C1_1a C2_1a . . . 68.1(7) 67.2(7) 68.7(7) ?
N1a_1 C1_1a C3_1a . . . 97.3(6) 96.4(6) 97.9(6) ?
N1a_1 C1_1a C5_1a . . . 158.2(6) 157.4(6) 158.9(6) ?
N1a_1 C1_1a C6_1a . . . 169.6(8) 168.9(8) 170.3(7) ?
N1a_1 C1_1a H1c6_1a . . . 146.15 145.51 146.98 ?
C7a_1 C1_1a C2_1a . . . 36.3(6) 34.7(6) 38.0(6) ?
C7a_1 C1_1a C3_1a . . . 65.4(5) 63.9(5) 67.2(5) ?
C7a_1 C1_1a C5_1a . . . 126.4(6) 124.9(6) 127.9(6) ?
C7a_1 C1_1a C6_1a . . . 158.4(8) 156.9(8) 160.0(8) ?
C7a_1 C1_1a H1c6_1a . . . 177.54 176.42 178.5 ?
C2_1a C1_1a C3_1a . . . 29.2(5) 29.1(5) 29.2(5) ?
C2_1a C1_1a C5_1a . . . 90.1(6) 89.9(6) 90.3(6) ?
C2_1a C1_1a C6_1a . . . 122.2(8) 121.9(8) 122.3(8) ?
C2_1a C1_1a H1c6_1a . . . 145.68 145.53 145.75 ?
C3_1a C1_1a C5_1a . . . 61.0(4) 60.7(4) 61.1(4) ?
C3_1a C1_1a C6_1a . . . 93.0(6) 92.8(6) 93.1(6) ?
C3_1a C1_1a H1c6_1a . . . 116.53 116.38 116.59 ?
C5_1a C1_1a C6_1a . . . 32.0(5) 32.0(5) 32.0(5) ?
C5_1a C1_1a H1c6_1a . . . 55.55 55.48 55.63 ?
C6_1a C1_1a H1c6_1a . . . 23.51 23.46 23.6 ?
S1a_1 C2_1a O3a_1 . . . 94.5(5) 93.4(5) 95.1(5) ?
S1a_1 C2_1a N1a_1 . . . 37.7(5) 36.9(5) 38.4(5) ?
S1a_1 C2_1a C7a_1 . . . 69.3(8) 67.8(8) 70.9(9) ?
S1a_1 C2_1a C1_1a . . . 41.6(5) 39.5(5) 42.6(5) ?
S1a_1 C2_1a C3_1a . . . 162.7(7) 160.7(7) 163.7(7) ?
S1a_1 C2_1a C4_1a . . . 131.2(5) 129.2(5) 132.1(5) ?
S1a_1 C2_1a C6_1a . . . 70.3(4) 68.2(4) 71.2(4) ?
S1a_1 C2_1a H1c3_1a . . . 173.54 172.51 175.7 ?
O3a_1 C2_1a N1a_1 . . . 56.9(6) 56.2(6) 58.2(6) ?
O3a_1 C2_1a C7a_1 . . . 25.3(8) 23.0(8) 27.3(8) ?
O3a_1 C2_1a C1_1a . . . 136.1(8) 134.5(8) 137.6(8) ?
O3a_1 C2_1a C3_1a . . . 102.7(7) 101.2(7) 104.2(7) ?
O3a_1 C2_1a C4_1a . . . 134.3(6) 132.8(6) 135.6(6) ?
O3a_1 C2_1a C6_1a . . . 164.6(7) 163.2(7) 166.0(7) ?
O3a_1 C2_1a H1c3_1a . . . 79.09 77.59 80.65 ?
N1a_1 C2_1a C7a_1 . . . 31.6(9) 29.4(9) 34.0(9) ?
N1a_1 C2_1a C1_1a . . . 79.3(7) 77.8(7) 80.5(7) ?
N1a_1 C2_1a C3_1a . . . 159.6(9) 158.4(9) 160.9(9) ?
N1a_1 C2_1a C4_1a . . . 168.8(7) 167.6(7) 169.9(7) ?
N1a_1 C2_1a C6_1a . . . 107.9(6) 106.6(6) 109.1(6) ?
N1a_1 C2_1a H1c3_1a . . . 135.91 134.68 137.35 ?
C7a_1 C2_1a C1_1a . . . 110.9(11) 107.2(11) 113.4(11) ?
C7a_1 C2_1a C3_1a . . . 128.0(11) 125.4(11) 131.5(11) ?
C7a_1 C2_1a C4_1a . . . 159.5(10) 157.0(10) 162.9(10) ?
C7a_1 C2_1a C6_1a . . . 139.5(10) 136.0(10) 142.0(10) ?
C7a_1 C2_1a H1c3_1a . . . 104.34 101.78 107.93 ?
C1_1a C2_1a C3_1a . . . 121.2(9) 121.1(9) 121.3(9) ?
C1_1a C2_1a C4_1a . . . 89.6(7) 89.4(6) 89.8(7) ?
C1_1a C2_1a C6_1a . . . 28.7(5) 28.6(5) 28.8(5) ?
C1_1a C2_1a H1c3_1a . . . 144.8 144.78 144.81 ?
C3_1a C2_1a C4_1a . . . 31.6(5) 31.5(5) 31.6(5) ?
C3_1a C2_1a C6_1a . . . 92.5(7) 92.5(7) 92.5(7) ?
C3_1a C2_1a H1c3_1a . . . 23.65 23.56 23.71 ?
C4_1a C2_1a C6_1a . . . 60.9(4) 60.8(4) 61.0(4) ?
C4_1a C2_1a H1c3_1a . . . 55.24 55.02 55.36 ?
C6_1a C2_1a H1c3_1a . . . 116.15 116.05 116.2 ?
C7a_1 C3_1a C1_1a . . . 57.1(5) 55.0(5) 58.3(6) ?
C7a_1 C3_1a C2_1a . . . 27.4(6) 25.4(6) 28.7(6) ?
C7a_1 C3_1a C4_1a . . . 144.6(8) 142.8(8) 145.8(8) ?
C7a_1 C3_1a C5_1a . . . 115.4(6) 113.4(6) 116.6(6) ?
C7a_1 C3_1a H1c3_1a . . . 93.97 92.77 96.1 ?
C7a_1 C3_1a H1c4_1a . . . 168.92 167.03 170.11 ?
C1_1a C3_1a C2_1a . . . 29.7(5) 29.6(5) 29.8(5) ?
C1_1a C3_1a C4_1a . . . 87.5(6) 87.4(6) 87.8(6) ?
C1_1a C3_1a C5_1a . . . 58.3(4) 58.2(4) 58.4(4) ?
C1_1a C3_1a H1c3_1a . . . 151.1 151.09 151.11 ?
C1_1a C3_1a H1c4_1a . . . 111.8 111.67 112.06 ?
C2_1a C3_1a C4_1a . . . 117.2(9) 117.1(9) 117.3(9) ?
C2_1a C3_1a C5_1a . . . 87.9(7) 87.9(7) 88.0(7) ?
C2_1a C3_1a H1c3_1a . . . 121.41 121.33 121.52 ?
C2_1a C3_1a H1c4_1a . . . 141.49 141.42 141.63 ?
C4_1a C3_1a C5_1a . . . 29.3(5) 29.2(5) 29.4(5) ?
C4_1a C3_1a H1c3_1a . . . 121.38 121.15 121.51 ?
C4_1a C3_1a H1c4_1a . . . 24.29 24.27 24.31 ?
C5_1a C3_1a H1c3_1a . . . 150.64 150.52 150.69 ?
C5_1a C3_1a H1c4_1a . . . 53.55 53.46 53.69 ?
H1c3_1a C3_1a H1c4_1a . . . 97.1 96.84 97.24 ?
C2_1a C4_1a C3_1a . . . 31.2(5) 31.2(5) 31.2(5) ?
C2_1a C4_1a C5_1a . . . 90.2(6) 89.9(6) 90.3(6) ?
C2_1a C4_1a C6_1a . . . 60.9(4) 60.7(4) 61.0(4) ?
C2_1a C4_1a H1c3_1a . . . 54.7 54.63 54.79 ?
C2_1a C4_1a H1c4_1a . . . 150.52 150.47 150.63 ?
C2_1a C4_1a H1c5_1a . . . 114.57 114.43 114.67 ?
C3_1a C4_1a C5_1a . . . 121.4(8) 121.1(8) 121.5(8) ?
C3_1a C4_1a C6_1a . . . 92.1(6) 91.9(6) 92.2(6) ?
C3_1a C4_1a H1c3_1a . . . 23.5 23.44 23.59 ?
C3_1a C4_1a H1c4_1a . . . 119.32 119.27 119.43 ?
C3_1a C4_1a H1c5_1a . . . 145.76 145.62 145.85 ?
C5_1a C4_1a C6_1a . . . 29.3(5) 29.3(5) 29.3(5) ?
C5_1a C4_1a H1c3_1a . . . 144.87 144.72 144.94 ?
C5_1a C4_1a H1c4_1a . . . 119.3 119.21 119.43 ?
C5_1a C4_1a H1c5_1a . . . 24.41 24.37 24.5 ?
C6_1a C4_1a H1c3_1a . . . 115.61 115.46 115.67 ?
C6_1a C4_1a H1c4_1a . . . 148.55 148.48 148.68 ?
C6_1a C4_1a H1c5_1a . . . 53.68 53.64 53.78 ?
H1c3_1a C4_1a H1c4_1a . . . 95.83 95.81 95.85 ?
H1c3_1a C4_1a H1c5_1a . . . 169.2 169.15 169.23 ?
H1c4_1a C4_1a H1c5_1a . . . 94.91 94.86 94.94 ?
C1_1a C5_1a C3_1a . . . 60.8(4) 60.7(4) 60.9(4) ?
C1_1a C5_1a C4_1a . . . 90.1(6) 90.0(6) 90.3(6) ?
C1_1a C5_1a C6_1a . . . 31.5(5) 31.4(5) 31.6(5) ?
C1_1a C5_1a H1c4_1a . . . 114.45 114.32 114.69 ?
C1_1a C5_1a H1c5_1a . . . 150.74 150.73 150.75 ?
C1_1a C5_1a H1c6_1a . . . 54.83 54.61 54.95 ?
C3_1a C5_1a C4_1a . . . 29.4(5) 29.3(5) 29.5(5) ?
C3_1a C5_1a C6_1a . . . 92.3(6) 92.3(6) 92.3(6) ?
C3_1a C5_1a H1c4_1a . . . 53.71 53.66 53.84 ?
C3_1a C5_1a H1c5_1a . . . 148.48 148.37 148.55 ?
C3_1a C5_1a H1c6_1a . . . 115.59 115.48 115.64 ?
C4_1a C5_1a C6_1a . . . 121.6(8) 121.6(8) 121.7(8) ?
C4_1a C5_1a H1c4_1a . . . 24.35 24.34 24.36 ?
C4_1a C5_1a H1c5_1a . . . 119.15 118.92 119.27 ?
C4_1a C5_1a H1c6_1a . . . 144.93 144.91 144.94 ?
C6_1a C5_1a H1c4_1a . . . 145.98 145.91 146.09 ?
C6_1a C5_1a H1c5_1a . . . 119.2 119.15 119.34 ?
C6_1a C5_1a H1c6_1a . . . 23.29 23.2 23.34 ?
H1c4_1a C5_1a H1c5_1a . . . 94.81 94.57 94.92 ?
H1c4_1a C5_1a H1c6_1a . . . 169.21 169.19 169.22 ?
H1c5_1a C5_1a H1c6_1a . . . 95.92 95.82 96.14 ?
C1_1a C6_1a C2_1a . . . 29.2(5) 29.1(5) 29.3(5) ?
C1_1a C6_1a C4_1a . . . 87.3(6) 87.2(6) 87.6(6) ?
C1_1a C6_1a C5_1a . . . 116.4(9) 116.4(9) 116.6(9) ?
C1_1a C6_1a H1c5_1a . . . 140.7 140.68 140.73 ?
C1_1a C6_1a H1c6_1a . . . 121.78 121.55 121.9 ?
C2_1a C6_1a C4_1a . . . 58.2(4) 58.1(4) 58.3(4) ?
C2_1a C6_1a C5_1a . . . 87.2(6) 87.2(6) 87.3(6) ?
C2_1a C6_1a H1c5_1a . . . 111.52 111.44 111.6 ?
C2_1a C6_1a H1c6_1a . . . 150.95 150.83 151 ?
C4_1a C6_1a C5_1a . . . 29.1(5) 29.0(5) 29.1(5) ?
C4_1a C6_1a H1c5_1a . . . 53.36 53.15 53.47 ?
C4_1a C6_1a H1c6_1a . . . 150.87 150.86 150.88 ?
C5_1a C6_1a H1c5_1a . . . 24.28 24.18 24.33 ?
C5_1a C6_1a H1c6_1a . . . 121.8 121.73 121.9 ?
H1c5_1a C6_1a H1c6_1a . . . 97.52 97.4 97.72 ?
O1b'_2 H1c3_1a O2b''_2 . . . 3.41 3.41 3.41 ?
O1b'_2 H1c3_1a C2_1a . . . 123.51 123.51 123.51 ?
O1b'_2 H1c3_1a C3_1a . . . 145.21 145.21 145.21 ?
O1b'_2 H1c3_1a C4_1a . . . 142.45 142.45 142.45 ?
O1b'_2 H1c3_1a H1c4_1a . . . 127.22 127.22 127.22 ?
O2b''_2 H1c3_1a C2_1a . . . 126.76 126.76 126.76 ?
O2b''_2 H1c3_1a C3_1a . . . 146.96 146.96 146.96 ?
O2b''_2 H1c3_1a C4_1a . . . 140.73 140.73 140.73 ?
O2b''_2 H1c3_1a H1c4_1a . . . 124.4 124.4 124.4 ?
O23w_1 H1c3_1a C2_1a . . . 121.93 110.02 141.3 ?
O23w_1 H1c3_1a C3_1a . . . 154.27 141.69 175.97 ?
O23w_1 H1c3_1a C4_1a . . . 156 148.62 160.72 ?
O23w_1 H1c3_1a H1c4_1a . . . 139.18 124.7 148.5 ?
C2_1a H1c3_1a C3_1a . . . 34.93 34.92 34.96 ?
C2_1a H1c3_1a C4_1a . . . 70.05 69.99 70.19 ?
C2_1a H1c3_1a H1c4_1a . . . 93.98 93.88 94.21 ?
C3_1a H1c3_1a C4_1a . . . 35.12 35.05 35.27 ?
C3_1a H1c3_1a H1c4_1a . . . 59.05 58.92 59.29 ?
C4_1a H1c3_1a H1c4_1a . . . 23.93 23.88 24.03 ?
C3_1a H1c4_1a C4_1a . . . 36.39 36.26 36.44 ?
C3_1a H1c4_1a C5_1a . . . 72.73 72.48 72.87 ?
C3_1a H1c4_1a H1c3_1a . . . 23.85 23.83 23.87 ?
C3_1a H1c4_1a H1c5_1a . . . 97.1 96.85 97.25 ?
C3_1a H1c4_1a H1c5_11 . . 2_6765 128.68 118.82 140.46 ?
C3_1a H1c4_1a H1c5_21 . . 2_6865 142.71 129.69 150.88 ?
C3_1a H1c4_1a H1c4_21 . . 2_6865 146.27 146.27 146.27 ?
C4_1a H1c4_1a C5_1a . . . 36.35 36.22 36.43 ?
C4_1a H1c4_1a H1c3_1a . . . 60.24 60.13 60.29 ?
C4_1a H1c4_1a H1c5_1a . . . 60.72 60.6 60.81 ?
C4_1a H1c4_1a H1c5_11 . . 2_6765 127.62 120.68 136.69 ?
C4_1a H1c4_1a H1c5_21 . . 2_6865 124.26 108.78 151.71 ?
C4_1a H1c4_1a H1c4_21 . . 2_6865 135.91 135.91 135.91 ?
C5_1a H1c4_1a H1c3_1a . . . 96.59 96.34 96.71 ?
C5_1a H1c4_1a H1c5_1a . . . 24.37 24.36 24.39 ?
C5_1a H1c4_1a H1c5_11 . . 2_6765 111.04 109.67 113.62 ?
C5_1a H1c4_1a H1c5_21 . . 2_6865 94.92 83.07 123.16 ?
C5_1a H1c4_1a H1c4_21 . . 2_6865 108.91 108.91 108.91 ?
H1c3_1a H1c4_1a H1c5_1a . . . 120.94 120.71 121.07 ?
H1c3_1a H1c4_1a H1c5_11 . . 2_6765 119.99 111.27 129.5 ?
H1c3_1a H1c4_1a H1c5_21 . . 2_6865 142.45 132.54 151.08 ?
H1c3_1a H1c4_1a H1c4_21 . . 2_6865 136.38 136.38 136.38 ?
H1c5_1a H1c4_1a H1c5_11 . . 2_6765 96.57 94.98 99.02 ?
H1c5_1a H1c4_1a H1c5_21 . . 2_6865 74.25 64.79 100.77 ?
H1c5_1a H1c4_1a H1c4_21 . . 2_6865 88.33 88.33 88.33 ?
H1c5_11 H1c4_1a H1c5_21 2_6765 . 2_6865 85.46 73.63 103.23 ?
H1c5_11 H1c4_1a H1c4_21 2_6765 . 2_6865 85.41 85.41 85.41 ?
H1c5_21 H1c4_1a H1c4_21 2_6865 . 2_6865 27.39 27.39 27.39 ?
O1a_1 H1c5_1a C4_1a 2_5765 . . 145.65 137.95 151.73 ?
O1a_1 H1c5_1a C5_1a 2_5765 . . 122.54 116.33 136.28 ?
O1a_1 H1c5_1a C6_1a 2_5765 . . 92.04 82.89 114.79 ?
O1a_1 H1c5_1a H1c4_1a 2_5765 . . 150.52 126.55 164.69 ?
O1a_1 H1c5_1a H1c6_1a 2_5765 . . 71.47 61.04 97.35 ?
O1a_1 H1c5_1a H1c4_11 2_5765 . 2_6765 109.11 103.95 114.68 ?
C4_1a H1c5_1a C5_1a . . . 36.45 36.37 36.58 ?
C4_1a H1c5_1a C6_1a . . . 72.96 72.87 73.07 ?
C4_1a H1c5_1a H1c4_1a . . . 24.38 24.34 24.46 ?
C4_1a H1c5_1a H1c6_1a . . . 96.7 96.66 96.72 ?
C4_1a H1c5_1a H1c4_11 . . 2_6765 99.45 97.01 103.32 ?
C5_1a H1c5_1a C6_1a . . . 36.51 36.48 36.53 ?
C5_1a H1c5_1a H1c4_1a . . . 60.82 60.7 61.04 ?
C5_1a H1c5_1a H1c6_1a . . . 60.25 60.12 60.31 ?
C5_1a H1c5_1a H1c4_11 . . 2_6765 120.57 116.13 127.11 ?
C6_1a H1c5_1a H1c4_1a . . . 97.33 97.2 97.52 ?
C6_1a H1c5_1a H1c6_1a . . . 23.74 23.64 23.79 ?
C6_1a H1c5_1a H1c4_11 . . 2_6765 130.87 124.15 137.77 ?
H1c4_1a H1c5_1a H1c6_1a . . . 121.06 120.98 121.15 ?
H1c4_1a H1c5_1a H1c4_11 . . 2_6765 83.1 80.18 84.93 ?
H1c6_1a H1c5_1a H1c4_11 . . 2_6765 127.23 121.05 131.91 ?
C1_1a H1c6_1a C5_1a . . . 69.62 69.56 69.76 ?
C1_1a H1c6_1a C6_1a . . . 34.71 34.64 34.85 ?
C1_1a H1c6_1a H1c5_1a . . . 93.45 93.42 93.49 ?
C1_1a H1c6_1a H1c4_2b . . 2_5765 99.8 94.68 103.82 ?
C1_1a H1c6_1a H1c3_2c . . 2_5765 135.21 135.21 135.21 ?
C1_1a H1c6_1a H1c3_2d . . 2_5765 125.61 125.61 125.61 ?
C5_1a H1c6_1a C6_1a . . . 34.91 34.9 34.93 ?
C5_1a H1c6_1a H1c5_1a . . . 23.83 23.74 23.89 ?
C5_1a H1c6_1a H1c4_2b . . 2_5765 150.22 146.72 153.89 ?
C5_1a H1c6_1a H1c3_2c . . 2_5765 132.35 132.35 132.35 ?
C5_1a H1c6_1a H1c3_2d . . 2_5765 149.35 149.35 149.35 ?
C6_1a H1c6_1a H1c5_1a . . . 58.74 58.64 58.82 ?
C6_1a H1c6_1a H1c4_2b . . 2_5765 129.06 126.48 130.79 ?
C6_1a H1c6_1a H1c3_2c . . 2_5765 147.47 147.47 147.47 ?
C6_1a H1c6_1a H1c3_2d . . 2_5765 151.54 151.54 151.54 ?
H1c5_1a H1c6_1a H1c4_2b . . 2_5765 149.11 142.27 157.44 ?
H1c5_1a H1c6_1a H1c3_2c . . 2_5765 114.56 114.56 114.56 ?
H1c5_1a H1c6_1a H1c3_2d . . 2_5765 131.91 131.91 131.91 ?
H1c3_2c H1c6_1a H1c3_2d 2_5765 . 2_5765 17.53 17.53 17.53 ?
S1b_1 C1_1b O1b_1 . . . 29.7(5) 27.6(4) 30.8(5) ?
S1b_1 C1_1b O2b_1 . . . 31.6(5) 30.2(4) 33.9(5) ?
S1b_1 C1_1b N1b_1 . . . 39.8(5) 37.2(4) 42.3(5) ?
S1b_1 C1_1b C7b_1 . . . 69.8(7) 67.0(6) 73.4(7) ?
S1b_1 C1_1b C2_1b . . . 106.6(8) 103.7(7) 108.2(8) ?
S1b_1 C1_1b C3_1b . . . 135.5(6) 132.2(6) 137.4(6) ?
S1b_1 C1_1b C5_1b . . . 162.7(7) 161.0(7) 165.0(7) ?
S1b_1 C1_1b C6_1b . . . 130.9(9) 128.9(9) 133.8(9) ?
S1b_1 C1_1b H1c6_1b . . . 107.43 105.47 110.38 ?
O1b_1 C1_1b O2b_1 . . . 54.5(5) 50.3(5) 58.0(6) ?
O1b_1 C1_1b N1b_1 . . . 59.0(6) 55.5(5) 62.1(6) ?
O1b_1 C1_1b C7b_1 . . . 84.5(7) 81.5(7) 88.1(7) ?
O1b_1 C1_1b C2_1b . . . 116.8(9) 116.3(9) 117.6(8) ?
O1b_1 C1_1b C3_1b . . . 140.7(7) 137.7(7) 144.4(6) ?
O1b_1 C1_1b C5_1b . . . 140.8(6) 135.9(7) 147.2(6) ?
O1b_1 C1_1b C6_1b . . . 114.3(8) 111.3(9) 117.6(8) ?
O1b_1 C1_1b H1c6_1b . . . 93.32 91.58 95 ?
O2b_1 C1_1b N1b_1 . . . 58.7(6) 57.7(6) 60.0(6) ?
O2b_1 C1_1b C7b_1 . . . 85.6(7) 83.8(7) 87.7(7) ?
O2b_1 C1_1b C2_1b . . . 118.0(8) 114.5(8) 119.9(8) ?
O2b_1 C1_1b C3_1b . . . 140.0(7) 134.9(6) 142.8(6) ?
O2b_1 C1_1b C5_1b . . . 137.7(7) 136.4(7) 138.8(7) ?
O2b_1 C1_1b C6_1b . . . 112.1(9) 111.6(8) 113.2(9) ?
O2b_1 C1_1b H1c6_1b . . . 91.74 90.54 93.88 ?
N1b_1 C1_1b C7b_1 . . . 30.1(7) 29.6(7) 31.2(7) ?
N1b_1 C1_1b C2_1b . . . 67.0(7) 66.4(7) 67.5(7) ?
N1b_1 C1_1b C3_1b . . . 95.9(6) 95.1(6) 96.6(5) ?
N1b_1 C1_1b C5_1b . . . 156.8(6) 156.0(6) 157.6(6) ?
N1b_1 C1_1b C6_1b . . . 170.4(9) 169.6(9) 171.0(9) ?
N1b_1 C1_1b H1c6_1b . . . 147.12 146.7 147.56 ?
C7b_1 C1_1b C2_1b . . . 37.0(8) 35.2(7) 37.9(8) ?
C7b_1 C1_1b C3_1b . . . 66.0(6) 63.9(6) 67.0(6) ?
C7b_1 C1_1b C5_1b . . . 127.0(7) 125.2(7) 128.1(7) ?
C7b_1 C1_1b C6_1b . . . 159.2(10) 157.7(10) 160.2(9) ?
C7b_1 C1_1b H1c6_1b . . . 176.58 175.54 178.13 ?
C2_1b C1_1b C3_1b . . . 29.0(6) 28.7(6) 29.1(6) ?
C2_1b C1_1b C5_1b . . . 90.0(7) 89.7(7) 90.3(7) ?
C2_1b C1_1b C6_1b . . . 122.3(10) 122.1(10) 122.5(10) ?
C2_1b C1_1b H1c6_1b . . . 145.84 145.7 146.11 ?
C3_1b C1_1b C5_1b . . . 61.1(4) 60.9(4) 61.3(4) ?
C3_1b C1_1b C6_1b . . . 93.3(7) 93.0(7) 93.8(7) ?
C3_1b C1_1b H1c6_1b . . . 116.88 116.56 117.4 ?
C5_1b C1_1b C6_1b . . . 32.2(6) 32.1(6) 32.5(6) ?
C5_1b C1_1b H1c6_1b . . . 55.8 55.53 56.08 ?
C6_1b C1_1b H1c6_1b . . . 23.55 23.46 23.67 ?
S1b_1 C2_1b O3b_1 . . . 94.4(5) 90.8(5) 98.5(6) ?
S1b_1 C2_1b N1b_1 . . . 38.8(4) 38.1(4) 39.6(5) ?
S1b_1 C2_1b C7b_1 . . . 67.7(9) 64.6(9) 71.7(9) ?
S1b_1 C2_1b C1_1b . . . 41.6(6) 39.1(6) 44.6(6) ?
S1b_1 C2_1b C3_1b . . . 162.6(8) 160.6(8) 164.9(9) ?
S1b_1 C2_1b C4_1b . . . 131.1(5) 128.6(5) 134.1(5) ?
S1b_1 C2_1b C6_1b . . . 70.0(4) 67.3(4) 73.1(4) ?
S1b_1 C2_1b H1c3_1b . . . 172.84 168.91 175.08 ?
O3b_1 C2_1b N1b_1 . . . 55.6(6) 52.7(6) 58.9(6) ?
O3b_1 C2_1b C7b_1 . . . 26.7(9) 26.3(9) 27.2(9) ?
O3b_1 C2_1b C1_1b . . . 135.7(9) 134.9(9) 137.0(9) ?
O3b_1 C2_1b C3_1b . . . 102.7(8) 101.0(8) 103.4(8) ?
O3b_1 C2_1b C4_1b . . . 134.4(7) 132.8(7) 135.1(7) ?
O3b_1 C2_1b C6_1b . . . 164.0(7) 163.2(7) 164.8(7) ?
O3b_1 C2_1b H1c3_1b . . . 79.15 77.43 79.95 ?
N1b_1 C2_1b C7b_1 . . . 29.0(9) 26.8(9) 32.1(9) ?
N1b_1 C2_1b C1_1b . . . 80.3(8) 78.4(8) 82.7(8) ?
N1b_1 C2_1b C3_1b . . . 158.0(9) 155.2(9) 159.8(9) ?
N1b_1 C2_1b C4_1b . . . 169.1(7) 167.8(7) 171.2(8) ?
N1b_1 C2_1b C6_1b . . . 108.7(6) 106.6(6) 111.2(6) ?
N1b_1 C2_1b H1c3_1b . . . 134.57 131.99 136.26 ?
C7b_1 C2_1b C1_1b . . . 109.0(11) 108.1(11) 110.4(11) ?
C7b_1 C2_1b C3_1b . . . 129.4(12) 127.7(12) 130.3(12) ?
C7b_1 C2_1b C4_1b . . . 160.9(10) 159.5(11) 161.5(10) ?
C7b_1 C2_1b C6_1b . . . 137.5(10) 136.6(10) 138.7(10) ?
C7b_1 C2_1b H1c3_1b . . . 105.85 104.16 106.8 ?
C1_1b C2_1b C3_1b . . . 121.4(10) 121.1(10) 121.7(9) ?
C1_1b C2_1b C4_1b . . . 89.6(7) 89.4(7) 89.9(7) ?
C1_1b C2_1b C6_1b . . . 28.5(5) 28.3(5) 28.6(5) ?
C1_1b C2_1b H1c3_1b . . . 145.02 144.82 145.29 ?
C3_1b C2_1b C4_1b . . . 31.7(5) 31.6(5) 32.0(5) ?
C3_1b C2_1b C6_1b . . . 92.9(7) 92.5(7) 93.4(7) ?
C3_1b C2_1b H1c3_1b . . . 23.63 23.51 23.71 ?
C4_1b C2_1b C6_1b . . . 61.1(4) 60.9(4) 61.4(4) ?
C4_1b C2_1b H1c3_1b . . . 55.37 55.19 55.63 ?
C6_1b C2_1b H1c3_1b . . . 116.52 116.18 117.04 ?
C7b_1 C3_1b C1_1b . . . 56.2(5) 55.9(6) 56.6(5) ?
C7b_1 C3_1b C2_1b . . . 26.6(7) 26.3(7) 26.8(7) ?
C7b_1 C3_1b C4_1b . . . 143.3(8) 143.0(8) 143.9(8) ?
C7b_1 C3_1b C5_1b . . . 114.1(6) 113.7(6) 114.7(6) ?
C7b_1 C3_1b H1c3_1b . . . 95.12 94.55 95.5 ?
C7b_1 C3_1b H1c4_1b . . . 167.59 167.07 168.13 ?
C1_1b C3_1b C2_1b . . . 29.6(6) 29.5(6) 29.7(6) ?
C1_1b C3_1b C4_1b . . . 87.2(7) 86.7(7) 87.5(7) ?
C1_1b C3_1b C5_1b . . . 57.9(4) 57.4(4) 58.2(4) ?
C1_1b C3_1b H1c3_1b . . . 151.29 151.11 151.54 ?
C1_1b C3_1b H1c4_1b . . . 111.65 111.34 111.85 ?
C2_1b C3_1b C4_1b . . . 116.8(9) 116.3(9) 117.2(9) ?
C2_1b C3_1b C5_1b . . . 87.6(7) 87.0(7) 87.9(7) ?
C2_1b C3_1b H1c3_1b . . . 121.65 121.38 121.92 ?
C2_1b C3_1b H1c4_1b . . . 141.29 140.96 141.47 ?
C4_1b C3_1b C5_1b . . . 29.3(5) 29.2(5) 29.4(5) ?
C4_1b C3_1b H1c3_1b . . . 121.5 121.3 121.75 ?
C4_1b C3_1b H1c4_1b . . . 24.44 24.3 24.63 ?
C5_1b C3_1b H1c3_1b . . . 150.79 150.65 151.04 ?
C5_1b C3_1b H1c4_1b . . . 53.74 53.5 53.97 ?
H1c3_1b C3_1b H1c4_1b . . . 97.06 96.78 97.24 ?
C2_1b C4_1b C3_1b . . . 31.4(6) 31.2(6) 31.7(6) ?
C2_1b C4_1b C5_1b . . . 90.1(7) 89.8(6) 90.3(7) ?
C2_1b C4_1b C6_1b . . . 61.0(4) 60.8(4) 61.2(4) ?
C2_1b C4_1b H1c3_1b . . . 54.95 54.68 55.23 ?
C2_1b C4_1b H1c4_1b . . . 150.37 150.13 150.51 ?
C2_1b C4_1b H1c5_1b . . . 114.35 114.1 114.62 ?
C3_1b C4_1b C5_1b . . . 121.5(9) 121.3(9) 121.7(9) ?
C3_1b C4_1b C6_1b . . . 92.4(7) 92.1(7) 92.9(7) ?
C3_1b C4_1b H1c3_1b . . . 23.54 23.45 23.66 ?
C3_1b C4_1b H1c4_1b . . . 118.98 118.47 119.29 ?
C3_1b C4_1b H1c5_1b . . . 145.74 145.59 145.84 ?
C5_1b C4_1b C6_1b . . . 29.1(5) 28.8(5) 29.3(5) ?
C5_1b C4_1b H1c3_1b . . . 145.02 144.88 145.28 ?
C5_1b C4_1b H1c4_1b . . . 119.54 119.26 119.8 ?
C5_1b C4_1b H1c5_1b . . . 24.27 24.05 24.39 ?
C6_1b C4_1b H1c3_1b . . . 115.96 115.64 116.47 ?
C6_1b C4_1b H1c4_1b . . . 148.6 148.48 148.75 ?
C6_1b C4_1b H1c5_1b . . . 53.35 52.87 53.65 ?
H1c3_1b C4_1b H1c4_1b . . . 95.44 94.92 95.8 ?
H1c3_1b C4_1b H1c5_1b . . . 169.22 169.19 169.26 ?
H1c4_1b C4_1b H1c5_1b . . . 95.28 94.93 95.76 ?
C1_1b C5_1b C3_1b . . . 61.0(4) 60.7(4) 61.3(4) ?
C1_1b C5_1b C4_1b . . . 90.2(6) 90.0(6) 90.5(6) ?
C1_1b C5_1b C6_1b . . . 31.7(5) 31.6(5) 32.0(5) ?
C1_1b C5_1b H1c4_1b . . . 114.38 114.19 114.6 ?
C1_1b C5_1b H1c5_1b . . . 150.55 150.28 150.73 ?
C1_1b C5_1b H1c6_1b . . . 54.96 54.78 55.23 ?
C3_1b C5_1b C4_1b . . . 29.2(5) 29.0(5) 29.3(5) ?
C3_1b C5_1b C6_1b . . . 92.7(6) 92.3(6) 93.2(6) ?
C3_1b C5_1b H1c4_1b . . . 53.4 52.95 53.69 ?
C3_1b C5_1b H1c5_1b . . . 148.44 148.28 148.55 ?
C3_1b C5_1b H1c6_1b . . . 115.95 115.62 116.49 ?
C4_1b C5_1b C6_1b . . . 121.9(8) 121.6(8) 122.2(8) ?
C4_1b C5_1b H1c4_1b . . . 24.19 23.97 24.34 ?
C4_1b C5_1b H1c5_1b . . . 119.25 119.05 119.48 ?
C4_1b C5_1b H1c6_1b . . . 145.15 144.95 145.45 ?
C6_1b C5_1b H1c4_1b . . . 146.06 145.92 146.21 ?
C6_1b C5_1b H1c5_1b . . . 118.86 118.33 119.17 ?
C6_1b C5_1b H1c6_1b . . . 23.26 23.15 23.34 ?
H1c4_1b C5_1b H1c5_1b . . . 95.07 94.84 95.52 ?
H1c4_1b C5_1b H1c6_1b . . . 169.27 169.21 169.34 ?
H1c5_1b C5_1b H1c6_1b . . . 95.6 95.07 95.88 ?
C1_1b C6_1b C2_1b . . . 29.2(6) 29.1(6) 29.3(6) ?
C1_1b C6_1b C4_1b . . . 87.0(7) 86.5(7) 87.3(7) ?
C1_1b C6_1b C5_1b . . . 116.1(9) 115.5(9) 116.4(9) ?
C1_1b C6_1b H1c5_1b . . . 140.44 140.09 140.68 ?
C1_1b C6_1b H1c6_1b . . . 121.9 121.7 122.15 ?
C2_1b C6_1b C4_1b . . . 57.8(4) 57.4(4) 58.2(4) ?
C2_1b C6_1b C5_1b . . . 86.9(7) 86.3(6) 87.2(6) ?
C2_1b C6_1b H1c5_1b . . . 111.24 110.9 111.54 ?
C2_1b C6_1b H1c6_1b . . . 151.1 150.96 151.34 ?
C4_1b C6_1b C5_1b . . . 29.0(5) 28.9(5) 29.1(5) ?
C4_1b C6_1b H1c5_1b . . . 53.41 53.21 53.56 ?
C4_1b C6_1b H1c6_1b . . . 151.06 150.88 151.3 ?
C5_1b C6_1b H1c5_1b . . . 24.39 24.3 24.57 ?
C5_1b C6_1b H1c6_1b . . . 122.04 121.77 122.32 ?
H1c5_1b C6_1b H1c6_1b . . . 97.66 97.42 97.95 ?
C2_1b H1c3_1b C3_1b . . . 34.72 34.44 34.92 ?
C2_1b H1c3_1b C4_1b . . . 69.68 69.14 70.02 ?
C2_1b H1c3_1b H1c4_1b . . . 93.66 93.14 93.95 ?
C2_1b H1c3_1b H1c6_2a . . 2_5755 136.74 129.92 141.55 ?
C3_1b H1c3_1b C4_1b . . . 34.96 34.69 35.1 ?
C3_1b H1c3_1b H1c4_1b . . . 58.94 58.69 59.13 ?
C3_1b H1c3_1b H1c6_2a . . 2_5755 108.6 100.02 112.4 ?
C4_1b H1c3_1b H1c4_1b . . . 23.98 23.88 24.1 ?
C4_1b H1c3_1b H1c6_2a . . 2_5755 78.02 68.96 84.16 ?
H1c4_1b H1c3_1b H1c6_2a . . 2_5755 57.73 49.07 65.92 ?
O2a_2 H1c4_1b C3_1b 2_5755 . . 167.06 160.92 173.03 ?
O2a_2 H1c4_1b C4_1b 2_5755 . . 143.95 128.38 158.29 ?
O2a_2 H1c4_1b C5_1b 2_5755 . . 108.45 92.78 123.41 ?
O2a_2 H1c4_1b H1c3_1b 2_5755 . . 152.52 137.98 165.55 ?
O2a_2 H1c4_1b H1c5_1b 2_5755 . . 84.44 68.73 99.66 ?
O2a_2 H1c4_1b H1c6_2a 2_5755 . 2_5755 80.62 74.7 92.29 ?
C3_1b H1c4_1b C4_1b . . . 36.58 36.41 36.89 ?
C3_1b H1c4_1b C5_1b . . . 72.86 72.65 73.12 ?
C3_1b H1c4_1b H1c3_1b . . . 24 23.86 24.19 ?
C3_1b H1c4_1b H1c5_1b . . . 97.06 96.79 97.24 ?
C3_1b H1c4_1b H1c6_2a . . 2_5755 93.44 83.51 108.93 ?
C4_1b H1c4_1b C5_1b . . . 36.28 36.11 36.42 ?
C4_1b H1c4_1b H1c3_1b . . . 60.58 60.27 61.08 ?
C4_1b H1c4_1b H1c5_1b . . . 60.48 60.2 60.75 ?
C4_1b H1c4_1b H1c6_2a . . 2_5755 122.5 114.41 133.04 ?
C5_1b H1c4_1b H1c3_1b . . . 96.86 96.62 97.31 ?
C5_1b H1c4_1b H1c5_1b . . . 24.21 23.98 24.36 ?
C5_1b H1c4_1b H1c6_2a . . 2_5755 143.06 135.76 151.55 ?
H1c3_1b H1c4_1b H1c5_1b . . . 121.05 120.87 121.28 ?
H1c3_1b H1c4_1b H1c6_2a . . 2_5755 73.46 62.15 90.32 ?
H1c5_1b H1c4_1b H1c6_2a . . 2_5755 143.43 131.07 152.45 ?
C4_1b H1c5_1b C5_1b . . . 36.48 36.37 36.65 ?
C4_1b H1c5_1b C6_1b . . . 73.24 72.93 73.56 ?
C4_1b H1c5_1b H1c4_1b . . . 24.24 24.03 24.36 ?
C4_1b H1c5_1b H1c6_1b . . . 97.08 96.72 97.59 ?
C4_1b H1c5_1b H1c5_11 . . 2_5755 127.48 113.07 144.62 ?
C4_1b H1c5_1b H1c5_11 . . 2_5755 123.38 123.38 123.38 ?
C4_1b H1c5_1b H1c5_11 . . 2_5755 114.5 114.5 114.5 ?
C5_1b H1c5_1b C6_1b . . . 36.76 36.53 37.1 ?
C5_1b H1c5_1b H1c4_1b . . . 60.72 60.49 60.91 ?
C5_1b H1c5_1b H1c6_1b . . . 60.6 60.28 61.12 ?
C5_1b H1c5_1b H1c5_11 . . 2_5755 109.97 96.05 122.66 ?
C5_1b H1c5_1b H1c5_11 . . 2_5755 106.26 106.26 106.26 ?
C5_1b H1c5_1b H1c5_11 . . 2_5755 113.09 113.09 113.09 ?
C6_1b H1c5_1b H1c4_1b . . . 97.47 97.23 97.74 ?
C6_1b H1c5_1b H1c6_1b . . . 23.84 23.75 24.03 ?
C6_1b H1c5_1b H1c5_11 . . 2_5755 86.69 77.08 92.49 ?
C6_1b H1c5_1b H1c5_11 . . 2_5755 84.23 84.23 84.23 ?
C6_1b H1c5_1b H1c5_11 . . 2_5755 102.45 102.45 102.45 ?
H1c4_1b H1c5_1b H1c6_1b . . . 121.3 121.03 121.6 ?
H1c4_1b H1c5_1b H1c5_11 . . 2_5755 131.17 120.86 146.16 ?
H1c4_1b H1c5_1b H1c5_11 . . 2_5755 128.56 128.56 128.56 ?
H1c4_1b H1c5_1b H1c5_11 . . 2_5755 110.35 110.35 110.35 ?
H1c6_1b H1c5_1b H1c5_11 . . 2_5755 72.17 66.88 76.96 ?
H1c6_1b H1c5_1b H1c5_11 . . 2_5755 70.65 70.65 70.65 ?
H1c6_1b H1c5_1b H1c5_11 . . 2_5755 93.14 93.14 93.14 ?
H1c5_11 H1c5_1b H1c5_11 2_5755 . 2_5755 23.81 23.81 23.81 ?
C1_1b H1c6_1b C5_1b . . . 69.24 68.69 69.59 ?
C1_1b H1c6_1b C6_1b . . . 34.55 34.28 34.69 ?
C1_1b H1c6_1b H1c5_1b . . . 93.05 92.5 93.42 ?
C1_1b H1c6_1b O1a_21 . . 1_4455 132.94 118.87 141.97 ?
C5_1b H1c6_1b C6_1b . . . 34.69 34.41 34.9 ?
C5_1b H1c6_1b H1c5_1b . . . 23.81 23.69 23.89 ?
C5_1b H1c6_1b O1a_21 . . 1_4455 150.86 132.41 171.44 ?
C6_1b H1c6_1b H1c5_1b . . . 58.5 58.22 58.77 ?
C6_1b H1c6_1b O1a_21 . . 1_4455 160.55 145.62 173.69 ?
H1c5_1b H1c6_1b O1a_21 . . 1_4455 128.98 115.38 147.7 ?
S1a_2 C1_2a N1a_2 . . . 39.4(5) 38.0(5) 40.6(5) ?
S1a_2 C1_2a C7a_2 . . . 70.8(6) 69.8(6) 71.3(6) ?
S1a_2 C1_2a C2_2a . . . 106.9(8) 106.0(8) 108.1(8) ?
S1a_2 C1_2a C3_2a . . . 137.5(7) 136.6(7) 138.7(7) ?
S1a_2 C1_2a C5_2a . . . 161.0(7) 159.7(7) 162.0(7) ?
S1a_2 C1_2a C6_2a . . . 129.5(8) 128.3(8) 130.4(8) ?
S1a_2 C1_2a H1c6_2a . . . 106.07 104.91 106.96 ?
N1a_2 C1_2a C7a_2 . . . 31.4(6) 30.1(6) 33.0(6) ?
N1a_2 C1_2a C2_2a . . . 67.6(7) 67.2(7) 68.1(7) ?
N1a_2 C1_2a C3_2a . . . 98.1(6) 97.7(6) 98.6(6) ?
N1a_2 C1_2a C5_2a . . . 159.6(6) 159.0(6) 160.0(6) ?
N1a_2 C1_2a C6_2a . . . 168.8(8) 168.3(8) 169.1(7) ?
N1a_2 C1_2a H1c6_2a . . . 145.43 144.93 145.83 ?
C7a_2 C1_2a C2_2a . . . 36.2(6) 35.1(6) 37.1(6) ?
C7a_2 C1_2a C3_2a . . . 66.7(6) 65.6(5) 67.7(6) ?
C7a_2 C1_2a C5_2a . . . 128.2(6) 127.1(6) 129.3(6) ?
C7a_2 C1_2a C6_2a . . . 159.7(8) 158.7(8) 160.8(8) ?
C7a_2 C1_2a H1c6_2a . . . 176.79 175.84 177.86 ?
C2_2a C1_2a C3_2a . . . 30.6(5) 30.5(5) 30.6(5) ?
C2_2a C1_2a C5_2a . . . 92.0(6) 92.0(6) 92.2(6) ?
C2_2a C1_2a C6_2a . . . 123.6(8) 123.5(8) 123.7(8) ?
C2_2a C1_2a H1c6_2a . . . 147 146.98 147.03 ?
C3_2a C1_2a C5_2a . . . 61.5(4) 61.4(4) 61.6(4) ?
C3_2a C1_2a C6_2a . . . 93.0(6) 93.0(6) 93.0(6) ?
C3_2a C1_2a H1c6_2a . . . 116.43 116.39 116.46 ?
C5_2a C1_2a C6_2a . . . 31.5(4) 31.5(4) 31.6(4) ?
C5_2a C1_2a H1c6_2a . . . 54.95 54.82 55.02 ?
C6_2a C1_2a H1c6_2a . . . 23.42 23.35 23.45 ?
S1a_2 C2_2a O3a_2 . . . 95.1(5) 94.4(5) 95.6(5) ?
S1a_2 C2_2a N1a_2 . . . 38.6(5) 38.3(5) 39.0(5) ?
S1a_2 C2_2a C7a_2 . . . 69.6(9) 68.3(8) 72.3(8) ?
S1a_2 C2_2a C1_2a . . . 42.0(5) 41.2(5) 42.4(5) ?
S1a_2 C2_2a C3_2a . . . 161.5(8) 160.6(7) 162.0(8) ?
S1a_2 C2_2a C4_2a . . . 130.6(5) 129.7(5) 131.1(5) ?
S1a_2 C2_2a C6_2a . . . 70.5(4) 69.7(4) 71.0(4) ?
S1a_2 C2_2a H1c3_2a . . . 174.64 174.17 175.59 ?
O3a_2 C2_2a N1a_2 . . . 56.5(6) 55.6(6) 57.3(6) ?
O3a_2 C2_2a C7a_2 . . . 25.5(8) 22.7(8) 26.9(8) ?
O3a_2 C2_2a C1_2a . . . 137.0(8) 136.5(8) 138.0(8) ?
O3a_2 C2_2a C3_2a . . . 103.4(7) 102.4(7) 103.9(7) ?
O3a_2 C2_2a C4_2a . . . 134.3(6) 133.3(6) 134.8(6) ?
O3a_2 C2_2a C6_2a . . . 165.6(7) 165.0(6) 166.5(7) ?
O3a_2 C2_2a H1c3_2a . . . 79.68 78.75 80.2 ?
N1a_2 C2_2a C7a_2 . . . 31.0(9) 29.5(9) 33.9(9) ?
N1a_2 C2_2a C1_2a . . . 80.6(7) 80.2(7) 80.9(7) ?
N1a_2 C2_2a C3_2a . . . 159.7(9) 159.2(9) 160.3(9) ?
N1a_2 C2_2a C4_2a . . . 169.1(7) 168.7(7) 169.3(7) ?
N1a_2 C2_2a C6_2a . . . 109.1(6) 108.7(6) 109.5(6) ?
N1a_2 C2_2a H1c3_2a . . . 136.09 135.66 136.57 ?
C7a_2 C2_2a C1_2a . . . 111.5(11) 109.8(11) 114.4(11) ?
C7a_2 C2_2a C3_2a . . . 128.9(11) 125.9(11) 130.8(11) ?
C7a_2 C2_2a C4_2a . . . 159.7(10) 156.8(10) 161.7(10) ?
C7a_2 C2_2a C6_2a . . . 140.1(10) 138.3(10) 142.9(10) ?
C7a_2 C2_2a H1c3_2a . . . 105.17 102.26 107.02 ?
C1_2a C2_2a C3_2a . . . 119.6(9) 119.4(9) 119.7(9) ?
C1_2a C2_2a C4_2a . . . 88.7(7) 88.5(7) 88.8(7) ?
C1_2a C2_2a C6_2a . . . 28.5(5) 28.5(5) 28.5(5) ?
C1_2a C2_2a H1c3_2a . . . 143.27 143.19 143.32 ?
C3_2a C2_2a C4_2a . . . 30.9(5) 30.9(5) 30.9(5) ?
C3_2a C2_2a C6_2a . . . 91.0(7) 90.9(7) 91.1(7) ?
C3_2a C2_2a H1c3_2a . . . 23.69 23.66 23.76 ?
C4_2a C2_2a C6_2a . . . 60.1(4) 60.0(4) 60.2(4) ?
C4_2a C2_2a H1c3_2a . . . 54.6 54.56 54.68 ?
C6_2a C2_2a H1c3_2a . . . 114.74 114.68 114.78 ?
C7a_2 C3_2a C1_2a . . . 56.5(5) 55.6(5) 58.4(5) ?
C7a_2 C3_2a C2_2a . . . 26.6(6) 25.6(6) 28.5(6) ?
C7a_2 C3_2a C4_2a . . . 145.1(8) 144.1(8) 146.9(8) ?
C7a_2 C3_2a C5_2a . . . 115.5(6) 114.7(6) 117.4(6) ?
C7a_2 C3_2a H1c3_2a . . . 94.16 92.29 95.02 ?
C7a_2 C3_2a H1c4_2a . . . 169.03 168.06 170.93 ?
C1_2a C3_2a C2_2a . . . 29.8(5) 29.8(5) 29.9(5) ?
C1_2a C3_2a C4_2a . . . 88.6(6) 88.6(6) 88.6(6) ?
C1_2a C3_2a C5_2a . . . 59.1(4) 59.0(4) 59.1(4) ?
C1_2a C3_2a H1c3_2a . . . 150.63 150.57 150.67 ?
C1_2a C3_2a H1c4_2a . . . 112.6 112.51 112.65 ?
C2_2a C3_2a C4_2a . . . 118.4(9) 118.4(9) 118.5(9) ?
C2_2a C3_2a C5_2a . . . 88.9(7) 88.8(7) 89.0(7) ?
C2_2a C3_2a H1c3_2a . . . 120.79 120.64 120.86 ?
C2_2a C3_2a H1c4_2a . . . 142.45 142.44 142.47 ?
C4_2a C3_2a C5_2a . . . 29.5(5) 29.5(5) 29.6(5) ?
C4_2a C3_2a H1c3_2a . . . 120.78 120.73 120.88 ?
C4_2a C3_2a H1c4_2a . . . 24.02 23.96 24.05 ?
C5_2a C3_2a H1c3_2a . . . 150.31 150.29 150.33 ?
C5_2a C3_2a H1c4_2a . . . 53.55 53.41 53.62 ?
H1c3_2a C3_2a H1c4_2a . . . 96.76 96.68 96.92 ?
C2_2a C4_2a C3_2a . . . 30.7(5) 30.6(5) 30.7(5) ?
C2_2a C4_2a C5_2a . . . 90.0(6) 90.0(6) 90.2(6) ?
C2_2a C4_2a C6_2a . . . 60.5(4) 60.4(4) 60.6(4) ?
C2_2a C4_2a H1c3_2a . . . 54.25 54.12 54.32 ?
C2_2a C4_2a H1c4_2a . . . 150.3 150.28 150.32 ?
C2_2a C4_2a H1c5_2a . . . 114.18 114.1 114.34 ?
C3_2a C4_2a C5_2a . . . 120.7(8) 120.6(8) 120.8(8) ?
C3_2a C4_2a C6_2a . . . 91.1(6) 91.1(6) 91.2(6) ?
C3_2a C4_2a H1c3_2a . . . 23.59 23.52 23.62 ?
C3_2a C4_2a H1c4_2a . . . 119.64 119.61 119.69 ?
C3_2a C4_2a H1c5_2a . . . 144.83 144.79 144.92 ?
C5_2a C4_2a C6_2a . . . 29.6(5) 29.6(5) 29.6(5) ?
C5_2a C4_2a H1c3_2a . . . 144.28 144.26 144.31 ?
C5_2a C4_2a H1c4_2a . . . 119.66 119.51 119.74 ?
C5_2a C4_2a H1c5_2a . . . 24.15 24.14 24.16 ?
C6_2a C4_2a H1c3_2a . . . 114.7 114.67 114.73 ?
C6_2a C4_2a H1c4_2a . . . 149.24 149.15 149.28 ?
C6_2a C4_2a H1c5_2a . . . 53.73 53.7 53.79 ?
H1c3_2a C4_2a H1c4_2a . . . 96.06 95.99 96.17 ?
H1c3_2a C4_2a H1c5_2a . . . 168.4 168.39 168.42 ?
H1c4_2a C4_2a H1c5_2a . . . 95.52 95.38 95.59 ?
C1_2a C5_2a C3_2a . . . 59.5(4) 59.3(4) 59.5(4) ?
C1_2a C5_2a C4_2a . . . 89.2(6) 89.1(6) 89.3(6) ?
C1_2a C5_2a C6_2a . . . 31.6(5) 31.5(5) 31.6(5) ?
C1_2a C5_2a H1c4_2a . . . 113.36 113.24 113.42 ?
C1_2a C5_2a H1c5_2a . . . 151.16 151.12 151.22 ?
C1_2a C5_2a H1c6_2a . . . 54.98 54.94 55.07 ?
C3_2a C5_2a C4_2a . . . 29.8(5) 29.8(5) 29.8(5) ?
C3_2a C5_2a C6_2a . . . 91.0(6) 90.9(6) 91.1(6) ?
C3_2a C5_2a H1c4_2a . . . 53.9 53.88 53.93 ?
C3_2a C5_2a H1c5_2a . . . 149.37 149.32 149.45 ?
C3_2a C5_2a H1c6_2a . . . 114.45 114.39 114.49 ?
C4_2a C5_2a C6_2a . . . 120.8(8) 120.6(8) 120.9(8) ?
C4_2a C5_2a H1c4_2a . . . 24.13 24.1 24.17 ?
C4_2a C5_2a H1c5_2a . . . 119.61 119.56 119.71 ?
C4_2a C5_2a H1c6_2a . . . 144.21 144.13 144.25 ?
C6_2a C5_2a H1c4_2a . . . 144.91 144.81 144.96 ?
C6_2a C5_2a H1c5_2a . . . 119.6 119.57 119.65 ?
C6_2a C5_2a H1c6_2a . . . 23.43 23.39 23.49 ?
H1c4_2a C5_2a H1c5_2a . . . 95.48 95.45 95.54 ?
H1c4_2a C5_2a H1c6_2a . . . 168.31 168.28 168.33 ?
H1c5_2a C5_2a H1c6_2a . . . 96.18 96.16 96.21 ?
C1_2a C6_2a C2_2a . . . 27.9(5) 27.8(5) 27.9(5) ?
C1_2a C6_2a C4_2a . . . 87.3(6) 87.3(6) 87.3(6) ?
C1_2a C6_2a C5_2a . . . 116.9(9) 116.9(9) 117.0(9) ?
C1_2a C6_2a H1c5_2a . . . 141.07 141.03 141.14 ?
C1_2a C6_2a H1c6_2a . . . 121.54 121.49 121.64 ?
C2_2a C6_2a C4_2a . . . 59.4(4) 59.4(4) 59.4(4) ?
C2_2a C6_2a C5_2a . . . 89.0(6) 89.0(6) 89.1(6) ?
C2_2a C6_2a H1c5_2a . . . 113.18 113.11 113.34 ?
C2_2a C6_2a H1c6_2a . . . 149.43 149.41 149.44 ?
C4_2a C6_2a C5_2a . . . 29.6(5) 29.6(5) 29.7(5) ?
C4_2a C6_2a H1c5_2a . . . 53.79 53.74 53.9 ?
C4_2a C6_2a H1c6_2a . . . 151.17 151.11 151.21 ?
C5_2a C6_2a H1c5_2a . . . 24.17 24.15 24.19 ?
C5_2a C6_2a H1c6_2a . . . 121.55 121.41 121.63 ?
H1c5_2a C6_2a H1c6_2a . . . 97.39 97.22 97.47 ?
O1b_1 H1c3_2a C2_2a 1_5655 . . 130.35 119.95 139.98 ?
O1b_1 H1c3_2a C3_2a 1_5655 . . 130.37 120.79 137.8 ?
O1b_1 H1c3_2a C4_2a 1_5655 . . 114.38 97.12 127.71 ?
O1b_1 H1c3_2a H1c4_2a 1_5655 . . 98.82 79.96 112.81 ?
C2_2a H1c3_2a C3_2a . . . 35.52 35.47 35.6 ?
C2_2a H1c3_2a C4_2a . . . 71.15 71.12 71.2 ?
C2_2a H1c3_2a H1c4_2a . . . 94.97 94.95 95 ?
C3_2a H1c3_2a C4_2a . . . 35.63 35.6 35.65 ?
C3_2a H1c3_2a H1c4_2a . . . 59.45 59.35 59.5 ?
C4_2a H1c3_2a H1c4_2a . . . 23.82 23.75 23.86 ?
C3_2a H1c4_2a C4_2a . . . 36.34 36.32 36.35 ?
C3_2a H1c4_2a C5_2a . . . 72.55 72.5 72.66 ?
C3_2a H1c4_2a H1c3_2a . . . 23.79 23.73 23.82 ?
C3_2a H1c4_2a H1c5_2a . . . 96.68 96.6 96.84 ?
C3_2a H1c4_2a O24w''1 . . 1_4555 104.83 104.83 104.83 ?
C3_2a H1c4_2a H1c5_11 . . 2_5855 143.46 142.19 145.3 ?
C3_2a H1c4_2a H1c5_21 . . 2_5855 131.09 121.78 135.01 ?
C4_2a H1c4_2a C5_2a . . . 36.21 36.16 36.31 ?
C4_2a H1c4_2a H1c3_2a . . . 60.12 60.08 60.15 ?
C4_2a H1c4_2a H1c5_2a . . . 60.34 60.27 60.49 ?
C4_2a H1c4_2a O24w''1 . . 1_4555 141.18 141.18 141.18 ?
C4_2a H1c4_2a H1c5_11 . . 2_5855 123.08 114.97 127.95 ?
C4_2a H1c4_2a H1c5_21 . . 2_5855 130.46 119.98 140.92 ?
C5_2a H1c4_2a H1c3_2a . . . 96.33 96.3 96.39 ?
C5_2a H1c4_2a H1c5_2a . . . 24.13 24.11 24.18 ?
C5_2a H1c4_2a O24w''1 . . 1_4555 177.34 177.34 177.34 ?
C5_2a H1c4_2a H1c5_11 . . 2_5855 94.27 83.39 101.72 ?
C5_2a H1c4_2a H1c5_21 . . 2_5855 112.7 106.24 123.04 ?
H1c3_2a H1c4_2a H1c5_2a . . . 120.46 120.42 120.56 ?
H1c3_2a H1c4_2a O24w''1 . . 1_4555 81.02 81.02 81.02 ?
H1c3_2a H1c4_2a H1c5_11 . . 2_5855 144.28 137.7 151.82 ?
H1c3_2a H1c4_2a H1c5_21 . . 2_5855 121.24 115.31 126.92 ?
H1c5_2a H1c4_2a O24w''1 . . 1_4555 158.51 158.51 158.51 ?
H1c5_2a H1c4_2a H1c5_11 . . 2_5855 74.57 62.75 82.99 ?
H1c5_2a H1c4_2a H1c5_21 . . 2_5855 96.52 89.97 105.09 ?
O1a_2 H1c5_2a C4_2a 2_5855 . . 145.33 141.84 147.54 ?
O1a_2 H1c5_2a C5_2a 2_5855 . . 117.5 116.11 118.24 ?
O1a_2 H1c5_2a C6_2a 2_5855 . . 85.59 82.38 87.61 ?
O1a_2 H1c5_2a H1c4_2a 2_5855 . . 152.68 146.48 158.63 ?
O1a_2 H1c5_2a H1c6_2a 2_5855 . . 64.54 60.28 67.74 ?
O1a_2 H1c5_2a H1c6_11 2_5855 . 2_5855 57.67 51.67 62.9 ?
O1a_2 H1c5_2a H1c5_11 2_5855 . 2_5855 68.57 68.57 68.57 ?
O1a_2 H1c5_2a H1c4_21 2_5855 . 2_5855 113.92 109.18 117.81 ?
C4_2a H1c5_2a C5_2a . . . 36.25 36.15 36.29 ?
C4_2a H1c5_2a C6_2a . . . 72.48 72.32 72.56 ?
C4_2a H1c5_2a H1c4_2a . . . 24.14 24.13 24.15 ?
C4_2a H1c5_2a H1c6_2a . . . 96.24 96.1 96.31 ?
C4_2a H1c5_2a H1c6_11 . . 2_5855 124.72 114.64 138.2 ?
C4_2a H1c5_2a H1c5_11 . . 2_5855 98.7 98.7 98.7 ?
C4_2a H1c5_2a H1c4_21 . . 2_5855 99.49 95.29 102.63 ?
C5_2a H1c5_2a C6_2a . . . 36.23 36.16 36.27 ?
C5_2a H1c5_2a H1c4_2a . . . 60.38 60.28 60.43 ?
C5_2a H1c5_2a H1c6_2a . . . 60 59.95 60.03 ?
C5_2a H1c5_2a H1c6_11 . . 2_5855 141.07 135.67 150.26 ?
C5_2a H1c5_2a H1c5_11 . . 2_5855 118.64 118.64 118.64 ?
C5_2a H1c5_2a H1c4_21 . . 2_5855 121.92 120.4 123.43 ?
C6_2a H1c5_2a H1c4_2a . . . 96.61 96.44 96.69 ?
C6_2a H1c5_2a H1c6_2a . . . 23.77 23.75 23.79 ?
C6_2a H1c5_2a H1c6_11 . . 2_5855 133.33 130.89 137.4 ?
C6_2a H1c5_2a H1c5_11 . . 2_5855 128.51 128.51 128.51 ?
C6_2a H1c5_2a H1c4_21 . . 2_5855 133.74 127.57 141.64 ?
H1c4_2a H1c5_2a H1c6_2a . . . 120.37 120.23 120.44 ?
H1c4_2a H1c5_2a H1c6_11 . . 2_5855 106.85 96.53 119.47 ?
H1c4_2a H1c5_2a H1c5_11 . . 2_5855 83.38 83.38 83.38 ?
H1c4_2a H1c5_2a H1c4_21 . . 2_5855 83.2 76.38 88.42 ?
H1c6_2a H1c5_2a H1c6_11 . . 2_5855 118.49 111.4 126.01 ?
H1c6_2a H1c5_2a H1c5_11 . . 2_5855 125.61 125.61 125.61 ?
H1c6_2a H1c5_2a H1c4_21 . . 2_5855 131 123.13 141.33 ?
H1c6_11 H1c5_2a H1c4_21 2_5855 . 2_5855 88.26 80.9 95.75 ?
H1c5_11 H1c5_2a H1c4_21 2_5855 . 2_5855 94.48 94.48 94.48 ?
H1c3_1b H1c6_2a H1c4_1b 2_5755 . 2_5755 48.82 40.6 58.41 ?
H1c3_1b H1c6_2a C1_2a 2_5755 . . 146.11 140.86 153.77 ?
H1c3_1b H1c6_2a C5_2a 2_5755 . . 130.34 121.97 134.2 ?
H1c3_1b H1c6_2a C6_2a 2_5755 . . 154.49 146.91 161.89 ?
H1c3_1b H1c6_2a H1c5_2a 2_5755 . . 109.18 101.42 113.69 ?
H1c4_1b H1c6_2a C1_2a 2_5755 . . 99.16 93.11 103.53 ?
H1c4_1b H1c6_2a C5_2a 2_5755 . . 148.65 142.47 154.27 ?
H1c4_1b H1c6_2a C6_2a 2_5755 . . 128.18 121.18 133.67 ?
H1c4_1b H1c6_2a H1c5_2a 2_5755 . . 146.58 140.14 153.39 ?
C1_2a H1c6_2a C5_2a . . . 70.06 70.02 70.11 ?
C1_2a H1c6_2a C6_2a . . . 35.04 35.01 35.06 ?
C1_2a H1c6_2a H1c5_2a . . . 93.88 93.82 94 ?
C5_2a H1c6_2a C6_2a . . . 35.02 34.98 35.1 ?
C5_2a H1c6_2a H1c5_2a . . . 23.82 23.79 23.89 ?
C6_2a H1c6_2a H1c5_2a . . . 58.85 58.77 58.99 ?
S1b_2 C1_2b O1b_2 . . . 30.3(5) 29.8(5) 31.2(5) ?
S1b_2 C1_2b N1b_2 . . . 38.6(5) 38.0(5) 39.2(5) ?
S1b_2 C1_2b C7b_2 . . . 70.1(7) 68.3(7) 71.1(7) ?
S1b_2 C1_2b C2_2b . . . 105.8(8) 105.7(8) 105.8(9) ?
S1b_2 C1_2b C3_2b . . . 136.1(7) 135.7(6) 136.4(6) ?
S1b_2 C1_2b C5_2b . . . 162.0(7) 161.9(7) 162.1(7) ?
S1b_2 C1_2b C6_2b . . . 130.5(9) 130.2(9) 130.6(9) ?
S1b_2 C1_2b H1c6_2b . . . 107.04 106.79 107.19 ?
O1b_2 C1_2b N1b_2 . . . 57.4(6) 56.8(6) 58.4(5) ?
O1b_2 C1_2b C7b_2 . . . 85.4(7) 82.3(8) 88.3(7) ?
O1b_2 C1_2b C2_2b . . . 117.7(10) 115.7(11) 120.9(9) ?
O1b_2 C1_2b C3_2b . . . 142.7(8) 140.7(8) 146.3(8) ?
O1b_2 C1_2b C5_2b . . . 140.3(7) 139.6(6) 141.1(8) ?
O1b_2 C1_2b C6_2b . . . 113.4(9) 111.2(8) 114.9(10) ?
O1b_2 C1_2b H1c6_2b . . . 92.16 89.32 93.98 ?
N1b_2 C1_2b C7b_2 . . . 31.6(7) 29.7(7) 32.9(6) ?
N1b_2 C1_2b C2_2b . . . 67.3(8) 67.1(7) 67.7(7) ?
N1b_2 C1_2b C3_2b . . . 97.7(6) 97.1(6) 98.3(6) ?
N1b_2 C1_2b C5_2b . . . 159.2(7) 158.7(7) 159.8(6) ?
N1b_2 C1_2b C6_2b . . . 168.9(10) 168.5(9) 169.1(9) ?
N1b_2 C1_2b H1c6_2b . . . 145.52 145.22 145.74 ?
C7b_2 C1_2b C2_2b . . . 35.8(8) 34.9(8) 37.5(8) ?
C7b_2 C1_2b C3_2b . . . 66.1(7) 64.9(6) 68.1(7) ?
C7b_2 C1_2b C5_2b . . . 127.7(8) 126.6(7) 129.6(9) ?
C7b_2 C1_2b C6_2b . . . 159.4(10) 158.4(10) 161.1(11) ?
C7b_2 C1_2b H1c6_2b . . . 176.93 175.37 177.78 ?
C2_2b C1_2b C3_2b . . . 30.4(7) 30.1(6) 30.6(6) ?
C2_2b C1_2b C5_2b . . . 92.0(8) 91.7(8) 92.1(8) ?
C2_2b C1_2b C6_2b . . . 123.7(11) 123.6(10) 123.8(10) ?
C2_2b C1_2b H1c6_2b . . . 147.13 147.01 147.34 ?
C3_2b C1_2b C5_2b . . . 61.6(5) 61.5(4) 61.7(4) ?
C3_2b C1_2b C6_2b . . . 93.3(8) 93.0(7) 93.7(7) ?
C3_2b C1_2b H1c6_2b . . . 116.74 116.43 117.28 ?
C5_2b C1_2b C6_2b . . . 31.7(6) 31.5(6) 32.1(6) ?
C5_2b C1_2b H1c6_2b . . . 55.17 54.93 55.61 ?
C6_2b C1_2b H1c6_2b . . . 23.46 23.41 23.55 ?
S1b_2 C2_2b O3b_2 . . . 94.9(6) 93.4(6) 96.6(6) ?
S1b_2 C2_2b N1b_2 . . . 38.0(5) 37.4(4) 38.6(5) ?
S1b_2 C2_2b C7b_2 . . . 69.4(9) 66.6(9) 70.9(9) ?
S1b_2 C2_2b C1_2b . . . 42.9(6) 42.0(6) 43.7(6) ?
S1b_2 C2_2b C3_2b . . . 162.6(9) 162.0(9) 163.3(10) ?
S1b_2 C2_2b C4_2b . . . 131.6(6) 130.9(6) 132.3(6) ?
S1b_2 C2_2b C6_2b . . . 71.3(4) 70.2(4) 72.2(5) ?
S1b_2 C2_2b H1c3_2b . . . 173.48 172.98 173.81 ?
O3b_2 C2_2b N1b_2 . . . 57.0(6) 55.6(6) 58.1(6) ?
O3b_2 C2_2b C7b_2 . . . 25.5(9) 23.9(9) 26.8(9) ?
O3b_2 C2_2b C1_2b . . . 137.7(10) 137.1(11) 138.3(9) ?
O3b_2 C2_2b C3_2b . . . 102.4(9) 101.3(8) 103.3(9) ?
O3b_2 C2_2b C4_2b . . . 133.5(7) 132.5(7) 134.3(8) ?
O3b_2 C2_2b C6_2b . . . 166.0(7) 165.6(8) 166.4(7) ?
O3b_2 C2_2b H1c3_2b . . . 78.78 77.74 79.62 ?
N1b_2 C2_2b C7b_2 . . . 31.5(9) 28.8(9) 33.5(9) ?
N1b_2 C2_2b C1_2b . . . 80.7(8) 80.3(8) 81.5(9) ?
N1b_2 C2_2b C3_2b . . . 159.4(10) 158.9(11) 160.1(9) ?
N1b_2 C2_2b C4_2b . . . 169.4(7) 168.9(7) 170.0(8) ?
N1b_2 C2_2b C6_2b . . . 109.1(7) 108.5(6) 110.0(7) ?
N1b_2 C2_2b H1c3_2b . . . 135.79 135.18 136.37 ?
C7b_2 C2_2b C1_2b . . . 112.2(12) 110.3(13) 113.8(12) ?
C7b_2 C2_2b C3_2b . . . 127.9(12) 126.6(11) 130.1(13) ?
C7b_2 C2_2b C4_2b . . . 158.9(11) 157.5(10) 161.0(12) ?
C7b_2 C2_2b C6_2b . . . 140.6(11) 138.8(11) 142.3(10) ?
C7b_2 C2_2b H1c3_2b . . . 104.27 102.91 106.38 ?
C1_2b C2_2b C3_2b . . . 119.8(11) 119.6(10) 120.3(10) ?
C1_2b C2_2b C4_2b . . . 88.8(8) 88.6(7) 89.0(7) ?
C1_2b C2_2b C6_2b . . . 28.4(6) 28.2(6) 28.5(6) ?
C1_2b C2_2b H1c3_2b . . . 143.48 143.26 143.87 ?
C3_2b C2_2b C4_2b . . . 31.0(6) 30.9(6) 31.3(6) ?
C3_2b C2_2b C6_2b . . . 91.4(8) 91.0(7) 92.1(7) ?
C3_2b C2_2b H1c3_2b . . . 23.67 23.6 23.71 ?
C4_2b C2_2b C6_2b . . . 60.4(5) 60.1(4) 60.8(4) ?
C4_2b C2_2b H1c3_2b . . . 54.71 54.62 54.86 ?
C6_2b C2_2b H1c3_2b . . . 115.07 114.73 115.67 ?
C7b_2 C3_2b C1_2b . . . 56.9(6) 56.3(6) 57.6(5) ?
C7b_2 C3_2b C2_2b . . . 27.1(7) 26.5(7) 27.8(7) ?
C7b_2 C3_2b C4_2b . . . 145.2(9) 144.7(9) 146.2(9) ?
C7b_2 C3_2b C5_2b . . . 115.7(7) 115.0(6) 116.7(6) ?
C7b_2 C3_2b H1c3_2b . . . 93.89 93.01 94.34 ?
C7b_2 C3_2b H1c4_2b . . . 169.36 168.87 170.18 ?
C1_2b C3_2b C2_2b . . . 29.8(6) 29.7(6) 29.9(6) ?
C1_2b C3_2b C4_2b . . . 88.3(7) 87.9(7) 88.6(7) ?
C1_2b C3_2b C5_2b . . . 58.8(4) 58.2(4) 59.1(4) ?
C1_2b C3_2b H1c3_2b . . . 150.8 150.62 151.13 ?
C1_2b C3_2b H1c4_2b . . . 112.48 112.3 112.58 ?
C2_2b C3_2b C4_2b . . . 118.1(10) 117.6(10) 118.4(9) ?
C2_2b C3_2b C5_2b . . . 88.6(8) 87.9(7) 88.9(7) ?
C2_2b C3_2b H1c3_2b . . . 121.01 120.76 121.45 ?
C2_2b C3_2b H1c4_2b . . . 142.27 141.97 142.45 ?
C4_2b C3_2b C5_2b . . . 29.6(6) 29.5(5) 29.7(5) ?
C4_2b C3_2b H1c3_2b . . . 120.87 120.8 120.99 ?
C4_2b C3_2b H1c4_2b . . . 24.15 24.01 24.42 ?
C5_2b C3_2b H1c3_2b . . . 150.44 150.31 150.66 ?
C5_2b C3_2b H1c4_2b . . . 53.72 53.53 54.09 ?
H1c3_2b C3_2b H1c4_2b . . . 96.72 96.57 96.79 ?
C2_2b C4_2b C3_2b . . . 30.8(6) 30.7(6) 31.2(6) ?
C2_2b C4_2b C5_2b . . . 90.0(7) 89.7(7) 90.1(7) ?
C2_2b C4_2b C6_2b . . . 60.5(5) 60.5(4) 60.6(4) ?
C2_2b C4_2b H1c3_2b . . . 54.48 54.23 54.93 ?
C2_2b C4_2b H1c4_2b . . . 150.17 149.95 150.3 ?
C2_2b C4_2b H1c5_2b . . . 113.97 113.56 114.2 ?
C3_2b C4_2b C5_2b . . . 120.8(10) 120.7(9) 120.9(9) ?
C3_2b C4_2b C6_2b . . . 91.4(7) 91.1(7) 91.8(7) ?
C3_2b C4_2b H1c3_2b . . . 23.63 23.58 23.74 ?
C3_2b C4_2b H1c4_2b . . . 119.33 118.77 119.65 ?
C3_2b C4_2b H1c5_2b . . . 144.81 144.74 144.85 ?
C5_2b C4_2b C6_2b . . . 29.4(5) 29.1(5) 29.6(5) ?
C5_2b C4_2b H1c3_2b . . . 144.42 144.29 144.66 ?
C5_2b C4_2b H1c4_2b . . . 119.88 119.64 120.32 ?
C5_2b C4_2b H1c5_2b . . . 24.03 23.83 24.14 ?
C6_2b C4_2b H1c3_2b . . . 115.02 114.7 115.57 ?
C6_2b C4_2b H1c4_2b . . . 149.28 149.22 149.4 ?
C6_2b C4_2b H1c5_2b . . . 53.44 52.92 53.74 ?
H1c3_2b C4_2b H1c4_2b . . . 95.7 95.02 96.07 ?
H1c3_2b C4_2b H1c5_2b . . . 168.42 168.4 168.46 ?
H1c4_2b C4_2b H1c5_2b . . . 95.86 95.5 96.49 ?
C1_2b C5_2b C3_2b . . . 59.7(5) 59.4(4) 60.1(4) ?
C1_2b C5_2b C4_2b . . . 89.3(7) 89.2(6) 89.5(6) ?
C1_2b C5_2b C6_2b . . . 31.7(6) 31.6(5) 31.9(6) ?
C1_2b C5_2b H1c4_2b . . . 113.29 113.23 113.33 ?
C1_2b C5_2b H1c5_2b . . . 150.99 150.67 151.17 ?
C1_2b C5_2b H1c6_2b . . . 55.1 55 55.26 ?
C3_2b C5_2b C4_2b . . . 29.6(5) 29.4(5) 29.8(5) ?
C3_2b C5_2b C6_2b . . . 91.4(7) 91.0(7) 92.0(7) ?
C3_2b C5_2b H1c4_2b . . . 53.62 53.12 53.9 ?
C3_2b C5_2b H1c5_2b . . . 149.33 149.21 149.39 ?
C3_2b C5_2b H1c6_2b . . . 114.78 114.44 115.37 ?
C4_2b C5_2b C6_2b . . . 121.0(9) 120.8(9) 121.4(9) ?
C4_2b C5_2b H1c4_2b . . . 23.98 23.71 24.13 ?
C4_2b C5_2b H1c5_2b . . . 119.7 119.63 119.81 ?
C4_2b C5_2b H1c6_2b . . . 144.41 144.2 144.78 ?
C6_2b C5_2b H1c4_2b . . . 144.98 144.89 145.14 ?
C6_2b C5_2b H1c5_2b . . . 119.29 118.75 119.6 ?
C6_2b C5_2b H1c6_2b . . . 23.4 23.33 23.44 ?
H1c4_2b C5_2b H1c5_2b . . . 95.72 95.5 96.1 ?
H1c4_2b C5_2b H1c6_2b . . . 168.36 168.31 168.45 ?
H1c5_2b C5_2b H1c6_2b . . . 95.89 95.42 96.17 ?
C1_2b C6_2b C2_2b . . . 27.9(6) 27.9(6) 28.0(6) ?
C1_2b C6_2b C4_2b . . . 87.0(7) 86.6(7) 87.3(7) ?
C1_2b C6_2b C5_2b . . . 116.6(10) 116.0(10) 116.9(9) ?
C1_2b C6_2b H1c5_2b . . . 140.84 140.42 141.08 ?
C1_2b C6_2b H1c6_2b . . . 121.65 121.56 121.78 ?
C2_2b C6_2b C4_2b . . . 59.1(5) 58.6(4) 59.4(4) ?
C2_2b C6_2b C5_2b . . . 88.7(7) 88.0(7) 89.0(7) ?
C2_2b C6_2b H1c5_2b . . . 112.93 112.42 113.21 ?
C2_2b C6_2b H1c6_2b . . . 149.56 149.43 149.79 ?
C4_2b C6_2b C5_2b . . . 29.6(5) 29.5(5) 29.6(5) ?
C4_2b C6_2b H1c5_2b . . . 53.84 53.81 53.87 ?
C4_2b C6_2b H1c6_2b . . . 151.34 151.16 151.66 ?
C5_2b C6_2b H1c5_2b . . . 24.26 24.17 24.41 ?
C5_2b C6_2b H1c6_2b . . . 121.77 121.52 122.2 ?
H1c5_2b C6_2b H1c6_2b . . . 97.51 97.35 97.79 ?
C2_2b H1c3_2b C3_2b . . . 35.32 34.95 35.53 ?
C2_2b H1c3_2b C4_2b . . . 70.82 70.21 71.16 ?
C2_2b H1c3_2b H1c4_2b . . . 94.68 94.19 94.96 ?
C3_2b H1c3_2b C4_2b . . . 35.49 35.27 35.63 ?
C3_2b H1c3_2b H1c4_2b . . . 59.36 59.24 59.43 ?
C4_2b H1c3_2b H1c4_2b . . . 23.87 23.81 23.98 ?
O2a_1 H1c4_2b H1c6_1a 2_5765 . 2_5765 83.39 79.68 88.68 ?
O2a_1 H1c4_2b C3_2b 2_5765 . . 170.94 165.84 177.9 ?
O2a_1 H1c4_2b C4_2b 2_5765 . . 135.4 129.57 143.95 ?
O2a_1 H1c4_2b C5_2b 2_5765 . . 99.28 93.36 108.01 ?
O2a_1 H1c4_2b H1c3_2b 2_5765 . . 164.08 154.92 170.2 ?
O2a_1 H1c4_2b H1c5_2b 2_5765 . . 75.3 69.24 84.29 ?
H1c6_1a H1c4_2b C3_2b 2_5765 . . 102.83 90.97 110.56 ?
H1c6_1a H1c4_2b C4_2b 2_5765 . . 132.04 126.64 135.77 ?
H1c6_1a H1c4_2b C5_2b 2_5765 . . 149.29 143.44 159.18 ?
H1c6_1a H1c4_2b H1c3_2b 2_5765 . . 82.25 67.52 91.64 ?
H1c6_1a H1c4_2b H1c5_2b 2_5765 . . 145.37 133.63 165.2 ?
C3_2b H1c4_2b C4_2b . . . 36.51 36.34 36.82 ?
C3_2b H1c4_2b C5_2b . . . 72.65 72.57 72.79 ?
C3_2b H1c4_2b H1c3_2b . . . 23.92 23.78 24.18 ?
C3_2b H1c4_2b H1c5_2b . . . 96.64 96.51 96.71 ?
C4_2b H1c4_2b C5_2b . . . 36.14 35.97 36.23 ?
C4_2b H1c4_2b H1c3_2b . . . 60.44 60.12 61 ?
C4_2b H1c4_2b H1c5_2b . . . 60.13 59.69 60.37 ?
C5_2b H1c4_2b H1c3_2b . . . 96.58 96.35 96.97 ?
C5_2b H1c4_2b H1c5_2b . . . 23.99 23.72 24.14 ?
H1c3_2b H1c4_2b H1c5_2b . . . 120.56 120.48 120.69 ?
C4_2b H1c5_2b C5_2b . . . 36.28 36.23 36.36 ?
C4_2b H1c5_2b C6_2b . . . 72.72 72.45 73.2 ?
C4_2b H1c5_2b H1c4_2b . . . 24.02 23.81 24.13 ?
C4_2b H1c5_2b H1c6_2b . . . 96.58 96.22 97.21 ?
C4_2b H1c5_2b H1c4_11 . . 2_6865 141.58 134.79 147 ?
C4_2b H1c5_2b H1c5_11 . . 2_6865 136.49 131.23 146.72 ?
C4_2b H1c5_2b H1c5_21 . . 2_6865 121 109.51 127.37 ?
C5_2b H1c5_2b C6_2b . . . 36.44 36.22 36.84 ?
C5_2b H1c5_2b H1c4_2b . . . 60.29 60.18 60.36 ?
C5_2b H1c5_2b H1c6_2b . . . 60.3 59.99 60.85 ?
C5_2b H1c5_2b H1c4_11 . . 2_6865 143.15 132.42 157.07 ?
C5_2b H1c5_2b H1c5_11 . . 2_6865 106.32 100.08 114.08 ?
C5_2b H1c5_2b H1c5_21 . . 2_6865 102.12 94.89 107.04 ?
C6_2b H1c5_2b H1c4_2b . . . 96.73 96.58 97.02 ?
C6_2b H1c5_2b H1c6_2b . . . 23.86 23.77 24.01 ?
C6_2b H1c5_2b H1c4_11 . . 2_6865 119.54 106.87 129.71 ?
C6_2b H1c5_2b H1c5_11 . . 2_6865 74.18 67.65 79.25 ?
C6_2b H1c5_2b H1c5_21 . . 2_6865 79.97 78.17 83.3 ?
H1c4_2b H1c5_2b H1c6_2b . . . 120.59 120.35 121.02 ?
H1c4_2b H1c5_2b H1c4_11 . . 2_6865 127.73 120.76 135.37 ?
H1c4_2b H1c5_2b H1c5_11 . . 2_6865 151.07 142.85 161.4 ?
H1c4_2b H1c5_2b H1c5_21 . . 2_6865 127.3 115.08 135.63 ?
H1c6_2b H1c5_2b H1c4_11 . . 2_6865 100.33 88.16 107.9 ?
H1c6_2b H1c5_2b H1c5_11 . . 2_6865 54.03 47.57 57.69 ?
H1c6_2b H1c5_2b H1c5_21 . . 2_6865 66.35 61.73 69.3 ?
H1c4_11 H1c5_2b H1c5_11 2_6865 . 2_6865 46.35 40.59 51.07 ?
H1c4_11 H1c5_2b H1c5_21 2_6865 . 2_6865 95.6 89.64 99.38 ?
H1c5_11 H1c5_2b H1c5_21 2_6865 . 2_6865 78.93 75.37 82.26 ?
C1_2b H1c6_2b C5_2b . . . 69.73 69.13 70.07 ?
C1_2b H1c6_2b C6_2b . . . 34.9 34.66 35.03 ?
C1_2b H1c6_2b H1c5_2b . . . 93.53 92.86 93.9 ?
C1_2b H1c6_2b O1a_11 . . . 122.94 122.21 123.58 ?
C1_2b H1c6_2b H1c5_11 . . 2_6865 141.71 133.94 149.08 ?
C5_2b H1c6_2b C6_2b . . . 34.83 34.46 35.04 ?
C5_2b H1c6_2b H1c5_2b . . . 23.8 23.74 23.84 ?
C5_2b H1c6_2b O1a_11 . . . 159.91 149.72 165.7 ?
C5_2b H1c6_2b H1c5_11 . . 2_6865 96.92 88.02 111.51 ?
C6_2b H1c6_2b H1c5_2b . . . 58.63 58.2 58.87 ?
C6_2b H1c6_2b O1a_11 . . . 154.24 149.84 156.9 ?
C6_2b H1c6_2b H1c5_11 . . 2_6865 123.56 115.88 134.89 ?
H1c5_2b H1c6_2b O1a_11 . . . 139.42 132.62 143.28 ?
H1c5_2b H1c6_2b H1c5_11 . . 2_6865 77.47 65.91 92.69 ?
O1a_11 H1c6_2b H1c5_11 . . 2_6865 65.15 52.87 83.08 ?
S1b'_2 C1_2c S1b''_2 . . . 18.3(3) 18.3(3) 18.3(3) ?
S1b'_2 C1_2c N1b'_2 . . . 37.4(4) 37.4(4) 37.4(4) ?
S1b'_2 C1_2c C7b'_2 . . . 69.4(5) 69.4(5) 69.4(5) ?
S1b'_2 C1_2c C7b''_2 . . . 81.5(7) 81.5(7) 81.5(7) ?
S1b'_2 C1_2c C2_2c . . . 104.4(7) 104.4(7) 104.4(7) ?
S1b'_2 C1_2c C3_2c . . . 135.0(6) 135.0(6) 135.0(6) ?
S1b'_2 C1_2c C5_2c . . . 163.6(7) 163.6(7) 163.6(7) ?
S1b'_2 C1_2c C6_2c . . . 132.0(9) 132.0(9) 132.0(9) ?
S1b'_2 C1_2c H1c6_2c . . . 108.61 108.61 108.61 ?
S1b'_2 C1_2c C1_2d . . . 54(16) 54(16) 54(16) ?
S1b'_2 C1_2c C2_2d . . . 114.5(11) 114.5(11) 114.5(11) ?
S1b'_2 C1_2c C3_2d . . . 146.0(7) 146.0(7) 146.0(7) ?
S1b'_2 C1_2c C5_2d . . . 151.4(7) 151.4(7) 151.4(7) ?
S1b'_2 C1_2c C6_2d . . . 118.8(10) 118.8(10) 118.8(10) ?
S1b'_2 C1_2c H1c6_2d . . . 94.73 94.73 94.73 ?
S1b''_2 C1_2c N1b'_2 . . . 20.8(4) 20.8(4) 20.8(4) ?
S1b''_2 C1_2c C7b'_2 . . . 52.1(5) 52.1(5) 52.1(5) ?
S1b''_2 C1_2c C7b''_2 . . . 63.2(6) 63.2(6) 63.2(6) ?
S1b''_2 C1_2c C2_2c . . . 86.7(7) 86.7(7) 86.7(7) ?
S1b''_2 C1_2c C3_2c . . . 117.2(6) 117.2(6) 117.2(6) ?
S1b''_2 C1_2c C5_2c . . . 175.1(7) 175.1(7) 175.1(7) ?
S1b''_2 C1_2c C6_2c . . . 149.4(9) 149.4(9) 149.4(9) ?
S1b''_2 C1_2c H1c6_2c . . . 126.16 126.16 126.16 ?
S1b''_2 C1_2c C1_2d . . . 36(16) 36(16) 36(16) ?
S1b''_2 C1_2c C2_2d . . . 96.2(11) 96.2(11) 96.2(11) ?
S1b''_2 C1_2c C3_2d . . . 127.7(7) 127.7(7) 127.7(7) ?
S1b''_2 C1_2c C5_2d . . . 169.6(7) 169.6(7) 169.6(7) ?
S1b''_2 C1_2c C6_2d . . . 137.1(10) 137.1(10) 137.1(10) ?
S1b''_2 C1_2c H1c6_2d . . . 113.03 113.03 113.03 ?
N1b'_2 C1_2c C7b'_2 . . . 32.0(5) 32.0(5) 32.0(5) ?
N1b'_2 C1_2c C7b''_2 . . . 46.6(6) 46.6(6) 46.6(6) ?
N1b'_2 C1_2c C2_2c . . . 67.1(7) 67.1(7) 67.1(7) ?
N1b'_2 C1_2c C3_2c . . . 97.7(5) 97.7(5) 97.7(5) ?
N1b'_2 C1_2c C5_2c . . . 159.0(6) 159.0(6) 159.0(6) ?
N1b'_2 C1_2c C6_2c . . . 169.1(8) 169.1(8) 169.1(8) ?
N1b'_2 C1_2c H1c6_2c . . . 145.86 145.86 145.86 ?
N1b'_2 C1_2c C1_2d . . . 27(16) 27(16) 27(16) ?
N1b'_2 C1_2c C2_2d . . . 78.4(9) 78.4(9) 78.4(9) ?
N1b'_2 C1_2c C3_2d . . . 109.2(6) 109.2(6) 109.2(6) ?
N1b'_2 C1_2c C5_2d . . . 165.3(9) 165.3(9) 165.3(9) ?
N1b'_2 C1_2c C6_2d . . . 152.6(10) 152.6(10) 152.6(10) ?
N1b'_2 C1_2c H1c6_2d . . . 130.08 130.08 130.08 ?
C7b'_2 C1_2c C7b''_2 . . . 20.6(6) 20.6(6) 20.6(6) ?
C7b'_2 C1_2c C2_2c . . . 35.1(6) 35.1(6) 35.1(6) ?
C7b'_2 C1_2c C3_2c . . . 65.6(5) 65.6(5) 65.6(5) ?
C7b'_2 C1_2c C5_2c . . . 127.0(6) 127.0(6) 127.0(6) ?
C7b'_2 C1_2c C6_2c . . . 158.5(9) 158.5(9) 158.5(9) ?
C7b'_2 C1_2c H1c6_2c . . . 177.01 177.01 177.01 ?
C7b'_2 C1_2c C1_2d . . . 30(20) 30(20) 30(20) ?
C7b'_2 C1_2c C2_2d . . . 47.3(9) 47.3(9) 47.3(9) ?
C7b'_2 C1_2c C3_2d . . . 77.3(6) 77.3(6) 77.3(6) ?
C7b'_2 C1_2c C5_2d . . . 136.7(8) 136.7(8) 136.7(8) ?
C7b'_2 C1_2c C6_2d . . . 162.5(15) 162.5(15) 162.5(15) ?
C7b'_2 C1_2c H1c6_2d . . . 157.86 157.86 157.86 ?
C7b''_2 C1_2c C2_2c . . . 27.4(9) 27.4(9) 27.4(9) ?
C7b''_2 C1_2c C3_2c . . . 55.1(6) 55.1(6) 55.1(6) ?
C7b''_2 C1_2c C5_2c . . . 114.4(7) 114.4(7) 114.4(7) ?
C7b''_2 C1_2c C6_2c . . . 144.0(9) 144.0(9) 144.0(9) ?
C7b''_2 C1_2c H1c6_2c . . . 162.37 162.37 162.37 ?
C7b''_2 C1_2c C1_2d . . . 29(18) 29(18) 29(18) ?
C7b''_2 C1_2c C2_2d . . . 33.1(11) 33.1(11) 33.1(11) ?
C7b''_2 C1_2c C3_2d . . . 64.6(8) 64.6(8) 64.6(8) ?
C7b''_2 C1_2c C5_2d . . . 127.1(8) 127.1(8) 127.1(8) ?
C7b''_2 C1_2c C6_2d . . . 159.7(11) 159.7(11) 159.7(11) ?
C7b''_2 C1_2c H1c6_2d . . . 175.99 175.99 175.99 ?
C2_2c C1_2c C3_2c . . . 30.6(6) 30.6(6) 30.6(6) ?
C2_2c C1_2c C5_2c . . . 92.1(7) 92.1(7) 92.1(7) ?
C2_2c C1_2c C6_2c . . . 123.6(9) 123.6(9) 123.6(9) ?
C2_2c C1_2c H1c6_2c . . . 147 147 147 ?
C2_2c C1_2c C1_2d . . . 56(18) 56(18) 56(18) ?
C2_2c C1_2c C2_2d . . . 15.7(14) 15.7(14) 15.7(14) ?
C2_2c C1_2c C3_2d . . . 42.3(7) 42.3(7) 42.3(7) ?
C2_2c C1_2c C5_2d . . . 102.8(9) 102.8(9) 102.8(9) ?
C2_2c C1_2c C6_2d . . . 134.5(13) 134.5(13) 134.5(13) ?
C2_2c C1_2c H1c6_2d . . . 156.47 156.47 156.47 ?
C3_2c C1_2c C5_2c . . . 61.5(4) 61.5(4) 61.5(4) ?
C3_2c C1_2c C6_2c . . . 93.0(7) 93.0(7) 93.0(7) ?
C3_2c C1_2c H1c6_2c . . . 116.42 116.42 116.42 ?
C3_2c C1_2c C1_2d . . . 84(17) 84(17) 84(17) ?
C3_2c C1_2c C2_2d . . . 22.8(13) 22.8(13) 22.8(13) ?
C3_2c C1_2c C3_2d . . . 12.6(6) 12.6(6) 12.6(6) ?
C3_2c C1_2c C5_2d . . . 72.6(5) 72.6(5) 72.6(5) ?
C3_2c C1_2c C6_2d . . . 105.1(10) 105.1(10) 105.1(10) ?
C3_2c C1_2c H1c6_2d . . . 128.88 128.88 128.88 ?
C5_2c C1_2c C6_2c . . . 31.5(5) 31.5(5) 31.5(5) ?
C5_2c C1_2c H1c6_2c . . . 54.95 54.95 54.95 ?
C5_2c C1_2c C1_2d . . . 140(16) 140(16) 140(16) ?
C5_2c C1_2c C2_2d . . . 81.6(10) 81.6(10) 81.6(10) ?
C5_2c C1_2c C3_2d . . . 50.3(5) 50.3(5) 50.3(5) ?
C5_2c C1_2c C5_2d . . . 13.9(5) 13.9(5) 13.9(5) ?
C5_2c C1_2c C6_2d . . . 45.4(8) 45.4(8) 45.4(8) ?
C5_2c C1_2c H1c6_2d . . . 69.29 69.29 69.29 ?
C6_2c C1_2c H1c6_2c . . . 23.42 23.42 23.42 ?
C6_2c C1_2c C1_2d . . . 159(18) 159(18) 159(18) ?
C6_2c C1_2c C2_2d . . . 112.5(11) 112.5(11) 112.5(11) ?
C6_2c C1_2c C3_2d . . . 81.7(7) 81.7(7) 81.7(7) ?
C6_2c C1_2c C5_2d . . . 22.3(7) 22.3(7) 22.3(7) ?
C6_2c C1_2c C6_2d . . . 17.8(9) 17.8(9) 17.8(9) ?
C6_2c C1_2c H1c6_2d . . . 39.19 39.19 39.19 ?
H1c6_2c C1_2c C1_2d . . . 151.24 151.24 151.24 ?
H1c6_2c C1_2c C2_2d . . . 135.22 135.22 135.22 ?
H1c6_2c C1_2c C3_2d . . . 104.96 104.96 104.96 ?
H1c6_2c C1_2c C5_2d . . . 44.69 44.69 44.69 ?
H1c6_2c C1_2c C6_2d . . . 16.84 16.84 16.84 ?
H1c6_2c C1_2c H1c6_2d . . . 19.16 19.16 19.16 ?
C1_2d C1_2c C2_2d . . . 62(17) 62(17) 62(17) ?
C1_2d C1_2c C3_2d . . . 93(17) 93(17) 93(17) ?
C1_2d C1_2c C5_2d . . . 154(16) 154(16) 154(16) ?
C1_2d C1_2c C6_2d . . . 170(20) 170(20) 170(20) ?
C1_2d C1_2c H1c6_2d . . . 146.8 146.8 146.8 ?
C2_2d C1_2c C3_2d . . . 31.5(11) 31.5(11) 31.5(11) ?
C2_2d C1_2c C5_2d . . . 94.0(11) 94.0(11) 94.0(11) ?
C2_2d C1_2c C6_2d . . . 126.7(14) 126.7(14) 126.7(14) ?
C2_2d C1_2c H1c6_2d . . . 150.74 150.74 150.74 ?
C3_2d C1_2c C5_2d . . . 62.5(6) 62.5(6) 62.5(6) ?
C3_2d C1_2c C6_2d . . . 95.2(10) 95.2(10) 95.2(10) ?
C3_2d C1_2c H1c6_2d . . . 119.23 119.23 119.23 ?
C5_2d C1_2c C6_2d . . . 32.7(9) 32.7(9) 32.7(9) ?
C5_2d C1_2c H1c6_2d . . . 56.74 56.74 56.74 ?
C6_2d C1_2c H1c6_2d . . . 24.07 24.07 24.07 ?
S1b'_2 C2_2c S1b''_2 . . . 13.7(2) 13.7(2) 13.7(2) ?
S1b'_2 C2_2c O3b'_2 . . . 93.3(5) 93.3(5) 93.3(5) ?
S1b'_2 C2_2c O3b''_2 . . . 106.7(7) 106.7(7) 106.7(7) ?
S1b'_2 C2_2c N1b'_2 . . . 37.3(4) 37.3(4) 37.3(4) ?
S1b'_2 C2_2c N1b''_2 . . . 53.5(5) 53.5(5) 53.5(5) ?
S1b'_2 C2_2c C7b'_2 . . . 69.3(7) 69.3(7) 69.3(7) ?
S1b'_2 C2_2c C7b''_2 . . . 88.8(11) 88.8(11) 88.8(11) ?
S1b'_2 C2_2c C1_2c . . . 44.1(5) 44.1(5) 44.1(5) ?
S1b'_2 C2_2c C3_2c . . . 163.6(7) 163.6(7) 163.6(7) ?
S1b'_2 C2_2c C4_2c . . . 132.7(5) 132.7(5) 132.7(5) ?
S1b'_2 C2_2c C6_2c . . . 72.6(4) 72.6(4) 72.6(4) ?
S1b'_2 C2_2c H1c3_2c . . . 172.63 172.63 172.63 ?
S1b'_2 C2_2c C1_2d . . . 41.7(7) 41.7(7) 41.7(7) ?
S1b'_2 C2_2c C2_2d . . . 115(5) 115(5) 115(5) ?
S1b'_2 C2_2c C3_2d . . . 147.2(10) 147.2(10) 147.2(10) ?
S1b'_2 C2_2c C6_2d . . . 65.6(5) 65.6(5) 65.6(5) ?
S1b'_2 C2_2c H1c3_2d . . . 165.38 165.38 165.38 ?
S1b''_2 C2_2c O3b'_2 . . . 80.5(5) 80.5(5) 80.5(5) ?
S1b''_2 C2_2c O3b''_2 . . . 93.0(7) 93.0(7) 93.0(7) ?
S1b''_2 C2_2c N1b'_2 . . . 25.0(4) 25.0(4) 25.0(4) ?
S1b''_2 C2_2c N1b''_2 . . . 39.8(5) 39.8(5) 39.8(5) ?
S1b''_2 C2_2c C7b'_2 . . . 56.6(7) 56.6(7) 56.6(7) ?
S1b''_2 C2_2c C7b''_2 . . . 75.3(11) 75.3(11) 75.3(11) ?
S1b''_2 C2_2c C1_2c . . . 57.2(6) 57.2(6) 57.2(6) ?
S1b''_2 C2_2c C3_2c . . . 174.3(14) 174.3(14) 174.3(14) ?
S1b''_2 C2_2c C4_2c . . . 145.5(6) 145.5(6) 145.5(6) ?
S1b''_2 C2_2c C6_2c . . . 85.7(5) 85.7(5) 85.7(5) ?
S1b''_2 C2_2c H1c3_2c . . . 159.1 159.1 159.1 ?
S1b''_2 C2_2c C1_2d . . . 54.8(8) 54.8(8) 54.8(8) ?
S1b''_2 C2_2c C2_2d . . . 119(6) 119(6) 119(6) ?
S1b''_2 C2_2c C3_2d . . . 157.5(14) 157.5(14) 157.5(14) ?
S1b''_2 C2_2c C6_2d . . . 79.1(6) 79.1(6) 79.1(6) ?
S1b''_2 C2_2c H1c3_2d . . . 165.06 165.06 165.06 ?
O3b'_2 C2_2c O3b''_2 . . . 24.6(5) 24.6(5) 24.6(5) ?
O3b'_2 C2_2c N1b'_2 . . . 56.0(5) 56.0(5) 56.0(5) ?
O3b'_2 C2_2c N1b''_2 . . . 45.3(5) 45.3(5) 45.3(5) ?
O3b'_2 C2_2c C7b'_2 . . . 24.0(6) 24.0(6) 24.0(6) ?
O3b'_2 C2_2c C7b''_2 . . . 29.7(9) 29.7(9) 29.7(9) ?
O3b'_2 C2_2c C1_2c . . . 137.3(8) 137.3(8) 137.3(8) ?
O3b'_2 C2_2c C3_2c . . . 103.0(7) 103.0(7) 103.0(7) ?
O3b'_2 C2_2c C4_2c . . . 133.9(7) 133.9(7) 133.9(7) ?
O3b'_2 C2_2c C6_2c . . . 165.6(6) 165.6(6) 165.6(6) ?
O3b'_2 C2_2c H1c3_2c . . . 79.37 79.37 79.37 ?
O3b'_2 C2_2c C1_2d . . . 135.0(10) 135.0(10) 135.0(10) ?
O3b'_2 C2_2c C2_2d . . . 122(4) 122(4) 122(4) ?
O3b'_2 C2_2c C3_2d . . . 118.7(9) 118.7(9) 118.7(9) ?
O3b'_2 C2_2c C6_2d . . . 156.7(7) 156.7(7) 156.7(7) ?
O3b'_2 C2_2c H1c3_2d . . . 97.23 97.23 97.23 ?
O3b''_2 C2_2c N1b'_2 . . . 71.9(6) 71.9(6) 71.9(6) ?
O3b''_2 C2_2c N1b''_2 . . . 53.3(7) 53.3(7) 53.3(7) ?
O3b''_2 C2_2c C7b'_2 . . . 43.0(8) 43.0(8) 43.0(8) ?
O3b''_2 C2_2c C7b''_2 . . . 19.7(10) 19.7(10) 19.7(10) ?
O3b''_2 C2_2c C1_2c . . . 147.0(13) 147.0(13) 147.0(13) ?
O3b''_2 C2_2c C3_2c . . . 88.7(8) 88.7(8) 88.7(8) ?
O3b''_2 C2_2c C4_2c . . . 118.1(7) 118.1(7) 118.1(7) ?
O3b''_2 C2_2c C6_2c . . . 162.7(11) 162.7(11) 162.7(11) ?
O3b''_2 C2_2c H1c3_2c . . . 66.18 66.18 66.18 ?
O3b''_2 C2_2c C1_2d . . . 144.4(15) 144.4(15) 144.4(15) ?
O3b''_2 C2_2c C2_2d . . . 97(4) 97(4) 97(4) ?
O3b''_2 C2_2c C3_2d . . . 101.1(9) 101.1(9) 101.1(9) ?
O3b''_2 C2_2c C6_2d . . . 167.4(12) 167.4(12) 167.4(12) ?
O3b''_2 C2_2c H1c3_2d . . . 79.93 79.93 79.93 ?
N1b'_2 C2_2c N1b''_2 . . . 23.2(5) 23.2(5) 23.2(5) ?
N1b'_2 C2_2c C7b'_2 . . . 32.0(7) 32.0(7) 32.0(7) ?
N1b'_2 C2_2c C7b''_2 . . . 57.2(10) 57.2(10) 57.2(10) ?
N1b'_2 C2_2c C1_2c . . . 81.3(7) 81.3(7) 81.3(7) ?
N1b'_2 C2_2c C3_2c . . . 159.1(8) 159.1(8) 159.1(8) ?
N1b'_2 C2_2c C4_2c . . . 169.8(6) 169.8(6) 169.8(6) ?
N1b'_2 C2_2c C6_2c . . . 109.8(6) 109.8(6) 109.8(6) ?
N1b'_2 C2_2c H1c3_2c . . . 135.4 135.4 135.4 ?
N1b'_2 C2_2c C1_2d . . . 79.0(9) 79.0(9) 79.0(9) ?
N1b'_2 C2_2c C2_2d . . . 133(7) 133(7) 133(7) ?
N1b'_2 C2_2c C3_2d . . . 171.9(14) 171.9(14) 171.9(14) ?
N1b'_2 C2_2c C6_2d . . . 102.3(6) 102.3(6) 102.3(6) ?
N1b'_2 C2_2c H1c3_2d . . . 151.83 151.83 151.83 ?
N1b''_2 C2_2c C7b'_2 . . . 25.9(8) 25.9(8) 25.9(8) ?
N1b''_2 C2_2c C7b''_2 . . . 35.8(10) 35.8(10) 35.8(10) ?
N1b''_2 C2_2c C1_2c . . . 95.5(9) 95.5(9) 95.5(9) ?
N1b''_2 C2_2c C3_2c . . . 141.3(9) 141.3(9) 141.3(9) ?
N1b''_2 C2_2c C4_2c . . . 162.9(10) 162.9(10) 162.9(10) ?
N1b''_2 C2_2c C6_2c . . . 122.8(8) 122.8(8) 122.8(8) ?
N1b''_2 C2_2c H1c3_2c . . . 119.44 119.44 119.44 ?
N1b''_2 C2_2c C1_2d . . . 92.9(11) 92.9(11) 92.9(11) ?
N1b''_2 C2_2c C2_2d . . . 116(6) 116(6) 116(6) ?
N1b''_2 C2_2c C3_2d . . . 148.7(14) 148.7(14) 148.7(14) ?
N1b''_2 C2_2c C6_2d . . . 117.9(8) 117.9(8) 117.9(8) ?
N1b''_2 C2_2c H1c3_2d . . . 130.99 130.99 130.99 ?
C7b'_2 C2_2c C7b''_2 . . . 35.1(11) 35.1(11) 35.1(11) ?
C7b'_2 C2_2c C1_2c . . . 113.3(10) 113.3(10) 113.3(10) ?
C7b'_2 C2_2c C3_2c . . . 127.1(10) 127.1(10) 127.1(10) ?
C7b'_2 C2_2c C4_2c . . . 157.8(10) 157.8(10) 157.8(10) ?
C7b'_2 C2_2c C6_2c . . . 141.8(9) 141.8(9) 141.8(9) ?
C7b'_2 C2_2c H1c3_2c . . . 103.4 103.4 103.4 ?
C7b'_2 C2_2c C1_2d . . . 111.0(12) 111.0(12) 111.0(12) ?
C7b'_2 C2_2c C2_2d . . . 132(6) 132(6) 132(6) ?
C7b'_2 C2_2c C3_2d . . . 142.5(11) 142.5(11) 142.5(11) ?
C7b'_2 C2_2c C6_2d . . . 133.7(9) 133.7(9) 133.7(9) ?
C7b'_2 C2_2c H1c3_2d . . . 120.93 120.93 120.93 ?
C7b''_2 C2_2c C1_2c . . . 127.3(16) 127.3(16) 127.3(16) ?
C7b''_2 C2_2c C3_2c . . . 105.5(12) 105.5(12) 105.5(12) ?
C7b''_2 C2_2c C4_2c . . . 131.9(12) 131.9(12) 131.9(12) ?
C7b''_2 C2_2c C6_2c . . . 148.0(15) 148.0(15) 148.0(15) ?
C7b''_2 C2_2c H1c3_2c . . . 84.41 84.41 84.41 ?
C7b''_2 C2_2c C1_2d . . . 124.7(17) 124.7(17) 124.7(17) ?
C7b''_2 C2_2c C2_2d . . . 98(5) 98(5) 98(5) ?
C7b''_2 C2_2c C3_2d . . . 114.9(14) 114.9(14) 114.9(14) ?
C7b''_2 C2_2c C6_2d . . . 148.5(15) 148.5(15) 148.5(15) ?
C7b''_2 C2_2c H1c3_2d . . . 95.39 95.39 95.39 ?
C1_2c C2_2c C3_2c . . . 119.6(9) 119.6(9) 119.6(9) ?
C1_2c C2_2c C4_2c . . . 88.7(7) 88.7(7) 88.7(7) ?
C1_2c C2_2c C6_2c . . . 28.5(5) 28.5(5) 28.5(5) ?
C1_2c C2_2c H1c3_2c . . . 143.27 143.27 143.27 ?
C1_2c C2_2c C1_2d . . . 2.6(9) 2.6(9) 2.6(9) ?
C1_2c C2_2c C2_2d . . . 87(4) 87(4) 87(4) ?
C1_2c C2_2c C3_2d . . . 103.9(9) 103.9(9) 103.9(9) ?
C1_2c C2_2c C6_2d . . . 22.4(7) 22.4(7) 22.4(7) ?
C1_2c C2_2c H1c3_2d . . . 125.06 125.06 125.06 ?
C3_2c C2_2c C4_2c . . . 30.9(5) 30.9(5) 30.9(5) ?
C3_2c C2_2c C6_2c . . . 91.0(7) 91.0(7) 91.0(7) ?
C3_2c C2_2c H1c3_2c . . . 23.7 23.7 23.7 ?
C3_2c C2_2c C1_2d . . . 121.9(11) 121.9(11) 121.9(11) ?
C3_2c C2_2c C2_2d . . . 56(6) 56(6) 56(6) ?
C3_2c C2_2c C3_2d . . . 17.3(10) 17.3(10) 17.3(10) ?
C3_2c C2_2c C6_2d . . . 98.2(8) 98.2(8) 98.2(8) ?
C3_2c C2_2c H1c3_2d . . . 11.75 11.75 11.75 ?
C4_2c C2_2c C6_2c . . . 60.1(4) 60.1(4) 60.1(4) ?
C4_2c C2_2c H1c3_2c . . . 54.6 54.6 54.6 ?
C4_2c C2_2c C1_2d . . . 91.0(8) 91.0(8) 91.0(8) ?
C4_2c C2_2c C2_2d . . . 47(6) 47(6) 47(6) ?
C4_2c C2_2c C3_2d . . . 17.2(7) 17.2(7) 17.2(7) ?
C4_2c C2_2c C6_2d . . . 67.6(5) 67.6(5) 67.6(5) ?
C4_2c C2_2c H1c3_2d . . . 38.24 38.24 38.24 ?
C6_2c C2_2c H1c3_2c . . . 114.74 114.74 114.74 ?
C6_2c C2_2c C1_2d . . . 30.9(7) 30.9(7) 30.9(7) ?
C6_2c C2_2c C2_2d . . . 69(3) 69(3) 69(3) ?
C6_2c C2_2c C3_2d . . . 75.6(7) 75.6(7) 75.6(7) ?
C6_2c C2_2c C6_2d . . . 9.9(5) 9.9(5) 9.9(5) ?
C6_2c C2_2c H1c3_2d . . . 97.12 97.12 97.12 ?
H1c3_2c C2_2c C1_2d . . . 145.6 145.6 145.6 ?
H1c3_2c C2_2c C2_2d . . . 68.43 68.43 68.43 ?
H1c3_2c C2_2c C3_2d . . . 39.86 39.86 39.86 ?
H1c3_2c C2_2c C6_2d . . . 121.75 121.75 121.75 ?
H1c3_2c C2_2c H1c3_2d . . . 20.08 20.08 20.08 ?
C1_2d C2_2c C2_2d . . . 88(4) 88(4) 88(4) ?
C1_2d C2_2c C3_2d . . . 106.0(11) 106.0(11) 106.0(11) ?
C1_2d C2_2c C6_2d . . . 25.0(9) 25.0(9) 25.0(9) ?
C1_2d C2_2c H1c3_2d . . . 127.1 127.1 127.1 ?
C2_2d C2_2c C3_2d . . . 43(6) 43(6) 43(6) ?
C2_2d C2_2c C6_2d . . . 79(3) 79(3) 79(3) ?
C2_2d C2_2c H1c3_2d . . . 50.1 50.1 50.1 ?
C3_2d C2_2c C6_2d . . . 83.8(8) 83.8(8) 83.8(8) ?
C3_2d C2_2c H1c3_2d . . . 21.58 21.58 21.58 ?
C6_2d C2_2c H1c3_2d . . . 105.38 105.38 105.38 ?
C7b'_2 C3_2c C7b''_2 . . . 19.9(6) 19.9(6) 19.9(6) ?
C7b'_2 C3_2c C1_2c . . . 57.3(4) 57.3(4) 57.3(4) ?
C7b'_2 C3_2c C2_2c . . . 27.4(6) 27.4(6) 27.4(6) ?
C7b'_2 C3_2c C4_2c . . . 145.8(8) 145.8(8) 145.8(8) ?
C7b'_2 C3_2c C5_2c . . . 116.3(5) 116.3(5) 116.3(5) ?
C7b'_2 C3_2c H1c3_2c . . . 93.38 93.38 93.38 ?
C7b'_2 C3_2c H1c4_2c . . . 169.76 169.76 169.76 ?
C7b'_2 C3_2c C1_2d . . . 55.7(6) 55.7(6) 55.7(6) ?
C7b'_2 C3_2c C2_2d . . . 37.0(12) 37.0(12) 37.0(12) ?
C7b'_2 C3_2c C3_2d . . . 135(4) 135(4) 135(4) ?
C7b'_2 C3_2c C4_2d . . . 135.1(7) 135.1(7) 135.1(7) ?
C7b'_2 C3_2c H1c3_2d . . . 132.26 132.26 132.26 ?
C7b'_2 C3_2c H1c4_2d . . . 154.24 154.24 154.24 ?
C7b''_2 C3_2c C1_2c . . . 66.0(7) 66.0(7) 66.0(7) ?
C7b''_2 C3_2c C2_2c . . . 38.4(8) 38.4(8) 38.4(8) ?
C7b''_2 C3_2c C4_2c . . . 149.0(12) 149.0(12) 149.0(12) ?
C7b''_2 C3_2c C5_2c . . . 122.5(8) 122.5(8) 122.5(8) ?
C7b''_2 C3_2c H1c3_2c . . . 85.89 85.89 85.89 ?
C7b''_2 C3_2c H1c4_2c . . . 162.78 162.78 162.78 ?
C7b''_2 C3_2c C1_2d . . . 64.2(8) 64.2(8) 64.2(8) ?
C7b''_2 C3_2c C2_2d . . . 40.5(11) 40.5(11) 40.5(11) ?
C7b''_2 C3_2c C3_2d . . . 127(5) 127(5) 127(5) ?
C7b''_2 C3_2c C4_2d . . . 141.1(10) 141.1(10) 141.1(10) ?
C7b''_2 C3_2c H1c3_2d . . . 115.32 115.32 115.32 ?
C7b''_2 C3_2c H1c4_2d . . . 157.82 157.82 157.82 ?
C1_2c C3_2c C2_2c . . . 29.8(5) 29.8(5) 29.8(5) ?
C1_2c C3_2c C4_2c . . . 88.6(6) 88.6(6) 88.6(6) ?
C1_2c C3_2c C5_2c . . . 59.1(4) 59.1(4) 59.1(4) ?
C1_2c C3_2c H1c3_2c . . . 150.63 150.63 150.63 ?
C1_2c C3_2c H1c4_2c . . . 112.6 112.6 112.6 ?
C1_2c C3_2c C1_2d . . . 1.8(5) 1.8(5) 1.8(5) ?
C1_2c C3_2c C2_2d . . . 26.3(12) 26.3(12) 26.3(12) ?
C1_2c C3_2c C3_2d . . . 83(2) 83(2) 83(2) ?
C1_2c C3_2c C4_2d . . . 78.1(6) 78.1(6) 78.1(6) ?
C1_2c C3_2c H1c3_2d . . . 152.03 152.03 152.03 ?
C1_2c C3_2c H1c4_2d . . . 97.4 97.4 97.4 ?
C2_2c C3_2c C4_2c . . . 118.4(9) 118.4(9) 118.4(9) ?
C2_2c C3_2c C5_2c . . . 88.9(7) 88.9(7) 88.9(7) ?
C2_2c C3_2c H1c3_2c . . . 120.78 120.78 120.78 ?
C2_2c C3_2c H1c4_2c . . . 142.45 142.45 142.45 ?
C2_2c C3_2c C1_2d . . . 28.2(6) 28.2(6) 28.2(6) ?
C2_2c C3_2c C2_2d . . . 14.8(18) 14.8(18) 14.8(18) ?
C2_2c C3_2c C3_2d . . . 110(3) 110(3) 110(3) ?
C2_2c C3_2c C4_2d . . . 107.9(8) 107.9(8) 107.9(8) ?
C2_2c C3_2c H1c3_2d . . . 151.07 151.07 151.07 ?
C2_2c C3_2c H1c4_2d . . . 127.19 127.19 127.19 ?
C4_2c C3_2c C5_2c . . . 29.5(5) 29.5(5) 29.5(5) ?
C4_2c C3_2c H1c3_2c . . . 120.78 120.78 120.78 ?
C4_2c C3_2c H1c4_2c . . . 24.01 24.01 24.01 ?
C4_2c C3_2c C1_2d . . . 90.2(7) 90.2(7) 90.2(7) ?
C4_2c C3_2c C2_2d . . . 111.1(13) 111.1(13) 111.1(13) ?
C4_2c C3_2c C3_2d . . . 26(4) 26(4) 26(4) ?
C4_2c C3_2c C4_2d . . . 10.9(6) 10.9(6) 10.9(6) ?
C4_2c C3_2c H1c3_2d . . . 78.76 78.76 78.76 ?
C4_2c C3_2c H1c4_2d . . . 9.3 9.3 9.3 ?
C5_2c C3_2c H1c3_2c . . . 150.31 150.31 150.31 ?
C5_2c C3_2c H1c4_2c . . . 53.54 53.54 53.54 ?
C5_2c C3_2c C1_2d . . . 60.7(5) 60.7(5) 60.7(5) ?
C5_2c C3_2c C2_2d . . . 82.4(11) 82.4(11) 82.4(11) ?
C5_2c C3_2c C3_2d . . . 34(3) 34(3) 34(3) ?
C5_2c C3_2c C4_2d . . . 19.2(5) 19.2(5) 19.2(5) ?
C5_2c C3_2c H1c3_2d . . . 105.73 105.73 105.73 ?
C5_2c C3_2c H1c4_2d . . . 38.41 38.41 38.41 ?
H1c3_2c C3_2c H1c4_2c . . . 96.77 96.77 96.77 ?
H1c3_2c C3_2c C1_2d . . . 148.98 148.98 148.98 ?
H1c3_2c C3_2c C2_2d . . . 126.42 126.42 126.42 ?
H1c3_2c C3_2c C3_2d . . . 122.84 122.84 122.84 ?
H1c3_2c C3_2c C4_2d . . . 131.22 131.22 131.22 ?
H1c3_2c C3_2c H1c3_2d . . . 48.34 48.34 48.34 ?
H1c3_2c C3_2c H1c4_2d . . . 111.94 111.94 111.94 ?
H1c4_2c C3_2c C1_2d . . . 114.23 114.23 114.23 ?
H1c4_2c C3_2c C2_2d . . . 134.06 134.06 134.06 ?
H1c4_2c C3_2c C3_2d . . . 38.23 38.23 38.23 ?
H1c4_2c C3_2c C4_2d . . . 34.66 34.66 34.66 ?
H1c4_2c C3_2c H1c3_2d . . . 57.19 57.19 57.19 ?
H1c4_2c C3_2c H1c4_2d . . . 15.54 15.54 15.54 ?
C1_2d C3_2c C2_2d . . . 24.5(13) 24.5(13) 24.5(13) ?
C1_2d C3_2c C3_2d . . . 84(3) 84(3) 84(3) ?
C1_2d C3_2c C4_2d . . . 79.8(7) 79.8(7) 79.8(7) ?
C1_2d C3_2c H1c3_2d . . . 152.16 152.16 152.16 ?
C1_2d C3_2c H1c4_2d . . . 99.07 99.07 99.07 ?
C2_2d C3_2c C3_2d . . . 98(4) 98(4) 98(4) ?
C2_2d C3_2c C4_2d . . . 101.5(12) 101.5(12) 101.5(12) ?
C2_2d C3_2c H1c3_2d . . . 141.36 141.36 141.36 ?
C2_2d C3_2c H1c4_2d . . . 120.32 120.32 120.32 ?
C3_2d C3_2c C4_2d . . . 28(4) 28(4) 28(4) ?
C3_2d C3_2c H1c3_2d . . . 74.56 74.56 74.56 ?
C3_2d C3_2c H1c4_2d . . . 31.61 31.61 31.61 ?
C4_2d C3_2c H1c3_2d . . . 89.55 89.55 89.55 ?
C4_2d C3_2c H1c4_2d . . . 19.29 19.29 19.29 ?
H1c3_2d C3_2c H1c4_2d . . . 72.14 72.14 72.14 ?
C2_2c C4_2c C3_2c . . . 30.7(6) 30.7(6) 30.7(6) ?
C2_2c C4_2c C5_2c . . . 90.0(6) 90.0(6) 90.0(6) ?
C2_2c C4_2c C6_2c . . . 60.5(4) 60.5(4) 60.5(4) ?
C2_2c C4_2c H1c3_2c . . . 54.24 54.24 54.24 ?
C2_2c C4_2c H1c4_2c . . . 150.3 150.3 150.3 ?
C2_2c C4_2c H1c5_2c . . . 114.19 114.19 114.19 ?
C2_2c C4_2c C2_2d . . . 7.4(12) 7.4(12) 7.4(12) ?
C2_2c C4_2c C3_2d . . . 30.4(12) 30.4(12) 30.4(12) ?
C2_2c C4_2c C4_2d . . . 109.3(17) 109.3(17) 109.3(17) ?
C2_2c C4_2c C5_2d . . . 85.6(6) 85.6(6) 85.6(6) ?
C2_2c C4_2c H1c3_2d . . . 66.63 66.63 66.63 ?
C2_2c C4_2c H1c4_2d . . . 167.38 167.38 167.38 ?
C2_2c C4_2c H1c5_2d . . . 102.52 102.52 102.52 ?
C3_2c C4_2c C5_2c . . . 120.7(8) 120.7(8) 120.7(8) ?
C3_2c C4_2c C6_2c . . . 91.1(6) 91.1(6) 91.1(6) ?
C3_2c C4_2c H1c3_2c . . . 23.59 23.59 23.59 ?
C3_2c C4_2c H1c4_2c . . . 119.65 119.65 119.65 ?
C3_2c C4_2c H1c5_2c . . . 144.84 144.84 144.84 ?
C3_2c C4_2c C2_2d . . . 31.7(9) 31.7(9) 31.7(9) ?
C3_2c C4_2c C3_2d . . . 14(2) 14(2) 14(2) ?
C3_2c C4_2c C4_2d . . . 139.2(18) 139.2(18) 139.2(18) ?
C3_2c C4_2c C5_2d . . . 115.7(8) 115.7(8) 115.7(8) ?
C3_2c C4_2c H1c3_2d . . . 37.77 37.77 37.77 ?
C3_2c C4_2c H1c4_2d . . . 159.04 159.04 159.04 ?
C3_2c C4_2c H1c5_2d . . . 132.08 132.08 132.08 ?
C5_2c C4_2c C6_2c . . . 29.6(5) 29.6(5) 29.6(5) ?
C5_2c C4_2c H1c3_2c . . . 144.28 144.28 144.28 ?
C5_2c C4_2c H1c4_2c . . . 119.65 119.65 119.65 ?
C5_2c C4_2c H1c5_2c . . . 24.15 24.15 24.15 ?
C5_2c C4_2c C2_2d . . . 89.8(8) 89.8(8) 89.8(8) ?
C5_2c C4_2c C3_2d . . . 117.0(16) 117.0(16) 117.0(16) ?
C5_2c C4_2c C4_2d . . . 21.8(18) 21.8(18) 21.8(18) ?
C5_2c C4_2c C5_2d . . . 11.5(9) 11.5(9) 11.5(9) ?
C5_2c C4_2c H1c3_2d . . . 152.09 152.09 152.09 ?
C5_2c C4_2c H1c4_2d . . . 79.23 79.23 79.23 ?
C5_2c C4_2c H1c5_2d . . . 18.03 18.03 18.03 ?
C6_2c C4_2c H1c3_2c . . . 114.7 114.7 114.7 ?
C6_2c C4_2c H1c4_2c . . . 149.23 149.23 149.23 ?
C6_2c C4_2c H1c5_2c . . . 53.74 53.74 53.74 ?
C6_2c C4_2c C2_2d . . . 60.4(6) 60.4(6) 60.4(6) ?
C6_2c C4_2c C3_2d . . . 88.1(13) 88.1(13) 88.1(13) ?
C6_2c C4_2c C4_2d . . . 50.0(17) 50.0(17) 50.0(17) ?
C6_2c C4_2c C5_2d . . . 27.3(7) 27.3(7) 27.3(7) ?
C6_2c C4_2c H1c3_2d . . . 124.82 124.82 124.82 ?
C6_2c C4_2c H1c4_2d . . . 108.67 108.67 108.67 ?
C6_2c C4_2c H1c5_2d . . . 44.07 44.07 44.07 ?
H1c3_2c C4_2c H1c4_2c . . . 96.07 96.07 96.07 ?
H1c3_2c C4_2c H1c5_2c . . . 168.4 168.4 168.4 ?
H1c3_2c C4_2c C2_2d . . . 54.87 54.87 54.87 ?
H1c3_2c C4_2c C3_2d . . . 29.57 29.57 29.57 ?
H1c3_2c C4_2c C4_2d . . . 160.95 160.95 160.95 ?
H1c3_2c C4_2c C5_2d . . . 138.54 138.54 138.54 ?
H1c3_2c C4_2c H1c3_2d . . . 18.78 18.78 18.78 ?
H1c3_2c C4_2c H1c4_2d . . . 136.09 136.09 136.09 ?
H1c3_2c C4_2c H1c5_2d . . . 153.71 153.71 153.71 ?
H1c4_2c C4_2c H1c5_2c . . . 95.51 95.51 95.51 ?
H1c4_2c C4_2c C2_2d . . . 149.63 149.63 149.63 ?
H1c4_2c C4_2c C3_2d . . . 121.56 121.56 121.56 ?
H1c4_2c C4_2c C4_2d . . . 99.99 99.99 99.99 ?
H1c4_2c C4_2c C5_2d . . . 123.53 123.53 123.53 ?
H1c4_2c C4_2c H1c3_2d . . . 84.59 84.59 84.59 ?
H1c4_2c C4_2c H1c4_2d . . . 40.98 40.98 40.98 ?
H1c4_2c C4_2c H1c5_2d . . . 106.48 106.48 106.48 ?
H1c5_2c C4_2c C2_2d . . . 113.8 113.8 113.8 ?
H1c5_2c C4_2c C3_2d . . . 140.17 140.17 140.17 ?
H1c5_2c C4_2c C4_2d . . . 10.45 10.45 10.45 ?
H1c5_2c C4_2c C5_2d . . . 30.23 30.23 30.23 ?
H1c5_2c C4_2c H1c3_2d . . . 165.92 165.92 165.92 ?
H1c5_2c C4_2c H1c4_2d . . . 55.22 55.22 55.22 ?
H1c5_2c C4_2c H1c5_2d . . . 16.76 16.76 16.76 ?
C2_2d C4_2c C3_2d . . . 28.1(13) 28.1(13) 28.1(13) ?
C2_2d C4_2c C4_2d . . . 110.2(18) 110.2(18) 110.2(18) ?
C2_2d C4_2c C5_2d . . . 86.8(8) 86.8(8) 86.8(8) ?
C2_2d C4_2c H1c3_2d . . . 65.04 65.04 65.04 ?
C2_2d C4_2c H1c4_2d . . . 169.02 169.02 169.02 ?
C2_2d C4_2c H1c5_2d . . . 103.87 103.87 103.87 ?
C3_2d C4_2c C4_2d . . . 138(2) 138(2) 138(2) ?
C3_2d C4_2c C5_2d . . . 114.8(14) 114.8(14) 114.8(14) ?
C3_2d C4_2c H1c3_2d . . . 36.98 36.98 36.98 ?
C3_2d C4_2c H1c4_2d . . . 162.1 162.1 162.1 ?
C3_2d C4_2c H1c5_2d . . . 131.91 131.91 131.91 ?
C4_2d C4_2c C5_2d . . . 23.7(16) 23.7(16) 23.7(16) ?
C4_2d C4_2c H1c3_2d . . . 173.53 173.53 173.53 ?
C4_2d C4_2c H1c4_2d . . . 59.01 59.01 59.01 ?
C4_2d C4_2c H1c5_2d . . . 7.28 7.28 7.28 ?
C5_2d C4_2c H1c3_2d . . . 151.82 151.82 151.82 ?
C5_2d C4_2c H1c4_2d . . . 82.57 82.57 82.57 ?
C5_2d C4_2c H1c5_2d . . . 17.06 17.06 17.06 ?
H1c3_2d C4_2c H1c4_2d . . . 125.45 125.45 125.45 ?
H1c3_2d C4_2c H1c5_2d . . . 168.86 168.86 168.86 ?
H1c4_2d C4_2c H1c5_2d . . . 65.55 65.55 65.55 ?
C1_2c C5_2c C3_2c . . . 59.5(4) 59.5(4) 59.5(4) ?
C1_2c C5_2c C4_2c . . . 89.2(6) 89.2(6) 89.2(6) ?
C1_2c C5_2c C6_2c . . . 31.6(5) 31.6(5) 31.6(5) ?
C1_2c C5_2c H1c4_2c . . . 113.36 113.36 113.36 ?
C1_2c C5_2c H1c5_2c . . . 151.16 151.16 151.16 ?
C1_2c C5_2c H1c6_2c . . . 54.99 54.99 54.99 ?
C1_2c C5_2c C1_2d . . . 1.1(6) 1.1(6) 1.1(6) ?
C1_2c C5_2c C2_2d . . . 32.5(6) 32.5(6) 32.5(6) ?
C1_2c C5_2c C3_2d . . . 65.0(7) 65.0(7) 65.0(7) ?
C1_2c C5_2c C4_2d . . . 100.3(10) 100.3(10) 100.3(10) ?
C1_2c C5_2c C5_2d . . . 76.4(19) 76.4(19) 76.4(19) ?
C1_2c C5_2c C6_2d . . . 33.1(7) 33.1(7) 33.1(7) ?
C1_2c C5_2c H1c4_2d . . . 131.93 131.93 131.93 ?
C1_2c C5_2c H1c5_2d . . . 115.79 115.79 115.79 ?
C1_2c C5_2c H1c6_2d . . . 48.43 48.43 48.43 ?
C3_2c C5_2c C4_2c . . . 29.8(5) 29.8(5) 29.8(5) ?
C3_2c C5_2c C6_2c . . . 91.0(6) 91.0(6) 91.0(6) ?
C3_2c C5_2c H1c4_2c . . . 53.9 53.9 53.9 ?
C3_2c C5_2c H1c5_2c . . . 149.37 149.37 149.37 ?
C3_2c C5_2c H1c6_2c . . . 114.44 114.44 114.44 ?
C3_2c C5_2c C1_2d . . . 58.5(6) 58.5(6) 58.5(6) ?
C3_2c C5_2c C2_2d . . . 28.1(7) 28.1(7) 28.1(7) ?
C3_2c C5_2c C3_2d . . . 8.3(8) 8.3(8) 8.3(8) ?
C3_2c C5_2c C4_2d . . . 41.2(10) 41.2(10) 41.2(10) ?
C3_2c C5_2c C5_2d . . . 122(2) 122(2) 122(2) ?
C3_2c C5_2c C6_2d . . . 91.2(7) 91.2(7) 91.2(7) ?
C3_2c C5_2c H1c4_2d . . . 72.63 72.63 72.63 ?
C3_2c C5_2c H1c5_2d . . . 154.24 154.24 154.24 ?
C3_2c C5_2c H1c6_2d . . . 106.7 106.7 106.7 ?
C4_2c C5_2c C6_2c . . . 120.8(8) 120.8(8) 120.8(8) ?
C4_2c C5_2c H1c4_2c . . . 24.13 24.13 24.13 ?
C4_2c C5_2c H1c5_2c . . . 119.61 119.61 119.61 ?
C4_2c C5_2c H1c6_2c . . . 144.21 144.21 144.21 ?
C4_2c C5_2c C1_2d . . . 88.3(7) 88.3(7) 88.3(7) ?
C4_2c C5_2c C2_2d . . . 57.4(7) 57.4(7) 57.4(7) ?
C4_2c C5_2c C3_2d . . . 25.1(8) 25.1(8) 25.1(8) ?
C4_2c C5_2c C4_2d . . . 12.4(10) 12.4(10) 12.4(10) ?
C4_2c C5_2c C5_2d . . . 139(3) 139(3) 139(3) ?
C4_2c C5_2c C6_2d . . . 120.6(8) 120.6(8) 120.6(8) ?
C4_2c C5_2c H1c4_2d . . . 43 43 43 ?
C4_2c C5_2c H1c5_2d . . . 142.97 142.97 142.97 ?
C4_2c C5_2c H1c6_2d . . . 135.85 135.85 135.85 ?
C6_2c C5_2c H1c4_2c . . . 144.91 144.91 144.91 ?
C6_2c C5_2c H1c5_2c . . . 119.61 119.61 119.61 ?
C6_2c C5_2c H1c6_2c . . . 23.43 23.43 23.43 ?
C6_2c C5_2c C1_2d . . . 32.5(7) 32.5(7) 32.5(7) ?
C6_2c C5_2c C2_2d . . . 63.7(7) 63.7(7) 63.7(7) ?
C6_2c C5_2c C3_2d . . . 96.3(8) 96.3(8) 96.3(8) ?
C6_2c C5_2c C4_2d . . . 131.7(12) 131.7(12) 131.7(12) ?
C6_2c C5_2c C5_2d . . . 53(2) 53(2) 53(2) ?
C6_2c C5_2c C6_2d . . . 9.8(11) 9.8(11) 9.8(11) ?
C6_2c C5_2c H1c4_2d . . . 163.19 163.19 163.19 ?
C6_2c C5_2c H1c5_2d . . . 87.63 87.63 87.63 ?
C6_2c C5_2c H1c6_2d . . . 19.17 19.17 19.17 ?
H1c4_2c C5_2c H1c5_2c . . . 95.48 95.48 95.48 ?
H1c4_2c C5_2c H1c6_2c . . . 168.31 168.31 168.31 ?
H1c4_2c C5_2c C1_2d . . . 112.42 112.42 112.42 ?
H1c4_2c C5_2c C2_2d . . . 81.33 81.33 81.33 ?
H1c4_2c C5_2c C3_2d . . . 48.76 48.76 48.76 ?
H1c4_2c C5_2c C4_2d . . . 14.24 14.24 14.24 ?
H1c4_2c C5_2c C5_2d . . . 142.87 142.87 142.87 ?
H1c4_2c C5_2c C6_2d . . . 144.17 144.17 144.17 ?
H1c4_2c C5_2c H1c4_2d . . . 19.24 19.24 19.24 ?
H1c4_2c C5_2c H1c5_2d . . . 123.89 123.89 123.89 ?
H1c4_2c C5_2c H1c6_2d . . . 158.61 158.61 158.61 ?
H1c5_2c C5_2c H1c6_2c . . . 96.18 96.18 96.18 ?
H1c5_2c C5_2c C1_2d . . . 152.09 152.09 152.09 ?
H1c5_2c C5_2c C2_2d . . . 173.7 173.7 173.7 ?
H1c5_2c C5_2c C3_2d . . . 143.65 143.65 143.65 ?
H1c5_2c C5_2c C4_2d . . . 108.34 108.34 108.34 ?
H1c5_2c C5_2c C5_2d . . . 80.42 80.42 80.42 ?
H1c5_2c C5_2c C6_2d . . . 118.84 118.84 118.84 ?
H1c5_2c C5_2c H1c4_2d . . . 76.78 76.78 76.78 ?
H1c5_2c C5_2c H1c5_2d . . . 40.01 40.01 40.01 ?
H1c5_2c C5_2c H1c6_2d . . . 103.28 103.28 103.28 ?
H1c6_2c C5_2c C1_2d . . . 55.91 55.91 55.91 ?
H1c6_2c C5_2c C2_2d . . . 86.98 86.98 86.98 ?
H1c6_2c C5_2c C3_2d . . . 119.56 119.56 119.56 ?
H1c6_2c C5_2c C4_2d . . . 154.89 154.89 154.89 ?
H1c6_2c C5_2c C5_2d . . . 41.06 41.06 41.06 ?
H1c6_2c C5_2c C6_2d . . . 25.13 25.13 25.13 ?
H1c6_2c C5_2c H1c4_2d . . . 172.06 172.06 172.06 ?
H1c6_2c C5_2c H1c5_2d . . . 66.71 66.71 66.71 ?
H1c6_2c C5_2c H1c6_2d . . . 13.07 13.07 13.07 ?
C1_2d C5_2c C2_2d . . . 31.5(7) 31.5(7) 31.5(7) ?
C1_2d C5_2c C3_2d . . . 64.0(8) 64.0(8) 64.0(8) ?
C1_2d C5_2c C4_2d . . . 99.5(11) 99.5(11) 99.5(11) ?
C1_2d C5_2c C5_2d . . . 77.5(19) 77.5(19) 77.5(19) ?
C1_2d C5_2c C6_2d . . . 34.1(8) 34.1(8) 34.1(8) ?
C1_2d C5_2c H1c4_2d . . . 131.06 131.06 131.06 ?
C1_2d C5_2c H1c5_2d . . . 116.9 116.9 116.9 ?
C1_2d C5_2c H1c6_2d . . . 49.48 49.48 49.48 ?
C2_2d C5_2c C3_2d . . . 32.6(8) 32.6(8) 32.6(8) ?
C2_2d C5_2c C4_2d . . . 69.2(11) 69.2(11) 69.2(11) ?
C2_2d C5_2c C5_2d . . . 105.4(18) 105.4(18) 105.4(18) ?
C2_2d C5_2c C6_2d . . . 65.4(8) 65.4(8) 65.4(8) ?
C2_2d C5_2c H1c4_2d . . . 100.38 100.38 100.38 ?
C2_2d C5_2c H1c5_2d . . . 145.92 145.92 145.92 ?
C2_2d C5_2c H1c6_2d . . . 80.9 80.9 80.9 ?
C3_2d C5_2c C4_2d . . . 37.3(12) 37.3(12) 37.3(12) ?
C3_2d C5_2c C5_2d . . . 131(2) 131(2) 131(2) ?
C3_2d C5_2c C6_2d . . . 97.5(9) 97.5(9) 97.5(9) ?
C3_2d C5_2c H1c4_2d . . . 67.91 67.91 67.91 ?
C3_2d C5_2c H1c5_2d . . . 160.38 160.38 160.38 ?
C3_2d C5_2c H1c6_2d . . . 113.07 113.07 113.07 ?
C4_2d C5_2c C5_2d . . . 137(4) 137(4) 137(4) ?
C4_2d C5_2c C6_2d . . . 130.1(12) 130.1(12) 130.1(12) ?
C4_2d C5_2c H1c4_2d . . . 31.6 31.6 31.6 ?
C4_2d C5_2c H1c5_2d . . . 131.04 131.04 131.04 ?
C4_2d C5_2c H1c6_2d . . . 144.39 144.39 144.39 ?
C5_2d C5_2c C6_2d . . . 46(2) 46(2) 46(2) ?
C5_2d C5_2c H1c4_2d . . . 132.67 132.67 132.67 ?
C5_2d C5_2c H1c5_2d . . . 40.53 40.53 40.53 ?
C5_2d C5_2c H1c6_2d . . . 35.16 35.16 35.16 ?
C6_2d C5_2c H1c4_2d . . . 158.93 158.93 158.93 ?
C6_2d C5_2c H1c5_2d . . . 83.24 83.24 83.24 ?
C6_2d C5_2c H1c6_2d . . . 15.56 15.56 15.56 ?
H1c4_2d C5_2c H1c5_2d . . . 105.35 105.35 105.35 ?
H1c4_2d C5_2c H1c6_2d . . . 165.52 165.52 165.52 ?
H1c5_2d C5_2c H1c6_2d . . . 68.69 68.69 68.69 ?
C1_2c C6_2c C2_2c . . . 27.9(6) 27.9(6) 27.9(6) ?
C1_2c C6_2c C4_2c . . . 87.3(7) 87.3(7) 87.3(7) ?
C1_2c C6_2c C5_2c . . . 116.9(9) 116.9(9) 116.9(9) ?
C1_2c C6_2c H1c5_2c . . . 141.08 141.08 141.08 ?
C1_2c C6_2c H1c6_2c . . . 121.54 121.54 121.54 ?
C1_2c C6_2c C1_2d . . . 1.0(10) 1.0(10) 1.0(10) ?
C1_2c C6_2c C2_2d . . . 33.8(7) 33.8(7) 33.8(7) ?
C1_2c C6_2c C3_2d . . . 66.0(7) 66.0(7) 66.0(7) ?
C1_2c C6_2c C4_2d . . . 98.1(8) 98.1(8) 98.1(8) ?
C1_2c C6_2c C5_2d . . . 130.3(14) 130.3(14) 130.3(14) ?
C1_2c C6_2c C6_2d . . . 72(3) 72(3) 72(3) ?
C1_2c C6_2c H1c5_2d . . . 152.38 152.38 152.38 ?
C1_2c C6_2c H1c6_2d . . . 97.28 97.28 97.28 ?
C2_2c C6_2c C4_2c . . . 59.4(4) 59.4(4) 59.4(4) ?
C2_2c C6_2c C5_2c . . . 89.0(6) 89.0(6) 89.0(6) ?
C2_2c C6_2c H1c5_2c . . . 113.19 113.19 113.19 ?
C2_2c C6_2c H1c6_2c . . . 149.42 149.42 149.42 ?
C2_2c C6_2c C1_2d . . . 27.8(9) 27.8(9) 27.8(9) ?
C2_2c C6_2c C2_2d . . . 8.7(8) 8.7(8) 8.7(8) ?
C2_2c C6_2c C3_2d . . . 38.3(5) 38.3(5) 38.3(5) ?
C2_2c C6_2c C4_2d . . . 70.3(6) 70.3(6) 70.3(6) ?
C2_2c C6_2c C5_2d . . . 104.1(11) 104.1(11) 104.1(11) ?
C2_2c C6_2c C6_2d . . . 91(3) 91(3) 91(3) ?
C2_2c C6_2c H1c5_2d . . . 128.31 128.31 128.31 ?
C2_2c C6_2c H1c6_2d . . . 122.83 122.83 122.83 ?
C4_2c C6_2c C5_2c . . . 29.6(5) 29.6(5) 29.6(5) ?
C4_2c C6_2c H1c5_2c . . . 53.79 53.79 53.79 ?
C4_2c C6_2c H1c6_2c . . . 151.17 151.17 151.17 ?
C4_2c C6_2c C1_2d . . . 87.1(9) 87.1(9) 87.1(9) ?
C4_2c C6_2c C2_2d . . . 54.3(7) 54.3(7) 54.3(7) ?
C4_2c C6_2c C3_2d . . . 21.9(5) 21.9(5) 21.9(5) ?
C4_2c C6_2c C4_2d . . . 11.1(5) 11.1(5) 11.1(5) ?
C4_2c C6_2c C5_2d . . . 48.2(9) 48.2(9) 48.2(9) ?
C4_2c C6_2c C6_2d . . . 130(4) 130(4) 130(4) ?
C4_2c C6_2c H1c5_2d . . . 72.36 72.36 72.36 ?
C4_2c C6_2c H1c6_2d . . . 158.31 158.31 158.31 ?
C5_2c C6_2c H1c5_2c . . . 24.17 24.17 24.17 ?
C5_2c C6_2c H1c6_2c . . . 121.54 121.54 121.54 ?
C5_2c C6_2c C1_2d . . . 116.8(11) 116.8(11) 116.8(11) ?
C5_2c C6_2c C2_2d . . . 83.8(8) 83.8(8) 83.8(8) ?
C5_2c C6_2c C3_2d . . . 51.2(6) 51.2(6) 51.2(6) ?
C5_2c C6_2c C4_2d . . . 18.9(6) 18.9(6) 18.9(6) ?
C5_2c C6_2c C5_2d . . . 23.6(11) 23.6(11) 23.6(11) ?
C5_2c C6_2c C6_2d . . . 136(4) 136(4) 136(4) ?
C5_2c C6_2c H1c5_2d . . . 44.71 44.71 44.71 ?
C5_2c C6_2c H1c6_2d . . . 139.88 139.88 139.88 ?
H1c5_2c C6_2c H1c6_2c . . . 97.38 97.38 97.38 ?
H1c5_2c C6_2c C1_2d . . . 140.92 140.92 140.92 ?
H1c5_2c C6_2c C2_2d . . . 107.79 107.79 107.79 ?
H1c5_2c C6_2c C3_2d . . . 75.27 75.27 75.27 ?
H1c5_2c C6_2c C4_2d . . . 42.98 42.98 42.98 ?
H1c5_2c C6_2c C5_2d . . . 19.24 19.24 19.24 ?
H1c5_2c C6_2c C6_2d . . . 130.7 130.7 130.7 ?
H1c5_2c C6_2c H1c5_2d . . . 24.61 24.61 24.61 ?
H1c5_2c C6_2c H1c6_2d . . . 118.6 118.6 118.6 ?
H1c6_2c C6_2c C1_2d . . . 121.69 121.69 121.69 ?
H1c6_2c C6_2c C2_2d . . . 153.9 153.9 153.9 ?
H1c6_2c C6_2c C3_2d . . . 170.96 170.96 170.96 ?
H1c6_2c C6_2c C4_2d . . . 140.28 140.28 140.28 ?
H1c6_2c C6_2c C5_2d . . . 104.93 104.93 104.93 ?
H1c6_2c C6_2c C6_2d . . . 67.1 67.1 67.1 ?
H1c6_2c C6_2c H1c5_2d . . . 80.36 80.36 80.36 ?
H1c6_2c C6_2c H1c6_2d . . . 31.58 31.58 31.58 ?
C1_2d C6_2c C2_2d . . . 33.5(9) 33.5(9) 33.5(9) ?
C1_2d C6_2c C3_2d . . . 65.8(9) 65.8(9) 65.8(9) ?
C1_2d C6_2c C4_2d . . . 98.0(10) 98.0(10) 98.0(10) ?
C1_2d C6_2c C5_2d . . . 130.6(15) 130.6(15) 130.6(15) ?
C1_2d C6_2c C6_2d . . . 72(3) 72(3) 72(3) ?
C1_2d C6_2c H1c5_2d . . . 152.93 152.93 152.93 ?
C1_2d C6_2c H1c6_2d . . . 97.79 97.79 97.79 ?
C2_2d C6_2c C3_2d . . . 32.6(7) 32.6(7) 32.6(7) ?
C2_2d C6_2c C4_2d . . . 65.4(8) 65.4(8) 65.4(8) ?
C2_2d C6_2c C5_2d . . . 101.1(12) 101.1(12) 101.1(12) ?
C2_2d C6_2c C6_2d . . . 100(3) 100(3) 100(3) ?
C2_2d C6_2c H1c5_2d . . . 125.71 125.71 125.71 ?
C2_2d C6_2c H1c6_2d . . . 130.53 130.53 130.53 ?
C3_2d C6_2c C4_2d . . . 33.0(7) 33.0(7) 33.0(7) ?
C3_2d C6_2c C5_2d . . . 69.8(11) 69.8(11) 69.8(11) ?
C3_2d C6_2c C6_2d . . . 122(3) 122(3) 122(3) ?
C3_2d C6_2c H1c5_2d . . . 94.14 94.14 94.14 ?
C3_2d C6_2c H1c6_2d . . . 157.29 157.29 157.29 ?
C4_2d C6_2c C5_2d . . . 37.4(9) 37.4(9) 37.4(9) ?
C4_2d C6_2c C6_2d . . . 132(4) 132(4) 132(4) ?
C4_2d C6_2c H1c5_2d . . . 61.31 61.31 61.31 ?
C4_2d C6_2c H1c6_2d . . . 151.69 151.69 151.69 ?
C5_2d C6_2c C6_2d . . . 117(4) 117(4) 117(4) ?
C5_2d C6_2c H1c5_2d . . . 24.57 24.57 24.57 ?
C5_2d C6_2c H1c6_2d . . . 116.82 116.82 116.82 ?
C6_2d C6_2c H1c5_2d . . . 107.18 107.18 107.18 ?
C6_2d C6_2c H1c6_2d . . . 35.64 35.64 35.64 ?
H1c5_2d C6_2c H1c6_2d . . . 95.47 95.47 95.47 ?
O2a_1 H1c3_2c O3b''_2 1_5655 . . 89.89 89.89 89.89 ?
O2a_1 H1c3_2c C7b''_2 1_5655 . . 113.15 113.15 113.15 ?
O2a_1 H1c3_2c H1c6_1a 1_5655 . 2_5765 91.7 91.7 91.7 ?
O2a_1 H1c3_2c C2_2c 1_5655 . . 134.26 134.26 134.26 ?
O2a_1 H1c3_2c C3_2c 1_5655 . . 151.63 151.63 151.63 ?
O2a_1 H1c3_2c C4_2c 1_5655 . . 137.17 137.17 137.17 ?
O2a_1 H1c3_2c H1c4_2c 1_5655 . . 118.43 118.43 118.43 ?
O2a_1 H1c3_2c C2_2d 1_5655 . . 144.39 144.39 144.39 ?
O2a_1 H1c3_2c C3_2d 1_5655 . . 156.72 156.72 156.72 ?
O2a_1 H1c3_2c C4_2d 1_5655 . . 137.88 137.88 137.88 ?
O2a_1 H1c3_2c H1c3_2d 1_5655 . . 128.71 128.71 128.71 ?
O3b''_2 H1c3_2c C7b''_2 . . . 26.55 26.55 26.55 ?
O3b''_2 H1c3_2c H1c6_1a . . 2_5765 101.35 101.35 101.35 ?
O3b''_2 H1c3_2c C2_2c . . . 63.29 63.29 63.29 ?
O3b''_2 H1c3_2c C3_2c . . . 97.18 97.18 97.18 ?
O3b''_2 H1c3_2c C4_2c . . . 130.86 130.86 130.86 ?
O3b''_2 H1c3_2c H1c4_2c . . . 151.57 151.57 151.57 ?
O3b''_2 H1c3_2c C2_2d . . . 66.99 66.99 66.99 ?
O3b''_2 H1c3_2c C3_2d . . . 109.92 109.92 109.92 ?
O3b''_2 H1c3_2c C4_2d . . . 128.61 128.61 128.61 ?
O3b''_2 H1c3_2c H1c3_2d . . . 128.73 128.73 128.73 ?
C7b''_2 H1c3_2c H1c6_1a . . 2_5765 111.71 111.71 111.71 ?
C7b''_2 H1c3_2c C2_2c . . . 37.38 37.38 37.38 ?
C7b''_2 H1c3_2c C3_2c . . . 70.62 70.62 70.62 ?
C7b''_2 H1c3_2c C4_2c . . . 104.86 104.86 104.86 ?
C7b''_2 H1c3_2c H1c4_2c . . . 127.44 127.44 127.44 ?
C7b''_2 H1c3_2c C2_2d . . . 40.44 40.44 40.44 ?
C7b''_2 H1c3_2c C3_2d . . . 84.25 84.25 84.25 ?
C7b''_2 H1c3_2c C4_2d . . . 102.33 102.33 102.33 ?
C7b''_2 H1c3_2c H1c3_2d . . . 114.28 114.28 114.28 ?
H1c6_1a H1c3_2c C2_2c 2_5765 . . 127.84 127.84 127.84 ?
H1c6_1a H1c3_2c C3_2c 2_5765 . . 113.54 113.54 113.54 ?
H1c6_1a H1c3_2c C4_2c 2_5765 . . 92.04 92.04 92.04 ?
H1c6_1a H1c3_2c H1c4_2c 2_5765 . . 76.87 76.87 76.87 ?
H1c6_1a H1c3_2c C2_2d 2_5765 . . 118.34 118.34 118.34 ?
H1c6_1a H1c3_2c C3_2d 2_5765 . . 96.04 96.04 96.04 ?
H1c6_1a H1c3_2c C4_2d 2_5765 . . 95.73 95.73 95.73 ?
H1c6_1a H1c3_2c H1c3_2d 2_5765 . . 53.13 53.13 53.13 ?
C2_2c H1c3_2c C3_2c . . . 35.52 35.52 35.52 ?
C2_2c H1c3_2c C4_2c . . . 71.16 71.16 71.16 ?
C2_2c H1c3_2c H1c4_2c . . . 94.97 94.97 94.97 ?
C2_2c H1c3_2c C2_2d . . . 10.36 10.36 10.36 ?
C2_2c H1c3_2c C3_2d . . . 53.03 53.03 53.03 ?
C2_2c H1c3_2c C4_2d . . . 67.93 67.93 67.93 ?
C2_2c H1c3_2c H1c3_2d . . . 96.05 96.05 96.05 ?
C3_2c H1c3_2c C4_2c . . . 35.63 35.63 35.63 ?
C3_2c H1c3_2c H1c4_2c . . . 59.45 59.45 59.45 ?
C3_2c H1c3_2c C2_2d . . . 30.19 30.19 30.19 ?
C3_2c H1c3_2c C3_2d . . . 19.39 19.39 19.39 ?
C3_2c H1c3_2c C4_2d . . . 32.45 32.45 32.45 ?
C3_2c H1c3_2c H1c3_2d . . . 65.64 65.64 65.64 ?
C4_2c H1c3_2c H1c4_2c . . . 23.82 23.82 23.82 ?
C4_2c H1c3_2c C2_2d . . . 65.06 65.06 65.06 ?
C4_2c H1c3_2c C3_2d . . . 21.01 21.01 21.01 ?
C4_2c H1c3_2c C4_2d . . . 3.87 3.87 3.87 ?
C4_2c H1c3_2c H1c3_2d . . . 38.95 38.95 38.95 ?
H1c4_2c H1c3_2c C2_2d . . . 88.59 88.59 88.59 ?
H1c4_2c H1c3_2c C3_2d . . . 43.39 43.39 43.39 ?
H1c4_2c H1c3_2c C4_2d . . . 27.15 27.15 27.15 ?
H1c4_2c H1c3_2c H1c3_2d . . . 30.06 30.06 30.06 ?
C2_2d H1c3_2c C3_2d . . . 45.47 45.47 45.47 ?
C2_2d H1c3_2c C4_2d . . . 62.23 62.23 62.23 ?
C2_2d H1c3_2c H1c3_2d . . . 86.44 86.44 86.44 ?
C3_2d H1c3_2c C4_2d . . . 19.42 19.42 19.42 ?
C3_2d H1c3_2c H1c3_2d . . . 46.29 46.29 46.29 ?
C4_2d H1c3_2c H1c3_2d . . . 42.61 42.61 42.61 ?
O2a_1 H1c4_2c C3_2c 2_5765 . . 140.84 140.84 140.84 ?
O2a_1 H1c4_2c C4_2c 2_5765 . . 171.58 171.58 171.58 ?
O2a_1 H1c4_2c C5_2c 2_5765 . . 145.03 145.03 145.03 ?
O2a_1 H1c4_2c H1c3_2c 2_5765 . . 117.52 117.52 117.52 ?
O2a_1 H1c4_2c H1c5_2c 2_5765 . . 121.46 121.46 121.46 ?
O2a_1 H1c4_2c C3_2d 2_5765 . . 145.9 145.9 145.9 ?
O2a_1 H1c4_2c C4_2d 2_5765 . . 155.87 155.87 155.87 ?
O2a_1 H1c4_2c C5_2d 2_5765 . . 145.19 145.19 145.19 ?
O2a_1 H1c4_2c H1c3_2d 2_5765 . . 113.82 113.82 113.82 ?
O2a_1 H1c4_2c H1c4_2d 2_5765 . . 102.39 102.39 102.39 ?
C3_2c H1c4_2c C4_2c . . . 36.34 36.34 36.34 ?
C3_2c H1c4_2c C5_2c . . . 72.55 72.55 72.55 ?
C3_2c H1c4_2c H1c3_2c . . . 23.78 23.78 23.78 ?
C3_2c H1c4_2c H1c5_2c . . . 96.69 96.69 96.69 ?
C3_2c H1c4_2c C3_2d . . . 11.1 11.1 11.1 ?
C3_2c H1c4_2c C4_2d . . . 62.52 62.52 62.52 ?
C3_2c H1c4_2c C5_2d . . . 73.75 73.75 73.75 ?
C3_2c H1c4_2c H1c3_2d . . . 27.71 27.71 27.71 ?
C3_2c H1c4_2c H1c4_2d . . . 116.76 116.76 116.76 ?
C4_2c H1c4_2c C5_2c . . . 36.22 36.22 36.22 ?
C4_2c H1c4_2c H1c3_2c . . . 60.12 60.12 60.12 ?
C4_2c H1c4_2c H1c5_2c . . . 60.35 60.35 60.35 ?
C4_2c H1c4_2c C3_2d . . . 29.16 29.16 29.16 ?
C4_2c H1c4_2c C4_2d . . . 26.44 26.44 26.44 ?
C4_2c H1c4_2c C5_2d . . . 37.94 37.94 37.94 ?
C4_2c H1c4_2c H1c3_2d . . . 61.87 61.87 61.87 ?
C4_2c H1c4_2c H1c4_2d . . . 81.05 81.05 81.05 ?
C5_2c H1c4_2c H1c3_2c . . . 96.33 96.33 96.33 ?
C5_2c H1c4_2c H1c5_2c . . . 24.14 24.14 24.14 ?
C5_2c H1c4_2c C3_2d . . . 64.7 64.7 64.7 ?
C5_2c H1c4_2c C4_2d . . . 11.05 11.05 11.05 ?
C5_2c H1c4_2c C5_2d . . . 7.85 7.85 7.85 ?
C5_2c H1c4_2c H1c3_2d . . . 97.11 97.11 97.11 ?
C5_2c H1c4_2c H1c4_2d . . . 45.62 45.62 45.62 ?
H1c3_2c H1c4_2c H1c5_2c . . . 120.47 120.47 120.47 ?
H1c3_2c H1c4_2c C3_2d . . . 32.74 32.74 32.74 ?
H1c3_2c H1c4_2c C4_2d . . . 86.2 86.2 86.2 ?
H1c3_2c H1c4_2c C5_2d . . . 97.28 97.28 97.28 ?
H1c3_2c H1c4_2c H1c3_2d . . . 13.14 13.14 13.14 ?
H1c3_2c H1c4_2c H1c4_2d . . . 139.82 139.82 139.82 ?
H1c5_2c H1c4_2c C3_2d . . . 88.66 88.66 88.66 ?
H1c5_2c H1c4_2c C4_2d . . . 34.46 34.46 34.46 ?
H1c5_2c H1c4_2c C5_2d . . . 24.16 24.16 24.16 ?
H1c5_2c H1c4_2c H1c3_2d . . . 120.66 120.66 120.66 ?
H1c5_2c H1c4_2c H1c4_2d . . . 22.72 22.72 22.72 ?
C3_2d H1c4_2c C4_2d . . . 55.53 55.53 55.53 ?
C3_2d H1c4_2c C5_2d . . . 67.08 67.08 67.08 ?
C3_2d H1c4_2c H1c3_2d . . . 32.72 32.72 32.72 ?
C3_2d H1c4_2c H1c4_2d . . . 110.09 110.09 110.09 ?
C4_2d H1c4_2c C5_2d . . . 11.59 11.59 11.59 ?
C4_2d H1c4_2c H1c3_2d . . . 88.24 88.24 88.24 ?
C4_2d H1c4_2c H1c4_2d . . . 54.61 54.61 54.61 ?
C5_2d H1c4_2c H1c3_2d . . . 99.8 99.8 99.8 ?
C5_2d H1c4_2c H1c4_2d . . . 43.15 43.15 43.15 ?
H1c3_2d H1c4_2c H1c4_2d . . . 142.71 142.71 142.71 ?
C4_2c H1c5_2c C5_2c . . . 36.24 36.24 36.24 ?
C4_2c H1c5_2c C6_2c . . . 72.47 72.47 72.47 ?
C4_2c H1c5_2c H1c4_2c . . . 24.14 24.14 24.14 ?
C4_2c H1c5_2c H1c6_2c . . . 96.23 96.23 96.23 ?
C4_2c H1c5_2c C4_2d . . . 3.63 3.63 3.63 ?
C4_2c H1c5_2c C5_2d . . . 65.04 65.04 65.04 ?
C4_2c H1c5_2c C6_2d . . . 75.89 75.89 75.89 ?
C4_2c H1c5_2c H1c4_2d . . . 33.24 33.24 33.24 ?
C4_2c H1c5_2c H1c5_2d . . . 119.4 119.4 119.4 ?
C4_2c H1c5_2c H1c5_11 . . 2_6865 121.75 121.75 121.75 ?
C4_2c H1c5_2c H1c5_21 . . 2_6865 132.23 132.23 132.23 ?
C5_2c H1c5_2c C6_2c . . . 36.23 36.23 36.23 ?
C5_2c H1c5_2c H1c4_2c . . . 60.38 60.38 60.38 ?
C5_2c H1c5_2c H1c6_2c . . . 59.99 59.99 59.99 ?
C5_2c H1c5_2c C4_2d . . . 34.85 34.85 34.85 ?
C5_2c H1c5_2c C5_2d . . . 32.99 32.99 32.99 ?
C5_2c H1c5_2c C6_2d . . . 40.08 40.08 40.08 ?
C5_2c H1c5_2c H1c4_2d . . . 69.34 69.34 69.34 ?
C5_2c H1c5_2c H1c5_2d . . . 93.38 93.38 93.38 ?
C5_2c H1c5_2c H1c5_11 . . 2_6865 116.84 116.84 116.84 ?
C5_2c H1c5_2c H1c5_21 . . 2_6865 116.99 116.99 116.99 ?
C6_2c H1c5_2c H1c4_2c . . . 96.6 96.6 96.6 ?
C6_2c H1c5_2c H1c6_2c . . . 23.77 23.77 23.77 ?
C6_2c H1c5_2c C4_2d . . . 70.97 70.97 70.97 ?
C6_2c H1c5_2c C5_2d . . . 21.4 21.4 21.4 ?
C6_2c H1c5_2c C6_2d . . . 7.9 7.9 7.9 ?
C6_2c H1c5_2c H1c4_2d . . . 105.48 105.48 105.48 ?
C6_2c H1c5_2c H1c5_2d . . . 66.7 66.7 66.7 ?
C6_2c H1c5_2c H1c5_11 . . 2_6865 101.67 101.67 101.67 ?
C6_2c H1c5_2c H1c5_21 . . 2_6865 93.44 93.44 93.44 ?
H1c4_2c H1c5_2c H1c6_2c . . . 120.36 120.36 120.36 ?
H1c4_2c H1c5_2c C4_2d . . . 25.92 25.92 25.92 ?
H1c4_2c H1c5_2c C5_2d . . . 87.83 87.83 87.83 ?
H1c4_2c H1c5_2c C6_2d . . . 99.89 99.89 99.89 ?
H1c4_2c H1c5_2c H1c4_2d . . . 9.85 9.85 9.85 ?
H1c4_2c H1c5_2c H1c5_2d . . . 133.32 133.32 133.32 ?
H1c4_2c H1c5_2c H1c5_11 . . 2_6865 117.9 117.9 117.9 ?
H1c4_2c H1c5_2c H1c5_21 . . 2_6865 131.99 131.99 131.99 ?
H1c6_2c H1c5_2c C4_2d . . . 94.71 94.71 94.71 ?
H1c6_2c H1c5_2c C5_2d . . . 37.74 37.74 37.74 ?
H1c6_2c H1c5_2c C6_2d . . . 21.72 21.72 21.72 ?
H1c6_2c H1c5_2c H1c4_2d . . . 129.2 129.2 129.2 ?
H1c6_2c H1c5_2c H1c5_2d . . . 51.91 51.91 51.91 ?
H1c6_2c H1c5_2c H1c5_11 . . 2_6865 89.57 89.57 89.57 ?
H1c6_2c H1c5_2c H1c5_21 . . 2_6865 77.01 77.01 77.01 ?
C4_2d H1c5_2c C5_2d . . . 62.43 62.43 62.43 ?
C4_2d H1c5_2c C6_2d . . . 73.97 73.97 73.97 ?
C4_2d H1c5_2c H1c4_2d . . . 34.51 34.51 34.51 ?
C4_2d H1c5_2c H1c5_2d . . . 115.9 115.9 115.9 ?
C4_2d H1c5_2c H1c5_11 . . 2_6865 118.53 118.53 118.53 ?
C4_2d H1c5_2c H1c5_21 . . 2_6865 135.12 135.12 135.12 ?
C5_2d H1c5_2c C6_2d . . . 17.18 17.18 17.18 ?
C5_2d H1c5_2c H1c4_2d . . . 94.81 94.81 94.81 ?
C5_2d H1c5_2c H1c5_2d . . . 60.46 60.46 60.46 ?
C5_2d H1c5_2c H1c5_11 . . 2_6865 88.73 88.73 88.73 ?
C5_2d H1c5_2c H1c5_21 . . 2_6865 113.54 113.54 113.54 ?
C6_2d H1c5_2c H1c4_2d . . . 108.13 108.13 108.13 ?
C6_2d H1c5_2c H1c5_2d . . . 59.28 59.28 59.28 ?
C6_2d H1c5_2c H1c5_11 . . 2_6865 93.8 93.8 93.8 ?
C6_2d H1c5_2c H1c5_21 . . 2_6865 96.36 96.36 96.36 ?
H1c4_2d H1c5_2c H1c5_2d . . . 132.64 132.64 132.64 ?
H1c4_2d H1c5_2c H1c5_11 . . 2_6865 111.05 111.05 111.05 ?
H1c4_2d H1c5_2c H1c5_21 . . 2_6865 133.73 133.73 133.73 ?
H1c5_2d H1c5_2c H1c5_11 . . 2_6865 37.66 37.66 37.66 ?
H1c5_2d H1c5_2c H1c5_21 . . 2_6865 93.59 93.59 93.59 ?
H1c5_11 H1c5_2c H1c5_21 2_6865 . 2_6865 105.6 105.6 105.6 ?
C1_2c H1c6_2c C5_2c . . . 70.07 70.07 70.07 ?
C1_2c H1c6_2c C6_2c . . . 35.04 35.04 35.04 ?
C1_2c H1c6_2c H1c5_2c . . . 93.89 93.89 93.89 ?
C1_2c H1c6_2c C1_2d . . . 0.95 0.95 0.95 ?
C1_2c H1c6_2c C5_2d . . . 75.24 75.24 75.24 ?
C1_2c H1c6_2c C6_2d . . . 25.48 25.48 25.48 ?
C1_2c H1c6_2c H1c5_2d . . . 104.15 104.15 104.15 ?
C1_2c H1c6_2c H1c6_2d . . . 75.29 75.29 75.29 ?
C1_2c H1c6_2c O2a_11 . . . 156.63 156.63 156.63 ?
C5_2c H1c6_2c C6_2c . . . 35.03 35.03 35.03 ?
C5_2c H1c6_2c H1c5_2c . . . 23.83 23.83 23.83 ?
C5_2c H1c6_2c C1_2d . . . 70.71 70.71 70.71 ?
C5_2c H1c6_2c C5_2d . . . 12.94 12.94 12.94 ?
C5_2c H1c6_2c C6_2d . . . 55.44 55.44 55.44 ?
C5_2c H1c6_2c H1c5_2d . . . 38.25 38.25 38.25 ?
C5_2c H1c6_2c H1c6_2d . . . 123.56 123.56 123.56 ?
C5_2c H1c6_2c O2a_11 . . . 129.08 129.08 129.08 ?
C6_2c H1c6_2c H1c5_2c . . . 58.85 58.85 58.85 ?
C6_2c H1c6_2c C1_2d . . . 35.68 35.68 35.68 ?
C6_2c H1c6_2c C5_2d . . . 41.35 41.35 41.35 ?
C6_2c H1c6_2c C6_2d . . . 26.16 26.16 26.16 ?
C6_2c H1c6_2c H1c5_2d . . . 70.71 70.71 70.71 ?
C6_2c H1c6_2c H1c6_2d . . . 100.52 100.52 100.52 ?
C6_2c H1c6_2c O2a_11 . . . 161 161 161 ?
H1c5_2c H1c6_2c C1_2d . . . 94.53 94.53 94.53 ?
H1c5_2c H1c6_2c C5_2d . . . 22.21 22.21 22.21 ?
H1c5_2c H1c6_2c C6_2d . . . 77.55 77.55 77.55 ?
H1c5_2c H1c6_2c H1c5_2d . . . 19.98 19.98 19.98 ?
H1c5_2c H1c6_2c H1c6_2d . . . 133.84 133.84 133.84 ?
H1c5_2c H1c6_2c O2a_11 . . . 106 106 106 ?
C1_2d H1c6_2c C5_2d . . . 76.02 76.02 76.02 ?
C1_2d H1c6_2c C6_2d . . . 26.42 26.42 26.42 ?
C1_2d H1c6_2c H1c5_2d . . . 104.97 104.97 104.97 ?
C1_2d H1c6_2c H1c6_2d . . . 75.34 75.34 75.34 ?
C1_2d H1c6_2c O2a_11 . . . 155.71 155.71 155.71 ?
C5_2d H1c6_2c C6_2d . . . 56 56 56 ?
C5_2d H1c6_2c H1c5_2d . . . 29.37 29.37 29.37 ?
C5_2d H1c6_2c H1c6_2d . . . 115.75 115.75 115.75 ?
C5_2d H1c6_2c O2a_11 . . . 126.59 126.59 126.59 ?
C6_2d H1c6_2c H1c5_2d . . . 82.45 82.45 82.45 ?
C6_2d H1c6_2c H1c6_2d . . . 74.43 74.43 74.43 ?
C6_2d H1c6_2c O2a_11 . . . 172.12 172.12 172.12 ?
H1c5_2d H1c6_2c H1c6_2d . . . 119.23 119.23 119.23 ?
H1c5_2d H1c6_2c O2a_11 . . . 98.56 98.56 98.56 ?
H1c6_2d H1c6_2c O2a_11 . . . 98.42 98.42 98.42 ?
S1b'_2 C1_2d S1b''_2 . . . 18.9(3) 18.9(3) 18.9(3) ?
S1b'_2 C1_2d N1b'_2 . . . 38.7(5) 38.7(5) 38.7(5) ?
S1b'_2 C1_2d C7b'_2 . . . 71.6(7) 71.6(7) 71.6(7) ?
S1b'_2 C1_2d C7b''_2 . . . 84.2(9) 84.2(9) 84.2(9) ?
S1b'_2 C1_2d C1_2c . . . 124(17) 124(17) 124(17) ?
S1b'_2 C1_2d C2_2c . . . 108.5(12) 108.5(12) 108.5(12) ?
S1b'_2 C1_2d C3_2c . . . 138.3(11) 138.3(11) 138.3(11) ?
S1b'_2 C1_2d C5_2c . . . 160.8(12) 160.8(12) 160.8(12) ?
S1b'_2 C1_2d C6_2c . . . 130.1(14) 130.1(14) 130.1(14) ?
S1b'_2 C1_2d H1c6_2c . . . 107.5 107.5 107.5 ?
S1b'_2 C1_2d C2_2d . . . 119.0(15) 119.0(15) 119.0(15) ?
S1b'_2 C1_2d C3_2d . . . 149.5(12) 149.5(12) 149.5(12) ?
S1b'_2 C1_2d C5_2d . . . 148.7(12) 148.7(12) 148.7(12) ?
S1b'_2 C1_2d C6_2d . . . 117.3(15) 117.3(15) 117.3(15) ?
S1b'_2 C1_2d H1c6_2d . . . 93.91 93.91 93.91 ?
S1b''_2 C1_2d N1b'_2 . . . 21.5(4) 21.5(4) 21.5(4) ?
S1b''_2 C1_2d C7b'_2 . . . 53.8(6) 53.8(6) 53.8(6) ?
S1b''_2 C1_2d C7b''_2 . . . 65.2(8) 65.2(8) 65.2(8) ?
S1b''_2 C1_2d C1_2c . . . 142(16) 142(16) 142(16) ?
S1b''_2 C1_2d C2_2c . . . 90.3(11) 90.3(11) 90.3(11) ?
S1b''_2 C1_2d C3_2c . . . 120.0(10) 120.0(10) 120.0(10) ?
S1b''_2 C1_2d C5_2c . . . 176.4(12) 176.4(12) 176.4(12) ?
S1b''_2 C1_2d C6_2c . . . 148.3(15) 148.3(15) 148.3(15) ?
S1b''_2 C1_2d H1c6_2c . . . 125.74 125.74 125.74 ?
S1b''_2 C1_2d C2_2d . . . 100.1(14) 100.1(14) 100.1(14) ?
S1b''_2 C1_2d C3_2d . . . 130.7(11) 130.7(11) 130.7(11) ?
S1b''_2 C1_2d C5_2d . . . 167.5(12) 167.5(12) 167.5(12) ?
S1b''_2 C1_2d C6_2d . . . 136.2(15) 136.2(15) 136.2(15) ?
S1b''_2 C1_2d H1c6_2d . . . 112.83 112.83 112.83 ?
N1b'_2 C1_2d C7b'_2 . . . 32.9(5) 32.9(5) 32.9(5) ?
N1b'_2 C1_2d C7b''_2 . . . 47.9(7) 47.9(7) 47.9(7) ?
N1b'_2 C1_2d C1_2c . . . 152(17) 152(17) 152(17) ?
N1b'_2 C1_2d C2_2c . . . 69.8(9) 69.8(9) 69.8(9) ?
N1b'_2 C1_2d C3_2c . . . 99.6(8) 99.6(8) 99.6(8) ?
N1b'_2 C1_2d C5_2c . . . 160.1(10) 160.1(10) 160.1(10) ?
N1b'_2 C1_2d C6_2c . . . 168.2(13) 168.2(13) 168.2(13) ?
N1b'_2 C1_2d H1c6_2c . . . 146.01 146.01 146.01 ?
N1b'_2 C1_2d C2_2d . . . 81.4(12) 81.4(12) 81.4(12) ?
N1b'_2 C1_2d C3_2d . . . 111.2(10) 111.2(10) 111.2(10) ?
N1b'_2 C1_2d C5_2d . . . 165.1(13) 165.1(13) 165.1(13) ?
N1b'_2 C1_2d C6_2d . . . 152.1(14) 152.1(14) 152.1(14) ?
N1b'_2 C1_2d H1c6_2d . . . 130.43 130.43 130.43 ?
C7b'_2 C1_2d C7b''_2 . . . 21.1(7) 21.1(7) 21.1(7) ?
C7b'_2 C1_2d C1_2c . . . 150(20) 150(20) 150(20) ?
C7b'_2 C1_2d C2_2c . . . 36.9(8) 36.9(8) 36.9(8) ?
C7b'_2 C1_2d C3_2c . . . 66.7(7) 66.7(7) 66.7(7) ?
C7b'_2 C1_2d C5_2c . . . 127.4(10) 127.4(10) 127.4(10) ?
C7b'_2 C1_2d C6_2c . . . 157.9(13) 157.9(13) 157.9(13) ?
C7b'_2 C1_2d H1c6_2c . . . 176.28 176.28 176.28 ?
C7b'_2 C1_2d C2_2d . . . 49.4(11) 49.4(11) 49.4(11) ?
C7b'_2 C1_2d C3_2d . . . 78.4(8) 78.4(8) 78.4(8) ?
C7b'_2 C1_2d C5_2d . . . 136.6(11) 136.6(11) 136.6(11) ?
C7b'_2 C1_2d C6_2d . . . 161.0(19) 161.0(19) 161.0(19) ?
C7b'_2 C1_2d H1c6_2d . . . 158.17 158.17 158.17 ?
C7b''_2 C1_2d C1_2c . . . 150(18) 150(18) 150(18) ?
C7b''_2 C1_2d C2_2c . . . 29.2(10) 29.2(10) 29.2(10) ?
C7b''_2 C1_2d C3_2c . . . 56.0(8) 56.0(8) 56.0(8) ?
C7b''_2 C1_2d C5_2c . . . 114.7(9) 114.7(9) 114.7(9) ?
C7b''_2 C1_2d C6_2c . . . 143.9(12) 143.9(12) 143.9(12) ?
C7b''_2 C1_2d H1c6_2c . . . 162.29 162.29 162.29 ?
C7b''_2 C1_2d C2_2d . . . 35.0(12) 35.0(12) 35.0(12) ?
C7b''_2 C1_2d C3_2d . . . 65.6(9) 65.6(9) 65.6(9) ?
C7b''_2 C1_2d C5_2d . . . 127.0(10) 127.0(10) 127.0(10) ?
C7b''_2 C1_2d C6_2d . . . 158.6(14) 158.6(14) 158.6(14) ?
C7b''_2 C1_2d H1c6_2d . . . 177.93 177.93 177.93 ?
C1_2c C1_2d C2_2c . . . 121(19) 121(19) 121(19) ?
C1_2c C1_2d C3_2c . . . 94(17) 94(17) 94(17) ?
C1_2c C1_2d C5_2c . . . 39(15) 39(15) 39(15) ?
C1_2c C1_2d C6_2c . . . 20(17) 20(17) 20(17) ?
C1_2c C1_2d H1c6_2c . . . 27.81 27.81 27.81 ?
C1_2c C1_2d C2_2d . . . 116(17) 116(17) 116(17) ?
C1_2c C1_2d C3_2d . . . 85(16) 85(16) 85(16) ?
C1_2c C1_2d C5_2d . . . 25(15) 25(15) 25(15) ?
C1_2c C1_2d C6_2d . . . 11(19) 11(19) 11(19) ?
C1_2c C1_2d H1c6_2d . . . 32.08 32.08 32.08 ?
C2_2c C1_2d C3_2c . . . 29.9(7) 29.9(7) 29.9(7) ?
C2_2c C1_2d C5_2c . . . 90.6(10) 90.6(10) 90.6(10) ?
C2_2c C1_2d C6_2c . . . 121.3(13) 121.3(13) 121.3(13) ?
C2_2c C1_2d H1c6_2c . . . 143.93 143.93 143.93 ?
C2_2c C1_2d C2_2d . . . 16.1(14) 16.1(14) 16.1(14) ?
C2_2c C1_2d C3_2d . . . 41.7(8) 41.7(8) 41.7(8) ?
C2_2c C1_2d C5_2d . . . 100.9(11) 100.9(11) 100.9(11) ?
C2_2c C1_2d C6_2d . . . 131.3(17) 131.3(17) 131.3(17) ?
C2_2c C1_2d H1c6_2d . . . 152.8 152.8 152.8 ?
C3_2c C1_2d C5_2c . . . 60.8(5) 60.8(5) 60.8(5) ?
C3_2c C1_2d C6_2c . . . 91.5(9) 91.5(9) 91.5(9) ?
C3_2c C1_2d H1c6_2c . . . 114.14 114.14 114.14 ?
C3_2c C1_2d C2_2d . . . 21.8(14) 21.8(14) 21.8(14) ?
C3_2c C1_2d C3_2d . . . 12.6(6) 12.6(6) 12.6(6) ?
C3_2c C1_2d C5_2d . . . 71.6(7) 71.6(7) 71.6(7) ?
C3_2c C1_2d C6_2d . . . 102.9(12) 102.9(12) 102.9(12) ?
C3_2c C1_2d H1c6_2d . . . 126.02 126.02 126.02 ?
C5_2c C1_2d C6_2c . . . 30.8(6) 30.8(6) 30.8(6) ?
C5_2c C1_2d H1c6_2c . . . 53.39 53.39 53.39 ?
C5_2c C1_2d C2_2d . . . 80.0(11) 80.0(11) 80.0(11) ?
C5_2c C1_2d C3_2d . . . 49.6(5) 49.6(5) 49.6(5) ?
C5_2c C1_2d C5_2d . . . 13.6(5) 13.6(5) 13.6(5) ?
C5_2c C1_2d C6_2d . . . 44.0(8) 44.0(8) 44.0(8) ?
C5_2c C1_2d H1c6_2d . . . 67.22 67.22 67.22 ?
C6_2c C1_2d H1c6_2c . . . 22.63 22.63 22.63 ?
C6_2c C1_2d C2_2d . . . 110.3(13) 110.3(13) 110.3(13) ?
C6_2c C1_2d C3_2d . . . 80.2(9) 80.2(9) 80.2(9) ?
C6_2c C1_2d C5_2d . . . 21.5(8) 21.5(8) 21.5(8) ?
C6_2c C1_2d C6_2d . . . 16.9(9) 16.9(9) 16.9(9) ?
C6_2c C1_2d H1c6_2d . . . 37.75 37.75 37.75 ?
H1c6_2c C1_2d C2_2d . . . 132.39 132.39 132.39 ?
H1c6_2c C1_2d C3_2d . . . 102.76 102.76 102.76 ?
H1c6_2c C1_2d C5_2d . . . 43.32 43.32 43.32 ?
H1c6_2c C1_2d C6_2d . . . 16.51 16.51 16.51 ?
H1c6_2c C1_2d H1c6_2d . . . 18.57 18.57 18.57 ?
C2_2d C1_2d C3_2d . . . 30.6(11) 30.6(11) 30.6(11) ?
C2_2d C1_2d C5_2d . . . 92.1(13) 92.1(13) 92.1(13) ?
C2_2d C1_2d C6_2d . . . 123.6(16) 123.6(16) 123.6(16) ?
C2_2d C1_2d H1c6_2d . . . 147 147 147 ?
C3_2d C1_2d C5_2d . . . 61.5(7) 61.5(7) 61.5(7) ?
C3_2d C1_2d C6_2d . . . 93.0(11) 93.0(11) 93.0(11) ?
C3_2d C1_2d H1c6_2d . . . 116.42 116.42 116.42 ?
C5_2d C1_2d C6_2d . . . 31.5(9) 31.5(9) 31.5(9) ?
C5_2d C1_2d H1c6_2d . . . 54.95 54.95 54.95 ?
C6_2d C1_2d H1c6_2d . . . 23.42 23.42 23.42 ?
S1b''_2 C2_2d O3b''_2 . . . 86.4(8) 86.4(8) 86.4(8) ?
S1b''_2 C2_2d N1b''_2 . . . 36.5(5) 36.5(5) 36.5(5) ?
S1b''_2 C2_2d C7b'_2 . . . 50.3(7) 50.3(7) 50.3(7) ?
S1b''_2 C2_2d C7b''_2 . . . 67.6(12) 67.6(12) 67.6(12) ?
S1b''_2 C2_2d C1_2c . . . 50.3(8) 50.3(8) 50.3(8) ?
S1b''_2 C2_2d C2_2c . . . 54(5) 54(5) 54(5) ?
S1b''_2 C2_2d C3_2c . . . 163(3) 163(3) 163(3) ?
S1b''_2 C2_2d C4_2c . . . 148.2(10) 148.2(10) 148.2(10) ?
S1b''_2 C2_2d C5_2c . . . 116.1(8) 116.1(8) 116.1(8) ?
S1b''_2 C2_2d C6_2c . . . 83.6(7) 83.6(7) 83.6(7) ?
S1b''_2 C2_2d H1c3_2c . . . 148.15 148.15 148.15 ?
S1b''_2 C2_2d C1_2d . . . 47.6(10) 47.6(10) 47.6(10) ?
S1b''_2 C2_2d C3_2d . . . 167.1(16) 167.1(16) 167.1(16) ?
S1b''_2 C2_2d C4_2d . . . 136.3(10) 136.3(10) 136.3(10) ?
S1b''_2 C2_2d C6_2d . . . 76.2(7) 76.2(7) 76.2(7) ?
S1b''_2 C2_2d H1c3_2d . . . 169.03 169.03 169.03 ?
O3b''_2 C2_2d N1b''_2 . . . 50.3(7) 50.3(7) 50.3(7) ?
O3b''_2 C2_2d C7b'_2 . . . 41.9(8) 41.9(8) 41.9(8) ?
O3b''_2 C2_2d C7b''_2 . . . 19.7(10) 19.7(10) 19.7(10) ?
O3b''_2 C2_2d C1_2c . . . 136.7(14) 136.7(14) 136.7(14) ?
O3b''_2 C2_2d C2_2c . . . 74(4) 74(4) 74(4) ?
O3b''_2 C2_2d C3_2c . . . 89.4(12) 89.4(12) 89.4(12) ?
O3b''_2 C2_2d C4_2c . . . 125.1(11) 125.1(11) 125.1(11) ?
O3b''_2 C2_2d C5_2c . . . 157.4(10) 157.4(10) 157.4(10) ?
O3b''_2 C2_2d C6_2c . . . 169.4(15) 169.4(15) 169.4(15) ?
O3b''_2 C2_2d H1c3_2c . . . 66.04 66.04 66.04 ?
O3b''_2 C2_2d C1_2d . . . 134.1(15) 134.1(15) 134.1(15) ?
O3b''_2 C2_2d C3_2d . . . 106.3(13) 106.3(13) 106.3(13) ?
O3b''_2 C2_2d C4_2d . . . 137.1(12) 137.1(12) 137.1(12) ?
O3b''_2 C2_2d C6_2d . . . 162.3(11) 162.3(11) 162.3(11) ?
O3b''_2 C2_2d H1c3_2d . . . 82.61 82.61 82.61 ?
N1b''_2 C2_2d C7b'_2 . . . 24.9(8) 24.9(8) 24.9(8) ?
N1b''_2 C2_2d C7b''_2 . . . 31.1(10) 31.1(10) 31.1(10) ?
N1b''_2 C2_2d C1_2c . . . 86.7(12) 86.7(12) 86.7(12) ?
N1b''_2 C2_2d C2_2c . . . 56(5) 56(5) 56(5) ?
N1b''_2 C2_2d C3_2c . . . 138.5(15) 138.5(15) 138.5(15) ?
N1b''_2 C2_2d C4_2c . . . 175.3(11) 175.3(11) 175.3(11) ?
N1b''_2 C2_2d C5_2c . . . 151.8(11) 151.8(11) 151.8(11) ?
N1b''_2 C2_2d C6_2c . . . 119.4(11) 119.4(11) 119.4(11) ?
N1b''_2 C2_2d H1c3_2c . . . 115.47 115.47 115.47 ?
N1b''_2 C2_2d C1_2d . . . 84.1(13) 84.1(13) 84.1(13) ?
N1b''_2 C2_2d C3_2d . . . 156.3(15) 156.3(15) 156.3(15) ?
N1b''_2 C2_2d C4_2d . . . 172.7(11) 172.7(11) 172.7(11) ?
N1b''_2 C2_2d C6_2d . . . 112.6(10) 112.6(10) 112.6(10) ?
N1b''_2 C2_2d H1c3_2d . . . 132.66 132.66 132.66 ?
C7b'_2 C2_2d C7b''_2 . . . 30.3(10) 30.3(10) 30.3(10) ?
C7b'_2 C2_2d C1_2c . . . 97.2(12) 97.2(12) 97.2(12) ?
C7b'_2 C2_2d C2_2c . . . 39(4) 39(4) 39(4) ?
C7b'_2 C2_2d C3_2c . . . 118(2) 118(2) 118(2) ?
C7b'_2 C2_2d C4_2c . . . 153(2) 153(2) 153(2) ?
C7b'_2 C2_2d C5_2c . . . 157.5(17) 157.5(17) 157.5(17) ?
C7b'_2 C2_2d C6_2c . . . 130.3(12) 130.3(12) 130.3(12) ?
C7b'_2 C2_2d H1c3_2c . . . 97.92 97.92 97.92 ?
C7b'_2 C2_2d C1_2d . . . 94.8(13) 94.8(13) 94.8(13) ?
C7b'_2 C2_2d C3_2d . . . 140(2) 140(2) 140(2) ?
C7b'_2 C2_2d C4_2d . . . 158(2) 158(2) 158(2) ?
C7b'_2 C2_2d C6_2d . . . 121.0(12) 121.0(12) 121.0(12) ?
C7b'_2 C2_2d H1c3_2d . . . 119.26 119.26 119.26 ?
C7b''_2 C2_2d C1_2c . . . 117.8(18) 117.8(18) 117.8(18) ?
C7b''_2 C2_2d C2_2c . . . 68(4) 68(4) 68(4) ?
C7b''_2 C2_2d C3_2c . . . 109.1(17) 109.1(17) 109.1(17) ?
C7b''_2 C2_2d C4_2c . . . 144.2(15) 144.2(15) 144.2(15) ?
C7b''_2 C2_2d C5_2c . . . 172(2) 172(2) 172(2) ?
C7b''_2 C2_2d C6_2c . . . 149.7(19) 149.7(19) 149.7(19) ?
C7b''_2 C2_2d H1c3_2c . . . 85.72 85.72 85.72 ?
C7b''_2 C2_2d C1_2d . . . 115.1(19) 115.1(19) 115.1(19) ?
C7b''_2 C2_2d C3_2d . . . 125.3(18) 125.3(18) 125.3(18) ?
C7b''_2 C2_2d C4_2d . . . 156.1(15) 156.1(15) 156.1(15) ?
C7b''_2 C2_2d C6_2d . . . 143.7(16) 143.7(16) 143.7(16) ?
C7b''_2 C2_2d H1c3_2d . . . 101.57 101.57 101.57 ?
C1_2c C2_2d C2_2c . . . 77(3) 77(3) 77(3) ?
C1_2c C2_2d C3_2c . . . 131(2) 131(2) 131(2) ?
C1_2c C2_2d C4_2c . . . 98.0(12) 98.0(12) 98.0(12) ?
C1_2c C2_2d C5_2c . . . 65.9(9) 65.9(9) 65.9(9) ?
C1_2c C2_2d C6_2c . . . 33.7(6) 33.7(6) 33.7(6) ?
C1_2c C2_2d H1c3_2c . . . 152.53 152.53 152.53 ?
C1_2c C2_2d C1_2d . . . 2.7(8) 2.7(8) 2.7(8) ?
C1_2c C2_2d C3_2d . . . 116.9(17) 116.9(17) 116.9(17) ?
C1_2c C2_2d C4_2d . . . 86.0(11) 86.0(11) 86.0(11) ?
C1_2c C2_2d C6_2d . . . 25.9(7) 25.9(7) 25.9(7) ?
C1_2c C2_2d H1c3_2d . . . 140.6 140.6 140.6 ?
C2_2c C2_2d C3_2c . . . 110(7) 110(7) 110(7) ?
C2_2c C2_2d C4_2c . . . 125(7) 125(7) 125(7) ?
C2_2c C2_2d C5_2c . . . 120(5) 120(5) 120(5) ?
C2_2c C2_2d C6_2c . . . 102(4) 102(4) 102(4) ?
C2_2c C2_2d H1c3_2c . . . 101.21 101.21 101.21 ?
C2_2c C2_2d C1_2d . . . 76(4) 76(4) 76(4) ?
C2_2c C2_2d C3_2d . . . 127(8) 127(8) 127(8) ?
C2_2c C2_2d C4_2d . . . 123(7) 123(7) 123(7) ?
C2_2c C2_2d C6_2d . . . 93(4) 93(4) 93(4) ?
C2_2c C2_2d H1c3_2d . . . 121.82 121.82 121.82 ?
C3_2c C2_2d C4_2c . . . 37.2(8) 37.2(8) 37.2(8) ?
C3_2c C2_2d C5_2c . . . 69.5(10) 69.5(10) 69.5(10) ?
C3_2c C2_2d C6_2c . . . 101.2(14) 101.2(14) 101.2(14) ?
C3_2c C2_2d H1c3_2c . . . 23.4 23.4 23.4 ?
C3_2c C2_2d C1_2d . . . 134(3) 134(3) 134(3) ?
C3_2c C2_2d C3_2d . . . 21.8(13) 21.8(13) 21.8(13) ?
C3_2c C2_2d C4_2d . . . 48.6(9) 48.6(9) 48.6(9) ?
C3_2c C2_2d C6_2d . . . 106.3(16) 106.3(16) 106.3(16) ?
C3_2c C2_2d H1c3_2d . . . 16.93 16.93 16.93 ?
C4_2c C2_2d C5_2c . . . 32.8(4) 32.8(4) 32.8(4) ?
C4_2c C2_2d C6_2c . . . 65.2(7) 65.2(7) 65.2(7) ?
C4_2c C2_2d H1c3_2c . . . 60.06 60.06 60.06 ?
C4_2c C2_2d C1_2d . . . 100.7(14) 100.7(14) 100.7(14) ?
C4_2c C2_2d C3_2d . . . 18.9(9) 18.9(9) 18.9(9) ?
C4_2c C2_2d C4_2d . . . 12.0(5) 12.0(5) 12.0(5) ?
C4_2c C2_2d C6_2d . . . 72.1(8) 72.1(8) 72.1(8) ?
C4_2c C2_2d H1c3_2d . . . 42.61 42.61 42.61 ?
C5_2c C2_2d C6_2c . . . 32.5(4) 32.5(4) 32.5(4) ?
C5_2c C2_2d H1c3_2c . . . 92.73 92.73 92.73 ?
C5_2c C2_2d C1_2d . . . 68.5(10) 68.5(10) 68.5(10) ?
C5_2c C2_2d C3_2d . . . 51.3(10) 51.3(10) 51.3(10) ?
C5_2c C2_2d C4_2d . . . 20.9(5) 20.9(5) 20.9(5) ?
C5_2c C2_2d C6_2d . . . 40.2(5) 40.2(5) 40.2(5) ?
C5_2c C2_2d H1c3_2d . . . 74.9 74.9 74.9 ?
C6_2c C2_2d H1c3_2c . . . 124.56 124.56 124.56 ?
C6_2c C2_2d C1_2d . . . 36.2(8) 36.2(8) 36.2(8) ?
C6_2c C2_2d C3_2d . . . 83.9(12) 83.9(12) 83.9(12) ?
C6_2c C2_2d C4_2d . . . 53.3(6) 53.3(6) 53.3(6) ?
C6_2c C2_2d C6_2d . . . 9.9(5) 9.9(5) 9.9(5) ?
C6_2c C2_2d H1c3_2d . . . 107.41 107.41 107.41 ?
H1c3_2c C2_2d C1_2d . . . 154.95 154.95 154.95 ?
H1c3_2c C2_2d C3_2d . . . 42.57 42.57 42.57 ?
H1c3_2c C2_2d C4_2d . . . 71.78 71.78 71.78 ?
H1c3_2c C2_2d C6_2d . . . 129.42 129.42 129.42 ?
H1c3_2c C2_2d H1c3_2d . . . 22.44 22.44 22.44 ?
C1_2d C2_2d C3_2d . . . 119.6(18) 119.6(18) 119.6(18) ?
C1_2d C2_2d C4_2d . . . 88.7(13) 88.7(13) 88.7(13) ?
C1_2d C2_2d C6_2d . . . 28.5(9) 28.5(9) 28.5(9) ?
C1_2d C2_2d H1c3_2d . . . 143.27 143.27 143.27 ?
C3_2d C2_2d C4_2d . . . 30.9(9) 30.9(9) 30.9(9) ?
C3_2d C2_2d C6_2d . . . 91.0(13) 91.0(13) 91.0(13) ?
C3_2d C2_2d H1c3_2d . . . 23.7 23.7 23.7 ?
C4_2d C2_2d C6_2d . . . 60.1(8) 60.1(8) 60.1(8) ?
C4_2d C2_2d H1c3_2d . . . 54.6 54.6 54.6 ?
C6_2d C2_2d H1c3_2d . . . 114.74 114.74 114.74 ?
C1_2c C3_2d C2_2c . . . 33.8(6) 33.8(6) 33.8(6) ?
C1_2c C3_2d C3_2c . . . 84(2) 84(2) 84(2) ?
C1_2c C3_2d C4_2c . . . 101.4(13) 101.4(13) 101.4(13) ?
C1_2c C3_2d C5_2c . . . 64.7(6) 64.7(6) 64.7(6) ?
C1_2c C3_2d C6_2c . . . 32.3(4) 32.3(4) 32.3(4) ?
C1_2c C3_2d H1c3_2c . . . 120.66 120.66 120.66 ?
C1_2c C3_2d H1c4_2c . . . 130.71 130.71 130.71 ?
C1_2c C3_2d C1_2d . . . 1.8(5) 1.8(5) 1.8(5) ?
C1_2c C3_2d C2_2d . . . 31.6(10) 31.6(10) 31.6(10) ?
C1_2c C3_2d C4_2d . . . 86.9(10) 86.9(10) 86.9(10) ?
C1_2c C3_2d C5_2d . . . 57.3(6) 57.3(6) 57.3(6) ?
C1_2c C3_2d H1c3_2d . . . 152.37 152.37 152.37 ?
C1_2c C3_2d H1c4_2d . . . 110.86 110.86 110.86 ?
C2_2c C3_2d C3_2c . . . 53(2) 53(2) 53(2) ?
C2_2c C3_2d C4_2c . . . 132.4(17) 132.4(17) 132.4(17) ?
C2_2c C3_2d C5_2c . . . 98.0(9) 98.0(9) 98.0(9) ?
C2_2c C3_2d C6_2c . . . 66.0(7) 66.0(7) 66.0(7) ?
C2_2c C3_2d H1c3_2c . . . 87.11 87.11 87.11 ?
C2_2c C3_2d H1c4_2c . . . 159.59 159.59 159.59 ?
C2_2c C3_2d C1_2d . . . 32.3(7) 32.3(7) 32.3(7) ?
C2_2c C3_2d C2_2d . . . 10.6(18) 10.6(18) 10.6(18) ?
C2_2c C3_2d C4_2d . . . 118.7(13) 118.7(13) 118.7(13) ?
C2_2c C3_2d C5_2d . . . 89.6(9) 89.6(9) 89.6(9) ?
C2_2c C3_2d H1c3_2d . . . 119.46 119.46 119.46 ?
C2_2c C3_2d H1c4_2d . . . 142.02 142.02 142.02 ?
C3_2c C3_2d C4_2c . . . 140(7) 140(7) 140(7) ?
C3_2c C3_2d C5_2c . . . 138(3) 138(3) 138(3) ?
C3_2c C3_2d C6_2c . . . 113(2) 113(2) 113(2) ?
C3_2c C3_2d H1c3_2c . . . 37.77 37.77 37.77 ?
C3_2c C3_2d H1c4_2c . . . 130.67 130.67 130.67 ?
C3_2c C3_2d C1_2d . . . 83(2) 83(2) 83(2) ?
C3_2c C3_2d C2_2d . . . 60(3) 60(3) 60(3) ?
C3_2c C3_2d C4_2d . . . 141(5) 141(5) 141(5) ?
C3_2c C3_2d C5_2d . . . 127(3) 127(3) 127(3) ?
C3_2c C3_2d H1c3_2d . . . 73.95 73.95 73.95 ?
C3_2c C3_2d H1c4_2d . . . 140.74 140.74 140.74 ?
C4_2c C3_2d C5_2c . . . 37.9(10) 37.9(10) 37.9(10) ?
C4_2c C3_2d C6_2c . . . 70.0(12) 70.0(12) 70.0(12) ?
C4_2c C3_2d H1c3_2c . . . 129.42 129.42 129.42 ?
C4_2c C3_2d H1c4_2c . . . 29.28 29.28 29.28 ?
C4_2c C3_2d C1_2d . . . 103.2(14) 103.2(14) 103.2(14) ?
C4_2c C3_2d C2_2d . . . 133.0(19) 133.0(19) 133.0(19) ?
C4_2c C3_2d C4_2d . . . 14.7(9) 14.7(9) 14.7(9) ?
C4_2c C3_2d C5_2d . . . 44.1(10) 44.1(10) 44.1(10) ?
C4_2c C3_2d H1c3_2d . . . 106.18 106.18 106.18 ?
C4_2c C3_2d H1c4_2d . . . 9.66 9.66 9.66 ?
C5_2c C3_2d C6_2c . . . 32.5(4) 32.5(4) 32.5(4) ?
C5_2c C3_2d H1c3_2c . . . 162.07 162.07 162.07 ?
C5_2c C3_2d H1c4_2c . . . 66.54 66.54 66.54 ?
C5_2c C3_2d C1_2d . . . 66.4(7) 66.4(7) 66.4(7) ?
C5_2c C3_2d C2_2d . . . 96.0(13) 96.0(13) 96.0(13) ?
C5_2c C3_2d C4_2d . . . 23.4(8) 23.4(8) 23.4(8) ?
C5_2c C3_2d C5_2d . . . 10.3(5) 10.3(5) 10.3(5) ?
C5_2c C3_2d H1c3_2d . . . 142.55 142.55 142.55 ?
C5_2c C3_2d H1c4_2d . . . 46.74 46.74 46.74 ?
C6_2c C3_2d H1c3_2c . . . 150.95 150.95 150.95 ?
C6_2c C3_2d H1c4_2c . . . 98.97 98.97 98.97 ?
C6_2c C3_2d C1_2d . . . 34.0(5) 34.0(5) 34.0(5) ?
C6_2c C3_2d C2_2d . . . 63.6(11) 63.6(11) 63.6(11) ?
C6_2c C3_2d C4_2d . . . 55.3(9) 55.3(9) 55.3(9) ?
C6_2c C3_2d C5_2d . . . 26.3(6) 26.3(6) 26.3(6) ?
C6_2c C3_2d H1c3_2d . . . 172.54 172.54 172.54 ?
C6_2c C3_2d H1c4_2d . . . 79.1 79.1 79.1 ?
H1c3_2c C3_2d H1c4_2c . . . 103.88 103.88 103.88 ?
H1c3_2c C3_2d C1_2d . . . 119.23 119.23 119.23 ?
H1c3_2c C3_2d C2_2d . . . 91.96 91.96 91.96 ?
H1c3_2c C3_2d C4_2d . . . 142.32 142.32 142.32 ?
H1c3_2c C3_2d C5_2d . . . 156.49 156.49 156.49 ?
H1c3_2c C3_2d H1c3_2d . . . 36.23 36.23 36.23 ?
H1c3_2c C3_2d H1c4_2d . . . 122.3 122.3 122.3 ?
H1c4_2c C3_2d C1_2d . . . 132.45 132.45 132.45 ?
H1c4_2c C3_2d C2_2d . . . 162.28 162.28 162.28 ?
H1c4_2c C3_2d C4_2d . . . 43.87 43.87 43.87 ?
H1c4_2c C3_2d C5_2d . . . 73.39 73.39 73.39 ?
H1c4_2c C3_2d H1c3_2d . . . 76.92 76.92 76.92 ?
H1c4_2c C3_2d H1c4_2d . . . 19.89 19.89 19.89 ?
C1_2d C3_2d C2_2d . . . 29.8(10) 29.8(10) 29.8(10) ?
C1_2d C3_2d C4_2d . . . 88.6(11) 88.6(11) 88.6(11) ?
C1_2d C3_2d C5_2d . . . 59.1(7) 59.1(7) 59.1(7) ?
C1_2d C3_2d H1c3_2d . . . 150.63 150.63 150.63 ?
C1_2d C3_2d H1c4_2d . . . 112.6 112.6 112.6 ?
C2_2d C3_2d C4_2d . . . 118.4(16) 118.4(16) 118.4(16) ?
C2_2d C3_2d C5_2d . . . 88.9(12) 88.9(12) 88.9(12) ?
C2_2d C3_2d H1c3_2d . . . 120.78 120.78 120.78 ?
C2_2d C3_2d H1c4_2d . . . 142.45 142.45 142.45 ?
C4_2d C3_2d C5_2d . . . 29.5(8) 29.5(8) 29.5(8) ?
C4_2d C3_2d H1c3_2d . . . 120.78 120.78 120.78 ?
C4_2d C3_2d H1c4_2d . . . 24.01 24.01 24.01 ?
C5_2d C3_2d H1c3_2d . . . 150.31 150.31 150.31 ?
C5_2d C3_2d H1c4_2d . . . 53.54 53.54 53.54 ?
H1c3_2d C3_2d H1c4_2d . . . 96.77 96.77 96.77 ?
C3_2c C4_2d C4_2c . . . 29.9(13) 29.9(13) 29.9(13) ?
C3_2c C4_2d C5_2c . . . 119.6(13) 119.6(13) 119.6(13) ?
C3_2c C4_2d C6_2c . . . 90.7(7) 90.7(7) 90.7(7) ?
C3_2c C4_2d H1c3_2c . . . 16.32 16.32 16.32 ?
C3_2c C4_2d H1c4_2c . . . 82.82 82.82 82.82 ?
C3_2c C4_2d H1c5_2c . . . 156.31 156.31 156.31 ?
C3_2c C4_2d C2_2d . . . 29.8(8) 29.8(8) 29.8(8) ?
C3_2c C4_2d C3_2d . . . 10.2(16) 10.2(16) 10.2(16) ?
C3_2c C4_2d C5_2d . . . 117.8(10) 117.8(10) 117.8(10) ?
C3_2c C4_2d C6_2d . . . 88.8(7) 88.8(7) 88.8(7) ?
C3_2c C4_2d H1c3_2d . . . 27.66 27.66 27.66 ?
C3_2c C4_2d H1c4_2d . . . 121.59 121.59 121.59 ?
C3_2c C4_2d H1c5_2d . . . 141.13 141.13 141.13 ?
C4_2c C4_2d C5_2c . . . 146(3) 146(3) 146(3) ?
C4_2c C4_2d C6_2c . . . 118.9(19) 118.9(19) 118.9(19) ?
C4_2c C4_2d H1c3_2c . . . 15.18 15.18 15.18 ?
C4_2c C4_2d H1c4_2c . . . 53.57 53.57 53.57 ?
C4_2c C4_2d H1c5_2c . . . 165.91 165.91 165.91 ?
C4_2c C4_2d C2_2d . . . 57.7(16) 57.7(16) 57.7(16) ?
C4_2c C4_2d C3_2d . . . 27.2(16) 27.2(16) 27.2(16) ?
C4_2c C4_2d C5_2d . . . 147(2) 147(2) 147(2) ?
C4_2c C4_2d C6_2d . . . 118.1(18) 118.1(18) 118.1(18) ?
C4_2c C4_2d H1c3_2d . . . 4.81 4.81 4.81 ?
C4_2c C4_2d H1c4_2d . . . 92.67 92.67 92.67 ?
C4_2c C4_2d H1c5_2d . . . 170.83 170.83 170.83 ?
C5_2c C4_2d C6_2c . . . 29.4(8) 29.4(8) 29.4(8) ?
C5_2c C4_2d H1c3_2c . . . 135.89 135.89 135.89 ?
C5_2c C4_2d H1c4_2c . . . 154.7 154.7 154.7 ?
C5_2c C4_2d H1c5_2c . . . 36.81 36.81 36.81 ?
C5_2c C4_2d C2_2d . . . 89.9(12) 89.9(12) 89.9(12) ?
C5_2c C4_2d C3_2d . . . 119.3(17) 119.3(17) 119.3(17) ?
C5_2c C4_2d C5_2d . . . 16.3(15) 16.3(15) 16.3(15) ?
C5_2c C4_2d C6_2d . . . 33.0(9) 33.0(9) 33.0(9) ?
C5_2c C4_2d H1c3_2d . . . 141.26 141.26 141.26 ?
C5_2c C4_2d H1c4_2d . . . 118.41 118.41 118.41 ?
C5_2c C4_2d H1c5_2d . . . 29.18 29.18 29.18 ?
C6_2c C4_2d H1c3_2c . . . 106.99 106.99 106.99 ?
C6_2c C4_2d H1c4_2c . . . 170.2 170.2 170.2 ?
C6_2c C4_2d H1c5_2c . . . 66.05 66.05 66.05 ?
C6_2c C4_2d C2_2d . . . 61.3(7) 61.3(7) 61.3(7) ?
C6_2c C4_2d C3_2d . . . 91.7(11) 91.7(11) 91.7(11) ?
C6_2c C4_2d C5_2d . . . 30.0(9) 30.0(9) 30.0(9) ?
C6_2c C4_2d C6_2d . . . 7.6(7) 7.6(7) 7.6(7) ?
C6_2c C4_2d H1c3_2d . . . 115.07 115.07 115.07 ?
C6_2c C4_2d H1c4_2d . . . 147.69 147.69 147.69 ?
C6_2c C4_2d H1c5_2d . . . 53.64 53.64 53.64 ?
H1c3_2c C4_2d H1c4_2c . . . 66.65 66.65 66.65 ?
H1c3_2c C4_2d H1c5_2c . . . 171.86 171.86 171.86 ?
H1c3_2c C4_2d C2_2d . . . 45.99 45.99 45.99 ?
H1c3_2c C4_2d C3_2d . . . 18.26 18.26 18.26 ?
H1c3_2c C4_2d C5_2d . . . 133.55 133.55 133.55 ?
H1c3_2c C4_2d C6_2d . . . 104.95 104.95 104.95 ?
H1c3_2c C4_2d H1c3_2d . . . 14.94 14.94 14.94 ?
H1c3_2c C4_2d H1c4_2d . . . 105.27 105.27 105.27 ?
H1c3_2c C4_2d H1c5_2d . . . 155.69 155.69 155.69 ?
H1c4_2c C4_2d H1c5_2c . . . 119.62 119.62 119.62 ?
H1c4_2c C4_2d C2_2d . . . 111.25 111.25 111.25 ?
H1c4_2c C4_2d C3_2d . . . 80.6 80.6 80.6 ?
H1c4_2c C4_2d C5_2d . . . 158.62 158.62 158.62 ?
H1c4_2c C4_2d C6_2d . . . 171.59 171.59 171.59 ?
H1c4_2c C4_2d H1c3_2d . . . 57.02 57.02 57.02 ?
H1c4_2c C4_2d H1c4_2d . . . 39.1 39.1 39.1 ?
H1c4_2c C4_2d H1c5_2d . . . 134.5 134.5 134.5 ?
H1c5_2c C4_2d C2_2d . . . 126.46 126.46 126.46 ?
H1c5_2c C4_2d C3_2d . . . 153.61 153.61 153.61 ?
H1c5_2c C4_2d C5_2d . . . 41.23 41.23 41.23 ?
H1c5_2c C4_2d C6_2d . . . 68.71 68.71 68.71 ?
H1c5_2c C4_2d H1c3_2d . . . 163.6 163.6 163.6 ?
H1c5_2c C4_2d H1c4_2d . . . 81.65 81.65 81.65 ?
H1c5_2c C4_2d H1c5_2d . . . 21.99 21.99 21.99 ?
C2_2d C4_2d C3_2d . . . 30.7(10) 30.7(10) 30.7(10) ?
C2_2d C4_2d C5_2d . . . 90.0(10) 90.0(10) 90.0(10) ?
C2_2d C4_2d C6_2d . . . 60.5(7) 60.5(7) 60.5(7) ?
C2_2d C4_2d H1c3_2d . . . 54.24 54.24 54.24 ?
C2_2d C4_2d H1c4_2d . . . 150.3 150.3 150.3 ?
C2_2d C4_2d H1c5_2d . . . 114.19 114.19 114.19 ?
C3_2d C4_2d C5_2d . . . 120.7(14) 120.7(14) 120.7(14) ?
C3_2d C4_2d C6_2d . . . 91.1(11) 91.1(11) 91.1(11) ?
C3_2d C4_2d H1c3_2d . . . 23.59 23.59 23.59 ?
C3_2d C4_2d H1c4_2d . . . 119.65 119.65 119.65 ?
C3_2d C4_2d H1c5_2d . . . 144.84 144.84 144.84 ?
C5_2d C4_2d C6_2d . . . 29.6(9) 29.6(9) 29.6(9) ?
C5_2d C4_2d H1c3_2d . . . 144.28 144.28 144.28 ?
C5_2d C4_2d H1c4_2d . . . 119.65 119.65 119.65 ?
C5_2d C4_2d H1c5_2d . . . 24.15 24.15 24.15 ?
C6_2d C4_2d H1c3_2d . . . 114.7 114.7 114.7 ?
C6_2d C4_2d H1c4_2d . . . 149.23 149.23 149.23 ?
C6_2d C4_2d H1c5_2d . . . 53.74 53.74 53.74 ?
H1c3_2d C4_2d H1c4_2d . . . 96.07 96.07 96.07 ?
H1c3_2d C4_2d H1c5_2d . . . 168.4 168.4 168.4 ?
H1c4_2d C4_2d H1c5_2d . . . 95.51 95.51 95.51 ?
C1_2c C5_2d C4_2c . . . 81.2(7) 81.2(7) 81.2(7) ?
C1_2c C5_2d C5_2c . . . 90(2) 90(2) 90(2) ?
C1_2c C5_2d C6_2c . . . 27.4(7) 27.4(7) 27.4(7) ?
C1_2c C5_2d H1c4_2c . . . 99.72 99.72 99.72 ?
C1_2c C5_2d H1c5_2c . . . 150.84 150.84 150.84 ?
C1_2c C5_2d H1c6_2c . . . 60.07 60.07 60.07 ?
C1_2c C5_2d C1_2d . . . 0.8(6) 0.8(6) 0.8(6) ?
C1_2c C5_2d C3_2d . . . 60.2(7) 60.2(7) 60.2(7) ?
C1_2c C5_2d C4_2d . . . 90.0(10) 90.0(10) 90.0(10) ?
C1_2c C5_2d C6_2d . . . 30.8(9) 30.8(9) 30.8(9) ?
C1_2c C5_2d H1c4_2d . . . 114.09 114.09 114.09 ?
C1_2c C5_2d H1c5_2d . . . 150.43 150.43 150.43 ?
C1_2c C5_2d H1c6_2d . . . 54.26 54.26 54.26 ?
C4_2c C5_2d C5_2c . . . 29(2) 29(2) 29(2) ?
C4_2c C5_2d C6_2c . . . 104.4(12) 104.4(12) 104.4(12) ?
C4_2c C5_2d H1c4_2c . . . 18.53 18.53 18.53 ?
C4_2c C5_2d H1c5_2c . . . 84.73 84.73 84.73 ?
C4_2c C5_2d H1c6_2c . . . 137.13 137.13 137.13 ?
C4_2c C5_2d C1_2d . . . 80.5(8) 80.5(8) 80.5(8) ?
C4_2c C5_2d C3_2d . . . 21.0(6) 21.0(6) 21.0(6) ?
C4_2c C5_2d C4_2d . . . 8.8(6) 8.8(6) 8.8(6) ?
C4_2c C5_2d C6_2d . . . 112.0(12) 112.0(12) 112.0(12) ?
C4_2c C5_2d H1c4_2d . . . 32.93 32.93 32.93 ?
C4_2c C5_2d H1c5_2d . . . 128.36 128.36 128.36 ?
C4_2c C5_2d H1c6_2d . . . 135.45 135.45 135.45 ?
C5_2c C5_2d C6_2c . . . 103(3) 103(3) 103(3) ?
C5_2c C5_2d H1c4_2c . . . 29.29 29.29 29.29 ?
C5_2c C5_2d H1c5_2c . . . 66.59 66.59 66.59 ?
C5_2c C5_2d H1c6_2c . . . 126 126 126 ?
C5_2c C5_2d C1_2d . . . 89(2) 89(2) 89(2) ?
C5_2c C5_2d C3_2d . . . 39.1(17) 39.1(17) 39.1(17) ?
C5_2c C5_2d C4_2d . . . 27(2) 27(2) 27(2) ?
C5_2c C5_2d C6_2d . . . 117(3) 117(3) 117(3) ?
C5_2c C5_2d H1c4_2d . . . 35.49 35.49 35.49 ?
C5_2c C5_2d H1c5_2d . . . 116.8 116.8 116.8 ?
C5_2c C5_2d H1c6_2d . . . 135.67 135.67 135.67 ?
C6_2c C5_2d H1c4_2c . . . 122.21 122.21 122.21 ?
C6_2c C5_2d H1c5_2c . . . 139.36 139.36 139.36 ?
C6_2c C5_2d H1c6_2c . . . 33.73 33.73 33.73 ?
C6_2c C5_2d C1_2d . . . 27.9(9) 27.9(9) 27.9(9) ?
C6_2c C5_2d C3_2d . . . 83.9(12) 83.9(12) 83.9(12) ?
C6_2c C5_2d C4_2d . . . 112.6(16) 112.6(16) 112.6(16) ?
C6_2c C5_2d C6_2d . . . 15.8(13) 15.8(13) 15.8(13) ?
C6_2c C5_2d H1c4_2d . . . 135.46 135.46 135.46 ?
C6_2c C5_2d H1c5_2d . . . 125.77 125.77 125.77 ?
C6_2c C5_2d H1c6_2d . . . 33.49 33.49 33.49 ?
H1c4_2c C5_2d H1c5_2c . . . 68.01 68.01 68.01 ?
H1c4_2c C5_2d H1c6_2c . . . 152.88 152.88 152.88 ?
H1c4_2c C5_2d C1_2d . . . 98.99 98.99 98.99 ?
H1c4_2c C5_2d C3_2d . . . 39.53 39.53 39.53 ?
H1c4_2c C5_2d C4_2d . . . 9.8 9.8 9.8 ?
H1c4_2c C5_2d C6_2d . . . 130.55 130.55 130.55 ?
H1c4_2c C5_2d H1c4_2d . . . 14.41 14.41 14.41 ?
H1c4_2c C5_2d H1c5_2d . . . 109.84 109.84 109.84 ?
H1c4_2c C5_2d H1c6_2d . . . 153.97 153.97 153.97 ?
H1c5_2c C5_2d H1c6_2c . . . 120.05 120.05 120.05 ?
H1c5_2c C5_2d C1_2d . . . 150.26 150.26 150.26 ?
H1c5_2c C5_2d C3_2d . . . 103.35 103.35 103.35 ?
H1c5_2c C5_2d C4_2d . . . 76.34 76.34 76.34 ?
H1c5_2c C5_2d C6_2d . . . 150.12 150.12 150.12 ?
H1c5_2c C5_2d H1c4_2d . . . 54.95 54.95 54.95 ?
H1c5_2c C5_2d H1c5_2d . . . 50.33 50.33 50.33 ?
H1c5_2c C5_2d H1c6_2d . . . 134.2 134.2 134.2 ?
H1c6_2c C5_2d C1_2d . . . 60.67 60.67 60.67 ?
H1c6_2c C5_2d C3_2d . . . 117.32 117.32 117.32 ?
H1c6_2c C5_2d C4_2d . . . 144.37 144.37 144.37 ?
H1c6_2c C5_2d C6_2d . . . 32 32 32 ?
H1c6_2c C5_2d H1c4_2d . . . 160.87 160.87 160.87 ?
H1c6_2c C5_2d H1c5_2d . . . 92.05 92.05 92.05 ?
H1c6_2c C5_2d H1c6_2d . . . 17.25 17.25 17.25 ?
C1_2d C5_2d C3_2d . . . 59.5(8) 59.5(8) 59.5(8) ?
C1_2d C5_2d C4_2d . . . 89.2(11) 89.2(11) 89.2(11) ?
C1_2d C5_2d C6_2d . . . 31.6(10) 31.6(10) 31.6(10) ?
C1_2d C5_2d H1c4_2d . . . 113.36 113.36 113.36 ?
C1_2d C5_2d H1c5_2d . . . 151.16 151.16 151.16 ?
C1_2d C5_2d H1c6_2d . . . 54.99 54.99 54.99 ?
C3_2d C5_2d C4_2d . . . 29.8(8) 29.8(8) 29.8(8) ?
C3_2d C5_2d C6_2d . . . 91.0(12) 91.0(12) 91.0(12) ?
C3_2d C5_2d H1c4_2d . . . 53.9 53.9 53.9 ?
C3_2d C5_2d H1c5_2d . . . 149.37 149.37 149.37 ?
C3_2d C5_2d H1c6_2d . . . 114.44 114.44 114.44 ?
C4_2d C5_2d C6_2d . . . 120.8(15) 120.8(15) 120.8(15) ?
C4_2d C5_2d H1c4_2d . . . 24.13 24.13 24.13 ?
C4_2d C5_2d H1c5_2d . . . 119.61 119.61 119.61 ?
C4_2d C5_2d H1c6_2d . . . 144.21 144.21 144.21 ?
C6_2d C5_2d H1c4_2d . . . 144.91 144.91 144.91 ?
C6_2d C5_2d H1c5_2d . . . 119.61 119.61 119.61 ?
C6_2d C5_2d H1c6_2d . . . 23.43 23.43 23.43 ?
H1c4_2d C5_2d H1c5_2d . . . 95.48 95.48 95.48 ?
H1c4_2d C5_2d H1c6_2d . . . 168.31 168.31 168.31 ?
H1c5_2d C5_2d H1c6_2d . . . 96.18 96.18 96.18 ?
C1_2c C6_2d C2_2c . . . 23.1(7) 23.1(7) 23.1(7) ?
C1_2c C6_2d C5_2c . . . 101.5(12) 101.5(12) 101.5(12) ?
C1_2c C6_2d C6_2c . . . 91(3) 91(3) 91(3) ?
C1_2c C6_2d H1c5_2c . . . 122.3 122.3 122.3 ?
C1_2c C6_2d H1c6_2c . . . 137.69 137.69 137.69 ?
C1_2c C6_2d C1_2d . . . 0.6(10) 0.6(10) 0.6(10) ?
C1_2c C6_2d C2_2d . . . 27.5(8) 27.5(8) 27.5(8) ?
C1_2c C6_2d C4_2d . . . 86.9(10) 86.9(10) 86.9(10) ?
C1_2c C6_2d C5_2d . . . 116.5(15) 116.5(15) 116.5(15) ?
C1_2c C6_2d H1c5_2d . . . 140.65 140.65 140.65 ?
C1_2c C6_2d H1c6_2d . . . 121.96 121.96 121.96 ?
C2_2c C6_2d C5_2c . . . 80.7(8) 80.7(8) 80.7(8) ?
C2_2c C6_2d C6_2c . . . 79(3) 79(3) 79(3) ?
C2_2c C6_2d H1c5_2c . . . 101.78 101.78 101.78 ?
C2_2c C6_2d H1c6_2c . . . 153.54 153.54 153.54 ?
C2_2c C6_2d C1_2d . . . 23.7(10) 23.7(10) 23.7(10) ?
C2_2c C6_2d C2_2d . . . 8.8(8) 8.8(8) 8.8(8) ?
C2_2c C6_2d C4_2d . . . 64.9(6) 64.9(6) 64.9(6) ?
C2_2c C6_2d C5_2d . . . 94.2(11) 94.2(11) 94.2(11) ?
C2_2c C6_2d H1c5_2d . . . 118.16 118.16 118.16 ?
C2_2c C6_2d H1c6_2d . . . 143.56 143.56 143.56 ?
C5_2c C6_2d C6_2c . . . 34(3) 34(3) 34(3) ?
C5_2c C6_2d H1c5_2c . . . 21.09 21.09 21.09 ?
C5_2c C6_2d H1c6_2c . . . 99.43 99.43 99.43 ?
C5_2c C6_2d C1_2d . . . 101.9(13) 101.9(13) 101.9(13) ?
C5_2c C6_2d C2_2d . . . 74.3(8) 74.3(8) 74.3(8) ?
C5_2c C6_2d C4_2d . . . 16.9(5) 16.9(5) 16.9(5) ?
C5_2c C6_2d C5_2d . . . 17.2(10) 17.2(10) 17.2(10) ?
C5_2c C6_2d H1c5_2d . . . 39.96 39.96 39.96 ?
C5_2c C6_2d H1c6_2d . . . 135.75 135.75 135.75 ?
C6_2c C6_2d H1c5_2c . . . 41.4 41.4 41.4 ?
C6_2c C6_2d H1c6_2c . . . 86.74 86.74 86.74 ?
C6_2c C6_2d C1_2d . . . 91(3) 91(3) 91(3) ?
C6_2c C6_2d C2_2d . . . 70(3) 70(3) 70(3) ?
C6_2c C6_2d C4_2d . . . 41(3) 41(3) 41(3) ?
C6_2c C6_2d C5_2d . . . 47(3) 47(3) 47(3) ?
C6_2c C6_2d H1c5_2d . . . 61.36 61.36 61.36 ?
C6_2c C6_2d H1c6_2d . . . 129.45 129.45 129.45 ?
H1c5_2c C6_2d H1c6_2c . . . 80.73 80.73 80.73 ?
H1c5_2c C6_2d C1_2d . . . 122.61 122.61 122.61 ?
H1c5_2c C6_2d C2_2d . . . 95.34 95.34 95.34 ?
H1c5_2c C6_2d C4_2d . . . 37.32 37.32 37.32 ?
H1c5_2c C6_2d C5_2d . . . 12.7 12.7 12.7 ?
H1c5_2c C6_2d H1c5_2d . . . 20.98 20.98 20.98 ?
H1c5_2c C6_2d H1c6_2d . . . 114.67 114.67 114.67 ?
H1c6_2c C6_2d C1_2d . . . 137.06 137.06 137.06 ?
H1c6_2c C6_2d C2_2d . . . 147.21 147.21 147.21 ?
H1c6_2c C6_2d C4_2d . . . 116.2 116.2 116.2 ?
H1c6_2c C6_2d C5_2d . . . 92.01 92.01 92.01 ?
H1c6_2c C6_2d H1c5_2d . . . 72.03 72.03 72.03 ?
H1c6_2c C6_2d H1c6_2d . . . 42.84 42.84 42.84 ?
C1_2d C6_2d C2_2d . . . 27.9(10) 27.9(10) 27.9(10) ?
C1_2d C6_2d C4_2d . . . 87.3(12) 87.3(12) 87.3(12) ?
C1_2d C6_2d C5_2d . . . 116.9(16) 116.9(16) 116.9(16) ?
C1_2d C6_2d H1c5_2d . . . 141.08 141.08 141.08 ?
C1_2d C6_2d H1c6_2d . . . 121.54 121.54 121.54 ?
C2_2d C6_2d C4_2d . . . 59.4(8) 59.4(8) 59.4(8) ?
C2_2d C6_2d C5_2d . . . 89.0(12) 89.0(12) 89.0(12) ?
C2_2d C6_2d H1c5_2d . . . 113.19 113.19 113.19 ?
C2_2d C6_2d H1c6_2d . . . 149.42 149.42 149.42 ?
C4_2d C6_2d C5_2d . . . 29.6(8) 29.6(8) 29.6(8) ?
C4_2d C6_2d H1c5_2d . . . 53.79 53.79 53.79 ?
C4_2d C6_2d H1c6_2d . . . 151.17 151.17 151.17 ?
C5_2d C6_2d H1c5_2d . . . 24.17 24.17 24.17 ?
C5_2d C6_2d H1c6_2d . . . 121.54 121.54 121.54 ?
H1c5_2d C6_2d H1c6_2d . . . 97.38 97.38 97.38 ?
H1c6_1a H1c3_2d C2_2c 2_5765 . . 137.03 137.03 137.03 ?
H1c6_1a H1c3_2d C3_2c 2_5765 . . 154.14 154.14 154.14 ?
H1c6_1a H1c3_2d C4_2c 2_5765 . . 128.3 128.3 128.3 ?
H1c6_1a H1c3_2d H1c3_2c 2_5765 . . 109.34 109.34 109.34 ?
H1c6_1a H1c3_2d H1c4_2c 2_5765 . . 103.25 103.25 103.25 ?
H1c6_1a H1c3_2d C2_2d 2_5765 . . 132.82 132.82 132.82 ?
H1c6_1a H1c3_2d C3_2d 2_5765 . . 142.93 142.93 142.93 ?
H1c6_1a H1c3_2d C4_2d 2_5765 . . 128.19 128.19 128.19 ?
H1c6_1a H1c3_2d H1c4_2d 2_5765 . . 111.01 111.01 111.01 ?
C2_2c H1c3_2d C3_2c . . . 17.18 17.18 17.18 ?
C2_2c H1c3_2d C4_2c . . . 75.13 75.13 75.13 ?
C2_2c H1c3_2d H1c3_2c . . . 63.86 63.86 63.86 ?
C2_2c H1c3_2d H1c4_2c . . . 108.39 108.39 108.39 ?
C2_2c H1c3_2d C2_2d . . . 8.09 8.09 8.09 ?
C2_2c H1c3_2d C3_2d . . . 38.97 38.97 38.97 ?
C2_2c H1c3_2d C4_2d . . . 74.11 74.11 74.11 ?
C2_2c H1c3_2d H1c4_2d . . . 97.75 97.75 97.75 ?
C3_2c H1c3_2d C4_2c . . . 63.46 63.46 63.46 ?
C3_2c H1c3_2d H1c3_2c . . . 66.02 66.02 66.02 ?
C3_2c H1c3_2d H1c4_2c . . . 95.1 95.1 95.1 ?
C3_2c H1c3_2d C2_2d . . . 21.71 21.71 21.71 ?
C3_2c H1c3_2d C3_2d . . . 31.49 31.49 31.49 ?
C3_2c H1c3_2d C4_2d . . . 62.79 62.79 62.79 ?
C3_2c H1c3_2d H1c4_2d . . . 85.2 85.2 85.2 ?
C4_2c H1c3_2d H1c3_2c . . . 122.26 122.26 122.26 ?
C4_2c H1c3_2d H1c4_2c . . . 33.53 33.53 33.53 ?
C4_2c H1c3_2d C2_2d . . . 72.35 72.35 72.35 ?
C4_2c H1c3_2d C3_2d . . . 36.84 36.84 36.84 ?
C4_2c H1c3_2d C4_2d . . . 1.66 1.66 1.66 ?
C4_2c H1c3_2d H1c4_2d . . . 22.67 22.67 22.67 ?
H1c3_2c H1c3_2d H1c4_2c . . . 136.8 136.8 136.8 ?
H1c3_2c H1c3_2d C2_2d . . . 71.12 71.12 71.12 ?
H1c3_2c H1c3_2d C3_2d . . . 97.49 97.49 97.49 ?
H1c3_2c H1c3_2d C4_2d . . . 122.46 122.46 122.46 ?
H1c3_2c H1c3_2d H1c4_2d . . . 134.87 134.87 134.87 ?
H1c4_2c H1c3_2d C2_2d . . . 105.88 105.88 105.88 ?
H1c4_2c H1c3_2d C3_2d . . . 70.36 70.36 70.36 ?
H1c4_2c H1c3_2d C4_2d . . . 34.74 34.74 34.74 ?
H1c4_2c H1c3_2d H1c4_2d . . . 10.97 10.97 10.97 ?
C2_2d H1c3_2d C3_2d . . . 35.52 35.52 35.52 ?
C2_2d H1c3_2d C4_2d . . . 71.16 71.16 71.16 ?
C2_2d H1c3_2d H1c4_2d . . . 94.97 94.97 94.97 ?
C3_2d H1c3_2d C4_2d . . . 35.63 35.63 35.63 ?
C3_2d H1c3_2d H1c4_2d . . . 59.45 59.45 59.45 ?
C4_2d H1c3_2d H1c4_2d . . . 23.82 23.82 23.82 ?
O2a_1 H1c4_2d C3_2c 2_5765 . . 108.87 108.87 108.87 ?
O2a_1 H1c4_2d C4_2c 2_5765 . . 118.69 118.69 118.69 ?
O2a_1 H1c4_2d C5_2c 2_5765 . . 164.86 164.86 164.86 ?
O2a_1 H1c4_2d H1c4_2c 2_5765 . . 61.17 61.17 61.17 ?
O2a_1 H1c4_2d H1c5_2c 2_5765 . . 144.23 144.23 144.23 ?
O2a_1 H1c4_2d C3_2d 2_5765 . . 110.5 110.5 110.5 ?
O2a_1 H1c4_2d C4_2d 2_5765 . . 146.55 146.55 146.55 ?
O2a_1 H1c4_2d C5_2d 2_5765 . . 173.81 173.81 173.81 ?
O2a_1 H1c4_2d H1c3_2d 2_5765 . . 86.84 86.84 86.84 ?
O2a_1 H1c4_2d H1c5_2d 2_5765 . . 152.33 152.33 152.33 ?
C3_2c H1c4_2d C4_2c . . . 11.65 11.65 11.65 ?
C3_2c H1c4_2d C5_2c . . . 68.96 68.96 68.96 ?
C3_2c H1c4_2d H1c4_2c . . . 47.7 47.7 47.7 ?
C3_2c H1c4_2d H1c5_2c . . . 102.83 102.83 102.83 ?
C3_2c H1c4_2d C3_2d . . . 7.64 7.64 7.64 ?
C3_2c H1c4_2d C4_2d . . . 39.12 39.12 39.12 ?
C3_2c H1c4_2d C5_2d . . . 74.88 74.88 74.88 ?
C3_2c H1c4_2d H1c3_2d . . . 22.66 22.66 22.66 ?
C3_2c H1c4_2d H1c5_2d . . . 98.76 98.76 98.76 ?
C4_2c H1c4_2d C5_2c . . . 57.77 57.77 57.77 ?
C4_2c H1c4_2d H1c4_2c . . . 57.97 57.97 57.97 ?
C4_2c H1c4_2d H1c5_2c . . . 91.54 91.54 91.54 ?
C4_2c H1c4_2d C3_2d . . . 8.25 8.25 8.25 ?
C4_2c H1c4_2d C4_2d . . . 28.32 28.32 28.32 ?
C4_2c H1c4_2d C5_2d . . . 64.5 64.5 64.5 ?
C4_2c H1c4_2d H1c3_2d . . . 31.88 31.88 31.88 ?
C4_2c H1c4_2d H1c5_2d . . . 88.61 88.61 88.61 ?
C5_2c H1c4_2d H1c4_2c . . . 115.14 115.14 115.14 ?
C5_2c H1c4_2d H1c5_2c . . . 33.88 33.88 33.88 ?
C5_2c H1c4_2d C3_2d . . . 65.35 65.35 65.35 ?
C5_2c H1c4_2d C4_2d . . . 29.99 29.99 29.99 ?
C5_2c H1c4_2d C5_2d . . . 11.84 11.84 11.84 ?
C5_2c H1c4_2d H1c3_2d . . . 88.84 88.84 88.84 ?
C5_2c H1c4_2d H1c5_2d . . . 32.97 32.97 32.97 ?
H1c4_2c H1c4_2d H1c5_2c . . . 147.43 147.43 147.43 ?
H1c4_2c H1c4_2d C3_2d . . . 50.02 50.02 50.02 ?
H1c4_2c H1c4_2d C4_2d . . . 86.29 86.29 86.29 ?
H1c4_2c H1c4_2d C5_2d . . . 122.44 122.44 122.44 ?
H1c4_2c H1c4_2d H1c3_2d . . . 26.32 26.32 26.32 ?
H1c4_2c H1c4_2d H1c5_2d . . . 146.45 146.45 146.45 ?
H1c5_2c H1c4_2d C3_2d . . . 98.89 98.89 98.89 ?
H1c5_2c H1c4_2d C4_2d . . . 63.84 63.84 63.84 ?
H1c5_2c H1c4_2d C5_2d . . . 30.25 30.25 30.25 ?
H1c5_2c H1c4_2d H1c3_2d . . . 121.81 121.81 121.81 ?
H1c5_2c H1c4_2d H1c5_2d . . . 15.51 15.51 15.51 ?
C3_2d H1c4_2d C4_2d . . . 36.34 36.34 36.34 ?
C3_2d H1c4_2d C5_2d . . . 72.55 72.55 72.55 ?
C3_2d H1c4_2d H1c3_2d . . . 23.78 23.78 23.78 ?
C3_2d H1c4_2d H1c5_2d . . . 96.69 96.69 96.69 ?
C4_2d H1c4_2d C5_2d . . . 36.22 36.22 36.22 ?
C4_2d H1c4_2d H1c3_2d . . . 60.12 60.12 60.12 ?
C4_2d H1c4_2d H1c5_2d . . . 60.35 60.35 60.35 ?
C5_2d H1c4_2d H1c3_2d . . . 96.33 96.33 96.33 ?
C5_2d H1c4_2d H1c5_2d . . . 24.14 24.14 24.14 ?
H1c3_2d H1c4_2d H1c5_2d . . . 120.47 120.47 120.47 ?
C4_2c H1c5_2d C5_2c . . . 19 19 19 ?
C4_2c H1c5_2d C6_2c . . . 63.56 63.56 63.56 ?
C4_2c H1c5_2d H1c5_2c . . . 43.84 43.84 43.84 ?
C4_2c H1c5_2d H1c6_2c . . . 92.16 92.16 92.16 ?
C4_2c H1c5_2d C4_2d . . . 1.89 1.89 1.89 ?
C4_2c H1c5_2d C5_2d . . . 34.59 34.59 34.59 ?
C4_2c H1c5_2d C6_2d . . . 70.8 70.8 70.8 ?
C4_2c H1c5_2d H1c4_2d . . . 25.84 25.84 25.84 ?
C4_2c H1c5_2d H1c6_2d . . . 94.57 94.57 94.57 ?
C4_2c H1c5_2d C5_1a1 . . 2_6865 127.98 127.98 127.98 ?
C4_2c H1c5_2d H1c5_11 . . 2_6865 124.81 124.81 124.81 ?
C4_2c H1c5_2d H1c5_21 . . 2_6865 102.37 102.37 102.37 ?
C5_2c H1c5_2d C6_2c . . . 47.67 47.67 47.67 ?
C5_2c H1c5_2d H1c5_2c . . . 46.61 46.61 46.61 ?
C5_2c H1c5_2d H1c6_2c . . . 75.04 75.04 75.04 ?
C5_2c H1c5_2d C4_2d . . . 19.78 19.78 19.78 ?
C5_2c H1c5_2d C5_2d . . . 22.67 22.67 22.67 ?
C5_2c H1c5_2d C6_2d . . . 56.8 56.8 56.8 ?
C5_2c H1c5_2d H1c4_2d . . . 41.68 41.68 41.68 ?
C5_2c H1c5_2d H1c6_2d . . . 79.97 79.97 79.97 ?
C5_2c H1c5_2d C5_1a1 . . 2_6865 146.75 146.75 146.75 ?
C5_2c H1c5_2d H1c5_11 . . 2_6865 142.68 142.68 142.68 ?
C5_2c H1c5_2d H1c5_21 . . 2_6865 91.26 91.26 91.26 ?
C6_2c H1c5_2d H1c5_2c . . . 88.69 88.69 88.69 ?
C6_2c H1c5_2d H1c6_2c . . . 28.93 28.93 28.93 ?
C6_2c H1c5_2d C4_2d . . . 65.06 65.06 65.06 ?
C6_2c H1c5_2d C5_2d . . . 29.66 29.66 29.66 ?
C6_2c H1c5_2d C6_2d . . . 11.46 11.46 11.46 ?
C6_2c H1c5_2d H1c4_2d . . . 88.84 88.84 88.84 ?
C6_2c H1c5_2d H1c6_2d . . . 32.41 32.41 32.41 ?
C6_2c H1c5_2d C5_1a1 . . 2_6865 157.87 157.87 157.87 ?
C6_2c H1c5_2d H1c5_11 . . 2_6865 138.94 138.94 138.94 ?
C6_2c H1c5_2d H1c5_21 . . 2_6865 91.47 91.47 91.47 ?
H1c5_2c H1c5_2d H1c6_2c . . . 108.11 108.11 108.11 ?
H1c5_2c H1c5_2d C4_2d . . . 42.11 42.11 42.11 ?
H1c5_2c H1c5_2d C5_2d . . . 69.21 69.21 69.21 ?
H1c5_2c H1c5_2d C6_2d . . . 99.73 99.73 99.73 ?
H1c5_2c H1c5_2d H1c4_2d . . . 31.86 31.86 31.86 ?
H1c5_2c H1c5_2d H1c6_2d . . . 119.17 119.17 119.17 ?
H1c5_2c H1c5_2d C5_1a1 . . 2_6865 112.57 112.57 112.57 ?
H1c5_2c H1c5_2d H1c5_11 . . 2_6865 126.25 126.25 126.25 ?
H1c5_2c H1c5_2d H1c5_21 . . 2_6865 65.74 65.74 65.74 ?
H1c6_2c H1c5_2d C4_2d . . . 93.55 93.55 93.55 ?
H1c6_2c H1c5_2d C5_2d . . . 58.59 58.59 58.59 ?
H1c6_2c H1c5_2d C6_2d . . . 25.51 25.51 25.51 ?
H1c6_2c H1c5_2d H1c4_2d . . . 116.71 116.71 116.71 ?
H1c6_2c H1c5_2d H1c6_2d . . . 14.5 14.5 14.5 ?
H1c6_2c H1c5_2d C5_1a1 . . 2_6865 136.59 136.59 136.59 ?
H1c6_2c H1c5_2d H1c5_11 . . 2_6865 125.62 125.62 125.62 ?
H1c6_2c H1c5_2d H1c5_21 . . 2_6865 80.62 80.62 80.62 ?
C4_2d H1c5_2d C5_2d . . . 36.24 36.24 36.24 ?
C4_2d H1c5_2d C6_2d . . . 72.47 72.47 72.47 ?
C4_2d H1c5_2d H1c4_2d . . . 24.14 24.14 24.14 ?
C4_2d H1c5_2d H1c6_2d . . . 96.23 96.23 96.23 ?
C4_2d H1c5_2d C5_1a1 . . 2_6865 127.03 127.03 127.03 ?
C4_2d H1c5_2d H1c5_11 . . 2_6865 124.63 124.63 124.63 ?
C4_2d H1c5_2d H1c5_21 . . 2_6865 101.32 101.32 101.32 ?
C5_2d H1c5_2d C6_2d . . . 36.23 36.23 36.23 ?
C5_2d H1c5_2d H1c4_2d . . . 60.38 60.38 60.38 ?
C5_2d H1c5_2d H1c6_2d . . . 59.99 59.99 59.99 ?
C5_2d H1c5_2d C5_1a1 . . 2_6865 152.84 152.84 152.84 ?
C5_2d H1c5_2d H1c5_11 . . 2_6865 137.04 137.04 137.04 ?
C5_2d H1c5_2d H1c5_21 . . 2_6865 102.47 102.47 102.47 ?
C6_2d H1c5_2d H1c4_2d . . . 96.6 96.6 96.6 ?
C6_2d H1c5_2d H1c6_2d . . . 23.77 23.77 23.77 ?
C6_2d H1c5_2d C5_1a1 . . 2_6865 146.41 146.41 146.41 ?
C6_2d H1c5_2d H1c5_11 . . 2_6865 127.75 127.75 127.75 ?
C6_2d H1c5_2d H1c5_21 . . 2_6865 98.74 98.74 98.74 ?
H1c4_2d H1c5_2d H1c6_2d . . . 120.36 120.36 120.36 ?
H1c4_2d H1c5_2d C5_1a1 . . 2_6865 105.86 105.86 105.86 ?
H1c4_2d H1c5_2d H1c5_11 . . 2_6865 109.56 109.56 109.56 ?
H1c4_2d H1c5_2d H1c5_21 . . 2_6865 97.58 97.58 97.58 ?
H1c6_2d H1c5_2d C5_1a1 . . 2_6865 128.01 128.01 128.01 ?
H1c6_2d H1c5_2d H1c5_11 . . 2_6865 113.66 113.66 113.66 ?
H1c6_2d H1c5_2d H1c5_21 . . 2_6865 94.07 94.07 94.07 ?
C5_1a1 H1c5_2d H1c5_11 2_6865 . 2_6865 20.09 20.09 20.09 ?
C5_1a1 H1c5_2d H1c5_21 2_6865 . 2_6865 102.58 102.58 102.58 ?
H1c5_11 H1c5_2d H1c5_21 2_6865 . 2_6865 120.49 120.49 120.49 ?
C1_2c H1c6_2d C5_2c . . . 62.28 62.28 62.28 ?
C1_2c H1c6_2d C6_2c . . . 43.54 43.54 43.54 ?
C1_2c H1c6_2d H1c6_2c . . . 85.55 85.55 85.55 ?
C1_2c H1c6_2d C1_2d . . . 1.11 1.11 1.11 ?
C1_2c H1c6_2d C5_2d . . . 69 69 69 ?
C1_2c H1c6_2d C6_2d . . . 33.97 33.97 33.97 ?
C1_2c H1c6_2d H1c5_2d . . . 92.82 92.82 92.82 ?
C1_2c H1c6_2d O1a_11 . . . 156.29 156.29 156.29 ?
C5_2c H1c6_2d C6_2c . . . 20.96 20.96 20.96 ?
C5_2c H1c6_2d H1c6_2c . . . 43.37 43.37 43.37 ?
C5_2c H1c6_2d C1_2d . . . 63.3 63.3 63.3 ?
C5_2c H1c6_2d C5_2d . . . 9.17 9.17 9.17 ?
C5_2c H1c6_2d C6_2d . . . 28.69 28.69 28.69 ?
C5_2c H1c6_2d H1c5_2d . . . 31.34 31.34 31.34 ?
C5_2c H1c6_2d O1a_11 . . . 103.8 103.8 103.8 ?
C6_2c H1c6_2d H1c6_2c . . . 47.9 47.9 47.9 ?
C6_2c H1c6_2d C1_2d . . . 44.46 44.46 44.46 ?
C6_2c H1c6_2d C5_2d . . . 29.69 29.69 29.69 ?
C6_2c H1c6_2d C6_2d . . . 14.91 14.91 14.91 ?
C6_2c H1c6_2d H1c5_2d . . . 52.11 52.11 52.11 ?
C6_2c H1c6_2d O1a_11 . . . 124.73 124.73 124.73 ?
H1c6_2c H1c6_2d C1_2d . . . 86.09 86.09 86.09 ?
H1c6_2c H1c6_2d C5_2d . . . 46.99 46.99 46.99 ?
H1c6_2c H1c6_2d C6_2d . . . 62.73 62.73 62.73 ?
H1c6_2c H1c6_2d H1c5_2d . . . 46.27 46.27 46.27 ?
H1c6_2c H1c6_2d O1a_11 . . . 96.76 96.76 96.76 ?
C1_2d H1c6_2d C5_2d . . . 70.07 70.07 70.07 ?
C1_2d H1c6_2d C6_2d . . . 35.04 35.04 35.04 ?
C1_2d H1c6_2d H1c5_2d . . . 93.89 93.89 93.89 ?
C1_2d H1c6_2d O1a_11 . . . 157.19 157.19 157.19 ?
C5_2d H1c6_2d C6_2d . . . 35.03 35.03 35.03 ?
C5_2d H1c6_2d H1c5_2d . . . 23.83 23.83 23.83 ?
C5_2d H1c6_2d O1a_11 . . . 95.38 95.38 95.38 ?
C6_2d H1c6_2d H1c5_2d . . . 58.85 58.85 58.85 ?
C6_2d H1c6_2d O1a_11 . . . 128.32 128.32 128.32 ?
H1c5_2d H1c6_2d O1a_11 . . . 72.66 72.66 72.66 ?
O1a_11 S1a_11 O2a_11 . . . 114.3(9) 113.3(9) 116.0(9) ?
O1a_11 S1a_11 N1a_11 . . . 111.3(9) 109.6(9) 112.8(9) ?
O1a_11 S1a_11 C7a_11 . . . 121.0(8) 120.3(8) 122.1(8) ?
O1a_11 S1a_11 C1_1a1 . . . 110.1(7) 107.9(7) 113.7(7) ?
O1a_11 S1a_11 C2_1a1 . . . 120.3(7) 118.3(7) 121.6(7) ?
O2a_11 S1a_11 N1a_11 . . . 111.6(9) 110.6(9) 112.2(9) ?
O2a_11 S1a_11 C7a_11 . . . 121.7(8) 121.0(8) 122.3(8) ?
O2a_11 S1a_11 C1_1a1 . . . 110.7(7) 107.4(7) 112.9(7) ?
O2a_11 S1a_11 C2_1a1 . . . 121.6(7) 120.6(7) 123.5(6) ?
N1a_11 S1a_11 C7a_11 . . . 31.3(7) 29.6(7) 33.3(7) ?
N1a_11 S1a_11 C1_1a1 . . . 97.6(7) 94.7(7) 99.2(7) ?
N1a_11 S1a_11 C2_1a1 . . . 66.0(6) 62.6(6) 68.6(6) ?
C7a_11 S1a_11 C1_1a1 . . . 66.3(6) 65.0(5) 68.5(5) ?
C7a_11 S1a_11 C2_1a1 . . . 34.7(5) 33.1(5) 36.8(5) ?
C1_1a1 S1a_11 C2_1a1 . . . 31.6(4) 29.7(4) 33.2(4) ?
O1a_21 S1a_21 O2a_21 . . . 114.5(9) 112.9(9) 116.0(9) ?
O1a_21 S1a_21 N1a_21 . . . 111.1(9) 110.0(9) 112.9(9) ?
O1a_21 S1a_21 C7a_21 . . . 122.4(8) 120.8(8) 124.4(8) ?
O1a_21 S1a_21 C1_2a1 . . . 110.6(7) 108.2(7) 112.5(7) ?
O1a_21 S1a_21 C2_2a1 . . . 121.7(7) 121.0(7) 123.1(7) ?
O2a_21 S1a_21 N1a_21 . . . 110.4(9) 109.3(9) 111.3(9) ?
O2a_21 S1a_21 C7a_21 . . . 119.6(8) 117.6(8) 121.5(8) ?
O2a_21 S1a_21 C1_2a1 . . . 112.0(7) 109.8(7) 114.0(7) ?
O2a_21 S1a_21 C2_2a1 . . . 120.7(7) 119.2(7) 123.2(7) ?
N1a_21 S1a_21 C7a_21 . . . 31.0(7) 29.8(7) 33.2(7) ?
N1a_21 S1a_21 C1_2a1 . . . 96.8(7) 95.5(6) 99.6(7) ?
N1a_21 S1a_21 C2_2a1 . . . 65.8(6) 64.5(6) 67.1(6) ?
C7a_21 S1a_21 C1_2a1 . . . 65.9(6) 64.9(6) 66.5(6) ?
C7a_21 S1a_21 C2_2a1 . . . 34.9(5) 32.5(5) 37.5(5) ?
C1_2a1 S1a_21 C2_2a1 . . . 31.0(4) 28.9(4) 34.0(4) ?
H1c6_2b O1a_11 S1a_11 . . . 111.61 96.87 120.03 ?
H1c6_2b O1a_11 O2a_11 . . . 80.4 65.13 89.62 ?
H1c6_2b O1a_11 N1a_11 . . . 116.81 105.37 123.51 ?
H1c6_2b O1a_11 Na14_21 . . . 98.36 98.36 98.36 ?
H1c6_2b O1a_11 C1_1a1 . . . 140.16 129.62 147.29 ?
H1c6_2b O1a_11 H1c5_11 . . 2_6865 55.93 46.15 61.87 ?
H1c6_2d O1a_11 S1a_11 . . . 85.61 85.61 85.61 ?
H1c6_2d O1a_11 O2a_11 . . . 66.68 66.68 66.68 ?
H1c6_2d O1a_11 N1a_11 . . . 78.38 78.38 78.38 ?
H1c6_2d O1a_11 C1_1a1 . . . 123.24 123.24 123.24 ?
S1a_11 O1a_11 O2a_11 . . . 33.1(5) 32.1(5) 33.8(5) ?
S1a_11 O1a_11 N1a_11 . . . 36.3(6) 35.2(6) 37.6(6) ?
S1a_11 O1a_11 Na14_21 . . . 102.6(8) 102.6(8) 102.6(8) ?
S1a_11 O1a_11 C1_1a1 . . . 39.0(5) 36.7(5) 42.1(5) ?
S1a_11 O1a_11 H1c5_11 . . 2_6865 140.23 134.89 144.35 ?
O2a_11 O1a_11 N1a_11 . . . 61.5(6) 60.8(6) 61.8(6) ?
O2a_11 O1a_11 Na14_21 . . . 120.6(7) 120.6(7) 120.6(7) ?
O2a_11 O1a_11 C1_1a1 . . . 63.1(5) 60.7(5) 66.6(5) ?
O2a_11 O1a_11 H1c5_11 . . 2_6865 111.94 104.99 120.93 ?
N1a_11 O1a_11 Na14_21 . . . 66.0(6) 66.0(6) 66.0(6) ?
N1a_11 O1a_11 C1_1a1 . . . 58.9(5) 56.5(5) 60.7(5) ?
N1a_11 O1a_11 H1c5_11 . . 2_6865 168.21 163.26 176.3 ?
Na14_21 O1a_11 H1c5_11 . . 2_6865 112.82 112.82 112.82 ?
C1_1a1 O1a_11 H1c5_11 . . 2_6865 125.97 120.14 135.26 ?
H1c6_1b O1a_21 S1a_21 1_6655 . . 113.66 96.73 129.11 ?
H1c6_1b O1a_21 O2a_21 1_6655 . . 84.15 68.16 96.67 ?
H1c6_1b O1a_21 N1a_21 1_6655 . . 114.33 100.24 132.03 ?
H1c6_1b O1a_21 Na14''1 1_6655 . 1_5655 104.83 104.83 104.83 ?
H1c6_1b O1a_21 C1_2a1 1_6655 . . 144.77 131.48 155.8 ?
H1c6_1b O1a_21 H1c5_21 1_6655 . 2_6955 65.07 58.18 72.27 ?
S1a_21 O1a_21 O2a_21 . . . 32.7(5) 31.9(5) 33.2(5) ?
S1a_21 O1a_21 N1a_21 . . . 36.8(6) 36.1(6) 37.4(6) ?
S1a_21 O1a_21 Na14''1 . . 1_5655 107.1(8) 107.1(8) 107.1(8) ?
S1a_21 O1a_21 C1_2a1 . . . 38.8(5) 38.4(5) 39.4(5) ?
S1a_21 O1a_21 H1c5_21 . . 2_6955 144.41 140.78 147.22 ?
O2a_21 O1a_21 N1a_21 . . . 61.0(6) 60.2(7) 61.7(6) ?
O2a_21 O1a_21 Na14''1 . . 1_5655 130.7(8) 130.7(8) 130.7(8) ?
O2a_21 O1a_21 C1_2a1 . . . 63.4(5) 62.9(5) 63.7(5) ?
O2a_21 O1a_21 H1c5_21 . . 2_6955 120.81 113.56 130.23 ?
N1a_21 O1a_21 Na14''1 . . 1_5655 71.7(6) 71.7(6) 71.7(6) ?
N1a_21 O1a_21 C1_2a1 . . . 58.8(5) 58.0(5) 59.3(5) ?
N1a_21 O1a_21 H1c5_21 . . 2_6955 170.17 162.9 175.35 ?
Na14''1 O1a_21 C1_2a1 1_5655 . . 104.5(6) 104.5(6) 104.5(6) ?
Na14''1 O1a_21 H1c5_21 1_5655 . 2_6955 99.04 99.04 99.04 ?
C1_2a1 O1a_21 H1c5_21 . . 2_6955 122.7 111.52 127.96 ?
H1c6_2c O2a_11 S1a_11 . . . 90.17 90.17 90.17 ?
H1c6_2c O2a_11 O1a_11 . . . 66.17 66.17 66.17 ?
H1c6_2c O2a_11 N1a_11 . . . 88.78 88.78 88.78 ?
S1a_11 O2a_11 O1a_11 . . . 32.6(5) 31.9(5) 32.9(5) ?
S1a_11 O2a_11 N1a_11 . . . 35.9(6) 35.7(6) 36.3(6) ?
S1a_11 O2a_11 C1_1a1 . . . 38.4(4) 36.9(4) 40.0(5) ?
S1a_11 O2a_11 H1c4_21 . . 2_6865 107.85 102.55 114.21 ?
S1a_11 O2a_11 H1c4_21 . . 2_6865 122.26 122.26 122.26 ?
O1a_11 O2a_11 N1a_11 . . . 60.6(6) 60.1(6) 61.0(6) ?
O1a_11 O2a_11 C1_1a1 . . . 62.0(5) 60.8(5) 64.2(5) ?
O1a_11 O2a_11 H1c4_21 . . 2_6865 91.41 87.44 95.2 ?
O1a_11 O2a_11 H1c4_21 . . 2_6865 93.03 93.03 93.03 ?
N1a_11 O2a_11 C1_1a1 . . . 58.3(5) 55.9(5) 59.1(5) ?
N1a_11 O2a_11 H1c4_21 . . 2_6865 142.55 135.94 149.94 ?
N1a_11 O2a_11 H1c4_21 . . 2_6865 152.57 152.57 152.57 ?
C1_1a1 O2a_11 H1c4_21 . . 2_6865 88.18 78.42 98.73 ?
C1_1a1 O2a_11 H1c4_21 . . 2_6865 118.01 118.01 118.01 ?
H1c4_21 O2a_11 H1c4_21 2_6865 . 2_6865 21.34 21.34 21.34 ?
S1a_21 O2a_21 O1a_21 . . . 32.8(5) 32.1(5) 33.9(5) ?
S1a_21 O2a_21 N1a_21 . . . 37.2(6) 36.4(6) 37.7(6) ?
S1a_21 O2a_21 Na14'_1 . . . 104.1(8) 104.1(8) 104.1(8) ?
S1a_21 O2a_21 H1c4_11 . . 2_6855 103.81 100.31 107.26 ?
O1a_21 O2a_21 N1a_21 . . . 61.6(7) 61.2(6) 62.0(6) ?
O1a_21 O2a_21 Na14'_1 . . . 114.2(7) 114.2(7) 114.2(7) ?
O1a_21 O2a_21 H1c4_11 . . 2_6855 88.56 84.1 92.87 ?
N1a_21 O2a_21 Na14'_1 . . . 67.4(6) 67.4(6) 67.4(6) ?
N1a_21 O2a_21 H1c4_11 . . 2_6855 140.19 137.59 142.48 ?
Na14'_1 O2a_21 H1c4_11 . . 2_6855 154.88 154.88 154.88 ?
N1a_11 O3a_11 C7a_11 . . . 30.2(10) 28.4(9) 32.3(10) ?
N1a_11 O3a_11 Na2_11 . . . 96.8(9) 87.3(9) 107.0(10) ?
N1a_11 O3a_11 Na2_21 . . . 100.6(9) 99.6(9) 101.6(10) ?
N1a_11 O3a_11 Na2''_1 . . . 81.7(7) 81.7(7) 81.7(7) ?
N1a_11 O3a_11 Na16'_1 . . . 164.8(8) 164.8(8) 164.8(8) ?
N1a_11 O3a_11 Na16''1 . . . 162.7(10) 162.7(10) 162.7(10) ?
N1a_11 O3a_11 C2_1a1 . . . 61.0(6) 58.2(6) 65.7(6) ?
C7a_11 O3a_11 Na2_11 . . . 121.8(14) 111.9(14) 128.7(14) ?
C7a_11 O3a_11 Na2_21 . . . 117.5(14) 115.1(14) 120.0(14) ?
C7a_11 O3a_11 Na2''_1 . . . 113.7(12) 113.7(12) 113.7(12) ?
C7a_11 O3a_11 Na16'_1 . . . 159.4(13) 159.4(13) 159.4(13) ?
C7a_11 O3a_11 Na16''1 . . . 147.9(14) 147.9(14) 147.9(14) ?
C7a_11 O3a_11 C2_1a1 . . . 30.7(9) 27.8(9) 33.5(9) ?
Na2_11 O3a_11 Na2_21 . . . 87.3(10) 84.3(10) 90.3(11) ?
Na2_11 O3a_11 C2_1a1 . . . 143.8(10) 131.1(10) 156.7(9) ?
Na2_21 O3a_11 C2_1a1 . . . 128.0(9) 123.9(9) 132.2(9) ?
Na2''_1 O3a_11 Na16'_1 . . . 86.3(6) 86.3(6) 86.3(6) ?
Na2''_1 O3a_11 Na16''1 . . . 91.5(7) 91.5(7) 91.5(7) ?
Na2''_1 O3a_11 C2_1a1 . . . 145.6(8) 145.6(8) 145.6(8) ?
Na16'_1 O3a_11 Na16''1 . . . 25.9(5) 25.9(5) 25.9(5) ?
Na16'_1 O3a_11 C2_1a1 . . . 127.6(6) 127.6(6) 127.6(6) ?
Na16''1 O3a_11 C2_1a1 . . . 116.4(7) 116.4(7) 116.4(7) ?
N1a_21 O3a_21 C7a_21 . . . 30.3(10) 28.1(9) 33.2(10) ?
N1a_21 O3a_21 Na2_11 . . 1_5655 95.7(8) 84.4(7) 104.1(9) ?
N1a_21 O3a_21 Na2_21 . . . 102.4(10) 100.2(9) 104.5(10) ?
N1a_21 O3a_21 Na16_21 . . . 170.9(9) 170.9(9) 170.9(9) ?
N1a_21 O3a_21 C2_2a1 . . . 60.7(6) 57.4(6) 63.8(6) ?
C7a_21 O3a_21 Na2_11 . . 1_5655 112.3(13) 94.5(12) 122.6(14) ?
C7a_21 O3a_21 Na2_21 . . . 125.0(14) 124.9(14) 125.1(14) ?
C7a_21 O3a_21 Na16_21 . . . 150.4(13) 150.4(13) 150.4(13) ?
C7a_21 O3a_21 C2_2a1 . . . 30.4(9) 24.3(9) 34.9(9) ?
Na2_11 O3a_21 Na2_21 1_5655 . . 92.7(10) 89.9(11) 95.5(9) ?
Na2_11 O3a_21 C2_2a1 1_5655 . . 124.1(8) 104.6(7) 138.6(9) ?
Na2_21 O3a_21 C2_2a1 . . . 146.0(9) 140.4(10) 151.5(9) ?
Na16_21 O3a_21 C2_2a1 . . . 126.4(7) 126.4(7) 126.4(7) ?
S1a_11 N1a_11 O1a_11 . . . 32.3(5) 31.8(5) 32.8(5) ?
S1a_11 N1a_11 O2a_11 . . . 32.5(5) 32.0(5) 33.5(5) ?
S1a_11 N1a_11 O3a_11 . . . 138.6(9) 136.9(9) 141.2(9) ?
S1a_11 N1a_11 C7a_11 . . . 112.0(13) 110.1(13) 114.8(14) ?
S1a_11 N1a_11 Na2'_11 . . . 141.9(9) 141.9(9) 141.9(9) ?
S1a_11 N1a_11 C1_1a1 . . . 43.7(5) 41.9(5) 46.1(5) ?
S1a_11 N1a_11 C2_1a1 . . . 76.5(7) 74.8(7) 78.2(7) ?
O1a_11 N1a_11 O2a_11 . . . 57.9(6) 57.3(6) 58.2(6) ?
O1a_11 N1a_11 O3a_11 . . . 141.3(9) 139.0(9) 143.2(9) ?
O1a_11 N1a_11 C7a_11 . . . 121.7(13) 119.6(13) 124.4(13) ?
O1a_11 N1a_11 Na2'_11 . . . 117.9(7) 117.9(7) 117.9(7) ?
O1a_11 N1a_11 C1_1a1 . . . 63.0(6) 61.1(5) 64.3(6) ?
O1a_11 N1a_11 C2_1a1 . . . 91.2(7) 90.1(7) 92.5(7) ?
O2a_11 N1a_11 O3a_11 . . . 142.3(9) 139.5(9) 143.4(9) ?
O2a_11 N1a_11 C7a_11 . . . 122.2(13) 119.8(13) 124.7(13) ?
O2a_11 N1a_11 Na2'_11 . . . 124.9(7) 124.9(7) 124.9(7) ?
O2a_11 N1a_11 C1_1a1 . . . 63.4(6) 61.6(6) 67.1(6) ?
O2a_11 N1a_11 C2_1a1 . . . 91.9(7) 89.6(7) 94.5(7) ?
O3a_11 N1a_11 C7a_11 . . . 26.6(10) 24.2(10) 28.7(11) ?
O3a_11 N1a_11 Na2'_11 . . . 80.0(7) 80.0(7) 80.0(7) ?
O3a_11 N1a_11 C1_1a1 . . . 94.9(7) 91.1(6) 97.4(7) ?
O3a_11 N1a_11 C2_1a1 . . . 62.1(6) 59.9(5) 63.4(6) ?
C7a_11 N1a_11 Na2'_11 . . . 107.0(12) 107.0(12) 107.0(12) ?
C7a_11 N1a_11 C1_1a1 . . . 68.3(11) 64.0(10) 71.8(11) ?
C7a_11 N1a_11 C2_1a1 . . . 35.5(10) 32.8(9) 39.2(10) ?
Na2'_11 N1a_11 C2_1a1 . . . 139.0(8) 139.0(8) 139.0(8) ?
C1_1a1 N1a_11 C2_1a1 . . . 32.8(4) 31.2(3) 34.4(4) ?
S1a_21 N1a_21 O1a_21 . . . 32.1(5) 31.0(5) 33.3(5) ?
S1a_21 N1a_21 O2a_21 . . . 32.4(5) 31.7(5) 33.0(5) ?
S1a_21 N1a_21 O3a_21 . . . 138.5(9) 137.1(10) 139.5(9) ?
S1a_21 N1a_21 C7a_21 . . . 110.9(14) 108.9(13) 112.8(13) ?
S1a_21 N1a_21 C1_2a1 . . . 44.0(5) 41.3(5) 45.4(5) ?
S1a_21 N1a_21 C2_2a1 . . . 75.8(7) 73.8(7) 76.5(7) ?
O1a_21 N1a_21 O2a_21 . . . 57.3(6) 56.3(6) 58.4(6) ?
O1a_21 N1a_21 O3a_21 . . . 143.5(9) 141.3(9) 146.5(9) ?
O1a_21 N1a_21 C7a_21 . . . 122.4(13) 121.3(13) 123.7(14) ?
O1a_21 N1a_21 C1_2a1 . . . 63.1(5) 61.1(5) 64.6(5) ?
O1a_21 N1a_21 C2_2a1 . . . 91.2(7) 89.9(7) 92.3(7) ?
O2a_21 N1a_21 O3a_21 . . . 140.5(9) 138.2(9) 142.1(9) ?
O2a_21 N1a_21 C7a_21 . . . 120.2(13) 119.2(14) 122.7(13) ?
O2a_21 N1a_21 C1_2a1 . . . 63.8(6) 62.9(6) 64.1(5) ?
O2a_21 N1a_21 C2_2a1 . . . 90.9(7) 90.3(7) 91.9(7) ?
O3a_21 N1a_21 C7a_21 . . . 27.6(10) 25.8(10) 28.4(11) ?
O3a_21 N1a_21 C1_2a1 . . . 94.6(7) 93.3(6) 95.9(7) ?
O3a_21 N1a_21 C2_2a1 . . . 62.8(6) 62.1(6) 63.5(6) ?
C7a_21 N1a_21 C1_2a1 . . . 67.0(11) 64.9(11) 69.1(10) ?
C7a_21 N1a_21 C2_2a1 . . . 35.2(10) 33.9(10) 36.3(9) ?
C1_2a1 N1a_21 C2_2a1 . . . 31.8(4) 30.9(3) 32.8(4) ?
S1a_11 C7a_11 O3a_11 . . . 159.8(14) 157.0(14) 162.4(14) ?
S1a_11 C7a_11 N1a_11 . . . 36.8(9) 35.4(9) 37.9(10) ?
S1a_11 C7a_11 C1_1a1 . . . 42.6(4) 40.8(4) 46.8(4) ?
S1a_11 C7a_11 C2_1a1 . . . 75.5(9) 71.9(9) 81.3(9) ?
S1a_11 C7a_11 C3_1a1 . . . 100.6(7) 97.8(7) 102.4(7) ?
O3a_11 C7a_11 N1a_11 . . . 123.1(17) 120.5(17) 127.0(18) ?
O3a_11 C7a_11 C1_1a1 . . . 157.5(14) 155.8(14) 160.1(14) ?
O3a_11 C7a_11 C2_1a1 . . . 124.5(15) 121.3(14) 128.9(15) ?
O3a_11 C7a_11 C3_1a1 . . . 99.5(12) 96.9(11) 100.8(12) ?
N1a_11 C7a_11 C1_1a1 . . . 79.3(12) 76.5(11) 83.4(11) ?
N1a_11 C7a_11 C2_1a1 . . . 112.3(16) 107.7(15) 117.9(15) ?
N1a_11 C7a_11 C3_1a1 . . . 137.4(14) 133.2(14) 140.2(15) ?
C1_1a1 C7a_11 C2_1a1 . . . 32.9(6) 31.2(6) 34.8(7) ?
C1_1a1 C7a_11 C3_1a1 . . . 58.1(5) 55.6(5) 60.6(5) ?
C2_1a1 C7a_11 C3_1a1 . . . 25.2(6) 21.3(5) 28.1(6) ?
S1a_21 C7a_21 O3a_21 . . . 160.1(14) 156.5(14) 162.6(13) ?
S1a_21 C7a_21 N1a_21 . . . 38.1(9) 35.9(9) 39.9(10) ?
S1a_21 C7a_21 C1_2a1 . . . 43.2(4) 40.6(4) 45.9(4) ?
S1a_21 C7a_21 C2_2a1 . . . 74.9(9) 69.8(9) 79.4(9) ?
S1a_21 C7a_21 C3_2a1 . . . 100.1(7) 99.4(7) 100.7(8) ?
O3a_21 C7a_21 N1a_21 . . . 122.1(17) 118.6(17) 124.1(18) ?
O3a_21 C7a_21 C1_2a1 . . . 156.5(14) 151.5(13) 162.8(14) ?
O3a_21 C7a_21 C2_2a1 . . . 124.9(15) 117.9(14) 133.7(16) ?
O3a_21 C7a_21 C3_2a1 . . . 99.7(11) 97.0(11) 102.7(12) ?
N1a_21 C7a_21 C1_2a1 . . . 81.2(12) 76.9(11) 85.8(13) ?
N1a_21 C7a_21 C2_2a1 . . . 112.9(16) 107.6(16) 119.3(17) ?
N1a_21 C7a_21 C3_2a1 . . . 138.1(15) 135.3(14) 140.3(15) ?
C1_2a1 C7a_21 C2_2a1 . . . 31.7(6) 29.2(7) 33.5(6) ?
C1_2a1 C7a_21 C3_2a1 . . . 56.9(5) 54.5(5) 60.2(5) ?
C2_2a1 C7a_21 C3_2a1 . . . 25.2(6) 21.0(5) 31.0(7) ?
O1b_11 S1b_11 O2b_11 . . . 113.2(9) 112.8(10) 113.6(9) ?
O1b_11 S1b_11 N1b_11 . . . 112.1(10) 109.9(10) 113.8(9) ?
O1b_11 S1b_11 C7b_11 . . . 122.3(8) 118.6(9) 126.4(8) ?
O1b_11 S1b_11 C1_1b1 . . . 112.1(9) 110.2(10) 113.5(8) ?
O1b_11 S1b_11 C2_1b1 . . . 122.5(8) 118.2(9) 128.4(8) ?
O2b_11 S1b_11 N1b_11 . . . 110.2(10) 108.3(9) 112.1(11) ?
O2b_11 S1b_11 C7b_11 . . . 121.1(8) 116.4(8) 125.4(9) ?
O2b_11 S1b_11 C1_1b1 . . . 109.4(9) 109.0(9) 110.0(8) ?
O2b_11 S1b_11 C2_1b1 . . . 120.7(8) 114.7(7) 124.6(9) ?
N1b_11 S1b_11 C7b_11 . . . 31.6(9) 30.8(8) 33.0(9) ?
N1b_11 S1b_11 C1_1b1 . . . 98.8(8) 97.1(8) 102.0(9) ?
N1b_11 S1b_11 C2_1b1 . . . 66.8(7) 65.0(7) 69.3(8) ?
C7b_11 S1b_11 C1_1b1 . . . 67.2(7) 66.3(6) 69.0(7) ?
C7b_11 S1b_11 C2_1b1 . . . 35.1(6) 34.3(6) 36.3(6) ?
C1_1b1 S1b_11 C2_1b1 . . . 32.2(5) 31.5(5) 32.9(5) ?
O1b_21 S1b_21 O2b_21 . . . 114.8(9) 112.1(9) 118.5(9) ?
O1b_21 S1b_21 N1b_21 . . . 108.8(10) 105.5(9) 111.0(10) ?
O1b_21 S1b_21 C7b_21 . . . 121.7(8) 116.8(8) 126.2(8) ?
O1b_21 S1b_21 C1_2b1 . . . 110.8(9) 108.5(9) 112.4(9) ?
O1b_21 S1b_21 C2_2b1 . . . 121.6(8) 117.8(8) 124.4(8) ?
O2b_21 S1b_21 N1b_21 . . . 111.9(10) 107.4(10) 115.1(10) ?
O2b_21 S1b_21 C7b_21 . . . 120.2(8) 110.9(8) 127.6(9) ?
O2b_21 S1b_21 C1_2b1 . . . 111.1(9) 109.7(9) 114.9(10) ?
O2b_21 S1b_21 C2_2b1 . . . 120.3(8) 115.7(8) 125.8(9) ?
N1b_21 S1b_21 C7b_21 . . . 32.7(9) 30.2(9) 34.1(8) ?
N1b_21 S1b_21 C1_2b1 . . . 98.1(8) 94.4(9) 102.4(8) ?
N1b_21 S1b_21 C2_2b1 . . . 66.7(8) 62.5(8) 70.6(7) ?
C7b_21 S1b_21 C1_2b1 . . . 65.8(7) 63.2(7) 68.4(6) ?
C7b_21 S1b_21 C2_2b1 . . . 34.2(6) 32.3(6) 36.6(6) ?
C1_2b1 S1b_21 C2_2b1 . . . 31.7(4) 30.9(4) 32.7(5) ?
S1b''_1 S1b'_11 O1b'_11 . . . 85(2) 85(2) 85(2) ?
S1b''_1 S1b'_11 O1b''_1 . . . 122(2) 122(2) 122(2) ?
S1b''_1 S1b'_11 O2b'_11 . . . 151(2) 151(2) 151(2) ?
S1b''_1 S1b'_11 O2b''_1 . . . 80(2) 80(2) 80(2) ?
S1b''_1 S1b'_11 N1b'_11 . . . 39.2(19) 39.2(19) 39.2(19) ?
S1b''_1 S1b'_11 N1b''_1 . . . 20.2(18) 20.2(18) 20.2(18) ?
S1b''_1 S1b'_11 C7b'_11 . . . 32.9(18) 32.9(18) 32.9(18) ?
S1b''_1 S1b'_11 C1_1c1 . . . 79(2) 79(2) 79(2) ?
S1b''_1 S1b'_11 C2_1c1 . . . 52(2) 52(2) 52(2) ?
S1b''_1 S1b'_11 C1_1d1 . . . 76(2) 76(2) 76(2) ?
S1b''_1 S1b'_11 C6_1d1 . . . 105(2) 105(2) 105(2) ?
O1b'_11 S1b'_11 O1b''_1 . . . 125.5(11) 125.5(11) 125.5(11) ?
O1b'_11 S1b'_11 O2b'_11 . . . 116.3(11) 116.3(11) 116.3(11) ?
O1b'_11 S1b'_11 O2b''_1 . . . 7.3(13) 7.3(13) 7.3(13) ?
O1b'_11 S1b'_11 N1b'_11 . . . 111.6(11) 111.6(11) 111.6(11) ?
O1b'_11 S1b'_11 N1b''_1 . . . 100.7(9) 100.7(9) 100.7(9) ?
O1b'_11 S1b'_11 C7b'_11 . . . 117.9(10) 117.9(10) 117.9(10) ?
O1b'_11 S1b'_11 C1_1c1 . . . 108.2(11) 108.2(11) 108.2(11) ?
O1b'_11 S1b'_11 C2_1c1 . . . 116.9(11) 116.9(11) 116.9(11) ?
O1b'_11 S1b'_11 C1_1d1 . . . 113.3(11) 113.3(11) 113.3(11) ?
O1b'_11 S1b'_11 C6_1d1 . . . 106.4(10) 106.4(10) 106.4(10) ?
O1b''_1 S1b'_11 O2b'_11 . . . 30.0(7) 30.0(7) 30.0(7) ?
O1b''_1 S1b'_11 O2b''_1 . . . 123.9(14) 123.9(14) 123.9(14) ?
O1b''_1 S1b'_11 N1b'_11 . . . 82.9(8) 82.9(8) 82.9(8) ?
O1b''_1 S1b'_11 N1b''_1 . . . 102.2(6) 102.2(6) 102.2(6) ?
O1b''_1 S1b'_11 C7b'_11 . . . 100.3(6) 100.3(6) 100.3(6) ?
O1b''_1 S1b'_11 C1_1c1 . . . 122.0(7) 122.0(7) 122.0(7) ?
O1b''_1 S1b'_11 C2_1c1 . . . 116.8(7) 116.8(7) 116.8(7) ?
O1b''_1 S1b'_11 C1_1d1 . . . 118.5(7) 118.5(7) 118.5(7) ?
O1b''_1 S1b'_11 C6_1d1 . . . 109.5(6) 109.5(6) 109.5(6) ?
O2b'_11 S1b'_11 O2b''_1 . . . 119.0(13) 119.0(13) 119.0(13) ?
O2b'_11 S1b'_11 N1b'_11 . . . 112.2(9) 112.2(9) 112.2(9) ?
O2b'_11 S1b'_11 N1b''_1 . . . 131.0(8) 131.0(8) 131.0(8) ?
O2b'_11 S1b'_11 C7b'_11 . . . 123.2(8) 123.2(8) 123.2(8) ?
O2b'_11 S1b'_11 C1_1c1 . . . 109.2(8) 109.2(8) 109.2(8) ?
O2b'_11 S1b'_11 C2_1c1 . . . 122.3(8) 122.3(8) 122.3(8) ?
O2b'_11 S1b'_11 C1_1d1 . . . 108.9(8) 108.9(8) 108.9(8) ?
O2b'_11 S1b'_11 C6_1d1 . . . 88.0(7) 88.0(7) 88.0(7) ?
O2b''_1 S1b'_11 N1b'_11 . . . 104.6(12) 104.6(12) 104.6(12) ?
O2b''_1 S1b'_11 N1b''_1 . . . 94.5(11) 94.5(11) 94.5(11) ?
O2b''_1 S1b'_11 C7b'_11 . . . 113.0(12) 113.0(12) 113.0(12) ?
O2b''_1 S1b'_11 C1_1c1 . . . 112.1(14) 112.1(14) 112.1(14) ?
O2b''_1 S1b'_11 C2_1c1 . . . 116.6(13) 116.6(13) 116.6(13) ?
O2b''_1 S1b'_11 C1_1d1 . . . 116.7(14) 116.7(14) 116.7(14) ?
O2b''_1 S1b'_11 C6_1d1 . . . 112.6(13) 112.6(13) 112.6(13) ?
N1b'_11 S1b'_11 N1b''_1 . . . 19.3(7) 19.3(7) 19.3(7) ?
N1b'_11 S1b'_11 C7b'_11 . . . 29.5(8) 29.5(8) 29.5(8) ?
N1b'_11 S1b'_11 C1_1c1 . . . 97.6(8) 97.6(8) 97.6(8) ?
N1b'_11 S1b'_11 C2_1c1 . . . 65.6(7) 65.6(7) 65.6(7) ?
N1b'_11 S1b'_11 C1_1d1 . . . 92.0(8) 92.0(8) 92.0(8) ?
N1b'_11 S1b'_11 C6_1d1 . . . 120.7(8) 120.7(8) 120.7(8) ?
N1b''_1 S1b'_11 C7b'_11 . . . 22.5(6) 22.5(6) 22.5(6) ?
N1b''_1 S1b'_11 C1_1c1 . . . 86.4(6) 86.4(6) 86.4(6) ?
N1b''_1 S1b'_11 C2_1c1 . . . 55.1(5) 55.1(5) 55.1(5) ?
N1b''_1 S1b'_11 C1_1d1 . . . 81.9(7) 81.9(7) 81.9(7) ?
N1b''_1 S1b'_11 C6_1d1 . . . 112.1(6) 112.1(6) 112.1(6) ?
C7b'_11 S1b'_11 C1_1c1 . . . 68.1(6) 68.1(6) 68.1(6) ?
C7b'_11 S1b'_11 C2_1c1 . . . 36.1(5) 36.1(5) 36.1(5) ?
C7b'_11 S1b'_11 C1_1d1 . . . 62.8(7) 62.8(7) 62.8(7) ?
C7b'_11 S1b'_11 C6_1d1 . . . 92.3(5) 92.3(5) 92.3(5) ?
C1_1c1 S1b'_11 C2_1c1 . . . 32.1(5) 32.1(5) 32.1(5) ?
C1_1c1 S1b'_11 C1_1d1 . . . 6.3(6) 6.3(6) 6.3(6) ?
C1_1c1 S1b'_11 C6_1d1 . . . 26.2(5) 26.2(5) 26.2(5) ?
C2_1c1 S1b'_11 C1_1d1 . . . 27.0(6) 27.0(6) 27.0(6) ?
C2_1c1 S1b'_11 C6_1d1 . . . 57.1(4) 57.1(4) 57.1(4) ?
C1_1d1 S1b'_11 C6_1d1 . . . 30.2(6) 30.2(6) 30.2(6) ?
S1b'_11 S1b''_1 O1b'_11 . . . 84(2) 84(2) 84(2) ?
S1b'_11 S1b''_1 O1b''_1 . . . 49.1(19) 49.1(19) 49.1(19) ?
S1b'_11 S1b''_1 O2b'_11 . . . 24.2(18) 24.2(18) 24.2(18) ?
S1b'_11 S1b''_1 O2b''_1 . . . 89(2) 89(2) 89(2) ?
S1b'_11 S1b''_1 N1b'_11 . . . 134(2) 134(2) 134(2) ?
S1b'_11 S1b''_1 N1b''_1 . . . 157(2) 157(2) 157(2) ?
S1b'_11 S1b''_1 C7b'_11 . . . 143(2) 143(2) 143(2) ?
S1b'_11 S1b''_1 C7b''_1 . . . 151(2) 151(2) 151(2) ?
S1b'_11 S1b''_1 C1_1c1 . . . 92(2) 92(2) 92(2) ?
S1b'_11 S1b''_1 C2_1c1 . . . 122(2) 122(2) 122(2) ?
S1b'_11 S1b''_1 C1_1d1 . . . 94(2) 94(2) 94(2) ?
S1b'_11 S1b''_1 C2_1d1 . . . 122(2) 122(2) 122(2) ?
O1b'_11 S1b''_1 O1b''_1 . . . 114.1(11) 114.1(11) 114.1(11) ?
O1b'_11 S1b''_1 O2b'_11 . . . 102.7(10) 102.7(10) 102.7(10) ?
O1b'_11 S1b''_1 O2b''_1 . . . 7.2(14) 7.2(14) 7.2(14) ?
O1b'_11 S1b''_1 N1b'_11 . . . 124.5(12) 124.5(12) 124.5(12) ?
O1b'_11 S1b''_1 N1b''_1 . . . 113.5(10) 113.5(10) 113.5(10) ?
O1b'_11 S1b''_1 C7b'_11 . . . 132.6(10) 132.6(10) 132.6(10) ?
O1b'_11 S1b''_1 C7b''_1 . . . 120.8(10) 120.8(10) 120.8(10) ?
O1b'_11 S1b''_1 C1_1c1 . . . 109.8(11) 109.8(11) 109.8(11) ?
O1b'_11 S1b''_1 C2_1c1 . . . 126.3(11) 126.3(11) 126.3(11) ?
O1b'_11 S1b''_1 C1_1d1 . . . 115.7(11) 115.7(11) 115.7(11) ?
O1b'_11 S1b''_1 C2_1d1 . . . 122.0(12) 122.0(12) 122.0(12) ?
O1b''_1 S1b''_1 O2b'_11 . . . 25.6(6) 25.6(6) 25.6(6) ?
O1b''_1 S1b''_1 O2b''_1 . . . 114.2(14) 114.2(14) 114.2(14) ?
O1b''_1 S1b''_1 N1b'_11 . . . 84.8(9) 84.8(9) 84.8(9) ?
O1b''_1 S1b''_1 N1b''_1 . . . 107.9(7) 107.9(7) 107.9(7) ?
O1b''_1 S1b''_1 C7b'_11 . . . 105.2(7) 105.2(7) 105.2(7) ?
O1b''_1 S1b''_1 C7b''_1 . . . 120.7(6) 120.7(6) 120.7(6) ?
O1b''_1 S1b''_1 C1_1c1 . . . 114.4(7) 114.4(7) 114.4(7) ?
O1b''_1 S1b''_1 C2_1c1 . . . 118.2(7) 118.2(7) 118.2(7) ?
O1b''_1 S1b''_1 C1_1d1 . . . 111.9(7) 111.9(7) 111.9(7) ?
O1b''_1 S1b''_1 C2_1d1 . . . 121.8(8) 121.8(8) 121.8(8) ?
O2b'_11 S1b''_1 O2b''_1 . . . 105.8(13) 105.8(13) 105.8(13) ?
O2b'_11 S1b''_1 N1b'_11 . . . 109.7(9) 109.7(9) 109.7(9) ?
O2b'_11 S1b''_1 N1b''_1 . . . 132.4(8) 132.4(8) 132.4(8) ?
O2b'_11 S1b''_1 C7b'_11 . . . 123.6(8) 123.6(8) 123.6(8) ?
O2b'_11 S1b''_1 C7b''_1 . . . 136.5(7) 136.5(7) 136.5(7) ?
O2b'_11 S1b''_1 C1_1c1 . . . 100.1(7) 100.1(7) 100.1(7) ?
O2b'_11 S1b''_1 C2_1c1 . . . 119.2(8) 119.2(8) 119.2(8) ?
O2b'_11 S1b''_1 C1_1d1 . . . 99.9(8) 99.9(8) 99.9(8) ?
O2b'_11 S1b''_1 C2_1d1 . . . 121.0(8) 121.0(8) 121.0(8) ?
O2b''_1 S1b''_1 N1b'_11 . . . 117.4(14) 117.4(14) 117.4(14) ?
O2b''_1 S1b''_1 N1b''_1 . . . 107.3(12) 107.3(12) 107.3(12) ?
O2b''_1 S1b''_1 C7b'_11 . . . 127.8(12) 127.8(12) 127.8(12) ?
O2b''_1 S1b''_1 C7b''_1 . . . 117.5(12) 117.5(12) 117.5(12) ?
O2b''_1 S1b''_1 C1_1c1 . . . 115.0(14) 115.0(14) 115.0(14) ?
O2b''_1 S1b''_1 C2_1c1 . . . 127.4(14) 127.4(14) 127.4(14) ?
O2b''_1 S1b''_1 C1_1d1 . . . 120.8(14) 120.8(14) 120.8(14) ?
O2b''_1 S1b''_1 C2_1d1 . . . 123.5(14) 123.5(14) 123.5(14) ?
N1b'_11 S1b''_1 N1b''_1 . . . 23.1(8) 23.1(8) 23.1(8) ?
N1b'_11 S1b''_1 C7b'_11 . . . 33.8(9) 33.8(9) 33.8(9) ?
N1b'_11 S1b''_1 C7b''_1 . . . 46.5(8) 46.5(8) 46.5(8) ?
N1b'_11 S1b''_1 C1_1c1 . . . 107.4(9) 107.4(9) 107.4(9) ?
N1b'_11 S1b''_1 C2_1c1 . . . 72.6(8) 72.6(8) 72.6(8) ?
N1b'_11 S1b''_1 C1_1d1 . . . 101.8(9) 101.8(9) 101.8(9) ?
N1b'_11 S1b''_1 C2_1d1 . . . 76.2(8) 76.2(8) 76.2(8) ?
N1b''_1 S1b''_1 C7b'_11 . . . 24.8(6) 24.8(6) 24.8(6) ?
N1b''_1 S1b''_1 C7b''_1 . . . 29.7(6) 29.7(6) 29.7(6) ?
N1b''_1 S1b''_1 C1_1c1 . . . 95.9(7) 95.9(7) 95.9(7) ?
N1b''_1 S1b''_1 C2_1c1 . . . 60.6(6) 60.6(6) 60.6(6) ?
N1b''_1 S1b''_1 C1_1d1 . . . 91.5(8) 91.5(8) 91.5(8) ?
N1b''_1 S1b''_1 C2_1d1 . . . 63.0(6) 63.0(6) 63.0(6) ?
C7b'_11 S1b''_1 C7b''_1 . . . 15.9(6) 15.9(6) 15.9(6) ?
C7b'_11 S1b''_1 C1_1c1 . . . 74.5(7) 74.5(7) 74.5(7) ?
C7b'_11 S1b''_1 C2_1c1 . . . 39.0(6) 39.0(6) 39.0(6) ?
C7b'_11 S1b''_1 C1_1d1 . . . 69.3(7) 69.3(7) 69.3(7) ?
C7b'_11 S1b''_1 C2_1d1 . . . 42.5(6) 42.5(6) 42.5(6) ?
C7b''_1 S1b''_1 C1_1c1 . . . 66.2(6) 66.2(6) 66.2(6) ?
C7b''_1 S1b''_1 C2_1c1 . . . 31.4(5) 31.4(5) 31.4(5) ?
C7b''_1 S1b''_1 C1_1d1 . . . 62.1(7) 62.1(7) 62.1(7) ?
C7b''_1 S1b''_1 C2_1d1 . . . 33.4(5) 33.4(5) 33.4(5) ?
C1_1c1 S1b''_1 C2_1c1 . . . 35.6(5) 35.6(5) 35.6(5) ?
C1_1c1 S1b''_1 C1_1d1 . . . 6.2(7) 6.2(7) 6.2(7) ?
C1_1c1 S1b''_1 C2_1d1 . . . 32.8(5) 32.8(5) 32.8(5) ?
C2_1c1 S1b''_1 C1_1d1 . . . 30.9(6) 30.9(6) 30.9(6) ?
C2_1c1 S1b''_1 C2_1d1 . . . 4.6(7) 4.6(7) 4.6(7) ?
C1_1d1 S1b''_1 C2_1d1 . . . 28.7(6) 28.7(6) 28.7(6) ?
Na6_1 O1b_11 S1b_11 . . . 142.2(9) 128.3(8) 156.0(10) ?
Na6_1 O1b_11 O2b_11 . . . 146.2(8) 146.0(7) 146.4(9) ?
Na6_1 O1b_11 N1b_11 . . . 107.4(7) 94.0(6) 120.9(8) ?
S1b_11 O1b_11 O2b_11 . . . 33.5(6) 33.2(6) 33.6(5) ?
S1b_11 O1b_11 N1b_11 . . . 35.8(6) 34.8(6) 36.8(6) ?
S1b_11 O1b_11 C1_1b1 . . . 37.1(6) 36.8(5) 37.4(6) ?
O2b_11 O1b_11 N1b_11 . . . 60.7(7) 59.4(6) 61.7(7) ?
O2b_11 O1b_11 C1_1b1 . . . 61.5(6) 61.1(7) 62.1(6) ?
N1b_11 O1b_11 C1_1b1 . . . 58.3(6) 57.3(5) 59.8(7) ?
Na6_2 O1b_21 S1b_21 1_6555 . . 149.8(10) 147.8(10) 153.1(8) ?
Na6_2 O1b_21 O2b_21 1_6555 . . 141.8(8) 116.2(9) 162.5(7) ?
Na6_2 O1b_21 N1b_21 1_6555 . . 128.2(8) 111.5(8) 154.6(10) ?
Na6_2 O1b_21 Na16''1 1_6555 . . 87.3(8) 87.3(8) 87.3(8) ?
Na6_2 O1b_21 H1c3_11 1_6555 . . 73.95 60.09 86.93 ?
Na6_2 O1b_21 C1_2b1 1_6555 . . 140.4(8) 133.5(7) 145.4(8) ?
Na14'_2 O1b_21 S1b_21 1_6555 . . 147.5(10) 147.5(10) 147.5(10) ?
Na14'_2 O1b_21 O2b_21 1_6555 . . 119.5(7) 119.5(7) 119.5(7) ?
Na14'_2 O1b_21 N1b_21 1_6555 . . 171.6(9) 171.6(9) 171.6(9) ?
S1b_21 O1b_21 O2b_21 . . . 32.2(6) 30.7(5) 32.8(6) ?
S1b_21 O1b_21 N1b_21 . . . 37.1(6) 35.5(6) 38.8(6) ?
S1b_21 O1b_21 Na16''1 . . . 114.6(9) 114.6(9) 114.6(9) ?
S1b_21 O1b_21 H1c3_11 . . . 104.38 98.61 116.03 ?
S1b_21 O1b_21 C1_2b1 . . . 38.0(6) 35.8(5) 39.4(6) ?
O2b_21 O1b_21 N1b_21 . . . 61.0(7) 57.8(6) 62.8(7) ?
O2b_21 O1b_21 Na16''1 . . . 126.4(9) 126.4(9) 126.4(9) ?
O2b_21 O1b_21 H1c3_11 . . . 133.93 130.53 139.63 ?
O2b_21 O1b_21 C1_2b1 . . . 61.9(6) 60.5(6) 63.0(7) ?
N1b_21 O1b_21 Na16''1 . . . 76.0(7) 76.0(7) 76.0(7) ?
N1b_21 O1b_21 H1c3_11 . . . 88.23 75.3 109.99 ?
N1b_21 O1b_21 C1_2b1 . . . 58.6(6) 54.0(6) 61.9(6) ?
Na16''1 O1b_21 H1c3_11 . . . 84.63 84.63 84.63 ?
H1c3_11 O1b_21 C1_2b1 . . . 76.07 71.04 80.46 ?
Na6_1 O1b'_11 S1b'_11 . . . 142.3(13) 142.3(13) 142.3(13) ?
Na6_1 O1b'_11 S1b''_1 . . . 153.1(14) 153.1(14) 153.1(14) ?
Na6_1 O1b'_11 O1b''_1 . . . 122.3(10) 122.3(10) 122.3(10) ?
Na6_1 O1b'_11 O2b'_11 . . . 111.6(9) 111.6(9) 111.6(9) ?
Na6_1 O1b'_11 O2b''_1 . . . 120(12) 120(12) 120(12) ?
Na6_1 O1b'_11 N1b'_11 . . . 159.8(12) 159.8(12) 159.8(12) ?
Na6_1 O1b'_11 Na16_21 . . 1_5455 82.5(8) 82.5(8) 82.5(8) ?
Na6_1 O1b'_11 H1c3_21 . . 1_5455 94.9 94.9 94.9 ?
S1b'_11 O1b'_11 S1b''_1 . . . 10.8(4) 10.8(4) 10.8(4) ?
S1b'_11 O1b'_11 O1b''_1 . . . 26.2(6) 26.2(6) 26.2(6) ?
S1b'_11 O1b'_11 O2b'_11 . . . 31.4(7) 31.4(7) 31.4(7) ?
S1b'_11 O1b'_11 O2b''_1 . . . 81(13) 81(13) 81(13) ?
S1b'_11 O1b'_11 N1b'_11 . . . 36.3(7) 36.3(7) 36.3(7) ?
S1b'_11 O1b'_11 Na16_21 . . 1_5455 124.1(12) 124.1(12) 124.1(12) ?
S1b'_11 O1b'_11 H1c3_21 . . 1_5455 114.53 114.53 114.53 ?
S1b''_1 O1b'_11 O1b''_1 . . . 33.6(7) 33.6(7) 33.6(7) ?
S1b''_1 O1b'_11 O2b'_11 . . . 41.7(8) 41.7(8) 41.7(8) ?
S1b''_1 O1b'_11 O2b''_1 . . . 74(12) 74(12) 74(12) ?
S1b''_1 O1b'_11 N1b'_11 . . . 27.4(6) 27.4(6) 27.4(6) ?
S1b''_1 O1b'_11 Na16_21 . . 1_5455 116.5(11) 116.5(11) 116.5(11) ?
S1b''_1 O1b'_11 H1c3_21 . . 1_5455 106.84 106.84 106.84 ?
O1b''_1 O1b'_11 O2b'_11 . . . 16.8(4) 16.8(4) 16.8(4) ?
O1b''_1 O1b'_11 O2b''_1 . . . 78(13) 78(13) 78(13) ?
O1b''_1 O1b'_11 N1b'_11 . . . 46.2(6) 46.2(6) 46.2(6) ?
O1b''_1 O1b'_11 Na16_21 . . 1_5455 115.6(9) 115.6(9) 115.6(9) ?
O1b''_1 O1b'_11 H1c3_21 . . 1_5455 140.38 140.38 140.38 ?
O2b'_11 O1b'_11 O2b''_1 . . . 95(13) 95(13) 95(13) ?
O2b'_11 O1b'_11 N1b'_11 . . . 60.8(7) 60.8(7) 60.8(7) ?
O2b'_11 O1b'_11 Na16_21 . . 1_5455 130.0(10) 130.0(10) 130.0(10) ?
O2b'_11 O1b'_11 H1c3_21 . . 1_5455 141.28 141.28 141.28 ?
O2b''_1 O1b'_11 N1b'_11 . . . 47(12) 47(12) 47(12) ?
O2b''_1 O1b'_11 Na16_21 . . 1_5455 43(12) 43(12) 43(12) ?
O2b''_1 O1b'_11 H1c3_21 . . 1_5455 95.66 95.66 95.66 ?
N1b'_11 O1b'_11 Na16_21 . . 1_5455 89.2(7) 89.2(7) 89.2(7) ?
N1b'_11 O1b'_11 H1c3_21 . . 1_5455 101.61 101.61 101.61 ?
Na16_21 O1b'_11 H1c3_21 1_5455 . 1_5455 79.43 79.43 79.43 ?
S1b'_11 O1b''_1 S1b''_1 . . . 8.8(3) 8.8(3) 8.8(3) ?
S1b'_11 O1b''_1 O1b'_11 . . . 28.4(6) 28.4(6) 28.4(6) ?
S1b'_11 O1b''_1 O2b'_11 . . . 80.5(14) 80.5(14) 80.5(14) ?
S1b'_11 O1b''_1 O2b''_1 . . . 29.0(8) 29.0(8) 29.0(8) ?
S1b'_11 O1b''_1 N1b'_11 . . . 54.5(6) 54.5(6) 54.5(6) ?
S1b'_11 O1b''_1 N1b''_1 . . . 47.5(5) 47.5(5) 47.5(5) ?
S1b'_11 O1b''_1 C1_1d1 . . . 34.6(5) 34.6(5) 34.6(5) ?
S1b''_1 O1b''_1 O1b'_11 . . . 32.3(6) 32.3(6) 32.3(6) ?
S1b''_1 O1b''_1 O2b'_11 . . . 89.2(14) 89.2(14) 89.2(14) ?
S1b''_1 O1b''_1 O2b''_1 . . . 31.7(8) 31.7(8) 31.7(8) ?
S1b''_1 O1b''_1 N1b'_11 . . . 45.7(6) 45.7(6) 45.7(6) ?
S1b''_1 O1b''_1 N1b''_1 . . . 38.7(4) 38.7(4) 38.7(4) ?
S1b''_1 O1b''_1 C1_1d1 . . . 35.7(5) 35.7(5) 35.7(5) ?
O1b'_11 O1b''_1 O2b'_11 . . . 77.7(14) 77.7(14) 77.7(14) ?
O1b'_11 O1b''_1 O2b''_1 . . . 4.2(8) 4.2(8) 4.2(8) ?
O1b'_11 O1b''_1 N1b'_11 . . . 68.4(7) 68.4(7) 68.4(7) ?
O1b'_11 O1b''_1 N1b''_1 . . . 62.7(6) 62.7(6) 62.7(6) ?
O1b'_11 O1b''_1 C1_1d1 . . . 61.9(7) 61.9(7) 61.9(7) ?
O2b'_11 O1b''_1 O2b''_1 . . . 81.9(15) 81.9(15) 81.9(15) ?
O2b'_11 O1b''_1 N1b'_11 . . . 133.3(16) 133.3(16) 133.3(16) ?
O2b'_11 O1b''_1 N1b''_1 . . . 126.4(15) 126.4(15) 126.4(15) ?
O2b'_11 O1b''_1 C1_1d1 . . . 75.6(14) 75.6(14) 75.6(14) ?
O2b''_1 O1b''_1 N1b'_11 . . . 65.2(8) 65.2(8) 65.2(8) ?
O2b''_1 O1b''_1 N1b''_1 . . . 59.7(7) 59.7(7) 59.7(7) ?
O2b''_1 O1b''_1 C1_1d1 . . . 63.3(8) 63.3(8) 63.3(8) ?
N1b'_11 O1b''_1 N1b''_1 . . . 7.1(6) 7.1(6) 7.1(6) ?
N1b'_11 O1b''_1 C1_1d1 . . . 60.6(6) 60.6(6) 60.6(6) ?
N1b''_1 O1b''_1 C1_1d1 . . . 54.9(5) 54.9(5) 54.9(5) ?
Na6_1 O2b_11 S1b_11 1_5655 . . 147.6(10) 142.5(9) 152.7(12) ?
Na6_1 O2b_11 O1b_11 1_5655 . . 139.7(9) 110.2(7) 169.1(11) ?
Na6_1 O2b_11 N1b_11 1_5655 . . 139.5(9) 120.7(9) 158.3(9) ?
Na6_1 O2b_11 Na16_21 1_5655 . . 83.8(6) 83.8(6) 83.8(6) ?
Na6_1 O2b_11 C1_1b1 1_5655 . . 133.8(8) 128.7(9) 138.8(7) ?
Na14_1 O2b_11 S1b_11 1_5655 . . 130.2(9) 130.2(9) 130.2(9) ?
Na14_1 O2b_11 O1b_11 1_5655 . . 100.4(7) 100.4(7) 100.4(7) ?
Na14_1 O2b_11 N1b_11 1_5655 . . 160.0(8) 160.0(8) 160.0(8) ?
S1b_11 O2b_11 O1b_11 . . . 33.3(6) 33.1(6) 33.7(6) ?
S1b_11 O2b_11 N1b_11 . . . 36.8(6) 35.7(7) 37.7(6) ?
S1b_11 O2b_11 Na16_21 . . . 131.3(8) 131.3(8) 131.3(8) ?
S1b_11 O2b_11 C1_1b1 . . . 38.5(6) 37.9(7) 39.3(6) ?
O1b_11 O2b_11 N1b_11 . . . 61.7(7) 60.5(7) 62.7(6) ?
O1b_11 O2b_11 Na16_21 . . . 149.4(8) 149.4(8) 149.4(8) ?
O1b_11 O2b_11 C1_1b1 . . . 63.0(6) 61.9(7) 64.2(6) ?
N1b_11 O2b_11 Na16_21 . . . 94.1(6) 94.1(6) 94.1(6) ?
N1b_11 O2b_11 C1_1b1 . . . 59.1(6) 58.4(6) 59.7(7) ?
Na6_2 O2b_21 S1b_21 1_6655 . . 150.7(10) 136.2(10) 172.6(12) ?
Na6_2 O2b_21 O1b_21 1_6655 . . 144.0(8) 110.1(8) 177.5(9) ?
Na6_2 O2b_21 N1b_21 1_6655 . . 146.8(9) 120.1(7) 168.3(10) ?
Na6_2 O2b_21 Na16'_1 1_6655 . 1_5655 98.9(8) 98.9(8) 98.9(8) ?
Na6_2 O2b_21 C1_2b1 1_6655 . . 124.8(8) 111.2(7) 135.1(9) ?
Na14''_2 O2b_21 S1b_21 1_6655 . . 128.5(10) 128.5(10) 128.5(10) ?
Na14''_2 O2b_21 O1b_21 1_6655 . . 100.2(7) 100.2(7) 100.2(7) ?
Na14''_2 O2b_21 N1b_21 1_6655 . . 161.2(9) 161.2(9) 161.2(9) ?
S1b_21 O2b_21 O1b_21 . . . 33.0(6) 30.9(6) 35.2(6) ?
S1b_21 O2b_21 N1b_21 . . . 35.9(6) 34.9(6) 37.3(6) ?
S1b_21 O2b_21 Na16'_1 . . 1_5655 124.1(9) 124.1(9) 124.1(9) ?
S1b_21 O2b_21 C1_2b1 . . . 38.4(6) 32.7(6) 41.2(6) ?
O1b_21 O2b_21 N1b_21 . . . 60.1(7) 59.1(7) 61.5(6) ?
O1b_21 O2b_21 Na16'_1 . . 1_5655 138.4(8) 138.4(8) 138.4(8) ?
O1b_21 O2b_21 C1_2b1 . . . 62.9(6) 57.2(6) 66.5(7) ?
N1b_21 O2b_21 Na16'_1 . . 1_5655 86.9(7) 86.9(7) 86.9(7) ?
N1b_21 O2b_21 C1_2b1 . . . 58.8(6) 53.6(6) 62.7(6) ?
Na16'_1 O2b_21 C1_2b1 1_5655 . . 123.8(7) 123.8(7) 123.8(7) ?
S1b'_11 O2b'_11 S1b''_1 . . . 4.5(3) 4.5(3) 4.5(3) ?
S1b'_11 O2b'_11 O1b'_11 . . . 32.3(7) 32.3(7) 32.3(7) ?
S1b'_11 O2b'_11 O1b''_1 . . . 69.4(13) 69.4(13) 69.4(13) ?
S1b'_11 O2b'_11 O2b''_1 . . . 30.7(8) 30.7(8) 30.7(8) ?
S1b'_11 O2b'_11 N1b'_11 . . . 36.5(6) 36.5(6) 36.5(6) ?
S1b'_11 O2b'_11 C1_1c1 . . . 39.9(6) 39.9(6) 39.9(6) ?
S1b'_11 O2b'_11 C1_1d1 . . . 39.1(6) 39.1(6) 39.1(6) ?
S1b'_11 O2b'_11 H1c6_11 . . . 75.57 75.57 75.57 ?
S1b''_1 O2b'_11 O1b'_11 . . . 35.6(6) 35.6(6) 35.6(6) ?
S1b''_1 O2b'_11 O1b''_1 . . . 65.1(13) 65.1(13) 65.1(13) ?
S1b''_1 O2b'_11 O2b''_1 . . . 33.6(7) 33.6(7) 33.6(7) ?
S1b''_1 O2b'_11 N1b'_11 . . . 32.0(5) 32.0(5) 32.0(5) ?
S1b''_1 O2b'_11 C1_1c1 . . . 41.1(5) 41.1(5) 41.1(5) ?
S1b''_1 O2b'_11 C1_1d1 . . . 39.8(5) 39.8(5) 39.8(5) ?
S1b''_1 O2b'_11 H1c6_11 . . . 78.72 78.72 78.72 ?
O1b'_11 O2b'_11 O1b''_1 . . . 85.5(14) 85.5(14) 85.5(14) ?
O1b'_11 O2b'_11 O2b''_1 . . . 4.3(8) 4.3(8) 4.3(8) ?
O1b'_11 O2b'_11 N1b'_11 . . . 61.6(7) 61.6(7) 61.6(7) ?
O1b'_11 O2b'_11 C1_1c1 . . . 62.5(7) 62.5(7) 62.5(7) ?
O1b'_11 O2b'_11 C1_1d1 . . . 63.8(7) 63.8(7) 63.8(7) ?
O1b'_11 O2b'_11 H1c6_11 . . . 78.75 78.75 78.75 ?
O1b''_1 O2b'_11 O2b''_1 . . . 81.3(15) 81.3(15) 81.3(15) ?
O1b''_1 O2b'_11 N1b'_11 . . . 34.7(12) 34.7(12) 34.7(12) ?
O1b''_1 O2b'_11 C1_1c1 . . . 92.4(15) 92.4(15) 92.4(15) ?
O1b''_1 O2b'_11 C1_1d1 . . . 88.5(15) 88.5(15) 88.5(15) ?
O1b''_1 O2b'_11 H1c6_11 . . . 135.68 135.68 135.68 ?
O2b''_1 O2b'_11 N1b'_11 . . . 58.1(8) 58.1(8) 58.1(8) ?
O2b''_1 O2b'_11 C1_1c1 . . . 63.5(9) 63.5(9) 63.5(9) ?
O2b''_1 O2b'_11 C1_1d1 . . . 64.5(9) 64.5(9) 64.5(9) ?
O2b''_1 O2b'_11 H1c6_11 . . . 82.3 82.3 82.3 ?
N1b'_11 O2b'_11 C1_1c1 . . . 59.7(6) 59.7(6) 59.7(6) ?
N1b'_11 O2b'_11 C1_1d1 . . . 56.2(6) 56.2(6) 56.2(6) ?
N1b'_11 O2b'_11 H1c6_11 . . . 103.19 103.19 103.19 ?
C1_1c1 O2b'_11 C1_1d1 . . . 4.3(4) 4.3(4) 4.3(4) ?
C1_1c1 O2b'_11 H1c6_11 . . . 43.66 43.66 43.66 ?
C1_1d1 O2b'_11 H1c6_11 . . . 47.43 47.43 47.43 ?
Na6_1 O2b''_1 S1b'_11 . . . 135.2(16) 135.2(16) 135.2(16) ?
Na6_1 O2b''_1 S1b''_1 . . . 146.1(17) 146.1(17) 146.1(17) ?
Na6_1 O2b''_1 O1b'_11 . . . 56(12) 56(12) 56(12) ?
Na6_1 O2b''_1 O1b''_1 . . . 119.6(12) 119.6(12) 119.6(12) ?
Na6_1 O2b''_1 O2b'_11 . . . 107.7(11) 107.7(11) 107.7(11) ?
Na6_1 O2b''_1 N1b'_11 . . . 163.2(15) 163.2(15) 163.2(15) ?
Na6_1 O2b''_1 N1b''_1 . . . 171.8(14) 171.8(14) 171.8(14) ?
Na6_1 O2b''_1 Na16_21 . . 1_5455 83.0(10) 83.0(10) 83.0(10) ?
Na6_1 O2b''_1 H1c3_21 . . 1_5455 92.02 92.02 92.02 ?
S1b'_11 O2b''_1 S1b''_1 . . . 11.0(4) 11.0(4) 11.0(4) ?
S1b'_11 O2b''_1 O1b'_11 . . . 91(13) 91(13) 91(13) ?
S1b'_11 O2b''_1 O1b''_1 . . . 27.1(8) 27.1(8) 27.1(8) ?
S1b'_11 O2b''_1 O2b'_11 . . . 30.3(8) 30.3(8) 30.3(8) ?
S1b'_11 O2b''_1 N1b'_11 . . . 40.3(9) 40.3(9) 40.3(9) ?
S1b'_11 O2b''_1 N1b''_1 . . . 50.9(9) 50.9(9) 50.9(9) ?
S1b'_11 O2b''_1 Na16_21 . . 1_5455 134.4(16) 134.4(16) 134.4(16) ?
S1b'_11 O2b''_1 H1c3_21 . . 1_5455 113.88 113.88 113.88 ?
S1b''_1 O2b''_1 O1b'_11 . . . 99(13) 99(13) 99(13) ?
S1b''_1 O2b''_1 O1b''_1 . . . 34.1(9) 34.1(9) 34.1(9) ?
S1b''_1 O2b''_1 O2b'_11 . . . 40.6(9) 40.6(9) 40.6(9) ?
S1b''_1 O2b''_1 N1b'_11 . . . 31.3(8) 31.3(8) 31.3(8) ?
S1b''_1 O2b''_1 N1b''_1 . . . 40.3(8) 40.3(8) 40.3(8) ?
S1b''_1 O2b''_1 Na16_21 . . 1_5455 126.7(15) 126.7(15) 126.7(15) ?
S1b''_1 O2b''_1 H1c3_21 . . 1_5455 107.04 107.04 107.04 ?
O1b'_11 O2b''_1 O1b''_1 . . . 98(13) 98(13) 98(13) ?
O1b'_11 O2b''_1 O2b'_11 . . . 81(13) 81(13) 81(13) ?
O1b'_11 O2b''_1 N1b'_11 . . . 130(13) 130(13) 130(13) ?
O1b'_11 O2b''_1 N1b''_1 . . . 132(13) 132(13) 132(13) ?
O1b'_11 O2b''_1 Na16_21 . . 1_5455 134(13) 134(13) 134(13) ?
O1b'_11 O2b''_1 H1c3_21 . . 1_5455 80.3 80.3 80.3 ?
O1b''_1 O2b''_1 O2b'_11 . . . 16.8(4) 16.8(4) 16.8(4) ?
O1b''_1 O2b''_1 N1b'_11 . . . 47.8(7) 47.8(7) 47.8(7) ?
O1b''_1 O2b''_1 N1b''_1 . . . 63.1(8) 63.1(8) 63.1(8) ?
O1b''_1 O2b''_1 Na16_21 . . 1_5455 122.1(13) 122.1(13) 122.1(13) ?
O1b''_1 O2b''_1 H1c3_21 . . 1_5455 140.81 140.81 140.81 ?
O2b'_11 O2b''_1 N1b'_11 . . . 62.2(9) 62.2(9) 62.2(9) ?
O2b'_11 O2b''_1 N1b''_1 . . . 76.5(10) 76.5(10) 76.5(10) ?
O2b'_11 O2b''_1 Na16_21 . . 1_5455 135.9(14) 135.9(14) 135.9(14) ?
O2b'_11 O2b''_1 H1c3_21 . . 1_5455 138.4 138.4 138.4 ?
N1b'_11 O2b''_1 N1b''_1 . . . 15.8(5) 15.8(5) 15.8(5) ?
N1b'_11 O2b''_1 Na16_21 . . 1_5455 95.3(10) 95.3(10) 95.3(10) ?
N1b'_11 O2b''_1 H1c3_21 . . 1_5455 104.3 104.3 104.3 ?
N1b''_1 O2b''_1 Na16_21 . . 1_5455 89.1(9) 89.1(9) 89.1(9) ?
N1b''_1 O2b''_1 H1c3_21 . . 1_5455 88.99 88.99 88.99 ?
Na16_21 O2b''_1 H1c3_21 1_5455 . 1_5455 81.36 81.36 81.36 ?
N1b_11 O3b_11 C7b_11 . . . 30.0(12) 28.9(12) 31.3(13) ?
N1b_11 O3b_11 Na2_11 . . . 101.9(10) 101.6(10) 102.4(10) ?
N1b_11 O3b_11 Na2_21 . . . 104.7(10) 101.7(11) 107.8(10) ?
N1b_11 O3b_11 C2_1b1 . . . 61.0(6) 58.8(7) 62.3(6) ?
C7b_11 O3b_11 Na2_11 . . . 125.8(16) 123.2(14) 130.7(16) ?
C7b_11 O3b_11 Na2_21 . . . 119.0(15) 116.9(17) 121.2(14) ?
C7b_11 O3b_11 C2_1b1 . . . 31.0(12) 27.6(13) 33.0(11) ?
Na2_11 O3b_11 Na2_21 . . . 93.7(11) 91.3(11) 96.0(12) ?
Na2_11 O3b_11 C2_1b1 . . . 143.4(10) 135.6(11) 154.9(11) ?
Na2_21 O3b_11 C2_1b1 . . . 126.7(10) 125.5(10) 127.9(10) ?
N1b_21 O3b_21 C7b_21 . . . 29.9(13) 25.6(13) 32.0(12) ?
N1b_21 O3b_21 Na2_11 . . 1_5655 97.5(9) 86.7(7) 104.3(11) ?
N1b_21 O3b_21 Na2_21 . . . 103.5(10) 101.8(10) 105.3(11) ?
N1b_21 O3b_21 Na14_21 . . . 153.8(10) 153.8(10) 153.8(10) ?
N1b_21 O3b_21 C2_2b1 . . . 60.0(6) 55.0(7) 62.1(6) ?
C7b_21 O3b_21 Na2_11 . . 1_5655 111.2(14) 92.4(12) 122.3(15) ?
C7b_21 O3b_21 Na2_21 . . . 128.2(16) 125.5(17) 130.9(15) ?
C7b_21 O3b_21 Na14_21 . . . 151.8(17) 151.8(17) 151.8(17) ?
C7b_21 O3b_21 C2_2b1 . . . 30.2(12) 29.5(11) 31.0(11) ?
Na2_11 O3b_21 Na2_21 1_5655 . . 97.7(11) 96.5(12) 98.9(10) ?
Na2_11 O3b_21 C2_2b1 1_5655 . . 119.2(9) 99.4(7) 133.7(10) ?
Na2_21 O3b_21 C2_2b1 . . . 146.6(10) 138.4(11) 154.7(9) ?
Na14_21 O3b_21 C2_2b1 . . . 126.8(9) 126.8(9) 126.8(9) ?
O3b''_1 O3b'_11 N1b'_11 . . . 111.1(11) 111.1(11) 111.1(11) ?
O3b''_1 O3b'_11 N1b''_1 . . . 96.9(10) 96.9(10) 96.9(10) ?
O3b''_1 O3b'_11 C7b'_11 . . . 95.8(13) 95.8(13) 95.8(13) ?
O3b''_1 O3b'_11 C7b''_1 . . . 64.0(11) 64.0(11) 64.0(11) ?
O3b''_1 O3b'_11 O18w''1 . . . 136.8(10) 136.8(10) 136.8(10) ?
O3b''_1 O3b'_11 Na14'_1 . . . 88.9(9) 88.9(9) 88.9(9) ?
O3b''_1 O3b'_11 C2_1c1 . . . 73.7(9) 73.7(9) 73.7(9) ?
O3b''_1 O3b'_11 C2_1d1 . . . 68.4(9) 68.4(9) 68.4(9) ?
N1b'_11 O3b'_11 N1b''_1 . . . 15.2(6) 15.2(6) 15.2(6) ?
N1b'_11 O3b'_11 C7b'_11 . . . 25.3(10) 25.3(10) 25.3(10) ?
N1b'_11 O3b'_11 C7b''_1 . . . 52.2(10) 52.2(10) 52.2(10) ?
N1b'_11 O3b'_11 O18w''1 . . . 106.4(8) 106.4(8) 106.4(8) ?
N1b'_11 O3b'_11 Na14'_1 . . . 160.0(9) 160.0(9) 160.0(9) ?
N1b'_11 O3b'_11 C2_1c1 . . . 60.1(6) 60.1(6) 60.1(6) ?
N1b'_11 O3b'_11 C2_1d1 . . . 65.2(6) 65.2(6) 65.2(6) ?
N1b''_1 O3b'_11 C7b'_11 . . . 26.1(9) 26.1(9) 26.1(9) ?
N1b''_1 O3b'_11 C7b''_1 . . . 43.2(10) 43.2(10) 43.2(10) ?
N1b''_1 O3b'_11 O18w''1 . . . 117.2(9) 117.2(9) 117.2(9) ?
N1b''_1 O3b'_11 Na14'_1 . . . 172.9(9) 172.9(9) 172.9(9) ?
N1b''_1 O3b'_11 C2_1c1 . . . 57.8(6) 57.8(6) 57.8(6) ?
N1b''_1 O3b'_11 C2_1d1 . . . 61.8(7) 61.8(7) 61.8(7) ?
C7b'_11 O3b'_11 C7b''_1 . . . 31.9(11) 31.9(11) 31.9(11) ?
C7b'_11 O3b'_11 O18w''1 . . . 126.6(13) 126.6(13) 126.6(13) ?
C7b'_11 O3b'_11 Na14'_1 . . . 157.4(13) 157.4(13) 157.4(13) ?
C7b'_11 O3b'_11 C2_1c1 . . . 34.9(10) 34.9(10) 34.9(10) ?
C7b'_11 O3b'_11 C2_1d1 . . . 40.0(10) 40.0(10) 40.0(10) ?
C7b''_1 O3b'_11 O18w''1 . . . 158.2(13) 158.2(13) 158.2(13) ?
C7b''_1 O3b'_11 Na14'_1 . . . 143.9(13) 143.9(13) 143.9(13) ?
C7b''_1 O3b'_11 C2_1c1 . . . 24.9(9) 24.9(9) 24.9(9) ?
C7b''_1 O3b'_11 C2_1d1 . . . 25.2(10) 25.2(10) 25.2(10) ?
O18w''1 O3b'_11 Na14'_1 . . . 55.9(5) 55.9(5) 55.9(5) ?
O18w''1 O3b'_11 C2_1c1 . . . 146.6(9) 146.6(9) 146.6(9) ?
O18w''1 O3b'_11 C2_1d1 . . . 150.5(10) 150.5(10) 150.5(10) ?
Na14'_1 O3b'_11 C2_1c1 . . . 128.2(8) 128.2(8) 128.2(8) ?
Na14'_1 O3b'_11 C2_1d1 . . . 124.5(8) 124.5(8) 124.5(8) ?
C2_1c1 O3b'_11 C2_1d1 . . . 5.8(5) 5.8(5) 5.8(5) ?
O3b'_11 O3b''_1 N1b''_1 . . . 52.5(8) 52.5(8) 52.5(8) ?
O3b'_11 O3b''_1 C7b'_11 . . . 42.8(9) 42.8(9) 42.8(9) ?
O3b'_11 O3b''_1 C7b''_1 . . . 60.7(10) 60.7(10) 60.7(10) ?
O3b'_11 O3b''_1 Na14''1 . . . 108.8(9) 108.8(9) 108.8(9) ?
O3b'_11 O3b''_1 C2_1c1 . . . 76.1(9) 76.1(9) 76.1(9) ?
O3b'_11 O3b''_1 H1c3_11 . . . 98.35 98.35 98.35 ?
O3b'_11 O3b''_1 C2_1d1 . . . 82.6(9) 82.6(9) 82.6(9) ?
N1b''_1 O3b''_1 C7b'_11 . . . 21.5(6) 21.5(6) 21.5(6) ?
N1b''_1 O3b''_1 C7b''_1 . . . 25.3(8) 25.3(8) 25.3(8) ?
N1b''_1 O3b''_1 Na14''1 . . . 121.1(7) 121.1(7) 121.1(7) ?
N1b''_1 O3b''_1 C2_1c1 . . . 52.8(5) 52.8(5) 52.8(5) ?
N1b''_1 O3b''_1 H1c3_11 . . . 103.62 103.62 103.62 ?
N1b''_1 O3b''_1 C2_1d1 . . . 58.8(5) 58.8(5) 58.8(5) ?
C7b'_11 O3b''_1 C7b''_1 . . . 18.0(9) 18.0(9) 18.0(9) ?
C7b'_11 O3b''_1 Na14''1 . . . 137.7(9) 137.7(9) 137.7(9) ?
C7b'_11 O3b''_1 C2_1c1 . . . 40.3(6) 40.3(6) 40.3(6) ?
C7b'_11 O3b''_1 H1c3_11 . . . 85.82 85.82 85.82 ?
C7b'_11 O3b''_1 C2_1d1 . . . 47.2(7) 47.2(7) 47.2(7) ?
C7b''_1 O3b''_1 Na14''1 . . . 145.7(11) 145.7(11) 145.7(11) ?
C7b''_1 O3b''_1 C2_1c1 . . . 27.5(8) 27.5(8) 27.5(8) ?
C7b''_1 O3b''_1 H1c3_11 . . . 78.71 78.71 78.71 ?
C7b''_1 O3b''_1 C2_1d1 . . . 33.7(9) 33.7(9) 33.7(9) ?
Na14''1 O3b''_1 C2_1c1 . . . 168.1(8) 168.1(8) 168.1(8) ?
Na14''1 O3b''_1 H1c3_11 . . . 135.29 135.29 135.29 ?
Na14''1 O3b''_1 C2_1d1 . . . 165.7(9) 165.7(9) 165.7(9) ?
C2_1c1 O3b''_1 H1c3_11 . . . 51.94 51.94 51.94 ?
C2_1c1 O3b''_1 C2_1d1 . . . 7.0(5) 7.0(5) 7.0(5) ?
H1c3_11 O3b''_1 C2_1d1 . . . 47.34 47.34 47.34 ?
S1b_11 N1b_11 O1b_11 . . . 32.1(6) 31.4(6) 33.3(6) ?
S1b_11 N1b_11 O2b_11 . . . 33.1(6) 32.2(6) 34.0(5) ?
S1b_11 N1b_11 O3b_11 . . . 137.2(12) 135.9(13) 137.8(11) ?
S1b_11 N1b_11 C7b_11 . . . 110.4(15) 109.6(16) 111.6(15) ?
S1b_11 N1b_11 C1_1b1 . . . 42.3(6) 39.9(6) 43.8(6) ?
S1b_11 N1b_11 C2_1b1 . . . 75.1(8) 71.9(8) 76.8(8) ?
O1b_11 N1b_11 O2b_11 . . . 57.6(6) 57.1(6) 57.9(6) ?
O1b_11 N1b_11 O3b_11 . . . 140.9(10) 136.7(11) 146.0(10) ?
O1b_11 N1b_11 C7b_11 . . . 120.9(14) 118.4(15) 124.7(14) ?
O1b_11 N1b_11 C1_1b1 . . . 62.8(6) 61.2(7) 64.1(6) ?
O1b_11 N1b_11 C2_1b1 . . . 90.9(8) 87.1(8) 94.6(7) ?
O2b_11 N1b_11 O3b_11 . . . 141.8(10) 137.2(9) 144.7(11) ?
O2b_11 N1b_11 C7b_11 . . . 121.4(14) 119.5(14) 123.2(15) ?
O2b_11 N1b_11 C1_1b1 . . . 62.2(6) 60.3(7) 63.4(6) ?
O2b_11 N1b_11 C2_1b1 . . . 90.7(8) 89.5(8) 93.1(7) ?
O3b_11 N1b_11 C7b_11 . . . 26.9(11) 26.3(10) 28.0(11) ?
O3b_11 N1b_11 C1_1b1 . . . 95.0(8) 94.1(8) 96.3(9) ?
O3b_11 N1b_11 C2_1b1 . . . 62.1(7) 61.0(6) 64.1(7) ?
C7b_11 N1b_11 C1_1b1 . . . 68.1(12) 66.7(12) 69.9(12) ?
C7b_11 N1b_11 C2_1b1 . . . 35.3(10) 33.0(10) 37.8(11) ?
C1_1b1 N1b_11 C2_1b1 . . . 32.9(5) 32.1(5) 33.7(4) ?
S1b_21 N1b_21 O1b_21 . . . 34.1(6) 32.4(6) 35.7(6) ?
S1b_21 N1b_21 O2b_21 . . . 32.2(6) 30.0(5) 35.4(6) ?
S1b_21 N1b_21 O3b_21 . . . 136.2(12) 134.5(11) 137.5(13) ?
S1b_21 N1b_21 C7b_21 . . . 110.7(15) 106.7(14) 115.9(16) ?
S1b_21 N1b_21 C1_2b1 . . . 43.4(6) 41.9(6) 44.9(6) ?
S1b_21 N1b_21 C2_2b1 . . . 75.7(8) 71.6(7) 77.8(9) ?
O1b_21 N1b_21 O2b_21 . . . 58.9(6) 57.1(6) 62.2(7) ?
O1b_21 N1b_21 O3b_21 . . . 143.1(10) 139.1(10) 147.8(11) ?
O1b_21 N1b_21 C7b_21 . . . 123.7(14) 118.1(13) 132.0(15) ?
O1b_21 N1b_21 C1_2b1 . . . 64.0(6) 61.3(7) 65.2(6) ?
O1b_21 N1b_21 C2_2b1 . . . 92.5(8) 88.5(7) 95.1(9) ?
O2b_21 N1b_21 O3b_21 . . . 137.7(10) 132.5(10) 141.3(9) ?
O2b_21 N1b_21 C7b_21 . . . 118.7(14) 117.6(15) 119.6(13) ?
O2b_21 N1b_21 C1_2b1 . . . 63.3(7) 61.7(6) 64.7(7) ?
O2b_21 N1b_21 C2_2b1 . . . 90.4(8) 88.4(7) 91.4(9) ?
O3b_21 N1b_21 C7b_21 . . . 25.6(10) 21.5(10) 27.8(10) ?
O3b_21 N1b_21 C1_2b1 . . . 93.2(8) 91.9(9) 96.7(9) ?
O3b_21 N1b_21 C2_2b1 . . . 60.7(7) 59.0(7) 63.0(6) ?
C7b_21 N1b_21 C1_2b1 . . . 67.7(12) 64.1(10) 75.5(13) ?
C7b_21 N1b_21 C2_2b1 . . . 35.2(10) 32.7(11) 39.1(11) ?
C1_2b1 N1b_21 C2_2b1 . . . 32.5(5) 29.0(4) 36.4(5) ?
S1b'_11 N1b'_11 S1b''_1 . . . 7.0(4) 7.0(4) 7.0(4) ?
S1b'_11 N1b'_11 O1b'_11 . . . 32.1(6) 32.1(6) 32.1(6) ?
S1b'_11 N1b'_11 O1b''_1 . . . 42.6(5) 42.6(5) 42.6(5) ?
S1b'_11 N1b'_11 O2b'_11 . . . 31.4(5) 31.4(5) 31.4(5) ?
S1b'_11 N1b'_11 O2b''_1 . . . 35.0(8) 35.0(8) 35.0(8) ?
S1b'_11 N1b'_11 O3b'_11 . . . 137.6(11) 137.6(11) 137.6(11) ?
S1b'_11 N1b'_11 N1b''_1 . . . 109.9(19) 109.9(19) 109.9(19) ?
S1b'_11 N1b'_11 C7b'_11 . . . 112.6(13) 112.6(13) 112.6(13) ?
S1b'_11 N1b'_11 C7b''_1 . . . 105.0(10) 105.0(10) 105.0(10) ?
S1b'_11 N1b'_11 Na2'_11 . . . 115.2(9) 115.2(9) 115.2(9) ?
S1b'_11 N1b'_11 Na2''_1 . . . 151.6(11) 151.6(11) 151.6(11) ?
S1b'_11 N1b'_11 C1_1c1 . . . 43.5(6) 43.5(6) 43.5(6) ?
S1b'_11 N1b'_11 C2_1c1 . . . 76.2(7) 76.2(7) 76.2(7) ?
S1b'_11 N1b'_11 C1_1d1 . . . 45.1(6) 45.1(6) 45.1(6) ?
S1b''_1 N1b'_11 O1b'_11 . . . 28.1(7) 28.1(7) 28.1(7) ?
S1b''_1 N1b'_11 O1b''_1 . . . 49.6(6) 49.6(6) 49.6(6) ?
S1b''_1 N1b'_11 O2b'_11 . . . 38.4(6) 38.4(6) 38.4(6) ?
S1b''_1 N1b'_11 O2b''_1 . . . 31.3(9) 31.3(9) 31.3(9) ?
S1b''_1 N1b'_11 O3b'_11 . . . 133.3(11) 133.3(11) 133.3(11) ?
S1b''_1 N1b'_11 N1b''_1 . . . 103(2) 103(2) 103(2) ?
S1b''_1 N1b'_11 C7b'_11 . . . 108.8(14) 108.8(14) 108.8(14) ?
S1b''_1 N1b'_11 C7b''_1 . . . 99.8(11) 99.8(11) 99.8(11) ?
S1b''_1 N1b'_11 Na2'_11 . . . 120.0(10) 120.0(10) 120.0(10) ?
S1b''_1 N1b'_11 Na2''_1 . . . 155.3(12) 155.3(12) 155.3(12) ?
S1b''_1 N1b'_11 C1_1c1 . . . 40.6(6) 40.6(6) 40.6(6) ?
S1b''_1 N1b'_11 C2_1c1 . . . 72.8(8) 72.8(8) 72.8(8) ?
S1b''_1 N1b'_11 C1_1d1 . . . 42.6(7) 42.6(7) 42.6(7) ?
O1b'_11 N1b'_11 O1b''_1 . . . 65.4(7) 65.4(7) 65.4(7) ?
O1b'_11 N1b'_11 O2b'_11 . . . 57.5(7) 57.5(7) 57.5(7) ?
O1b'_11 N1b'_11 O2b''_1 . . . 3.2(9) 3.2(9) 3.2(9) ?
O1b'_11 N1b'_11 O3b'_11 . . . 136.7(10) 136.7(10) 136.7(10) ?
O1b'_11 N1b'_11 N1b''_1 . . . 91.4(18) 91.4(18) 91.4(18) ?
O1b'_11 N1b'_11 C7b'_11 . . . 119.0(14) 119.0(14) 119.0(14) ?
O1b'_11 N1b'_11 C7b''_1 . . . 104.2(10) 104.2(10) 104.2(10) ?
O1b'_11 N1b'_11 Na2'_11 . . . 107.9(8) 107.9(8) 107.9(8) ?
O1b'_11 N1b'_11 Na2''_1 . . . 133.6(10) 133.6(10) 133.6(10) ?
O1b'_11 N1b'_11 C1_1c1 . . . 61.9(7) 61.9(7) 61.9(7) ?
O1b'_11 N1b'_11 C2_1c1 . . . 88.9(9) 88.9(9) 88.9(9) ?
O1b'_11 N1b'_11 C1_1d1 . . . 64.4(7) 64.4(7) 64.4(7) ?
O1b''_1 N1b'_11 O2b'_11 . . . 12.0(4) 12.0(4) 12.0(4) ?
O1b''_1 N1b'_11 O2b''_1 . . . 67.0(9) 67.0(9) 67.0(9) ?
O1b''_1 N1b'_11 O3b'_11 . . . 145.6(10) 145.6(10) 145.6(10) ?
O1b''_1 N1b'_11 N1b''_1 . . . 152(2) 152(2) 152(2) ?
O1b''_1 N1b'_11 C7b'_11 . . . 130.4(14) 130.4(14) 130.4(14) ?
O1b''_1 N1b'_11 C7b''_1 . . . 134.8(11) 134.8(11) 134.8(11) ?
O1b''_1 N1b'_11 Na2'_11 . . . 81.8(7) 81.8(7) 81.8(7) ?
O1b''_1 N1b'_11 Na2''_1 . . . 115.7(9) 115.7(9) 115.7(9) ?
O1b''_1 N1b'_11 C1_1c1 . . . 73.1(6) 73.1(6) 73.1(6) ?
O1b''_1 N1b'_11 C2_1c1 . . . 101.0(8) 101.0(8) 101.0(8) ?
O1b''_1 N1b'_11 C1_1d1 . . . 73.1(7) 73.1(7) 73.1(7) ?
O2b'_11 N1b'_11 O2b''_1 . . . 59.6(8) 59.6(8) 59.6(8) ?
O2b'_11 N1b'_11 O3b'_11 . . . 144.2(9) 144.2(9) 144.2(9) ?
O2b'_11 N1b'_11 N1b''_1 . . . 140.6(19) 140.6(19) 140.6(19) ?
O2b'_11 N1b'_11 C7b'_11 . . . 124.0(13) 124.0(13) 124.0(13) ?
O2b'_11 N1b'_11 C7b''_1 . . . 125.1(10) 125.1(10) 125.1(10) ?
O2b'_11 N1b'_11 Na2'_11 . . . 93.1(7) 93.1(7) 93.1(7) ?
O2b'_11 N1b'_11 Na2''_1 . . . 127.6(9) 127.6(9) 127.6(9) ?
O2b'_11 N1b'_11 C1_1c1 . . . 61.9(6) 61.9(6) 61.9(6) ?
O2b'_11 N1b'_11 C2_1c1 . . . 91.4(7) 91.4(7) 91.4(7) ?
O2b'_11 N1b'_11 C1_1d1 . . . 62.1(6) 62.1(6) 62.1(6) ?
O2b''_1 N1b'_11 O3b'_11 . . . 136.7(11) 136.7(11) 136.7(11) ?
O2b''_1 N1b'_11 N1b''_1 . . . 90.6(19) 90.6(19) 90.6(19) ?
O2b''_1 N1b'_11 C7b'_11 . . . 120.3(15) 120.3(15) 120.3(15) ?
O2b''_1 N1b'_11 C7b''_1 . . . 105.1(11) 105.1(11) 105.1(11) ?
O2b''_1 N1b'_11 Na2'_11 . . . 105.7(10) 105.7(10) 105.7(10) ?
O2b''_1 N1b'_11 Na2''_1 . . . 130.5(11) 130.5(11) 130.5(11) ?
O2b''_1 N1b'_11 C1_1c1 . . . 64.8(9) 64.8(9) 64.8(9) ?
O2b''_1 N1b'_11 C2_1c1 . . . 91.3(10) 91.3(10) 91.3(10) ?
O2b''_1 N1b'_11 C1_1d1 . . . 67.3(9) 67.3(9) 67.3(9) ?
O3b'_11 N1b'_11 N1b''_1 . . . 47.8(15) 47.8(15) 47.8(15) ?
O3b'_11 N1b'_11 C7b'_11 . . . 25.0(9) 25.0(9) 25.0(9) ?
O3b'_11 N1b'_11 C7b''_1 . . . 34.5(6) 34.5(6) 34.5(6) ?
O3b'_11 N1b'_11 Na2'_11 . . . 106.6(7) 106.6(7) 106.6(7) ?
O3b'_11 N1b'_11 Na2''_1 . . . 70.8(7) 70.8(7) 70.8(7) ?
O3b'_11 N1b'_11 C1_1c1 . . . 94.2(8) 94.2(8) 94.2(8) ?
O3b'_11 N1b'_11 C2_1c1 . . . 61.5(6) 61.5(6) 61.5(6) ?
O3b'_11 N1b'_11 C1_1d1 . . . 92.9(8) 92.9(8) 92.9(8) ?
N1b''_1 N1b'_11 C7b'_11 . . . 47.3(17) 47.3(17) 47.3(17) ?
N1b''_1 N1b'_11 C7b''_1 . . . 33.6(16) 33.6(16) 33.6(16) ?
N1b''_1 N1b'_11 Na2'_11 . . . 121.3(19) 121.3(19) 121.3(19) ?
N1b''_1 N1b'_11 Na2''_1 . . . 91.0(17) 91.0(17) 91.0(17) ?
N1b''_1 N1b'_11 C1_1c1 . . . 83.0(18) 83.0(18) 83.0(18) ?
N1b''_1 N1b'_11 C2_1c1 . . . 62.0(18) 62.0(18) 62.0(18) ?
N1b''_1 N1b'_11 C1_1d1 . . . 83.6(18) 83.6(18) 83.6(18) ?
C7b'_11 N1b'_11 C7b''_1 . . . 17.0(10) 17.0(10) 17.0(10) ?
C7b'_11 N1b'_11 Na2'_11 . . . 130.7(12) 130.7(12) 130.7(12) ?
C7b'_11 N1b'_11 Na2''_1 . . . 95.7(11) 95.7(11) 95.7(11) ?
C7b'_11 N1b'_11 C1_1c1 . . . 69.2(11) 69.2(11) 69.2(11) ?
C7b'_11 N1b'_11 C2_1c1 . . . 36.4(9) 36.4(9) 36.4(9) ?
C7b'_11 N1b'_11 C1_1d1 . . . 67.8(11) 67.8(11) 67.8(11) ?
C7b''_1 N1b'_11 Na2'_11 . . . 139.6(9) 139.6(9) 139.6(9) ?
C7b''_1 N1b'_11 Na2''_1 . . . 103.0(9) 103.0(9) 103.0(9) ?
C7b''_1 N1b'_11 C1_1c1 . . . 64.1(7) 64.1(7) 64.1(7) ?
C7b''_1 N1b'_11 C2_1c1 . . . 33.8(6) 33.8(6) 33.8(6) ?
C7b''_1 N1b'_11 C1_1d1 . . . 63.5(8) 63.5(8) 63.5(8) ?
Na2'_11 N1b'_11 Na2''_1 . . . 36.6(4) 36.6(4) 36.6(4) ?
Na2'_11 N1b'_11 C1_1c1 . . . 154.9(8) 154.9(8) 154.9(8) ?
Na2'_11 N1b'_11 C2_1c1 . . . 162.3(9) 162.3(9) 162.3(9) ?
Na2'_11 N1b'_11 C1_1d1 . . . 154.7(8) 154.7(8) 154.7(8) ?
Na2''_1 N1b'_11 C1_1c1 . . . 163.8(9) 163.8(9) 163.8(9) ?
Na2''_1 N1b'_11 C2_1c1 . . . 131.9(9) 131.9(9) 131.9(9) ?
Na2''_1 N1b'_11 C1_1d1 . . . 161.6(10) 161.6(10) 161.6(10) ?
C1_1c1 N1b'_11 C2_1c1 . . . 32.8(5) 32.8(5) 32.8(5) ?
C1_1c1 N1b'_11 C1_1d1 . . . 2.6(5) 2.6(5) 2.6(5) ?
C2_1c1 N1b'_11 C1_1d1 . . . 31.4(5) 31.4(5) 31.4(5) ?
S1b'_11 N1b''_1 S1b''_1 . . . 3.2(3) 3.2(3) 3.2(3) ?
S1b'_11 N1b''_1 O1b''_1 . . . 30.3(3) 30.3(3) 30.3(3) ?
S1b'_11 N1b''_1 O2b''_1 . . . 34.6(7) 34.6(7) 34.6(7) ?
S1b'_11 N1b''_1 O3b'_11 . . . 142.3(8) 142.3(8) 142.3(8) ?
S1b'_11 N1b''_1 O3b''_1 . . . 137.3(7) 137.3(7) 137.3(7) ?
S1b'_11 N1b''_1 N1b'_11 . . . 50.8(15) 50.8(15) 50.8(15) ?
S1b'_11 N1b''_1 C7b'_11 . . . 107.1(13) 107.1(13) 107.1(13) ?
S1b'_11 N1b''_1 C7b''_1 . . . 112.1(10) 112.1(10) 112.1(10) ?
S1b'_11 N1b''_1 Na2''_1 . . . 120.6(7) 120.6(7) 120.6(7) ?
S1b'_11 N1b''_1 C1_1c1 . . . 43.7(4) 43.7(4) 43.7(4) ?
S1b'_11 N1b''_1 C2_1c1 . . . 76.3(6) 76.3(6) 76.3(6) ?
S1b'_11 N1b''_1 C1_1d1 . . . 44.0(4) 44.0(4) 44.0(4) ?
S1b'_11 N1b''_1 C2_1d1 . . . 78.2(6) 78.2(6) 78.2(6) ?
S1b''_1 N1b''_1 O1b''_1 . . . 33.5(4) 33.5(4) 33.5(4) ?
S1b''_1 N1b''_1 O2b''_1 . . . 32.4(8) 32.4(8) 32.4(8) ?
S1b''_1 N1b''_1 O3b'_11 . . . 143.2(9) 143.2(9) 143.2(9) ?
S1b''_1 N1b''_1 O3b''_1 . . . 135.7(8) 135.7(8) 135.7(8) ?
S1b''_1 N1b''_1 N1b'_11 . . . 53.9(15) 53.9(15) 53.9(15) ?
S1b''_1 N1b''_1 C7b'_11 . . . 107.7(13) 107.7(13) 107.7(13) ?
S1b''_1 N1b''_1 C7b''_1 . . . 110.9(10) 110.9(10) 110.9(10) ?
S1b''_1 N1b''_1 Na2''_1 . . . 123.2(8) 123.2(8) 123.2(8) ?
S1b''_1 N1b''_1 C1_1c1 . . . 42.6(5) 42.6(5) 42.6(5) ?
S1b''_1 N1b''_1 C2_1c1 . . . 75.5(6) 75.5(6) 75.5(6) ?
S1b''_1 N1b''_1 C1_1d1 . . . 43.1(5) 43.1(5) 43.1(5) ?
S1b''_1 N1b''_1 C2_1d1 . . . 77.1(6) 77.1(6) 77.1(6) ?
O1b''_1 N1b''_1 O2b''_1 . . . 57.2(8) 57.2(8) 57.2(8) ?
O1b''_1 N1b''_1 O3b'_11 . . . 129.4(7) 129.4(7) 129.4(7) ?
O1b''_1 N1b''_1 O3b''_1 . . . 148.1(7) 148.1(7) 148.1(7) ?
O1b''_1 N1b''_1 N1b'_11 . . . 20.6(15) 20.6(15) 20.6(15) ?
O1b''_1 N1b''_1 C7b'_11 . . . 103.4(13) 103.4(13) 103.4(13) ?
O1b''_1 N1b''_1 C7b''_1 . . . 124.3(10) 124.3(10) 124.3(10) ?
O1b''_1 N1b''_1 Na2''_1 . . . 92.6(6) 92.6(6) 92.6(6) ?
O1b''_1 N1b''_1 C1_1c1 . . . 64.0(4) 64.0(4) 64.0(4) ?
O1b''_1 N1b''_1 C2_1c1 . . . 89.9(6) 89.9(6) 89.9(6) ?
O1b''_1 N1b''_1 C1_1d1 . . . 62.7(5) 62.7(5) 62.7(5) ?
O1b''_1 N1b''_1 C2_1d1 . . . 93.4(6) 93.4(6) 93.4(6) ?
O2b''_1 N1b''_1 O3b'_11 . . . 163.9(11) 163.9(11) 163.9(11) ?
O2b''_1 N1b''_1 O3b''_1 . . . 134.9(10) 134.9(10) 134.9(10) ?
O2b''_1 N1b''_1 N1b'_11 . . . 73.6(18) 73.6(18) 73.6(18) ?
O2b''_1 N1b''_1 C7b'_11 . . . 133.9(15) 133.9(15) 133.9(15) ?
O2b''_1 N1b''_1 C7b''_1 . . . 121.1(12) 121.1(12) 121.1(12) ?
O2b''_1 N1b''_1 Na2''_1 . . . 120.7(10) 120.7(10) 120.7(10) ?
O2b''_1 N1b''_1 C1_1c1 . . . 63.3(8) 63.3(8) 63.3(8) ?
O2b''_1 N1b''_1 C2_1c1 . . . 94.4(9) 94.4(9) 94.4(9) ?
O2b''_1 N1b''_1 C1_1d1 . . . 65.3(8) 65.3(8) 65.3(8) ?
O2b''_1 N1b''_1 C2_1d1 . . . 93.9(9) 93.9(9) 93.9(9) ?
O3b'_11 N1b''_1 O3b''_1 . . . 30.7(6) 30.7(6) 30.7(6) ?
O3b'_11 N1b''_1 N1b'_11 . . . 117.0(19) 117.0(19) 117.0(19) ?
O3b'_11 N1b''_1 C7b'_11 . . . 35.7(11) 35.7(11) 35.7(11) ?
O3b'_11 N1b''_1 C7b''_1 . . . 42.9(8) 42.9(8) 42.9(8) ?
O3b'_11 N1b''_1 Na2''_1 . . . 75.2(7) 75.2(7) 75.2(7) ?
O3b'_11 N1b''_1 C1_1c1 . . . 104.7(8) 104.7(8) 104.7(8) ?
O3b'_11 N1b''_1 C2_1c1 . . . 72.1(7) 72.1(7) 72.1(7) ?
O3b'_11 N1b''_1 C1_1d1 . . . 103.2(8) 103.2(8) 103.2(8) ?
O3b'_11 N1b''_1 C2_1d1 . . . 71.9(7) 71.9(7) 71.9(7) ?
O3b''_1 N1b''_1 N1b'_11 . . . 144.8(19) 144.8(19) 144.8(19) ?
O3b''_1 N1b''_1 C7b'_11 . . . 45.3(12) 45.3(12) 45.3(12) ?
O3b''_1 N1b''_1 C7b''_1 . . . 26.0(7) 26.0(7) 26.0(7) ?
O3b''_1 N1b''_1 Na2''_1 . . . 98.7(6) 98.7(6) 98.7(6) ?
O3b''_1 N1b''_1 C1_1c1 . . . 93.8(6) 93.8(6) 93.8(6) ?
O3b''_1 N1b''_1 C2_1c1 . . . 62.4(6) 62.4(6) 62.4(6) ?
O3b''_1 N1b''_1 C1_1d1 . . . 93.8(6) 93.8(6) 93.8(6) ?
O3b''_1 N1b''_1 C2_1d1 . . . 59.8(5) 59.8(5) 59.8(5) ?
N1b'_11 N1b''_1 C7b'_11 . . . 101(2) 101(2) 101(2) ?
N1b'_11 N1b''_1 C7b''_1 . . . 130(2) 130(2) 130(2) ?
N1b'_11 N1b''_1 Na2''_1 . . . 72.7(17) 72.7(17) 72.7(17) ?
N1b'_11 N1b''_1 C1_1c1 . . . 81.6(17) 81.6(17) 81.6(17) ?
N1b'_11 N1b''_1 C2_1c1 . . . 101.6(19) 101.6(19) 101.6(19) ?
N1b'_11 N1b''_1 C1_1d1 . . . 79.8(17) 79.8(17) 79.8(17) ?
N1b'_11 N1b''_1 C2_1d1 . . . 105.9(19) 105.9(19) 105.9(19) ?
C7b'_11 N1b''_1 C7b''_1 . . . 31.6(13) 31.6(13) 31.6(13) ?
C7b'_11 N1b''_1 Na2''_1 . . . 99.8(13) 99.8(13) 99.8(13) ?
C7b'_11 N1b''_1 C1_1c1 . . . 70.6(12) 70.6(12) 70.6(12) ?
C7b'_11 N1b''_1 C2_1c1 . . . 40.6(12) 40.6(12) 40.6(12) ?
C7b'_11 N1b''_1 C1_1d1 . . . 68.6(12) 68.6(12) 68.6(12) ?
C7b'_11 N1b''_1 C2_1d1 . . . 42.2(13) 42.2(13) 42.2(13) ?
C7b''_1 N1b''_1 Na2''_1 . . . 118.0(10) 118.0(10) 118.0(10) ?
C7b''_1 N1b''_1 C1_1c1 . . . 68.4(8) 68.4(8) 68.4(8) ?
C7b''_1 N1b''_1 C2_1c1 . . . 36.4(8) 36.4(8) 36.4(8) ?
C7b''_1 N1b''_1 C1_1d1 . . . 68.1(9) 68.1(9) 68.1(9) ?
C7b''_1 N1b''_1 C2_1d1 . . . 34.0(8) 34.0(8) 34.0(8) ?
Na2''_1 N1b''_1 C1_1c1 . . . 150.2(7) 150.2(7) 150.2(7) ?
Na2''_1 N1b''_1 C2_1c1 . . . 139.3(9) 139.3(9) 139.3(9) ?
Na2''_1 N1b''_1 C1_1d1 . . . 147.4(8) 147.4(8) 147.4(8) ?
Na2''_1 N1b''_1 C2_1d1 . . . 141.8(9) 141.8(9) 141.8(9) ?
C1_1c1 N1b''_1 C2_1c1 . . . 33.2(5) 33.2(5) 33.2(5) ?
C1_1c1 N1b''_1 C1_1d1 . . . 3.1(5) 3.1(5) 3.1(5) ?
C1_1c1 N1b''_1 C2_1d1 . . . 34.6(5) 34.6(5) 34.6(5) ?
C2_1c1 N1b''_1 C1_1d1 . . . 32.3(5) 32.3(5) 32.3(5) ?
C2_1c1 N1b''_1 C2_1d1 . . . 4.6(8) 4.6(8) 4.6(8) ?
C1_1d1 N1b''_1 C2_1d1 . . . 34.1(5) 34.1(5) 34.1(5) ?
S1b_11 C7b_11 O3b_11 . . . 160.9(17) 159.4(19) 162.4(16) ?
S1b_11 C7b_11 N1b_11 . . . 38.0(9) 37.3(9) 39.4(10) ?
S1b_11 C7b_11 C1_1b1 . . . 41.7(5) 39.4(5) 43.0(5) ?
S1b_11 C7b_11 C2_1b1 . . . 75.0(9) 69.8(9) 78.5(9) ?
S1b_11 C7b_11 C3_1b1 . . . 100.2(8) 98.1(8) 101.6(8) ?
O3b_11 C7b_11 N1b_11 . . . 123(2) 122(2) 124(2) ?
O3b_11 C7b_11 C1_1b1 . . . 157.2(17) 154.5(16) 161.0(19) ?
O3b_11 C7b_11 C2_1b1 . . . 123.8(18) 118.9(17) 131(2) ?
O3b_11 C7b_11 C3_1b1 . . . 98.7(14) 95.9(13) 102.3(16) ?
N1b_11 C7b_11 C1_1b1 . . . 79.7(12) 76.6(12) 82.4(12) ?
N1b_11 C7b_11 C2_1b1 . . . 113.0(15) 107.1(16) 117.9(16) ?
N1b_11 C7b_11 C3_1b1 . . . 138.2(14) 135.3(15) 141.0(14) ?
C1_1b1 C7b_11 C2_1b1 . . . 33.4(7) 30.5(7) 35.6(7) ?
C1_1b1 C7b_11 C3_1b1 . . . 58.5(6) 58.2(6) 58.7(7) ?
C2_1b1 C7b_11 C3_1b1 . . . 25.3(7) 23.2(6) 28.3(7) ?
S1b_21 C7b_21 O3b_21 . . . 161.1(18) 158.8(17) 166.7(19) ?
S1b_21 C7b_21 N1b_21 . . . 36.7(9) 33.9(9) 39.2(9) ?
S1b_21 C7b_21 C1_2b1 . . . 42.3(5) 35.9(4) 45.4(4) ?
S1b_21 C7b_21 C2_2b1 . . . 74.1(9) 68.3(10) 77.5(9) ?
S1b_21 C7b_21 C3_2b1 . . . 100.3(8) 95.9(8) 102.3(9) ?
O3b_21 C7b_21 N1b_21 . . . 125(2) 120.2(18) 133(2) ?
O3b_21 C7b_21 C1_2b1 . . . 156.3(18) 154.9(16) 157(2) ?
O3b_21 C7b_21 C2_2b1 . . . 124.6(19) 123(2) 127.0(18) ?
O3b_21 C7b_21 C3_2b1 . . . 98.4(15) 97.3(16) 99.8(13) ?
N1b_21 C7b_21 C1_2b1 . . . 78.7(11) 68.8(12) 84.7(11) ?
N1b_21 C7b_21 C2_2b1 . . . 110.5(15) 101.2(16) 114.1(17) ?
N1b_21 C7b_21 C3_2b1 . . . 136.7(14) 128.6(15) 141.0(13) ?
C1_2b1 C7b_21 C2_2b1 . . . 31.9(7) 28.3(6) 33.9(7) ?
C1_2b1 C7b_21 C3_2b1 . . . 58.1(6) 56.5(6) 60.1(6) ?
C2_2b1 C7b_21 C3_2b1 . . . 26.2(7) 23.8(6) 28.3(7) ?
S1b'_11 C7b'_11 S1b''_1 . . . 3.9(2) 3.9(2) 3.9(2) ?
S1b'_11 C7b'_11 O3b'_11 . . . 167.3(14) 167.3(14) 167.3(14) ?
S1b'_11 C7b'_11 O3b''_1 . . . 143.3(10) 143.3(10) 143.3(10) ?
S1b'_11 C7b'_11 N1b'_11 . . . 37.9(8) 37.9(8) 37.9(8) ?
S1b'_11 C7b'_11 N1b''_1 . . . 50.5(10) 50.5(10) 50.5(10) ?
S1b'_11 C7b'_11 C7b''_1 . . . 109.5(19) 109.5(19) 109.5(19) ?
S1b'_11 C7b'_11 C1_1c1 . . . 42.9(4) 42.9(4) 42.9(4) ?
S1b'_11 C7b'_11 C2_1c1 . . . 75.8(8) 75.8(8) 75.8(8) ?
S1b'_11 C7b'_11 C1_1d1 . . . 42.1(4) 42.1(4) 42.1(4) ?
S1b'_11 C7b'_11 C2_1d1 . . . 80.0(8) 80.0(8) 80.0(8) ?
S1b''_1 C7b'_11 O3b'_11 . . . 165.4(14) 165.4(14) 165.4(14) ?
S1b''_1 C7b'_11 O3b''_1 . . . 140.2(10) 140.2(10) 140.2(10) ?
S1b''_1 C7b'_11 N1b'_11 . . . 37.4(9) 37.4(9) 37.4(9) ?
S1b''_1 C7b'_11 N1b''_1 . . . 47.5(10) 47.5(10) 47.5(10) ?
S1b''_1 C7b'_11 C7b''_1 . . . 107.2(19) 107.2(19) 107.2(19) ?
S1b''_1 C7b'_11 C1_1c1 . . . 43.9(5) 43.9(5) 43.9(5) ?
S1b''_1 C7b'_11 C2_1c1 . . . 76.7(9) 76.7(9) 76.7(9) ?
S1b''_1 C7b'_11 C1_1d1 . . . 43.4(5) 43.4(5) 43.4(5) ?
S1b''_1 C7b'_11 C2_1d1 . . . 80.6(8) 80.6(8) 80.6(8) ?
O3b'_11 C7b'_11 O3b''_1 . . . 41.4(9) 41.4(9) 41.4(9) ?
O3b'_11 C7b'_11 N1b'_11 . . . 129.7(17) 129.7(17) 129.7(17) ?
O3b'_11 C7b'_11 N1b''_1 . . . 118.2(18) 118.2(18) 118.2(18) ?
O3b'_11 C7b'_11 C7b''_1 . . . 77.1(19) 77.1(19) 77.1(19) ?
O3b'_11 C7b'_11 C1_1c1 . . . 149.6(14) 149.6(14) 149.6(14) ?
O3b'_11 C7b'_11 C2_1c1 . . . 116.7(15) 116.7(15) 116.7(15) ?
O3b'_11 C7b'_11 C1_1d1 . . . 150.6(14) 150.6(14) 150.6(14) ?
O3b'_11 C7b'_11 C2_1d1 . . . 112.3(14) 112.3(14) 112.3(14) ?
O3b''_1 C7b'_11 N1b'_11 . . . 143.2(15) 143.2(15) 143.2(15) ?
O3b''_1 C7b'_11 N1b''_1 . . . 113.2(16) 113.2(16) 113.2(16) ?
O3b''_1 C7b'_11 C7b''_1 . . . 35.9(15) 35.9(15) 35.9(15) ?
O3b''_1 C7b'_11 C1_1c1 . . . 115.5(9) 115.5(9) 115.5(9) ?
O3b''_1 C7b'_11 C2_1c1 . . . 87.6(11) 87.6(11) 87.6(11) ?
O3b''_1 C7b'_11 C1_1d1 . . . 117.7(10) 117.7(10) 117.7(10) ?
O3b''_1 C7b'_11 C2_1d1 . . . 81.8(10) 81.8(10) 81.8(10) ?
N1b'_11 C7b'_11 N1b''_1 . . . 31.3(12) 31.3(12) 31.3(12) ?
N1b'_11 C7b'_11 C7b''_1 . . . 131(2) 131(2) 131(2) ?
N1b'_11 C7b'_11 C1_1c1 . . . 80.7(11) 80.7(11) 80.7(11) ?
N1b'_11 C7b'_11 C2_1c1 . . . 113.6(14) 113.6(14) 113.6(14) ?
N1b'_11 C7b'_11 C1_1d1 . . . 79.7(11) 79.7(11) 79.7(11) ?
N1b'_11 C7b'_11 C2_1d1 . . . 117.9(14) 117.9(14) 117.9(14) ?
N1b''_1 C7b'_11 C7b''_1 . . . 103(2) 103(2) 103(2) ?
N1b''_1 C7b'_11 C1_1c1 . . . 87.1(13) 87.1(13) 87.1(13) ?
N1b''_1 C7b'_11 C2_1c1 . . . 115.1(17) 115.1(17) 115.1(17) ?
N1b''_1 C7b'_11 C1_1d1 . . . 87.5(13) 87.5(13) 87.5(13) ?
N1b''_1 C7b'_11 C2_1d1 . . . 116.2(17) 116.2(17) 116.2(17) ?
C7b''_1 C7b'_11 C1_1c1 . . . 81.1(18) 81.1(18) 81.1(18) ?
C7b''_1 C7b'_11 C2_1c1 . . . 59.6(18) 59.6(18) 59.6(18) ?
C7b''_1 C7b'_11 C1_1d1 . . . 83.5(18) 83.5(18) 83.5(18) ?
C7b''_1 C7b'_11 C2_1d1 . . . 53.7(18) 53.7(18) 53.7(18) ?
C1_1c1 C7b'_11 C2_1c1 . . . 32.9(7) 32.9(7) 32.9(7) ?
C1_1c1 C7b'_11 C1_1d1 . . . 2.6(5) 2.6(5) 2.6(5) ?
C1_1c1 C7b'_11 C2_1d1 . . . 37.4(6) 37.4(6) 37.4(6) ?
C2_1c1 C7b'_11 C1_1d1 . . . 34.0(7) 34.0(7) 34.0(7) ?
C2_1c1 C7b'_11 C2_1d1 . . . 6.0(8) 6.0(8) 6.0(8) ?
C1_1d1 C7b'_11 C2_1d1 . . . 38.8(6) 38.8(6) 38.8(6) ?
S1b''_1 C7b''_1 O3b'_11 . . . 126.2(12) 126.2(12) 126.2(12) ?
S1b''_1 C7b''_1 O3b''_1 . . . 163.8(11) 163.8(11) 163.8(11) ?
S1b''_1 C7b''_1 N1b'_11 . . . 33.7(6) 33.7(6) 33.7(6) ?
S1b''_1 C7b''_1 N1b''_1 . . . 39.4(6) 39.4(6) 39.4(6) ?
S1b''_1 C7b''_1 C7b'_11 . . . 57.0(17) 57.0(17) 57.0(17) ?
S1b''_1 C7b''_1 C1_1c1 . . . 41.3(4) 41.3(4) 41.3(4) ?
S1b''_1 C7b''_1 C2_1c1 . . . 68.9(8) 68.9(8) 68.9(8) ?
S1b''_1 C7b''_1 C3_1c1 . . . 103.5(6) 103.5(6) 103.5(6) ?
S1b''_1 C7b''_1 H1c3_11 . . . 126.26 126.26 126.26 ?
S1b''_1 C7b''_1 C1_1d1 . . . 39.7(4) 39.7(4) 39.7(4) ?
S1b''_1 C7b''_1 C2_1d1 . . . 76.4(8) 76.4(8) 76.4(8) ?
O3b'_11 C7b''_1 O3b''_1 . . . 55.3(10) 55.3(10) 55.3(10) ?
O3b'_11 C7b''_1 N1b'_11 . . . 93.3(13) 93.3(13) 93.3(13) ?
O3b'_11 C7b''_1 N1b''_1 . . . 94.0(14) 94.0(14) 94.0(14) ?
O3b'_11 C7b''_1 C7b'_11 . . . 71.0(19) 71.0(19) 71.0(19) ?
O3b'_11 C7b''_1 C1_1c1 . . . 145.6(12) 145.6(12) 145.6(12) ?
O3b'_11 C7b''_1 C2_1c1 . . . 130.3(17) 130.3(17) 130.3(17) ?
O3b'_11 C7b''_1 C3_1c1 . . . 110.4(12) 110.4(12) 110.4(12) ?
O3b'_11 C7b''_1 H1c3_11 . . . 90.04 90.04 90.04 ?
O3b'_11 C7b''_1 C1_1d1 . . . 142.2(12) 142.2(12) 142.2(12) ?
O3b'_11 C7b''_1 C2_1d1 . . . 132.3(17) 132.3(17) 132.3(17) ?
O3b''_1 C7b''_1 N1b'_11 . . . 139.3(13) 139.3(13) 139.3(13) ?
O3b''_1 C7b''_1 N1b''_1 . . . 128.7(14) 128.7(14) 128.7(14) ?
O3b''_1 C7b''_1 C7b'_11 . . . 126(2) 126(2) 126(2) ?
O3b''_1 C7b''_1 C1_1c1 . . . 148.3(13) 148.3(13) 148.3(13) ?
O3b''_1 C7b''_1 C2_1c1 . . . 124.1(15) 124.1(15) 124.1(15) ?
O3b''_1 C7b''_1 C3_1c1 . . . 89.5(10) 89.5(10) 89.5(10) ?
O3b''_1 C7b''_1 H1c3_11 . . . 67.87 67.87 67.87 ?
O3b''_1 C7b''_1 C1_1d1 . . . 151.1(13) 151.1(13) 151.1(13) ?
O3b''_1 C7b''_1 C2_1d1 . . . 115.3(14) 115.3(14) 115.3(14) ?
N1b'_11 C7b''_1 N1b''_1 . . . 16.6(8) 16.6(8) 16.6(8) ?
N1b'_11 C7b''_1 C7b'_11 . . . 31.8(18) 31.8(18) 31.8(18) ?
N1b'_11 C7b''_1 C1_1c1 . . . 72.2(7) 72.2(7) 72.2(7) ?
N1b'_11 C7b''_1 C2_1c1 . . . 95.4(11) 95.4(11) 95.4(11) ?
N1b'_11 C7b''_1 C3_1c1 . . . 128.6(9) 128.6(9) 128.6(9) ?
N1b'_11 C7b''_1 H1c3_11 . . . 144.99 144.99 144.99 ?
N1b'_11 C7b''_1 C1_1d1 . . . 69.6(7) 69.6(7) 69.6(7) ?
N1b'_11 C7b''_1 C2_1d1 . . . 105.0(11) 105.0(11) 105.0(11) ?
N1b''_1 C7b''_1 C7b'_11 . . . 45.2(18) 45.2(18) 45.2(18) ?
N1b''_1 C7b''_1 C1_1c1 . . . 80.6(8) 80.6(8) 80.6(8) ?
N1b''_1 C7b''_1 C2_1c1 . . . 107.2(12) 107.2(12) 107.2(12) ?
N1b''_1 C7b''_1 C3_1c1 . . . 141.8(11) 141.8(11) 141.8(11) ?
N1b''_1 C7b''_1 H1c3_11 . . . 161.29 161.29 161.29 ?
N1b''_1 C7b''_1 C1_1d1 . . . 78.8(8) 78.8(8) 78.8(8) ?
N1b''_1 C7b''_1 C2_1d1 . . . 115.5(12) 115.5(12) 115.5(12) ?
C7b'_11 C7b''_1 C1_1c1 . . . 81.8(17) 81.8(17) 81.8(17) ?
C7b'_11 C7b''_1 C2_1c1 . . . 93(2) 93(2) 93(2) ?
C7b'_11 C7b''_1 C3_1c1 . . . 115(2) 115(2) 115(2) ?
C7b'_11 C7b''_1 H1c3_11 . . . 120.19 120.19 120.19 ?
C7b'_11 C7b''_1 C1_1d1 . . . 78.2(17) 78.2(17) 78.2(17) ?
C7b'_11 C7b''_1 C2_1d1 . . . 103(2) 103(2) 103(2) ?
C1_1c1 C7b''_1 C2_1c1 . . . 28.8(8) 28.8(8) 28.8(8) ?
C1_1c1 C7b''_1 C3_1c1 . . . 62.5(5) 62.5(5) 62.5(5) ?
C1_1c1 C7b''_1 H1c3_11 . . . 85.76 85.76 85.76 ?
C1_1c1 C7b''_1 C1_1d1 . . . 3.7(4) 3.7(4) 3.7(4) ?
C1_1c1 C7b''_1 C2_1d1 . . . 35.2(7) 35.2(7) 35.2(7) ?
C2_1c1 C7b''_1 C3_1c1 . . . 34.8(8) 34.8(8) 34.8(8) ?
C2_1c1 C7b''_1 H1c3_11 . . . 57.46 57.46 57.46 ?
C2_1c1 C7b''_1 C1_1d1 . . . 29.5(8) 29.5(8) 29.5(8) ?
C2_1c1 C7b''_1 C2_1d1 . . . 10.5(10) 10.5(10) 10.5(10) ?
C3_1c1 C7b''_1 H1c3_11 . . . 23.36 23.36 23.36 ?
C3_1c1 C7b''_1 C1_1d1 . . . 63.8(6) 63.8(6) 63.8(6) ?
C3_1c1 C7b''_1 C2_1d1 . . . 27.5(8) 27.5(8) 27.5(8) ?
H1c3_11 C7b''_1 C1_1d1 . . . 86.84 86.84 86.84 ?
H1c3_11 C7b''_1 C2_1d1 . . . 50.81 50.81 50.81 ?
C1_1d1 C7b''_1 C2_1d1 . . . 36.7(7) 36.7(7) 36.7(7) ?
Na6_11 O28w_11 Na2_11 . . . 115.1(10) 95.6(9) 125.5(11) ?
Na16'_1 O28w_11 Na14''1 . . . 98.8(6) 98.8(6) 98.8(6) ?
Na6_21 O28w_21 Na2_21 . . . 123.1(10) 120.6(10) 125.7(10) ?
Na16_21 O28w_21 Na14_21 . . . 102.3(5) 102.3(5) 102.3(5) ?
O28w''1 O28w'_1 Na2'_11 . . . 54.5(17) 54.5(17) 54.5(17) ?
O28w''1 O28w'_1 Na2''_1 . . . 87.6(18) 87.6(18) 87.6(18) ?
Na2'_11 O28w'_1 Na2''_1 . . . 38.3(4) 38.3(4) 38.3(4) ?
O28w'_1 O28w''1 Na6_21 . . . 101.1(19) 101.1(19) 101.1(19) ?
O28w'_1 O28w''1 Na2'_11 . . . 106(2) 106(2) 106(2) ?
O28w'_1 O28w''1 Na2''_1 . . . 73.3(18) 73.3(18) 73.3(18) ?
Na6_21 O28w''1 Na2'_11 . . . 119.5(11) 119.5(11) 119.5(11) ?
Na6_21 O28w''1 Na2''_1 . . . 146.8(10) 146.8(10) 146.8(10) ?
Na2'_11 O28w''1 Na2''_1 . . . 38.9(5) 38.9(5) 38.9(5) ?
Na6_21 O18w_11 Na2_11 1_5455 . . 133.8(11) 124.7(11) 150.4(10) ?
Na6_11 O18w_21 Na2_11 . . . 78.2(8) 69.7(6) 92.1(9) ?
Na6_11 O18w_21 Na2_21 . . . 123.3(11) 120.5(10) 126.2(12) ?
Na2_11 O18w_21 Na2_21 . . . 52.2(9) 50.8(9) 53.5(9) ?
O18w''1 O18w'_1 Na16'_1 . . . 118.3(18) 118.3(18) 118.3(18) ?
O18w''1 O18w'_1 Na16''1 . . . 139(2) 139(2) 139(2) ?
O18w''1 O18w'_1 Na14'_1 . . . 68.5(17) 68.5(17) 68.5(17) ?
Na16'_1 O18w'_1 Na16''1 . . . 23.5(6) 23.5(6) 23.5(6) ?
Na16'_1 O18w'_1 Na14'_1 . . . 110.5(7) 110.5(7) 110.5(7) ?
Na16''1 O18w'_1 Na14'_1 . . . 123.8(10) 123.8(10) 123.8(10) ?
O3b'_11 O18w''1 O18w'_1 . . . 140.3(17) 140.3(17) 140.3(17) ?
O3b'_11 O18w''1 Na2''_1 . . . 69.7(6) 69.7(6) 69.7(6) ?
O3b'_11 O18w''1 Na16''1 . . . 122.9(8) 122.9(8) 122.9(8) ?
O3b'_11 O18w''1 Na14'_1 . . . 64.5(6) 64.5(6) 64.5(6) ?
O18w'_1 O18w''1 Na2''_1 . . . 114.6(18) 114.6(18) 114.6(18) ?
O18w'_1 O18w''1 Na16''1 . . . 29.2(15) 29.2(15) 29.2(15) ?
O18w'_1 O18w''1 Na14'_1 . . . 92.5(18) 92.5(18) 92.5(18) ?
Na2''_1 O18w''1 Na16''1 . . . 87.3(7) 87.3(7) 87.3(7) ?
Na2''_1 O18w''1 Na14'_1 . . . 131.9(7) 131.9(7) 131.9(7) ?
Na16''1 O18w''1 Na14'_1 . . . 105.2(7) 105.2(7) 105.2(7) ?
O19w''1 O19w'_1 Na2'_11 . . . 50(2) 50(2) 50(2) ?
O19w''1 O19w'_1 Na2''_1 . . . 88(2) 88(2) 88(2) ?
O19w''1 O19w'_1 Na16_21 . . 1_5455 86(2) 86(2) 86(2) ?
Na2'_11 O19w'_1 Na2''_1 . . . 37.8(5) 37.8(5) 37.8(5) ?
Na2'_11 O19w'_1 Na16_21 . . 1_5455 114.8(7) 114.8(7) 114.8(7) ?
Na2''_1 O19w'_1 Na16_21 . . 1_5455 126.6(8) 126.6(8) 126.6(8) ?
O19w'_1 O19w''1 Na2'_11 . . . 113(3) 113(3) 113(3) ?
O19w'_1 O19w''1 Na2''_1 . . . 75(2) 75(2) 75(2) ?
O19w'_1 O19w''1 Na16_21 . . 1_5455 76(2) 76(2) 76(2) ?
Na2'_11 O19w''1 Na2''_1 . . . 38.5(6) 38.5(6) 38.5(6) ?
Na2'_11 O19w''1 Na16_21 . . 1_5455 129.2(12) 129.2(12) 129.2(12) ?
Na2''_1 O19w''1 Na16_21 . . 1_5455 119.6(11) 119.6(11) 119.6(11) ?
O24w''1 O24w'_1 Na14'_1 . . . 41.5(12) 41.5(12) 41.5(12) ?
O24w''1 O24w'_1 Na14''1 . . . 148(2) 148(2) 148(2) ?
Na14'_1 O24w'_1 Na14''1 . . . 106.8(10) 106.8(10) 106.8(10) ?
H1c4_2a O24w''1 O24w'_1 1_6555 . . 101.81 101.81 101.81 ?
H1c4_2a O24w''1 Na14'_1 1_6555 . . 141.32 141.32 141.32 ?
H1c4_2a O24w''1 Na14''1 1_6555 . . 121.07 121.07 121.07 ?
O24w'_1 O24w''1 Na14'_1 . . . 116.9(17) 116.9(17) 116.9(17) ?
O24w'_1 O24w''1 Na14''1 . . . 19.4(12) 19.4(12) 19.4(12) ?
Na14'_1 O24w''1 Na14''1 . . . 97.6(8) 97.6(8) 97.6(8) ?
Na6_2 O23w_11 Na6_11 1_6555 . . 101.9(9) 99.9(9) 103.9(9) ?
Na6_2 O23w_11 H1c3_11 1_6555 . . 86.65 86.15 87.16 ?
Na16'_2 O23w_11 Na16''_2 1_6555 . 1_6555 24.2(6) 24.2(6) 24.2(6) ?
Na16'_2 O23w_11 Na6_11 1_6555 . . 93.7(14) 93.7(14) 93.7(14) ?
Na16''_2 O23w_11 Na6_11 1_6555 . . 90.4(14) 90.4(14) 90.4(14) ?
Na6_11 O23w_11 H1c3_11 . . . 144.58 118.86 161.81 ?
Na6_1 O23w_21 Na6_21 1_5655 . . 98.9(10) 97.7(10) 100.0(11) ?
Na16_1 O23w_21 Na6_21 1_5655 . . 84.8(8) 84.8(8) 84.8(8) ?
O1b_1 Na6_11 O2b_1 1_6655 . 1_6555 116.2(7) 89.2(8) 133.1(6) ?
O1b_1 Na6_11 O23w_2 1_6655 . 1_6555 70.6(9) 45.5(8) 95.6(9) ?
O1b_1 Na6_11 O28w_11 1_6655 . . 162.8(9) 155.9(7) 172.2(12) ?
O1b_1 Na6_11 O18w_21 1_6655 . . 73.9(6) 50.8(4) 86.6(6) ?
O1b_1 Na6_11 O24w_11 1_6655 . . 79.6(7) 77.5(6) 83.6(9) ?
O1b_1 Na6_11 O23w_11 1_6655 . . 95.3(10) 82.0(10) 107.4(10) ?
O2b_1 Na6_11 O23w_2 1_6555 . 1_6555 69.3(9) 52.0(9) 86.6(9) ?
O2b_1 Na6_11 O28w_11 1_6555 . . 71.5(8) 53.6(6) 83.0(10) ?
O2b_1 Na6_11 O18w_21 1_6555 . . 159.8(8) 136.4(6) 176.8(7) ?
O2b_1 Na6_11 O24w_11 1_6555 . . 86.5(8) 74.3(6) 93.0(7) ?
O2b_1 Na6_11 O23w_11 1_6555 . . 90.8(10) 77.3(10) 98.8(9) ?
O23w_2 Na6_11 O28w_11 1_6555 . . 126.3(9) 100.1(8) 152.4(9) ?
O23w_2 Na6_11 O18w_21 1_6555 . . 124.6(7) 90.2(7) 159.0(8) ?
O23w_2 Na6_11 O24w_11 1_6555 . . 98.6(8) 96.5(8) 100.6(8) ?
O23w_2 Na6_11 O23w_11 1_6555 . . 79.0(9) 78.7(9) 79.4(9) ?
O28w_11 Na6_11 O18w_21 . . . 97.1(7) 83.0(5) 105.2(6) ?
O28w_11 Na6_11 O24w_11 . . . 96.2(8) 88.6(7) 102.8(7) ?
O28w_11 Na6_11 O23w_11 . . . 87.6(10) 79.9(9) 95.6(11) ?
O18w_21 Na6_11 O24w_11 . . . 97.1(8) 87.4(7) 104.4(7) ?
O18w_21 Na6_11 O23w_11 . . . 84.5(10) 80.8(9) 89.5(11) ?
O24w_11 Na6_11 O23w_11 . . . 168.7(11) 162.2(12) 173.1(11) ?
O1b_2 Na6_21 O2b_2 1_5655 . . 138.8(7) 138.8(7) 138.8(7) ?
O1b_2 Na6_21 O23w_1 1_5655 . 1_5655 79.5(9) 65.0(9) 94.1(10) ?
O1b_2 Na6_21 O28w_21 1_5655 . . 168.9(9) 168.9(9) 168.9(9) ?
O1b_2 Na6_21 O28w''1 1_5655 . . 129.6(7) 129.6(7) 129.6(7) ?
O1b_2 Na6_21 O18w_11 1_5655 . 1_5655 69.3(6) 49.4(5) 89.3(7) ?
O1b_2 Na6_21 O24w_21 1_5655 . . 70.5(6) 61.9(6) 79.2(7) ?
O1b_2 Na6_21 O23w_21 1_5655 . . 111.6(10) 106.6(10) 116.6(9) ?
O1b'_2 Na6_21 O2b_2 1_5655 . . 81.0(7) 81.0(7) 81.0(7) ?
O1b'_2 Na6_21 O2b''_2 1_5655 . 1_5655 3.1(12) 3.1(12) 3.1(12) ?
O1b'_2 Na6_21 O28w_21 1_5655 . . 158.6(9) 158.6(9) 158.6(9) ?
O1b'_2 Na6_21 O18w_11 1_5655 . 1_5655 90.0(7) 90.0(7) 90.0(7) ?
O1b'_2 Na6_21 O24w_21 1_5655 . . 89.6(8) 89.6(8) 89.6(8) ?
O1b'_2 Na6_21 O23w_21 1_5655 . . 75.9(9) 75.9(9) 75.9(9) ?
O2b_2 Na6_21 O2b''_2 . . 1_5655 82.2(13) 82.2(13) 82.2(13) ?
O2b_2 Na6_21 O23w_1 . . 1_5655 103.1(10) 103.1(10) 103.1(10) ?
O2b_2 Na6_21 O28w_21 . . . 83.7(7) 83.7(7) 83.7(7) ?
O2b_2 Na6_21 O28w''1 . . . 68.3(8) 68.3(8) 68.3(8) ?
O2b_2 Na6_21 O18w_11 . . 1_5655 165.3(8) 162.1(8) 168.5(7) ?
O2b_2 Na6_21 O24w_21 . . . 88.9(8) 85.8(8) 91.9(7) ?
O2b_2 Na6_21 O23w_21 . . . 90.0(10) 81.5(9) 98.4(11) ?
O2b''_2 Na6_21 O28w_21 1_5655 . . 161.4(14) 161.4(14) 161.4(14) ?
O2b''_2 Na6_21 O18w_11 1_5655 . 1_5655 89.1(13) 89.1(13) 89.1(13) ?
O2b''_2 Na6_21 O24w_21 1_5655 . . 86.7(13) 86.7(13) 86.7(13) ?
O2b''_2 Na6_21 O23w_21 1_5655 . . 78.9(14) 78.9(14) 78.9(14) ?
O23w_1 Na6_21 O28w_21 1_5655 . . 89.0(9) 89.0(9) 89.0(9) ?
O23w_1 Na6_21 O28w''1 1_5655 . . 165.0(10) 165.0(10) 165.0(10) ?
O23w_1 Na6_21 O18w_11 1_5655 . 1_5655 129.9(9) 94.7(8) 165.1(10) ?
O23w_1 Na6_21 O24w_21 1_5655 . . 102.3(9) 100.5(9) 104.2(9) ?
O23w_1 Na6_21 O23w_21 1_5655 . . 81.2(10) 80.4(10) 82.0(10) ?
O28w_21 Na6_21 O18w_11 . . 1_5655 96.7(6) 90.5(6) 103.0(7) ?
O28w_21 Na6_21 O24w_21 . . . 97.8(7) 89.7(7) 105.8(7) ?
O28w_21 Na6_21 O23w_21 . . . 85.8(10) 84.4(10) 87.2(9) ?
O28w''1 Na6_21 O18w_11 . . 1_5655 94.5(7) 94.5(7) 94.5(7) ?
O28w''1 Na6_21 O24w_21 . . . 87.8(8) 87.8(8) 87.8(8) ?
O28w''1 Na6_21 O23w_21 . . . 88.5(10) 88.5(10) 88.5(10) ?
O18w_11 Na6_21 O24w_21 1_5655 . . 92.7(7) 88.6(7) 95.1(8) ?
O18w_11 Na6_21 O23w_21 1_5655 . . 86.1(10) 83.1(9) 89.4(10) ?
O24w_21 Na6_21 O23w_21 . . . 170.4(10) 164.8(10) 173.6(10) ?
O3a_11 Na2_11 O3a_21 . . 1_5455 157.9(12) 129.1(11) 177.5(13) ?
O3a_11 Na2_11 O3b_11 . . . 118.1(12) 88.2(11) 173.7(15) ?
O3a_11 Na2_11 O3b_21 . . 1_5455 83.9(10) 72.5(8) 92.3(11) ?
O3a_11 Na2_11 O28w_11 . . . 91.0(11) 90.3(11) 91.9(11) ?
O3a_11 Na2_11 O18w_11 . . . 93.8(11) 84.5(10) 111.6(12) ?
O3a_11 Na2_11 O18w_21 . . . 63.9(8) 51.4(6) 85.7(10) ?
O3a_21 Na2_11 O3b_11 1_5455 . . 76.1(9) 56.3(7) 93.5(11) ?
O3a_21 Na2_11 O3b_21 1_5455 . 1_5455 81.7(9) 56.6(5) 102.4(11) ?
O3a_21 Na2_11 O28w_11 1_5455 . . 79.2(10) 71.3(9) 86.2(12) ?
O3a_21 Na2_11 O18w_11 1_5455 . . 78.2(8) 59.9(7) 97.3(10) ?
O3a_21 Na2_11 O18w_21 1_5455 . . 126.5(10) 115.9(9) 138.3(11) ?
O3b_11 Na2_11 O3b_21 . . 1_5455 157.1(13) 112.9(10) 179.4(15) ?
O3b_11 Na2_11 O28w_11 . . . 88.9(12) 87.5(12) 90.5(12) ?
O3b_11 Na2_11 O18w_11 . . . 93.6(10) 89.4(10) 100.9(11) ?
O3b_11 Na2_11 O18w_21 . . . 64.6(8) 51.5(7) 88.0(11) ?
O3b_21 Na2_11 O28w_11 1_5455 . . 83.4(11) 69.2(9) 91.7(11) ?
O3b_21 Na2_11 O18w_11 1_5455 . . 74.8(9) 43.2(6) 91.7(11) ?
O3b_21 Na2_11 O18w_21 1_5455 . . 133.9(9) 124.7(9) 148.3(9) ?
O28w_11 Na2_11 O18w_11 . . . 147.9(13) 110.2(12) 176.2(14) ?
O28w_11 Na2_11 O18w_21 . . . 69.1(8) 58.6(7) 88.7(10) ?
O18w_11 Na2_11 O18w_21 . . . 137.3(12) 119.6(10) 159.0(14) ?
O3a_11 Na2_21 O3a_21 . . . 171.6(11) 168.7(11) 174.6(11) ?
O3a_11 Na2_21 O3b_11 . . . 88.5(9) 85.5(9) 91.5(10) ?
O3a_11 Na2_21 O3b_21 . . . 85.6(9) 82.7(9) 88.6(10) ?
O3a_11 Na2_21 O28w_21 . . . 88.3(10) 86.3(10) 90.4(10) ?
O3a_11 Na2_21 O18w_21 . . . 90.6(8) 87.3(9) 93.9(8) ?
O3a_21 Na2_21 O3b_11 . . . 88.3(9) 83.8(9) 92.7(10) ?
O3a_21 Na2_21 O3b_21 . . . 97.6(10) 87.4(10) 107.7(10) ?
O3a_21 Na2_21 O28w_21 . . . 92.0(10) 86.6(9) 97.5(10) ?
O3a_21 Na2_21 O18w_21 . . . 89.7(9) 88.9(10) 90.5(9) ?
O3b_11 Na2_21 O3b_21 . . . 171.9(13) 167.9(12) 176.0(13) ?
O3b_11 Na2_21 O28w_21 . . . 89.4(10) 85.0(10) 93.9(10) ?
O3b_11 Na2_21 O18w_21 . . . 94.4(10) 93.0(10) 95.8(10) ?
O3b_21 Na2_21 O28w_21 . . . 87.2(11) 83.4(10) 91.1(11) ?
O3b_21 Na2_21 O18w_21 . . . 89.4(9) 88.2(9) 90.6(8) ?
O28w_21 Na2_21 O18w_21 . . . 172.9(12) 172.2(12) 173.6(13) ?
N1a_11 Na2'_11 N1b'_11 . . . 162.4(6) 162.4(6) 162.4(6) ?
N1a_11 Na2'_11 O28w'_1 . . . 94.2(7) 94.2(7) 94.2(7) ?
N1a_11 Na2'_11 O28w''1 . . . 80.9(8) 80.9(8) 80.9(8) ?
N1a_11 Na2'_11 O19w'_1 . . . 94.4(6) 94.4(6) 94.4(6) ?
N1a_11 Na2'_11 O19w''1 . . . 91.8(9) 91.8(9) 91.8(9) ?
N1a_11 Na2'_11 Na2''_1 . . . 99.6(7) 99.6(7) 99.6(7) ?
N1b'_11 Na2'_11 O28w'_1 . . . 84.0(7) 84.0(7) 84.0(7) ?
N1b'_11 Na2'_11 O28w''1 . . . 100.9(8) 100.9(8) 100.9(8) ?
N1b'_11 Na2'_11 O19w'_1 . . . 77.1(5) 77.1(5) 77.1(5) ?
N1b'_11 Na2'_11 O19w''1 . . . 84.4(9) 84.4(9) 84.4(9) ?
N1b'_11 Na2'_11 Na2''_1 . . . 63.2(7) 63.2(7) 63.2(7) ?
O28w'_1 Na2'_11 O28w''1 . . . 19.2(7) 19.2(7) 19.2(7) ?
O28w'_1 Na2'_11 O19w'_1 . . . 142.7(6) 142.7(6) 142.7(6) ?
O28w'_1 Na2'_11 O19w''1 . . . 159.4(9) 159.4(9) 159.4(9) ?
O28w'_1 Na2'_11 Na2''_1 . . . 71.2(8) 71.2(8) 71.2(8) ?
O28w''1 Na2'_11 O19w'_1 . . . 157.3(8) 157.3(8) 157.3(8) ?
O28w''1 Na2'_11 O19w''1 . . . 170.7(10) 170.7(10) 170.7(10) ?
O28w''1 Na2'_11 Na2''_1 . . . 87.3(10) 87.3(10) 87.3(10) ?
O19w'_1 Na2'_11 O19w''1 . . . 16.8(9) 16.8(9) 16.8(9) ?
O19w'_1 Na2'_11 Na2''_1 . . . 71.5(8) 71.5(8) 71.5(8) ?
O19w''1 Na2'_11 Na2''_1 . . . 88.3(10) 88.3(10) 88.3(10) ?
O3a_11 Na2''_1 N1b'_11 . . . 172.3(10) 172.3(10) 172.3(10) ?
O3a_11 Na2''_1 N1b''_1 . . . 159.5(9) 159.5(9) 159.5(9) ?
O3a_11 Na2''_1 O28w'_1 . . . 97.5(9) 97.5(9) 97.5(9) ?
O3a_11 Na2''_1 O28w''1 . . . 90.3(8) 90.3(8) 90.3(8) ?
O3a_11 Na2''_1 O18w''1 . . . 83.9(6) 83.9(6) 83.9(6) ?
O3a_11 Na2''_1 O19w'_1 . . . 90.7(7) 90.7(7) 90.7(7) ?
O3a_11 Na2''_1 O19w''1 . . . 93.3(9) 93.3(9) 93.3(9) ?
O3a_11 Na2''_1 Na2'_11 . . . 98.5(8) 98.5(8) 98.5(8) ?
N1b'_11 Na2''_1 N1b''_1 . . . 16.3(5) 16.3(5) 16.3(5) ?
N1b'_11 Na2''_1 O28w'_1 . . . 89.3(8) 89.3(8) 89.3(8) ?
N1b'_11 Na2''_1 O28w''1 . . . 95.0(8) 95.0(8) 95.0(8) ?
N1b'_11 Na2''_1 O18w''1 . . . 101.7(8) 101.7(8) 101.7(8) ?
N1b'_11 Na2''_1 O19w'_1 . . . 81.7(7) 81.7(7) 81.7(7) ?
N1b'_11 Na2''_1 O19w''1 . . . 79.8(8) 79.8(8) 79.8(8) ?
N1b'_11 Na2''_1 Na2'_11 . . . 80.2(7) 80.2(7) 80.2(7) ?
N1b''_1 Na2''_1 O28w'_1 . . . 102.0(8) 102.0(8) 102.0(8) ?
N1b''_1 Na2''_1 O28w''1 . . . 110.3(8) 110.3(8) 110.3(8) ?
N1b''_1 Na2''_1 O18w''1 . . . 95.4(7) 95.4(7) 95.4(7) ?
N1b''_1 Na2''_1 O19w'_1 . . . 78.3(6) 78.3(6) 78.3(6) ?
N1b''_1 Na2''_1 O19w''1 . . . 81.4(8) 81.4(8) 81.4(8) ?
N1b''_1 Na2''_1 Na2'_11 . . . 94.1(7) 94.1(7) 94.1(7) ?
O28w'_1 Na2''_1 O28w''1 . . . 19.1(6) 19.1(6) 19.1(6) ?
O28w'_1 Na2''_1 O18w''1 . . . 73.4(7) 73.4(7) 73.4(7) ?
O28w'_1 Na2''_1 O19w'_1 . . . 141.1(8) 141.1(8) 141.1(8) ?
O28w'_1 Na2''_1 O19w''1 . . . 123.6(9) 123.6(9) 123.6(9) ?
O28w'_1 Na2''_1 Na2'_11 . . . 70.4(7) 70.4(7) 70.4(7) ?
O28w''1 Na2''_1 O18w''1 . . . 90.1(8) 90.1(8) 90.1(8) ?
O28w''1 Na2''_1 O19w'_1 . . . 124.1(8) 124.1(8) 124.1(8) ?
O28w''1 Na2''_1 O19w''1 . . . 106.7(9) 106.7(9) 106.7(9) ?
O28w''1 Na2''_1 Na2'_11 . . . 53.9(7) 53.9(7) 53.9(7) ?
O18w''1 Na2''_1 O19w'_1 . . . 145.5(8) 145.5(8) 145.5(8) ?
O18w''1 Na2''_1 O19w''1 . . . 163.0(10) 163.0(10) 163.0(10) ?
O18w''1 Na2''_1 Na2'_11 . . . 143.8(11) 143.8(11) 143.8(11) ?
O19w'_1 Na2''_1 O19w''1 . . . 17.5(7) 17.5(7) 17.5(7) ?
O19w'_1 Na2''_1 Na2'_11 . . . 70.7(8) 70.7(8) 70.7(8) ?
O19w''1 Na2''_1 Na2'_11 . . . 53.2(8) 53.2(8) 53.2(8) ?
O23w_2 Na16'_1 O3a_11 1_6555 . . 144.3(10) 144.3(10) 144.3(10) ?
O23w_2 Na16'_1 O2b_21 1_6555 . 1_5455 78.6(10) 78.6(10) 78.6(10) ?
O23w_2 Na16'_1 O28w_11 1_6555 . . 118.1(11) 118.1(11) 118.1(11) ?
O23w_2 Na16'_1 O18w'_1 1_6555 . . 85.3(9) 85.3(9) 85.3(9) ?
O23w_2 Na16'_1 Na16''1 1_6555 . . 70.4(12) 70.4(12) 70.4(12) ?
O3a_11 Na16'_1 O2b_21 . . 1_5455 96.8(6) 96.8(6) 96.8(6) ?
O3a_11 Na16'_1 O28w_11 . . . 95.0(7) 95.0(7) 95.0(7) ?
O3a_11 Na16'_1 O18w'_1 . . . 81.5(6) 81.5(6) 81.5(6) ?
O3a_11 Na16'_1 Na16''1 . . . 76.8(10) 76.8(10) 76.8(10) ?
O2b_21 Na16'_1 O28w_11 1_5455 . . 120.3(8) 120.3(8) 120.3(8) ?
O2b_21 Na16'_1 O18w'_1 1_5455 . . 149.7(6) 149.7(6) 149.7(6) ?
O2b_21 Na16'_1 Na16''1 1_5455 . . 105.0(10) 105.0(10) 105.0(10) ?
O28w_11 Na16'_1 O18w'_1 . . . 90.0(5) 90.0(5) 90.0(5) ?
O28w_11 Na16'_1 Na16''1 . . . 134.6(10) 134.6(10) 134.6(10) ?
O18w'_1 Na16'_1 Na16''1 . . . 44.9(9) 44.9(9) 44.9(9) ?
O23w_2 Na16''1 O3a_11 1_6555 . . 157.1(13) 157.1(13) 157.1(13) ?
O23w_2 Na16''1 O1b_21 1_6555 . . 80.5(11) 80.5(11) 80.5(11) ?
O23w_2 Na16''1 O18w'_1 1_6555 . . 104.3(12) 104.3(12) 104.3(12) ?
O23w_2 Na16''1 O18w''1 1_6555 . . 110.9(11) 110.9(11) 110.9(11) ?
O23w_2 Na16''1 Na16'_1 1_6555 . . 85.0(13) 85.0(13) 85.0(13) ?
O3a_11 Na16''1 O1b_21 . . . 102.3(8) 102.3(8) 102.3(8) ?
O3a_11 Na16''1 O18w'_1 . . . 95.7(8) 95.7(8) 95.7(8) ?
O3a_11 Na16''1 O18w''1 . . . 87.1(7) 87.1(7) 87.1(7) ?
O3a_11 Na16''1 Na16'_1 . . . 77.2(10) 77.2(10) 77.2(10) ?
O1b_21 Na16''1 O18w'_1 . . . 112.2(10) 112.2(10) 112.2(10) ?
O1b_21 Na16''1 O18w''1 . . . 122.3(9) 122.3(9) 122.3(9) ?
O1b_21 Na16''1 Na16'_1 . . . 136.0(12) 136.0(12) 136.0(12) ?
O18w'_1 Na16''1 O18w''1 . . . 11.9(6) 11.9(6) 11.9(6) ?
O18w'_1 Na16''1 Na16'_1 . . . 111.6(12) 111.6(12) 111.6(12) ?
O18w''1 Na16''1 Na16'_1 . . . 101.6(10) 101.6(10) 101.6(10) ?
O23w_1 Na16_21 O3a_21 1_5655 . . 170.6(7) 170.6(7) 170.6(7) ?
O23w_1 Na16_21 O1b'_11 1_5655 . 1_5655 80.6(8) 80.6(8) 80.6(8) ?
O23w_1 Na16_21 O2b_11 1_5655 . . 80.7(7) 80.7(7) 80.7(7) ?
O23w_1 Na16_21 O2b''_1 1_5655 . 1_5655 81.7(9) 81.7(9) 81.7(9) ?
O23w_1 Na16_21 O28w_21 1_5655 . . 101.9(8) 101.9(8) 101.9(8) ?
O23w_1 Na16_21 O19w'_1 1_5655 . 1_5655 104.9(6) 104.9(6) 104.9(6) ?
O23w_1 Na16_21 O19w''1 1_5655 . 1_5655 87.5(8) 87.5(8) 87.5(8) ?
O3a_21 Na16_21 O1b'_11 . . 1_5655 100.8(7) 100.8(7) 100.8(7) ?
O3a_21 Na16_21 O2b_11 . . . 90.3(6) 90.3(6) 90.3(6) ?
O3a_21 Na16_21 O2b''_1 . . 1_5655 100.1(8) 100.1(8) 100.1(8) ?
O3a_21 Na16_21 O28w_21 . . . 75.6(6) 75.6(6) 75.6(6) ?
O3a_21 Na16_21 O19w'_1 . . 1_5655 83.9(5) 83.9(5) 83.9(5) ?
O3a_21 Na16_21 O19w''1 . . 1_5655 101.5(7) 101.5(7) 101.5(7) ?
O1b'_11 Na16_21 O2b_11 1_5655 . . 80.7(7) 80.7(7) 80.7(7) ?
O1b'_11 Na16_21 O2b''_1 1_5655 . 1_5655 3.0(9) 3.0(9) 3.0(9) ?
O1b'_11 Na16_21 O28w_21 1_5655 . . 172.1(8) 172.1(8) 172.1(8) ?
O1b'_11 Na16_21 O19w'_1 1_5655 . 1_5655 104.3(6) 104.3(6) 104.3(6) ?
O1b'_11 Na16_21 O19w''1 1_5655 . 1_5655 97.5(8) 97.5(8) 97.5(8) ?
O2b_11 Na16_21 O2b''_1 . . 1_5655 83.7(8) 83.7(8) 83.7(8) ?
O2b_11 Na16_21 O28w_21 . . . 92.2(6) 92.2(6) 92.2(6) ?
O2b_11 Na16_21 O19w'_1 . . 1_5655 172.9(5) 172.9(5) 172.9(5) ?
O2b_11 Na16_21 O19w''1 . . 1_5655 168.2(7) 168.2(7) 168.2(7) ?
O2b''_1 Na16_21 O28w_21 1_5655 . . 174.1(10) 174.1(10) 174.1(10) ?
O2b''_1 Na16_21 O19w'_1 1_5655 . 1_5655 101.2(8) 101.2(8) 101.2(8) ?
O2b''_1 Na16_21 O19w''1 1_5655 . 1_5655 94.7(9) 94.7(9) 94.7(9) ?
O28w_21 Na16_21 O19w'_1 . . 1_5655 82.5(4) 82.5(4) 82.5(4) ?
O28w_21 Na16_21 O19w''1 . . 1_5655 90.2(6) 90.2(6) 90.2(6) ?
O19w'_1 Na16_21 O19w''1 1_5655 . 1_5655 18.0(7) 18.0(7) 18.0(7) ?
O1b_1 Na14'_1 O2a_21 1_6655 . . 102.7(6) 102.7(6) 102.7(6) ?
O1b_1 Na14'_1 O3b'_11 1_6655 . . 155.9(6) 155.9(6) 155.9(6) ?
O1b_1 Na14'_1 O18w'_1 1_6655 . . 82.0(5) 82.0(5) 82.0(5) ?
O1b_1 Na14'_1 O18w''1 1_6655 . . 99.8(6) 99.8(6) 99.8(6) ?
O1b_1 Na14'_1 O24w'_1 1_6655 . . 90.0(6) 90.0(6) 90.0(6) ?
O1b_1 Na14'_1 O24w''1 1_6655 . . 75.5(7) 75.5(7) 75.5(7) ?
O2a_21 Na14'_1 O3b'_11 . . . 101.3(5) 101.3(5) 101.3(5) ?
O2a_21 Na14'_1 O18w'_1 . . . 149.9(6) 149.9(6) 149.9(6) ?
O2a_21 Na14'_1 O18w''1 . . . 137.1(6) 137.1(6) 137.1(6) ?
O2a_21 Na14'_1 O24w'_1 . . . 99.1(6) 99.1(6) 99.1(6) ?
O2a_21 Na14'_1 O24w''1 . . . 86.6(7) 86.6(7) 86.6(7) ?
O3b'_11 Na14'_1 O18w'_1 . . . 75.8(5) 75.8(5) 75.8(5) ?
O3b'_11 Na14'_1 O18w''1 . . . 59.6(5) 59.6(5) 59.6(5) ?
O3b'_11 Na14'_1 O24w'_1 . . . 89.1(6) 89.1(6) 89.1(6) ?
O3b'_11 Na14'_1 O24w''1 . . . 109.0(7) 109.0(7) 109.0(7) ?
O18w'_1 Na14'_1 O18w''1 . . . 19.0(5) 19.0(5) 19.0(5) ?
O18w'_1 Na14'_1 O24w'_1 . . . 110.7(7) 110.7(7) 110.7(7) ?
O18w'_1 Na14'_1 O24w''1 . . . 123.0(8) 123.0(8) 123.0(8) ?
O18w''1 Na14'_1 O24w'_1 . . . 117.0(7) 117.0(7) 117.0(7) ?
O18w''1 Na14'_1 O24w''1 . . . 134.6(8) 134.6(8) 134.6(8) ?
O24w'_1 Na14'_1 O24w''1 . . . 21.7(7) 21.7(7) 21.7(7) ?
O2b_1 Na14''1 O1a_21 1_6555 . 1_5455 95.3(6) 95.3(6) 95.3(6) ?
O2b_1 Na14''1 O3b''_1 1_6555 . . 164.7(7) 164.7(7) 164.7(7) ?
O2b_1 Na14''1 O28w_11 1_6555 . . 94.8(8) 94.8(8) 94.8(8) ?
O2b_1 Na14''1 O24w'_1 1_6555 . . 85.7(9) 85.7(9) 85.7(9) ?
O2b_1 Na14''1 O24w''1 1_6555 . . 91.4(6) 91.4(6) 91.4(6) ?
O1a_21 Na14''1 O3b''_1 1_5455 . . 99.0(6) 99.0(6) 99.0(6) ?
O1a_21 Na14''1 O28w_11 1_5455 . . 133.6(9) 133.6(9) 133.6(9) ?
O1a_21 Na14''1 O24w'_1 1_5455 . . 90.7(10) 90.7(10) 90.7(10) ?
O1a_21 Na14''1 O24w''1 1_5455 . . 101.3(7) 101.3(7) 101.3(7) ?
O3b''_1 Na14''1 O28w_11 . . . 79.2(7) 79.2(7) 79.2(7) ?
O3b''_1 Na14''1 O24w'_1 . . . 88.6(9) 88.6(9) 88.6(9) ?
O3b''_1 Na14''1 O24w''1 . . . 80.5(6) 80.5(6) 80.5(6) ?
O28w_11 Na14''1 O24w'_1 . . . 135.2(11) 135.2(11) 135.2(11) ?
O28w_11 Na14''1 O24w''1 . . . 123.6(8) 123.6(8) 123.6(8) ?
O24w'_1 Na14''1 O24w''1 . . . 12.5(8) 12.5(8) 12.5(8) ?
O2b_2 Na14_21 O1a_11 . . . 100.4(5) 100.4(5) 100.4(5) ?
O2b_2 Na14_21 O3b_21 . . . 147.5(6) 147.5(6) 147.5(6) ?
O2b_2 Na14_21 O28w_21 . . . 81.3(6) 81.3(6) 81.3(6) ?
O2b_2 Na14_21 O24w_21 . . . 82.8(5) 82.8(5) 82.8(5) ?
O1a_11 Na14_21 O3b_21 . . . 110.5(5) 110.5(5) 110.5(5) ?
O1a_11 Na14_21 O28w_21 . . . 145.2(7) 145.2(7) 145.2(7) ?
O1a_11 Na14_21 O24w_21 . . . 86.9(6) 86.9(6) 86.9(6) ?
O3b_21 Na14_21 O28w_21 . . . 79.2(7) 79.2(7) 79.2(7) ?
O3b_21 Na14_21 O24w_21 . . . 88.8(6) 88.8(6) 88.8(6) ?
O28w_21 Na14_21 O24w_21 . . . 127.5(6) 127.5(6) 127.5(6) ?
S1a_11 C1_1a1 O1a_11 . . . 30.9(4) 29.6(4) 32.2(4) ?
S1a_11 C1_1a1 O2a_11 . . . 31.0(4) 28.4(4) 32.6(4) ?
S1a_11 C1_1a1 N1a_11 . . . 38.7(5) 35.6(4) 41.6(5) ?
S1a_11 C1_1a1 C7a_11 . . . 71.1(6) 68.2(6) 73.3(6) ?
S1a_11 C1_1a1 C2_1a1 . . . 106.9(8) 104.6(8) 108.3(8) ?
S1a_11 C1_1a1 C3_1a1 . . . 135.9(7) 134.9(6) 138.3(7) ?
S1a_11 C1_1a1 C4_1a1 . . . 166.3(7) 163.9(7) 168.1(7) ?
S1a_11 C1_1a1 C5_1a1 . . . 162.4(7) 157.4(7) 164.9(7) ?
S1a_11 C1_1a1 C6_1a1 . . . 130.9(8) 123.7(7) 134.5(8) ?
S1a_11 C1_1a1 H1c6_11 . . . 107.58 101.25 110.77 ?
O1a_11 C1_1a1 O2a_11 . . . 54.8(5) 51.5(5) 56.5(5) ?
O1a_11 C1_1a1 N1a_11 . . . 58.1(5) 55.2(5) 61.0(5) ?
O1a_11 C1_1a1 C7a_11 . . . 86.2(6) 83.9(6) 88.5(6) ?
O1a_11 C1_1a1 C2_1a1 . . . 117.4(8) 115.5(8) 119.2(8) ?
O1a_11 C1_1a1 C3_1a1 . . . 140.2(7) 137.3(7) 142.1(6) ?
O1a_11 C1_1a1 C4_1a1 . . . 151.8(7) 149.4(7) 157.3(7) ?
O1a_11 C1_1a1 C5_1a1 . . . 137.7(7) 136.7(7) 138.6(7) ?
O1a_11 C1_1a1 C6_1a1 . . . 112.4(8) 108.6(7) 114.2(8) ?
O1a_11 C1_1a1 H1c6_11 . . . 92.11 87.89 93.96 ?
O2a_11 C1_1a1 N1a_11 . . . 58.3(5) 53.8(5) 61.0(6) ?
O2a_11 C1_1a1 C7a_11 . . . 86.5(6) 82.5(6) 88.7(7) ?
O2a_11 C1_1a1 C2_1a1 . . . 118.3(8) 115.1(8) 120.6(9) ?
O2a_11 C1_1a1 C3_1a1 . . . 141.4(7) 139.2(7) 144.1(7) ?
O2a_11 C1_1a1 C4_1a1 . . . 153.2(7) 151.1(7) 155.5(7) ?
O2a_11 C1_1a1 C5_1a1 . . . 139.5(7) 134.7(7) 142.3(7) ?
O2a_11 C1_1a1 C6_1a1 . . . 113.5(8) 106.4(7) 117.1(8) ?
O2a_11 C1_1a1 H1c6_11 . . . 92.65 86.81 96.09 ?
N1a_11 C1_1a1 C7a_11 . . . 32.4(6) 31.7(6) 33.5(6) ?
N1a_11 C1_1a1 C2_1a1 . . . 68.2(7) 65.8(7) 72.2(7) ?
N1a_11 C1_1a1 C3_1a1 . . . 97.3(6) 96.3(6) 99.3(6) ?
N1a_11 C1_1a1 C4_1a1 . . . 127.8(6) 125.7(6) 131.6(6) ?
N1a_11 C1_1a1 C5_1a1 . . . 158.3(6) 155.4(6) 166.1(6) ?
N1a_11 C1_1a1 C6_1a1 . . . 169.2(8) 159.1(7) 173.6(8) ?
N1a_11 C1_1a1 H1c6_11 . . . 146.22 136.83 150.62 ?
C7a_11 C1_1a1 C2_1a1 . . . 35.8(6) 32.3(6) 39.6(6) ?
C7a_11 C1_1a1 C3_1a1 . . . 64.9(5) 62.8(5) 66.7(5) ?
C7a_11 C1_1a1 C4_1a1 . . . 95.5(6) 93.9(5) 99.1(6) ?
C7a_11 C1_1a1 C5_1a1 . . . 126.1(6) 122.8(6) 133.9(6) ?
C7a_11 C1_1a1 C6_1a1 . . . 157.6(8) 153.0(7) 167.4(8) ?
C7a_11 C1_1a1 H1c6_11 . . . 174.98 169.12 177.4 ?
C2_1a1 C1_1a1 C3_1a1 . . . 29.2(5) 27.3(5) 30.6(5) ?
C2_1a1 C1_1a1 C4_1a1 . . . 59.7(5) 57.4(5) 61.7(5) ?
C2_1a1 C1_1a1 C5_1a1 . . . 90.4(6) 87.3(6) 94.6(6) ?
C2_1a1 C1_1a1 C6_1a1 . . . 122.0(8) 119.3(7) 128.4(8) ?
C2_1a1 C1_1a1 H1c6_11 . . . 145.44 142.61 150.95 ?
C3_1a1 C1_1a1 C4_1a1 . . . 30.5(3) 28.7(3) 32.4(3) ?
C3_1a1 C1_1a1 C5_1a1 . . . 61.2(3) 58.6(3) 67.3(4) ?
C3_1a1 C1_1a1 C6_1a1 . . . 92.9(5) 89.3(5) 101.1(6) ?
C3_1a1 C1_1a1 H1c6_11 . . . 116.3 112.61 123.64 ?
C4_1a1 C1_1a1 C5_1a1 . . . 30.7(3) 28.9(3) 34.9(3) ?
C4_1a1 C1_1a1 C6_1a1 . . . 62.4(5) 59.1(5) 68.8(5) ?
C4_1a1 C1_1a1 H1c6_11 . . . 85.78 82.69 91.27 ?
C5_1a1 C1_1a1 C6_1a1 . . . 31.7(4) 30.2(4) 33.9(5) ?
C5_1a1 C1_1a1 H1c6_11 . . . 55.1 53.67 56.39 ?
C6_1a1 C1_1a1 H1c6_11 . . . 23.43 22.52 24.11 ?
S1a_11 C2_1a1 O3a_11 . . . 94.5(5) 88.5(5) 98.0(5) ?
S1a_11 C2_1a1 N1a_11 . . . 37.5(5) 34.1(4) 39.2(5) ?
S1a_11 C2_1a1 C7a_11 . . . 69.8(8) 63.4(8) 74.4(9) ?
S1a_11 C2_1a1 C1_1a1 . . . 41.5(4) 39.7(4) 42.5(5) ?
S1a_11 C2_1a1 C3_1a1 . . . 162.5(7) 160.5(7) 163.9(7) ?
S1a_11 C2_1a1 C4_1a1 . . . 131.0(5) 128.3(5) 133.6(5) ?
S1a_11 C2_1a1 C6_1a1 . . . 70.3(3) 67.2(3) 72.1(4) ?
S1a_11 C2_1a1 H1c3_11 . . . 173.34 169.99 176.13 ?
O3a_11 C2_1a1 N1a_11 . . . 56.9(6) 54.5(5) 58.9(6) ?
O3a_11 C2_1a1 C7a_11 . . . 24.7(8) 22.8(8) 27.5(9) ?
O3a_11 C2_1a1 C1_1a1 . . . 135.9(8) 131.0(8) 139.9(8) ?
O3a_11 C2_1a1 C3_1a1 . . . 102.7(7) 100.3(7) 106.8(8) ?
O3a_11 C2_1a1 C4_1a1 . . . 134.4(6) 130.9(6) 142.7(6) ?
O3a_11 C2_1a1 C6_1a1 . . . 164.6(6) 155.6(6) 169.4(6) ?
O3a_11 C2_1a1 H1c3_11 . . . 79.18 76.77 82.16 ?
N1a_11 C2_1a1 C7a_11 . . . 32.3(9) 29.3(8) 35.3(9) ?
N1a_11 C2_1a1 C1_1a1 . . . 79.0(7) 76.6(7) 81.2(7) ?
N1a_11 C2_1a1 C3_1a1 . . . 159.4(8) 158.1(8) 160.5(9) ?
N1a_11 C2_1a1 C4_1a1 . . . 168.1(7) 161.7(7) 171.4(7) ?
N1a_11 C2_1a1 C6_1a1 . . . 107.8(6) 101.2(6) 111.0(6) ?
N1a_11 C2_1a1 H1c3_11 . . . 136.07 135.37 137.05 ?
C7a_11 C2_1a1 C1_1a1 . . . 111.2(11) 105.9(10) 116.6(11) ?
C7a_11 C2_1a1 C3_1a1 . . . 127.3(11) 123.6(11) 131.6(11) ?
C7a_11 C2_1a1 C4_1a1 . . . 158.7(10) 154.1(10) 166.4(10) ?
C7a_11 C2_1a1 C6_1a1 . . . 140.0(10) 130.4(9) 146.3(10) ?
C7a_11 C2_1a1 H1c3_11 . . . 103.83 100.05 107.13 ?
C1_1a1 C2_1a1 C3_1a1 . . . 121.3(8) 119.7(8) 122.7(9) ?
C1_1a1 C2_1a1 C4_1a1 . . . 89.5(6) 85.9(6) 92.2(6) ?
C1_1a1 C2_1a1 C6_1a1 . . . 28.9(5) 24.7(5) 31.0(5) ?
C1_1a1 C2_1a1 H1c3_11 . . . 144.84 143.33 146.59 ?
C3_1a1 C2_1a1 C4_1a1 . . . 31.7(5) 29.9(5) 36.0(5) ?
C3_1a1 C2_1a1 C6_1a1 . . . 92.4(6) 89.8(6) 97.2(7) ?
C3_1a1 C2_1a1 H1c3_11 . . . 23.56 22.68 24.73 ?
C4_1a1 C2_1a1 C6_1a1 . . . 60.7(4) 59.2(4) 62.3(4) ?
C4_1a1 C2_1a1 H1c3_11 . . . 55.3 53.1 60.7 ?
C6_1a1 C2_1a1 H1c3_11 . . . 115.98 113.08 121.93 ?
C7a_11 C3_1a1 C1_1a1 . . . 57.0(5) 54.4(5) 58.0(5) ?
C7a_11 C3_1a1 C2_1a1 . . . 27.5(6) 25.3(6) 29.4(6) ?
C7a_11 C3_1a1 C4_1a1 . . . 144.3(8) 137.4(8) 148.0(8) ?
C7a_11 C3_1a1 C5_1a1 . . . 115.2(6) 109.5(6) 119.1(6) ?
C7a_11 C3_1a1 H1c3_11 . . . 94.09 91.58 95.74 ?
C7a_11 C3_1a1 H1c4_11 . . . 168.28 162.36 171.76 ?
C1_1a1 C3_1a1 C2_1a1 . . . 29.6(5) 28.6(5) 30.8(5) ?
C1_1a1 C3_1a1 C4_1a1 . . . 87.4(6) 79.9(6) 90.9(6) ?
C1_1a1 C3_1a1 C5_1a1 . . . 58.2(4) 51.9(4) 61.5(4) ?
C1_1a1 C3_1a1 H1c3_11 . . . 151.05 149.47 153.29 ?
C1_1a1 C3_1a1 H1c4_11 . . . 111.47 104.92 114.37 ?
C2_1a1 C3_1a1 C4_1a1 . . . 117.0(9) 110.7(9) 120.1(8) ?
C2_1a1 C3_1a1 C5_1a1 . . . 87.8(6) 82.6(7) 90.9(6) ?
C2_1a1 C3_1a1 H1c3_11 . . . 121.49 119.77 122.98 ?
C2_1a1 C3_1a1 H1c4_11 . . . 141.01 135.65 143.53 ?
C4_1a1 C3_1a1 C5_1a1 . . . 29.2(5) 28.1(5) 30.5(5) ?
C4_1a1 C3_1a1 H1c3_11 . . . 121.53 119.21 126.75 ?
C4_1a1 C3_1a1 H1c4_11 . . . 24.08 22.34 25.52 ?
C5_1a1 C3_1a1 H1c3_11 . . . 150.73 148.63 154.8 ?
C5_1a1 C3_1a1 H1c4_11 . . . 53.3 51.29 55.98 ?
H1c3_11 C3_1a1 H1c4_11 . . . 97.46 94.3 101.77 ?
C1_1a1 C4_1a1 C2_1a1 . . . 30.8(3) 29.2(3) 34.4(4) ?
C1_1a1 C4_1a1 C3_1a1 . . . 62.1(5) 58.7(5) 67.7(6) ?
C1_1a1 C4_1a1 C5_1a1 . . . 59.4(5) 57.7(5) 61.2(5) ?
C1_1a1 C4_1a1 C6_1a1 . . . 30.2(3) 29.7(3) 31.0(3) ?
C1_1a1 C4_1a1 H1c3_11 . . . 85.42 81.55 89.69 ?
C1_1a1 C4_1a1 H1c4_11 . . . 177.23 176.51 178.56 ?
C1_1a1 C4_1a1 H1c5_11 . . . 83.22 78.75 87.14 ?
C2_1a1 C4_1a1 C3_1a1 . . . 31.3(5) 29.5(5) 33.3(5) ?
C2_1a1 C4_1a1 C5_1a1 . . . 90.2(6) 88.0(6) 92.1(6) ?
C2_1a1 C4_1a1 C6_1a1 . . . 61.0(4) 58.9(4) 65.4(4) ?
C2_1a1 C4_1a1 H1c3_11 . . . 54.66 52.39 57.14 ?
C2_1a1 C4_1a1 H1c4_11 . . . 150.78 148.77 153.58 ?
C2_1a1 C4_1a1 H1c5_11 . . . 113.96 111.44 116.3 ?
C3_1a1 C4_1a1 C5_1a1 . . . 121.5(8) 119.9(8) 125.4(8) ?
C3_1a1 C4_1a1 C6_1a1 . . . 92.3(6) 88.4(6) 98.7(6) ?
C3_1a1 C4_1a1 H1c3_11 . . . 23.37 22 24.77 ?
C3_1a1 C4_1a1 H1c4_11 . . . 119.54 115.53 124.07 ?
C3_1a1 C4_1a1 H1c5_11 . . . 145.21 143.68 146.37 ?
C5_1a1 C4_1a1 C6_1a1 . . . 29.2(5) 26.7(4) 31.4(5) ?
C5_1a1 C4_1a1 H1c3_11 . . . 144.82 142.73 147.4 ?
C5_1a1 C4_1a1 H1c4_11 . . . 118.98 116.07 122.53 ?
C5_1a1 C4_1a1 H1c5_11 . . . 23.8 21.06 25.96 ?
C6_1a1 C4_1a1 H1c3_11 . . . 115.65 111.3 120.73 ?
C6_1a1 C4_1a1 H1c4_11 . . . 148.15 145.72 150.39 ?
C6_1a1 C4_1a1 H1c5_11 . . . 53 47.75 57.4 ?
H1c3_11 C4_1a1 H1c4_11 . . . 96.18 92.4 101.19 ?
H1c3_11 C4_1a1 H1c5_11 . . . 168.46 168.12 168.82 ?
H1c4_11 C4_1a1 H1c5_11 . . . 95.2 90.11 99.15 ?
H1c5_2d C5_1a1 C1_1a1 2_6865 . . 145.84 145.84 145.84 ?
H1c5_2d C5_1a1 C3_1a1 2_6865 . . 122.25 122.25 122.25 ?
H1c5_2d C5_1a1 C4_1a1 2_6865 . . 97.06 97.06 97.06 ?
H1c5_2d C5_1a1 C6_1a1 2_6865 . . 131.71 131.71 131.71 ?
H1c5_2d C5_1a1 H1c4_11 2_6865 . . 75.09 75.09 75.09 ?
H1c5_2d C5_1a1 H1c5_11 2_6865 . . 38.24 38.24 38.24 ?
H1c5_2d C5_1a1 H1c6_11 2_6865 . . 114.4 114.4 114.4 ?
C1_1a1 C5_1a1 C3_1a1 . . . 60.6(4) 58.7(4) 63.2(4) ?
C1_1a1 C5_1a1 C4_1a1 . . . 89.9(6) 87.4(6) 92.4(6) ?
C1_1a1 C5_1a1 C6_1a1 . . . 31.6(5) 29.2(5) 35.3(5) ?
C1_1a1 C5_1a1 H1c4_11 . . . 114.2 110.27 116.42 ?
C1_1a1 C5_1a1 H1c5_11 . . . 149.32 146.31 151.54 ?
C1_1a1 C5_1a1 H1c6_11 . . . 55.12 52.42 60.23 ?
C3_1a1 C5_1a1 C4_1a1 . . . 29.3(4) 26.5(4) 31.2(4) ?
C3_1a1 C5_1a1 C6_1a1 . . . 92.2(6) 87.9(6) 96.1(7) ?
C3_1a1 C5_1a1 H1c4_11 . . . 53.65 49.41 57.71 ?
C3_1a1 C5_1a1 H1c5_11 . . . 150.01 147.88 152.52 ?
C3_1a1 C5_1a1 H1c6_11 . . . 115.7 111.13 121.09 ?
C4_1a1 C5_1a1 C6_1a1 . . . 121.5(8) 119.1(8) 124.2(8) ?
C4_1a1 C5_1a1 H1c4_11 . . . 24.34 22.85 26.52 ?
C4_1a1 C5_1a1 H1c5_11 . . . 120.75 118.55 126.14 ?
C4_1a1 C5_1a1 H1c6_11 . . . 144.99 142.32 147.59 ?
C6_1a1 C5_1a1 H1c4_11 . . . 145.83 145.19 147 ?
C6_1a1 C5_1a1 H1c5_11 . . . 117.72 111.18 122.36 ?
C6_1a1 C5_1a1 H1c6_11 . . . 23.48 22.51 24.94 ?
H1c4_11 C5_1a1 H1c5_11 . . . 96.43 92.04 103.26 ?
H1c4_11 C5_1a1 H1c6_11 . . . 169.25 168.38 170.47 ?
H1c5_11 C5_1a1 H1c6_11 . . . 94.25 86.27 99.13 ?
C1_1a1 C6_1a1 C2_1a1 . . . 29.1(5) 26.9(5) 30.5(5) ?
C1_1a1 C6_1a1 C4_1a1 . . . 87.4(6) 80.2(6) 91.1(6) ?
C1_1a1 C6_1a1 C5_1a1 . . . 116.7(9) 110.8(9) 120.6(9) ?
C1_1a1 C6_1a1 H1c5_11 . . . 141.68 139.6 144.11 ?
C1_1a1 C6_1a1 H1c6_11 . . . 121.73 119.7 126.85 ?
C2_1a1 C6_1a1 C4_1a1 . . . 58.3(4) 53.3(4) 61.8(4) ?
C2_1a1 C6_1a1 C5_1a1 . . . 87.6(6) 83.9(7) 91.3(6) ?
C2_1a1 C6_1a1 H1c5_11 . . . 112.59 109.31 114.84 ?
C2_1a1 C6_1a1 H1c6_11 . . . 150.82 148.96 153.72 ?
C4_1a1 C6_1a1 C5_1a1 . . . 29.3(5) 27.8(5) 30.6(5) ?
C4_1a1 C6_1a1 H1c5_11 . . . 54.3 51.75 59.52 ?
C4_1a1 C6_1a1 H1c6_11 . . . 150.85 149.18 152.94 ?
C5_1a1 C6_1a1 H1c5_11 . . . 25.02 23.52 28.89 ?
C5_1a1 C6_1a1 H1c6_11 . . . 121.58 119.71 123.94 ?
H1c5_11 C6_1a1 H1c6_11 . . . 96.57 93.45 99.97 ?
O1b_21 H1c3_11 O23w_11 . . . 61.31 50.39 76.46 ?
O1b_21 H1c3_11 C2_1a1 . . . 129.49 119.07 141.33 ?
O1b_21 H1c3_11 C3_1a1 . . . 128.19 117.25 134.84 ?
O1b_21 H1c3_11 C4_1a1 . . . 113.06 92.21 133.79 ?
O1b_21 H1c3_11 H1c4_11 . . . 98.7 75.55 123.39 ?
O23w_11 H1c3_11 C2_1a1 . . . 125.23 112.49 146.07 ?
O23w_11 H1c3_11 C3_1a1 . . . 157.15 146.07 174.16 ?
O23w_11 H1c3_11 C4_1a1 . . . 157.87 140.31 171.49 ?
O23w_11 H1c3_11 H1c4_11 . . . 137.11 116.54 151.91 ?
C2_1a1 H1c3_11 C3_1a1 . . . 34.94 32.77 36.62 ?
C2_1a1 H1c3_11 C4_1a1 . . . 70.04 63.99 73.38 ?
C2_1a1 H1c3_11 H1c4_11 . . . 93.72 86.67 97 ?
C3_1a1 H1c3_11 C4_1a1 . . . 35.1 31.24 36.97 ?
C3_1a1 H1c3_11 H1c4_11 . . . 58.79 53.93 60.95 ?
C4_1a1 H1c3_11 H1c4_11 . . . 23.69 22.69 24.93 ?
O24w''_2 H1c4_11 C3_1a1 1_6555 . . 110.65 110.65 110.65 ?
O24w''_2 H1c4_11 C4_1a1 1_6555 . . 145.74 145.74 145.74 ?
O24w''_2 H1c4_11 C5_1a1 1_6555 . . 177.45 177.45 177.45 ?
O24w''_2 H1c4_11 H1c3_11 1_6555 . . 87.35 87.35 87.35 ?
O24w''_2 H1c4_11 H1c5_11 1_6555 . . 152.65 152.65 152.65 ?
H1c5_1a H1c4_11 H1c5_2b 2_6765 . 2_6865 81.9 74.44 93.55 ?
H1c5_1a H1c4_11 C3_1a1 2_6765 . . 131.91 125.67 139.12 ?
H1c5_1a H1c4_11 C4_1a1 2_6765 . . 131.08 122.84 141.72 ?
H1c5_1a H1c4_11 C5_1a1 2_6765 . . 112.48 107.67 122.36 ?
H1c5_1a H1c4_11 H1c3_11 2_6765 . . 122.45 119.01 131.13 ?
H1c5_1a H1c4_11 H1c5_11 2_6765 . . 96.76 90.45 106.13 ?
H1c5_2b H1c4_11 C3_1a1 2_6865 . . 140.84 139.84 142.01 ?
H1c5_2b H1c4_11 C4_1a1 2_6865 . . 122.42 113.38 132.51 ?
H1c5_2b H1c4_11 C5_1a1 2_6865 . . 94.16 80.89 106.32 ?
H1c5_2b H1c4_11 H1c3_11 2_6865 . . 140.73 130.12 153.15 ?
H1c5_2b H1c4_11 H1c5_11 2_6865 . . 74.67 58.86 88.44 ?
C3_1a1 H1c4_11 C4_1a1 . . . 36.38 33.59 39.49 ?
C3_1a1 H1c4_11 C5_1a1 . . . 73.05 71 77.56 ?
C3_1a1 H1c4_11 H1c3_11 . . . 23.75 22.06 25.35 ?
C3_1a1 H1c4_11 H1c5_11 . . . 97.17 94.5 99.88 ?
C4_1a1 H1c4_11 C5_1a1 . . . 36.67 34.62 38.09 ?
C4_1a1 H1c4_11 H1c3_11 . . . 60.13 55.65 63.79 ?
C4_1a1 H1c4_11 H1c5_11 . . . 60.8 57.17 64 ?
C5_1a1 H1c4_11 H1c3_11 . . . 96.8 93.06 101.86 ?
C5_1a1 H1c4_11 H1c5_11 . . . 24.13 22.36 26.59 ?
H1c3_11 H1c4_11 H1c5_11 . . . 120.9 119.65 124.17 ?
H1c4_1a H1c5_11 H1c5_2b 2_6765 . 2_6865 78.45 67.39 84.94 ?
H1c4_1a H1c5_11 H1c6_2b 2_6765 . 2_6865 85.04 74.47 93.14 ?
H1c4_1a H1c5_11 H1c5_2c 2_6765 . 2_6865 100.53 100.53 100.53 ?
H1c4_1a H1c5_11 H1c5_2d 2_6765 . 2_6865 102.82 102.82 102.82 ?
H1c4_1a H1c5_11 O1a_11 2_6765 . 2_6865 110.63 107.13 114.91 ?
H1c4_1a H1c5_11 C4_1a1 2_6765 . . 98.39 91.23 102.19 ?
H1c4_1a H1c5_11 C5_1a1 2_6765 . . 118.67 116.95 120.16 ?
H1c4_1a H1c5_11 C6_1a1 2_6765 . . 130.43 125.9 141.84 ?
H1c4_1a H1c5_11 H1c4_11 2_6765 . . 82.56 73.58 87.11 ?
H1c4_1a H1c5_11 H1c6_11 2_6765 . . 127.65 122.21 142.52 ?
H1c5_2b H1c5_11 H1c6_2b 2_6865 . 2_6865 48.5 39.73 57.26 ?
H1c5_2b H1c5_11 O1a_11 2_6865 . 2_6865 106.01 103.57 108.81 ?
H1c5_2b H1c5_11 C4_1a1 2_6865 . . 78.68 68.97 91.6 ?
H1c5_2b H1c5_11 C5_1a1 2_6865 . . 109.8 98.16 122.33 ?
H1c5_2b H1c5_11 C6_1a1 2_6865 . . 140 131.74 147.6 ?
H1c5_2b H1c5_11 H1c4_11 2_6865 . . 58.98 50.98 70.07 ?
H1c5_2b H1c5_11 H1c6_11 2_6865 . . 151.24 149.85 152.63 ?
H1c6_2b H1c5_11 O1a_11 2_6865 . 2_6865 58.91 50.77 65.26 ?
H1c6_2b H1c5_11 C4_1a1 2_6865 . . 125 107.72 146.33 ?
H1c6_2b H1c5_11 C5_1a1 2_6865 . . 141.53 131.67 152.31 ?
H1c6_2b H1c5_11 C6_1a1 2_6865 . . 134.91 127.3 143 ?
H1c6_2b H1c5_11 H1c4_11 2_6865 . . 107.42 90.71 127.32 ?
H1c6_2b H1c5_11 H1c6_11 2_6865 . . 119.97 107.1 133.11 ?
H1c5_2c H1c5_11 H1c5_2d 2_6865 . 2_6865 16.08 16.08 16.08 ?
H1c5_2c H1c5_11 C4_1a1 2_6865 . . 86.29 86.29 86.29 ?
H1c5_2c H1c5_11 C5_1a1 2_6865 . . 111.01 111.01 111.01 ?
H1c5_2c H1c5_11 C6_1a1 2_6865 . . 130.03 130.03 130.03 ?
H1c5_2c H1c5_11 H1c4_11 2_6865 . . 68.59 68.59 68.59 ?
H1c5_2c H1c5_11 H1c6_11 2_6865 . . 135.66 135.66 135.66 ?
H1c5_2d H1c5_11 C4_1a1 2_6865 . . 101.43 101.43 101.43 ?
H1c5_2d H1c5_11 C5_1a1 2_6865 . . 121.67 121.67 121.67 ?
H1c5_2d H1c5_11 C6_1a1 2_6865 . . 131.17 131.17 131.17 ?
H1c5_2d H1c5_11 H1c4_11 2_6865 . . 84.67 84.67 84.67 ?
H1c5_2d H1c5_11 H1c6_11 2_6865 . . 128.66 128.66 128.66 ?
O1a_11 H1c5_11 C4_1a1 2_6865 . . 148.64 143.98 153.04 ?
O1a_11 H1c5_11 C5_1a1 2_6865 . . 119.99 112.9 131.22 ?
O1a_11 H1c5_11 C6_1a1 2_6865 . . 85.85 78.57 96.31 ?
O1a_11 H1c5_11 H1c4_11 2_6865 . . 157.82 151.36 163.2 ?
O1a_11 H1c5_11 H1c6_11 2_6865 . . 63.76 56.67 72.22 ?
C4_1a1 H1c5_11 C5_1a1 . . . 35.45 32.8 37.79 ?
C4_1a1 H1c5_11 C6_1a1 . . . 72.7 69.61 76.85 ?
C4_1a1 H1c5_11 H1c4_11 . . . 24 21.59 25.89 ?
C4_1a1 H1c5_11 H1c6_11 . . . 96.93 92.04 100.82 ?
C5_1a1 H1c5_11 C6_1a1 . . . 37.26 34.12 39.94 ?
C5_1a1 H1c5_11 H1c4_11 . . . 59.44 54.38 61.44 ?
C5_1a1 H1c5_11 H1c6_11 . . . 61.48 56.55 67.34 ?
C6_1a1 H1c5_11 H1c4_11 . . . 96.69 94.31 100.48 ?
C6_1a1 H1c5_11 H1c6_11 . . . 24.23 22.43 27.42 ?
H1c4_11 H1c5_11 H1c6_11 . . . 120.91 117.92 124.43 ?
C1_1a1 H1c6_11 C5_1a1 . . . 69.78 63.38 73.61 ?
C1_1a1 H1c6_11 C6_1a1 . . . 34.84 30.63 36.56 ?
C1_1a1 H1c6_11 H1c5_11 . . . 94.04 89.72 97.93 ?
C1_1a1 H1c6_11 H1c3_21 . . 2_6865 142.25 137.11 147.48 ?
C1_1a1 H1c6_11 H1c4_21 . . 2_6865 97.44 91.65 99.6 ?
C5_1a1 H1c6_11 C6_1a1 . . . 34.95 32.76 37.05 ?
C5_1a1 H1c6_11 H1c5_11 . . . 24.27 22.5 26.39 ?
C5_1a1 H1c6_11 H1c3_21 . . 2_6865 132.43 122.59 137.67 ?
C5_1a1 H1c6_11 H1c4_21 . . 2_6865 149.03 142.55 153.9 ?
C6_1a1 H1c6_11 H1c5_11 . . . 59.21 56.05 61.37 ?
C6_1a1 H1c6_11 H1c3_21 . . 2_6865 153.95 144.38 161.63 ?
C6_1a1 H1c6_11 H1c4_21 . . 2_6865 127.09 122.86 131.54 ?
H1c5_11 H1c6_11 H1c3_21 . . 2_6865 111.78 101.43 119.43 ?
H1c5_11 H1c6_11 H1c4_21 . . 2_6865 149.27 144.02 158.44 ?
H1c3_21 H1c6_11 H1c4_21 2_6865 . 2_6865 47.52 38.87 55.62 ?
S1b_11 C1_1b1 O1b_11 . . . 30.8(5) 29.7(5) 32.4(6) ?
S1b_11 C1_1b1 O2b_11 . . . 32.0(5) 31.6(5) 32.8(5) ?
S1b_11 C1_1b1 N1b_11 . . . 38.9(5) 38.1(5) 39.7(5) ?
S1b_11 C1_1b1 C7b_11 . . . 71.0(7) 70.6(7) 71.6(7) ?
S1b_11 C1_1b1 C2_1b1 . . . 106.9(9) 106.0(10) 107.5(8) ?
S1b_11 C1_1b1 C3_1b1 . . . 135.5(7) 133.9(8) 136.3(6) ?
S1b_11 C1_1b1 C5_1b1 . . . 163.9(7) 160.7(7) 169.7(8) ?
S1b_11 C1_1b1 C6_1b1 . . . 131.7(10) 128.3(9) 137.2(11) ?
S1b_11 C1_1b1 H1c6_11 . . . 107.8 104.67 113.01 ?
O1b_11 C1_1b1 O2b_11 . . . 55.5(6) 54.6(5) 57.0(6) ?
O1b_11 C1_1b1 N1b_11 . . . 58.9(6) 58.6(5) 59.2(6) ?
O1b_11 C1_1b1 C7b_11 . . . 86.6(7) 85.5(7) 87.6(7) ?
O1b_11 C1_1b1 C2_1b1 . . . 117.8(10) 114.6(11) 122.6(9) ?
O1b_11 C1_1b1 C3_1b1 . . . 140.9(8) 136.4(9) 146.2(7) ?
O1b_11 C1_1b1 C5_1b1 . . . 138.5(7) 137.2(7) 140.8(8) ?
O1b_11 C1_1b1 C6_1b1 . . . 112.6(9) 109.0(8) 117.5(11) ?
O1b_11 C1_1b1 H1c6_11 . . . 91.52 87.19 97.25 ?
O2b_11 C1_1b1 N1b_11 . . . 58.8(6) 57.5(6) 60.0(6) ?
O2b_11 C1_1b1 C7b_11 . . . 87.0(7) 84.4(7) 90.2(8) ?
O2b_11 C1_1b1 C2_1b1 . . . 118.5(9) 113.4(8) 121.8(10) ?
O2b_11 C1_1b1 C3_1b1 . . . 140.4(7) 135.6(6) 143.5(8) ?
O2b_11 C1_1b1 C5_1b1 . . . 139.5(8) 137.4(7) 142.5(9) ?
O2b_11 C1_1b1 C6_1b1 . . . 113.7(9) 110.1(9) 115.7(10) ?
O2b_11 C1_1b1 H1c6_11 . . . 93 89.51 95.4 ?
N1b_11 C1_1b1 C7b_11 . . . 32.2(7) 30.9(7) 33.5(7) ?
N1b_11 C1_1b1 C2_1b1 . . . 68.2(8) 67.7(7) 68.9(7) ?
N1b_11 C1_1b1 C3_1b1 . . . 96.7(6) 95.9(7) 97.6(6) ?
N1b_11 C1_1b1 C5_1b1 . . . 157.1(7) 152.1(8) 159.7(7) ?
N1b_11 C1_1b1 C6_1b1 . . . 170.2(10) 167.6(9) 175.3(11) ?
N1b_11 C1_1b1 H1c6_11 . . . 146.54 144.2 151.09 ?
C7b_11 C1_1b1 C2_1b1 . . . 36.1(8) 34.5(8) 36.9(7) ?
C7b_11 C1_1b1 C3_1b1 . . . 64.5(6) 62.4(7) 65.6(6) ?
C7b_11 C1_1b1 C5_1b1 . . . 125.0(8) 118.5(8) 128.7(7) ?
C7b_11 C1_1b1 C6_1b1 . . . 157.1(11) 151.2(11) 161.1(10) ?
C7b_11 C1_1b1 H1c6_11 . . . 174.78 173.73 175.38 ?
C2_1b1 C1_1b1 C3_1b1 . . . 28.6(6) 28.0(7) 28.9(6) ?
C2_1b1 C1_1b1 C5_1b1 . . . 89.0(8) 84.1(9) 92.0(8) ?
C2_1b1 C1_1b1 C6_1b1 . . . 121.4(11) 116.7(12) 124.4(10) ?
C2_1b1 C1_1b1 H1c6_11 . . . 145.17 140.88 147.92 ?
C3_1b1 C1_1b1 C5_1b1 . . . 60.5(5) 56.1(5) 63.1(4) ?
C3_1b1 C1_1b1 C6_1b1 . . . 92.8(8) 88.8(9) 95.6(8) ?
C3_1b1 C1_1b1 H1c6_11 . . . 116.71 112.99 119.2 ?
C5_1b1 C1_1b1 C6_1b1 . . . 32.4(6) 32.0(6) 32.7(6) ?
C5_1b1 C1_1b1 H1c6_11 . . . 56.22 55.72 56.85 ?
C6_1b1 C1_1b1 H1c6_11 . . . 23.87 23.66 24.19 ?
S1b_11 C2_1b1 O3b_11 . . . 95.0(6) 93.9(6) 95.8(6) ?
S1b_11 C2_1b1 N1b_11 . . . 38.1(5) 37.3(4) 38.8(5) ?
S1b_11 C2_1b1 C7b_11 . . . 69.9(9) 67.2(9) 74.0(9) ?
S1b_11 C2_1b1 C1_1b1 . . . 40.9(6) 40.6(6) 41.2(6) ?
S1b_11 C2_1b1 C3_1b1 . . . 163.1(9) 160.8(9) 165.7(10) ?
S1b_11 C2_1b1 C4_1b1 . . . 131.5(6) 127.8(5) 136.8(6) ?
S1b_11 C2_1b1 C6_1b1 . . . 69.7(4) 67.6(4) 72.6(5) ?
S1b_11 C2_1b1 H1c3_11 . . . 173.54 172.53 174.18 ?
O3b_11 C2_1b1 N1b_11 . . . 56.9(6) 56.5(6) 57.1(6) ?
O3b_11 C2_1b1 C7b_11 . . . 25.2(9) 21.9(9) 28.1(9) ?
O3b_11 C2_1b1 C1_1b1 . . . 135.7(9) 134.5(9) 136.9(10) ?
O3b_11 C2_1b1 C3_1b1 . . . 101.8(8) 98.4(9) 103.5(8) ?
O3b_11 C2_1b1 C4_1b1 . . . 133.3(7) 127.4(7) 136.6(7) ?
O3b_11 C2_1b1 C6_1b1 . . . 164.3(7) 161.9(7) 168.3(8) ?
O3b_11 C2_1b1 H1c3_11 . . . 78.6 76.71 80.13 ?
N1b_11 C2_1b1 C7b_11 . . . 31.8(9) 29.0(9) 35.2(9) ?
N1b_11 C2_1b1 C1_1b1 . . . 78.9(8) 78.1(8) 79.9(9) ?
N1b_11 C2_1b1 C3_1b1 . . . 158.5(10) 155.3(10) 160.2(9) ?
N1b_11 C2_1b1 C4_1b1 . . . 169.0(8) 165.2(7) 174.6(9) ?
N1b_11 C2_1b1 C6_1b1 . . . 107.7(7) 105.7(6) 111.3(7) ?
N1b_11 C2_1b1 H1c3_11 . . . 135.49 133.73 136.66 ?
C7b_11 C2_1b1 C1_1b1 . . . 110.6(12) 107.6(11) 115.0(13) ?
C7b_11 C2_1b1 C3_1b1 . . . 126.8(12) 120.2(13) 131.5(12) ?
C7b_11 C2_1b1 C4_1b1 . . . 158.0(11) 149.1(12) 164.0(11) ?
C7b_11 C2_1b1 C6_1b1 . . . 139.3(11) 134.6(10) 146.4(12) ?
C7b_11 C2_1b1 H1c3_11 . . . 103.73 98.55 107.05 ?
C1_1b1 C2_1b1 C3_1b1 . . . 122.2(11) 120.3(10) 124.5(12) ?
C1_1b1 C2_1b1 C4_1b1 . . . 90.6(8) 87.3(7) 95.6(9) ?
C1_1b1 C2_1b1 C6_1b1 . . . 28.9(6) 27.1(6) 31.4(7) ?
C1_1b1 C2_1b1 H1c3_11 . . . 145.48 145.01 146.28 ?
C3_1b1 C2_1b1 C4_1b1 . . . 31.6(6) 28.9(6) 33.1(6) ?
C3_1b1 C2_1b1 C6_1b1 . . . 93.4(8) 93.2(9) 93.6(8) ?
C3_1b1 C2_1b1 H1c3_11 . . . 23.29 21.75 24.67 ?
C4_1b1 C2_1b1 C6_1b1 . . . 61.8(5) 60.3(4) 64.2(5) ?
C4_1b1 C2_1b1 H1c3_11 . . . 54.85 50.69 57.77 ?
C6_1b1 C2_1b1 H1c3_11 . . . 116.67 114.9 118.05 ?
C7b_11 C3_1b1 C1_1b1 . . . 57.0(6) 55.8(5) 58.9(6) ?
C7b_11 C3_1b1 C2_1b1 . . . 27.9(7) 25.3(7) 31.5(7) ?
C7b_11 C3_1b1 C4_1b1 . . . 144.6(9) 140.5(9) 151.6(10) ?
C7b_11 C3_1b1 C5_1b1 . . . 114.8(7) 112.0(6) 120.1(8) ?
C7b_11 C3_1b1 H1c3_11 . . . 94.81 93.59 95.56 ?
C7b_11 C3_1b1 H1c4_11 . . . 168.75 163.9 177.03 ?
C1_1b1 C3_1b1 C2_1b1 . . . 29.2(6) 27.5(6) 30.7(6) ?
C1_1b1 C3_1b1 C4_1b1 . . . 87.6(7) 84.8(7) 92.8(8) ?
C1_1b1 C3_1b1 C5_1b1 . . . 57.9(4) 56.1(4) 61.2(5) ?
C1_1b1 C3_1b1 H1c3_11 . . . 151.74 151.07 152.45 ?
C1_1b1 C3_1b1 H1c4_11 . . . 112.09 108.28 118.87 ?
C2_1b1 C3_1b1 C4_1b1 . . . 116.9(10) 114.9(10) 120.2(11) ?
C2_1b1 C3_1b1 C5_1b1 . . . 87.1(8) 85.9(7) 88.7(8) ?
C2_1b1 C3_1b1 H1c3_11 . . . 122.5 120.35 124.95 ?
C2_1b1 C3_1b1 H1c4_11 . . . 141.29 138.53 146.37 ?
C4_1b1 C3_1b1 C5_1b1 . . . 29.8(6) 28.7(5) 31.6(7) ?
C4_1b1 C3_1b1 H1c3_11 . . . 120.6 114.78 124.15 ?
C4_1b1 C3_1b1 H1c4_11 . . . 24.48 23.53 26.12 ?
C5_1b1 C3_1b1 H1c3_11 . . . 150.32 146.29 152.69 ?
C5_1b1 C3_1b1 H1c4_11 . . . 54.26 52.22 57.67 ?
H1c3_11 C3_1b1 H1c4_11 . . . 96.15 88.68 100.64 ?
C2_1b1 C4_1b1 C3_1b1 . . . 31.6(6) 30.8(7) 32.5(6) ?
C2_1b1 C4_1b1 C5_1b1 . . . 89.3(7) 87.1(8) 90.8(7) ?
C2_1b1 C4_1b1 C6_1b1 . . . 60.5(5) 57.4(5) 62.4(4) ?
C2_1b1 C4_1b1 H1c3_11 . . . 55.59 53.9 57.32 ?
C2_1b1 C4_1b1 H1c4_11 . . . 150.83 150 151.32 ?
C2_1b1 C4_1b1 H1c5_11 . . . 113.4 112.39 114.21 ?
C3_1b1 C4_1b1 C5_1b1 . . . 120.9(10) 117.9(11) 122.4(9) ?
C3_1b1 C4_1b1 C6_1b1 . . . 92.1(7) 88.2(8) 94.2(7) ?
C3_1b1 C4_1b1 H1c3_11 . . . 24.03 22.48 26.52 ?
C3_1b1 C4_1b1 H1c4_11 . . . 119.37 119.02 119.88 ?
C3_1b1 C4_1b1 H1c5_11 . . . 144.9 144.8 145 ?
C5_1b1 C4_1b1 C6_1b1 . . . 28.8(5) 28.3(5) 29.8(6) ?
C5_1b1 C4_1b1 H1c3_11 . . . 144.83 144.37 145.51 ?
C5_1b1 C4_1b1 H1c4_11 . . . 119.76 117.84 122.91 ?
C5_1b1 C4_1b1 H1c5_11 . . . 24.15 22.39 27.13 ?
C6_1b1 C4_1b1 H1c3_11 . . . 116.09 114.67 117.28 ?
C6_1b1 C4_1b1 H1c4_11 . . . 148.52 146.27 152.63 ?
C6_1b1 C4_1b1 H1c5_11 . . . 52.99 50.64 56.89 ?
H1c3_11 C4_1b1 H1c4_11 . . . 95.36 92.69 97.42 ?
H1c3_11 C4_1b1 H1c5_11 . . . 168.57 166.57 171.25 ?
H1c4_11 C4_1b1 H1c5_11 . . . 95.65 94.99 96.16 ?
C1_1b1 C5_1b1 C3_1b1 . . . 61.6(5) 60.7(4) 62.6(5) ?
C1_1b1 C5_1b1 C4_1b1 . . . 90.9(7) 89.7(7) 93.1(8) ?
C1_1b1 C5_1b1 C6_1b1 . . . 31.5(6) 29.9(6) 32.4(6) ?
C1_1b1 C5_1b1 H1c4_11 . . . 114.97 113.44 117.27 ?
C1_1b1 C5_1b1 H1c5_11 . . . 149.51 146.9 153.64 ?
C1_1b1 C5_1b1 H1c6_11 . . . 54.5 51.63 56.07 ?
C3_1b1 C5_1b1 C4_1b1 . . . 29.4(5) 28.5(5) 30.6(6) ?
C3_1b1 C5_1b1 C6_1b1 . . . 93.1(7) 92.5(7) 93.7(7) ?
C3_1b1 C5_1b1 H1c4_11 . . . 53.44 52.13 54.69 ?
C3_1b1 C5_1b1 H1c5_11 . . . 148.71 143.74 151.66 ?
C3_1b1 C5_1b1 H1c6_11 . . . 116.09 114.25 117.48 ?
C4_1b1 C5_1b1 C6_1b1 . . . 122.4(9) 122.1(9) 123.0(10) ?
C4_1b1 C5_1b1 H1c4_11 . . . 24.09 23.66 24.47 ?
C4_1b1 C5_1b1 H1c5_11 . . . 119.5 113.22 123.18 ?
C4_1b1 C5_1b1 H1c6_11 . . . 145.4 144.77 145.94 ?
C6_1b1 C5_1b1 H1c4_11 . . . 146.44 145.75 147.11 ?
C6_1b1 C5_1b1 H1c5_11 . . . 118.08 114.62 123.78 ?
C6_1b1 C5_1b1 H1c6_11 . . . 22.99 21.77 23.76 ?
H1c4_11 C5_1b1 H1c5_11 . . . 95.45 89.09 99.55 ?
H1c4_11 C5_1b1 H1c6_11 . . . 169.33 168.82 169.78 ?
H1c5_11 C5_1b1 H1c6_11 . . . 95.09 90.87 102.01 ?
C1_1b1 C6_1b1 C2_1b1 . . . 29.8(6) 28.6(6) 31.9(7) ?
C1_1b1 C6_1b1 C4_1b1 . . . 87.4(8) 85.8(7) 90.2(9) ?
C1_1b1 C6_1b1 C5_1b1 . . . 116.1(10) 115.2(10) 117.5(11) ?
C1_1b1 C6_1b1 H1c5_11 . . . 140.69 139.32 141.96 ?
C1_1b1 C6_1b1 H1c6_11 . . . 121.24 119.66 122.13 ?
C2_1b1 C6_1b1 C4_1b1 . . . 57.7(5) 57.2(4) 58.4(5) ?
C2_1b1 C6_1b1 C5_1b1 . . . 86.4(7) 85.6(8) 86.8(7) ?
C2_1b1 C6_1b1 H1c5_11 . . . 110.93 107.48 113.06 ?
C2_1b1 C6_1b1 H1c6_11 . . . 150.96 150.52 151.47 ?
C4_1b1 C6_1b1 C5_1b1 . . . 28.7(5) 27.2(5) 29.6(5) ?
C4_1b1 C6_1b1 H1c5_11 . . . 53.36 49.08 55.84 ?
C4_1b1 C6_1b1 H1c6_11 . . . 151.34 150.09 152.04 ?
C5_1b1 C6_1b1 H1c5_11 . . . 24.63 21.84 26.28 ?
C5_1b1 C6_1b1 H1c6_11 . . . 122.6 122.34 122.86 ?
H1c5_11 C6_1b1 H1c6_11 . . . 97.98 96.06 101.02 ?
C2_1b1 H1c3_11 C3_1b1 . . . 34.22 33.3 34.98 ?
C2_1b1 H1c3_11 C4_1b1 . . . 69.56 68.33 71.99 ?
C2_1b1 H1c3_11 H1c4_11 . . . 93.88 90.99 99.43 ?
C3_1b1 H1c3_11 C4_1b1 . . . 35.36 33.37 38.7 ?
C3_1b1 H1c3_11 H1c4_11 . . . 59.69 56.02 66.13 ?
C4_1b1 H1c3_11 H1c4_11 . . . 24.34 22.66 27.44 ?
O2a_21 H1c4_11 C3_1b1 2_6855 . . 170.51 166.04 173.28 ?
O2a_21 H1c4_11 C4_1b1 2_6855 . . 138.74 131.63 147.79 ?
O2a_21 H1c4_11 C5_1b1 2_6855 . . 102.72 98.73 110.28 ?
O2a_21 H1c4_11 H1c3_11 2_6855 . . 160.16 150.35 167.78 ?
O2a_21 H1c4_11 H1c5_11 2_6855 . . 78.76 73.73 87.04 ?
O2a_21 H1c4_11 H1c6_21 2_6855 . 2_6855 78.9 74.68 86.52 ?
C3_1b1 H1c4_11 C4_1b1 . . . 36.15 34.68 37.19 ?
C3_1b1 H1c4_11 C5_1b1 . . . 72.3 67.64 74.99 ?
C3_1b1 H1c4_11 H1c3_11 . . . 24.17 23.34 25.19 ?
C3_1b1 H1c4_11 H1c5_11 . . . 96.23 92.63 98.25 ?
C3_1b1 H1c4_11 H1c6_21 . . 2_6855 102.78 87.16 113.41 ?
C4_1b1 H1c4_11 C5_1b1 . . . 36.16 32.96 37.82 ?
C4_1b1 H1c4_11 H1c3_11 . . . 60.3 59.87 61.13 ?
C4_1b1 H1c4_11 H1c5_11 . . . 60.11 57.95 61.31 ?
C4_1b1 H1c4_11 H1c6_21 . . 2_6855 130.88 122.02 137.05 ?
C5_1b1 H1c4_11 H1c3_11 . . . 96.44 92.81 98.95 ?
C5_1b1 H1c4_11 H1c5_11 . . . 23.98 23.27 25 ?
C5_1b1 H1c4_11 H1c6_21 . . 2_6855 146.81 141.81 154.81 ?
H1c3_11 H1c4_11 H1c5_11 . . . 120.34 117.78 122.2 ?
H1c3_11 H1c4_11 H1c6_21 . . 2_6855 81.9 64.22 92.78 ?
H1c5_11 H1c4_11 H1c6_21 . . 2_6855 141.66 131.05 160.91 ?
H1c5_1b H1c5_11 H1c4_2a 2_5755 . 2_5855 94.92 86.89 102.91 ?
H1c5_1b H1c5_11 C4_1b1 2_5755 . . 124.97 108.62 137.66 ?
H1c5_1b H1c5_11 C5_1b1 2_5755 . . 106.49 96.03 119.13 ?
H1c5_1b H1c5_11 C6_1b1 2_5755 . . 83.48 79.86 90.12 ?
H1c5_1b H1c5_11 H1c4_11 2_5755 . . 130.96 114.74 141.32 ?
H1c5_1b H1c5_11 H1c6_11 2_5755 . . 69.51 65.28 71.69 ?
H1c4_2a H1c5_11 C4_1b1 2_5855 . . 138.52 135.34 143.85 ?
H1c4_2a H1c5_11 C5_1b1 2_5855 . . 142.13 132.18 155.91 ?
H1c4_2a H1c5_11 C6_1b1 2_5855 . . 120 111.29 129.98 ?
H1c4_2a H1c5_11 H1c4_11 2_5855 . . 123.32 120.74 124.67 ?
H1c4_2a H1c5_11 H1c6_11 2_5855 . . 101.22 93.42 107.58 ?
C4_1b1 H1c5_11 C5_1b1 . . . 36.36 34.43 39.66 ?
C4_1b1 H1c5_11 C6_1b1 . . . 73.65 73.38 74.04 ?
C4_1b1 H1c5_11 H1c4_11 . . . 24.24 22.76 26.26 ?
C4_1b1 H1c5_11 H1c6_11 . . . 97.52 95.57 98.85 ?
C5_1b1 H1c5_11 C6_1b1 . . . 37.3 34.38 39.1 ?
C5_1b1 H1c5_11 H1c4_11 . . . 60.57 57.18 65.91 ?
C5_1b1 H1c5_11 H1c6_11 . . . 61.16 55.91 64.42 ?
C6_1b1 H1c5_11 H1c4_11 . . . 97.86 96.25 100.29 ?
C6_1b1 H1c5_11 H1c6_11 . . . 23.87 21.53 25.32 ?
H1c4_11 H1c5_11 H1c6_11 . . . 121.72 121.57 121.81 ?
O1a_2 H1c6_11 H1c5_2a . . 2_5855 65.22 58.21 78.05 ?
O1a_2 H1c6_11 C1_1b1 . . . 125.71 125.22 126.65 ?
O1a_2 H1c6_11 C5_1b1 . . . 158.4 148.45 164.65 ?
O1a_2 H1c6_11 C6_1b1 . . . 156.38 151.85 158.76 ?
O1a_2 H1c6_11 H1c5_11 . . . 137.63 131.96 141.19 ?
H1c5_2a H1c6_11 C1_1b1 2_5855 . . 140.11 132.69 148.81 ?
H1c5_2a H1c6_11 C5_1b1 2_5855 . . 95.45 89.36 104.23 ?
H1c5_2a H1c6_11 C6_1b1 2_5855 . . 121.07 113.93 126.1 ?
H1c5_2a H1c6_11 H1c5_11 2_5855 . . 77 70.18 87.03 ?
C1_1b1 H1c6_11 C5_1b1 . . . 69.28 68.12 71.52 ?
C1_1b1 H1c6_11 C6_1b1 . . . 34.89 34.21 36.15 ?
C1_1b1 H1c6_11 H1c5_11 . . . 93.01 92.51 93.6 ?
C5_1b1 H1c6_11 C6_1b1 . . . 34.41 33.91 35.37 ?
C5_1b1 H1c6_11 H1c5_11 . . . 23.75 22.08 24.71 ?
C6_1b1 H1c6_11 H1c5_11 . . . 58.15 57.45 58.62 ?
S1b'_11 C1_1c1 S1b''_1 . . . 8.9(3) 8.9(3) 8.9(3) ?
S1b'_11 C1_1c1 O2b'_11 . . . 30.8(4) 30.8(4) 30.8(4) ?
S1b'_11 C1_1c1 N1b'_11 . . . 38.9(5) 38.9(5) 38.9(5) ?
S1b'_11 C1_1c1 N1b''_1 . . . 49.9(4) 49.9(4) 49.9(4) ?
S1b'_11 C1_1c1 C7b'_11 . . . 69.0(6) 69.0(6) 69.0(6) ?
S1b'_11 C1_1c1 C7b''_1 . . . 80.8(6) 80.8(6) 80.8(6) ?
S1b'_11 C1_1c1 C2_1c1 . . . 105.7(9) 105.7(9) 105.7(9) ?
S1b'_11 C1_1c1 C3_1c1 . . . 134.8(7) 134.8(7) 134.8(7) ?
S1b'_11 C1_1c1 C5_1c1 . . . 164.0(8) 164.0(8) 164.0(8) ?
S1b'_11 C1_1c1 C6_1c1 . . . 132.1(10) 132.1(10) 132.1(10) ?
S1b'_11 C1_1c1 C1_1d1 . . . 62(5) 62(5) 62(5) ?
S1b'_11 C1_1c1 C2_1d1 . . . 115.5(9) 115.5(9) 115.5(9) ?
S1b'_11 C1_1c1 C3_1d1 . . . 146.3(8) 146.3(8) 146.3(8) ?
S1b'_11 C1_1c1 C5_1d1 . . . 149.1(8) 149.1(8) 149.1(8) ?
S1b'_11 C1_1c1 C6_1d1 . . . 114.5(10) 114.5(10) 114.5(10) ?
S1b'_11 C1_1c1 H1c6_11 . . . 89.99 89.99 89.99 ?
S1b''_1 C1_1c1 O2b'_11 . . . 38.8(4) 38.8(4) 38.8(4) ?
S1b''_1 C1_1c1 N1b'_11 . . . 32.0(5) 32.0(5) 32.0(5) ?
S1b''_1 C1_1c1 N1b''_1 . . . 41.6(4) 41.6(4) 41.6(4) ?
S1b''_1 C1_1c1 C7b'_11 . . . 61.6(6) 61.6(6) 61.6(6) ?
S1b''_1 C1_1c1 C7b''_1 . . . 72.5(6) 72.5(6) 72.5(6) ?
S1b''_1 C1_1c1 C2_1c1 . . . 98.1(9) 98.1(9) 98.1(9) ?
S1b''_1 C1_1c1 C3_1c1 . . . 127.2(7) 127.2(7) 127.2(7) ?
S1b''_1 C1_1c1 C5_1c1 . . . 171.3(8) 171.3(8) 171.3(8) ?
S1b''_1 C1_1c1 C6_1c1 . . . 139.6(11) 139.6(11) 139.6(11) ?
S1b''_1 C1_1c1 C1_1d1 . . . 58(5) 58(5) 58(5) ?
S1b''_1 C1_1c1 C2_1d1 . . . 107.4(9) 107.4(9) 107.4(9) ?
S1b''_1 C1_1c1 C3_1d1 . . . 138.4(8) 138.4(8) 138.4(8) ?
S1b''_1 C1_1c1 C5_1d1 . . . 157.9(8) 157.9(8) 157.9(8) ?
S1b''_1 C1_1c1 C6_1d1 . . . 123.2(11) 123.2(11) 123.2(11) ?
S1b''_1 C1_1c1 H1c6_11 . . . 98.6 98.6 98.6 ?
O2b'_11 C1_1c1 N1b'_11 . . . 58.4(5) 58.4(5) 58.4(5) ?
O2b'_11 C1_1c1 N1b''_1 . . . 73.2(5) 73.2(5) 73.2(5) ?
O2b'_11 C1_1c1 C7b'_11 . . . 85.6(6) 85.6(6) 85.6(6) ?
O2b'_11 C1_1c1 C7b''_1 . . . 101.5(6) 101.5(6) 101.5(6) ?
O2b'_11 C1_1c1 C2_1c1 . . . 118.9(9) 118.9(9) 118.9(9) ?
O2b'_11 C1_1c1 C3_1c1 . . . 141.2(7) 141.2(7) 141.2(7) ?
O2b'_11 C1_1c1 C5_1c1 . . . 137.8(7) 137.8(7) 137.8(7) ?
O2b'_11 C1_1c1 C6_1c1 . . . 111.8(9) 111.8(9) 111.8(9) ?
O2b'_11 C1_1c1 C1_1d1 . . . 65(5) 65(5) 65(5) ?
O2b'_11 C1_1c1 C2_1d1 . . . 130.2(9) 130.2(9) 130.2(9) ?
O2b'_11 C1_1c1 C3_1d1 . . . 149.9(9) 149.9(9) 149.9(9) ?
O2b'_11 C1_1c1 C5_1d1 . . . 121.0(7) 121.0(7) 121.0(7) ?
O2b'_11 C1_1c1 C6_1d1 . . . 89.1(9) 89.1(9) 89.1(9) ?
O2b'_11 C1_1c1 H1c6_11 . . . 67.63 67.63 67.63 ?
N1b'_11 C1_1c1 N1b''_1 . . . 15.5(5) 15.5(5) 15.5(5) ?
N1b'_11 C1_1c1 C7b'_11 . . . 30.1(6) 30.1(6) 30.1(6) ?
N1b'_11 C1_1c1 C7b''_1 . . . 43.7(6) 43.7(6) 43.7(6) ?
N1b'_11 C1_1c1 C2_1c1 . . . 66.9(8) 66.9(8) 66.9(8) ?
N1b'_11 C1_1c1 C3_1c1 . . . 95.9(6) 95.9(6) 95.9(6) ?
N1b'_11 C1_1c1 C5_1c1 . . . 156.6(8) 156.6(8) 156.6(8) ?
N1b'_11 C1_1c1 C6_1c1 . . . 170.2(10) 170.2(10) 170.2(10) ?
N1b'_11 C1_1c1 C1_1d1 . . . 32(5) 32(5) 32(5) ?
N1b'_11 C1_1c1 C2_1d1 . . . 77.1(8) 77.1(8) 77.1(8) ?
N1b'_11 C1_1c1 C3_1d1 . . . 107.5(7) 107.5(7) 107.5(7) ?
N1b'_11 C1_1c1 C5_1d1 . . . 161.1(9) 161.1(9) 161.1(9) ?
N1b'_11 C1_1c1 C6_1d1 . . . 146.8(10) 146.8(10) 146.8(10) ?
N1b'_11 C1_1c1 H1c6_11 . . . 125.83 125.83 125.83 ?
N1b''_1 C1_1c1 C7b'_11 . . . 22.3(5) 22.3(5) 22.3(5) ?
N1b''_1 C1_1c1 C7b''_1 . . . 30.9(5) 30.9(5) 30.9(5) ?
N1b''_1 C1_1c1 C2_1c1 . . . 56.9(8) 56.9(8) 56.9(8) ?
N1b''_1 C1_1c1 C3_1c1 . . . 85.9(6) 85.9(6) 85.9(6) ?
N1b''_1 C1_1c1 C5_1c1 . . . 146.0(7) 146.0(7) 146.0(7) ?
N1b''_1 C1_1c1 C6_1c1 . . . 172.1(11) 172.1(11) 172.1(11) ?
N1b''_1 C1_1c1 C1_1d1 . . . 38(5) 38(5) 38(5) ?
N1b''_1 C1_1c1 C2_1d1 . . . 65.8(8) 65.8(8) 65.8(8) ?
N1b''_1 C1_1c1 C3_1d1 . . . 96.8(6) 96.8(6) 96.8(6) ?
N1b''_1 C1_1c1 C5_1d1 . . . 159.0(8) 159.0(8) 159.0(8) ?
N1b''_1 C1_1c1 C6_1d1 . . . 162.2(10) 162.2(10) 162.2(10) ?
N1b''_1 C1_1c1 H1c6_11 . . . 139.55 139.55 139.55 ?
C7b'_11 C1_1c1 C7b''_1 . . . 17.1(6) 17.1(6) 17.1(6) ?
C7b'_11 C1_1c1 C2_1c1 . . . 36.8(7) 36.8(7) 36.8(7) ?
C7b'_11 C1_1c1 C3_1c1 . . . 65.9(6) 65.9(6) 65.9(6) ?
C7b'_11 C1_1c1 C5_1c1 . . . 126.8(7) 126.8(7) 126.8(7) ?
C7b'_11 C1_1c1 C6_1c1 . . . 158.8(10) 158.8(10) 158.8(10) ?
C7b'_11 C1_1c1 C1_1d1 . . . 29(5) 29(5) 29(5) ?
C7b'_11 C1_1c1 C2_1d1 . . . 47.1(7) 47.1(7) 47.1(7) ?
C7b'_11 C1_1c1 C3_1d1 . . . 77.4(6) 77.4(6) 77.4(6) ?
C7b'_11 C1_1c1 C5_1d1 . . . 137.0(8) 137.0(8) 137.0(8) ?
C7b'_11 C1_1c1 C6_1d1 . . . 157.9(14) 157.9(14) 157.9(14) ?
C7b'_11 C1_1c1 H1c6_11 . . . 151.96 151.96 151.96 ?
C7b''_1 C1_1c1 C2_1c1 . . . 27.3(9) 27.3(9) 27.3(9) ?
C7b''_1 C1_1c1 C3_1c1 . . . 55.3(6) 55.3(6) 55.3(6) ?
C7b''_1 C1_1c1 C5_1c1 . . . 115.1(7) 115.1(7) 115.1(7) ?
C7b''_1 C1_1c1 C6_1c1 . . . 146.1(10) 146.1(10) 146.1(10) ?
C7b''_1 C1_1c1 C1_1d1 . . . 45(5) 45(5) 45(5) ?
C7b''_1 C1_1c1 C2_1d1 . . . 35.0(8) 35.0(8) 35.0(8) ?
C7b''_1 C1_1c1 C3_1d1 . . . 66.0(6) 66.0(6) 66.0(6) ?
C7b''_1 C1_1c1 C5_1d1 . . . 128.8(8) 128.8(8) 128.8(8) ?
C7b''_1 C1_1c1 C6_1d1 . . . 161.6(12) 161.6(12) 161.6(12) ?
C7b''_1 C1_1c1 H1c6_11 . . . 168.96 168.96 168.96 ?
C2_1c1 C1_1c1 C3_1c1 . . . 29.2(7) 29.2(7) 29.2(7) ?
C2_1c1 C1_1c1 C5_1c1 . . . 90.2(8) 90.2(8) 90.2(8) ?
C2_1c1 C1_1c1 C6_1c1 . . . 122.2(11) 122.2(11) 122.2(11) ?
C2_1c1 C1_1c1 C1_1d1 . . . 54(5) 54(5) 54(5) ?
C2_1c1 C1_1c1 C2_1d1 . . . 11.3(8) 11.3(8) 11.3(8) ?
C2_1c1 C1_1c1 C3_1d1 . . . 40.6(7) 40.6(7) 40.6(7) ?
C2_1c1 C1_1c1 C5_1d1 . . . 102.2(9) 102.2(9) 102.2(9) ?
C2_1c1 C1_1c1 C6_1d1 . . . 134.4(14) 134.4(14) 134.4(14) ?
C2_1c1 C1_1c1 H1c6_11 . . . 156.78 156.78 156.78 ?
C3_1c1 C1_1c1 C5_1c1 . . . 61.0(5) 61.0(5) 61.0(5) ?
C3_1c1 C1_1c1 C6_1c1 . . . 93.1(8) 93.1(8) 93.1(8) ?
C3_1c1 C1_1c1 C1_1d1 . . . 78(5) 78(5) 78(5) ?
C3_1c1 C1_1c1 C2_1d1 . . . 20.4(8) 20.4(8) 20.4(8) ?
C3_1c1 C1_1c1 C3_1d1 . . . 11.7(4) 11.7(4) 11.7(4) ?
C3_1c1 C1_1c1 C5_1d1 . . . 73.5(5) 73.5(5) 73.5(5) ?
C3_1c1 C1_1c1 C6_1d1 . . . 107.3(10) 107.3(10) 107.3(10) ?
C3_1c1 C1_1c1 H1c6_11 . . . 132.02 132.02 132.02 ?
C5_1c1 C1_1c1 C6_1c1 . . . 32.0(6) 32.0(6) 32.0(6) ?
C5_1c1 C1_1c1 C1_1d1 . . . 130(5) 130(5) 130(5) ?
C5_1c1 C1_1c1 C2_1d1 . . . 80.5(7) 80.5(7) 80.5(7) ?
C5_1c1 C1_1c1 C3_1d1 . . . 49.6(4) 49.6(4) 49.6(4) ?
C5_1c1 C1_1c1 C5_1d1 . . . 16.7(4) 16.7(4) 16.7(4) ?
C5_1c1 C1_1c1 C6_1d1 . . . 50.2(7) 50.2(7) 50.2(7) ?
C5_1c1 C1_1c1 H1c6_11 . . . 74.32 74.32 74.32 ?
C6_1c1 C1_1c1 C1_1d1 . . . 149(6) 149(6) 149(6) ?
C6_1c1 C1_1c1 C2_1d1 . . . 112.3(10) 112.3(10) 112.3(10) ?
C6_1c1 C1_1c1 C3_1d1 . . . 81.7(7) 81.7(7) 81.7(7) ?
C6_1c1 C1_1c1 C5_1d1 . . . 22.9(8) 22.9(8) 22.9(8) ?
C6_1c1 C1_1c1 C6_1d1 . . . 24.3(8) 24.3(8) 24.3(8) ?
C6_1c1 C1_1c1 H1c6_11 . . . 44.36 44.36 44.36 ?
C1_1d1 C1_1c1 C2_1d1 . . . 65(5) 65(5) 65(5) ?
C1_1d1 C1_1c1 C3_1d1 . . . 89(5) 89(5) 89(5) ?
C1_1d1 C1_1c1 C5_1d1 . . . 129(5) 129(5) 129(5) ?
C1_1d1 C1_1c1 C6_1d1 . . . 131(6) 131(6) 131(6) ?
C1_1d1 C1_1c1 H1c6_11 . . . 124.68 124.68 124.68 ?
C2_1d1 C1_1c1 C3_1d1 . . . 31.0(7) 31.0(7) 31.0(7) ?
C2_1d1 C1_1c1 C5_1d1 . . . 93.8(9) 93.8(9) 93.8(9) ?
C2_1d1 C1_1c1 C6_1d1 . . . 127.7(13) 127.7(13) 127.7(13) ?
C2_1d1 C1_1c1 H1c6_11 . . . 152.3 152.3 152.3 ?
C3_1d1 C1_1c1 C5_1d1 . . . 63.0(5) 63.0(5) 63.0(5) ?
C3_1d1 C1_1c1 C6_1d1 . . . 97.4(9) 97.4(9) 97.4(9) ?
C3_1d1 C1_1c1 H1c6_11 . . . 122.29 122.29 122.29 ?
C5_1d1 C1_1c1 C6_1d1 . . . 34.7(7) 34.7(7) 34.7(7) ?
C5_1d1 C1_1c1 H1c6_11 . . . 59.49 59.49 59.49 ?
C6_1d1 C1_1c1 H1c6_11 . . . 24.89 24.89 24.89 ?
S1b'_11 C2_1c1 S1b''_1 . . . 5.2(2) 5.2(2) 5.2(2) ?
S1b'_11 C2_1c1 O3b'_11 . . . 96.6(6) 96.6(6) 96.6(6) ?
S1b'_11 C2_1c1 O3b''_1 . . . 112.6(7) 112.6(7) 112.6(7) ?
S1b'_11 C2_1c1 N1b'_11 . . . 38.2(4) 38.2(4) 38.2(4) ?
S1b'_11 C2_1c1 N1b''_1 . . . 48.6(4) 48.6(4) 48.6(4) ?
S1b'_11 C2_1c1 C7b'_11 . . . 68.1(8) 68.1(8) 68.1(8) ?
S1b'_11 C2_1c1 C7b''_1 . . . 84.7(10) 84.7(10) 84.7(10) ?
S1b'_11 C2_1c1 C1_1c1 . . . 42.2(6) 42.2(6) 42.2(6) ?
S1b'_11 C2_1c1 C3_1c1 . . . 163.2(9) 163.2(9) 163.2(9) ?
S1b'_11 C2_1c1 C4_1c1 . . . 131.7(6) 131.7(6) 131.7(6) ?
S1b'_11 C2_1c1 C6_1c1 . . . 70.8(5) 70.8(5) 70.8(5) ?
S1b'_11 C2_1c1 H1c3_11 . . . 172.68 172.68 172.68 ?
S1b'_11 C2_1c1 C1_1d1 . . . 36.3(6) 36.3(6) 36.3(6) ?
S1b'_11 C2_1c1 C2_1d1 . . . 134(6) 134(6) 134(6) ?
S1b'_11 C2_1c1 C3_1d1 . . . 147.6(8) 147.6(8) 147.6(8) ?
S1b'_11 C2_1c1 C4_1d1 . . . 119.5(5) 119.5(5) 119.5(5) ?
S1b'_11 C2_1c1 C6_1d1 . . . 61.5(4) 61.5(4) 61.5(4) ?
S1b'_11 C2_1c1 H1c3_11 . . . 167.46 167.46 167.46 ?
S1b''_1 C2_1c1 O3b'_11 . . . 92.6(6) 92.6(6) 92.6(6) ?
S1b''_1 C2_1c1 O3b''_1 . . . 107.6(7) 107.6(7) 107.6(7) ?
S1b''_1 C2_1c1 N1b'_11 . . . 34.6(4) 34.6(4) 34.6(4) ?
S1b''_1 C2_1c1 N1b''_1 . . . 43.9(4) 43.9(4) 43.9(4) ?
S1b''_1 C2_1c1 C7b'_11 . . . 64.3(8) 64.3(8) 64.3(8) ?
S1b''_1 C2_1c1 C7b''_1 . . . 79.7(10) 79.7(10) 79.7(10) ?
S1b''_1 C2_1c1 C1_1c1 . . . 46.3(6) 46.3(6) 46.3(6) ?
S1b''_1 C2_1c1 C3_1c1 . . . 167.4(9) 167.4(9) 167.4(9) ?
S1b''_1 C2_1c1 C4_1c1 . . . 135.8(6) 135.8(6) 135.8(6) ?
S1b''_1 C2_1c1 C6_1c1 . . . 74.9(5) 74.9(5) 74.9(5) ?
S1b''_1 C2_1c1 H1c3_11 . . . 168.84 168.84 168.84 ?
S1b''_1 C2_1c1 C1_1d1 . . . 40.9(7) 40.9(7) 40.9(7) ?
S1b''_1 C2_1c1 C2_1d1 . . . 135(6) 135(6) 135(6) ?
S1b''_1 C2_1c1 C3_1d1 . . . 151.3(9) 151.3(9) 151.3(9) ?
S1b''_1 C2_1c1 C4_1d1 . . . 123.9(6) 123.9(6) 123.9(6) ?
S1b''_1 C2_1c1 C6_1d1 . . . 66.2(5) 66.2(5) 66.2(5) ?
S1b''_1 C2_1c1 H1c3_11 . . . 168.94 168.94 168.94 ?
O3b'_11 C2_1c1 O3b''_1 . . . 30.2(5) 30.2(5) 30.2(5) ?
O3b'_11 C2_1c1 N1b'_11 . . . 58.4(6) 58.4(6) 58.4(6) ?
O3b'_11 C2_1c1 N1b''_1 . . . 50.1(5) 50.1(5) 50.1(5) ?
O3b'_11 C2_1c1 C7b'_11 . . . 28.5(8) 28.5(8) 28.5(8) ?
O3b'_11 C2_1c1 C7b''_1 . . . 24.8(8) 24.8(8) 24.8(8) ?
O3b'_11 C2_1c1 C1_1c1 . . . 138.7(10) 138.7(10) 138.7(10) ?
O3b'_11 C2_1c1 C3_1c1 . . . 100.0(9) 100.0(9) 100.0(9) ?
O3b'_11 C2_1c1 C4_1c1 . . . 131.5(8) 131.5(8) 131.5(8) ?
O3b'_11 C2_1c1 C6_1c1 . . . 167.2(8) 167.2(8) 167.2(8) ?
O3b'_11 C2_1c1 H1c3_11 . . . 76.35 76.35 76.35 ?
O3b'_11 C2_1c1 C1_1d1 . . . 132.3(10) 132.3(10) 132.3(10) ?
O3b'_11 C2_1c1 C2_1d1 . . . 117(4) 117(4) 117(4) ?
O3b'_11 C2_1c1 C3_1d1 . . . 115.8(8) 115.8(8) 115.8(8) ?
O3b'_11 C2_1c1 C4_1d1 . . . 142.8(8) 142.8(8) 142.8(8) ?
O3b'_11 C2_1c1 C6_1d1 . . . 155.0(8) 155.0(8) 155.0(8) ?
O3b'_11 C2_1c1 H1c3_11 . . . 95.15 95.15 95.15 ?
O3b''_1 C2_1c1 N1b'_11 . . . 78.8(6) 78.8(6) 78.8(6) ?
O3b''_1 C2_1c1 N1b''_1 . . . 64.8(6) 64.8(6) 64.8(6) ?
O3b''_1 C2_1c1 C7b'_11 . . . 52.1(8) 52.1(8) 52.1(8) ?
O3b''_1 C2_1c1 C7b''_1 . . . 28.4(8) 28.4(8) 28.4(8) ?
O3b''_1 C2_1c1 C1_1c1 . . . 147.8(15) 147.8(15) 147.8(15) ?
O3b''_1 C2_1c1 C3_1c1 . . . 83.6(8) 83.6(8) 83.6(8) ?
O3b''_1 C2_1c1 C4_1c1 . . . 112.6(6) 112.6(6) 112.6(6) ?
O3b''_1 C2_1c1 C6_1c1 . . . 157.0(11) 157.0(11) 157.0(11) ?
O3b''_1 C2_1c1 H1c3_11 . . . 61.92 61.92 61.92 ?
O3b''_1 C2_1c1 C1_1d1 . . . 146.2(14) 146.2(14) 146.2(14) ?
O3b''_1 C2_1c1 C2_1d1 . . . 89(4) 89(4) 89(4) ?
O3b''_1 C2_1c1 C3_1d1 . . . 96.6(8) 96.6(8) 96.6(8) ?
O3b''_1 C2_1c1 C4_1d1 . . . 125.2(7) 125.2(7) 125.2(7) ?
O3b''_1 C2_1c1 C6_1d1 . . . 166.2(12) 166.2(12) 166.2(12) ?
O3b''_1 C2_1c1 H1c3_11 . . . 76.08 76.08 76.08 ?
N1b'_11 C2_1c1 N1b''_1 . . . 16.4(5) 16.4(5) 16.4(5) ?
N1b'_11 C2_1c1 C7b'_11 . . . 30.0(8) 30.0(8) 30.0(8) ?
N1b'_11 C2_1c1 C7b''_1 . . . 50.7(9) 50.7(9) 50.7(9) ?
N1b'_11 C2_1c1 C1_1c1 . . . 80.3(8) 80.3(8) 80.3(8) ?
N1b'_11 C2_1c1 C3_1c1 . . . 157.9(11) 157.9(11) 157.9(11) ?
N1b'_11 C2_1c1 C4_1c1 . . . 168.6(8) 168.6(8) 168.6(8) ?
N1b'_11 C2_1c1 C6_1c1 . . . 108.9(7) 108.9(7) 108.9(7) ?
N1b'_11 C2_1c1 H1c3_11 . . . 134.61 134.61 134.61 ?
N1b'_11 C2_1c1 C1_1d1 . . . 74.1(8) 74.1(8) 74.1(8) ?
N1b'_11 C2_1c1 C2_1d1 . . . 154(7) 154(7) 154(7) ?
N1b'_11 C2_1c1 C3_1d1 . . . 174.1(10) 174.1(10) 174.1(10) ?
N1b'_11 C2_1c1 C4_1d1 . . . 156.0(7) 156.0(7) 156.0(7) ?
N1b'_11 C2_1c1 C6_1d1 . . . 98.5(6) 98.5(6) 98.5(6) ?
N1b'_11 C2_1c1 H1c3_11 . . . 153.47 153.47 153.47 ?
N1b''_1 C2_1c1 C7b'_11 . . . 24.2(8) 24.2(8) 24.2(8) ?
N1b''_1 C2_1c1 C7b''_1 . . . 36.5(9) 36.5(9) 36.5(9) ?
N1b''_1 C2_1c1 C1_1c1 . . . 89.9(9) 89.9(9) 89.9(9) ?
N1b''_1 C2_1c1 C3_1c1 . . . 148.1(9) 148.1(9) 148.1(9) ?
N1b''_1 C2_1c1 C4_1c1 . . . 171.8(12) 171.8(12) 171.8(12) ?
N1b''_1 C2_1c1 C6_1c1 . . . 118.1(8) 118.1(8) 118.1(8) ?
N1b''_1 C2_1c1 H1c3_11 . . . 124.97 124.97 124.97 ?
N1b''_1 C2_1c1 C1_1d1 . . . 84.8(9) 84.8(9) 84.8(9) ?
N1b''_1 C2_1c1 C2_1d1 . . . 139(7) 139(7) 139(7) ?
N1b''_1 C2_1c1 C3_1d1 . . . 160.6(11) 160.6(11) 160.6(11) ?
N1b''_1 C2_1c1 C4_1d1 . . . 167.0(9) 167.0(9) 167.0(9) ?
N1b''_1 C2_1c1 C6_1d1 . . . 110.1(7) 110.1(7) 110.1(7) ?
N1b''_1 C2_1c1 H1c3_11 . . . 140.87 140.87 140.87 ?
C7b'_11 C2_1c1 C7b''_1 . . . 27.7(10) 27.7(10) 27.7(10) ?
C7b'_11 C2_1c1 C1_1c1 . . . 110.3(12) 110.3(12) 110.3(12) ?
C7b'_11 C2_1c1 C3_1c1 . . . 128.3(12) 128.3(12) 128.3(12) ?
C7b'_11 C2_1c1 C4_1c1 . . . 159.5(12) 159.5(12) 159.5(12) ?
C7b'_11 C2_1c1 C6_1c1 . . . 138.8(10) 138.8(10) 138.8(10) ?
C7b'_11 C2_1c1 H1c3_11 . . . 104.74 104.74 104.74 ?
C7b'_11 C2_1c1 C1_1d1 . . . 104.0(12) 104.0(12) 104.0(12) ?
C7b'_11 C2_1c1 C2_1d1 . . . 141(5) 141(5) 141(5) ?
C7b'_11 C2_1c1 C3_1d1 . . . 144.3(12) 144.3(12) 144.3(12) ?
C7b'_11 C2_1c1 C4_1d1 . . . 167.9(15) 167.9(15) 167.9(15) ?
C7b'_11 C2_1c1 C6_1d1 . . . 127.9(10) 127.9(10) 127.9(10) ?
C7b'_11 C2_1c1 H1c3_11 . . . 123.59 123.59 123.59 ?
C7b''_1 C2_1c1 C1_1c1 . . . 123.9(16) 123.9(16) 123.9(16) ?
C7b''_1 C2_1c1 C3_1c1 . . . 111.8(12) 111.8(12) 111.8(12) ?
C7b''_1 C2_1c1 C4_1c1 . . . 140.7(11) 140.7(11) 140.7(11) ?
C7b''_1 C2_1c1 C6_1c1 . . . 148.8(15) 148.8(15) 148.8(15) ?
C7b''_1 C2_1c1 H1c3_11 . . . 89.4 89.4 89.4 ?
C7b''_1 C2_1c1 C1_1d1 . . . 120.0(15) 120.0(15) 120.0(15) ?
C7b''_1 C2_1c1 C2_1d1 . . . 113(5) 113(5) 113(5) ?
C7b''_1 C2_1c1 C3_1d1 . . . 124.8(12) 124.8(12) 124.8(12) ?
C7b''_1 C2_1c1 C4_1d1 . . . 153.1(11) 153.1(11) 153.1(11) ?
C7b''_1 C2_1c1 C6_1d1 . . . 145.1(13) 145.1(13) 145.1(13) ?
C7b''_1 C2_1c1 H1c3_11 . . . 104.43 104.43 104.43 ?
C1_1c1 C2_1c1 C3_1c1 . . . 121.2(11) 121.2(11) 121.2(11) ?
C1_1c1 C2_1c1 C4_1c1 . . . 89.5(8) 89.5(8) 89.5(8) ?
C1_1c1 C2_1c1 C6_1c1 . . . 28.6(6) 28.6(6) 28.6(6) ?
C1_1c1 C2_1c1 H1c3_11 . . . 144.81 144.81 144.81 ?
C1_1c1 C2_1c1 C1_1d1 . . . 7.5(7) 7.5(7) 7.5(7) ?
C1_1c1 C2_1c1 C2_1d1 . . . 99(4) 99(4) 99(4) ?
C1_1c1 C2_1c1 C3_1d1 . . . 105.4(9) 105.4(9) 105.4(9) ?
C1_1c1 C2_1c1 C4_1d1 . . . 77.6(7) 77.6(7) 77.6(7) ?
C1_1c1 C2_1c1 C6_1d1 . . . 21.2(7) 21.2(7) 21.2(7) ?
C1_1c1 C2_1c1 H1c3_11 . . . 126.05 126.05 126.05 ?
C3_1c1 C2_1c1 C4_1c1 . . . 31.6(6) 31.6(6) 31.6(6) ?
C3_1c1 C2_1c1 C6_1c1 . . . 92.5(8) 92.5(8) 92.5(8) ?
C3_1c1 C2_1c1 H1c3_11 . . . 23.66 23.66 23.66 ?
C3_1c1 C2_1c1 C1_1d1 . . . 126.9(11) 126.9(11) 126.9(11) ?
C3_1c1 C2_1c1 C2_1d1 . . . 37(6) 37(6) 37(6) ?
C3_1c1 C2_1c1 C3_1d1 . . . 16.2(7) 16.2(7) 16.2(7) ?
C3_1c1 C2_1c1 C4_1d1 . . . 43.7(6) 43.7(6) 43.7(6) ?
C3_1c1 C2_1c1 C6_1d1 . . . 101.7(8) 101.7(8) 101.7(8) ?
C3_1c1 C2_1c1 H1c3_11 . . . 8.85 8.85 8.85 ?
C4_1c1 C2_1c1 C6_1c1 . . . 60.9(5) 60.9(5) 60.9(5) ?
C4_1c1 C2_1c1 H1c3_11 . . . 55.27 55.27 55.27 ?
C4_1c1 C2_1c1 C1_1d1 . . . 95.4(8) 95.4(8) 95.4(8) ?
C4_1c1 C2_1c1 C2_1d1 . . . 33(6) 33(6) 33(6) ?
C4_1c1 C2_1c1 C3_1d1 . . . 16.3(5) 16.3(5) 16.3(5) ?
C4_1c1 C2_1c1 C4_1d1 . . . 12.6(4) 12.6(4) 12.6(4) ?
C4_1c1 C2_1c1 C6_1d1 . . . 70.5(5) 70.5(5) 70.5(5) ?
C4_1c1 C2_1c1 H1c3_11 . . . 37.36 37.36 37.36 ?
C6_1c1 C2_1c1 H1c3_11 . . . 116.18 116.18 116.18 ?
C6_1c1 C2_1c1 C1_1d1 . . . 34.9(6) 34.9(6) 34.9(6) ?
C6_1c1 C2_1c1 C2_1d1 . . . 75(3) 75(3) 75(3) ?
C6_1c1 C2_1c1 C3_1d1 . . . 76.8(7) 76.8(7) 76.8(7) ?
C6_1c1 C2_1c1 C4_1d1 . . . 49.2(4) 49.2(4) 49.2(4) ?
C6_1c1 C2_1c1 C6_1d1 . . . 13.4(4) 13.4(4) 13.4(4) ?
C6_1c1 C2_1c1 H1c3_11 . . . 97.59 97.59 97.59 ?
H1c3_11 C2_1c1 C1_1d1 . . . 150.28 150.28 150.28 ?
H1c3_11 C2_1c1 C2_1d1 . . . 52.32 52.32 52.32 ?
H1c3_11 C2_1c1 C3_1d1 . . . 39.56 39.56 39.56 ?
H1c3_11 C2_1c1 C4_1d1 . . . 67.23 67.23 67.23 ?
H1c3_11 C2_1c1 C6_1d1 . . . 124.95 124.95 124.95 ?
H1c3_11 C2_1c1 H1c3_11 . . . 19.83 19.83 19.83 ?
C1_1d1 C2_1c1 C2_1d1 . . . 107(4) 107(4) 107(4) ?
C1_1d1 C2_1c1 C3_1d1 . . . 111.5(10) 111.5(10) 111.5(10) ?
C1_1d1 C2_1c1 C4_1d1 . . . 83.2(8) 83.2(8) 83.2(8) ?
C1_1d1 C2_1c1 C6_1d1 . . . 25.3(7) 25.3(7) 25.3(7) ?
C1_1d1 C2_1c1 H1c3_11 . . . 132.44 132.44 132.44 ?
C2_1d1 C2_1c1 C3_1d1 . . . 28(7) 28(7) 28(7) ?
C2_1d1 C2_1c1 C4_1d1 . . . 42(5) 42(5) 42(5) ?
C2_1d1 C2_1c1 C6_1d1 . . . 88(3) 88(3) 88(3) ?
C2_1d1 C2_1c1 H1c3_11 . . . 34.08 34.08 34.08 ?
C3_1d1 C2_1c1 C4_1d1 . . . 28.9(5) 28.9(5) 28.9(5) ?
C3_1d1 C2_1c1 C6_1d1 . . . 86.8(7) 86.8(7) 86.8(7) ?
C3_1d1 C2_1c1 H1c3_11 . . . 21.04 21.04 21.04 ?
C4_1d1 C2_1c1 C6_1d1 . . . 58.1(5) 58.1(5) 58.1(5) ?
C4_1d1 C2_1c1 H1c3_11 . . . 49.9 49.9 49.9 ?
C6_1d1 C2_1c1 H1c3_11 . . . 107.88 107.88 107.88 ?
C7b''_1 C3_1c1 C1_1c1 . . . 62.2(6) 62.2(6) 62.2(6) ?
C7b''_1 C3_1c1 C2_1c1 . . . 33.5(7) 33.5(7) 33.5(7) ?
C7b''_1 C3_1c1 C4_1c1 . . . 147.4(11) 147.4(11) 147.4(11) ?
C7b''_1 C3_1c1 C5_1c1 . . . 119.1(8) 119.1(8) 119.1(8) ?
C7b''_1 C3_1c1 H1c3_11 . . . 89.58 89.58 89.58 ?
C7b''_1 C3_1c1 C1_1d1 . . . 58.6(6) 58.6(6) 58.6(6) ?
C7b''_1 C3_1c1 C2_1d1 . . . 35.9(8) 35.9(8) 35.9(8) ?
C7b''_1 C3_1c1 C3_1d1 . . . 138(4) 138(4) 138(4) ?
C7b''_1 C3_1c1 C4_1d1 . . . 137.4(9) 137.4(9) 137.4(9) ?
C7b''_1 C3_1c1 H1c3_11 . . . 127.41 127.41 127.41 ?
C1_1c1 C3_1c1 C2_1c1 . . . 29.7(6) 29.7(6) 29.7(6) ?
C1_1c1 C3_1c1 C4_1c1 . . . 87.5(7) 87.5(7) 87.5(7) ?
C1_1c1 C3_1c1 C5_1c1 . . . 58.2(4) 58.2(4) 58.2(4) ?
C1_1c1 C3_1c1 H1c3_11 . . . 151.11 151.11 151.11 ?
C1_1c1 C3_1c1 C1_1d1 . . . 4.9(4) 4.9(4) 4.9(4) ?
C1_1c1 C3_1c1 C2_1d1 . . . 26.4(8) 26.4(8) 26.4(8) ?
C1_1c1 C3_1c1 C3_1d1 . . . 84(2) 84(2) 84(2) ?
C1_1c1 C3_1c1 C4_1d1 . . . 75.7(6) 75.7(6) 75.7(6) ?
C1_1c1 C3_1c1 H1c3_11 . . . 156.15 156.15 156.15 ?
C2_1c1 C3_1c1 C4_1c1 . . . 117.2(10) 117.2(10) 117.2(10) ?
C2_1c1 C3_1c1 C5_1c1 . . . 87.9(8) 87.9(8) 87.9(8) ?
C2_1c1 C3_1c1 H1c3_11 . . . 121.41 121.41 121.41 ?
C2_1c1 C3_1c1 C1_1d1 . . . 25.6(6) 25.6(6) 25.6(6) ?
C2_1c1 C3_1c1 C2_1d1 . . . 8.7(15) 8.7(15) 8.7(15) ?
C2_1c1 C3_1c1 C3_1d1 . . . 112(3) 112(3) 112(3) ?
C2_1c1 C3_1c1 C4_1d1 . . . 105.2(8) 105.2(8) 105.2(8) ?
C2_1c1 C3_1c1 H1c3_11 . . . 158.28 158.28 158.28 ?
C4_1c1 C3_1c1 C5_1c1 . . . 29.3(6) 29.3(6) 29.3(6) ?
C4_1c1 C3_1c1 H1c3_11 . . . 121.41 121.41 121.41 ?
C4_1c1 C3_1c1 C1_1d1 . . . 91.7(7) 91.7(7) 91.7(7) ?
C4_1c1 C3_1c1 C2_1d1 . . . 112.6(12) 112.6(12) 112.6(12) ?
C4_1c1 C3_1c1 C3_1d1 . . . 14(3) 14(3) 14(3) ?
C4_1c1 C3_1c1 C4_1d1 . . . 13.3(6) 13.3(6) 13.3(6) ?
C4_1c1 C3_1c1 H1c3_11 . . . 76.47 76.47 76.47 ?
C5_1c1 C3_1c1 H1c3_11 . . . 150.66 150.66 150.66 ?
C5_1c1 C3_1c1 C1_1d1 . . . 62.5(5) 62.5(5) 62.5(5) ?
C5_1c1 C3_1c1 C2_1d1 . . . 83.5(9) 83.5(9) 83.5(9) ?
C5_1c1 C3_1c1 C3_1d1 . . . 27.8(18) 27.8(18) 27.8(18) ?
C5_1c1 C3_1c1 C4_1d1 . . . 18.6(5) 18.6(5) 18.6(5) ?
C5_1c1 C3_1c1 H1c3_11 . . . 104.17 104.17 104.17 ?
H1c3_11 C3_1c1 C1_1d1 . . . 146.78 146.78 146.78 ?
H1c3_11 C3_1c1 C2_1d1 . . . 125.46 125.46 125.46 ?
H1c3_11 C3_1c1 C3_1d1 . . . 124.56 124.56 124.56 ?
H1c3_11 C3_1c1 C4_1d1 . . . 132.95 132.95 132.95 ?
H1c3_11 C3_1c1 H1c3_11 . . . 48.18 48.18 48.18 ?
C1_1d1 C3_1c1 C2_1d1 . . . 23.4(9) 23.4(9) 23.4(9) ?
C1_1d1 C3_1c1 C3_1d1 . . . 88(2) 88(2) 88(2) ?
C1_1d1 C3_1c1 C4_1d1 . . . 79.6(6) 79.6(6) 79.6(6) ?
C1_1d1 C3_1c1 H1c3_11 . . . 160.82 160.82 160.82 ?
C2_1d1 C3_1c1 C3_1d1 . . . 106(3) 106(3) 106(3) ?
C2_1d1 C3_1c1 C4_1d1 . . . 101.6(10) 101.6(10) 101.6(10) ?
C2_1d1 C3_1c1 H1c3_11 . . . 153.51 153.51 153.51 ?
C3_1d1 C3_1c1 C4_1d1 . . . 21(3) 21(3) 21(3) ?
C3_1d1 C3_1c1 H1c3_11 . . . 76.73 76.73 76.73 ?
C4_1d1 C3_1c1 H1c3_11 . . . 89.59 89.59 89.59 ?
C2_1c1 C4_1c1 C3_1c1 . . . 31.2(6) 31.2(6) 31.2(6) ?
C2_1c1 C4_1c1 C5_1c1 . . . 90.2(7) 90.2(7) 90.2(7) ?
C2_1c1 C4_1c1 C6_1c1 . . . 60.9(5) 60.9(5) 60.9(5) ?
C2_1c1 C4_1c1 H1c3_11 . . . 54.71 54.71 54.71 ?
C2_1c1 C4_1c1 H1c5_11 . . . 114.57 114.57 114.57 ?
C2_1c1 C4_1c1 C2_1d1 . . . 4.3(8) 4.3(8) 4.3(8) ?
C2_1c1 C4_1c1 C3_1d1 . . . 29.8(9) 29.8(9) 29.8(9) ?
C2_1c1 C4_1c1 C4_1d1 . . . 104.7(14) 104.7(14) 104.7(14) ?
C2_1c1 C4_1c1 C5_1d1 . . . 83.4(6) 83.4(6) 83.4(6) ?
C2_1c1 C4_1c1 H1c3_11 . . . 68.57 68.57 68.57 ?
C3_1c1 C4_1c1 C5_1c1 . . . 121.4(10) 121.4(10) 121.4(10) ?
C3_1c1 C4_1c1 C6_1c1 . . . 92.2(7) 92.2(7) 92.2(7) ?
C3_1c1 C4_1c1 H1c3_11 . . . 23.49 23.49 23.49 ?
C3_1c1 C4_1c1 H1c5_11 . . . 145.77 145.77 145.77 ?
C3_1c1 C4_1c1 C2_1d1 . . . 30.2(7) 30.2(7) 30.2(7) ?
C3_1c1 C4_1c1 C3_1d1 . . . 7.3(18) 7.3(18) 7.3(18) ?
C3_1c1 C4_1c1 C4_1d1 . . . 133.4(15) 133.4(15) 133.4(15) ?
C3_1c1 C4_1c1 C5_1d1 . . . 113.8(8) 113.8(8) 113.8(8) ?
C3_1c1 C4_1c1 H1c3_11 . . . 38.33 38.33 38.33 ?
C5_1c1 C4_1c1 C6_1c1 . . . 29.3(5) 29.3(5) 29.3(5) ?
C5_1c1 C4_1c1 H1c3_11 . . . 144.89 144.89 144.89 ?
C5_1c1 C4_1c1 H1c5_11 . . . 24.39 24.39 24.39 ?
C5_1c1 C4_1c1 C2_1d1 . . . 91.4(8) 91.4(8) 91.4(8) ?
C5_1c1 C4_1c1 C3_1d1 . . . 118.9(14) 118.9(14) 118.9(14) ?
C5_1c1 C4_1c1 C4_1d1 . . . 25.4(15) 25.4(15) 25.4(15) ?
C5_1c1 C4_1c1 C5_1d1 . . . 15.4(8) 15.4(8) 15.4(8) ?
C5_1c1 C4_1c1 H1c3_11 . . . 155.36 155.36 155.36 ?
C6_1c1 C4_1c1 H1c3_11 . . . 115.64 115.64 115.64 ?
C6_1c1 C4_1c1 H1c5_11 . . . 53.65 53.65 53.65 ?
C6_1c1 C4_1c1 C2_1d1 . . . 62.3(5) 62.3(5) 62.3(5) ?
C6_1c1 C4_1c1 C3_1d1 . . . 89.9(11) 89.9(11) 89.9(11) ?
C6_1c1 C4_1c1 C4_1d1 . . . 47.9(13) 47.9(13) 47.9(13) ?
C6_1c1 C4_1c1 C5_1d1 . . . 25.7(6) 25.7(6) 25.7(6) ?
C6_1c1 C4_1c1 H1c3_11 . . . 128.19 128.19 128.19 ?
H1c3_11 C4_1c1 H1c5_11 . . . 169.2 169.2 169.2 ?
H1c3_11 C4_1c1 C2_1d1 . . . 53.54 53.54 53.54 ?
H1c3_11 C4_1c1 C3_1d1 . . . 26.54 26.54 26.54 ?
H1c3_11 C4_1c1 C4_1d1 . . . 152.51 152.51 152.51 ?
H1c3_11 C4_1c1 C5_1d1 . . . 136.36 136.36 136.36 ?
H1c3_11 C4_1c1 H1c3_11 . . . 17.36 17.36 17.36 ?
H1c5_11 C4_1c1 C2_1d1 . . . 115.67 115.67 115.67 ?
H1c5_11 C4_1c1 C3_1d1 . . . 142.75 142.75 142.75 ?
H1c5_11 C4_1c1 C4_1d1 . . . 22.68 22.68 22.68 ?
H1c5_11 C4_1c1 C5_1d1 . . . 34.21 34.21 34.21 ?
H1c5_11 C4_1c1 H1c3_11 . . . 167.26 167.26 167.26 ?
C2_1d1 C4_1c1 C3_1d1 . . . 27.8(10) 27.8(10) 27.8(10) ?
C2_1d1 C4_1c1 C4_1d1 . . . 107.2(14) 107.2(14) 107.2(14) ?
C2_1d1 C4_1c1 C5_1d1 . . . 85.6(6) 85.6(6) 85.6(6) ?
C2_1d1 C4_1c1 H1c3_11 . . . 66.52 66.52 66.52 ?
C3_1d1 C4_1c1 C4_1d1 . . . 134.2(18) 134.2(18) 134.2(18) ?
C3_1d1 C4_1c1 C5_1d1 . . . 113.2(11) 113.2(11) 113.2(11) ?
C3_1d1 C4_1c1 H1c3_11 . . . 38.83 38.83 38.83 ?
C4_1d1 C4_1c1 C5_1d1 . . . 22.4(12) 22.4(12) 22.4(12) ?
C4_1d1 C4_1c1 H1c3_11 . . . 169.61 169.61 169.61 ?
C5_1d1 C4_1c1 H1c3_11 . . . 151.97 151.97 151.97 ?
C1_1c1 C5_1c1 C3_1c1 . . . 60.8(5) 60.8(5) 60.8(5) ?
C1_1c1 C5_1c1 C4_1c1 . . . 90.1(7) 90.1(7) 90.1(7) ?
C1_1c1 C5_1c1 C6_1c1 . . . 31.6(6) 31.6(6) 31.6(6) ?
C1_1c1 C5_1c1 H1c5_11 . . . 150.73 150.73 150.73 ?
C1_1c1 C5_1c1 C1_1d1 . . . 3.7(5) 3.7(5) 3.7(5) ?
C1_1c1 C5_1c1 C2_1d1 . . . 34.6(5) 34.6(5) 34.6(5) ?
C1_1c1 C5_1c1 C3_1d1 . . . 66.6(6) 66.6(6) 66.6(6) ?
C1_1c1 C5_1c1 C4_1d1 . . . 99.2(10) 99.2(10) 99.2(10) ?
C1_1c1 C5_1c1 C5_1d1 . . . 70.0(14) 70.0(14) 70.0(14) ?
C1_1c1 C5_1c1 C6_1d1 . . . 31.1(5) 31.1(5) 31.1(5) ?
C1_1c1 C5_1c1 H1c5_11 . . . 109.23 109.23 109.23 ?
C1_1c1 C5_1c1 H1c6_11 . . . 45.37 45.37 45.37 ?
C3_1c1 C5_1c1 C4_1c1 . . . 29.3(5) 29.3(5) 29.3(5) ?
C3_1c1 C5_1c1 C6_1c1 . . . 92.3(7) 92.3(7) 92.3(7) ?
C3_1c1 C5_1c1 H1c5_11 . . . 148.49 148.49 148.49 ?
C3_1c1 C5_1c1 C1_1d1 . . . 57.9(5) 57.9(5) 57.9(5) ?
C3_1c1 C5_1c1 C2_1d1 . . . 26.6(5) 26.6(5) 26.6(5) ?
C3_1c1 C5_1c1 C3_1d1 . . . 6.6(5) 6.6(5) 6.6(5) ?
C3_1c1 C5_1c1 C4_1d1 . . . 40.8(9) 40.8(9) 40.8(9) ?
C3_1c1 C5_1c1 C5_1d1 . . . 114.8(14) 114.8(14) 114.8(14) ?
C3_1c1 C5_1c1 C6_1d1 . . . 89.3(6) 89.3(6) 89.3(6) ?
C3_1c1 C5_1c1 H1c5_11 . . . 151.09 151.09 151.09 ?
C3_1c1 C5_1c1 H1c6_11 . . . 104.29 104.29 104.29 ?
C4_1c1 C5_1c1 C6_1c1 . . . 121.7(9) 121.7(9) 121.7(9) ?
C4_1c1 C5_1c1 H1c5_11 . . . 119.17 119.17 119.17 ?
C4_1c1 C5_1c1 C1_1d1 . . . 87.2(7) 87.2(7) 87.2(7) ?
C4_1c1 C5_1c1 C2_1d1 . . . 55.9(6) 55.9(6) 55.9(6) ?
C4_1c1 C5_1c1 C3_1d1 . . . 23.8(6) 23.8(6) 23.8(6) ?
C4_1c1 C5_1c1 C4_1d1 . . . 16.1(9) 16.1(9) 16.1(9) ?
C4_1c1 C5_1c1 C5_1d1 . . . 132(2) 132(2) 132(2) ?
C4_1c1 C5_1c1 C6_1d1 . . . 117.7(8) 117.7(8) 117.7(8) ?
C4_1c1 C5_1c1 H1c5_11 . . . 144.29 144.29 144.29 ?
C4_1c1 C5_1c1 H1c6_11 . . . 132.41 132.41 132.41 ?
C6_1c1 C5_1c1 H1c5_11 . . . 119.17 119.17 119.17 ?
C6_1c1 C5_1c1 C1_1d1 . . . 34.5(6) 34.5(6) 34.5(6) ?
C6_1c1 C5_1c1 C2_1d1 . . . 66.0(7) 66.0(7) 66.0(7) ?
C6_1c1 C5_1c1 C3_1d1 . . . 98.2(8) 98.2(8) 98.2(8) ?
C6_1c1 C5_1c1 C4_1d1 . . . 129.6(12) 129.6(12) 129.6(12) ?
C6_1c1 C5_1c1 C5_1d1 . . . 49.9(17) 49.9(17) 49.9(17) ?
C6_1c1 C5_1c1 C6_1d1 . . . 13.0(9) 13.0(9) 13.0(9) ?
C6_1c1 C5_1c1 H1c5_11 . . . 81.46 81.46 81.46 ?
C6_1c1 C5_1c1 H1c6_11 . . . 17.66 17.66 17.66 ?
H1c5_11 C5_1c1 C1_1d1 . . . 153.56 153.56 153.56 ?
H1c5_11 C5_1c1 C2_1d1 . . . 173.19 173.19 173.19 ?
H1c5_11 C5_1c1 C3_1d1 . . . 142.47 142.47 142.47 ?
H1c5_11 C5_1c1 C4_1d1 . . . 109.35 109.35 109.35 ?
H1c5_11 C5_1c1 C5_1d1 . . . 88.78 88.78 88.78 ?
H1c5_11 C5_1c1 C6_1d1 . . . 121.5 121.5 121.5 ?
H1c5_11 C5_1c1 H1c5_11 . . . 47.11 47.11 47.11 ?
H1c5_11 C5_1c1 H1c6_11 . . . 106.59 106.59 106.59 ?
C1_1d1 C5_1c1 C2_1d1 . . . 32.1(5) 32.1(5) 32.1(5) ?
C1_1d1 C5_1c1 C3_1d1 . . . 64.0(6) 64.0(6) 64.0(6) ?
C1_1d1 C5_1c1 C4_1d1 . . . 95.9(9) 95.9(9) 95.9(9) ?
C1_1d1 C5_1c1 C5_1d1 . . . 70.5(13) 70.5(13) 70.5(13) ?
C1_1d1 C5_1c1 C6_1d1 . . . 32.8(5) 32.8(5) 32.8(5) ?
C1_1d1 C5_1c1 H1c5_11 . . . 110.49 110.49 110.49 ?
C1_1d1 C5_1c1 H1c6_11 . . . 47.42 47.42 47.42 ?
C2_1d1 C5_1c1 C3_1d1 . . . 32.2(6) 32.2(6) 32.2(6) ?
C2_1d1 C5_1c1 C4_1d1 . . . 66.9(9) 66.9(9) 66.9(9) ?
C2_1d1 C5_1c1 C5_1d1 . . . 98.0(13) 98.0(13) 98.0(13) ?
C2_1d1 C5_1c1 C6_1d1 . . . 64.6(6) 64.6(6) 64.6(6) ?
C2_1d1 C5_1c1 H1c5_11 . . . 139.71 139.71 139.71 ?
C2_1d1 C5_1c1 H1c6_11 . . . 79.43 79.43 79.43 ?
C3_1d1 C5_1c1 C4_1d1 . . . 36.8(10) 36.8(10) 36.8(10) ?
C3_1d1 C5_1c1 C5_1d1 . . . 121.0(16) 121.0(16) 121.0(16) ?
C3_1d1 C5_1c1 C6_1d1 . . . 95.7(7) 95.7(7) 95.7(7) ?
C3_1d1 C5_1c1 H1c5_11 . . . 154.92 154.92 154.92 ?
C3_1d1 C5_1c1 H1c6_11 . . . 110.66 110.66 110.66 ?
C4_1d1 C5_1c1 C5_1d1 . . . 123(3) 123(3) 123(3) ?
C4_1d1 C5_1c1 C6_1d1 . . . 122.1(11) 122.1(11) 122.1(11) ?
C4_1d1 C5_1c1 H1c5_11 . . . 128.15 128.15 128.15 ?
C4_1d1 C5_1c1 H1c6_11 . . . 134.97 134.97 134.97 ?
C5_1d1 C5_1c1 C6_1d1 . . . 41.3(15) 41.3(15) 41.3(15) ?
C5_1d1 C5_1c1 H1c5_11 . . . 41.68 41.68 41.68 ?
C5_1d1 C5_1c1 H1c6_11 . . . 32.83 32.83 32.83 ?
C6_1d1 C5_1c1 H1c5_11 . . . 78.25 78.25 78.25 ?
C6_1d1 C5_1c1 H1c6_11 . . . 14.95 14.95 14.95 ?
H1c5_11 C5_1c1 H1c6_11 . . . 64.76 64.76 64.76 ?
C1_1c1 C6_1c1 C2_1c1 . . . 29.2(7) 29.2(7) 29.2(7) ?
C1_1c1 C6_1c1 C4_1c1 . . . 87.3(8) 87.3(8) 87.3(8) ?
C1_1c1 C6_1c1 C5_1c1 . . . 116.4(10) 116.4(10) 116.4(10) ?
C1_1c1 C6_1c1 H1c5_11 . . . 140.68 140.68 140.68 ?
C1_1c1 C6_1c1 C1_1d1 . . . 4.0(8) 4.0(8) 4.0(8) ?
C1_1c1 C6_1c1 C2_1d1 . . . 35.1(7) 35.1(7) 35.1(7) ?
C1_1c1 C6_1c1 C3_1d1 . . . 66.7(7) 66.7(7) 66.7(7) ?
C1_1c1 C6_1c1 C4_1d1 . . . 97.9(9) 97.9(9) 97.9(9) ?
C1_1c1 C6_1c1 C5_1d1 . . . 127.7(14) 127.7(14) 127.7(14) ?
C1_1c1 C6_1c1 C6_1d1 . . . 63.2(17) 63.2(17) 63.2(17) ?
C1_1c1 C6_1c1 H1c5_11 . . . 152.26 152.26 152.26 ?
C1_1c1 C6_1c1 H1c6_11 . . . 90.13 90.13 90.13 ?
C2_1c1 C6_1c1 C4_1c1 . . . 58.2(5) 58.2(5) 58.2(5) ?
C2_1c1 C6_1c1 C5_1c1 . . . 87.2(7) 87.2(7) 87.2(7) ?
C2_1c1 C6_1c1 H1c5_11 . . . 111.52 111.52 111.52 ?
C2_1c1 C6_1c1 C1_1d1 . . . 28.2(6) 28.2(6) 28.2(6) ?
C2_1c1 C6_1c1 C2_1d1 . . . 6.8(5) 6.8(5) 6.8(5) ?
C2_1c1 C6_1c1 C3_1d1 . . . 37.6(5) 37.6(5) 37.6(5) ?
C2_1c1 C6_1c1 C4_1d1 . . . 68.9(6) 68.9(6) 68.9(6) ?
C2_1c1 C6_1c1 C5_1d1 . . . 101.9(11) 101.9(11) 101.9(11) ?
C2_1c1 C6_1c1 C6_1d1 . . . 82.8(17) 82.8(17) 82.8(17) ?
C2_1c1 C6_1c1 H1c5_11 . . . 128.87 128.87 128.87 ?
C2_1c1 C6_1c1 H1c6_11 . . . 116.43 116.43 116.43 ?
C4_1c1 C6_1c1 C5_1c1 . . . 29.1(5) 29.1(5) 29.1(5) ?
C4_1c1 C6_1c1 H1c5_11 . . . 53.38 53.38 53.38 ?
C4_1c1 C6_1c1 C1_1d1 . . . 86.0(7) 86.0(7) 86.0(7) ?
C4_1c1 C6_1c1 C2_1d1 . . . 52.5(5) 52.5(5) 52.5(5) ?
C4_1c1 C6_1c1 C3_1d1 . . . 20.8(4) 20.8(4) 20.8(4) ?
C4_1c1 C6_1c1 C4_1d1 . . . 12.0(4) 12.0(4) 12.0(4) ?
C4_1c1 C6_1c1 C5_1d1 . . . 49.3(8) 49.3(8) 49.3(8) ?
C4_1c1 C6_1c1 C6_1d1 . . . 121(2) 121(2) 121(2) ?
C4_1c1 C6_1c1 H1c5_11 . . . 74.74 74.74 74.74 ?
C4_1c1 C6_1c1 H1c6_11 . . . 154.18 154.18 154.18 ?
C5_1c1 C6_1c1 H1c5_11 . . . 24.3 24.3 24.3 ?
C5_1c1 C6_1c1 C1_1d1 . . . 115.1(10) 115.1(10) 115.1(10) ?
C5_1c1 C6_1c1 C2_1d1 . . . 81.4(7) 81.4(7) 81.4(7) ?
C5_1c1 C6_1c1 C3_1d1 . . . 49.7(6) 49.7(6) 49.7(6) ?
C5_1c1 C6_1c1 C4_1d1 . . . 19.4(6) 19.4(6) 19.4(6) ?
C5_1c1 C6_1c1 C5_1d1 . . . 28.5(10) 28.5(10) 28.5(10) ?
C5_1c1 C6_1c1 C6_1d1 . . . 133(3) 133(3) 133(3) ?
C5_1c1 C6_1c1 H1c5_11 . . . 48.41 48.41 48.41 ?
C5_1c1 C6_1c1 H1c6_11 . . . 144.05 144.05 144.05 ?
H1c5_11 C6_1c1 C1_1d1 . . . 139.32 139.32 139.32 ?
H1c5_11 C6_1c1 C2_1d1 . . . 105.66 105.66 105.66 ?
H1c5_11 C6_1c1 C3_1d1 . . . 73.97 73.97 73.97 ?
H1c5_11 C6_1c1 C4_1d1 . . . 43.13 43.13 43.13 ?
H1c5_11 C6_1c1 C5_1d1 . . . 25.9 25.9 25.9 ?
H1c5_11 C6_1c1 C6_1d1 . . . 134.2 134.2 134.2 ?
H1c5_11 C6_1c1 H1c5_11 . . . 29.14 29.14 29.14 ?
H1c5_11 C6_1c1 H1c6_11 . . . 125.08 125.08 125.08 ?
C1_1d1 C6_1c1 C2_1d1 . . . 34.5(6) 34.5(6) 34.5(6) ?
C1_1d1 C6_1c1 C3_1d1 . . . 65.7(7) 65.7(7) 65.7(7) ?
C1_1d1 C6_1c1 C4_1d1 . . . 96.2(8) 96.2(8) 96.2(8) ?
C1_1d1 C6_1c1 C5_1d1 . . . 124.6(14) 124.6(14) 124.6(14) ?
C1_1d1 C6_1c1 C6_1d1 . . . 61.0(16) 61.0(16) 61.0(16) ?
C1_1d1 C6_1c1 H1c5_11 . . . 148.54 148.54 148.54 ?
C1_1d1 C6_1c1 H1c6_11 . . . 89.66 89.66 89.66 ?
C2_1d1 C6_1c1 C3_1d1 . . . 31.7(5) 31.7(5) 31.7(5) ?
C2_1d1 C6_1c1 C4_1d1 . . . 63.7(6) 63.7(6) 63.7(6) ?
C2_1d1 C6_1c1 C5_1d1 . . . 98.1(11) 98.1(11) 98.1(11) ?
C2_1d1 C6_1c1 C6_1d1 . . . 89.4(17) 89.4(17) 89.4(17) ?
C2_1d1 C6_1c1 H1c5_11 . . . 125.11 125.11 125.11 ?
C2_1d1 C6_1c1 H1c6_11 . . . 123.23 123.23 123.23 ?
C3_1d1 C6_1c1 C4_1d1 . . . 32.3(5) 32.3(5) 32.3(5) ?
C3_1d1 C6_1c1 C5_1d1 . . . 68.6(9) 68.6(9) 68.6(9) ?
C3_1d1 C6_1c1 C6_1d1 . . . 110(2) 110(2) 110(2) ?
C3_1d1 C6_1c1 H1c5_11 . . . 94.96 94.96 94.96 ?
C3_1d1 C6_1c1 H1c6_11 . . . 147.98 147.98 147.98 ?
C4_1d1 C6_1c1 C5_1d1 . . . 37.4(8) 37.4(8) 37.4(8) ?
C4_1d1 C6_1c1 C6_1d1 . . . 121(2) 121(2) 121(2) ?
C4_1d1 C6_1c1 H1c5_11 . . . 62.86 62.86 62.86 ?
C4_1d1 C6_1c1 H1c6_11 . . . 147.82 147.82 147.82 ?
C5_1d1 C6_1c1 C6_1d1 . . . 111(3) 111(3) 111(3) ?
C5_1d1 C6_1c1 H1c5_11 . . . 27.06 27.06 27.06 ?
C5_1d1 C6_1c1 H1c6_11 . . . 115.98 115.98 115.98 ?
C6_1d1 C6_1c1 H1c5_11 . . . 108.13 108.13 108.13 ?
C6_1d1 C6_1c1 H1c6_11 . . . 37.7 37.7 37.7 ?
H1c5_11 C6_1c1 H1c6_11 . . . 96.91 96.91 96.91 ?
O3b''_1 H1c3_11 C7b''_1 . . . 33.42 33.42 33.42 ?
O3b''_1 H1c3_11 C2_1c1 . . . 66.14 66.14 66.14 ?
O3b''_1 H1c3_11 C3_1c1 . . . 98.04 98.04 98.04 ?
O3b''_1 H1c3_11 C4_1c1 . . . 129.49 129.49 129.49 ?
O3b''_1 H1c3_11 C2_1d1 . . . 69.06 69.06 69.06 ?
O3b''_1 H1c3_11 C3_1d1 . . . 111.66 111.66 111.66 ?
O3b''_1 H1c3_11 C4_1d1 . . . 127.96 127.96 127.96 ?
O3b''_1 H1c3_11 H1c3_11 . . . 131.65 131.65 131.65 ?
C7b''_1 H1c3_11 C2_1c1 . . . 33.14 33.14 33.14 ?
C7b''_1 H1c3_11 C3_1c1 . . . 67.06 67.06 67.06 ?
C7b''_1 H1c3_11 C4_1c1 . . . 101.61 101.61 101.61 ?
C7b''_1 H1c3_11 C2_1d1 . . . 37.15 37.15 37.15 ?
C7b''_1 H1c3_11 C3_1d1 . . . 83.33 83.33 83.33 ?
C7b''_1 H1c3_11 C4_1d1 . . . 98.3 98.3 98.3 ?
C7b''_1 H1c3_11 H1c3_11 . . . 121.39 121.39 121.39 ?
C2_1c1 H1c3_11 C3_1c1 . . . 34.92 34.92 34.92 ?
C2_1c1 H1c3_11 C4_1c1 . . . 70.02 70.02 70.02 ?
C2_1c1 H1c3_11 C2_1d1 . . . 7.03 7.03 7.03 ?
C2_1c1 H1c3_11 C3_1d1 . . . 52.46 52.46 52.46 ?
C2_1c1 H1c3_11 C4_1d1 . . . 65.99 65.99 65.99 ?
C2_1c1 H1c3_11 H1c3_11 . . . 97.32 97.32 97.32 ?
C3_1c1 H1c3_11 C4_1c1 . . . 35.1 35.1 35.1 ?
C3_1c1 H1c3_11 C2_1d1 . . . 29.94 29.94 29.94 ?
C3_1c1 H1c3_11 C3_1d1 . . . 18.02 18.02 18.02 ?
C3_1c1 H1c3_11 C4_1d1 . . . 31.27 31.27 31.27 ?
C3_1c1 H1c3_11 H1c3_11 . . . 64.97 64.97 64.97 ?
C4_1c1 H1c3_11 C2_1d1 . . . 64.8 64.8 64.8 ?
C4_1c1 H1c3_11 C3_1d1 . . . 18.36 18.36 18.36 ?
C4_1c1 H1c3_11 C4_1d1 . . . 5.94 5.94 5.94 ?
C4_1c1 H1c3_11 H1c3_11 . . . 34.67 34.67 34.67 ?
C2_1d1 H1c3_11 C3_1d1 . . . 46.81 46.81 46.81 ?
C2_1d1 H1c3_11 C4_1d1 . . . 61.2 61.2 61.2 ?
C2_1d1 H1c3_11 H1c3_11 . . . 90.68 90.68 90.68 ?
C3_1d1 H1c3_11 C4_1d1 . . . 16.41 16.41 16.41 ?
C3_1d1 H1c3_11 H1c3_11 . . . 47.16 47.16 47.16 ?
C4_1d1 H1c3_11 H1c3_11 . . . 40.58 40.58 40.58 ?
H1c5_1b H1c5_11 C4_1c1 2_5755 . . 138.92 138.92 138.92 ?
H1c5_1b H1c5_11 C5_1c1 2_5755 . . 121.17 121.17 121.17 ?
H1c5_1b H1c5_11 C6_1c1 2_5755 . . 94.46 94.46 94.46 ?
H1c5_1b H1c5_11 C4_1d1 2_5755 . . 145.44 145.44 145.44 ?
H1c5_1b H1c5_11 C5_1d1 2_5755 . . 114.83 114.83 114.83 ?
H1c5_1b H1c5_11 C6_1d1 2_5755 . . 99.15 99.15 99.15 ?
H1c5_1b H1c5_11 H1c5_11 2_5755 . . 90.94 90.94 90.94 ?
C4_1c1 H1c5_11 C5_1c1 . . . 36.44 36.44 36.44 ?
C4_1c1 H1c5_11 C6_1c1 . . . 72.97 72.97 72.97 ?
C4_1c1 H1c5_11 C4_1d1 . . . 8.49 8.49 8.49 ?
C4_1c1 H1c5_11 C5_1d1 . . . 66.69 66.69 66.69 ?
C4_1c1 H1c5_11 C6_1d1 . . . 74.8 74.8 74.8 ?
C4_1c1 H1c5_11 H1c5_11 . . . 114.46 114.46 114.46 ?
C5_1c1 H1c5_11 C6_1c1 . . . 36.53 36.53 36.53 ?
C5_1c1 H1c5_11 C4_1d1 . . . 33.85 33.85 33.85 ?
C5_1c1 H1c5_11 C5_1d1 . . . 35.56 35.56 35.56 ?
C5_1c1 H1c5_11 C6_1d1 . . . 39.11 39.11 39.11 ?
C5_1c1 H1c5_11 H1c5_11 . . . 87.75 87.75 87.75 ?
C6_1c1 H1c5_11 C4_1d1 . . . 69.77 69.77 69.77 ?
C6_1c1 H1c5_11 C5_1d1 . . . 24.06 24.06 24.06 ?
C6_1c1 H1c5_11 C6_1d1 . . . 9.46 9.46 9.46 ?
C6_1c1 H1c5_11 H1c5_11 . . . 61.44 61.44 61.44 ?
C4_1d1 H1c5_11 C5_1d1 . . . 60.5 60.5 60.5 ?
C4_1d1 H1c5_11 C6_1d1 . . . 70.3 70.3 70.3 ?
C4_1d1 H1c5_11 H1c5_11 . . . 106.45 106.45 106.45 ?
C5_1d1 H1c5_11 C6_1d1 . . . 16.4 16.4 16.4 ?
C5_1d1 H1c5_11 H1c5_11 . . . 52.19 52.19 52.19 ?
C6_1d1 H1c5_11 H1c5_11 . . . 53.51 53.51 53.51 ?
S1b'_11 C1_1d1 S1b''_1 . . . 9.3(3) 9.3(3) 9.3(3) ?
S1b'_11 C1_1d1 O1b''_1 . . . 26.9(3) 26.9(3) 26.9(3) ?
S1b'_11 C1_1d1 O2b'_11 . . . 32.0(4) 32.0(4) 32.0(4) ?
S1b'_11 C1_1d1 N1b'_11 . . . 42.8(5) 42.8(5) 42.8(5) ?
S1b'_11 C1_1d1 N1b''_1 . . . 54.0(5) 54.0(5) 54.0(5) ?
S1b'_11 C1_1d1 C7b'_11 . . . 75.2(7) 75.2(7) 75.2(7) ?
S1b'_11 C1_1d1 C7b''_1 . . . 87.0(7) 87.0(7) 87.0(7) ?
S1b'_11 C1_1d1 C1_1c1 . . . 112(5) 112(5) 112(5) ?
S1b'_11 C1_1d1 C2_1c1 . . . 116.7(10) 116.7(10) 116.7(10) ?
S1b'_11 C1_1d1 C3_1c1 . . . 144.2(8) 144.2(8) 144.2(8) ?
S1b'_11 C1_1d1 C5_1c1 . . . 155.7(9) 155.7(9) 155.7(9) ?
S1b'_11 C1_1d1 C6_1c1 . . . 125.3(10) 125.3(10) 125.3(10) ?
S1b'_11 C1_1d1 C2_1d1 . . . 125.9(11) 125.9(11) 125.9(11) ?
S1b'_11 C1_1d1 C3_1d1 . . . 155.1(9) 155.1(9) 155.1(9) ?
S1b'_11 C1_1d1 C5_1d1 . . . 143.9(9) 143.9(9) 143.9(9) ?
S1b'_11 C1_1d1 C6_1d1 . . . 111.8(10) 111.8(10) 111.8(10) ?
S1b'_11 C1_1d1 H1c6_11 . . . 88.34 88.34 88.34 ?
S1b''_1 C1_1d1 O1b''_1 . . . 32.4(4) 32.4(4) 32.4(4) ?
S1b''_1 C1_1d1 O2b'_11 . . . 40.3(5) 40.3(5) 40.3(5) ?
S1b''_1 C1_1d1 N1b'_11 . . . 35.7(5) 35.7(5) 35.7(5) ?
S1b''_1 C1_1d1 N1b''_1 . . . 45.3(5) 45.3(5) 45.3(5) ?
S1b''_1 C1_1d1 C7b'_11 . . . 67.4(6) 67.4(6) 67.4(6) ?
S1b''_1 C1_1d1 C7b''_1 . . . 78.2(7) 78.2(7) 78.2(7) ?
S1b''_1 C1_1d1 C1_1c1 . . . 115(5) 115(5) 115(5) ?
S1b''_1 C1_1d1 C2_1c1 . . . 108.2(10) 108.2(10) 108.2(10) ?
S1b''_1 C1_1d1 C3_1c1 . . . 135.7(8) 135.7(8) 135.7(8) ?
S1b''_1 C1_1d1 C5_1c1 . . . 161.7(9) 161.7(9) 161.7(9) ?
S1b''_1 C1_1d1 C6_1c1 . . . 132.4(11) 132.4(11) 132.4(11) ?
S1b''_1 C1_1d1 C2_1d1 . . . 117.0(11) 117.0(11) 117.0(11) ?
S1b''_1 C1_1d1 C3_1d1 . . . 146.1(9) 146.1(9) 146.1(9) ?
S1b''_1 C1_1d1 C5_1d1 . . . 152.5(9) 152.5(9) 152.5(9) ?
S1b''_1 C1_1d1 C6_1d1 . . . 120.6(11) 120.6(11) 120.6(11) ?
S1b''_1 C1_1d1 H1c6_11 . . . 97.15 97.15 97.15 ?
O1b''_1 C1_1d1 O2b'_11 . . . 16.0(4) 16.0(4) 16.0(4) ?
O1b''_1 C1_1d1 N1b'_11 . . . 46.3(5) 46.3(5) 46.3(5) ?
O1b''_1 C1_1d1 N1b''_1 . . . 62.4(4) 62.4(4) 62.4(4) ?
O1b''_1 C1_1d1 C7b'_11 . . . 75.5(6) 75.5(6) 75.5(6) ?
O1b''_1 C1_1d1 C7b''_1 . . . 92.4(6) 92.4(6) 92.4(6) ?
O1b''_1 C1_1d1 C1_1c1 . . . 125(5) 125(5) 125(5) ?
O1b''_1 C1_1d1 C2_1c1 . . . 115.3(9) 115.3(9) 115.3(9) ?
O1b''_1 C1_1d1 C3_1c1 . . . 137.6(7) 137.6(7) 137.6(7) ?
O1b''_1 C1_1d1 C5_1c1 . . . 148.3(7) 148.3(7) 148.3(7) ?
O1b''_1 C1_1d1 C6_1c1 . . . 124.7(9) 124.7(9) 124.7(9) ?
O1b''_1 C1_1d1 C2_1d1 . . . 126.8(9) 126.8(9) 126.8(9) ?
O1b''_1 C1_1d1 C3_1d1 . . . 148.1(8) 148.1(8) 148.1(8) ?
O1b''_1 C1_1d1 C5_1d1 . . . 132.6(7) 132.6(7) 132.6(7) ?
O1b''_1 C1_1d1 C6_1d1 . . . 104.9(9) 104.9(9) 104.9(9) ?
O1b''_1 C1_1d1 H1c6_11 . . . 83.75 83.75 83.75 ?
O2b'_11 C1_1d1 N1b'_11 . . . 61.7(5) 61.7(5) 61.7(5) ?
O2b'_11 C1_1d1 N1b''_1 . . . 77.4(5) 77.4(5) 77.4(5) ?
O2b'_11 C1_1d1 C7b'_11 . . . 91.5(6) 91.5(6) 91.5(6) ?
O2b'_11 C1_1d1 C7b''_1 . . . 108.3(7) 108.3(7) 108.3(7) ?
O2b'_11 C1_1d1 C1_1c1 . . . 110(5) 110(5) 110(5) ?
O2b'_11 C1_1d1 C2_1c1 . . . 130.7(10) 130.7(10) 130.7(10) ?
O2b'_11 C1_1d1 C3_1c1 . . . 149.8(8) 149.8(8) 149.8(8) ?
O2b'_11 C1_1d1 C5_1c1 . . . 134.5(7) 134.5(7) 134.5(7) ?
O2b'_11 C1_1d1 C6_1c1 . . . 108.8(9) 108.8(9) 108.8(9) ?
O2b'_11 C1_1d1 C2_1d1 . . . 142.2(10) 142.2(10) 142.2(10) ?
O2b'_11 C1_1d1 C3_1d1 . . . 157.3(9) 157.3(9) 157.3(9) ?
O2b'_11 C1_1d1 C5_1d1 . . . 118.8(7) 118.8(7) 118.8(7) ?
O2b'_11 C1_1d1 C6_1d1 . . . 89.4(9) 89.4(9) 89.4(9) ?
O2b'_11 C1_1d1 H1c6_11 . . . 67.82 67.82 67.82 ?
N1b'_11 C1_1d1 N1b''_1 . . . 16.6(5) 16.6(5) 16.6(5) ?
N1b'_11 C1_1d1 C7b'_11 . . . 32.5(6) 32.5(6) 32.5(6) ?
N1b'_11 C1_1d1 C7b''_1 . . . 46.9(6) 46.9(6) 46.9(6) ?
N1b'_11 C1_1d1 C1_1c1 . . . 146(5) 146(5) 146(5) ?
N1b'_11 C1_1d1 C2_1c1 . . . 74.5(9) 74.5(9) 74.5(9) ?
N1b'_11 C1_1d1 C3_1c1 . . . 101.7(7) 101.7(7) 101.7(7) ?
N1b'_11 C1_1d1 C5_1c1 . . . 161.3(8) 161.3(8) 161.3(8) ?
N1b'_11 C1_1d1 C6_1c1 . . . 168.1(10) 168.1(10) 168.1(10) ?
N1b'_11 C1_1d1 C2_1d1 . . . 84.8(9) 84.8(9) 84.8(9) ?
N1b'_11 C1_1d1 C3_1d1 . . . 113.2(7) 113.2(7) 113.2(7) ?
N1b'_11 C1_1d1 C5_1d1 . . . 167.7(9) 167.7(9) 167.7(9) ?
N1b'_11 C1_1d1 C6_1d1 . . . 151.2(10) 151.2(10) 151.2(10) ?
N1b'_11 C1_1d1 H1c6_11 . . . 128.83 128.83 128.83 ?
N1b''_1 C1_1d1 C7b'_11 . . . 23.9(6) 23.9(6) 23.9(6) ?
N1b''_1 C1_1d1 C7b''_1 . . . 33.1(6) 33.1(6) 33.1(6) ?
N1b''_1 C1_1d1 C1_1c1 . . . 139(6) 139(6) 139(6) ?
N1b''_1 C1_1d1 C2_1c1 . . . 62.9(9) 62.9(9) 62.9(9) ?
N1b''_1 C1_1d1 C3_1c1 . . . 90.3(6) 90.3(6) 90.3(6) ?
N1b''_1 C1_1d1 C5_1c1 . . . 147.7(7) 147.7(7) 147.7(7) ?
N1b''_1 C1_1d1 C6_1c1 . . . 165.4(11) 165.4(11) 165.4(11) ?
N1b''_1 C1_1d1 C2_1d1 . . . 72.0(9) 72.0(9) 72.0(9) ?
N1b''_1 C1_1d1 C3_1d1 . . . 101.1(7) 101.1(7) 101.1(7) ?
N1b''_1 C1_1d1 C5_1d1 . . . 162.1(8) 162.1(8) 162.1(8) ?
N1b''_1 C1_1d1 C6_1d1 . . . 165.8(10) 165.8(10) 165.8(10) ?
N1b''_1 C1_1d1 H1c6_11 . . . 142.34 142.34 142.34 ?
C7b'_11 C1_1d1 C7b''_1 . . . 18.3(6) 18.3(6) 18.3(6) ?
C7b'_11 C1_1d1 C1_1c1 . . . 149(6) 149(6) 149(6) ?
C7b'_11 C1_1d1 C2_1c1 . . . 42.0(8) 42.0(8) 42.0(8) ?
C7b'_11 C1_1d1 C3_1c1 . . . 69.3(7) 69.3(7) 69.3(7) ?
C7b'_11 C1_1d1 C5_1c1 . . . 128.8(8) 128.8(8) 128.8(8) ?
C7b'_11 C1_1d1 C6_1c1 . . . 158.9(10) 158.9(10) 158.9(10) ?
C7b'_11 C1_1d1 C2_1d1 . . . 52.7(8) 52.7(8) 52.7(8) ?
C7b'_11 C1_1d1 C3_1d1 . . . 80.7(7) 80.7(7) 80.7(7) ?
C7b'_11 C1_1d1 C5_1d1 . . . 139.8(8) 139.8(8) 139.8(8) ?
C7b'_11 C1_1d1 C6_1d1 . . . 165.7(13) 165.7(13) 165.7(13) ?
C7b'_11 C1_1d1 H1c6_11 . . . 158.78 158.78 158.78 ?
C7b''_1 C1_1d1 C1_1c1 . . . 131(6) 131(6) 131(6) ?
C7b''_1 C1_1d1 C2_1c1 . . . 30.5(9) 30.5(9) 30.5(9) ?
C7b''_1 C1_1d1 C3_1c1 . . . 57.6(6) 57.6(6) 57.6(6) ?
C7b''_1 C1_1d1 C5_1c1 . . . 115.2(7) 115.2(7) 115.2(7) ?
C7b''_1 C1_1d1 C6_1c1 . . . 142.9(9) 142.9(9) 142.9(9) ?
C7b''_1 C1_1d1 C2_1d1 . . . 38.9(8) 38.9(8) 38.9(8) ?
C7b''_1 C1_1d1 C3_1d1 . . . 68.1(7) 68.1(7) 68.1(7) ?
C7b''_1 C1_1d1 C5_1d1 . . . 129.1(8) 129.1(8) 129.1(8) ?
C7b''_1 C1_1d1 C6_1d1 . . . 161.1(10) 161.1(10) 161.1(10) ?
C7b''_1 C1_1d1 H1c6_11 . . . 175.32 175.32 175.32 ?
C1_1c1 C1_1d1 C2_1c1 . . . 119(5) 119(5) 119(5) ?
C1_1c1 C1_1d1 C3_1c1 . . . 97(5) 97(5) 97(5) ?
C1_1c1 C1_1d1 C5_1c1 . . . 47(5) 47(5) 47(5) ?
C1_1c1 C1_1d1 C6_1c1 . . . 27(5) 27(5) 27(5) ?
C1_1c1 C1_1d1 C2_1d1 . . . 107(5) 107(5) 107(5) ?
C1_1c1 C1_1d1 C3_1d1 . . . 86(5) 86(5) 86(5) ?
C1_1c1 C1_1d1 C5_1d1 . . . 47(5) 47(5) 47(5) ?
C1_1c1 C1_1d1 C6_1d1 . . . 42(5) 42(5) 42(5) ?
C1_1c1 C1_1d1 H1c6_11 . . . 50.53 50.53 50.53 ?
C2_1c1 C1_1d1 C3_1c1 . . . 27.5(7) 27.5(7) 27.5(7) ?
C2_1c1 C1_1d1 C5_1c1 . . . 86.8(8) 86.8(8) 86.8(8) ?
C2_1c1 C1_1d1 C6_1c1 . . . 116.9(10) 116.9(10) 116.9(10) ?
C2_1c1 C1_1d1 C2_1d1 . . . 11.5(9) 11.5(9) 11.5(9) ?
C2_1c1 C1_1d1 C3_1d1 . . . 38.8(7) 38.8(7) 38.8(7) ?
C2_1c1 C1_1d1 C5_1d1 . . . 99.3(9) 99.3(9) 99.3(9) ?
C2_1c1 C1_1d1 C6_1d1 . . . 131.1(12) 131.1(12) 131.1(12) ?
C2_1c1 C1_1d1 H1c6_11 . . . 154.13 154.13 154.13 ?
C3_1c1 C1_1d1 C5_1c1 . . . 59.5(4) 59.5(4) 59.5(4) ?
C3_1c1 C1_1d1 C6_1c1 . . . 89.9(7) 89.9(7) 89.9(7) ?
C3_1c1 C1_1d1 C2_1d1 . . . 19.2(9) 19.2(9) 19.2(9) ?
C3_1c1 C1_1d1 C3_1d1 . . . 11.7(4) 11.7(4) 11.7(4) ?
C3_1c1 C1_1d1 C5_1d1 . . . 71.8(5) 71.8(5) 71.8(5) ?
C3_1c1 C1_1d1 C6_1d1 . . . 103.7(8) 103.7(8) 103.7(8) ?
C3_1c1 C1_1d1 H1c6_11 . . . 127.12 127.12 127.12 ?
C5_1c1 C1_1d1 C6_1c1 . . . 30.4(5) 30.4(5) 30.4(5) ?
C5_1c1 C1_1d1 C2_1d1 . . . 76.7(7) 76.7(7) 76.7(7) ?
C5_1c1 C1_1d1 C3_1d1 . . . 48.1(4) 48.1(4) 48.1(4) ?
C5_1c1 C1_1d1 C5_1d1 . . . 15.8(4) 15.8(4) 15.8(4) ?
C5_1c1 C1_1d1 C6_1d1 . . . 46.1(6) 46.1(6) 46.1(6) ?
C5_1c1 C1_1d1 H1c6_11 . . . 69.26 69.26 69.26 ?
C6_1c1 C1_1d1 C2_1d1 . . . 106.3(9) 106.3(9) 106.3(9) ?
C6_1c1 C1_1d1 C3_1d1 . . . 78.3(6) 78.3(6) 78.3(6) ?
C6_1c1 C1_1d1 C5_1d1 . . . 22.4(7) 22.4(7) 22.4(7) ?
C6_1c1 C1_1d1 C6_1d1 . . . 21.1(7) 21.1(7) 21.1(7) ?
C6_1c1 C1_1d1 H1c6_11 . . . 41.02 41.02 41.02 ?
C2_1d1 C1_1d1 C3_1d1 . . . 29.2(7) 29.2(7) 29.2(7) ?
C2_1d1 C1_1d1 C5_1d1 . . . 90.2(8) 90.2(8) 90.2(8) ?
C2_1d1 C1_1d1 C6_1d1 . . . 122.2(11) 122.2(11) 122.2(11) ?
C2_1d1 C1_1d1 H1c6_11 . . . 145.7 145.7 145.7 ?
C3_1d1 C1_1d1 C5_1d1 . . . 61.0(5) 61.0(5) 61.0(5) ?
C3_1d1 C1_1d1 C6_1d1 . . . 93.1(8) 93.1(8) 93.1(8) ?
C3_1d1 C1_1d1 H1c6_11 . . . 116.56 116.56 116.56 ?
C5_1d1 C1_1d1 C6_1d1 . . . 32.0(6) 32.0(6) 32.0(6) ?
C5_1d1 C1_1d1 H1c6_11 . . . 55.55 55.55 55.55 ?
C6_1d1 C1_1d1 H1c6_11 . . . 23.51 23.51 23.51 ?
S1b''_1 C2_1d1 O3b'_11 . . . 84.5(5) 84.5(5) 84.5(5) ?
S1b''_1 C2_1d1 O3b''_1 . . . 100.6(7) 100.6(7) 100.6(7) ?
S1b''_1 C2_1d1 N1b''_1 . . . 39.8(4) 39.8(4) 39.8(4) ?
S1b''_1 C2_1d1 C7b'_11 . . . 56.9(7) 56.9(7) 56.9(7) ?
S1b''_1 C2_1d1 C7b''_1 . . . 70.2(9) 70.2(9) 70.2(9) ?
S1b''_1 C2_1d1 C1_1c1 . . . 39.8(6) 39.8(6) 39.8(6) ?
S1b''_1 C2_1d1 C2_1c1 . . . 41(6) 41(6) 41(6) ?
S1b''_1 C2_1d1 C3_1c1 . . . 168.8(19) 168.8(19) 168.8(19) ?
S1b''_1 C2_1d1 C4_1c1 . . . 137.1(7) 137.1(7) 137.1(7) ?
S1b''_1 C2_1d1 C5_1c1 . . . 104.6(5) 104.6(5) 104.6(5) ?
S1b''_1 C2_1d1 C6_1c1 . . . 72.1(5) 72.1(5) 72.1(5) ?
S1b''_1 C2_1d1 H1c3_11 . . . 159.34 159.34 159.34 ?
S1b''_1 C2_1d1 C1_1d1 . . . 34.3(6) 34.3(6) 34.3(6) ?
S1b''_1 C2_1d1 C3_1d1 . . . 155.3(9) 155.3(9) 155.3(9) ?
S1b''_1 C2_1d1 C4_1d1 . . . 123.7(6) 123.7(6) 123.7(6) ?
S1b''_1 C2_1d1 C6_1d1 . . . 62.8(5) 62.8(5) 62.8(5) ?
S1b''_1 C2_1d1 H1c3_11 . . . 178.08 178.08 178.08 ?
O3b'_11 C2_1d1 O3b''_1 . . . 29.0(5) 29.0(5) 29.0(5) ?
O3b'_11 C2_1d1 N1b''_1 . . . 46.2(5) 46.2(5) 46.2(5) ?
O3b'_11 C2_1d1 C7b'_11 . . . 27.7(7) 27.7(7) 27.7(7) ?
O3b'_11 C2_1d1 C7b''_1 . . . 22.6(8) 22.6(8) 22.6(8) ?
O3b'_11 C2_1d1 C1_1c1 . . . 123.1(9) 123.1(9) 123.1(9) ?
O3b'_11 C2_1d1 C2_1c1 . . . 57(3) 57(3) 57(3) ?
O3b'_11 C2_1d1 C3_1c1 . . . 99.5(11) 99.5(11) 99.5(11) ?
O3b'_11 C2_1d1 C4_1c1 . . . 136.6(10) 136.6(10) 136.6(10) ?
O3b'_11 C2_1d1 C5_1c1 . . . 167.0(12) 167.0(12) 167.0(12) ?
O3b'_11 C2_1d1 C6_1c1 . . . 155.0(7) 155.0(7) 155.0(7) ?
O3b'_11 C2_1d1 H1c3_11 . . . 75.48 75.48 75.48 ?
O3b'_11 C2_1d1 C1_1d1 . . . 116.1(9) 116.1(9) 116.1(9) ?
O3b'_11 C2_1d1 C3_1d1 . . . 119.3(11) 119.3(11) 119.3(11) ?
O3b'_11 C2_1d1 C4_1d1 . . . 147.4(11) 147.4(11) 147.4(11) ?
O3b'_11 C2_1d1 C6_1d1 . . . 142.3(7) 142.3(7) 142.3(7) ?
O3b'_11 C2_1d1 H1c3_11 . . . 96.99 96.99 96.99 ?
O3b''_1 C2_1d1 N1b''_1 . . . 61.4(5) 61.4(5) 61.4(5) ?
O3b''_1 C2_1d1 C7b'_11 . . . 51.0(7) 51.0(7) 51.0(7) ?
O3b''_1 C2_1d1 C7b''_1 . . . 31.0(8) 31.0(8) 31.0(8) ?
O3b''_1 C2_1d1 C1_1c1 . . . 139.3(13) 139.3(13) 139.3(13) ?
O3b''_1 C2_1d1 C2_1c1 . . . 84(4) 84(4) 84(4) ?
O3b''_1 C2_1d1 C3_1c1 . . . 87.4(9) 87.4(9) 87.4(9) ?
O3b''_1 C2_1d1 C4_1c1 . . . 121.6(7) 121.6(7) 121.6(7) ?
O3b''_1 C2_1d1 C5_1c1 . . . 150.8(7) 150.8(7) 150.8(7) ?
O3b''_1 C2_1d1 C6_1c1 . . . 163.4(14) 163.4(14) 163.4(14) ?
O3b''_1 C2_1d1 H1c3_11 . . . 63.6 63.6 63.6 ?
O3b''_1 C2_1d1 C1_1d1 . . . 134.8(12) 134.8(12) 134.8(12) ?
O3b''_1 C2_1d1 C3_1d1 . . . 103.8(9) 103.8(9) 103.8(9) ?
O3b''_1 C2_1d1 C4_1d1 . . . 135.2(7) 135.2(7) 135.2(7) ?
O3b''_1 C2_1d1 C6_1d1 . . . 162.8(10) 162.8(10) 162.8(10) ?
O3b''_1 C2_1d1 H1c3_11 . . . 80.22 80.22 80.22 ?
N1b''_1 C2_1d1 C7b'_11 . . . 21.6(7) 21.6(7) 21.6(7) ?
N1b''_1 C2_1d1 C7b''_1 . . . 30.5(8) 30.5(8) 30.5(8) ?
N1b''_1 C2_1d1 C1_1c1 . . . 79.6(8) 79.6(8) 79.6(8) ?
N1b''_1 C2_1d1 C2_1c1 . . . 36(6) 36(6) 36(6) ?
N1b''_1 C2_1d1 C3_1c1 . . . 145.7(11) 145.7(11) 145.7(11) ?
N1b''_1 C2_1d1 C4_1c1 . . . 177.0(8) 177.0(8) 177.0(8) ?
N1b''_1 C2_1d1 C5_1c1 . . . 144.3(8) 144.3(8) 144.3(8) ?
N1b''_1 C2_1d1 C6_1c1 . . . 111.8(7) 111.8(7) 111.8(7) ?
N1b''_1 C2_1d1 H1c3_11 . . . 121.31 121.31 121.31 ?
N1b''_1 C2_1d1 C1_1d1 . . . 73.9(8) 73.9(8) 73.9(8) ?
N1b''_1 C2_1d1 C3_1d1 . . . 164.9(10) 164.9(10) 164.9(10) ?
N1b''_1 C2_1d1 C4_1d1 . . . 163.4(7) 163.4(7) 163.4(7) ?
N1b''_1 C2_1d1 C6_1d1 . . . 102.6(7) 102.6(7) 102.6(7) ?
N1b''_1 C2_1d1 H1c3_11 . . . 141.24 141.24 141.24 ?
C7b'_11 C2_1d1 C7b''_1 . . . 23.2(9) 23.2(9) 23.2(9) ?
C7b'_11 C2_1d1 C1_1c1 . . . 95.5(10) 95.5(10) 95.5(10) ?
C7b'_11 C2_1d1 C2_1c1 . . . 33(4) 33(4) 33(4) ?
C7b'_11 C2_1d1 C3_1c1 . . . 125.8(15) 125.8(15) 125.8(15) ?
C7b'_11 C2_1d1 C4_1c1 . . . 160.5(16) 160.5(16) 160.5(16) ?
C7b'_11 C2_1d1 C5_1c1 . . . 158.2(10) 158.2(10) 158.2(10) ?
C7b'_11 C2_1d1 C6_1c1 . . . 127.7(9) 127.7(9) 127.7(9) ?
C7b'_11 C2_1d1 H1c3_11 . . . 102.7 102.7 102.7 ?
C7b'_11 C2_1d1 C1_1d1 . . . 88.6(10) 88.6(10) 88.6(10) ?
C7b'_11 C2_1d1 C3_1d1 . . . 145.9(15) 145.9(15) 145.9(15) ?
C7b'_11 C2_1d1 C4_1d1 . . . 162.5(17) 162.5(17) 162.5(17) ?
C7b'_11 C2_1d1 C6_1d1 . . . 116.0(9) 116.0(9) 116.0(9) ?
C7b'_11 C2_1d1 H1c3_11 . . . 124.6 124.6 124.6 ?
C7b''_1 C2_1d1 C1_1c1 . . . 109.8(13) 109.8(13) 109.8(13) ?
C7b''_1 C2_1d1 C2_1c1 . . . 56(4) 56(4) 56(4) ?
C7b''_1 C2_1d1 C3_1c1 . . . 116.6(13) 116.6(13) 116.6(13) ?
C7b''_1 C2_1d1 C4_1c1 . . . 152.5(11) 152.5(11) 152.5(11) ?
C7b''_1 C2_1d1 C5_1c1 . . . 170.4(18) 170.4(18) 170.4(18) ?
C7b''_1 C2_1d1 C6_1c1 . . . 141.2(13) 141.2(13) 141.2(13) ?
C7b''_1 C2_1d1 H1c3_11 . . . 92.04 92.04 92.04 ?
C7b''_1 C2_1d1 C1_1d1 . . . 104.4(12) 104.4(12) 104.4(12) ?
C7b''_1 C2_1d1 C3_1d1 . . . 134.5(13) 134.5(13) 134.5(13) ?
C7b''_1 C2_1d1 C4_1d1 . . . 166.1(11) 166.1(11) 166.1(11) ?
C7b''_1 C2_1d1 C6_1d1 . . . 133.0(11) 133.0(11) 133.0(11) ?
C7b''_1 C2_1d1 H1c3_11 . . . 110.82 110.82 110.82 ?
C1_1c1 C2_1d1 C2_1c1 . . . 70(4) 70(4) 70(4) ?
C1_1c1 C2_1d1 C3_1c1 . . . 133.2(14) 133.2(14) 133.2(14) ?
C1_1c1 C2_1d1 C4_1c1 . . . 97.4(8) 97.4(8) 97.4(8) ?
C1_1c1 C2_1d1 C5_1c1 . . . 65.0(7) 65.0(7) 65.0(7) ?
C1_1c1 C2_1d1 C6_1c1 . . . 32.5(6) 32.5(6) 32.5(6) ?
C1_1c1 C2_1d1 H1c3_11 . . . 156.98 156.98 156.98 ?
C1_1c1 C2_1d1 C1_1d1 . . . 7.8(6) 7.8(6) 7.8(6) ?
C1_1c1 C2_1d1 C3_1d1 . . . 115.5(11) 115.5(11) 115.5(11) ?
C1_1c1 C2_1d1 C4_1d1 . . . 84.1(8) 84.1(8) 84.1(8) ?
C1_1c1 C2_1d1 C6_1d1 . . . 23.6(6) 23.6(6) 23.6(6) ?
C1_1c1 C2_1d1 H1c3_11 . . . 139.05 139.05 139.05 ?
C2_1c1 C2_1d1 C3_1c1 . . . 134(8) 134(8) 134(8) ?
C2_1c1 C2_1d1 C4_1c1 . . . 143(7) 143(7) 143(7) ?
C2_1c1 C2_1d1 C5_1c1 . . . 125(4) 125(4) 125(4) ?
C2_1c1 C2_1d1 C6_1c1 . . . 99(3) 99(3) 99(3) ?
C2_1c1 C2_1d1 H1c3_11 . . . 120.65 120.65 120.65 ?
C2_1c1 C2_1d1 C1_1d1 . . . 62(4) 62(4) 62(4) ?
C2_1c1 C2_1d1 C3_1d1 . . . 147(8) 147(8) 147(8) ?
C2_1c1 C2_1d1 C4_1d1 . . . 134(6) 134(6) 134(6) ?
C2_1c1 C2_1d1 C6_1d1 . . . 86(3) 86(3) 86(3) ?
C2_1c1 C2_1d1 H1c3_11 . . . 141.35 141.35 141.35 ?
C3_1c1 C2_1d1 C4_1c1 . . . 37.2(7) 37.2(7) 37.2(7) ?
C3_1c1 C2_1d1 C5_1c1 . . . 69.9(8) 69.9(8) 69.9(8) ?
C3_1c1 C2_1d1 C6_1c1 . . . 102.1(10) 102.1(10) 102.1(10) ?
C3_1c1 C2_1d1 H1c3_11 . . . 24.6 24.6 24.6 ?
C3_1c1 C2_1d1 C1_1d1 . . . 137.4(17) 137.4(17) 137.4(17) ?
C3_1c1 C2_1d1 C3_1d1 . . . 20.0(9) 20.0(9) 20.0(9) ?
C3_1c1 C2_1d1 C4_1d1 . . . 49.8(8) 49.8(8) 49.8(8) ?
C3_1c1 C2_1d1 C6_1d1 . . . 109.6(12) 109.6(12) 109.6(12) ?
C3_1c1 C2_1d1 H1c3_11 . . . 11.93 11.93 11.93 ?
C4_1c1 C2_1d1 C5_1c1 . . . 32.7(4) 32.7(4) 32.7(4) ?
C4_1c1 C2_1d1 C6_1c1 . . . 65.2(5) 65.2(5) 65.2(5) ?
C4_1c1 C2_1d1 H1c3_11 . . . 61.67 61.67 61.67 ?
C4_1c1 C2_1d1 C1_1d1 . . . 103.1(9) 103.1(9) 103.1(9) ?
C4_1c1 C2_1d1 C3_1d1 . . . 18.2(6) 18.2(6) 18.2(6) ?
C4_1c1 C2_1d1 C4_1d1 . . . 13.6(4) 13.6(4) 13.6(4) ?
C4_1c1 C2_1d1 C6_1d1 . . . 74.4(6) 74.4(6) 74.4(6) ?
C4_1c1 C2_1d1 H1c3_11 . . . 41.79 41.79 41.79 ?
C5_1c1 C2_1d1 C6_1c1 . . . 32.6(4) 32.6(4) 32.6(4) ?
C5_1c1 C2_1d1 H1c3_11 . . . 94.39 94.39 94.39 ?
C5_1c1 C2_1d1 C1_1d1 . . . 71.2(7) 71.2(7) 71.2(7) ?
C5_1c1 C2_1d1 C3_1d1 . . . 50.8(7) 50.8(7) 50.8(7) ?
C5_1c1 C2_1d1 C4_1d1 . . . 20.4(4) 20.4(4) 20.4(4) ?
C5_1c1 C2_1d1 C6_1d1 . . . 42.9(4) 42.9(4) 42.9(4) ?
C5_1c1 C2_1d1 H1c3_11 . . . 74.11 74.11 74.11 ?
C6_1c1 C2_1d1 H1c3_11 . . . 126.66 126.66 126.66 ?
C6_1c1 C2_1d1 C1_1d1 . . . 39.2(6) 39.2(6) 39.2(6) ?
C6_1c1 C2_1d1 C3_1d1 . . . 83.3(8) 83.3(8) 83.3(8) ?
C6_1c1 C2_1d1 C4_1d1 . . . 52.3(5) 52.3(5) 52.3(5) ?
C6_1c1 C2_1d1 C6_1d1 . . . 13.5(4) 13.5(4) 13.5(4) ?
C6_1c1 C2_1d1 H1c3_11 . . . 106.63 106.63 106.63 ?
H1c3_11 C2_1d1 C1_1d1 . . . 159.04 159.04 159.04 ?
H1c3_11 C2_1d1 C3_1d1 . . . 43.84 43.84 43.84 ?
H1c3_11 C2_1d1 C4_1d1 . . . 74.36 74.36 74.36 ?
H1c3_11 C2_1d1 C6_1d1 . . . 133.56 133.56 133.56 ?
H1c3_11 C2_1d1 H1c3_11 . . . 22.4 22.4 22.4 ?
C1_1d1 C2_1d1 C3_1d1 . . . 121.2(12) 121.2(12) 121.2(12) ?
C1_1d1 C2_1d1 C4_1d1 . . . 89.5(8) 89.5(8) 89.5(8) ?
C1_1d1 C2_1d1 C6_1d1 . . . 28.6(6) 28.6(6) 28.6(6) ?
C1_1d1 C2_1d1 H1c3_11 . . . 144.81 144.81 144.81 ?
C3_1d1 C2_1d1 C4_1d1 . . . 31.6(7) 31.6(7) 31.6(7) ?
C3_1d1 C2_1d1 C6_1d1 . . . 92.5(9) 92.5(9) 92.5(9) ?
C3_1d1 C2_1d1 H1c3_11 . . . 23.66 23.66 23.66 ?
C4_1d1 C2_1d1 C6_1d1 . . . 60.9(5) 60.9(5) 60.9(5) ?
C4_1d1 C2_1d1 H1c3_11 . . . 55.27 55.27 55.27 ?
C6_1d1 C2_1d1 H1c3_11 . . . 116.18 116.18 116.18 ?
C1_1c1 C3_1d1 C2_1c1 . . . 34.0(6) 34.0(6) 34.0(6) ?
C1_1c1 C3_1d1 C3_1c1 . . . 85(2) 85(2) 85(2) ?
C1_1c1 C3_1d1 C4_1c1 . . . 100.6(11) 100.6(11) 100.6(11) ?
C1_1c1 C3_1d1 C5_1c1 . . . 63.7(5) 63.7(5) 63.7(5) ?
C1_1c1 C3_1d1 C6_1c1 . . . 31.6(4) 31.6(4) 31.6(4) ?
C1_1c1 C3_1d1 H1c3_11 . . . 121.89 121.89 121.89 ?
C1_1c1 C3_1d1 C1_1d1 . . . 5.0(4) 5.0(4) 5.0(4) ?
C1_1c1 C3_1d1 C2_1d1 . . . 33.5(7) 33.5(7) 33.5(7) ?
C1_1c1 C3_1d1 C4_1d1 . . . 83.8(8) 83.8(8) 83.8(8) ?
C1_1c1 C3_1d1 C5_1d1 . . . 54.6(5) 54.6(5) 54.6(5) ?
C1_1c1 C3_1d1 H1c3_11 . . . 154.61 154.61 154.61 ?
C2_1c1 C3_1d1 C3_1c1 . . . 51(2) 51(2) 51(2) ?
C2_1c1 C3_1d1 C4_1c1 . . . 133.9(13) 133.9(13) 133.9(13) ?
C2_1c1 C3_1d1 C5_1c1 . . . 97.7(8) 97.7(8) 97.7(8) ?
C2_1c1 C3_1d1 C6_1c1 . . . 65.6(6) 65.6(6) 65.6(6) ?
C2_1c1 C3_1d1 H1c3_11 . . . 87.98 87.98 87.98 ?
C2_1c1 C3_1d1 C1_1d1 . . . 29.7(6) 29.7(6) 29.7(6) ?
C2_1c1 C3_1d1 C2_1d1 . . . 5.7(14) 5.7(14) 5.7(14) ?
C2_1c1 C3_1d1 C4_1d1 . . . 116.6(10) 116.6(10) 116.6(10) ?
C2_1c1 C3_1d1 C5_1d1 . . . 87.6(7) 87.6(7) 87.6(7) ?
C2_1c1 C3_1d1 H1c3_11 . . . 121.67 121.67 121.67 ?
C3_1c1 C3_1d1 C4_1c1 . . . 159(5) 159(5) 159(5) ?
C3_1c1 C3_1d1 C5_1c1 . . . 146(2) 146(2) 146(2) ?
C3_1c1 C3_1d1 C6_1c1 . . . 116(2) 116(2) 116(2) ?
C3_1c1 C3_1d1 H1c3_11 . . . 37.42 37.42 37.42 ?
C3_1c1 C3_1d1 C1_1d1 . . . 80(2) 80(2) 80(2) ?
C3_1c1 C3_1d1 C2_1d1 . . . 54(2) 54(2) 54(2) ?
C3_1c1 C3_1d1 C4_1d1 . . . 152(4) 152(4) 152(4) ?
C3_1c1 C3_1d1 C5_1d1 . . . 132(2) 132(2) 132(2) ?
C3_1c1 C3_1d1 H1c3_11 . . . 73.57 73.57 73.57 ?
C4_1c1 C3_1d1 C5_1c1 . . . 37.4(9) 37.4(9) 37.4(9) ?
C4_1c1 C3_1d1 C6_1c1 . . . 69.3(10) 69.3(10) 69.3(10) ?
C4_1c1 C3_1d1 H1c3_11 . . . 135.1 135.1 135.1 ?
C4_1c1 C3_1d1 C1_1d1 . . . 104.5(11) 104.5(11) 104.5(11) ?
C4_1c1 C3_1d1 C2_1d1 . . . 134.1(14) 134.1(14) 134.1(14) ?
C4_1c1 C3_1d1 C4_1d1 . . . 17.5(8) 17.5(8) 17.5(8) ?
C4_1c1 C3_1d1 C5_1d1 . . . 46.4(9) 46.4(9) 46.4(9) ?
C4_1c1 C3_1d1 H1c3_11 . . . 104.35 104.35 104.35 ?
C5_1c1 C3_1d1 C6_1c1 . . . 32.1(4) 32.1(4) 32.1(4) ?
C5_1c1 C3_1d1 H1c3_11 . . . 170.33 170.33 170.33 ?
C5_1c1 C3_1d1 C1_1d1 . . . 68.0(6) 68.0(6) 68.0(6) ?
C5_1c1 C3_1d1 C2_1d1 . . . 97.0(9) 97.0(9) 97.0(9) ?
C5_1c1 C3_1d1 C4_1d1 . . . 22.7(7) 22.7(7) 22.7(7) ?
C5_1c1 C3_1d1 C5_1d1 . . . 13.9(5) 13.9(5) 13.9(5) ?
C5_1c1 C3_1d1 H1c3_11 . . . 140.14 140.14 140.14 ?
C6_1c1 C3_1d1 H1c3_11 . . . 153.04 153.04 153.04 ?
C6_1c1 C3_1d1 C1_1d1 . . . 36.0(4) 36.0(4) 36.0(4) ?
C6_1c1 C3_1d1 C2_1d1 . . . 64.9(8) 64.9(8) 64.9(8) ?
C6_1c1 C3_1d1 C4_1d1 . . . 53.1(7) 53.1(7) 53.1(7) ?
C6_1c1 C3_1d1 C5_1d1 . . . 24.8(5) 24.8(5) 24.8(5) ?
C6_1c1 C3_1d1 H1c3_11 . . . 169.16 169.16 169.16 ?
H1c3_11 C3_1d1 C1_1d1 . . . 117.3 117.3 117.3 ?
H1c3_11 C3_1d1 C2_1d1 . . . 89.34 89.34 89.34 ?
H1c3_11 C3_1d1 C4_1d1 . . . 148.19 148.19 148.19 ?
H1c3_11 C3_1d1 C5_1d1 . . . 161.99 161.99 161.99 ?
H1c3_11 C3_1d1 H1c3_11 . . . 36.46 36.46 36.46 ?
C1_1d1 C3_1d1 C2_1d1 . . . 29.7(7) 29.7(7) 29.7(7) ?
C1_1d1 C3_1d1 C4_1d1 . . . 87.5(8) 87.5(8) 87.5(8) ?
C1_1d1 C3_1d1 C5_1d1 . . . 58.2(5) 58.2(5) 58.2(5) ?
C1_1d1 C3_1d1 H1c3_11 . . . 151.11 151.11 151.11 ?
C2_1d1 C3_1d1 C4_1d1 . . . 117.2(11) 117.2(11) 117.2(11) ?
C2_1d1 C3_1d1 C5_1d1 . . . 87.9(8) 87.9(8) 87.9(8) ?
C2_1d1 C3_1d1 H1c3_11 . . . 121.41 121.41 121.41 ?
C4_1d1 C3_1d1 C5_1d1 . . . 29.3(6) 29.3(6) 29.3(6) ?
C4_1d1 C3_1d1 H1c3_11 . . . 121.41 121.41 121.41 ?
C5_1d1 C3_1d1 H1c3_11 . . . 150.66 150.66 150.66 ?
C2_1c1 C4_1d1 C3_1c1 . . . 31.1(5) 31.1(5) 31.1(5) ?
C2_1c1 C4_1d1 C4_1c1 . . . 62.7(12) 62.7(12) 62.7(12) ?
C2_1c1 C4_1d1 C5_1c1 . . . 91.3(10) 91.3(10) 91.3(10) ?
C2_1c1 C4_1d1 C6_1c1 . . . 61.9(5) 61.9(5) 61.9(5) ?
C2_1c1 C4_1d1 H1c3_11 . . . 46.78 46.78 46.78 ?
C2_1c1 C4_1d1 H1c5_11 . . . 128.12 128.12 128.12 ?
C2_1c1 C4_1d1 C2_1d1 . . . 4.7(7) 4.7(7) 4.7(7) ?
C2_1c1 C4_1d1 C3_1d1 . . . 34.5(6) 34.5(6) 34.5(6) ?
C2_1c1 C4_1d1 C5_1d1 . . . 87.2(7) 87.2(7) 87.2(7) ?
C2_1c1 C4_1d1 C6_1d1 . . . 57.9(4) 57.9(4) 57.9(4) ?
C2_1c1 C4_1d1 H1c3_11 . . . 57.86 57.86 57.86 ?
C2_1c1 C4_1d1 H1c5_11 . . . 111.54 111.54 111.54 ?
C3_1c1 C4_1d1 C4_1c1 . . . 33.3(11) 33.3(11) 33.3(11) ?
C3_1c1 C4_1d1 C5_1c1 . . . 120.6(12) 120.6(12) 120.6(12) ?
C3_1c1 C4_1d1 C6_1c1 . . . 92.7(7) 92.7(7) 92.7(7) ?
C3_1c1 C4_1d1 H1c3_11 . . . 15.78 15.78 15.78 ?
C3_1c1 C4_1d1 H1c5_11 . . . 155.62 155.62 155.62 ?
C3_1c1 C4_1d1 C2_1d1 . . . 28.7(6) 28.7(6) 28.7(6) ?
C3_1c1 C4_1d1 C3_1d1 . . . 7.1(10) 7.1(10) 7.1(10) ?
C3_1c1 C4_1d1 C5_1d1 . . . 118.1(8) 118.1(8) 118.1(8) ?
C3_1c1 C4_1d1 C6_1d1 . . . 88.9(6) 88.9(6) 88.9(6) ?
C3_1c1 C4_1d1 H1c3_11 . . . 27.4 27.4 27.4 ?
C3_1c1 C4_1d1 H1c5_11 . . . 142.34 142.34 142.34 ?
C4_1c1 C4_1d1 C5_1c1 . . . 138(2) 138(2) 138(2) ?
C4_1c1 C4_1d1 C6_1c1 . . . 120.1(15) 120.1(15) 120.1(15) ?
C4_1c1 C4_1d1 H1c3_11 . . . 21.55 21.55 21.55 ?
C4_1c1 C4_1d1 H1c5_11 . . . 148.82 148.82 148.82 ?
C4_1c1 C4_1d1 C2_1d1 . . . 59.2(12) 59.2(12) 59.2(12) ?
C4_1c1 C4_1d1 C3_1d1 . . . 28.4(12) 28.4(12) 28.4(12) ?
C4_1c1 C4_1d1 C5_1d1 . . . 148.4(17) 148.4(17) 148.4(17) ?
C4_1c1 C4_1d1 C6_1d1 . . . 119.7(14) 119.7(14) 119.7(14) ?
C4_1c1 C4_1d1 H1c3_11 . . . 7.48 7.48 7.48 ?
C4_1c1 C4_1d1 H1c5_11 . . . 170.1 170.1 170.1 ?
C5_1c1 C4_1d1 C6_1c1 . . . 31.0(8) 31.0(8) 31.0(8) ?
C5_1c1 C4_1d1 H1c3_11 . . . 135.78 135.78 135.78 ?
C5_1c1 C4_1d1 H1c5_11 . . . 36.8 36.8 36.8 ?
C5_1c1 C4_1d1 C2_1d1 . . . 92.6(10) 92.6(10) 92.6(10) ?
C5_1c1 C4_1d1 C3_1d1 . . . 120.5(15) 120.5(15) 120.5(15) ?
C5_1c1 C4_1d1 C5_1d1 . . . 24.3(12) 24.3(12) 24.3(12) ?
C5_1c1 C4_1d1 C6_1d1 . . . 39.7(8) 39.7(8) 39.7(8) ?
C5_1c1 C4_1d1 H1c3_11 . . . 139.9 139.9 139.9 ?
C5_1c1 C4_1d1 H1c5_11 . . . 31.62 31.62 31.62 ?
C6_1c1 C4_1d1 H1c3_11 . . . 108.47 108.47 108.47 ?
C6_1c1 C4_1d1 H1c5_11 . . . 67.09 67.09 67.09 ?
C6_1c1 C4_1d1 C2_1d1 . . . 64.0(5) 64.0(5) 64.0(5) ?
C6_1c1 C4_1d1 C3_1d1 . . . 94.6(9) 94.6(9) 94.6(9) ?
C6_1c1 C4_1d1 C5_1d1 . . . 28.5(7) 28.5(7) 28.5(7) ?
C6_1c1 C4_1d1 C6_1d1 . . . 11.5(6) 11.5(6) 11.5(6) ?
C6_1c1 C4_1d1 H1c3_11 . . . 117.59 117.59 117.59 ?
C6_1c1 C4_1d1 H1c5_11 . . . 51.67 51.67 51.67 ?
H1c3_11 C4_1d1 H1c5_11 . . . 166.11 166.11 166.11 ?
H1c3_11 C4_1d1 C2_1d1 . . . 44.44 44.44 44.44 ?
H1c3_11 C4_1d1 C3_1d1 . . . 15.4 15.4 15.4 ?
H1c3_11 C4_1d1 C5_1d1 . . . 133.37 133.37 133.37 ?
H1c3_11 C4_1d1 C6_1d1 . . . 104.45 104.45 104.45 ?
H1c3_11 C4_1d1 H1c3_11 . . . 14.25 14.25 14.25 ?
H1c3_11 C4_1d1 H1c5_11 . . . 157.03 157.03 157.03 ?
H1c5_11 C4_1d1 C2_1d1 . . . 129.17 129.17 129.17 ?
H1c5_11 C4_1d1 C3_1d1 . . . 152.73 152.73 152.73 ?
H1c5_11 C4_1d1 C5_1d1 . . . 47.11 47.11 47.11 ?
H1c5_11 C4_1d1 C6_1d1 . . . 73.63 73.63 73.63 ?
H1c5_11 C4_1d1 H1c3_11 . . . 156.07 156.07 156.07 ?
H1c5_11 C4_1d1 H1c5_11 . . . 27.95 27.95 27.95 ?
C2_1d1 C4_1d1 C3_1d1 . . . 31.2(7) 31.2(7) 31.2(7) ?
C2_1d1 C4_1d1 C5_1d1 . . . 90.2(7) 90.2(7) 90.2(7) ?
C2_1d1 C4_1d1 C6_1d1 . . . 60.9(5) 60.9(5) 60.9(5) ?
C2_1d1 C4_1d1 H1c3_11 . . . 54.71 54.71 54.71 ?
C2_1d1 C4_1d1 H1c5_11 . . . 114.57 114.57 114.57 ?
C3_1d1 C4_1d1 C5_1d1 . . . 121.4(10) 121.4(10) 121.4(10) ?
C3_1d1 C4_1d1 C6_1d1 . . . 92.2(8) 92.2(8) 92.2(8) ?
C3_1d1 C4_1d1 H1c3_11 . . . 23.49 23.49 23.49 ?
C3_1d1 C4_1d1 H1c5_11 . . . 145.77 145.77 145.77 ?
C5_1d1 C4_1d1 C6_1d1 . . . 29.3(6) 29.3(6) 29.3(6) ?
C5_1d1 C4_1d1 H1c3_11 . . . 144.89 144.89 144.89 ?
C5_1d1 C4_1d1 H1c5_11 . . . 24.39 24.39 24.39 ?
C6_1d1 C4_1d1 H1c3_11 . . . 115.64 115.64 115.64 ?
C6_1d1 C4_1d1 H1c5_11 . . . 53.65 53.65 53.65 ?
H1c3_11 C4_1d1 H1c5_11 . . . 169.2 169.2 169.2 ?
C1_1c1 C5_1d1 C4_1c1 . . . 82.7(6) 82.7(6) 82.7(6) ?
C1_1c1 C5_1d1 C5_1c1 . . . 93.2(15) 93.2(15) 93.2(15) ?
C1_1c1 C5_1d1 C6_1c1 . . . 29.4(8) 29.4(8) 29.4(8) ?
C1_1c1 C5_1d1 H1c5_11 . . . 143.47 143.47 143.47 ?
C1_1c1 C5_1d1 C1_1d1 . . . 3.9(5) 3.9(5) 3.9(5) ?
C1_1c1 C5_1d1 C3_1d1 . . . 62.4(6) 62.4(6) 62.4(6) ?
C1_1c1 C5_1d1 C4_1d1 . . . 91.8(8) 91.8(8) 91.8(8) ?
C1_1c1 C5_1d1 C6_1d1 . . . 30.1(7) 30.1(7) 30.1(7) ?
C1_1c1 C5_1d1 H1c5_11 . . . 148.82 148.82 148.82 ?
C1_1c1 C5_1d1 H1c6_11 . . . 53.32 53.32 53.32 ?
C4_1c1 C5_1d1 C5_1c1 . . . 32.9(14) 32.9(14) 32.9(14) ?
C4_1c1 C5_1d1 C6_1c1 . . . 105.0(11) 105.0(11) 105.0(11) ?
C4_1c1 C5_1d1 H1c5_11 . . . 79.09 79.09 79.09 ?
C4_1c1 C5_1d1 C1_1d1 . . . 81.2(6) 81.2(6) 81.2(6) ?
C4_1c1 C5_1d1 C3_1d1 . . . 20.5(4) 20.5(4) 20.5(4) ?
C4_1c1 C5_1d1 C4_1d1 . . . 9.2(5) 9.2(5) 9.2(5) ?
C4_1c1 C5_1d1 C6_1d1 . . . 112.7(9) 112.7(9) 112.7(9) ?
C4_1c1 C5_1d1 H1c5_11 . . . 128.04 128.04 128.04 ?
C4_1c1 C5_1d1 H1c6_11 . . . 136.02 136.02 136.02 ?
C5_1c1 C5_1d1 C6_1c1 . . . 102(2) 102(2) 102(2) ?
C5_1c1 C5_1d1 H1c5_11 . . . 55.66 55.66 55.66 ?
C5_1c1 C5_1d1 C1_1d1 . . . 93.8(15) 93.8(15) 93.8(15) ?
C5_1c1 C5_1d1 C3_1d1 . . . 45.1(12) 45.1(12) 45.1(12) ?
C5_1c1 C5_1d1 C4_1d1 . . . 32.9(15) 32.9(15) 32.9(15) ?
C5_1c1 C5_1d1 C6_1d1 . . . 120(2) 120(2) 120(2) ?
C5_1c1 C5_1d1 H1c5_11 . . . 110.4 110.4 110.4 ?
C5_1c1 C5_1d1 H1c6_11 . . . 136.93 136.93 136.93 ?
C6_1c1 C5_1d1 H1c5_11 . . . 130.03 130.03 130.03 ?
C6_1c1 C5_1d1 C1_1d1 . . . 33.0(8) 33.0(8) 33.0(8) ?
C6_1c1 C5_1d1 C3_1d1 . . . 86.6(10) 86.6(10) 86.6(10) ?
C6_1c1 C5_1d1 C4_1d1 . . . 114.1(13) 114.1(13) 114.1(13) ?
C6_1c1 C5_1d1 C6_1d1 . . . 22.4(11) 22.4(11) 22.4(11) ?
C6_1c1 C5_1d1 H1c5_11 . . . 122 122 122 ?
C6_1c1 C5_1d1 H1c6_11 . . . 35.81 35.81 35.81 ?
H1c5_11 C5_1d1 C1_1d1 . . . 145.71 145.71 145.71 ?
H1c5_11 C5_1d1 C3_1d1 . . . 97.77 97.77 97.77 ?
H1c5_11 C5_1d1 C4_1d1 . . . 72.39 72.39 72.39 ?
H1c5_11 C5_1d1 C6_1d1 . . . 149.93 149.93 149.93 ?
H1c5_11 C5_1d1 H1c5_11 . . . 54.74 54.74 54.74 ?
H1c5_11 C5_1d1 H1c6_11 . . . 136.7 136.7 136.7 ?
C1_1d1 C5_1d1 C3_1d1 . . . 60.8(5) 60.8(5) 60.8(5) ?
C1_1d1 C5_1d1 C4_1d1 . . . 90.1(7) 90.1(7) 90.1(7) ?
C1_1d1 C5_1d1 C6_1d1 . . . 31.6(7) 31.6(7) 31.6(7) ?
C1_1d1 C5_1d1 H1c5_11 . . . 150.73 150.73 150.73 ?
C1_1d1 C5_1d1 H1c6_11 . . . 54.86 54.86 54.86 ?
C3_1d1 C5_1d1 C4_1d1 . . . 29.3(6) 29.3(6) 29.3(6) ?
C3_1d1 C5_1d1 C6_1d1 . . . 92.3(8) 92.3(8) 92.3(8) ?
C3_1d1 C5_1d1 H1c5_11 . . . 148.49 148.49 148.49 ?
C3_1d1 C5_1d1 H1c6_11 . . . 115.62 115.62 115.62 ?
C4_1d1 C5_1d1 C6_1d1 . . . 121.7(10) 121.7(10) 121.7(10) ?
C4_1d1 C5_1d1 H1c5_11 . . . 119.17 119.17 119.17 ?
C4_1d1 C5_1d1 H1c6_11 . . . 144.95 144.95 144.95 ?
C6_1d1 C5_1d1 H1c5_11 . . . 119.17 119.17 119.17 ?
C6_1d1 C5_1d1 H1c6_11 . . . 23.3 23.3 23.3 ?
H1c5_11 C5_1d1 H1c6_11 . . . 95.88 95.88 95.88 ?
S1b'_11 C6_1d1 C1_1c1 . . . 39.4(7) 39.4(7) 39.4(7) ?
S1b'_11 C6_1d1 C2_1c1 . . . 61.4(5) 61.4(5) 61.4(5) ?
S1b'_11 C6_1d1 C5_1c1 . . . 137.8(8) 137.8(8) 137.8(8) ?
S1b'_11 C6_1d1 C6_1c1 . . . 122(2) 122(2) 122(2) ?
S1b'_11 C6_1d1 H1c5_11 . . . 155.27 155.27 155.27 ?
S1b'_11 C6_1d1 C1_1d1 . . . 38.0(6) 38.0(6) 38.0(6) ?
S1b'_11 C6_1d1 C2_1d1 . . . 67.1(5) 67.1(5) 67.1(5) ?
S1b'_11 C6_1d1 C4_1d1 . . . 125.3(6) 125.3(6) 125.3(6) ?
S1b'_11 C6_1d1 C5_1d1 . . . 154.3(9) 154.3(9) 154.3(9) ?
S1b'_11 C6_1d1 H1c5_11 . . . 178.32 178.32 178.32 ?
S1b'_11 C6_1d1 H1c6_11 . . . 83.85 83.85 83.85 ?
C1_1c1 C6_1d1 C2_1c1 . . . 24.3(8) 24.3(8) 24.3(8) ?
C1_1c1 C6_1d1 C5_1c1 . . . 98.7(10) 98.7(10) 98.7(10) ?
C1_1c1 C6_1d1 C6_1c1 . . . 92(2) 92(2) 92(2) ?
C1_1c1 C6_1d1 H1c5_11 . . . 117.36 117.36 117.36 ?
C1_1c1 C6_1d1 C1_1d1 . . . 6.5(9) 6.5(9) 6.5(9) ?
C1_1c1 C6_1d1 C2_1d1 . . . 28.7(8) 28.7(8) 28.7(8) ?
C1_1c1 C6_1d1 C4_1d1 . . . 86.3(9) 86.3(9) 86.3(9) ?
C1_1c1 C6_1d1 C5_1d1 . . . 115.1(11) 115.1(11) 115.1(11) ?
C1_1c1 C6_1d1 H1c5_11 . . . 139.1 139.1 139.1 ?
C1_1c1 C6_1d1 H1c6_11 . . . 122.65 122.65 122.65 ?
C2_1c1 C6_1d1 C5_1c1 . . . 78.9(6) 78.9(6) 78.9(6) ?
C2_1c1 C6_1d1 C6_1c1 . . . 83.8(17) 83.8(17) 83.8(17) ?
C2_1c1 C6_1d1 H1c5_11 . . . 98.29 98.29 98.29 ?
C2_1c1 C6_1d1 C1_1d1 . . . 23.6(7) 23.6(7) 23.6(7) ?
C2_1c1 C6_1d1 C2_1d1 . . . 6.9(5) 6.9(5) 6.9(5) ?
C2_1c1 C6_1d1 C4_1d1 . . . 64.0(5) 64.0(5) 64.0(5) ?
C2_1c1 C6_1d1 C5_1d1 . . . 93.0(8) 93.0(8) 93.0(8) ?
C2_1c1 C6_1d1 H1c5_11 . . . 117.29 117.29 117.29 ?
C2_1c1 C6_1d1 H1c6_11 . . . 145.02 145.02 145.02 ?
C5_1c1 C6_1d1 C6_1c1 . . . 34(2) 34(2) 34(2) ?
C5_1c1 C6_1d1 H1c5_11 . . . 19.4 19.4 19.4 ?
C5_1c1 C6_1d1 C1_1d1 . . . 101.1(9) 101.1(9) 101.1(9) ?
C5_1c1 C6_1d1 C2_1d1 . . . 72.5(6) 72.5(6) 72.5(6) ?
C5_1c1 C6_1d1 C4_1d1 . . . 18.2(5) 18.2(5) 18.2(5) ?
C5_1c1 C6_1d1 C5_1d1 . . . 18.7(8) 18.7(8) 18.7(8) ?
C5_1c1 C6_1d1 H1c5_11 . . . 40.57 40.57 40.57 ?
C5_1c1 C6_1d1 H1c6_11 . . . 135.71 135.71 135.71 ?
C6_1c1 C6_1d1 H1c5_11 . . . 36.34 36.34 36.34 ?
C6_1c1 C6_1d1 C1_1d1 . . . 98(2) 98(2) 98(2) ?
C6_1c1 C6_1d1 C2_1d1 . . . 77.1(17) 77.1(17) 77.1(17) ?
C6_1c1 C6_1d1 C4_1d1 . . . 47(2) 47(2) 47(2) ?
C6_1c1 C6_1d1 C5_1d1 . . . 47(2) 47(2) 47(2) ?
C6_1c1 C6_1d1 H1c5_11 . . . 56.59 56.59 56.59 ?
C6_1c1 C6_1d1 H1c6_11 . . . 121.22 121.22 121.22 ?
H1c5_11 C6_1d1 C1_1d1 . . . 120.24 120.24 120.24 ?
H1c5_11 C6_1d1 C2_1d1 . . . 91.82 91.82 91.82 ?
H1c5_11 C6_1d1 C4_1d1 . . . 36.06 36.06 36.06 ?
H1c5_11 C6_1d1 C5_1d1 . . . 13.67 13.67 13.67 ?
H1c5_11 C6_1d1 H1c5_11 . . . 23.05 23.05 23.05 ?
H1c5_11 C6_1d1 H1c6_11 . . . 116.37 116.37 116.37 ?
C1_1d1 C6_1d1 C2_1d1 . . . 29.2(7) 29.2(7) 29.2(7) ?
C1_1d1 C6_1d1 C4_1d1 . . . 87.3(8) 87.3(8) 87.3(8) ?
C1_1d1 C6_1d1 C5_1d1 . . . 116.4(11) 116.4(11) 116.4(11) ?
C1_1d1 C6_1d1 H1c5_11 . . . 140.68 140.68 140.68 ?
C1_1d1 C6_1d1 H1c6_11 . . . 121.81 121.81 121.81 ?
C2_1d1 C6_1d1 C4_1d1 . . . 58.2(5) 58.2(5) 58.2(5) ?
C2_1d1 C6_1d1 C5_1d1 . . . 87.2(8) 87.2(8) 87.2(8) ?
C2_1d1 C6_1d1 H1c5_11 . . . 111.52 111.52 111.52 ?
C2_1d1 C6_1d1 H1c6_11 . . . 150.97 150.97 150.97 ?
C4_1d1 C6_1d1 C5_1d1 . . . 29.1(6) 29.1(6) 29.1(6) ?
C4_1d1 C6_1d1 H1c5_11 . . . 53.38 53.38 53.38 ?
C4_1d1 C6_1d1 H1c6_11 . . . 150.88 150.88 150.88 ?
C5_1d1 C6_1d1 H1c5_11 . . . 24.3 24.3 24.3 ?
C5_1d1 C6_1d1 H1c6_11 . . . 121.81 121.81 121.81 ?
H1c5_11 C6_1d1 H1c6_11 . . . 97.51 97.51 97.51 ?
C2_1c1 H1c3_11 C3_1c1 . . . 12.87 12.87 12.87 ?
C2_1c1 H1c3_11 C4_1c1 . . . 74.08 74.08 74.08 ?
C2_1c1 H1c3_11 H1c3_11 . . . 62.85 62.85 62.85 ?
C2_1c1 H1c3_11 C2_1d1 . . . 4.57 4.57 4.57 ?
C2_1c1 H1c3_11 C3_1d1 . . . 37.28 37.28 37.28 ?
C2_1c1 H1c3_11 C4_1d1 . . . 72.24 72.24 72.24 ?
C2_1c1 H1c3_11 H1c6_21 . . 2_6855 129.03 129.03 129.03 ?
C3_1c1 H1c3_11 C4_1c1 . . . 65.2 65.2 65.2 ?
C3_1c1 H1c3_11 H1c3_11 . . . 66.85 66.85 66.85 ?
C3_1c1 H1c3_11 C2_1d1 . . . 14.56 14.56 14.56 ?
C3_1c1 H1c3_11 C3_1d1 . . . 29.7 29.7 29.7 ?
C3_1c1 H1c3_11 C4_1d1 . . . 63.01 63.01 63.01 ?
C3_1c1 H1c3_11 H1c6_21 . . 2_6855 141.73 141.73 141.73 ?
C4_1c1 H1c3_11 H1c3_11 . . . 127.97 127.97 127.97 ?
C4_1c1 H1c3_11 C2_1d1 . . . 71.69 71.69 71.69 ?
C4_1c1 H1c3_11 C3_1d1 . . . 36.81 36.81 36.81 ?
C4_1c1 H1c3_11 C4_1d1 . . . 2.91 2.91 2.91 ?
C4_1c1 H1c3_11 H1c6_21 . . 2_6855 128.5 128.5 128.5 ?
H1c3_11 H1c3_11 C2_1d1 . . . 66.91 66.91 66.91 ?
H1c3_11 H1c3_11 C3_1d1 . . . 96.37 96.37 96.37 ?
H1c3_11 H1c3_11 C4_1d1 . . . 125.17 125.17 125.17 ?
H1c3_11 H1c3_11 H1c6_21 . . 2_6855 101.76 101.76 101.76 ?
C2_1d1 H1c3_11 C3_1d1 . . . 34.92 34.92 34.92 ?
C2_1d1 H1c3_11 C4_1d1 . . . 70.02 70.02 70.02 ?
C2_1d1 H1c3_11 H1c6_21 . . 2_6855 127.27 127.27 127.27 ?
C3_1d1 H1c3_11 C4_1d1 . . . 35.1 35.1 35.1 ?
C3_1d1 H1c3_11 H1c6_21 . . 2_6855 140.66 140.66 140.66 ?
C4_1d1 H1c3_11 H1c6_21 . . 2_6855 131.41 131.41 131.41 ?
H1c5_1b H1c5_11 H1c5_2a 2_5755 . 2_5855 114.96 114.96 114.96 ?
H1c5_1b H1c5_11 C5_1c1 2_5755 . . 92.17 92.17 92.17 ?
H1c5_1b H1c5_11 C6_1c1 2_5755 . . 93.9 93.9 93.9 ?
H1c5_1b H1c5_11 H1c5_11 2_5755 . . 65.25 65.25 65.25 ?
H1c5_1b H1c5_11 C4_1d1 2_5755 . . 105.51 105.51 105.51 ?
H1c5_1b H1c5_11 C5_1d1 2_5755 . . 109.19 109.19 109.19 ?
H1c5_1b H1c5_11 C6_1d1 2_5755 . . 105.14 105.14 105.14 ?
H1c5_1b H1c5_11 H1c6_11 2_5755 . . 99.47 99.47 99.47 ?
H1c5_2a H1c5_11 C5_1c1 2_5855 . . 140.95 140.95 140.95 ?
H1c5_2a H1c5_11 C6_1c1 2_5855 . . 144.55 144.55 144.55 ?
H1c5_2a H1c5_11 H1c5_11 2_5855 . . 120.46 120.46 120.46 ?
H1c5_2a H1c5_11 C4_1d1 2_5855 . . 120.75 120.75 120.75 ?
H1c5_2a H1c5_11 C5_1d1 2_5855 . . 135.42 135.42 135.42 ?
H1c5_2a H1c5_11 C6_1d1 2_5855 . . 129.36 129.36 129.36 ?
H1c5_2a H1c5_11 H1c6_11 2_5855 . . 116.05 116.05 116.05 ?
C5_1c1 H1c5_11 C6_1c1 . . . 50.13 50.13 50.13 ?
C5_1c1 H1c5_11 H1c5_11 . . . 45.14 45.14 45.14 ?
C5_1c1 H1c5_11 C4_1d1 . . . 20.23 20.23 20.23 ?
C5_1c1 H1c5_11 C5_1d1 . . . 27.92 27.92 27.92 ?
C5_1c1 H1c5_11 C6_1d1 . . . 61.18 61.18 61.18 ?
C5_1c1 H1c5_11 H1c6_11 . . . 84.04 84.04 84.04 ?
C6_1c1 H1c5_11 H1c5_11 . . . 89.41 89.41 89.41 ?
C6_1c1 H1c5_11 C4_1d1 . . . 65.47 65.47 65.47 ?
C6_1c1 H1c5_11 C5_1d1 . . . 30.94 30.94 30.94 ?
C6_1c1 H1c5_11 C6_1d1 . . . 15.28 15.28 15.28 ?
C6_1c1 H1c5_11 H1c6_11 . . . 34.34 34.34 34.34 ?
H1c5_11 H1c5_11 C4_1d1 . . . 45.59 45.59 45.59 ?
H1c5_11 H1c5_11 C5_1d1 . . . 73.07 73.07 73.07 ?
H1c5_11 H1c5_11 C6_1d1 . . . 103.44 103.44 103.44 ?
H1c5_11 H1c5_11 H1c6_11 . . . 122.65 122.65 122.65 ?
C4_1d1 H1c5_11 C5_1d1 . . . 36.44 36.44 36.44 ?
C4_1d1 H1c5_11 C6_1d1 . . . 72.97 72.97 72.97 ?
C4_1d1 H1c5_11 H1c6_11 . . . 96.72 96.72 96.72 ?
C5_1d1 H1c5_11 C6_1d1 . . . 36.53 36.53 36.53 ?
C5_1d1 H1c5_11 H1c6_11 . . . 60.28 60.28 60.28 ?
C6_1d1 H1c5_11 H1c6_11 . . . 23.75 23.75 23.75 ?
O2b'_11 H1c6_11 C1_1c1 . . . 68.71 68.71 68.71 ?
O2b'_11 H1c6_11 C5_1c1 . . . 125.93 125.93 125.93 ?
O2b'_11 H1c6_11 C6_1c1 . . . 114.05 114.05 114.05 ?
O2b'_11 H1c6_11 C1_1d1 . . . 64.74 64.74 64.74 ?
O2b'_11 H1c6_11 C5_1d1 . . . 128.53 128.53 128.53 ?
O2b'_11 H1c6_11 C6_1d1 . . . 96.77 96.77 96.77 ?
O2b'_11 H1c6_11 H1c5_11 . . . 148.19 148.19 148.19 ?
C1_1c1 H1c6_11 C5_1c1 . . . 60.32 60.32 60.32 ?
C1_1c1 H1c6_11 C6_1c1 . . . 45.51 45.51 45.51 ?
C1_1c1 H1c6_11 C1_1d1 . . . 4.79 4.79 4.79 ?
C1_1c1 H1c6_11 C5_1d1 . . . 67.18 67.18 67.18 ?
C1_1c1 H1c6_11 C6_1d1 . . . 32.46 32.46 32.46 ?
C1_1c1 H1c6_11 H1c5_11 . . . 90.93 90.93 90.93 ?
C5_1c1 H1c6_11 C6_1c1 . . . 18.29 18.29 18.29 ?
C5_1c1 H1c6_11 C1_1d1 . . . 63.32 63.32 63.32 ?
C5_1c1 H1c6_11 C5_1d1 . . . 10.24 10.24 10.24 ?
C5_1c1 H1c6_11 C6_1d1 . . . 29.34 29.34 29.34 ?
C5_1c1 H1c6_11 H1c5_11 . . . 31.2 31.2 31.2 ?
C6_1c1 H1c6_11 C1_1d1 . . . 49.32 49.32 49.32 ?
C6_1c1 H1c6_11 C5_1d1 . . . 28.21 28.21 28.21 ?
C6_1c1 H1c6_11 C6_1d1 . . . 21.09 21.09 21.09 ?
C6_1c1 H1c6_11 H1c5_11 . . . 48.75 48.75 48.75 ?
C1_1d1 H1c6_11 C5_1d1 . . . 69.59 69.59 69.59 ?
C1_1d1 H1c6_11 C6_1d1 . . . 34.69 34.69 34.69 ?
C1_1d1 H1c6_11 H1c5_11 . . . 93.42 93.42 93.42 ?
C5_1d1 H1c6_11 C6_1d1 . . . 34.9 34.9 34.9 ?
C5_1d1 H1c6_11 H1c5_11 . . . 23.84 23.84 23.84 ?
C6_1d1 H1c6_11 H1c5_11 . . . 58.73 58.73 58.73 ?
S1a_21 C1_2a1 O1a_21 . . . 30.6(4) 28.7(4) 33.1(4) ?
S1a_21 C1_2a1 N1a_21 . . . 39.2(5) 38.6(4) 40.1(5) ?
S1a_21 C1_2a1 C7a_21 . . . 70.9(6) 68.3(6) 74.1(6) ?
S1a_21 C1_2a1 C2_2a1 . . . 106.7(8) 102.2(8) 109.9(8) ?
S1a_21 C1_2a1 C3_2a1 . . . 137.2(7) 134.8(7) 139.0(7) ?
S1a_21 C1_2a1 C4_2a1 . . . 167.9(7) 165.1(7) 169.9(7) ?
S1a_21 C1_2a1 C5_2a1 . . . 161.1(7) 156.6(7) 166.7(7) ?
S1a_21 C1_2a1 C6_2a1 . . . 129.5(7) 124.1(7) 136.9(8) ?
S1a_21 C1_2a1 H1c6_21 . . . 106.13 101 113.58 ?
O1a_21 C1_2a1 N1a_21 . . . 58.1(5) 56.5(5) 59.7(5) ?
O1a_21 C1_2a1 C7a_21 . . . 86.4(6) 82.8(6) 89.9(6) ?
O1a_21 C1_2a1 C2_2a1 . . . 118.2(8) 115.9(8) 120.2(8) ?
O1a_21 C1_2a1 C3_2a1 . . . 142.2(7) 141.5(7) 142.9(7) ?
O1a_21 C1_2a1 C4_2a1 . . . 152.7(7) 150.3(7) 154.9(7) ?
O1a_21 C1_2a1 C5_2a1 . . . 137.7(7) 135.3(7) 141.2(7) ?
O1a_21 C1_2a1 C6_2a1 . . . 111.5(7) 108.6(7) 117.3(7) ?
O1a_21 C1_2a1 H1c6_21 . . . 90.84 87.65 96.63 ?
N1a_21 C1_2a1 C7a_21 . . . 31.7(6) 29.3(6) 34.0(6) ?
N1a_21 C1_2a1 C2_2a1 . . . 67.5(7) 63.2(7) 71.3(7) ?
N1a_21 C1_2a1 C3_2a1 . . . 98.0(6) 95.9(6) 98.9(6) ?
N1a_21 C1_2a1 C4_2a1 . . . 128.8(6) 126.2(6) 130.9(6) ?
N1a_21 C1_2a1 C5_2a1 . . . 159.5(6) 154.1(6) 164.3(6) ?
N1a_21 C1_2a1 C6_2a1 . . . 168.5(7) 163.2(7) 176.0(7) ?
N1a_21 C1_2a1 H1c6_21 . . . 145.3 140.07 152.63 ?
C7a_21 C1_2a1 C2_2a1 . . . 35.8(6) 29.3(6) 41.6(7) ?
C7a_21 C1_2a1 C3_2a1 . . . 66.3(5) 61.9(5) 69.2(6) ?
C7a_21 C1_2a1 C4_2a1 . . . 97.1(6) 92.3(5) 101.6(6) ?
C7a_21 C1_2a1 C5_2a1 . . . 127.8(6) 120.1(6) 135.0(6) ?
C7a_21 C1_2a1 C6_2a1 . . . 159.5(7) 150.0(7) 167.5(8) ?
C7a_21 C1_2a1 H1c6_21 . . . 172.85 169.34 177.3 ?
C2_2a1 C1_2a1 C3_2a1 . . . 30.5(5) 27.5(5) 32.7(5) ?
C2_2a1 C1_2a1 C4_2a1 . . . 61.3(5) 57.1(5) 63.3(5) ?
C2_2a1 C1_2a1 C5_2a1 . . . 92.0(6) 89.0(6) 95.2(6) ?
C2_2a1 C1_2a1 C6_2a1 . . . 123.8(8) 120.7(8) 127.8(8) ?
C2_2a1 C1_2a1 H1c6_21 . . . 147.11 144.11 150.88 ?
C3_2a1 C1_2a1 C4_2a1 . . . 30.8(3) 29.6(3) 32.4(3) ?
C3_2a1 C1_2a1 C5_2a1 . . . 61.5(4) 58.2(3) 65.8(4) ?
C3_2a1 C1_2a1 C6_2a1 . . . 93.3(5) 88.1(5) 98.3(6) ?
C3_2a1 C1_2a1 H1c6_21 . . . 116.63 111.47 121.48 ?
C4_2a1 C1_2a1 C5_2a1 . . . 30.7(3) 27.8(3) 33.4(3) ?
C4_2a1 C1_2a1 C6_2a1 . . . 62.5(5) 57.8(5) 66.4(5) ?
C4_2a1 C1_2a1 H1c6_21 . . . 85.82 81.15 89.75 ?
C5_2a1 C1_2a1 C6_2a1 . . . 31.7(4) 29.9(4) 34.6(5) ?
C5_2a1 C1_2a1 H1c6_21 . . . 55.1 53.31 57.87 ?
C6_2a1 C1_2a1 H1c6_21 . . . 23.36 23.14 23.59 ?
S1a_21 C2_2a1 O3a_21 . . . 94.9(5) 90.3(5) 99.7(5) ?
S1a_21 C2_2a1 N1a_21 . . . 38.4(5) 36.6(4) 40.5(5) ?
S1a_21 C2_2a1 C7a_21 . . . 70.2(8) 63.9(8) 77.7(9) ?
S1a_21 C2_2a1 C1_2a1 . . . 42.3(5) 41.2(5) 43.8(5) ?
S1a_21 C2_2a1 C3_2a1 . . . 161.9(7) 159.4(7) 164.6(8) ?
S1a_21 C2_2a1 C4_2a1 . . . 130.9(5) 128.0(5) 133.4(5) ?
S1a_21 C2_2a1 C5_2a1 . . . 100.7(4) 96.5(4) 105.5(4) ?
S1a_21 C2_2a1 C6_2a1 . . . 70.7(4) 68.0(3) 74.7(4) ?
S1a_21 C2_2a1 H1c3_21 . . . 174.18 171.73 176.78 ?
O3a_21 C2_2a1 N1a_21 . . . 56.5(6) 53.8(5) 59.2(6) ?
O3a_21 C2_2a1 C7a_21 . . . 24.7(8) 22.0(9) 27.1(8) ?
O3a_21 C2_2a1 C1_2a1 . . . 137.1(8) 131.3(8) 143.4(8) ?
O3a_21 C2_2a1 C3_2a1 . . . 103.2(7) 98.8(7) 106.4(7) ?
O3a_21 C2_2a1 C4_2a1 . . . 134.1(6) 126.9(6) 140.5(6) ?
O3a_21 C2_2a1 C5_2a1 . . . 164.1(6) 154.8(6) 171.9(6) ?
O3a_21 C2_2a1 C6_2a1 . . . 165.3(6) 158.9(6) 174.4(6) ?
O3a_21 C2_2a1 H1c3_21 . . . 79.5 75.52 81.8 ?
N1a_21 C2_2a1 C7a_21 . . . 31.9(9) 26.8(8) 37.3(9) ?
N1a_21 C2_2a1 C1_2a1 . . . 80.6(7) 77.8(7) 84.2(7) ?
N1a_21 C2_2a1 C3_2a1 . . . 159.6(8) 158.1(8) 161.3(8) ?
N1a_21 C2_2a1 C4_2a1 . . . 169.1(7) 165.5(7) 173.8(7) ?
N1a_21 C2_2a1 C5_2a1 . . . 139.1(6) 134.1(6) 146.0(6) ?
N1a_21 C2_2a1 C6_2a1 . . . 109.0(6) 105.4(6) 115.2(6) ?
N1a_21 C2_2a1 H1c3_21 . . . 135.94 134.76 138.07 ?
C7a_21 C2_2a1 C1_2a1 . . . 112.5(11) 105.0(10) 121.5(12) ?
C7a_21 C2_2a1 C3_2a1 . . . 127.8(11) 120.8(11) 133.5(11) ?
C7a_21 C2_2a1 C4_2a1 . . . 158.8(10) 148.9(10) 167.6(10) ?
C7a_21 C2_2a1 C5_2a1 . . . 169.0(10) 160.9(9) 176.7(10) ?
C7a_21 C2_2a1 C6_2a1 . . . 140.8(10) 132.4(9) 152.4(11) ?
C7a_21 C2_2a1 H1c3_21 . . . 104.13 97.49 108.9 ?
C1_2a1 C2_2a1 C3_2a1 . . . 119.7(9) 117.7(8) 123.5(9) ?
C1_2a1 C2_2a1 C4_2a1 . . . 88.7(6) 85.6(6) 91.5(6) ?
C1_2a1 C2_2a1 C5_2a1 . . . 58.5(5) 54.2(5) 61.8(6) ?
C1_2a1 C2_2a1 C6_2a1 . . . 28.4(5) 25.7(4) 30.9(5) ?
C1_2a1 C2_2a1 H1c3_21 . . . 143.37 141.02 146.95 ?
C3_2a1 C2_2a1 C4_2a1 . . . 31.0(5) 28.1(5) 34.2(5) ?
C3_2a1 C2_2a1 C5_2a1 . . . 61.2(5) 55.9(5) 65.6(6) ?
C3_2a1 C2_2a1 C6_2a1 . . . 91.3(6) 86.8(6) 95.8(7) ?
C3_2a1 C2_2a1 H1c3_21 . . . 23.68 23.32 24.57 ?
C4_2a1 C2_2a1 C5_2a1 . . . 30.2(3) 27.9(3) 32.1(3) ?
C4_2a1 C2_2a1 C6_2a1 . . . 60.2(4) 58.6(4) 63.7(4) ?
C4_2a1 C2_2a1 H1c3_21 . . . 54.72 51.38 58.77 ?
C5_2a1 C2_2a1 C6_2a1 . . . 30.1(3) 28.5(3) 31.6(3) ?
C5_2a1 C2_2a1 H1c3_21 . . . 84.87 79.24 90.2 ?
C6_2a1 C2_2a1 H1c3_21 . . . 114.95 110.09 119.25 ?
C7a_21 C3_2a1 C1_2a1 . . . 56.8(6) 56.3(5) 57.9(6) ?
C7a_21 C3_2a1 C2_2a1 . . . 27.0(6) 25.6(6) 28.2(6) ?
C7a_21 C3_2a1 C4_2a1 . . . 145.2(8) 138.8(8) 152.4(8) ?
C7a_21 C3_2a1 C5_2a1 . . . 115.8(6) 110.6(6) 122.2(7) ?
C7a_21 C3_2a1 H1c3_21 . . . 93.92 90.72 96.74 ?
C7a_21 C3_2a1 H1c4_21 . . . 169.33 162.6 174.93 ?
C1_2a1 C3_2a1 C2_2a1 . . . 29.8(5) 29.0(5) 30.8(5) ?
C1_2a1 C3_2a1 C4_2a1 . . . 88.5(6) 82.5(6) 94.6(6) ?
C1_2a1 C3_2a1 C5_2a1 . . . 59.0(4) 54.3(4) 64.4(4) ?
C1_2a1 C3_2a1 H1c3_21 . . . 150.7 148.57 153.06 ?
C1_2a1 C3_2a1 H1c4_21 . . . 112.65 106.32 117.32 ?
C2_2a1 C3_2a1 C4_2a1 . . . 118.3(9) 113.3(9) 124.2(8) ?
C2_2a1 C3_2a1 C5_2a1 . . . 88.8(6) 85.1(7) 94.0(6) ?
C2_2a1 C3_2a1 H1c3_21 . . . 120.9 118.93 124.03 ?
C2_2a1 C3_2a1 H1c4_21 . . . 142.45 137.08 146.94 ?
C4_2a1 C3_2a1 C5_2a1 . . . 29.5(5) 28.2(5) 30.2(4) ?
C4_2a1 C3_2a1 H1c3_21 . . . 120.82 116.86 125.63 ?
C4_2a1 C3_2a1 H1c4_21 . . . 24.18 22.78 27.21 ?
C5_2a1 C3_2a1 H1c3_21 . . . 150.28 147.04 153.78 ?
C5_2a1 C3_2a1 H1c4_21 . . . 53.65 51.99 57.08 ?
H1c3_21 C3_2a1 H1c4_21 . . . 96.64 92.93 101.81 ?
C1_2a1 C4_2a1 C2_2a1 . . . 30.0(3) 27.4(3) 32.5(4) ?
C1_2a1 C4_2a1 C3_2a1 . . . 60.7(5) 55.1(5) 65.1(5) ?
C1_2a1 C4_2a1 C5_2a1 . . . 60.0(5) 58.7(5) 61.7(5) ?
C1_2a1 C4_2a1 C6_2a1 . . . 30.5(3) 29.8(3) 31.3(3) ?
C1_2a1 C4_2a1 H1c3_21 . . . 84.27 78.97 88.62 ?
C1_2a1 C4_2a1 H1c4_21 . . . 178.09 177.35 179.17 ?
C1_2a1 C4_2a1 H1c5_21 . . . 84.4 80.91 88.85 ?
C2_2a1 C4_2a1 C3_2a1 . . . 30.7(5) 27.7(5) 32.5(5) ?
C2_2a1 C4_2a1 C5_2a1 . . . 90.1(5) 89.0(5) 91.7(6) ?
C2_2a1 C4_2a1 C6_2a1 . . . 60.5(4) 57.2(3) 63.8(4) ?
C2_2a1 C4_2a1 H1c3_21 . . . 54.24 51.61 57.17 ?
C2_2a1 C4_2a1 H1c4_21 . . . 150.04 146.33 152.11 ?
C2_2a1 C4_2a1 H1c5_21 . . . 114.42 113.08 116.19 ?
C3_2a1 C4_2a1 C5_2a1 . . . 120.7(8) 116.7(8) 124.2(8) ?
C3_2a1 C4_2a1 C6_2a1 . . . 91.2(6) 84.9(6) 96.3(6) ?
C3_2a1 C4_2a1 H1c3_21 . . . 23.56 22.12 25.05 ?
C3_2a1 C4_2a1 H1c4_21 . . . 119.37 114.22 124.43 ?
C3_2a1 C4_2a1 H1c5_21 . . . 145.07 143.41 147.13 ?
C5_2a1 C4_2a1 C6_2a1 . . . 29.6(5) 27.9(4) 31.8(5) ?
C5_2a1 C4_2a1 H1c3_21 . . . 144.28 140.57 147.33 ?
C5_2a1 C4_2a1 H1c4_21 . . . 119.9 118.26 123.5 ?
C5_2a1 C4_2a1 H1c5_21 . . . 24.37 21.75 27.18 ?
C6_2a1 C4_2a1 H1c3_21 . . . 114.72 108.78 118.69 ?
C6_2a1 C4_2a1 H1c4_21 . . . 149.46 146.16 152.15 ?
C6_2a1 C4_2a1 H1c5_21 . . . 53.95 49.65 59.01 ?
H1c3_21 C4_2a1 H1c4_21 . . . 95.81 89.16 100.56 ?
H1c3_21 C4_2a1 H1c5_21 . . . 168.57 166.6 172.19 ?
H1c4_21 C4_2a1 H1c5_21 . . . 95.54 91.7 98.65 ?
C1_2a1 C5_2a1 C2_2a1 . . . 29.5(3) 27.4(3) 31.7(4) ?
C1_2a1 C5_2a1 C3_2a1 . . . 59.5(4) 57.4(4) 61.6(4) ?
C1_2a1 C5_2a1 C4_2a1 . . . 89.2(6) 87.5(6) 90.5(6) ?
C1_2a1 C5_2a1 C6_2a1 . . . 31.7(5) 29.0(4) 33.9(5) ?
C1_2a1 C5_2a1 H1c4_21 . . . 113.35 110.74 116.77 ?
C1_2a1 C5_2a1 H1c5_21 . . . 151.54 148 154.65 ?
C1_2a1 C5_2a1 H1c6_21 . . . 54.99 51.49 58.45 ?
C2_2a1 C5_2a1 C3_2a1 . . . 30.0(3) 29.3(3) 30.7(3) ?
C2_2a1 C5_2a1 C4_2a1 . . . 59.8(5) 56.9(5) 63.1(5) ?
C2_2a1 C5_2a1 C6_2a1 . . . 61.1(5) 56.3(5) 64.8(6) ?
C2_2a1 C5_2a1 H1c4_21 . . . 83.89 80.18 89.41 ?
C2_2a1 C5_2a1 H1c5_21 . . . 176.83 174.39 177.76 ?
C2_2a1 C5_2a1 H1c6_21 . . . 84.46 78.87 89.03 ?
C3_2a1 C5_2a1 C4_2a1 . . . 29.8(5) 27.6(4) 33.1(5) ?
C3_2a1 C5_2a1 C6_2a1 . . . 91.1(6) 86.4(6) 94.6(6) ?
C3_2a1 C5_2a1 H1c4_21 . . . 53.91 50.41 59.39 ?
C3_2a1 C5_2a1 H1c5_21 . . . 148.97 144.54 152.07 ?
C3_2a1 C5_2a1 H1c6_21 . . . 114.44 108.92 118.29 ?
C4_2a1 C5_2a1 C6_2a1 . . . 120.9(8) 119.5(8) 122.5(8) ?
C4_2a1 C5_2a1 H1c4_21 . . . 24.1 22.57 26.3 ?
C4_2a1 C5_2a1 H1c5_21 . . . 119.2 114.86 124.51 ?
C4_2a1 C5_2a1 H1c6_21 . . . 144.23 141.97 145.9 ?
C6_2a1 C5_2a1 H1c4_21 . . . 144.99 144.59 145.73 ?
C6_2a1 C5_2a1 H1c5_21 . . . 119.9 114.14 125.69 ?
C6_2a1 C5_2a1 H1c6_21 . . . 23.34 22.52 24.56 ?
H1c4_21 C5_2a1 H1c5_21 . . . 95.1 88.58 101.24 ?
H1c4_21 C5_2a1 H1c6_21 . . . 168.3 167.71 169.13 ?
H1c5_21 C5_2a1 H1c6_21 . . . 96.57 89.59 103.17 ?
C1_2a1 C6_2a1 C2_2a1 . . . 27.8(5) 26.6(5) 28.8(5) ?
C1_2a1 C6_2a1 C4_2a1 . . . 87.1(6) 82.8(6) 92.4(6) ?
C1_2a1 C6_2a1 C5_2a1 . . . 116.6(9) 112.4(9) 121.1(8) ?
C1_2a1 C6_2a1 H1c5_21 . . . 140.69 135.8 143.64 ?
C1_2a1 C6_2a1 H1c6_21 . . . 121.69 118.87 124.28 ?
C2_2a1 C6_2a1 C4_2a1 . . . 59.3(4) 54.7(4) 64.1(4) ?
C2_2a1 C6_2a1 C5_2a1 . . . 88.8(6) 83.6(6) 92.8(6) ?
C2_2a1 C6_2a1 H1c5_21 . . . 112.88 107.05 116.04 ?
C2_2a1 C6_2a1 H1c6_21 . . . 149.5 147.19 152.48 ?
C4_2a1 C6_2a1 C5_2a1 . . . 29.5(5) 28.7(4) 30.7(5) ?
C4_2a1 C6_2a1 H1c5_21 . . . 53.62 50.21 57.87 ?
C4_2a1 C6_2a1 H1c6_21 . . . 151.22 148.71 152.88 ?
C5_2a1 C6_2a1 H1c5_21 . . . 24.09 21.5 27.13 ?
C5_2a1 C6_2a1 H1c6_21 . . . 121.7 120.01 123.91 ?
H1c5_21 C6_2a1 H1c6_21 . . . 97.61 95.02 100.47 ?
O1b'_11 H1c3_21 O2b''_1 1_5655 . 1_5655 4.03 4.03 4.03 ?
O1b'_11 H1c3_21 C2_2a1 1_5655 . . 129.01 129.01 129.01 ?
O1b'_11 H1c3_21 C3_2a1 1_5655 . . 143.15 143.15 143.15 ?
O1b'_11 H1c3_21 C4_2a1 1_5655 . . 127.99 127.99 127.99 ?
O1b'_11 H1c3_21 H1c4_21 1_5655 . . 110 110 110 ?
O2b''_1 H1c3_21 C2_2a1 1_5655 . . 125.35 125.35 125.35 ?
O2b''_1 H1c3_21 C3_2a1 1_5655 . . 142.09 142.09 142.09 ?
O2b''_1 H1c3_21 C4_2a1 1_5655 . . 130.54 130.54 130.54 ?
O2b''_1 H1c3_21 H1c4_21 1_5655 . . 113.47 113.47 113.47 ?
C2_2a1 H1c3_21 C3_2a1 . . . 35.42 32.52 37.75 ?
C2_2a1 H1c3_21 C4_2a1 . . . 71.04 66.57 77.01 ?
C2_2a1 H1c3_21 H1c4_21 . . . 94.94 88.69 101.51 ?
C3_2a1 H1c3_21 C4_2a1 . . . 35.62 32.25 39.26 ?
C3_2a1 H1c3_21 H1c4_21 . . . 59.52 54.37 63.78 ?
C4_2a1 H1c3_21 H1c4_21 . . . 23.91 22.12 25.98 ?
H1c5_2a H1c4_21 C3_2a1 2_5855 . . 128.33 117.78 136 ?
H1c5_2a H1c4_21 C4_2a1 2_5855 . . 128.28 117.31 136.42 ?
H1c5_2a H1c4_21 C5_2a1 2_5855 . . 111.79 106.77 117.14 ?
H1c5_2a H1c4_21 H1c3_21 2_5855 . . 118.79 112.15 123.4 ?
H1c5_2a H1c4_21 H1c5_21 2_5855 . . 96.61 94.25 100.97 ?
C3_2a1 H1c4_21 C4_2a1 . . . 36.45 32.79 38.65 ?
C3_2a1 H1c4_21 C5_2a1 . . . 72.44 67.63 77.1 ?
C3_2a1 H1c4_21 H1c3_21 . . . 23.83 22.14 26.28 ?
C3_2a1 H1c4_21 H1c5_21 . . . 96.6 93.72 100.01 ?
C4_2a1 H1c4_21 C5_2a1 . . . 35.99 33.93 38.46 ?
C4_2a1 H1c4_21 H1c3_21 . . . 60.28 54.93 64.85 ?
C4_2a1 H1c4_21 H1c5_21 . . . 60.16 57.54 61.38 ?
C5_2a1 H1c4_21 H1c3_21 . . . 96.27 89.76 100.92 ?
C5_2a1 H1c4_21 H1c5_21 . . . 24.17 22.93 26.11 ?
H1c3_21 H1c4_21 H1c5_21 . . . 120.43 115.83 123.82 ?
H1c4_2a H1c5_21 O1a_21 2_5855 . 2_6955 112.31 109.48 117.7 ?
H1c4_2a H1c5_21 C4_2a1 2_5855 . . 99.25 96.58 102.49 ?
H1c4_2a H1c5_21 C5_2a1 2_5855 . . 121.24 117.58 124.2 ?
H1c4_2a H1c5_21 C6_2a1 2_5855 . . 132.78 124.6 141.63 ?
H1c4_2a H1c5_21 H1c4_21 2_5855 . . 83.2 79.34 85.96 ?
H1c4_2a H1c5_21 H1c6_21 2_5855 . . 130.1 121.72 138.07 ?
O1a_21 H1c5_21 C4_2a1 2_6955 . . 145.1 140.33 150.25 ?
O1a_21 H1c5_21 C5_2a1 2_6955 . . 121.06 116.03 124.79 ?
O1a_21 H1c5_21 C6_2a1 2_6955 . . 91.02 82.23 101.47 ?
O1a_21 H1c5_21 H1c4_21 2_6955 . . 148.3 134.46 161.78 ?
O1a_21 H1c5_21 H1c6_21 2_6955 . . 70.57 60.15 84.85 ?
C4_2a1 H1c5_21 C5_2a1 . . . 36.43 33.74 38.44 ?
C4_2a1 H1c5_21 C6_2a1 . . . 72.43 70.77 74.19 ?
C4_2a1 H1c5_21 H1c4_21 . . . 24.3 22.09 27.36 ?
C4_2a1 H1c5_21 H1c6_21 . . . 96.15 92.13 98.78 ?
C5_2a1 H1c5_21 C6_2a1 . . . 36.01 32.81 38.74 ?
C5_2a1 H1c5_21 H1c4_21 . . . 60.72 55.82 65.31 ?
C5_2a1 H1c5_21 H1c6_21 . . . 59.73 54.17 65.05 ?
C6_2a1 H1c5_21 H1c4_21 . . . 96.73 94.56 98.12 ?
C6_2a1 H1c5_21 H1c6_21 . . . 23.72 21.36 26.31 ?
H1c4_21 H1c5_21 H1c6_21 . . . 120.44 119.47 121.3 ?
H1c4_11 H1c6_21 C1_2a1 2_6855 . . 104.37 93.79 110.74 ?
H1c4_11 H1c6_21 C5_2a1 2_6855 . . 150.27 147.52 151.82 ?
H1c4_11 H1c6_21 C6_2a1 2_6855 . . 132.39 126.26 137.11 ?
H1c4_11 H1c6_21 H1c5_21 2_6855 . . 145.5 141.47 152.82 ?
H1c3_11 H1c6_21 C1_2a1 2_6855 . . 114.82 114.82 114.82 ?
H1c3_11 H1c6_21 C5_2a1 2_6855 . . 148.67 148.67 148.67 ?
H1c3_11 H1c6_21 C6_2a1 2_6855 . . 143.35 143.35 143.35 ?
H1c3_11 H1c6_21 H1c5_21 2_6855 . . 134.97 134.97 134.97 ?
C1_2a1 H1c6_21 C5_2a1 . . . 69.91 65.89 75.21 ?
C1_2a1 H1c6_21 C6_2a1 . . . 34.95 32.58 37.74 ?
C1_2a1 H1c6_21 H1c5_21 . . . 93.61 89.19 97.87 ?
C5_2a1 H1c6_21 C6_2a1 . . . 34.96 33.31 37.47 ?
C5_2a1 H1c6_21 H1c5_21 . . . 23.71 22.66 25.37 ?
C6_2a1 H1c6_21 H1c5_21 . . . 58.66 56.23 60.13 ?
S1b_21 C1_2b1 O1b_21 . . . 31.2(5) 29.6(5) 35.7(5) ?
S1b_21 C1_2b1 O2b_21 . . . 30.5(5) 29.1(4) 32.4(5) ?
S1b_21 C1_2b1 N1b_21 . . . 38.5(5) 35.0(4) 43.7(5) ?
S1b_21 C1_2b1 C7b_21 . . . 72.0(7) 66.2(6) 78.7(7) ?
S1b_21 C1_2b1 C2_2b1 . . . 106.1(8) 99.4(8) 111.2(8) ?
S1b_21 C1_2b1 C3_2b1 . . . 136.4(6) 129.9(6) 142.3(6) ?
S1b_21 C1_2b1 C5_2b1 . . . 161.6(7) 157.9(6) 165.7(7) ?
S1b_21 C1_2b1 C6_2b1 . . . 129.8(9) 126.6(8) 133.7(9) ?
S1b_21 C1_2b1 H1c6_21 . . . 106.27 104.17 108.06 ?
O1b_21 C1_2b1 O2b_21 . . . 55.2(5) 51.6(5) 62.3(6) ?
O1b_21 C1_2b1 N1b_21 . . . 57.4(6) 52.9(5) 64.7(6) ?
O1b_21 C1_2b1 C7b_21 . . . 87.5(7) 79.3(7) 98.3(7) ?
O1b_21 C1_2b1 C2_2b1 . . . 117.6(9) 107.1(9) 127.6(9) ?
O1b_21 C1_2b1 C3_2b1 . . . 141.5(7) 131.1(7) 150.3(8) ?
O1b_21 C1_2b1 C5_2b1 . . . 138.7(6) 135.7(6) 141.8(7) ?
O1b_21 C1_2b1 C6_2b1 . . . 112.3(8) 109.5(7) 117.2(10) ?
O1b_21 C1_2b1 H1c6_21 . . . 91.44 89.67 95.01 ?
O2b_21 C1_2b1 N1b_21 . . . 57.9(6) 55.6(5) 61.6(6) ?
O2b_21 C1_2b1 C7b_21 . . . 85.9(7) 84.0(7) 87.6(7) ?
O2b_21 C1_2b1 C2_2b1 . . . 115.6(8) 112.7(9) 117.5(8) ?
O2b_21 C1_2b1 C3_2b1 . . . 139.6(7) 134.4(7) 143.1(7) ?
O2b_21 C1_2b1 C5_2b1 . . . 137.7(7) 133.7(7) 142.2(7) ?
O2b_21 C1_2b1 C6_2b1 . . . 112.4(9) 108.5(8) 114.8(9) ?
O2b_21 C1_2b1 H1c6_21 . . . 91.91 89.2 96.43 ?
N1b_21 C1_2b1 C7b_21 . . . 33.6(7) 31.2(6) 35.7(8) ?
N1b_21 C1_2b1 C2_2b1 . . . 67.9(7) 64.5(7) 70.0(7) ?
N1b_21 C1_2b1 C3_2b1 . . . 98.2(6) 95.1(5) 99.5(7) ?
N1b_21 C1_2b1 C5_2b1 . . . 159.6(7) 155.2(7) 162.2(7) ?
N1b_21 C1_2b1 C6_2b1 . . . 168.1(9) 164.4(9) 173.7(9) ?
N1b_21 C1_2b1 H1c6_21 . . . 144.68 141.29 151.58 ?
C7b_21 C1_2b1 C2_2b1 . . . 34.3(8) 32.7(8) 36.5(8) ?
C7b_21 C1_2b1 C3_2b1 . . . 64.6(7) 63.9(7) 65.9(6) ?
C7b_21 C1_2b1 C5_2b1 . . . 126.1(7) 119.7(7) 128.4(7) ?
C7b_21 C1_2b1 C6_2b1 . . . 158.0(10) 150.6(9) 161.7(10) ?
C7b_21 C1_2b1 H1c6_21 . . . 174.03 172 176.49 ?
C2_2b1 C1_2b1 C3_2b1 . . . 30.4(6) 29.4(6) 31.3(5) ?
C2_2b1 C1_2b1 C5_2b1 . . . 91.9(7) 87.0(6) 94.8(8) ?
C2_2b1 C1_2b1 C6_2b1 . . . 123.8(10) 117.9(9) 126.7(11) ?
C2_2b1 C1_2b1 H1c6_21 . . . 147.31 140 153.16 ?
C3_2b1 C1_2b1 C5_2b1 . . . 61.5(4) 55.8(4) 64.1(4) ?
C3_2b1 C1_2b1 C6_2b1 . . . 93.5(7) 86.8(6) 96.1(8) ?
C3_2b1 C1_2b1 H1c6_21 . . . 117.02 108.9 122.51 ?
C5_2b1 C1_2b1 C6_2b1 . . . 32.0(6) 31.0(5) 33.4(6) ?
C5_2b1 C1_2b1 H1c6_21 . . . 55.53 53.2 58.48 ?
C6_2b1 C1_2b1 H1c6_21 . . . 23.56 22.17 26.44 ?
S1b_21 C2_2b1 O3b_21 . . . 96.9(6) 92.8(6) 104.3(6) ?
S1b_21 C2_2b1 N1b_21 . . . 37.6(4) 35.4(4) 39.8(5) ?
S1b_21 C2_2b1 C7b_21 . . . 71.7(9) 67.5(9) 78.9(10) ?
S1b_21 C2_2b1 C1_2b1 . . . 42.2(6) 36.1(5) 48.8(6) ?
S1b_21 C2_2b1 C3_2b1 . . . 161.9(8) 155.0(8) 169.0(9) ?
S1b_21 C2_2b1 C4_2b1 . . . 131.1(5) 128.2(5) 136.8(6) ?
S1b_21 C2_2b1 C6_2b1 . . . 70.5(4) 68.4(4) 74.7(4) ?
S1b_21 C2_2b1 H1c3_21 . . . 172.73 166.86 176.51 ?
O3b_21 C2_2b1 N1b_21 . . . 59.4(6) 55.6(6) 64.8(7) ?
O3b_21 C2_2b1 C7b_21 . . . 25.2(9) 23.5(9) 26.5(9) ?
O3b_21 C2_2b1 C1_2b1 . . . 138.9(9) 135.8(9) 141.8(9) ?
O3b_21 C2_2b1 C3_2b1 . . . 101.1(8) 97.3(8) 103.8(8) ?
O3b_21 C2_2b1 C4_2b1 . . . 132.0(7) 127.5(7) 135.9(7) ?
O3b_21 C2_2b1 C6_2b1 . . . 167.1(7) 162.6(7) 172.5(7) ?
O3b_21 C2_2b1 H1c3_21 . . . 77.52 74.31 79.59 ?
N1b_21 C2_2b1 C7b_21 . . . 34.3(9) 32.0(9) 39.7(10) ?
N1b_21 C2_2b1 C1_2b1 . . . 79.6(8) 75.2(8) 86.5(8) ?
N1b_21 C2_2b1 C3_2b1 . . . 160.3(9) 152.6(9) 165.1(10) ?
N1b_21 C2_2b1 C4_2b1 . . . 168.3(7) 165.7(7) 174.5(7) ?
N1b_21 C2_2b1 C6_2b1 . . . 108.0(6) 105.4(6) 112.5(6) ?
N1b_21 C2_2b1 H1c3_21 . . . 136.79 129.59 142.64 ?
C7b_21 C2_2b1 C1_2b1 . . . 113.8(12) 110.5(12) 118.4(12) ?
C7b_21 C2_2b1 C3_2b1 . . . 126.2(12) 120.7(11) 129.2(12) ?
C7b_21 C2_2b1 C4_2b1 . . . 157.1(11) 152.9(12) 161.3(10) ?
C7b_21 C2_2b1 C6_2b1 . . . 142.1(11) 137.5(10) 147.3(12) ?
C7b_21 C2_2b1 H1c3_21 . . . 102.63 97.7 104.92 ?
C1_2b1 C2_2b1 C3_2b1 . . . 119.9(10) 119.1(9) 120.9(10) ?
C1_2b1 C2_2b1 C4_2b1 . . . 89.0(7) 87.3(7) 92.3(7) ?
C1_2b1 C2_2b1 C6_2b1 . . . 28.4(5) 26.0(6) 32.6(5) ?
C1_2b1 C2_2b1 H1c3_21 . . . 143.52 142 144.56 ?
C3_2b1 C2_2b1 C4_2b1 . . . 31.0(5) 26.8(5) 32.8(5) ?
C3_2b1 C2_2b1 C6_2b1 . . . 91.6(7) 86.6(6) 94.9(7) ?
C3_2b1 C2_2b1 H1c3_21 . . . 23.6 22.92 24.23 ?
C4_2b1 C2_2b1 C6_2b1 . . . 60.7(4) 59.5(4) 62.1(4) ?
C4_2b1 C2_2b1 H1c3_21 . . . 54.58 49.75 56.37 ?
C6_2b1 C2_2b1 H1c3_21 . . . 115.19 109.47 117.89 ?
C7b_21 C3_2b1 C1_2b1 . . . 57.3(6) 56.0(6) 59.5(5) ?
C7b_21 C3_2b1 C2_2b1 . . . 27.6(7) 25.9(7) 31.0(7) ?
C7b_21 C3_2b1 C4_2b1 . . . 145.7(9) 142.8(9) 151.5(9) ?
C7b_21 C3_2b1 C5_2b1 . . . 115.9(6) 113.7(6) 121.7(7) ?
C7b_21 C3_2b1 H1c3_21 . . . 93.59 90.38 94.89 ?
C7b_21 C3_2b1 H1c4_21 . . . 169.59 167.02 175.73 ?
C1_2b1 C3_2b1 C2_2b1 . . . 29.7(6) 28.5(6) 30.4(6) ?
C1_2b1 C3_2b1 C4_2b1 . . . 88.5(7) 85.8(7) 95.5(7) ?
C1_2b1 C3_2b1 C5_2b1 . . . 58.7(4) 54.3(4) 65.8(4) ?
C1_2b1 C3_2b1 H1c3_21 . . . 150.85 149.81 151.74 ?
C1_2b1 C3_2b1 H1c4_21 . . . 112.72 108.27 120.59 ?
C2_2b1 C3_2b1 C4_2b1 . . . 118.2(9) 114.2(9) 125.2(9) ?
C2_2b1 C3_2b1 C5_2b1 . . . 88.4(7) 82.8(7) 95.4(7) ?
C2_2b1 C3_2b1 H1c3_21 . . . 121.13 120.74 121.45 ?
C2_2b1 C3_2b1 H1c4_21 . . . 142.41 136.66 150.22 ?
C4_2b1 C3_2b1 C5_2b1 . . . 29.8(5) 28.6(5) 31.5(5) ?
C4_2b1 C3_2b1 H1c3_21 . . . 120.68 113.85 124.38 ?
C4_2b1 C3_2b1 H1c4_21 . . . 24.27 22.5 25.22 ?
C5_2b1 C3_2b1 H1c3_21 . . . 150.4 143.49 155.9 ?
C5_2b1 C3_2b1 H1c4_21 . . . 54.07 52.8 55.01 ?
H1c3_21 C3_2b1 H1c4_21 . . . 96.42 88.76 101.91 ?
C2_2b1 C4_2b1 C3_2b1 . . . 30.8(6) 28.0(6) 32.9(6) ?
C2_2b1 C4_2b1 C5_2b1 . . . 89.7(6) 84.7(6) 92.2(6) ?
C2_2b1 C4_2b1 C6_2b1 . . . 60.4(4) 57.8(4) 62.6(4) ?
C2_2b1 C4_2b1 H1c3_21 . . . 54.56 54.03 55.15 ?
C2_2b1 C4_2b1 H1c4_21 . . . 150.1 147.51 155.6 ?
C2_2b1 C4_2b1 H1c5_21 . . . 113.8 104.94 120.01 ?
C2_2b1 C4_2b1 H1c4_21 . . . 155.09 155.09 155.09 ?
C2_2b1 C4_2b1 H1c4_21 . . . 134.76 134.76 134.76 ?
C3_2b1 C4_2b1 C5_2b1 . . . 120.5(9) 117.6(8) 123.1(9) ?
C3_2b1 C4_2b1 C6_2b1 . . . 91.2(6) 87.2(6) 93.6(6) ?
C3_2b1 C4_2b1 H1c3_21 . . . 23.73 21.93 26.22 ?
C3_2b1 C4_2b1 H1c4_21 . . . 119.33 116.83 122.87 ?
C3_2b1 C4_2b1 H1c5_21 . . . 144.54 137.85 147.71 ?
C3_2b1 C4_2b1 H1c4_21 . . . 163.64 163.64 163.64 ?
C3_2b1 C4_2b1 H1c4_21 . . . 164.08 164.08 164.08 ?
C5_2b1 C4_2b1 C6_2b1 . . . 29.3(5) 27.0(5) 32.1(5) ?
C5_2b1 C4_2b1 H1c3_21 . . . 144.11 139.49 146.2 ?
C5_2b1 C4_2b1 H1c4_21 . . . 120.18 118.8 121.21 ?
C5_2b1 C4_2b1 H1c5_21 . . . 24.19 20.36 28.76 ?
C5_2b1 C4_2b1 H1c4_21 . . . 74.34 74.34 74.34 ?
C5_2b1 C4_2b1 H1c4_21 . . . 52.77 52.77 52.77 ?
C6_2b1 C4_2b1 H1c3_21 . . . 114.91 112.53 117.06 ?
C6_2b1 C4_2b1 H1c4_21 . . . 149.45 146.51 153.18 ?
C6_2b1 C4_2b1 H1c5_21 . . . 53.48 47.31 60.84 ?
C6_2b1 C4_2b1 H1c4_21 . . . 100.86 100.86 100.86 ?
C6_2b1 C4_2b1 H1c4_21 . . . 79.15 79.15 79.15 ?
H1c3_21 C4_2b1 H1c4_21 . . . 95.63 93.17 100.95 ?
H1c3_21 C4_2b1 H1c5_21 . . . 167.59 159.77 171.77 ?
H1c3_21 C4_2b1 H1c4_21 . . . 144.86 144.86 144.86 ?
H1c3_21 C4_2b1 H1c4_21 . . . 163.85 163.85 163.85 ?
H1c4_21 C4_2b1 H1c5_21 . . . 96.02 92.48 99.21 ?
H1c4_21 C4_2b1 H1c4_21 . . . 46.33 46.33 46.33 ?
H1c4_21 C4_2b1 H1c4_21 . . . 67.95 67.95 67.95 ?
H1c5_21 C4_2b1 H1c4_21 . . . 54.19 54.19 54.19 ?
H1c5_21 C4_2b1 H1c4_21 . . . 32.92 32.92 32.92 ?
H1c4_21 C4_2b1 H1c4_21 . . . 21.72 21.72 21.72 ?
C1_2b1 C5_2b1 C3_2b1 . . . 59.8(4) 58.4(4) 61.6(4) ?
C1_2b1 C5_2b1 C4_2b1 . . . 89.4(6) 86.7(6) 92.5(6) ?
C1_2b1 C5_2b1 C6_2b1 . . . 31.8(5) 30.7(5) 33.0(6) ?
C1_2b1 C5_2b1 H1c4_21 . . . 113.33 110.47 115.92 ?
C1_2b1 C5_2b1 H1c5_21 . . . 150.82 139.43 159.65 ?
C1_2b1 C5_2b1 H1c6_21 . . . 55.15 52.98 57.33 ?
C1_2b1 C5_2b1 H1c4_21 . . . 137.22 137.22 137.22 ?
C1_2b1 C5_2b1 H1c4_21 . . . 158.68 158.68 158.68 ?
C3_2b1 C5_2b1 C4_2b1 . . . 29.7(5) 28.3(5) 30.9(5) ?
C3_2b1 C5_2b1 C6_2b1 . . . 91.5(6) 89.1(6) 93.6(7) ?
C3_2b1 C5_2b1 H1c4_21 . . . 53.62 52.12 55.87 ?
C3_2b1 C5_2b1 H1c5_21 . . . 149.22 141.72 158.48 ?
C3_2b1 C5_2b1 H1c6_21 . . . 114.87 111.42 116.72 ?
C3_2b1 C5_2b1 H1c4_21 . . . 76.81 76.81 76.81 ?
C3_2b1 C5_2b1 H1c4_21 . . . 103.27 103.27 103.27 ?
C4_2b1 C5_2b1 C6_2b1 . . . 121.2(8) 119.4(8) 123.2(8) ?
C4_2b1 C5_2b1 H1c4_21 . . . 23.9 23.35 24.97 ?
C4_2b1 C5_2b1 H1c5_21 . . . 119.63 111.06 127.75 ?
C4_2b1 C5_2b1 H1c6_21 . . . 144.57 142.24 146.51 ?
C4_2b1 C5_2b1 H1c4_21 . . . 46.39 46.39 46.39 ?
C4_2b1 C5_2b1 H1c4_21 . . . 73.35 73.35 73.35 ?
C6_2b1 C5_2b1 H1c4_21 . . . 145.12 143.23 146.69 ?
C6_2b1 C5_2b1 H1c5_21 . . . 119.1 108.97 129.01 ?
C6_2b1 C5_2b1 H1c6_21 . . . 23.33 22.32 24.55 ?
C6_2b1 C5_2b1 H1c4_21 . . . 166.69 166.69 166.69 ?
C6_2b1 C5_2b1 H1c4_21 . . . 159.37 159.37 159.37 ?
H1c4_21 C5_2b1 H1c5_21 . . . 95.76 86.14 104.32 ?
H1c4_21 C5_2b1 H1c6_21 . . . 168.42 167.1 169.95 ?
H1c4_21 C5_2b1 H1c4_21 . . . 23.63 23.63 23.63 ?
H1c4_21 C5_2b1 H1c4_21 . . . 50.68 50.68 50.68 ?
H1c5_21 C5_2b1 H1c6_21 . . . 95.79 85.73 106.7 ?
H1c5_21 C5_2b1 H1c4_21 . . . 81.66 81.66 81.66 ?
H1c5_21 C5_2b1 H1c4_21 . . . 55.32 55.32 55.32 ?
H1c6_21 C5_2b1 H1c4_21 . . . 165.78 165.78 165.78 ?
H1c6_21 C5_2b1 H1c4_21 . . . 139.05 139.05 139.05 ?
H1c4_21 C5_2b1 H1c4_21 . . . 27.08 27.08 27.08 ?
C1_2b1 C6_2b1 C2_2b1 . . . 27.9(6) 27.0(5) 29.5(5) ?
C1_2b1 C6_2b1 C4_2b1 . . . 86.8(7) 84.5(7) 90.3(6) ?
C1_2b1 C6_2b1 C5_2b1 . . . 116.2(9) 113.6(9) 118.3(8) ?
C1_2b1 C6_2b1 H1c5_21 . . . 140.59 137.32 145.68 ?
C1_2b1 C6_2b1 H1c6_21 . . . 121.74 118.23 124.11 ?
C2_2b1 C6_2b1 C4_2b1 . . . 59.0(4) 56.9(4) 60.9(4) ?
C2_2b1 C6_2b1 C5_2b1 . . . 88.4(7) 85.9(7) 89.9(7) ?
C2_2b1 C6_2b1 H1c5_21 . . . 112.83 108.76 118.73 ?
C2_2b1 C6_2b1 H1c6_21 . . . 149.52 145.49 151.06 ?
C4_2b1 C6_2b1 C5_2b1 . . . 29.5(5) 28.0(5) 31.0(5) ?
C4_2b1 C6_2b1 H1c5_21 . . . 53.94 47.89 58.74 ?
C4_2b1 C6_2b1 H1c6_21 . . . 151.49 148.39 154.36 ?
C5_2b1 C6_2b1 H1c5_21 . . . 24.49 19.89 28.95 ?
C5_2b1 C6_2b1 H1c6_21 . . . 122.04 120.12 124.58 ?
H1c5_21 C6_2b1 H1c6_21 . . . 97.57 94.74 100.51 ?
H1c6_11 H1c3_21 C2_2b1 2_6865 . . 138.25 130.75 146.06 ?
H1c6_11 H1c3_21 C3_2b1 2_6865 . . 109.66 100.18 116.41 ?
H1c6_11 H1c3_21 C4_2b1 2_6865 . . 78.41 69.21 84.61 ?
H1c6_11 H1c3_21 H1c4_21 2_6865 . . 57.59 48.86 67.89 ?
C2_2b1 H1c3_21 C3_2b1 . . . 35.27 34.32 36.08 ?
C2_2b1 H1c3_21 C4_2b1 . . . 70.86 68.48 76.02 ?
C2_2b1 H1c3_21 H1c4_21 . . . 94.92 91.5 102.54 ?
C3_2b1 H1c3_21 C4_2b1 . . . 35.6 33.68 39.94 ?
C3_2b1 H1c3_21 H1c4_21 . . . 59.66 55.92 66.46 ?
C4_2b1 H1c3_21 H1c4_21 . . . 24.07 22.24 26.56 ?
O2a_11 H1c4_21 H1c6_11 2_6865 . 2_6865 81.37 75.48 94.88 ?
O2a_11 H1c4_21 C3_2b1 2_6865 . . 167.2 155.96 173.85 ?
O2a_11 H1c4_21 C4_2b1 2_6865 . . 143.91 129.15 164.08 ?
O2a_11 H1c4_21 C5_2b1 2_6865 . . 108.86 92.06 129.93 ?
O2a_11 H1c4_21 H1c3_21 2_6865 . . 153.69 134.74 167.67 ?
O2a_11 H1c4_21 H1c5_21 2_6865 . . 85.11 68.21 108.91 ?
O2a_11 H1c4_21 H1c4_21 2_6865 . . 88.03 88.03 88.03 ?
O2a_11 H1c4_21 H1c4_21 2_6865 . . 91.06 91.06 91.06 ?
H1c6_11 H1c4_21 C3_2b1 2_6865 . . 95.1 80.69 111.71 ?
H1c6_11 H1c4_21 C4_2b1 2_6865 . . 124.73 107.43 138.71 ?
H1c6_11 H1c4_21 C5_2b1 2_6865 . . 144.95 133.05 151.21 ?
H1c6_11 H1c4_21 H1c3_21 2_6865 . . 74.89 63.54 92.27 ?
H1c6_11 H1c4_21 H1c5_21 2_6865 . . 145.79 133.7 160.14 ?
H1c6_11 H1c4_21 H1c4_21 2_6865 . . 153.28 153.28 153.28 ?
H1c6_11 H1c4_21 H1c4_21 2_6865 . . 152.21 152.21 152.21 ?
C3_2b1 H1c4_21 C4_2b1 . . . 36.39 34.64 37.95 ?
C3_2b1 H1c4_21 C5_2b1 . . . 72.3 69.12 75.08 ?
C3_2b1 H1c4_21 H1c3_21 . . . 23.92 22.18 24.78 ?
C3_2b1 H1c4_21 H1c5_21 . . . 96.24 93.24 99.15 ?
C3_2b1 H1c4_21 H1c4_21 . . . 115.83 115.83 115.83 ?
C3_2b1 H1c4_21 H1c4_21 . . . 112.6 112.6 112.6 ?
C4_2b1 H1c4_21 C5_2b1 . . . 35.92 33.84 37.38 ?
C4_2b1 H1c4_21 H1c3_21 . . . 60.3 56.81 62.72 ?
C4_2b1 H1c4_21 H1c5_21 . . . 59.88 58.63 61.46 ?
C4_2b1 H1c4_21 H1c4_21 . . . 82.55 82.55 82.55 ?
C4_2b1 H1c4_21 H1c4_21 . . . 78.88 78.88 78.88 ?
C5_2b1 H1c4_21 H1c3_21 . . . 96.19 93.8 99.01 ?
C5_2b1 H1c4_21 H1c5_21 . . . 23.98 21.64 26.59 ?
C5_2b1 H1c4_21 H1c4_21 . . . 46.96 46.96 46.96 ?
C5_2b1 H1c4_21 H1c4_21 . . . 42.89 42.89 42.89 ?
H1c3_21 H1c4_21 H1c5_21 . . . 120.09 115.42 123.07 ?
H1c3_21 H1c4_21 H1c4_21 . . . 136.99 136.99 136.99 ?
H1c3_21 H1c4_21 H1c4_21 . . . 134.17 134.17 134.17 ?
H1c5_21 H1c4_21 H1c4_21 . . . 26.84 26.84 26.84 ?
H1c5_21 H1c4_21 H1c4_21 . . . 22.47 22.47 22.47 ?
H1c4_21 H1c4_21 H1c4_21 . . . 4.43 4.43 4.43 ?
H1c4_1a H1c5_21 H1c5_2b 2_6865 . 2_6865 99.7 91.01 105.91 ?
H1c4_1a H1c5_21 H1c5_2c 2_6865 . 2_6865 88.4 88.4 88.4 ?
H1c4_1a H1c5_21 H1c5_2d 2_6865 . 2_6865 99.01 99.01 99.01 ?
H1c4_1a H1c5_21 C4_2b1 2_6865 . . 136.44 109.36 151.86 ?
H1c4_1a H1c5_21 C5_2b1 2_6865 . . 142.41 132.78 152.32 ?
H1c4_1a H1c5_21 C6_2b1 2_6865 . . 126.7 104.52 142.91 ?
H1c4_1a H1c5_21 H1c4_21 2_6865 . . 120.7 91.84 146.47 ?
H1c4_1a H1c5_21 H1c6_21 2_6865 . . 109.1 82.76 132.22 ?
H1c4_1a H1c5_21 H1c4_21 2_6865 . . 78.74 78.74 78.74 ?
H1c4_1a H1c5_21 H1c4_21 2_6865 . . 60.62 60.62 60.62 ?
H1c5_2b H1c5_21 C4_2b1 2_6865 . . 124.97 118.21 137.49 ?
H1c5_2b H1c5_21 C5_2b1 2_6865 . . 107.22 98.54 121.29 ?
H1c5_2b H1c5_21 C6_2b1 2_6865 . . 84.47 76.43 91.69 ?
H1c5_2b H1c5_21 H1c4_21 2_6865 . . 128.83 121.99 138.46 ?
H1c5_2b H1c5_21 H1c6_21 2_6865 . . 69.71 63.75 74.17 ?
H1c5_2b H1c5_21 H1c4_21 2_6865 . . 141.22 141.22 141.22 ?
H1c5_2b H1c5_21 H1c4_21 2_6865 . . 138.07 138.07 138.07 ?
H1c5_2c H1c5_21 H1c5_2d 2_6865 . 2_6865 20.66 20.66 20.66 ?
H1c5_2c H1c5_21 C4_2b1 2_6865 . . 118.08 118.08 118.08 ?
H1c5_2c H1c5_21 C5_2b1 2_6865 . . 104.36 104.36 104.36 ?
H1c5_2c H1c5_21 C6_2b1 2_6865 . . 85.45 85.45 85.45 ?
H1c5_2c H1c5_21 H1c4_21 2_6865 . . 121.35 121.35 121.35 ?
H1c5_2c H1c5_21 H1c6_21 2_6865 . . 72.82 72.82 72.82 ?
H1c5_2d H1c5_21 C4_2b1 2_6865 . . 109.12 109.12 109.12 ?
H1c5_2d H1c5_21 C5_2b1 2_6865 . . 108 108 108 ?
H1c5_2d H1c5_21 C6_2b1 2_6865 . . 99.81 99.81 99.81 ?
H1c5_2d H1c5_21 H1c4_21 2_6865 . . 105.33 105.33 105.33 ?
H1c5_2d H1c5_21 H1c6_21 2_6865 . . 91.8 91.8 91.8 ?
C4_2b1 H1c5_21 C5_2b1 . . . 36.18 31.89 40.18 ?
C4_2b1 H1c5_21 C6_2b1 . . . 72.58 70.73 74.35 ?
C4_2b1 H1c5_21 H1c4_21 . . . 24.1 22.16 27.11 ?
C4_2b1 H1c5_21 H1c6_21 . . . 96.57 92.12 100.43 ?
C4_2b1 H1c5_21 H1c4_21 . . . 34.23 34.23 34.23 ?
C4_2b1 H1c5_21 H1c4_21 . . . 52.14 52.14 52.14 ?
C5_2b1 H1c5_21 C6_2b1 . . . 36.41 31.09 42.09 ?
C5_2b1 H1c5_21 H1c4_21 . . . 60.26 54.04 67.27 ?
C5_2b1 H1c5_21 H1c6_21 . . . 60.4 51.94 68.55 ?
C5_2b1 H1c5_21 H1c4_21 . . . 65.88 65.88 65.88 ?
C5_2b1 H1c5_21 H1c4_21 . . . 83.12 83.12 83.12 ?
C6_2b1 H1c5_21 H1c4_21 . . . 96.66 93.78 98.41 ?
C6_2b1 H1c5_21 H1c6_21 . . . 24 20.85 26.49 ?
C6_2b1 H1c5_21 H1c4_21 . . . 107.58 107.58 107.58 ?
C6_2b1 H1c5_21 H1c4_21 . . . 123.62 123.62 123.62 ?
H1c4_21 H1c5_21 H1c6_21 . . . 120.65 118.58 122.58 ?
H1c4_21 H1c5_21 H1c4_21 . . . 13.21 13.21 13.21 ?
H1c4_21 H1c5_21 H1c4_21 . . . 31.64 31.64 31.64 ?
H1c6_21 H1c5_21 H1c4_21 . . . 133.97 133.97 133.97 ?
H1c6_21 H1c5_21 H1c4_21 . . . 148.77 148.77 148.77 ?
H1c4_21 H1c5_21 H1c4_21 . . . 18.44 18.44 18.44 ?
O1a_1 H1c6_21 C1_2b1 1_6655 . . 133.55 120.94 144.36 ?
O1a_1 H1c6_21 C5_2b1 1_6655 . . 147.74 129.89 170.09 ?
O1a_1 H1c6_21 C6_2b1 1_6655 . . 158.13 142.83 170.97 ?
O1a_1 H1c6_21 H1c5_21 1_6655 . . 126.17 110.67 145.09 ?
C1_2b1 H1c6_21 C5_2b1 . . . 69.32 67.27 73.82 ?
C1_2b1 H1c6_21 C6_2b1 . . . 34.7 33.44 36.54 ?
C1_2b1 H1c6_21 H1c5_21 . . . 93.1 90.29 95.19 ?
C5_2b1 H1c6_21 C6_2b1 . . . 34.63 32.13 37.28 ?
C5_2b1 H1c6_21 H1c5_21 . . . 23.81 21.37 25.73 ?
C6_2b1 H1c6_21 H1c5_21 . . . 58.43 56.81 60.45 ?
O2a_11 H1c4_21 C4_2b1 2_6865 . . 120.52 120.52 120.52 ?
O2a_11 H1c4_21 C5_2b1 2_6865 . . 157.03 157.03 157.03 ?
O2a_11 H1c4_21 H1c4_21 2_6865 . . 70.63 70.63 70.63 ?
O2a_11 H1c4_21 H1c5_21 2_6865 . . 136.98 136.98 136.98 ?
O2a_11 H1c4_21 H1c4_21 2_6865 . . 115.86 115.86 115.86 ?
C4_2b1 H1c4_21 C5_2b1 . . . 59.27 59.27 59.27 ?
C4_2b1 H1c4_21 H1c4_21 . . . 51.13 51.13 51.13 ?
C4_2b1 H1c4_21 H1c5_21 . . . 91.58 91.58 91.58 ?
C4_2b1 H1c4_21 H1c4_21 . . . 120.6 120.6 120.6 ?
C5_2b1 H1c4_21 H1c4_21 . . . 109.41 109.41 109.41 ?
C5_2b1 H1c4_21 H1c5_21 . . . 32.46 32.46 32.46 ?
C5_2b1 H1c4_21 H1c4_21 . . . 61.62 61.62 61.62 ?
H1c4_21 H1c4_21 H1c5_21 . . . 139.95 139.95 139.95 ?
H1c4_21 H1c4_21 H1c4_21 . . . 170.23 170.23 170.23 ?
H1c5_21 H1c4_21 H1c4_21 . . . 30.42 30.42 30.42 ?
H1c4_1a H1c4_21 C4_2b1 2_6865 . . 155.86 155.86 155.86 ?
H1c4_1a H1c4_21 C5_2b1 2_6865 . . 126.27 126.27 126.27 ?
H1c4_1a H1c4_21 H1c4_21 2_6865 . . 140.95 140.95 140.95 ?
H1c4_1a H1c4_21 H1c5_21 2_6865 . . 91.99 91.99 91.99 ?
H1c4_1a H1c4_21 H1c4_21 2_6865 . . 135.63 135.63 135.63 ?
C4_2b1 H1c4_21 C5_2b1 . . . 53.87 53.87 53.87 ?
C4_2b1 H1c4_21 H1c4_21 . . . 33.17 33.17 33.17 ?
C4_2b1 H1c4_21 H1c5_21 . . . 94.94 94.94 94.94 ?
C4_2b1 H1c4_21 H1c4_21 . . . 37.68 37.68 37.68 ?
C5_2b1 H1c4_21 H1c4_21 . . . 86.43 86.43 86.43 ?
C5_2b1 H1c4_21 H1c5_21 . . . 41.56 41.56 41.56 ?
C5_2b1 H1c4_21 H1c4_21 . . . 91.3 91.3 91.3 ?
H1c4_21 H1c4_21 H1c5_21 . . . 125.89 125.89 125.89 ?
H1c4_21 H1c4_21 H1c4_21 . . . 5.34 5.34 5.34 ?
H1c5_21 H1c4_21 H1c4_21 . . . 131.14 131.14 131.14 ?

loop_
_geom_bond_atom_site_label_1
_geom_bond_atom_site_label_2
_geom_bond_site_ssg_symmetry_1
_geom_bond_site_ssg_symmetry_2
_geom_bond_distance_av
_geom_bond_distance_min
_geom_bond_distance_max
_geom_bond_publ_flag
S1a_1 O1a_1 . . 1.458(15) 1.429(16) 1.472(16) ?
S1a_1 O2a_1 . . 1.460(16) 1.452(16) 1.464(16) ?
S1a_1 N1a_1 . . 1.605(18) 1.574(18) 1.628(18) ?
S1a_1 C7a_1 . . 2.46(2) 2.41(2) 2.50(2) ?
S1a_1 C1_1a . . 1.763(9) 1.719(10) 1.786(10) ?
S1a_1 C2_1a . . 2.544(12) 2.530(13) 2.555(13) ?
S1a_2 O1a_2 . . 1.461(16) 1.449(16) 1.482(16) ?
S1a_2 O2a_2 . . 1.435(16) 1.422(16) 1.457(16) ?
S1a_2 N1a_2 . . 1.629(18) 1.621(18) 1.637(18) ?
S1a_2 C7a_2 . . 2.45(2) 2.42(2) 2.51(2) ?
S1a_2 C1_2a . . 1.762(9) 1.739(9) 1.786(9) ?
S1a_2 C2_2a . . 2.521(13) 2.493(13) 2.536(13) ?
O1a_1 O2a_1 . . 2.44(2) 2.43(2) 2.46(2) ?
O1a_1 N1a_1 . . 2.54(2) 2.52(2) 2.59(2) ?
O1a_1 Na14''_2 . . 2.43(2) 2.43(2) 2.43(2) ?
O1a_1 C1_1a . . 2.634(16) 2.588(16) 2.675(16) ?
O1a_1 H1c5_1a . 2_5765 2.736(19) 2.47(2) 2.86(2) ?
O1a_1 H1c6_21 . 1_4455 2.547(17) 2.418(18) 2.689(18) ?
O1a_2 O2a_2 . . 2.43(2) 2.42(2) 2.45(2) ?
O1a_2 N1a_2 . . 2.54(2) 2.48(2) 2.61(2) ?
O1a_2 Na14_1 . 1_5655 2.530(16) 2.530(16) 2.530(16) ?
O1a_2 H1c5_2a . 2_5855 2.738(19) 2.578(19) 3.029(19) ?
O1a_2 H1c6_11 . . 2.591(19) 2.43(2) 2.79(2) ?
O2a_1 N1a_1 . . 2.54(2) 2.52(2) 2.57(2) ?
O2a_1 Na14'_2 . 1_5455 2.443(17) 2.443(17) 2.443(17) ?
O2a_1 C1_1a . . 2.644(17) 2.590(18) 2.687(18) ?
O2a_1 H1c4_2b . 2_5765 2.666(19) 2.47(2) 2.79(2) ?
O2a_1 H1c3_2c . 1_5455 2.590(14) 2.590(14) 2.590(14) ?
O2a_1 H1c4_2c . 2_5765 2.299(15) 2.299(15) 2.299(15) ?
O2a_1 H1c4_2d . 2_5765 2.563(15) 2.563(15) 2.563(15) ?
O2a_2 N1a_2 . . 2.53(2) 2.51(2) 2.56(2) ?
O2a_2 H1c4_1b . 2_5755 2.613(18) 2.330(18) 2.799(18) ?
O3a_1 N1a_1 . . 2.30(2) 2.25(2) 2.34(2) ?
O3a_1 C7a_1 . . 1.22(3) 1.18(3) 1.28(3) ?
O3a_1 Na2_1 . . 2.45(3) 2.44(3) 2.46(3) ?
O3a_1 Na2_2 . . 3.14(3) 2.50(3) 4.05(3) ?
O3a_1 Na16_1 . . 2.203(15) 2.203(15) 2.203(15) ?
O3a_1 C2_1a . . 2.414(18) 2.375(18) 2.449(18) ?
O3a_2 N1a_2 . . 2.27(2) 2.23(2) 2.30(2) ?
O3a_2 C7a_2 . . 1.24(3) 1.15(3) 1.30(3) ?
O3a_2 Na2_1 . 1_5655 2.58(3) 2.57(3) 2.60(3) ?
O3a_2 Na2_2 . . 2.43(3) 2.35(3) 2.50(3) ?
O3a_2 Na2''_2 . . 2.419(19) 2.419(19) 2.419(19) ?
O3a_2 Na16'_2 . . 2.247(16) 2.247(16) 2.247(16) ?
O3a_2 Na16''_2 . . 2.21(2) 2.21(2) 2.21(2) ?
O3a_2 C2_2a . . 2.418(18) 2.412(18) 2.429(18) ?
N1a_1 C7a_1 . . 1.37(2) 1.28(2) 1.44(2) ?
N1a_1 C1_1a . . 2.55(2) 2.49(2) 2.59(2) ?
N1a_1 C2_1a . . 2.411(19) 2.369(19) 2.452(19) ?
N1a_2 C7a_2 . . 1.34(2) 1.28(2) 1.44(2) ?
N1a_2 Na2'_2 . . 2.410(18) 2.410(18) 2.410(18) ?
N1a_2 C1_2a . . 2.55(2) 2.50(2) 2.59(2) ?
N1a_2 C2_2a . . 2.386(19) 2.347(19) 2.435(19) ?
C7a_1 C1_1a . . 2.41(2) 2.36(2) 2.44(2) ?
C7a_1 C2_1a . . 1.53(2) 1.51(2) 1.54(2) ?
C7a_1 C3_1a . . 2.61(2) 2.57(2) 2.65(2) ?
C7a_2 C1_2a . . 2.37(2) 2.31(2) 2.46(2) ?
C7a_2 C2_2a . . 1.51(2) 1.44(2) 1.55(2) ?
C7a_2 C3_2a . . 2.61(2) 2.55(2) 2.65(2) ?
S1b_1 O1b_1 . . 1.425(17) 1.383(17) 1.482(17) ?
S1b_1 O2b_1 . . 1.465(17) 1.433(18) 1.502(18) ?
S1b_1 N1b_1 . . 1.656(18) 1.630(19) 1.684(19) ?
S1b_1 C7b_1 . . 2.43(2) 2.39(2) 2.47(2) ?
S1b_1 C1_1b . . 1.775(12) 1.663(12) 1.881(12) ?
S1b_1 C2_1b . . 2.562(12) 2.503(13) 2.603(13) ?
S1b_2 O1b_2 . . 1.427(17) 1.401(19) 1.455(19) ?
S1b_2 O2b_2 . . 1.435(17) 1.43(2) 1.44(2) ?
S1b_2 N1b_2 . . 1.612(17) 1.593(19) 1.631(19) ?
S1b_2 C7b_2 . . 2.46(2) 2.44(2) 2.50(2) ?
S1b_2 C1_2b . . 1.799(13) 1.738(15) 1.858(15) ?
S1b_2 C2_2b . . 2.543(14) 2.499(16) 2.588(16) ?
S1b'_2 S1b''_2 . . 0.610(8) 0.610(8) 0.610(8) ?
S1b'_2 O1b'_2 . . 1.44(2) 1.44(2) 1.44(2) ?
S1b'_2 O1b''_2 . . 1.388(13) 1.388(13) 1.388(13) ?
S1b'_2 O2b'_2 . . 1.488(12) 1.488(12) 1.488(12) ?
S1b'_2 O2b''_2 . . 1.46(5) 1.46(5) 1.46(5) ?
S1b'_2 N1b'_2 . . 1.572(13) 1.572(13) 1.572(13) ?
S1b'_2 N1b''_2 . . 2.152(15) 2.152(15) 2.152(15) ?
S1b'_2 C7b'_2 . . 2.427(14) 2.427(14) 2.427(14) ?
S1b'_2 C1_2c . . 1.806(10) 1.806(10) 1.806(10) ?
S1b'_2 C2_2c . . 2.515(13) 2.515(13) 2.515(13) ?
S1b'_2 C1_2d . . 1.764(16) 1.764(16) 1.764(16) ?
S1b''_2 O1b'_2 . . 1.59(2) 1.59(2) 1.59(2) ?
S1b''_2 O1b''_2 . . 1.452(14) 1.452(14) 1.452(14) ?
S1b''_2 O2b'_2 . . 1.956(13) 1.956(13) 1.956(13) ?
S1b''_2 O2b''_2 . . 1.66(5) 1.66(5) 1.66(5) ?
S1b''_2 N1b'_2 . . 1.017(14) 1.017(14) 1.017(14) ?
S1b''_2 N1b''_2 . . 1.547(16) 1.547(16) 1.547(16) ?
S1b''_2 C7b'_2 . . 1.936(15) 1.936(15) 1.936(15) ?
S1b''_2 C7b''_2 . . 2.40(2) 2.40(2) 2.40(2) ?
S1b''_2 C1_2c . . 1.940(10) 1.940(10) 1.940(10) ?
S1b''_2 C2_2c . . 2.303(14) 2.303(14) 2.303(14) ?
S1b''_2 C1_2d . . 1.881(16) 1.881(16) 1.881(16) ?
S1b''_2 C2_2d . . 2.51(2) 2.51(2) 2.51(2) ?
O1b_1 O2b_1 . . 2.43(2) 2.31(2) 2.48(2) ?
O1b_1 N1b_1 . . 2.58(2) 2.56(2) 2.63(2) ?
O1b_1 C1_1b . . 2.67(2) 2.54(2) 2.75(2) ?
O1b_1 H1c3_2a . 1_5455 3.12(2) 2.51(2) 3.70(2) ?
O1b_1 Na6_11 . 1_4455 2.91(2) 2.39(3) 3.92(3) ?
O1b_1 Na14'_1 . 1_4455 2.464(16) 2.464(16) 2.464(16) ?
O1b_2 O2b_2 . . 2.41(2) 2.40(3) 2.42(3) ?
O1b_2 N1b_2 . . 2.50(2) 2.48(3) 2.54(3) ?
O1b_2 C1_2b . . 2.65(2) 2.56(2) 2.74(2) ?
O1b_2 Na6_21 . 1_5455 3.08(2) 2.42(2) 3.74(2) ?
O1b'_2 O1b''_2 . . 2.49(3) 2.49(3) 2.49(3) ?
O1b'_2 O2b'_2 . . 2.44(3) 2.44(3) 2.44(3) ?
O1b'_2 O2b''_2 . . 0.15(5) 0.15(5) 0.15(5) ?
O1b'_2 N1b'_2 . . 2.43(2) 2.43(2) 2.43(2) ?
O1b'_2 Na16_1 . . 2.33(2) 2.33(2) 2.33(2) ?
O1b'_2 H1c3_1a . . 2.52(3) 2.52(3) 2.52(3) ?
O1b'_2 Na6_21 . 1_5455 2.52(2) 2.52(2) 2.52(2) ?
O1b''_2 O2b'_2 . . 1.205(15) 1.205(15) 1.205(15) ?
O1b''_2 O2b''_2 . . 2.55(5) 2.55(5) 2.55(5) ?
O1b''_2 N1b'_2 . . 1.596(17) 1.596(17) 1.596(17) ?
O1b''_2 N1b''_2 . . 2.52(2) 2.52(2) 2.52(2) ?
O1b''_2 Na2'_2 . . 2.561(14) 2.561(14) 2.561(14) ?
O2b_1 N1b_1 . . 2.55(2) 2.48(2) 2.62(2) ?
O2b_1 Na16'_2 . . 2.349(17) 2.349(17) 2.349(17) ?
O2b_1 C1_1b . . 2.64(2) 2.54(2) 2.70(2) ?
O2b_1 Na6_11 . 1_4555 2.74(2) 2.29(3) 3.55(3) ?
O2b_1 Na14''1 . 1_4555 2.481(18) 2.481(18) 2.481(18) ?
O2b_2 N1b_2 . . 2.52(2) 2.49(3) 2.55(3) ?
O2b_2 Na16_1 . 1_5655 2.512(15) 2.512(15) 2.512(15) ?
O2b_2 Na6_21 . . 2.37(2) 2.31(2) 2.42(2) ?
O2b_2 Na14_21 . . 2.400(14) 2.400(14) 2.400(14) ?
O2b'_2 O2b''_2 . . 2.43(5) 2.43(5) 2.43(5) ?
O2b'_2 N1b'_2 . . 2.566(16) 2.566(16) 2.566(16) ?
O2b''_2 N1b'_2 . . 2.53(5) 2.53(5) 2.53(5) ?
O2b''_2 Na16_1 . . 2.45(5) 2.45(5) 2.45(5) ?
O2b''_2 H1c3_1a . . 2.48(5) 2.48(5) 2.48(5) ?
O2b''_2 Na6_21 . 1_5455 2.45(5) 2.45(5) 2.45(5) ?
O3b_1 N1b_1 . . 2.24(2) 2.22(2) 2.25(2) ?
O3b_1 C7b_1 . . 1.25(2) 1.22(3) 1.29(3) ?
O3b_1 Na2_1 . . 2.33(3) 2.29(3) 2.37(3) ?
O3b_1 Na2_2 . . 2.94(3) 2.36(3) 4.04(3) ?
O3b_1 Na14_1 . . 2.341(16) 2.341(16) 2.341(16) ?
O3b_1 C2_1b . . 2.400(18) 2.33(2) 2.46(2) ?
O3b_2 N1b_2 . . 2.29(2) 2.26(2) 2.31(2) ?
O3b_2 C7b_2 . . 1.22(2) 1.20(3) 1.25(3) ?
O3b_2 Na2_1 . 1_5655 2.37(3) 2.36(3) 2.39(3) ?
O3b_2 Na2_2 . . 2.35(3) 2.28(3) 2.42(3) ?
O3b_2 C2_2b . . 2.403(19) 2.37(2) 2.42(2) ?
O3b'_2 O3b''_2 . . 1.02(2) 1.02(2) 1.02(2) ?
O3b'_2 N1b'_2 . . 2.258(17) 2.258(17) 2.258(17) ?
O3b'_2 N1b''_2 . . 1.801(19) 1.801(19) 1.801(19) ?
O3b'_2 C7b'_2 . . 1.222(16) 1.222(16) 1.222(16) ?
O3b'_2 C7b''_2 . . 1.36(2) 1.36(2) 1.36(2) ?
O3b'_2 O18w''_1 . 1_5655 1.996(16) 1.996(16) 1.996(16) ?
O3b'_2 Na14'_2 . . 2.379(13) 2.379(13) 2.379(13) ?
O3b'_2 C2_2c . . 2.419(15) 2.419(15) 2.419(15) ?
O3b''_2 N1b''_2 . . 2.07(2) 2.07(2) 2.07(2) ?
O3b''_2 C7b'_2 . . 1.64(2) 1.64(2) 1.64(2) ?
O3b''_2 C7b''_2 . . 1.11(3) 1.11(3) 1.11(3) ?
O3b''_2 Na14'_2 . . 2.514(18) 2.514(18) 2.514(18) ?
O3b''_2 Na14''_2 . . 2.43(2) 2.43(2) 2.43(2) ?
O3b''_2 C2_2c . . 2.37(2) 2.37(2) 2.37(2) ?
O3b''_2 H1c3_2c . . 2.432(18) 2.432(18) 2.432(18) ?
O3b''_2 C2_2d . . 2.45(3) 2.45(3) 2.45(3) ?
N1b_1 C7b_1 . . 1.30(3) 1.28(3) 1.36(3) ?
N1b_1 C1_1b . . 2.57(2) 2.41(2) 2.73(2) ?
N1b_1 C2_1b . . 2.40(2) 2.26(2) 2.53(2) ?
N1b_2 C7b_2 . . 1.36(3) 1.29(3) 1.42(3) ?
N1b_2 C1_2b . . 2.56(2) 2.53(2) 2.60(2) ?
N1b_2 C2_2b . . 2.40(2) 2.36(3) 2.42(3) ?
N1b'_2 N1b''_2 . . 0.94(2) 0.94(2) 0.94(2) ?
N1b'_2 C7b'_2 . . 1.375(19) 1.375(19) 1.375(19) ?
N1b'_2 C7b''_2 . . 2.01(3) 2.01(3) 2.01(3) ?
N1b'_2 Na2''_2 . . 2.329(18) 2.329(18) 2.329(18) ?
N1b'_2 C1_2c . . 2.562(16) 2.562(16) 2.562(16) ?
N1b'_2 C2_2c . . 2.387(18) 2.387(18) 2.387(18) ?
N1b'_2 C1_2d . . 2.50(2) 2.50(2) 2.50(2) ?
N1b''_2 C7b'_2 . . 1.11(2) 1.11(2) 1.11(2) ?
N1b''_2 C7b''_2 . . 1.35(3) 1.35(3) 1.35(3) ?
N1b''_2 Na2''_2 . . 2.48(2) 2.48(2) 2.48(2) ?
N1b''_2 C2_2c . . 2.24(2) 2.24(2) 2.24(2) ?
N1b''_2 C2_2d . . 2.43(3) 2.43(3) 2.43(3) ?
C7b_1 C1_1b . . 2.39(2) 2.36(2) 2.41(2) ?
C7b_1 C2_1b . . 1.52(2) 1.45(3) 1.56(3) ?
C7b_1 C3_1b . . 2.62(3) 2.54(3) 2.66(3) ?
C7b_2 C1_2b . . 2.40(2) 2.38(3) 2.42(3) ?
C7b_2 C2_2b . . 1.51(3) 1.47(3) 1.56(3) ?
C7b_2 C3_2b . . 2.62(3) 2.57(3) 2.68(3) ?
C7b'_2 C7b''_2 . . 0.89(3) 0.89(3) 0.89(3) ?
C7b'_2 C1_2c . . 2.377(16) 2.377(16) 2.377(16) ?
C7b'_2 C2_2c . . 1.486(17) 1.486(17) 1.486(17) ?
C7b'_2 C3_2c . . 2.573(17) 2.573(17) 2.573(17) ?
C7b'_2 C1_2d . . 2.31(2) 2.31(2) 2.31(2) ?
C7b'_2 C2_2d . . 1.76(2) 1.76(2) 1.76(2) ?
C7b''_2 C1_2c . . 2.53(2) 2.53(2) 2.53(2) ?
C7b''_2 C2_2c . . 1.47(2) 1.47(2) 1.47(2) ?
C7b''_2 C3_2c . . 2.27(3) 2.27(3) 2.27(3) ?
C7b''_2 H1c3_2c . . 2.40(2) 2.40(2) 2.40(2) ?
C7b''_2 C1_2d . . 2.47(3) 2.47(3) 2.47(3) ?
C7b''_2 C2_2d . . 1.56(3) 1.56(3) 1.56(3) ?
O28w_1 Na6_1 . . 2.42(2) 2.36(2) 2.47(2) ?
O28w_1 Na2_1 . . 2.42(3) 2.41(3) 2.43(3) ?
O28w_1 Na16_1 . . 2.568(15) 2.568(15) 2.568(15) ?
O28w_1 Na14_1 . . 2.377(17) 2.377(17) 2.377(17) ?
O28w_2 Na6_2 . . 2.44(2) 2.38(2) 2.53(2) ?
O28w_2 Na2_2 . . 2.36(3) 2.28(3) 2.43(3) ?
O28w_2 Na16'_2 . . 2.271(15) 2.271(15) 2.271(15) ?
O28w_2 Na14''_2 . . 2.191(19) 2.191(19) 2.191(19) ?
O28w'_1 O28w''_1 . . 0.78(2) 0.78(2) 0.78(2) ?
O28w'_1 Na2'_2 . 1_5455 2.349(17) 2.349(17) 2.349(17) ?
O28w'_1 Na2''_2 . 1_5455 2.22(2) 2.22(2) 2.22(2) ?
O28w''_1 Na6_1 . . 2.51(2) 2.51(2) 2.51(2) ?
O28w''_1 Na2'_2 . 1_5455 1.971(18) 1.971(18) 1.971(18) ?
O28w''_1 Na2''_2 . 1_5455 2.36(2) 2.36(2) 2.36(2) ?
O18w_1 Na6_2 . 1_5455 2.40(2) 2.32(3) 2.50(3) ?
O18w_1 Na2_1 . . 2.35(3) 2.35(3) 2.35(3) ?
O18w_1 Na2_2 . 1_5455 3.71(3) 2.46(3) 4.35(3) ?
O18w_2 Na6_1 . . 2.35(2) 2.31(2) 2.40(2) ?
O18w_2 Na2_2 . . 2.40(3) 2.34(3) 2.43(3) ?
O18w'_1 O18w''_1 . . 0.73(2) 0.73(2) 0.73(2) ?
O18w'_1 Na16'_2 . 1_5455 2.463(18) 2.463(18) 2.463(18) ?
O18w'_1 Na16''_2 . 1_5455 1.90(2) 1.90(2) 1.90(2) ?
O18w'_1 Na14'_2 . 1_5455 2.287(19) 2.287(19) 2.287(19) ?
O18w''_1 Na2''_2 . 1_5455 2.382(18) 2.382(18) 2.382(18) ?
O18w''_1 Na16''_2 . 1_5455 2.381(18) 2.381(18) 2.381(18) ?
O18w''_1 Na14'_2 . 1_5455 2.003(15) 2.003(15) 2.003(15) ?
O19w'_2 O19w''_2 . . 0.77(3) 0.77(3) 0.77(3) ?
O19w'_2 Na2'_2 . . 2.373(19) 2.373(19) 2.373(19) ?
O19w'_2 Na2''_2 . . 2.36(2) 2.36(2) 2.36(2) ?
O19w'_2 Na16_1 . . 2.379(18) 2.379(18) 2.379(18) ?
O19w''_2 Na2'_2 . . 1.94(2) 1.94(2) 1.94(2) ?
O19w''_2 Na2''_2 . . 2.44(2) 2.44(2) 2.44(2) ?
O19w''_2 Na16_1 . . 2.49(2) 2.49(2) 2.49(2) ?
O24w_1 Na6_1 . . 2.34(2) 2.32(2) 2.38(2) ?
O24w_1 Na14_1 . . 2.341(18) 2.341(18) 2.341(18) ?
O24w_2 Na6_2 . . 2.35(2) 2.34(3) 2.36(3) ?
O24w'_2 O24w''_2 . . 0.87(3) 0.87(3) 0.87(3) ?
O24w'_2 Na14'_2 . . 2.318(18) 2.318(18) 2.318(18) ?
O24w'_2 Na14''_2 . . 1.54(2) 1.54(2) 1.54(2) ?
O24w''_2 Na14'_2 . . 1.80(2) 1.80(2) 1.80(2) ?
O24w''_2 Na14''_2 . . 2.32(2) 2.32(2) 2.32(2) ?
O24w''_2 H1c4_11 . 1_4555 2.35(2) 2.35(2) 2.35(2) ?
O23w_1 Na6_1 . . 2.43(3) 2.39(3) 2.45(3) ?
O23w_1 H1c3_1a . . 2.88(3) 2.57(3) 3.25(3) ?
O23w_1 Na6_21 . 1_5455 2.38(3) 2.37(3) 2.40(3) ?
O23w_1 Na16_21 . 1_5455 2.32(2) 2.32(2) 2.32(2) ?
O23w_2 Na6_2 . . 2.44(3) 2.41(4) 2.48(4) ?
O23w_2 Na6_11 . 1_4555 2.38(2) 2.38(2) 2.38(2) ?
O23w_2 Na16'_1 . 1_4555 2.44(4) 2.44(4) 2.44(4) ?
O23w_2 Na16''1 . 1_4555 2.31(4) 2.31(4) 2.31(4) ?
Na6_1 O1b_11 . . 3.08(2) 2.40(2) 3.76(2) ?
Na6_1 O1b'_11 . . 2.46(3) 2.46(3) 2.46(3) ?
Na6_1 O2b_11 . 1_5455 2.37(2) 2.32(2) 2.41(2) ?
Na6_1 O2b''_1 . . 2.55(3) 2.55(3) 2.55(3) ?
Na6_1 O23w_21 . 1_5455 2.37(3) 2.31(3) 2.42(3) ?
Na6_2 O1b_21 . 1_4555 2.85(2) 2.38(3) 3.77(3) ?
Na6_2 O2b_21 . 1_4455 2.82(2) 2.33(3) 3.65(3) ?
Na6_2 O23w_11 . 1_4555 2.40(2) 2.35(2) 2.46(2) ?
Na2'_2 Na2''_2 . . 1.576(15) 1.576(15) 1.576(15) ?
Na16'_2 Na16''_2 . . 0.987(19) 0.987(19) 0.987(19) ?
Na16'_2 O23w_11 . 1_4555 2.40(4) 2.40(4) 2.40(4) ?
Na16''_2 O23w_11 . 1_4555 2.29(4) 2.29(4) 2.29(4) ?
Na16_1 O23w_21 . 1_5455 2.37(2) 2.37(2) 2.37(2) ?
Na14'_2 O1b_21 . 1_4555 2.486(16) 2.486(16) 2.486(16) ?
Na14''_2 O2b_21 . 1_4455 2.453(18) 2.453(18) 2.453(18) ?
Na14_1 O2b_11 . 1_5455 2.357(14) 2.357(14) 2.357(14) ?
C1_1a C2_1a . . 1.399(16) 1.394(16) 1.406(16) ?
C1_1a C3_1a . . 2.417(14) 2.407(14) 2.436(14) ?
C1_1a C5_1a . . 2.356(13) 2.346(14) 2.375(14) ?
C1_1a C6_1a . . 1.376(15) 1.371(16) 1.384(16) ?
C1_1a H1c6_1a . . 2.055(17) 2.048(17) 2.064(17) ?
C2_1a C3_1a . . 1.376(16) 1.370(16) 1.389(16) ?
C2_1a C4_1a . . 2.362(14) 2.352(14) 2.381(14) ?
C2_1a C6_1a . . 2.429(15) 2.422(15) 2.440(15) ?
C2_1a H1c3_1a . . 2.051(18) 2.042(18) 2.068(18) ?
C3_1a C4_1a . . 1.391(14) 1.386(14) 1.399(14) ?
C3_1a C5_1a . . 2.423(13) 2.415(13) 2.433(13) ?
C3_1a H1c3_1a . . 0.964(15) 0.961(16) 0.969(16) ?
C3_1a H1c4_1a . . 2.045(14) 2.036(15) 2.060(15) ?
C4_1a C5_1a . . 1.387(14) 1.382(14) 1.395(14) ?
C4_1a C6_1a . . 2.430(13) 2.419(13) 2.448(13) ?
C4_1a H1c3_1a . . 2.065(14) 2.058(14) 2.074(14) ?
C4_1a H1c4_1a . . 0.965(11) 0.960(11) 0.974(11) ?
C4_1a H1c5_1a . . 2.039(14) 2.032(14) 2.048(14) ?
C5_1a C6_1a . . 1.396(13) 1.389(13) 1.408(13) ?
C5_1a H1c4_1a . . 2.041(13) 2.032(14) 2.056(14) ?
C5_1a H1c5_1a . . 0.965(13) 0.961(13) 0.970(13) ?
C5_1a H1c6_1a . . 2.073(15) 2.064(15) 2.089(15) ?
C6_1a H1c5_1a . . 2.047(15) 2.038(15) 2.065(15) ?
C6_1a H1c6_1a . . 0.964(16) 0.961(16) 0.969(16) ?
H1c3_1a H1c4_1a . . 2.366(16) 2.358(16) 2.379(16) ?
H1c4_1a H1c5_1a . . 2.329(16) 2.321(16) 2.342(16) ?
H1c4_1a H1c5_11 . 2_6765 2.745(17) 2.472(18) 3.205(18) ?
H1c4_1a H1c5_21 . 2_6865 2.768(18) 2.582(19) 2.885(19) ?
H1c4_1a H1c4_21 . 2_6865 2.252(13) 2.252(13) 2.252(13) ?
H1c5_1a H1c6_1a . . 2.375(17) 2.363(17) 2.396(17) ?
H1c5_1a H1c4_11 . 2_6765 2.727(18) 2.568(18) 2.991(18) ?
H1c6_1a H1c4_2b . 2_5765 2.541(19) 2.48(2) 2.60(2) ?
H1c6_1a H1c3_2c . 2_5765 2.459(14) 2.459(14) 2.459(14) ?
H1c6_1a H1c3_2d . 2_5765 2.085(13) 2.085(13) 2.085(13) ?
C1_1b C2_1b . . 1.408(15) 1.396(15) 1.421(15) ?
C1_1b C3_1b . . 2.431(14) 2.408(15) 2.447(15) ?
C1_1b C5_1b . . 2.355(13) 2.345(14) 2.371(14) ?
C1_1b C6_1b . . 1.378(13) 1.372(14) 1.385(14) ?
C1_1b H1c6_1b . . 2.062(14) 2.051(15) 2.074(15) ?
C2_1b C3_1b . . 1.379(15) 1.370(15) 1.385(15) ?
C2_1b C4_1b . . 2.362(14) 2.352(14) 2.377(14) ?
C2_1b C6_1b . . 2.440(14) 2.425(14) 2.456(14) ?
C2_1b H1c3_1b . . 2.062(15) 2.043(16) 2.073(16) ?
C3_1b C4_1b . . 1.393(13) 1.387(13) 1.400(13) ?
C3_1b C5_1b . . 2.433(13) 2.418(13) 2.448(13) ?
C3_1b H1c3_1b . . 0.971(14) 0.962(15) 0.979(15) ?
C3_1b H1c4_1b . . 2.044(14) 2.036(14) 2.058(14) ?
C4_1b C5_1b . . 1.396(13) 1.384(13) 1.408(13) ?
C4_1b C6_1b . . 2.443(14) 2.421(14) 2.459(14) ?
C4_1b H1c3_1b . . 2.072(14) 2.061(14) 2.083(14) ?
C4_1b H1c4_1b . . 0.967(14) 0.960(14) 0.971(14) ?
C4_1b H1c5_1b . . 2.049(13) 2.035(13) 2.063(13) ?
C5_1b C6_1b . . 1.399(13) 1.389(14) 1.404(14) ?
C5_1b H1c4_1b . . 2.053(14) 2.034(14) 2.068(14) ?
C5_1b H1c5_1b . . 0.965(13) 0.962(13) 0.971(13) ?
C5_1b H1c6_1b . . 2.083(14) 2.064(14) 2.095(14) ?
C6_1b H1c5_1b . . 2.047(14) 2.037(14) 2.060(14) ?
C6_1b H1c6_1b . . 0.971(14) 0.962(15) 0.979(15) ?
H1c3_1b H1c4_1b . . 2.368(15) 2.359(15) 2.381(15) ?
H1c3_1b H1c6_2a . 2_5755 3.027(17) 2.451(18) 3.659(18) ?
H1c4_1b H1c5_1b . . 2.344(14) 2.324(14) 2.365(14) ?
H1c4_1b H1c6_2a . 2_5755 2.680(18) 2.387(18) 3.015(18) ?
H1c5_1b H1c6_1b . . 2.380(15) 2.363(15) 2.389(15) ?
H1c5_1b H1c5_11 . 2_5755 2.634(18) 2.323(19) 2.805(19) ?
H1c5_1b H1c5_11 . 2_5755 2.232(12) 2.232(12) 2.232(12) ?
H1c5_1b H1c5_11 . 2_5755 2.457(13) 2.457(13) 2.457(13) ?
H1c6_1b O1a_21 . 1_4455 2.544(17) 2.385(18) 2.712(18) ?
C1_2a C2_2a . . 1.362(16) 1.359(16) 1.369(16) ?
C1_2a C3_2a . . 2.380(14) 2.373(14) 2.393(14) ?
C1_2a C5_2a . . 2.370(13) 2.366(13) 2.381(13) ?
C1_2a C6_2a . . 1.391(15) 1.388(16) 1.397(16) ?
C1_2a H1c6_2a . . 2.065(17) 2.060(17) 2.075(17) ?
C2_2a C3_2a . . 1.392(16) 1.388(16) 1.399(16) ?
C2_2a C4_2a . . 2.401(14) 2.396(14) 2.412(14) ?
C2_2a C6_2a . . 2.426(15) 2.420(15) 2.438(15) ?
C2_2a H1c3_2a . . 2.059(18) 2.052(18) 2.070(18) ?
C3_2a C4_2a . . 1.402(14) 1.399(14) 1.408(14) ?
C3_2a C5_2a . . 2.428(13) 2.422(13) 2.440(13) ?
C3_2a H1c3_2a . . 0.963(15) 0.961(15) 0.968(15) ?
C3_2a H1c4_2a . . 2.057(14) 2.052(15) 2.066(15) ?
C4_2a C5_2a . . 1.392(14) 1.389(14) 1.399(14) ?
C4_2a C6_2a . . 2.419(13) 2.411(13) 2.432(13) ?
C4_2a H1c3_2a . . 2.068(14) 2.063(14) 2.078(14) ?
C4_2a H1c4_2a . . 0.963(11) 0.960(11) 0.968(11) ?
C4_2a H1c5_2a . . 2.047(14) 2.042(14) 2.057(14) ?
C5_2a C6_2a . . 1.390(13) 1.386(13) 1.397(13) ?
C5_2a H1c4_2a . . 2.047(13) 2.041(14) 2.058(14) ?
C5_2a H1c5_2a . . 0.963(13) 0.961(13) 0.967(13) ?
C5_2a H1c6_2a . . 2.064(15) 2.058(15) 2.075(15) ?
C6_2a H1c5_2a . . 2.045(15) 2.041(15) 2.055(15) ?
C6_2a H1c6_2a . . 0.963(16) 0.961(16) 0.968(16) ?
H1c3_2a H1c4_2a . . 2.371(16) 2.366(16) 2.382(16) ?
H1c4_2a H1c5_2a . . 2.344(16) 2.339(16) 2.357(16) ?
H1c4_2a O24w''1 . 1_4555 2.559(19) 2.559(19) 2.559(19) ?
H1c4_2a H1c5_11 . 2_5855 2.720(19) 2.57(2) 2.83(2) ?
H1c4_2a H1c5_21 . 2_5855 2.651(17) 2.511(18) 2.748(18) ?
H1c5_2a H1c6_2a . . 2.370(16) 2.364(17) 2.382(17) ?
H1c5_2a H1c6_11 . 2_5855 2.57(2) 2.38(2) 2.68(2) ?
H1c5_2a H1c5_11 . 2_5855 2.255(15) 2.255(15) 2.255(15) ?
H1c5_2a H1c4_21 . 2_5855 2.648(18) 2.388(18) 3.031(18) ?
C1_2b C2_2b . . 1.374(17) 1.366(19) 1.385(19) ?
C1_2b C3_2b . . 2.400(17) 2.385(19) 2.416(19) ?
C1_2b C5_2b . . 2.377(15) 2.369(17) 2.389(17) ?
C1_2b C6_2b . . 1.396(15) 1.394(18) 1.402(18) ?
C1_2b H1c6_2b . . 2.078(17) 2.070(19) 2.083(19) ?
C2_2b C3_2b . . 1.399(17) 1.39(2) 1.40(2) ?
C2_2b C4_2b . . 2.407(16) 2.399(18) 2.419(18) ?
C2_2b C6_2b . . 2.443(16) 2.432(18) 2.451(18) ?
C2_2b H1c3_2b . . 2.074(18) 2.06(2) 2.09(2) ?
C3_2b C4_2b . . 1.407(15) 1.404(17) 1.413(17) ?
C3_2b C5_2b . . 2.445(15) 2.434(17) 2.453(17) ?
C3_2b H1c3_2b . . 0.972(17) 0.966(19) 0.979(19) ?
C3_2b H1c4_2b . . 2.062(16) 2.054(19) 2.073(19) ?
C4_2b C5_2b . . 1.404(15) 1.395(17) 1.415(17) ?
C4_2b C6_2b . . 2.438(16) 2.424(18) 2.455(18) ?
C4_2b H1c3_2b . . 2.080(16) 2.072(19) 2.085(19) ?
C4_2b H1c4_2b . . 0.968(16) 0.964(18) 0.970(18) ?
C4_2b H1c5_2b . . 2.062(15) 2.052(17) 2.071(17) ?
C5_2b C6_2b . . 1.397(15) 1.392(17) 1.401(17) ?
C5_2b H1c4_2b . . 2.065(16) 2.052(19) 2.080(19) ?
C5_2b H1c5_2b . . 0.966(15) 0.964(18) 0.971(18) ?
C5_2b H1c6_2b . . 2.080(17) 2.068(19) 2.092(19) ?
C6_2b H1c5_2b . . 2.051(16) 2.046(19) 2.061(19) ?
C6_2b H1c6_2b . . 0.972(17) 0.966(19) 0.979(19) ?
H1c3_2b H1c4_2b . . 2.380(17) 2.37(2) 2.39(2) ?
H1c4_2b H1c5_2b . . 2.365(17) 2.350(19) 2.383(19) ?
H1c5_2b H1c6_2b . . 2.382(18) 2.37(2) 2.39(2) ?
H1c5_2b H1c4_11 . 2_6865 2.777(19) 2.59(2) 2.90(2) ?
H1c5_2b H1c5_11 . 2_6865 3.120(18) 2.59(2) 3.73(2) ?
H1c5_2b H1c5_21 . 2_6865 2.679(19) 2.38(2) 2.83(2) ?
H1c6_2b O1a_11 . . 2.697(19) 2.55(2) 2.84(2) ?
H1c6_2b H1c5_11 . 2_6865 2.603(19) 2.37(2) 2.76(2) ?
C1_2c C2_2c . . 1.358(16) 1.358(16) 1.358(16) ?
C1_2c C3_2c . . 2.373(15) 2.373(15) 2.373(15) ?
C1_2c C5_2c . . 2.363(12) 2.363(12) 2.363(12) ?
C1_2c C6_2c . . 1.387(13) 1.387(13) 1.387(13) ?
C1_2c H1c6_2c . . 2.059(11) 2.059(11) 2.059(11) ?
C1_2c C1_2d . . 0.07(2) 0.07(2) 0.07(2) ?
C1_2c C2_2d . . 1.39(2) 1.39(2) 1.39(2) ?
C1_2c C3_2d . . 2.37(2) 2.37(2) 2.37(2) ?
C1_2c C5_2d . . 2.297(19) 2.297(19) 2.297(19) ?
C1_2c C6_2d . . 1.32(2) 1.32(2) 1.32(2) ?
C1_2c H1c6_2d . . 1.997(11) 1.997(11) 1.997(11) ?
C2_2c C3_2c . . 1.388(17) 1.388(17) 1.388(17) ?
C2_2c C4_2c . . 2.393(14) 2.393(14) 2.393(14) ?
C2_2c C6_2c . . 2.419(14) 2.419(14) 2.419(14) ?
C2_2c H1c3_2c . . 2.052(12) 2.052(12) 2.052(12) ?
C2_2c C1_2d . . 1.32(2) 1.32(2) 1.32(2) ?
C2_2c C2_2d . . 0.38(3) 0.38(3) 0.38(3) ?
C2_2c C3_2d . . 1.64(2) 1.64(2) 1.64(2) ?
C2_2c C6_2d . . 2.47(2) 2.47(2) 2.47(2) ?
C2_2c H1c3_2d . . 2.273(11) 2.273(11) 2.273(11) ?
C3_2c C4_2c . . 1.398(12) 1.398(12) 1.398(12) ?
C3_2c C5_2c . . 2.421(12) 2.421(12) 2.421(12) ?
C3_2c H1c3_2c . . 0.960(10) 0.960(10) 0.960(10) ?
C3_2c H1c4_2c . . 2.050(10) 2.050(10) 2.050(10) ?
C3_2c C1_2d . . 2.37(2) 2.37(2) 2.37(2) ?
C3_2c C2_2d . . 1.22(3) 1.22(3) 1.22(3) ?
C3_2c C3_2d . . 0.52(2) 0.52(2) 0.52(2) ?
C3_2c C4_2d . . 1.833(17) 1.833(17) 1.833(17) ?
C3_2c H1c3_2d . . 0.957(10) 0.957(10) 0.957(10) ?
C3_2c H1c4_2d . . 2.475(10) 2.475(10) 2.475(10) ?
C4_2c C5_2c . . 1.387(13) 1.387(13) 1.387(13) ?
C4_2c C6_2c . . 2.411(14) 2.411(14) 2.411(14) ?
C4_2c H1c3_2c . . 2.061(9) 2.061(9) 2.061(9) ?
C4_2c H1c4_2c . . 0.960(8) 0.960(8) 0.960(8) ?
C4_2c H1c5_2c . . 2.040(9) 2.040(9) 2.040(9) ?
C4_2c C2_2d . . 2.16(2) 2.16(2) 2.16(2) ?
C4_2c C3_2d . . 0.96(2) 0.96(2) 0.96(2) ?
C4_2c C4_2d . . 0.531(19) 0.531(19) 0.531(19) ?
C4_2c C5_2d . . 1.858(18) 1.858(18) 1.858(18) ?
C4_2c H1c3_2d . . 1.533(9) 1.533(9) 1.533(9) ?
C4_2c H1c4_2d . . 1.119(8) 1.119(8) 1.119(8) ?
C4_2c H1c5_2d . . 2.566(10) 2.566(10) 2.566(10) ?
C5_2c C6_2c . . 1.386(13) 1.386(13) 1.386(13) ?
C5_2c H1c4_2c . . 2.041(9) 2.041(9) 2.041(9) ?
C5_2c H1c5_2c . . 0.960(8) 0.960(8) 0.960(8) ?
C5_2c H1c6_2c . . 2.058(9) 2.058(9) 2.058(9) ?
C5_2c C1_2d . . 2.420(17) 2.420(17) 2.420(17) ?
C5_2c C2_2d . . 2.56(2) 2.56(2) 2.56(2) ?
C5_2c C3_2d . . 2.011(18) 2.011(18) 2.011(18) ?
C5_2c C4_2d . . 0.916(19) 0.916(19) 0.916(19) ?
C5_2c C5_2d . . 0.57(2) 0.57(2) 0.57(2) ?
C5_2c C6_2d . . 1.718(18) 1.718(18) 1.718(18) ?
C5_2c H1c4_2d . . 1.611(10) 1.611(10) 1.611(10) ?
C5_2c H1c5_2d . . 1.319(9) 1.319(9) 1.319(9) ?
C5_2c H1c6_2d . . 2.497(9) 2.497(9) 2.497(9) ?
C6_2c H1c5_2c . . 2.039(9) 2.039(9) 2.039(9) ?
C6_2c H1c6_2c . . 0.960(10) 0.960(10) 0.960(10) ?
C6_2c C1_2d . . 1.455(19) 1.455(19) 1.455(19) ?
C6_2c C2_2d . . 2.31(2) 2.31(2) 2.31(2) ?
C6_2c C3_2d . . 2.56(2) 2.56(2) 2.56(2) ?
C6_2c C4_2d . . 2.109(18) 2.109(18) 2.109(18) ?
C6_2c C5_2d . . 1.14(2) 1.14(2) 1.14(2) ?
C6_2c C6_2d . . 0.42(2) 0.42(2) 0.42(2) ?
C6_2c H1c5_2d . . 1.873(10) 1.873(10) 1.873(10) ?
C6_2c H1c6_2d . . 1.272(10) 1.272(10) 1.272(10) ?
H1c3_2c H1c4_2c . . 2.36406(2) 2.36406(2) 2.36406(2) ?
H1c3_2c C2_2d . . 1.95(3) 1.95(3) 1.95(3) ?
H1c3_2c C3_2d . . 1.317(19) 1.317(19) 1.317(19) ?
H1c3_2c C4_2d . . 2.569(16) 2.569(16) 2.569(16) ?
H1c3_2c H1c3_2d . . 0.784920(3) 0.784920(3) 0.784920(3) ?
H1c4_2c H1c5_2c . . 2.33672(5) 2.33672(5) 2.33672(5) ?
H1c4_2c C3_2d . . 1.67(2) 1.67(2) 1.67(2) ?
H1c4_2c C4_2d . . 1.175(15) 1.175(15) 1.175(15) ?
H1c4_2c C5_2d . . 2.518(16) 2.518(16) 2.518(16) ?
H1c4_2c H1c3_2d . . 1.730006(17) 1.730006(17) 1.730006(17) ?
H1c4_2c H1c4_2d . . 0.742659(15) 0.742659(15) 0.742659(15) ?
H1c5_2c H1c6_2c . . 2.362444(5) 2.362444(5) 2.362444(5) ?
H1c5_2c C4_2d . . 1.521(16) 1.521(16) 1.521(16) ?
H1c5_2c C5_2d . . 1.032(15) 1.032(15) 1.032(15) ?
H1c5_2c C6_2d . . 2.337(15) 2.337(15) 2.337(15) ?
H1c5_2c H1c4_2d . . 1.67641(3) 1.67641(3) 1.67641(3) ?
H1c5_2c H1c5_2d . . 0.849249(9) 0.849249(9) 0.849249(9) ?
H1c5_2c H1c5_11 . 2_6865 2.472(13) 2.472(13) 2.472(13) ?
H1c5_2c H1c5_21 . 2_6865 2.194(14) 2.194(14) 2.194(14) ?
H1c6_2c C1_2d . . 2.12(2) 2.12(2) 2.12(2) ?
H1c6_2c C5_2d . . 1.67(2) 1.67(2) 1.67(2) ?
H1c6_2c C6_2d . . 0.89(2) 0.89(2) 0.89(2) ?
H1c6_2c H1c5_2d . . 1.9563(2) 1.9563(2) 1.9563(2) ?
H1c6_2c H1c6_2d . . 0.6776(2) 0.6776(2) 0.6776(2) ?
H1c6_2c O2a_11 . . 2.586(13) 2.586(13) 2.586(13) ?
C1_2d C2_2d . . 1.36(3) 1.36(3) 1.36(3) ?
C1_2d C3_2d . . 2.37(3) 2.37(3) 2.37(3) ?
C1_2d C5_2d . . 2.36(2) 2.36(2) 2.36(2) ?
C1_2d C6_2d . . 1.39(3) 1.39(3) 1.39(3) ?
C1_2d H1c6_2d . . 2.06(2) 2.06(2) 2.06(2) ?
C2_2d C3_2d . . 1.39(3) 1.39(3) 1.39(3) ?
C2_2d C4_2d . . 2.39(3) 2.39(3) 2.39(3) ?
C2_2d C6_2d . . 2.42(3) 2.42(3) 2.42(3) ?
C2_2d H1c3_2d . . 2.05(2) 2.05(2) 2.05(2) ?
C3_2d C4_2d . . 1.40(2) 1.40(2) 1.40(2) ?
C3_2d C5_2d . . 2.42(2) 2.42(2) 2.42(2) ?
C3_2d H1c3_2d . . 0.960(17) 0.960(17) 0.960(17) ?
C3_2d H1c4_2d . . 2.05(2) 2.05(2) 2.05(2) ?
C4_2d C5_2d . . 1.39(2) 1.39(2) 1.39(2) ?
C4_2d C6_2d . . 2.41(2) 2.41(2) 2.41(2) ?
C4_2d H1c3_2d . . 2.061(17) 2.061(17) 2.061(17) ?
C4_2d H1c4_2d . . 0.960(13) 0.960(13) 0.960(13) ?
C4_2d H1c5_2d . . 2.040(17) 2.040(17) 2.040(17) ?
C5_2d C6_2d . . 1.39(2) 1.39(2) 1.39(2) ?
C5_2d H1c4_2d . . 2.041(16) 2.041(16) 2.041(16) ?
C5_2d H1c5_2d . . 0.960(16) 0.960(16) 0.960(16) ?
C5_2d H1c6_2d . . 2.058(16) 2.058(16) 2.058(16) ?
C6_2d H1c5_2d . . 2.039(17) 2.039(17) 2.039(17) ?
C6_2d H1c6_2d . . 0.960(18) 0.960(18) 0.960(18) ?
H1c3_2d H1c4_2d . . 2.36406(3) 2.36406(3) 2.36406(3) ?
H1c4_2d H1c5_2d . . 2.33672(4) 2.33672(4) 2.33672(4) ?
H1c5_2d H1c6_2d . . 2.3624(4) 2.3624(4) 2.3624(4) ?
H1c5_2d C5_1a1 . 2_6865 2.575(10) 2.575(10) 2.575(10) ?
H1c5_2d H1c5_11 . 2_6865 1.873(13) 1.873(13) 1.873(13) ?
H1c5_2d H1c5_21 . 2_6865 2.402(15) 2.402(15) 2.402(15) ?
H1c6_2d O1a_11 . . 2.586(14) 2.586(14) 2.586(14) ?
S1a_11 O1a_11 . . 1.440(16) 1.427(16) 1.448(16) ?
S1a_11 O2a_11 . . 1.461(16) 1.436(16) 1.473(16) ?
S1a_11 N1a_11 . . 1.595(18) 1.562(18) 1.615(18) ?
S1a_11 C7a_11 . . 2.47(2) 2.43(2) 2.51(2) ?
S1a_11 C1_1a1 . . 1.767(9) 1.683(9) 1.932(9) ?
S1a_11 C2_1a1 . . 2.552(12) 2.456(12) 2.721(12) ?
S1a_21 O1a_21 . . 1.439(16) 1.420(16) 1.466(16) ?
S1a_21 O2a_21 . . 1.435(16) 1.421(16) 1.443(16) ?
S1a_21 N1a_21 . . 1.621(18) 1.593(18) 1.665(18) ?
S1a_21 C7a_21 . . 2.46(2) 2.43(2) 2.50(2) ?
S1a_21 C1_2a1 . . 1.780(9) 1.675(10) 1.881(10) ?
S1a_21 C2_2a1 . . 2.533(12) 2.365(12) 2.654(12) ?
O1a_11 O2a_11 . . 2.44(2) 2.43(2) 2.45(2) ?
O1a_11 N1a_11 . . 2.51(2) 2.48(2) 2.54(2) ?
O1a_11 Na14_21 . . 2.512(16) 2.512(16) 2.512(16) ?
O1a_11 C1_1a1 . . 2.635(16) 2.541(16) 2.739(16) ?
O1a_11 H1c5_11 . 2_6865 2.777(18) 2.493(18) 3.267(18) ?
O1a_21 O2a_21 . . 2.42(2) 2.41(2) 2.42(2) ?
O1a_21 N1a_21 . . 2.53(2) 2.49(2) 2.56(2) ?
O1a_21 Na14''1 . 1_5655 2.351(19) 2.351(19) 2.351(19) ?
O1a_21 C1_2a1 . . 2.654(16) 2.548(16) 2.772(16) ?
O1a_21 H1c5_21 . 2_6955 2.757(19) 2.543(19) 2.960(19) ?
O2a_11 N1a_11 . . 2.53(2) 2.50(2) 2.56(2) ?
O2a_11 C1_1a1 . . 2.661(17) 2.589(17) 2.849(17) ?
O2a_11 H1c4_21 . 2_6865 2.563(18) 2.320(18) 2.800(18) ?
O2a_11 H1c4_21 . 2_6865 2.457(15) 2.457(15) 2.457(15) ?
O2a_21 N1a_21 . . 2.51(2) 2.46(2) 2.55(2) ?
O2a_21 Na14'_1 . . 2.434(17) 2.434(17) 2.434(17) ?
O2a_21 H1c4_11 . 2_6855 2.766(19) 2.46(2) 2.92(2) ?
O3a_11 N1a_11 . . 2.30(2) 2.27(2) 2.32(2) ?
O3a_11 C7a_11 . . 1.23(3) 1.17(3) 1.31(3) ?
O3a_11 Na2_11 . . 2.43(3) 2.34(3) 2.52(3) ?
O3a_11 Na2_21 . . 2.53(3) 2.51(3) 2.55(3) ?
O3a_11 Na2''_1 . . 2.410(19) 2.410(19) 2.410(19) ?
O3a_11 Na16'_1 . . 2.269(16) 2.269(16) 2.269(16) ?
O3a_11 Na16''1 . . 2.27(2) 2.27(2) 2.27(2) ?
O3a_11 C2_1a1 . . 2.423(18) 2.381(18) 2.465(18) ?
O3a_21 N1a_21 . . 2.28(2) 2.24(2) 2.29(2) ?
O3a_21 C7a_21 . . 1.25(3) 1.19(3) 1.29(3) ?
O3a_21 Na2_11 . 1_5655 3.15(3) 2.49(3) 4.10(3) ?
O3a_21 Na2_21 . . 2.43(3) 2.42(3) 2.43(3) ?
O3a_21 Na16_21 . . 2.232(15) 2.232(15) 2.232(15) ?
O3a_21 C2_2a1 . . 2.434(18) 2.362(18) 2.534(18) ?
N1a_11 C7a_11 . . 1.38(2) 1.30(2) 1.44(2) ?
N1a_11 Na2'_11 . . 2.430(18) 2.430(18) 2.430(18) ?
N1a_11 C1_1a1 . . 2.533(19) 2.43(2) 2.65(2) ?
N1a_11 C2_1a1 . . 2.397(18) 2.271(18) 2.597(18) ?
N1a_21 C7a_21 . . 1.36(2) 1.29(2) 1.43(2) ?
N1a_21 C1_2a1 . . 2.546(19) 2.46(2) 2.63(2) ?
N1a_21 C2_2a1 . . 2.384(18) 2.245(18) 2.515(18) ?
C7a_11 C1_1a1 . . 2.39(2) 2.30(2) 2.47(2) ?
C7a_11 C2_1a1 . . 1.50(2) 1.40(2) 1.59(2) ?
C7a_11 C3_1a1 . . 2.59(2) 2.52(2) 2.65(2) ?
C7a_21 C1_2a1 . . 2.38(2) 2.36(2) 2.39(2) ?
C7a_21 C2_2a1 . . 1.50(2) 1.36(2) 1.65(2) ?
C7a_21 C3_2a1 . . 2.60(2) 2.46(2) 2.69(2) ?
S1b_11 O1b_11 . . 1.461(17) 1.452(19) 1.474(19) ?
S1b_11 O2b_11 . . 1.467(17) 1.45(2) 1.48(2) ?
S1b_11 N1b_11 . . 1.611(17) 1.587(19) 1.630(19) ?
S1b_11 C7b_11 . . 2.45(2) 2.42(2) 2.48(2) ?
S1b_11 C1_1b1 . . 1.726(13) 1.648(15) 1.780(15) ?
S1b_11 C2_1b1 . . 2.522(14) 2.407(15) 2.591(15) ?
S1b_21 O1b_21 . . 1.467(17) 1.426(18) 1.509(18) ?
S1b_21 O2b_21 . . 1.434(17) 1.411(18) 1.491(18) ?
S1b_21 N1b_21 . . 1.579(18) 1.536(19) 1.619(19) ?
S1b_21 C7b_21 . . 2.47(2) 2.43(2) 2.52(2) ?
S1b_21 C1_2b1 . . 1.754(12) 1.506(12) 1.910(12) ?
S1b_21 C2_2b1 . . 2.508(13) 2.384(13) 2.574(13) ?
S1b'_11 S1b''_1 . . 0.271(8) 0.271(8) 0.271(8) ?
S1b'_11 O1b'_11 . . 1.44(3) 1.44(3) 1.44(3) ?
S1b'_11 O1b''_1 . . 1.335(11) 1.335(11) 1.335(11) ?
S1b'_11 O2b'_11 . . 1.407(15) 1.407(15) 1.407(15) ?
S1b'_11 O2b''_1 . . 1.43(3) 1.43(3) 1.43(3) ?
S1b'_11 N1b'_11 . . 1.607(16) 1.607(16) 1.607(16) ?
S1b'_11 N1b''_1 . . 1.949(12) 1.949(12) 1.949(12) ?
S1b'_11 C7b'_11 . . 2.417(18) 2.417(18) 2.417(18) ?
S1b'_11 C1_1c1 . . 1.762(12) 1.762(12) 1.762(12) ?
S1b'_11 C2_1c1 . . 2.525(15) 2.525(15) 2.525(15) ?
S1b'_11 C1_1d1 . . 1.675(12) 1.675(12) 1.675(12) ?
S1b'_11 C6_1d1 . . 2.528(13) 2.528(13) 2.528(13) ?
S1b''_1 O1b'_11 . . 1.44(2) 1.44(2) 1.44(2) ?
S1b''_1 O1b''_1 . . 1.497(12) 1.497(12) 1.497(12) ?
S1b''_1 O2b'_11 . . 1.650(15) 1.650(15) 1.650(15) ?
S1b''_1 O2b''_1 . . 1.40(3) 1.40(3) 1.40(3) ?
S1b''_1 N1b'_11 . . 1.407(16) 1.407(16) 1.407(16) ?
S1b''_1 N1b''_1 . . 1.697(12) 1.697(12) 1.697(12) ?
S1b''_1 C7b'_11 . . 2.194(18) 2.194(18) 2.194(18) ?
S1b''_1 C7b''_1 . . 2.499(16) 2.499(16) 2.499(16) ?
S1b''_1 C1_1c1 . . 1.731(13) 1.731(13) 1.731(13) ?
S1b''_1 C2_1c1 . . 2.369(16) 2.369(16) 2.369(16) ?
S1b''_1 C1_1d1 . . 1.632(13) 1.632(13) 1.632(13) ?
S1b''_1 C2_1d1 . . 2.582(17) 2.582(17) 2.582(17) ?
O1b_11 O2b_11 . . 2.45(2) 2.42(3) 2.47(3) ?
O1b_11 N1b_11 . . 2.55(2) 2.49(3) 2.59(3) ?
O1b_11 C1_1b1 . . 2.65(2) 2.55(2) 2.73(2) ?
O1b_21 O2b_21 . . 2.44(2) 2.39(2) 2.57(2) ?
O1b_21 N1b_21 . . 2.48(2) 2.40(2) 2.52(2) ?
O1b_21 Na16''1 . . 2.37(2) 2.37(2) 2.37(2) ?
O1b_21 H1c3_11 . . 3.09(2) 2.53(2) 3.47(2) ?
O1b_21 C1_2b1 . . 2.66(2) 2.44(2) 2.84(2) ?
O1b'_11 O1b''_1 . . 2.47(3) 2.47(3) 2.47(3) ?
O1b'_11 O2b'_11 . . 2.42(3) 2.42(3) 2.42(3) ?
O1b'_11 O2b''_1 . . 0.18(3) 0.18(3) 0.18(3) ?
O1b'_11 N1b'_11 . . 2.52(3) 2.52(3) 2.52(3) ?
O1b'_11 Na16_21 . 1_5455 2.46(2) 2.46(2) 2.46(2) ?
O1b'_11 H1c3_21 . 1_5455 2.56(3) 2.56(3) 2.56(3) ?
O1b''_1 O2b'_11 . . 0.714(16) 0.714(16) 0.714(16) ?
O1b''_1 O2b''_1 . . 2.44(3) 2.44(3) 2.44(3) ?
O1b''_1 N1b'_11 . . 1.959(18) 1.959(18) 1.959(18) ?
O1b''_1 N1b''_1 . . 2.585(15) 2.585(15) 2.585(15) ?
O1b''_1 C1_1d1 . . 2.593(14) 2.593(14) 2.593(14) ?
O2b_11 N1b_11 . . 2.52(2) 2.51(3) 2.55(3) ?
O2b_11 Na16_21 . . 2.438(15) 2.438(15) 2.438(15) ?
O2b_11 C1_1b1 . . 2.61(2) 2.53(2) 2.66(2) ?
O2b_21 N1b_21 . . 2.50(2) 2.46(2) 2.56(2) ?
O2b_21 Na16'_1 . 1_5655 2.148(17) 2.148(17) 2.148(17) ?
O2b_21 C1_2b1 . . 2.64(2) 2.53(2) 2.73(2) ?
O2b'_11 O2b''_1 . . 2.44(3) 2.44(3) 2.44(3) ?
O2b'_11 N1b'_11 . . 2.50(2) 2.50(2) 2.50(2) ?
O2b'_11 C1_1c1 . . 2.592(18) 2.592(18) 2.592(18) ?
O2b'_11 C1_1d1 . . 2.512(18) 2.512(18) 2.512(18) ?
O2b'_11 H1c6_11 . . 2.572(14) 2.572(14) 2.572(14) ?
O2b''_1 N1b'_11 . . 2.40(3) 2.40(3) 2.40(3) ?
O2b''_1 N1b''_1 . . 2.50(3) 2.50(3) 2.50(3) ?
O2b''_1 Na16_21 . 1_5455 2.33(3) 2.33(3) 2.33(3) ?
O2b''_1 H1c3_21 . 1_5455 2.58(3) 2.58(3) 2.58(3) ?
O3b_11 N1b_11 . . 2.30(2) 2.28(2) 2.32(2) ?
O3b_11 C7b_11 . . 1.24(2) 1.22(3) 1.28(3) ?
O3b_11 Na2_11 . . 2.33(3) 2.29(3) 2.38(3) ?
O3b_11 Na2_21 . . 2.38(3) 2.38(3) 2.38(3) ?
O3b_11 C2_1b1 . . 2.423(19) 2.37(2) 2.49(2) ?
O3b_21 N1b_21 . . 2.36(2) 2.34(2) 2.39(2) ?
O3b_21 C7b_21 . . 1.24(2) 1.20(3) 1.26(3) ?
O3b_21 Na2_11 . 1_5655 2.90(3) 2.33(3) 4.02(3) ?
O3b_21 Na2_21 . . 2.34(3) 2.33(3) 2.35(3) ?
O3b_21 Na14_21 . . 2.335(17) 2.335(17) 2.335(17) ?
O3b_21 C2_2b1 . . 2.395(19) 2.29(2) 2.53(2) ?
O3b'_11 O3b''_1 . . 1.244(19) 1.244(19) 1.244(19) ?
O3b'_11 N1b'_11 . . 2.33(2) 2.33(2) 2.33(2) ?
O3b'_11 N1b''_1 . . 1.934(18) 1.934(18) 1.934(18) ?
O3b'_11 C7b'_11 . . 1.28(2) 1.28(2) 1.28(2) ?
O3b'_11 C7b''_1 . . 1.32(2) 1.32(2) 1.32(2) ?
O3b'_11 O18w''1 . . 2.28(2) 2.28(2) 2.28(2) ?
O3b'_11 Na14'_1 . . 2.383(15) 2.383(15) 2.383(15) ?
O3b'_11 C2_1c1 . . 2.398(17) 2.398(17) 2.398(17) ?
O3b'_11 C2_1d1 . . 2.545(18) 2.545(18) 2.545(18) ?
O3b''_1 N1b''_1 . . 2.422(17) 2.422(17) 2.422(17) ?
O3b''_1 C7b'_11 . . 1.87(2) 1.87(2) 1.87(2) ?
O3b''_1 C7b''_1 . . 1.360(18) 1.360(18) 1.360(18) ?
O3b''_1 Na14''1 . . 2.314(15) 2.314(15) 2.314(15) ?
O3b''_1 C2_1c1 . . 2.371(17) 2.371(17) 2.371(17) ?
O3b''_1 H1c3_11 . . 2.287(12) 2.287(12) 2.287(12) ?
O3b''_1 C2_1d1 . . 2.385(18) 2.385(18) 2.385(18) ?
N1b_11 C7b_11 . . 1.37(3) 1.31(3) 1.43(3) ?
N1b_11 C1_1b1 . . 2.53(2) 2.51(2) 2.55(2) ?
N1b_11 C2_1b1 . . 2.40(2) 2.37(2) 2.43(2) ?
N1b_21 C7b_21 . . 1.43(3) 1.41(3) 1.44(3) ?
N1b_21 C1_2b1 . . 2.52(2) 2.25(2) 2.76(2) ?
N1b_21 C2_2b1 . . 2.38(2) 2.16(2) 2.49(2) ?
N1b'_11 N1b''_1 . . 0.68(2) 0.68(2) 0.68(2) ?
N1b'_11 C7b'_11 . . 1.29(2) 1.29(2) 1.29(2) ?
N1b'_11 C7b''_1 . . 1.84(2) 1.84(2) 1.84(2) ?
N1b'_11 Na2'_11 . . 2.565(18) 2.565(18) 2.565(18) ?
N1b'_11 Na2''_1 . . 2.32(2) 2.32(2) 2.32(2) ?
N1b'_11 C1_1c1 . . 2.536(19) 2.536(19) 2.536(19) ?
N1b'_11 C2_1c1 . . 2.37(2) 2.37(2) 2.37(2) ?
N1b'_11 C1_1d1 . . 2.362(19) 2.362(19) 2.362(19) ?
N1b''_1 C7b'_11 . . 0.97(2) 0.97(2) 0.97(2) ?
N1b''_1 C7b''_1 . . 1.33(2) 1.33(2) 1.33(2) ?
N1b''_1 Na2''_1 . . 2.433(19) 2.433(19) 2.433(19) ?
N1b''_1 C1_1c1 . . 2.545(17) 2.545(17) 2.545(17) ?
N1b''_1 C2_1c1 . . 2.13(2) 2.13(2) 2.13(2) ?
N1b''_1 C1_1d1 . . 2.385(17) 2.385(17) 2.385(17) ?
N1b''_1 C2_1d1 . . 2.36(2) 2.36(2) 2.36(2) ?
C7b_11 C1_1b1 . . 2.39(2) 2.35(3) 2.43(3) ?
C7b_11 C2_1b1 . . 1.51(3) 1.48(3) 1.52(3) ?
C7b_11 C3_1b1 . . 2.57(3) 2.51(3) 2.63(3) ?
C7b_21 C1_2b1 . . 2.38(2) 2.32(2) 2.49(2) ?
C7b_21 C2_2b1 . . 1.47(2) 1.39(3) 1.56(3) ?
C7b_21 C3_2b1 . . 2.55(3) 2.52(3) 2.60(3) ?
C7b'_11 C7b''_1 . . 0.71(2) 0.71(2) 0.71(2) ?
C7b'_11 C1_1c1 . . 2.40(2) 2.40(2) 2.40(2) ?
C7b'_11 C2_1c1 . . 1.53(2) 1.53(2) 1.53(2) ?
C7b'_11 C1_1d1 . . 2.22(2) 2.22(2) 2.22(2) ?
C7b'_11 C2_1d1 . . 1.77(2) 1.77(2) 1.77(2) ?
C7b''_1 C1_1c1 . . 2.398(19) 2.398(19) 2.398(19) ?
C7b''_1 C2_1c1 . . 1.32(2) 1.32(2) 1.32(2) ?
C7b''_1 C3_1c1 . . 2.23(2) 2.23(2) 2.23(2) ?
C7b''_1 H1c3_11 . . 2.421(17) 2.421(17) 2.421(17) ?
C7b''_1 C1_1d1 . . 2.26(2) 2.26(2) 2.26(2) ?
C7b''_1 C2_1d1 . . 1.46(2) 1.46(2) 1.46(2) ?
O28w_11 Na6_11 . . 2.43(2) 2.39(3) 2.49(3) ?
O28w_11 Na2_11 . . 2.35(3) 2.31(3) 2.40(3) ?
O28w_11 Na16'_1 . . 2.346(15) 2.346(15) 2.346(15) ?
O28w_11 Na14''1 . . 2.230(19) 2.230(19) 2.230(19) ?
O28w_21 Na6_21 . . 2.433(19) 2.38(2) 2.49(2) ?
O28w_21 Na2_21 . . 2.39(3) 2.35(3) 2.44(3) ?
O28w_21 Na16_21 . . 2.600(14) 2.600(14) 2.600(14) ?
O28w_21 Na14_21 . . 2.378(16) 2.378(16) 2.378(16) ?
O28w'_1 O28w''1 . . 0.81(3) 0.81(3) 0.81(3) ?
O28w'_1 Na2'_11 . . 2.357(16) 2.357(16) 2.357(16) ?
O28w'_1 Na2''_1 . . 2.37(2) 2.37(2) 2.37(2) ?
O28w''1 Na6_21 . . 2.49(3) 2.49(3) 2.49(3) ?
O28w''1 Na2'_11 . . 2.00(2) 2.00(2) 2.00(2) ?
O28w''1 Na2''_1 . . 2.47(3) 2.47(3) 2.47(3) ?
O18w_11 Na6_21 . 1_5455 2.37(2) 2.33(2) 2.39(2) ?
O18w_11 Na2_11 . . 2.37(3) 2.28(3) 2.44(3) ?
O18w_21 Na6_11 . . 2.40(2) 2.33(3) 2.51(3) ?
O18w_21 Na2_11 . . 3.71(3) 2.43(3) 4.37(3) ?
O18w_21 Na2_21 . . 2.37(3) 2.34(3) 2.40(3) ?
O18w'_1 O18w''1 . . 0.76(2) 0.76(2) 0.76(2) ?
O18w'_1 Na16'_1 . . 2.371(19) 2.371(19) 2.371(19) ?
O18w'_1 Na16''1 . . 1.80(2) 1.80(2) 1.80(2) ?
O18w'_1 Na14'_1 . . 2.346(19) 2.346(19) 2.346(19) ?
O18w''1 Na2''_1 . . 2.43(2) 2.43(2) 2.43(2) ?
O18w''1 Na16''1 . . 2.43(2) 2.43(2) 2.43(2) ?
O18w''1 Na14'_1 . . 2.185(17) 2.185(17) 2.185(17) ?
O19w'_1 O19w''1 . . 0.75(3) 0.75(3) 0.75(3) ?
O19w'_1 Na2'_11 . . 2.391(19) 2.391(19) 2.391(19) ?
O19w'_1 Na2''_1 . . 2.40(2) 2.40(2) 2.40(2) ?
O19w'_1 Na16_21 . 1_5455 2.359(18) 2.359(18) 2.359(18) ?
O19w''1 Na2'_11 . . 2.00(2) 2.00(2) 2.00(2) ?
O19w''1 Na2''_1 . . 2.49(3) 2.49(3) 2.49(3) ?
O19w''1 Na16_21 . 1_5455 2.43(2) 2.43(2) 2.43(2) ?
O24w_11 Na6_11 . . 2.36(2) 2.33(3) 2.41(3) ?
O24w_21 Na6_21 . . 2.36(2) 2.33(2) 2.39(2) ?
O24w_21 Na14_21 . . 2.344(17) 2.344(17) 2.344(17) ?
O24w'_1 O24w''1 . . 0.94(2) 0.94(2) 0.94(2) ?
O24w'_1 Na14'_1 . . 2.276(19) 2.276(19) 2.276(19) ?
O24w'_1 Na14''1 . . 1.44(2) 1.44(2) 1.44(2) ?
O24w''1 Na14'_1 . . 1.689(18) 1.689(18) 1.689(18) ?
O24w''1 Na14''1 . . 2.30(2) 2.30(2) 2.30(2) ?
O23w_11 Na6_11 . . 2.42(3) 2.38(4) 2.44(4) ?
O23w_11 H1c3_11 . . 2.83(3) 2.59(4) 2.98(4) ?
O23w_21 Na6_21 . . 2.42(3) 2.39(3) 2.44(3) ?
Na2'_11 Na2''_1 . . 1.551(15) 1.551(15) 1.551(15) ?
Na16'_1 Na16''1 . . 1.02(2) 1.02(2) 1.02(2) ?
C1_1a1 C2_1a1 . . 1.397(15) 1.387(15) 1.415(15) ?
C1_1a1 C3_1a1 . . 2.421(14) 2.347(14) 2.462(14) ?
C1_1a1 C4_1a1 . . 2.740(11) 2.498(11) 2.867(11) ?
C1_1a1 C5_1a1 . . 2.361(13) 2.115(13) 2.509(13) ?
C1_1a1 C6_1a1 . . 1.384(15) 1.307(15) 1.450(15) ?
C1_1a1 H1c6_11 . . 2.061(17) 2.020(17) 2.108(17) ?
C2_1a1 C3_1a1 . . 1.381(15) 1.269(15) 1.433(15) ?
C2_1a1 C4_1a1 . . 2.367(13) 2.162(13) 2.511(13) ?
C2_1a1 C6_1a1 . . 2.431(14) 2.376(14) 2.457(14) ?
C2_1a1 H1c3_11 . . 2.055(17) 1.978(17) 2.094(17) ?
C3_1a1 C4_1a1 . . 1.395(14) 1.318(14) 1.475(14) ?
C3_1a1 C5_1a1 . . 2.431(13) 2.331(13) 2.479(13) ?
C3_1a1 H1c3_11 . . 0.963(15) 0.952(15) 0.981(15) ?
C3_1a1 H1c4_11 . . 2.048(14) 1.927(14) 2.208(14) ?
C4_1a1 C5_1a1 . . 1.392(14) 1.369(14) 1.431(14) ?
C4_1a1 C6_1a1 . . 2.426(13) 2.363(13) 2.466(13) ?
C4_1a1 H1c3_11 . . 2.068(14) 1.973(14) 2.126(14) ?
C4_1a1 H1c4_11 . . 0.960(10) 0.902(10) 1.013(10) ?
C4_1a1 H1c5_11 . . 2.062(13) 1.958(13) 2.133(13) ?
C5_1a1 C6_1a1 . . 1.389(13) 1.261(13) 1.461(13) ?
C5_1a1 H1c4_11 . . 2.038(13) 2.028(13) 2.055(13) ?
C5_1a1 H1c5_11 . . 0.968(12) 0.888(12) 1.039(12) ?
C5_1a1 H1c6_11 . . 2.065(15) 1.970(15) 2.115(15) ?
C6_1a1 H1c5_11 . . 2.030(14) 1.832(14) 2.200(14) ?
C6_1a1 H1c6_11 . . 0.965(16) 0.955(16) 0.983(16) ?
H1c3_11 H1c4_11 . . 2.374(15) 2.218(15) 2.526(15) ?
H1c4_11 H1c5_11 . . 2.350(15) 2.301(15) 2.428(15) ?
H1c5_11 H1c6_11 . . 2.346(16) 2.130(16) 2.491(16) ?
H1c6_11 H1c3_21 . 2_6865 3.109(18) 2.580(19) 3.820(19) ?
H1c6_11 H1c4_21 . 2_6865 2.733(18) 2.291(18) 3.086(18) ?
C1_1b1 C2_1b1 . . 1.404(17) 1.358(18) 1.433(18) ?
C1_1b1 C3_1b1 . . 2.433(17) 2.421(19) 2.454(19) ?
C1_1b1 C5_1b1 . . 2.341(15) 2.304(17) 2.392(17) ?
C1_1b1 C6_1b1 . . 1.362(16) 1.342(18) 1.380(18) ?
C1_1b1 H1c6_11 . . 2.037(17) 1.977(19) 2.079(19) ?
C2_1b1 C3_1b1 . . 1.375(17) 1.357(19) 1.390(19) ?
C2_1b1 C4_1b1 . . 2.341(16) 2.326(18) 2.350(18) ?
C2_1b1 C6_1b1 . . 2.411(16) 2.299(18) 2.474(18) ?
C2_1b1 H1c3_11 . . 2.062(18) 2.04(2) 2.08(2) ?
C3_1b1 C4_1b1 . . 1.374(15) 1.303(17) 1.421(17) ?
C3_1b1 C5_1b1 . . 2.405(15) 2.266(16) 2.475(16) ?
C3_1b1 H1c3_11 . . 0.966(17) 0.931(19) 0.988(19) ?
C3_1b1 H1c4_11 . . 2.029(16) 1.999(18) 2.068(18) ?
C4_1b1 C5_1b1 . . 1.391(15) 1.342(16) 1.425(16) ?
C4_1b1 C6_1b1 . . 2.442(16) 2.424(18) 2.458(18) ?
C4_1b1 H1c3_11 . . 2.043(16) 1.892(18) 2.139(18) ?
C4_1b1 H1c4_11 . . 0.964(16) 0.932(18) 1.008(18) ?
C4_1b1 H1c5_11 . . 2.039(15) 1.932(17) 2.109(17) ?
C5_1b1 C6_1b1 . . 1.396(15) 1.366(17) 1.455(17) ?
C5_1b1 H1c4_11 . . 2.048(16) 2.033(18) 2.070(18) ?
C5_1b1 H1c5_11 . . 0.958(15) 0.955(17) 0.960(17) ?
C5_1b1 H1c6_11 . . 2.081(17) 2.060(19) 2.111(19) ?
C6_1b1 H1c5_11 . . 2.030(16) 1.970(18) 2.142(18) ?
C6_1b1 H1c6_11 . . 0.964(17) 0.932(19) 0.987(19) ?
H1c3_11 H1c4_11 . . 2.339(17) 2.19(2) 2.45(2) ?
H1c4_11 H1c5_11 . . 2.341(16) 2.268(18) 2.395(18) ?
H1c4_11 H1c6_21 . 2_6855 2.617(19) 2.59(2) 2.66(2) ?
H1c5_11 H1c6_11 . . 2.365(18) 2.29(2) 2.49(2) ?
C1_1c1 C2_1c1 . . 1.393(18) 1.393(18) 1.393(18) ?
C1_1c1 C3_1c1 . . 2.406(18) 2.406(18) 2.406(18) ?
C1_1c1 C5_1c1 . . 2.344(15) 2.344(15) 2.344(15) ?
C1_1c1 C6_1c1 . . 1.370(15) 1.370(15) 1.370(15) ?
C1_1c1 C1_1d1 . . 0.208(17) 0.208(17) 0.208(17) ?
C1_1c1 C2_1d1 . . 1.468(19) 1.468(19) 1.468(19) ?
C1_1c1 C3_1d1 . . 2.400(18) 2.400(18) 2.400(18) ?
C1_1c1 C5_1d1 . . 2.207(16) 2.207(16) 2.207(16) ?
C1_1c1 C6_1d1 . . 1.224(18) 1.224(18) 1.224(18) ?
C1_1c1 H1c6_11 . . 1.920(13) 1.920(13) 1.920(13) ?
C2_1c1 C3_1c1 . . 1.369(19) 1.369(19) 1.369(19) ?
C2_1c1 C4_1c1 . . 2.351(16) 2.351(16) 2.351(16) ?
C2_1c1 C6_1c1 . . 2.419(16) 2.419(16) 2.419(16) ?
C2_1c1 H1c3_11 . . 2.041(14) 2.041(14) 2.041(14) ?
C2_1c1 C1_1d1 . . 1.281(19) 1.281(19) 1.281(19) ?
C2_1c1 C2_1d1 . . 0.29(2) 0.29(2) 0.29(2) ?
C2_1c1 C3_1d1 . . 1.620(19) 1.620(19) 1.620(19) ?
C2_1c1 C4_1d1 . . 2.559(16) 2.559(16) 2.559(16) ?
C2_1c1 C6_1d1 . . 2.413(17) 2.413(17) 2.413(17) ?
C2_1c1 H1c3_11 . . 2.275(13) 2.275(13) 2.275(13) ?
C3_1c1 C4_1c1 . . 1.385(14) 1.385(14) 1.385(14) ?
C3_1c1 C5_1c1 . . 2.412(14) 2.412(14) 2.412(14) ?
C3_1c1 H1c3_11 . . 0.960(11) 0.960(11) 0.960(11) ?
C3_1c1 C1_1d1 . . 2.371(18) 2.371(18) 2.371(18) ?
C3_1c1 C2_1d1 . . 1.15(2) 1.15(2) 1.15(2) ?
C3_1c1 C3_1d1 . . 0.489(16) 0.489(16) 0.489(16) ?
C3_1c1 C4_1d1 . . 1.832(15) 1.832(15) 1.832(15) ?
C3_1c1 H1c3_11 . . 0.946(11) 0.946(11) 0.946(11) ?
C4_1c1 C5_1c1 . . 1.381(15) 1.381(15) 1.381(15) ?
C4_1c1 C6_1c1 . . 2.418(16) 2.418(16) 2.418(16) ?
C4_1c1 H1c3_11 . . 2.056(10) 2.056(10) 2.056(10) ?
C4_1c1 H1c5_11 . . 2.030(11) 2.030(11) 2.030(11) ?
C4_1c1 C2_1d1 . . 2.113(17) 2.113(17) 2.113(17) ?
C4_1c1 C3_1d1 . . 0.917(16) 0.917(16) 0.917(16) ?
C4_1c1 C4_1d1 . . 0.579(16) 0.579(16) 0.579(16) ?
C4_1c1 C5_1d1 . . 1.898(15) 1.898(15) 1.898(15) ?
C4_1c1 H1c3_11 . . 1.483(11) 1.483(11) 1.483(11) ?
C5_1c1 C6_1c1 . . 1.389(16) 1.389(16) 1.389(16) ?
C5_1c1 H1c5_11 . . 0.960(10) 0.960(10) 0.960(10) ?
C5_1c1 C1_1d1 . . 2.482(14) 2.482(14) 2.482(14) ?
C5_1c1 C2_1d1 . . 2.552(16) 2.552(16) 2.552(16) ?
C5_1c1 C3_1d1 . . 1.993(15) 1.993(15) 1.993(15) ?
C5_1c1 C4_1d1 . . 0.893(17) 0.893(17) 0.893(17) ?
C5_1c1 C5_1d1 . . 0.676(17) 0.676(17) 0.676(17) ?
C5_1c1 C6_1d1 . . 1.823(15) 1.823(15) 1.823(15) ?
C5_1c1 H1c5_11 . . 1.353(11) 1.353(11) 1.353(11) ?
C5_1c1 H1c6_11 . . 2.598(10) 2.598(10) 2.598(10) ?
C6_1c1 H1c5_11 . . 2.037(11) 2.037(11) 2.037(11) ?
C6_1c1 C1_1d1 . . 1.551(15) 1.551(15) 1.551(15) ?
C6_1c1 C2_1d1 . . 2.358(17) 2.358(17) 2.358(17) ?
C6_1c1 C3_1d1 . . 2.586(17) 2.586(17) 2.586(17) ?
C6_1c1 C4_1d1 . . 2.075(16) 2.075(16) 2.075(16) ?
C6_1c1 C5_1d1 . . 1.08(2) 1.08(2) 1.08(2) ?
C6_1c1 C6_1d1 . . 0.565(18) 0.565(18) 0.565(18) ?
C6_1c1 H1c5_11 . . 1.789(12) 1.789(12) 1.789(12) ?
C6_1c1 H1c6_11 . . 1.343(11) 1.343(11) 1.343(11) ?
H1c3_11 C2_1d1 . . 1.878(16) 1.878(16) 1.878(16) ?
H1c3_11 C3_1d1 . . 1.301(12) 1.301(12) 1.301(12) ?
H1c3_11 C4_1d1 . . 2.583(11) 2.583(11) 2.583(11) ?
H1c3_11 H1c3_11 . . 0.778053(4) 0.778053(4) 0.778053(4) ?
H1c5_11 C4_1d1 . . 1.512(11) 1.512(11) 1.512(11) ?
H1c5_11 C5_1d1 . . 1.162(10) 1.162(10) 1.162(10) ?
H1c5_11 C6_1d1 . . 2.464(10) 2.464(10) 2.464(10) ?
H1c5_11 H1c5_11 . . 0.992118(9) 0.992118(9) 0.992118(9) ?
C1_1d1 C2_1d1 . . 1.393(19) 1.393(19) 1.393(19) ?
C1_1d1 C3_1d1 . . 2.406(18) 2.406(18) 2.406(18) ?
C1_1d1 C5_1d1 . . 2.344(16) 2.344(16) 2.344(16) ?
C1_1d1 C6_1d1 . . 1.370(17) 1.370(17) 1.370(17) ?
C1_1d1 H1c6_11 . . 2.046(14) 2.046(14) 2.046(14) ?
C2_1d1 C3_1d1 . . 1.37(2) 1.37(2) 1.37(2) ?
C2_1d1 C4_1d1 . . 2.351(18) 2.351(18) 2.351(18) ?
C2_1d1 C6_1d1 . . 2.419(18) 2.419(18) 2.419(18) ?
C2_1d1 H1c3_11 . . 2.041(15) 2.041(15) 2.041(15) ?
C3_1d1 C4_1d1 . . 1.385(16) 1.385(16) 1.385(16) ?
C3_1d1 C5_1d1 . . 2.412(16) 2.412(16) 2.412(16) ?
C3_1d1 H1c3_11 . . 0.960(12) 0.960(12) 0.960(12) ?
C4_1d1 C5_1d1 . . 1.381(16) 1.381(16) 1.381(16) ?
C4_1d1 C6_1d1 . . 2.418(16) 2.418(16) 2.418(16) ?
C4_1d1 H1c3_11 . . 2.056(12) 2.056(12) 2.056(12) ?
C4_1d1 H1c5_11 . . 2.030(12) 2.030(12) 2.030(12) ?
C5_1d1 C6_1d1 . . 1.389(16) 1.389(16) 1.389(16) ?
C5_1d1 H1c5_11 . . 0.960(11) 0.960(11) 0.960(11) ?
C5_1d1 H1c6_11 . . 2.063(11) 2.063(11) 2.063(11) ?
C6_1d1 H1c5_11 . . 2.037(11) 2.037(11) 2.037(11) ?
C6_1d1 H1c6_11 . . 0.960(12) 0.960(12) 0.960(12) ?
H1c3_11 H1c6_21 . 2_6855 2.363(14) 2.363(14) 2.363(14) ?
H1c5_11 H1c6_11 . . 2.3628(14) 2.3628(14) 2.3628(14) ?
C1_2a1 C2_2a1 . . 1.361(15) 1.350(15) 1.377(15) ?
C1_2a1 C3_2a1 . . 2.376(14) 2.337(14) 2.422(14) ?
C1_2a1 C4_2a1 . . 2.728(11) 2.555(11) 2.944(11) ?
C1_2a1 C5_2a1 . . 2.365(13) 2.196(13) 2.591(13) ?
C1_2a1 C6_2a1 . . 1.387(15) 1.317(15) 1.466(15) ?
C1_2a1 H1c6_21 . . 2.060(16) 2.013(16) 2.097(16) ?
C2_2a1 C3_2a1 . . 1.388(15) 1.296(15) 1.476(15) ?
C2_2a1 C4_2a1 . . 2.395(13) 2.194(14) 2.623(14) ?
C2_2a1 C5_2a1 . . 2.771(13) 2.595(13) 2.940(13) ?
C2_2a1 C6_2a1 . . 2.423(14) 2.362(14) 2.451(14) ?
C2_2a1 H1c3_21 . . 2.055(17) 1.998(17) 2.110(17) ?
C3_2a1 C4_2a1 . . 1.401(14) 1.293(14) 1.492(14) ?
C3_2a1 C5_2a1 . . 2.423(13) 2.341(13) 2.465(13) ?
C3_2a1 H1c3_21 . . 0.962(15) 0.954(15) 0.976(15) ?
C3_2a1 H1c4_21 . . 2.056(14) 1.892(14) 2.272(14) ?
C4_2a1 C5_2a1 . . 1.388(13) 1.375(14) 1.407(14) ?
C4_2a1 C6_2a1 . . 2.418(13) 2.350(13) 2.492(13) ?
C4_2a1 H1c3_21 . . 2.066(14) 1.960(14) 2.106(14) ?
C4_2a1 H1c4_21 . . 0.966(10) 0.894(11) 1.067(11) ?
C4_2a1 H1c5_21 . . 2.039(13) 1.982(14) 2.087(14) ?
C5_2a1 C6_2a1 . . 1.391(13) 1.288(13) 1.510(13) ?
C5_2a1 H1c4_21 . . 2.049(13) 1.993(13) 2.108(13) ?
C5_2a1 H1c5_21 . . 0.964(12) 0.932(13) 1.021(13) ?
C5_2a1 H1c6_21 . . 2.065(15) 1.986(15) 2.149(15) ?
C6_2a1 H1c5_21 . . 2.050(14) 1.879(14) 2.263(14) ?
C6_2a1 H1c6_21 . . 0.961(16) 0.951(16) 0.975(16) ?
H1c3_21 H1c4_21 . . 2.369(15) 2.165(16) 2.526(16) ?
H1c4_21 H1c5_21 . . 2.338(15) 2.319(15) 2.363(15) ?
H1c5_21 H1c6_21 . . 2.377(16) 2.191(16) 2.581(16) ?
C1_2b1 C2_2b1 . . 1.373(15) 1.341(16) 1.391(16) ?
C1_2b1 C3_2b1 . . 2.401(14) 2.359(15) 2.442(15) ?
C1_2b1 C5_2b1 . . 2.371(13) 2.228(13) 2.612(13) ?
C1_2b1 C6_2b1 . . 1.394(13) 1.283(14) 1.513(14) ?
C1_2b1 H1c6_21 . . 2.079(14) 1.954(15) 2.171(15) ?
C2_2b1 C3_2b1 . . 1.400(15) 1.341(16) 1.450(16) ?
C2_2b1 C4_2b1 . . 2.404(14) 2.300(14) 2.524(14) ?
C2_2b1 C6_2b1 . . 2.439(14) 2.345(15) 2.505(15) ?
C2_2b1 H1c3_21 . . 2.076(16) 2.029(17) 2.110(17) ?
C3_2b1 C4_2b1 . . 1.403(13) 1.365(13) 1.431(13) ?
C3_2b1 C5_2b1 . . 2.439(13) 2.367(13) 2.515(13) ?
C3_2b1 H1c3_21 . . 0.970(14) 0.959(15) 0.983(15) ?
C3_2b1 H1c4_21 . . 2.062(14) 1.981(14) 2.114(14) ?
C4_2b1 C5_2b1 . . 1.407(13) 1.351(14) 1.456(14) ?
C4_2b1 C6_2b1 . . 2.446(14) 2.406(14) 2.495(14) ?
C4_2b1 H1c3_21 . . 2.073(14) 1.985(14) 2.129(14) ?
C4_2b1 H1c4_21 . . 0.972(14) 0.946(14) 1.024(14) ?
C4_2b1 H1c5_21 . . 2.067(13) 1.954(14) 2.180(14) ?
C4_2b1 H1c4_21 . . 1.226(9) 1.226(9) 1.226(9) ?
C4_2b1 H1c4_21 . . 1.727(9) 1.727(9) 1.727(9) ?
C5_2b1 C6_2b1 . . 1.399(13) 1.328(14) 1.529(14) ?
C5_2b1 H1c4_21 . . 2.074(14) 2.042(15) 2.105(15) ?
C5_2b1 H1c5_21 . . 0.973(13) 0.925(14) 1.008(14) ?
C5_2b1 H1c6_21 . . 2.087(14) 2.052(15) 2.177(15) ?
C5_2b1 H1c4_21 . . 1.631(9) 1.631(9) 1.631(9) ?
C5_2b1 H1c4_21 . . 1.435(9) 1.435(9) 1.435(9) ?
C6_2b1 H1c5_21 . . 2.055(14) 1.874(15) 2.300(15) ?
C6_2b1 H1c6_21 . . 0.975(14) 0.959(15) 0.991(15) ?
H1c3_21 H1c4_21 . . 2.374(15) 2.287(15) 2.498(15) ?
H1c4_21 H1c5_21 . . 2.375(14) 2.246(16) 2.520(16) ?
H1c4_21 H1c4_21 . . 0.895(10) 0.895(10) 0.895(10) ?
H1c4_21 H1c4_21 . . 1.631(10) 1.631(10) 1.631(10) ?
H1c5_21 H1c6_21 . . 2.389(15) 2.204(16) 2.649(16) ?
H1c5_21 H1c4_21 . . 1.768(10) 1.768(10) 1.768(10) ?
H1c5_21 H1c4_21 . . 1.189(11) 1.189(11) 1.189(11) ?
H1c4_21 H1c4_21 . . 0.742659(15) 0.742659(15) 0.742659(15) ?

loop_
_geom_hbond_atom_site_label_D
_geom_hbond_atom_site_label_H
_geom_hbond_atom_site_label_A
_geom_hbond_site_symmetry_D
_geom_hbond_site_symmetry_H
_geom_hbond_site_symmetry_A
_geom_hbond_distance_DH
_geom_hbond_distance_HA
_geom_hbond_distance_DA
_geom_hbond_angle_DHA
_geom_hbond_publ_flag
? ? ? ? ? ? ? ? ? ? ?

loop_
_geom_torsion_atom_site_label_1
_geom_torsion_atom_site_label_2
_geom_torsion_atom_site_label_3
_geom_torsion_atom_site_label_4
_geom_torsion_site_ssg_symmetry_1
_geom_torsion_site_ssg_symmetry_2
_geom_torsion_site_ssg_symmetry_3
_geom_torsion_site_ssg_symmetry_4
_geom_torsion_av
_geom_torsion_min
_geom_torsion_max
? ? ? ? ? ? ? ? ? ? ?

loop_
_restr_angle_atom_site_label_1
_restr_angle_site_symmetry_1
_restr_angle_atom_site_label_2
_restr_angle_site_symmetry_2
_restr_angle_atom_site_label_3
_restr_angle_site_symmetry_3
_restr_angle_target
_restr_angle_target_weight_param
? ? ? ? ? ? ? ?

loop_
_restr_distance_atom_site_label_1
_restr_distance_site_symmetry_1
_restr_distance_atom_site_label_2
_restr_distance_site_symmetry_2
_restr_distance_target
_restr_distance_target_weight_param
? ? ? ? ? ?

loop_
_restr_equal_angle_atom_site_label_1
_restr_equal_angle_site_symmetry_1
_restr_equal_angle_atom_site_label_2
_restr_equal_angle_site_symmetry_2
_restr_equal_angle_atom_site_label_3
_restr_equal_angle_site_symmetry_3
_restr_equal_angle_class_class_id
_restr_equal_angle_class_target_weight_param
? ? ? ? ? ? ? ?

loop_
_restr_equal_distance_atom_site_label_1
_restr_equal_distance_site_symmetry_1
_restr_equal_distance_atom_site_label_2
_restr_equal_distance_site_symmetry_2
_restr_equal_distance_class_class_id
_restr_equal_distance_class_target_weight_param
? ? ? ? ? ?

loop_
_restr_equal_torsion_atom_site_label_1
_restr_equal_torsion_site_symmetry_1
_restr_equal_torsion_atom_site_label_2
_restr_equal_torsion_site_symmetry_2
_restr_equal_torsion_atom_site_label_3
_restr_equal_torsion_site_symmetry_3
_restr_equal_torsion_atom_site_label_4
_restr_equal_torsion_site_symmetry_4
_restr_equal_torsion_class_class_id
_restr_equal_torsion_class_target_weight_param
? ? ? ? ? ? ? ? ? ?

loop_
_restr_torsion_atom_site_label_1
_restr_torsion_site_symmetry_1
_restr_torsion_atom_site_label_2
_restr_torsion_site_symmetry_2
_restr_torsion_atom_site_label_3
_restr_torsion_site_symmetry_3
_restr_torsion_atom_site_label_4
_restr_torsion_site_symmetry_4
_restr_torsion_angle_target
_restr_torsion_weight_param
? ? ? ? ? ? ? ? ? ?

loop_
_twin_individual_id
_twin_individual_mass_fraction_refined
_twin_individual_twin_matrix_11
_twin_individual_twin_matrix_12
_twin_individual_twin_matrix_13
_twin_individual_twin_matrix_21
_twin_individual_twin_matrix_22
_twin_individual_twin_matrix_23
_twin_individual_twin_matrix_31
_twin_individual_twin_matrix_32
_twin_individual_twin_matrix_33
1 0.5 1 0 0 0 1 0 0 0 1
2 0.5 -1 0 0 0 1 0 0 0 -1

loop_
_jana_atom_site_adp_c_label
_jana_atom_site_adp_c_type_symbol
_jana_atom_site_adp_c_111
_jana_atom_site_adp_c_112
_jana_atom_site_adp_c_113
_jana_atom_site_adp_c_122
_jana_atom_site_adp_c_123
_jana_atom_site_adp_c_133
_jana_atom_site_adp_c_222
_jana_atom_site_adp_c_223
_jana_atom_site_adp_c_233
_jana_atom_site_adp_c_333
? ? ? ? ? ? ? ? ? ? ? ?

loop_
_jana_atom_site_adp_d_label
_jana_atom_site_adp_d_type_symbol
_jana_atom_site_adp_d_1111
_jana_atom_site_adp_d_1112
_jana_atom_site_adp_d_1113
_jana_atom_site_adp_d_1122
_jana_atom_site_adp_d_1123
_jana_atom_site_adp_d_1133
_jana_atom_site_adp_d_1222
_jana_atom_site_adp_d_1223
_jana_atom_site_adp_d_1233
_jana_atom_site_adp_d_1333
_jana_atom_site_adp_d_2222
_jana_atom_site_adp_d_2223
_jana_atom_site_adp_d_2233
_jana_atom_site_adp_d_2333
_jana_atom_site_adp_d_3333
? ? ? ? ? ? ? ? ? ? ? ? ? ? ? ? ?

loop_
_jana_atom_site_adp_e_label
_jana_atom_site_adp_e_type_symbol
_jana_atom_site_adp_e_11111
_jana_atom_site_adp_e_11112
_jana_atom_site_adp_e_11113
_jana_atom_site_adp_e_11122
_jana_atom_site_adp_e_11123
_jana_atom_site_adp_e_11133
_jana_atom_site_adp_e_11222
_jana_atom_site_adp_e_11223
_jana_atom_site_adp_e_11233
_jana_atom_site_adp_e_11333
_jana_atom_site_adp_e_12222
_jana_atom_site_adp_e_12223
_jana_atom_site_adp_e_12233
_jana_atom_site_adp_e_12333
_jana_atom_site_adp_e_13333
_jana_atom_site_adp_e_22222
_jana_atom_site_adp_e_22223
_jana_atom_site_adp_e_22233
_jana_atom_site_adp_e_22333
_jana_atom_site_adp_e_23333
_jana_atom_site_adp_e_33333
? ? ? ? ? ? ? ? ? ? ? ? ? ? ? ? ? ? ? ? ? ? ?

loop_
_jana_atom_site_adp_f_label
_jana_atom_site_adp_f_type_symbol
_jana_atom_site_adp_f_111111
_jana_atom_site_adp_f_111112
_jana_atom_site_adp_f_111113
_jana_atom_site_adp_f_111122
_jana_atom_site_adp_f_111123
_jana_atom_site_adp_f_111133
_jana_atom_site_adp_f_111222
_jana_atom_site_adp_f_111223
_jana_atom_site_adp_f_111233
_jana_atom_site_adp_f_111333
_jana_atom_site_adp_f_112222
_jana_atom_site_adp_f_112223
_jana_atom_site_adp_f_112233
_jana_atom_site_adp_f_112333
_jana_atom_site_adp_f_113333
_jana_atom_site_adp_f_122222
_jana_atom_site_adp_f_122223
_jana_atom_site_adp_f_122233
_jana_atom_site_adp_f_122333
_jana_atom_site_adp_f_123333
_jana_atom_site_adp_f_133333
_jana_atom_site_adp_f_222222
_jana_atom_site_adp_f_222223
_jana_atom_site_adp_f_222233
_jana_atom_site_adp_f_222333
_jana_atom_site_adp_f_223333
_jana_atom_site_adp_f_233333
_jana_atom_site_adp_f_333333
? ? ? ? ? ? ? ? ? ? ? ? ? ? ? ? ? ? ? ? ? ? ? ? ? ? ? ? ? ?

loop_
_jana_atom_site_crenel_ortho_func_id
_jana_atom_site_crenel_ortho_func_c
_jana_atom_site_crenel_ortho_func_w
_jana_atom_site_crenel_ortho_func_eps
? ? ? ?

loop_
_jana_atom_site_occ_fourier_absolute_site_label
_jana_atom_site_occ_fourier_absolute
? ?

loop_
_jana_atom_site_occ_legendre_atom_site_label
_jana_atom_site_occ_legendre_param_order
_jana_atom_site_occ_legendre_param_coeff
? ? ?

loop_
_jana_atom_site_occ_xharm_atom_site_label
_jana_atom_site_occ_xharm_param_order
_jana_atom_site_occ_xharm_param_coeff
? ? ?

loop_
_jana_atom_site_occ_crenel_ortho_atom_site_label
_jana_atom_site_occ_crenel_ortho_param_order
_jana_atom_site_occ_crenel_ortho_id
_jana_atom_site_occ_crenel_ortho_param_coeff
? ? ? ?

loop_
_jana_atom_site_displace_legendre_atom_site_label
_jana_atom_site_displace_legendre_axis
_jana_atom_site_displace_legendre_param_order
_jana_atom_site_displace_legendre_param_coeff
? ? ? ?

loop_
_jana_atom_site_displace_xharm_site_label
_jana_atom_site_displace_xharm_axis
_jana_atom_site_displace_xharm_param_order
_jana_atom_site_displace_xharm_param_coeff
? ? ? ?

loop_
_jana_atom_site_displace_crenel_ortho_atom_site_label
_jana_atom_site_displace_crenel_ortho_axis
_jana_atom_site_displace_crenel_ortho_id
_jana_atom_site_displace_crenel_ortho_param_order
_jana_atom_site_displace_crenel_ortho_param_coeff
? ? ? ? ?

loop_
_jana_atom_site_u_legendre_atom_site_label
_jana_atom_site_u_legendre_tens_elem
_jana_atom_site_u_legendre_param_order
_jana_atom_site_u_legendre_param_coeff
? ? ? ?

loop_
_jana_atom_site_u_xharm_atom_site_label
_jana_atom_site_u_xharm_tens_elem
_jana_atom_site_u_xharm_param_order
_jana_atom_site_u_xharm_param_coeff
? ? ? ?

loop_
_jana_atom_site_u_crenel_ortho_atom_site_label
_jana_atom_site_u_crenel_ortho_tens_elem
_jana_atom_site_u_crenel_ortho_id
_jana_atom_site_u_crenel_ortho_param_order
_jana_atom_site_u_crenel_ortho_param_coeff
? ? ? ? ?

loop_
_jana_atom_site_adp_c_fourier_atom_site_label
_jana_atom_site_adp_c_fourier_tens_elem
_jana_atom_site_adp_c_fourier_wave_vector_seq_id
_jana_atom_site_adp_c_fourier_param_cos
_jana_atom_site_adp_c_fourier_param_sin
? ? ? ? ?

loop_
_jana_atom_site_adp_d_fourier_atom_site_label
_jana_atom_site_adp_d_fourier_tens_elem
_jana_atom_site_adp_d_fourier_wave_vector_seq_id
_jana_atom_site_adp_d_fourier_param_cos
_jana_atom_site_adp_d_fourier_param_sin
? ? ? ? ?

loop_
_jana_atom_site_adp_e_fourier_atom_site_label
_jana_atom_site_adp_e_fourier_tens_elem
_jana_atom_site_adp_e_fourier_wave_vector_seq_id
_jana_atom_site_adp_e_fourier_param_cos
_jana_atom_site_adp_e_fourier_param_sin
? ? ? ? ?

loop_
_jana_atom_site_adp_f_fourier_atom_site_label
_jana_atom_site_adp_f_fourier_tens_elem
_jana_atom_site_adp_f_fourier_wave_vector_seq_id
_jana_atom_site_adp_f_fourier_param_cos
_jana_atom_site_adp_f_fourier_param_sin
? ? ? ? ?
